data_4101246
loop_
_publ_author_name
'Fuhrmann, Cynthia N'
'Daugherty, Matthew D'
'Agard, David A'

_publ_section_title
;
 Subangstrom crystallography reveals that short ionic hydrogen bonds,
 and not a His-Asp low-barrier hydrogen bond, stabilize the transition
 state in serine protease catalysis.
;
_journal_issue 28
_journal_name_full 'Journal of the American Chemical Society'
_journal_page_first 9086
_journal_page_last 9102
_journal_paper_doi 10.1021/ja057721o
_journal_volume 128
_journal_year 2006
_chemical_formula_sum 'C846 H1919 N262 O491 S8.83'
_chemical_formula_weight 23904.63
_chemical_name_systematic
; 
 ? 
;
_space_group_IT_number 154
_symmetry_space_group_name_Hall 'P 32 2"'
_symmetry_space_group_name_H-M 'P 32 2 1'
_atom_sites_solution_hydrogens geom
_atom_sites_solution_primary direct
_atom_sites_solution_secondary difmap
_audit_creation_method SHELXL-97
_cell_angle_alpha 90.00
_cell_angle_beta 90.00
_cell_angle_gamma 120.00
_cell_formula_units_Z 6
_cell_length_a 65.68(7)
_cell_length_b 65.68(7)
_cell_length_c 79.46(8)
_cell_measurement_temperature 98(2)
_cell_volume 296844(515)
_computing_structure_refinement 'SHELXL-97 (Sheldrick, 1997)'
_computing_structure_solution
;
;
_diffrn_ambient_temperature 98(2)
_diffrn_measured_fraction_theta_full 0.979
_diffrn_measured_fraction_theta_max 0.979
_diffrn_radiation_wavelength 0.78500
_diffrn_reflns_av_R_equivalents 0.0000
_diffrn_reflns_av_sigmaI/netI 0.0258
_diffrn_reflns_limit_h_max 80
_diffrn_reflns_limit_h_min 0
_diffrn_reflns_limit_k_max 0
_diffrn_reflns_limit_k_min -40
_diffrn_reflns_limit_l_max 88
_diffrn_reflns_limit_l_min -89
_diffrn_reflns_number 189104
_diffrn_reflns_theta_full 28.60
_diffrn_reflns_theta_max 28.60
_diffrn_reflns_theta_min 1.16
_exptl_absorpt_coefficient_mu 0.074
_exptl_crystal_density_diffrn 0.802
_exptl_crystal_density_method 'not measured'
_exptl_crystal_F_000 77390
_refine_diff_density_max 0.498
_refine_diff_density_min -0.373
_refine_diff_density_rms 0.065
_refine_ls_abs_structure_details 'Flack H D (1983), Acta Cryst. A39, 876-881'
_refine_ls_abs_structure_Flack 0(10)
_refine_ls_extinction_method none
_refine_ls_goodness_of_fit_ref 1.691
_refine_ls_hydrogen_treatment mixed
_refine_ls_matrix_type fullcycle
_refine_ls_number_parameters 20529
_refine_ls_number_reflns 189104
_refine_ls_number_restraints 24947
_refine_ls_restrained_S_all 1.614
_refine_ls_R_factor_all 0.0817
_refine_ls_R_factor_gt 0.0728
_refine_ls_shift/su_max 0.000
_refine_ls_shift/su_mean 0.000
_refine_ls_structure_factor_coef Fsqd
_refine_ls_weighting_details 'calc w=1/[\s^2^(Fo^2^)+(0.1000P)^2^+0.0000P] where P=(Fo^2^+2Fc^2^)/3'
_refine_ls_weighting_scheme calc
_refine_ls_wR_factor_gt 0.1999
_refine_ls_wR_factor_ref 0.2056
_reflns_number_gt 164568
_reflns_number_total 189104
_reflns_threshold_expression >2sigma(I)
_cod_data_source_file ja057721osi20051113_073254.cif
_cod_data_source_block alplow
_cod_database_code 4101246

loop_
_symmetry_equiv_pos_as_xyz
'x, y, z'
'-y, x-y, z+2/3'
'-x+y, -x, z+1/3'
'y, x, -z'
'x-y, -y, -z+1/3'
'-x, -x+y, -z+2/3'

loop_
_atom_site_label
_atom_site_type_symbol
_atom_site_fract_x
_atom_site_fract_y
_atom_site_fract_z
_atom_site_U_iso_or_equiv
_atom_site_adp_type
_atom_site_occupancy
_atom_site_symmetry_multiplicity
_atom_site_calc_flag
_atom_site_refinement_flags
_atom_site_disorder_assembly
_atom_site_disorder_group
CB_1 C 0.4376 0.2213 0.0872 0.075 Uani 1 1 d U . .
HB1_1 H 0.4206 0.2149 0.0861 0.113 Uiso 1 1 calc R . .
HB2_1 H 0.4460 0.2359 0.0808 0.113 Uiso 1 1 calc R . .
HB3_1 H 0.4421 0.2244 0.0991 0.113 Uiso 1 1 calc R . .
C_1 C 0.4698 0.2124 0.0834 0.053 Uani 1 1 d U . .
O_1 O 0.4769 0.2065 0.0959 0.069 Uani 1 1 d U . .
N_1 N 0.43013(8) 0.18075(7) 0.08886(5) 0.082 Uani 1 1 d U . .
H0A_1 H 0.4149 0.1739 0.0853 0.123 Uiso 1 1 calc R . .
H0B_1 H 0.4307 0.1831 0.1002 0.123 Uiso 1 1 calc R . .
H0C_1 H 0.4361 0.1712 0.0864 0.123 Uiso 1 1 calc R . .
CA_1 C 0.44402(8) 0.20341(8) 0.08038(5) 0.063 Uani 1 1 d U . .
HA_1 H 0.4408 0.2013 0.0680 0.075 Uiso 1 1 calc R . .
N_2 N 0.48433(6) 0.22811(5) 0.07212(3) 0.050 Uani 1 1 d U . .
H0_2 H 0.4783 0.2310 0.0632 0.061 Uiso 1 1 calc R . .
CA_2 C 0.50970(7) 0.24055(6) 0.07417(4) 0.049 Uani 1 1 d U . .
HA_2 H 0.5142 0.2306 0.0809 0.059 Uiso 1 1 calc R . .
CB_2 C 0.52180(7) 0.24534(7) 0.05708(4) 0.052 Uani 1 1 d U . .
HB1_2 H 0.5141 0.2511 0.0492 0.063 Uiso 1 1 calc R . .
HB2_2 H 0.5384 0.2579 0.0583 0.063 Uiso 1 1 calc R . .
CG_2 C 0.52087(7) 0.22373(7) 0.04978(4) 0.053 Uani 1 1 d U . .
OD1_2 O 0.50687(6) 0.20382(5) 0.05527(3) 0.065 Uani 1 1 d U . .
ND2_2 N 0.53586(6) 0.22725(6) 0.03743(3) 0.056 Uani 1 1 d U . .
HD2A_2 H 0.5361 0.2152 0.0328 0.067 Uiso 1 1 calc R . .
HD2B_2 H 0.5455 0.2416 0.0339 0.067 Uiso 1 1 calc R . .
C_2 C 0.51694(7) 0.26325(6) 0.08380(4) 0.051 Uani 1 1 d U . .
O_2 O 0.51147(7) 0.27784(6) 0.07906(4) 0.080 Uani 1 1 d U . .
N_3 N 0.53026(5) 0.26662(5) 0.09742(3) 0.042 Uani 1 1 d U . .
H0_3 H 0.5354 0.2568 0.0994 0.050 Uiso 1 1 calc R . .
CA_3 C 0.53650(6) 0.28608(6) 0.10909(4) 0.042 Uani 1 1 d U . .
HA_3 H 0.5251 0.2919 0.1077 0.050 Uiso 1 1 calc R . .
CB_3 C 0.53534(7) 0.27775(6) 0.12733(4) 0.046 Uani 1 1 d U . .
HB_3 H 0.5481 0.2737 0.1287 0.055 Uiso 1 1 calc R . .
CG2_3 C 0.54048(8) 0.29773(7) 0.13949(4) 0.057 Uani 1 1 d U . .
HG2A_3 H 0.5562 0.3110 0.1373 0.085 Uiso 1 1 calc R . .
HG2B_3 H 0.5397 0.2923 0.1511 0.085 Uiso 1 1 calc R . .
HG2C_3 H 0.5288 0.3027 0.1379 0.085 Uiso 1 1 calc R . .
CG1_3 C 0.51197(7) 0.25557(7) 0.13105(4) 0.056 Uani 1 1 d U . .
HG1A_3 H 0.5106 0.2428 0.1236 0.067 Uiso 1 1 calc R . .
HG1B_3 H 0.5124 0.2508 0.1428 0.067 Uiso 1 1 calc R . .
CD1_3 C 0.49004(8) 0.25749(9) 0.12883(6) 0.067 Uani 1 1 d U . .
HD1A_3 H 0.4763 0.2430 0.1328 0.101 Uiso 1 1 calc R . .
HD1B_3 H 0.4880 0.2598 0.1169 0.101 Uiso 1 1 calc R . .
HD1C_3 H 0.4916 0.2709 0.1353 0.101 Uiso 1 1 calc R . .
C_3 C 0.56099(6) 0.30577(6) 0.10461(4) 0.044 Uani 1 1 d U . .
O_3 O 0.57849(5) 0.30381(5) 0.10636(3) 0.057 Uani 1 1 d U . .
N_4 N 0.56149(5) 0.32494(5) 0.09794(3) 0.044 Uani 1 1 d U . .
H0_4 H 0.5481 0.3249 0.0974 0.052 Uiso 1 1 calc R . .
CA_4 C 0.58239(6) 0.34561(6) 0.09149(4) 0.042 Uani 1 1 d U . .
HA_4 H 0.5967 0.3449 0.0948 0.051 Uiso 1 1 calc R . .
CB_4 C 0.58123(7) 0.34688(6) 0.07219(4) 0.049 Uani 1 1 d U . .
HB_4 H 0.5663 0.3466 0.0692 0.059 Uiso 1 1 calc R . .
CG1_4 C 0.60181(7) 0.36975(7) 0.06543(4) 0.054 Uani 1 1 d U . .
HG1A_4 H 0.6008 0.3832 0.0698 0.081 Uiso 1 1 calc R . .
HG1B_4 H 0.6012 0.3697 0.0531 0.081 Uiso 1 1 calc R . .
HG1C_4 H 0.6167 0.3710 0.0690 0.081 Uiso 1 1 calc R . .
CG2_4 C 0.58075(9) 0.32554(7) 0.06406(5) 0.065 Uani 1 1 d U . .
HG2A_4 H 0.5666 0.3112 0.0676 0.097 Uiso 1 1 calc R . .
HG2B_4 H 0.5947 0.3248 0.0675 0.097 Uiso 1 1 calc R . .
HG2C_4 H 0.5807 0.3270 0.0518 0.097 Uiso 1 1 calc R . .
C_4 C 0.58308(6) 0.36707(6) 0.09966(4) 0.038 Uani 1 1 d U . .
O_4 O 0.56525(4) 0.36877(4) 0.10020(3) 0.045 Uani 1 1 d U . .
N_5 N 0.60373(5) 0.38338(5) 0.10590(3) 0.040 Uani 1 1 d U . .
H0_5 H 0.6159 0.3812 0.1057 0.048 Uiso 1 1 calc R . .
CA_5 C 0.60589(6) 0.40477(6) 0.11306(4) 0.039 Uani 1 1 d U . .
HA1_5 H 0.6223 0.4152 0.1168 0.047 Uiso 1 1 calc R . .
HA2_5 H 0.5956 0.4007 0.1231 0.047 Uiso 1 1 calc R . .
C_5 C 0.59923(5) 0.41784(5) 0.10054(4) 0.038 Uani 1 1 d U . .
O_5 O 0.60558(4) 0.42013(4) 0.08561(3) 0.045 Uani 1 1 d U . .
N_6 N 0.58656(5) 0.42677(5) 0.10669(3) 0.037 Uani 1 1 d U . .
H0_6 H 0.5819 0.4238 0.1172 0.045 Uiso 1 1 calc R . .
CA_6 C 0.58014(6) 0.44126(6) 0.09682(4) 0.041 Uani 1 1 d U . .
HA1_6 H 0.5919 0.4488 0.0877 0.049 Uiso 1 1 calc R . .
HA2_6 H 0.5812 0.4539 0.1041 0.049 Uiso 1 1 calc R . .
C_6 C 0.55591(6) 0.42856(6) 0.08899(4) 0.042 Uani 1 1 d U . .
O_6 O 0.54750(5) 0.44028(5) 0.08339(3) 0.056 Uani 1 1 d U . .
N_7 N 0.54482(5) 0.40528(5) 0.08807(3) 0.042 Uani 1 1 d U . .
H0_7 H 0.5513 0.3976 0.0925 0.050 Uiso 1 1 calc R . .
CA_7 C 0.52212(6) 0.39241(6) 0.07979(4) 0.044 Uani 1 1 d U . .
HA_7 H 0.5228 0.4014 0.0694 0.053 Uiso 1 1 calc R . .
CB_7 C 0.51650(6) 0.36776(6) 0.07418(4) 0.047 Uani 1 1 d U . .
HB_7 H 0.5019 0.3612 0.0672 0.057 Uiso 1 1 calc R . .
CG2_7 C 0.53609(8) 0.36954(8) 0.06275(5) 0.059 Uani 1 1 d U . .
HG2A_7 H 0.5307 0.3545 0.0571 0.088 Uiso 1 1 calc R . .
HG2B_7 H 0.5500 0.3734 0.0695 0.088 Uiso 1 1 calc R . .
HG2C_7 H 0.5400 0.3819 0.0543 0.088 Uiso 1 1 calc R . .
CG1_7 C 0.51102(6) 0.35101(6) 0.08902(4) 0.047 Uani 1 1 d U . .
HG1A_7 H 0.5246 0.3579 0.0968 0.057 Uiso 1 1 calc R . .
HG1B_7 H 0.4974 0.3498 0.0952 0.057 Uiso 1 1 calc R . .
CD1_7 C 0.50564(8) 0.32645(7) 0.08429(6) 0.062 Uani 1 1 d U . .
HD1A_7 H 0.5035 0.3173 0.0945 0.092 Uiso 1 1 calc R . .
HD1B_7 H 0.5187 0.3274 0.0777 0.092 Uiso 1 1 calc R . .
HD1C_7 H 0.4912 0.3188 0.0775 0.092 Uiso 1 1 calc R . .
C_7 C 0.50283(6) 0.39145(6) 0.09101(4) 0.039 Uani 1 1 d U . .
O_7 O 0.50432(4) 0.39285(4) 0.10649(3) 0.043 Uani 1 1 d U . .
N_8 N 0.48344(5) 0.38777(5) 0.08286(3) 0.045 Uani 1 1 d U . .
H0_8 H 0.4830 0.3867 0.0718 0.054 Uiso 1 1 calc R . .
CA_8 C 0.46318(6) 0.38557(6) 0.09158(4) 0.044 Uani 1 1 d U . .
HA_8 H 0.4682 0.3992 0.0994 0.053 Uiso 1 1 calc R . .
CB_8 C 0.44617(7) 0.38591(7) 0.07829(5) 0.052 Uani 1 1 d U . .
HB1_8 H 0.4546 0.4008 0.0718 0.062 Uiso 1 1 calc R . .
HB2_8 H 0.4420 0.3728 0.0703 0.062 Uiso 1 1 calc R . .
CG_8 C 0.42373(8) 0.38381(9) 0.08517(6) 0.066 Uani 1 1 d U . .
HG1_8 H 0.4142 0.3682 0.0905 0.079 Uiso 1 1 calc R . .
HG2_8 H 0.4276 0.3959 0.0939 0.079 Uiso 1 1 calc R . .
CD_8 C 0.40975(9) 0.38673(10) 0.07167(7) 0.081 Uani 1 1 d U . .
OE1_8 O 0.38995(8) 0.37032(9) 0.06803(7) 0.126 Uani 1 1 d U . .
OE2_8 O 0.41939(8) 0.40614(9) 0.06375(6) 0.107 Uani 1 1 d U . .
C_8 C 0.45006(6) 0.36265(6) 0.10143(4) 0.046 Uani 1 1 d U . .
O_8 O 0.44678(5) 0.34384(5) 0.09531(3) 0.057 Uani 1 1 d U . .
N_9 N 0.44066(5) 0.36403(5) 0.11574(3) 0.044 Uani 1 1 d U . .
H0_9 H 0.4458 0.3779 0.1205 0.053 Uiso 1 1 calc R . .
CA_9 C 0.42192(6) 0.34317(6) 0.12391(4) 0.045 Uani 1 1 d U . .
HA_9 H 0.4135 0.3308 0.1151 0.054 Uiso 1 1 calc R . .
CB_9 C 0.43121(6) 0.33306(6) 0.13744(4) 0.046 Uani 1 1 d U . .
HB1_9 H 0.4182 0.3174 0.1409 0.056 Uiso 1 1 calc R . .
HB2_9 H 0.4436 0.3307 0.1324 0.056 Uiso 1 1 calc R . .
CG_9 C 0.44101(6) 0.34791(6) 0.15289(4) 0.044 Uani 1 1 d U . .
CD1_9 C 0.42802(6) 0.34242(7) 0.16759(4) 0.048 Uani 1 1 d U . .
HD1_9 H 0.4127 0.3290 0.1678 0.057 Uiso 1 1 calc R . .
CE1_9 C 0.43694(6) 0.35604(7) 0.18196(4) 0.049 Uani 1 1 d U . .
HE1_9 H 0.4279 0.3518 0.1920 0.059 Uiso 1 1 calc R . .
CD2_9 C 0.46353(6) 0.36756(6) 0.15296(4) 0.047 Uani 1 1 d U . .
HD2_9 H 0.4729 0.3715 0.1431 0.057 Uiso 1 1 calc R . .
CE2_9 C 0.47244(6) 0.38146(6) 0.16724(4) 0.045 Uani 1 1 d U . .
HE2_9 H 0.4878 0.3949 0.1671 0.054 Uiso 1 1 calc R . .
CZ_9 C 0.45901(6) 0.37580(6) 0.18167(4) 0.045 Uani 1 1 d U . .
OH_9 O 0.46649(5) 0.38935(5) 0.19601(3) 0.052 Uani 1 1 d U . .
HH_9 H 0.4805 0.4000 0.1948 0.078 Uiso 1 1 calc R . .
C_9 C 0.40470(6) 0.35001(6) 0.13136(4) 0.045 Uani 1 1 d U . .
O_9 O 0.41106(4) 0.37080(4) 0.13458(3) 0.052 Uani 1 1 d U . .
N_10 N 0.38281(5) 0.33238(5) 0.13393(4) 0.048 Uani 1 1 d U . .
H0_10 H 0.3789 0.3181 0.1307 0.058 Uiso 1 1 calc R . .
CA_10 C 0.36529(6) 0.33636(7) 0.14199(4) 0.050 Uani 1 1 d U . .
HA_10 H 0.3719 0.3537 0.1429 0.060 Uiso 1 1 calc R . .
CB_10 C 0.34245(7) 0.32623(8) 0.13210(5) 0.060 Uani 1 1 d U . .
HB1_10 H 0.3323 0.3320 0.1369 0.073 Uiso 1 1 calc R . .
HB2_10 H 0.3458 0.3313 0.1202 0.073 Uiso 1 1 calc R . .
OG_10 O 0.33068(5) 0.30106(6) 0.13305(4) 0.070 Uani 1 1 d U . .
HG_10 H 0.3168 0.2954 0.1295 0.105 Uiso 1 1 calc R . .
C_10 C 0.36029(6) 0.32613(7) 0.15982(4) 0.049 Uani 1 1 d U . .
O_10 O 0.36375(4) 0.30996(5) 0.16388(3) 0.053 Uani 1 1 d U . .
N_11 N 0.35112(5) 0.33557(6) 0.17012(4) 0.049 Uani 1 1 d U . .
H0_11 H 0.3480 0.3462 0.1660 0.058 Uiso 1 1 calc R . .
CA_11 C 0.34603(6) 0.32917(7) 0.18781(4) 0.048 Uani 1 1 d U . .
HA_11 H 0.3491 0.3160 0.1902 0.057 Uiso 1 1 calc R . .
CB_11 C 0.36147(7) 0.34984(7) 0.19953(5) 0.052 Uani 1 1 d U . .
HB_11 H 0.3577 0.3626 0.1975 0.063 Uiso 1 1 calc R . .
CG2_11 C 0.35547(8) 0.34199(9) 0.21764(5) 0.065 Uani 1 1 d U . .
HG2A_11 H 0.3647 0.3554 0.2251 0.097 Uiso 1 1 calc R . .
HG2B_11 H 0.3592 0.3295 0.2200 0.097 Uiso 1 1 calc R . .
HG2C_11 H 0.3387 0.3360 0.2195 0.097 Uiso 1 1 calc R . .
CG1_11 C 0.38769(6) 0.35973(7) 0.19578(5) 0.053 Uani 1 1 d U . .
HG1A_11 H 0.3963 0.3638 0.2066 0.063 Uiso 1 1 calc R . .
HG1B_11 H 0.3896 0.3471 0.1905 0.063 Uiso 1 1 calc R . .
CD1_11 C 0.39928(7) 0.38132(8) 0.18432(5) 0.060 Uani 1 1 d U . .
HD1A_11 H 0.4158 0.3859 0.1825 0.089 Uiso 1 1 calc R . .
HD1B_11 H 0.3984 0.3943 0.1896 0.089 Uiso 1 1 calc R . .
HD1C_11 H 0.3911 0.3775 0.1735 0.089 Uiso 1 1 calc R . .
C_11 C 0.32002(6) 0.32048(7) 0.19080(5) 0.053 Uani 1 1 d U . .
O_11 O 0.31182(5) 0.33349(5) 0.18817(4) 0.062 Uani 1 1 d U . .
N_12 N 0.30684(5) 0.29834(6) 0.19588(4) 0.058 Uani 1 1 d U . .
H0_12 H 0.3137 0.2900 0.1977 0.070 Uiso 1 1 calc R . .
CA_12 C 0.28128(7) 0.28718(10) 0.19865(6) 0.070 Uani 1 1 d U . .
HA_12 H 0.2751 0.2699 0.1994 0.084 Uiso 1 1 calc R . .
CB_12 C 0.27567(10) 0.29452(12) 0.21538(6) 0.085 Uani 1 1 d U . .
HB1_12 H 0.2845 0.3119 0.2162 0.102 Uiso 1 1 calc R . .
HB2_12 H 0.2587 0.2893 0.2158 0.102 Uiso 1 1 calc R . .
CG_12 C 0.28176(10) 0.28425(14) 0.23029(7) 0.097 Uani 1 1 d U . .
OD1_12 O 0.28235(8) 0.26583(10) 0.22956(6) 0.109 Uani 1 1 d U . .
ND2_12 N 0.28455(15) 0.29563(18) 0.24415(8) 0.154 Uani 1 1 d U . .
HD2A_12 H 0.2870 0.2903 0.2536 0.185 Uiso 1 1 calc R . .
HD2B_12 H 0.2840 0.3087 0.2441 0.185 Uiso 1 1 calc R . .
C_12 C 0.26896(7) 0.29097(8) 0.18407(6) 0.065 Uani 1 1 d U . .
O_12 O 0.25227(5) 0.29448(6) 0.18574(4) 0.074 Uani 1 1 d U . .
N_13 N 0.27664(6) 0.28931(6) 0.16856(5) 0.064 Uani 1 1 d U . .
H0_13 H 0.2887 0.2871 0.1677 0.077 Uiso 1 1 calc R . .
CA_13 C 0.26534(7) 0.29114(8) 0.15340(6) 0.068 Uani 1 1 d U . .
HA_13 H 0.2743 0.2898 0.1437 0.082 Uiso 1 1 calc R . .
CB_13 C 0.23983(8) 0.27040(10) 0.15168(7) 0.081 Uani 1 1 d U . .
HB1_13 H 0.2335 0.2644 0.1631 0.097 Uiso 1 1 calc R . .
HB2_13 H 0.2300 0.2763 0.1466 0.097 Uiso 1 1 calc R . .
CG_13 C 0.23769(9) 0.25062(11) 0.14133(9) 0.092 Uani 1 1 d U . .
OD1_13 O 0.25106(8) 0.25469(9) 0.12888(7) 0.118 Uani 1 1 d U . .
ND2_13 N 0.22104(10) 0.22997(10) 0.14482(12) 0.139 Uani 1 1 d U . .
HD2A_13 H 0.2186 0.2180 0.1384 0.167 Uiso 1 1 calc R . .
HD2B_13 H 0.2120 0.2277 0.1536 0.167 Uiso 1 1 calc R . .
C_13 C 0.26658(7) 0.31475(8) 0.15156(6) 0.066 Uani 1 1 d U . .
O_13 O 0.25252(5) 0.31669(6) 0.14239(4) 0.078 Uani 1 1 d U . .
N_14 N 0.28430(6) 0.33304(7) 0.15922(5) 0.067 Uani 1 1 d U . .
H0_14 H 0.2960 0.3317 0.1633 0.081 Uiso 1 1 calc R . .
CA_14 C 0.28465(7) 0.35522(8) 0.16104(7) 0.073 Uani 1 1 d U . .
HA_14 H 0.2735 0.3552 0.1525 0.088 Uiso 1 1 calc R . .
CB_14 C 0.27546(8) 0.35688(10) 0.17790(8) 0.088 Uani 1 1 d U . .
HB1_14 H 0.2593 0.3438 0.1793 0.132 Uiso 1 1 calc R . .
HB2_14 H 0.2756 0.3718 0.1788 0.132 Uiso 1 1 calc R . .
HB3_14 H 0.2854 0.3561 0.1867 0.132 Uiso 1 1 calc R . .
C_14 C 0.30917(7) 0.37542(8) 0.15638(6) 0.064 Uani 1 1 d U . .
O_14 O 0.31401(6) 0.38205(6) 0.14154(4) 0.074 Uani 1 1 d U . .
N_15 N 0.32447(5) 0.38625(6) 0.16829(5) 0.060 Uani 1 1 d U . .
H0_15 H 0.3208 0.3814 0.1788 0.072 Uiso 1 1 calc R . .
CA_15 C 0.34734(7) 0.40610(7) 0.16454(5) 0.056 Uani 1 1 d U . .
HA_15 H 0.3452 0.4178 0.1578 0.067 Uiso 1 1 calc R . .
CB_15 C 0.36040(7) 0.41784(9) 0.18078(6) 0.067 Uani 1 1 d U . .
HB1_15 H 0.3608 0.4059 0.1882 0.080 Uiso 1 1 calc R . .
HB2_15 H 0.3768 0.4298 0.1781 0.080 Uiso 1 1 calc R . .
OG_15 O 0.34919(6) 0.42862(6) 0.18924(4) 0.076 Uani 1 1 d U . .
HG_15 H 0.3358 0.4182 0.1926 0.114 Uiso 1 1 calc R . .
C_15 C 0.36230(6) 0.39868(7) 0.15436(5) 0.051 Uani 1 1 d U B .
O_15 O 0.35914(5) 0.37876(5) 0.15472(4) 0.060 Uani 1 1 d U . .
N_16 N 0.37964(5) 0.41653(6) 0.14584(4) 0.055 Uani 1 1 d U . .
H0_16 H 0.3806 0.4304 0.1460 0.066 Uiso 1 1 calc R A 1
CA_16 C 0.3973(2) 0.4135(2) 0.13605(17) 0.065 Uani 0.75 1 d PDU B 1
HA_16 H 0.3937 0.3968 0.1363 0.078 Uiso 0.75 1 calc PR B 1
CA_16 C 0.3976(6) 0.4153(6) 0.1374(5) 0.055 Uani 0.25 1 d PDU B 2
HA1_16 H 0.3938 0.3986 0.1379 0.066 Uiso 0.25 1 calc PR B 2
CB_16 C 0.39869(13) 0.42183(13) 0.11837(7) 0.100 Uani 1 1 d U . .
HB1_16 H 0.4115 0.4210 0.1125 0.120 Uiso 1 1 calc R B 1
HB2_16 H 0.4027 0.4385 0.1185 0.120 Uiso 1 1 calc R B 1
CG_16 C 0.37597(16) 0.40759(17) 0.10857(7) 0.121 Uani 1 1 d U B .
HG_16 H 0.3637 0.4100 0.1142 0.146 Uiso 1 1 calc R . .
CD1_16 C 0.3785(3) 0.4168(2) 0.09094(9) 0.194 Uani 1 1 d U . .
HD1A_16 H 0.3634 0.4081 0.0851 0.290 Uiso 1 1 calc R B .
HD1B_16 H 0.3904 0.4146 0.0849 0.290 Uiso 1 1 calc R . .
HD1C_16 H 0.3834 0.4335 0.0913 0.290 Uiso 1 1 calc R . .
CD2_16 C 0.36725(14) 0.38154(16) 0.10877(8) 0.116 Uani 1 1 d U . .
HD2A_16 H 0.3517 0.3731 0.1034 0.174 Uiso 1 1 calc R B .
HD2B_16 H 0.3661 0.3762 0.1204 0.174 Uiso 1 1 calc R . .
HD2C_16 H 0.3783 0.3784 0.1026 0.174 Uiso 1 1 calc R . .
C_16 C 0.4217(3) 0.4302(3) 0.14411(19) 0.077 Uani 0.75 1 d PDU B 1
C_16 C 0.4215(6) 0.4302(8) 0.1458(5) 0.064 Uani 0.25 1 d PDU B 2
O_16 O 0.42752(10) 0.45044(12) 0.14609(15) 0.164 Uani 0.75 1 d PDU B 1
O_16 O 0.4281(2) 0.4494(2) 0.15329(12) 0.050 Uani 0.25 1 d PDU B 2
N_17 N 0.43546(5) 0.42105(6) 0.14548(4) 0.052 Uani 1 1 d DU . .
H0_17 H 0.4296 0.4060 0.1431 0.063 Uiso 1 1 calc R B 1
C_17 C 0.47391(5) 0.42688(5) 0.13964(4) 0.039 Uani 1 1 d DU . .
O_17 O 0.46467(4) 0.41285(4) 0.12803(3) 0.045 Uani 1 1 d DU B .
CA_17 C 0.45986(11) 0.43447(11) 0.15067(9) 0.049 Uani 0.75 1 d PDU B 1
HA_17 H 0.4656 0.4515 0.1485 0.059 Uiso 0.75 1 calc PR B 1
CA_17 C 0.4600(3) 0.4352(3) 0.1499(3) 0.058 Uani 0.19 1 d PDU B 2
HA1_17 H 0.4655 0.4521 0.1472 0.069 Uiso 0.19 1 calc PR B 2
CA_17 C 0.4597(3) 0.4334(4) 0.1513(3) 0.046 Uani 0.06 1 d PDU B 3
HA1_17 H 0.4659 0.4507 0.1504 0.055 Uiso 0.06 1 calc PR B 3
CB_17 C 0.46228(18) 0.4311(2) 0.16986(9) 0.068 Uani 0.75 1 d PDU B 1
HB1_17 H 0.4782 0.4336 0.1720 0.081 Uiso 0.75 1 calc PR B 1
HB2_17 H 0.4508 0.4147 0.1729 0.081 Uiso 0.75 1 calc PR B 1
CB_17 C 0.4641(3) 0.4332(4) 0.1686(2) 0.042 Uani 0.19 1 d PDU B 2
HB3_17 H 0.4808 0.4434 0.1717 0.050 Uiso 0.19 1 calc PR B 2
HB4_17 H 0.4588 0.4168 0.1719 0.050 Uiso 0.19 1 calc PR B 2
CB_17 C 0.4630(10) 0.4275(10) 0.1694(4) 0.035 Uani 0.06 1 d PDU B 3
HB3_17 H 0.4623 0.4122 0.1680 0.042 Uiso 0.06 1 calc PR B 3
HB4_17 H 0.4479 0.4237 0.1747 0.042 Uiso 0.06 1 calc PR B 3
SG_17 S 0.45782(3) 0.45011(3) 0.183484(16) 0.059 Uani 0.75 1 d PDU B 1
SG1_17 S 0.44347(15) 0.44482(15) 0.17870(7) 0.084 Uani 0.19 1 d PDU B 2
SG1_17 S 0.4805(5) 0.4386(7) 0.1839(4) 0.109 Uani 0.06 1 d PU B 3
N_18 N 0.49655(5) 0.43659(5) 0.14379(3) 0.038 Uani 1 1 d DU B .
H0_18 H 0.5018 0.4461 0.1525 0.045 Uiso 1 1 calc R . .
CA_18 C 0.51287(5) 0.43200(5) 0.13437(4) 0.036 Uani 1 1 d U . .
HA_18 H 0.5043 0.4209 0.1249 0.043 Uiso 1 1 calc R B .
CB_18 C 0.53238(6) 0.45510(6) 0.12720(4) 0.041 Uani 1 1 d U B .
HB1_18 H 0.5409 0.4660 0.1366 0.049 Uiso 1 1 calc R . .
HB2_18 H 0.5437 0.4521 0.1210 0.049 Uiso 1 1 calc R . .
OG_18 O 0.52325(4) 0.46580(4) 0.11612(3) 0.044 Uani 1 1 d U . .
HG_18 H 0.5155 0.4705 0.1217 0.066 Uiso 1 1 calc R B .
C_18 C 0.52333(5) 0.42097(5) 0.14601(4) 0.035 Uani 1 1 d U B .
O_18 O 0.52802(4) 0.42679(4) 0.16087(2) 0.040 Uani 1 1 d U . .
N_19 N 0.52715(4) 0.40469(4) 0.13870(3) 0.036 Uani 1 1 d U . .
H0_19 H 0.5227 0.4006 0.1282 0.043 Uiso 1 1 calc R B .
CA_19 C 0.53842(5) 0.39370(5) 0.14770(3) 0.034 Uani 1 1 d U B .
HA_19 H 0.5299 0.3871 0.1585 0.040 Uiso 1 1 calc R . .
CB_19 C 0.53718(6) 0.37356(5) 0.13692(3) 0.037 Uani 1 1 d U . .
HB_19 H 0.5435 0.3800 0.1255 0.044 Uiso 1 1 calc R B .
CG1_19 C 0.55188(7) 0.36370(6) 0.14418(4) 0.044 Uani 1 1 d U B .
HG1A_19 H 0.5683 0.3763 0.1450 0.066 Uiso 1 1 calc R . .
HG1B_19 H 0.5508 0.3512 0.1368 0.066 Uiso 1 1 calc R . .
HG1C_19 H 0.5460 0.3573 0.1554 0.066 Uiso 1 1 calc R . .
CG2_19 C 0.51162(6) 0.35399(6) 0.13493(4) 0.045 Uani 1 1 d U B .
HG2A_19 H 0.5024 0.3604 0.1299 0.068 Uiso 1 1 calc R . .
HG2B_19 H 0.5051 0.3473 0.1460 0.068 Uiso 1 1 calc R . .
HG2C_19 H 0.5109 0.3417 0.1276 0.068 Uiso 1 1 calc R . .
C_19 C 0.56376(5) 0.41193(5) 0.15151(3) 0.032 Uani 1 1 d U . .
O_19 O 0.57649(4) 0.42619(4) 0.14072(2) 0.035 Uani 1 1 d U B .
N_20 N 0.57214(4) 0.41083(4) 0.16668(3) 0.032 Uani 1 1 d U B .
H0_20 H 0.5625 0.4006 0.1741 0.039 Uiso 1 1 calc R . .
CA_20 C 0.59676(5) 0.42606(5) 0.17121(3) 0.033 Uani 1 1 d U . .
HA1_20 H 0.5981 0.4284 0.1835 0.040 Uiso 1 1 calc R B .
HA2_20 H 0.6028 0.4416 0.1658 0.040 Uiso 1 1 calc R . .
C_20 C 0.61153(5) 0.41535(5) 0.16567(3) 0.032 Uani 1 1 d U B .
O_20 O 0.62362(4) 0.42184(4) 0.15282(2) 0.038 Uani 1 1 d U . .
N_21 N 0.61049(4) 0.39809(4) 0.17534(3) 0.033 Uani 1 1 d U . .
H0_21 H 0.6015 0.3936 0.1843 0.039 Uiso 1 1 calc R B .
CA_21 C 0.62392(5) 0.38663(5) 0.17132(3) 0.032 Uani 1 1 d U B .
HA_21 H 0.6264 0.3872 0.1589 0.038 Uiso 1 1 calc R . .
CB_21 C 0.64816(5) 0.39811(6) 0.18025(4) 0.038 Uani 1 1 d U . .
HB1_21 H 0.6456 0.3963 0.1926 0.045 Uiso 1 1 calc R B .
HB2_21 H 0.6565 0.3897 0.1769 0.045 Uiso 1 1 calc R . .
CG_21 C 0.66322(5) 0.42356(5) 0.17622(3) 0.035 Uani 1 1 d U B .
CD1_21 C 0.67655(6) 0.43056(6) 0.16149(4) 0.042 Uani 1 1 d U . .
HD1_21 H 0.6765 0.4191 0.1542 0.050 Uiso 1 1 calc R B .
CD2_21 C 0.66393(6) 0.44084(6) 0.18677(4) 0.042 Uani 1 1 d U . .
HD2_21 H 0.6552 0.4364 0.1970 0.051 Uiso 1 1 calc R B .
CE1_21 C 0.68977(6) 0.45414(7) 0.15737(4) 0.049 Uani 1 1 d U B .
HE1_21 H 0.6987 0.4588 0.1473 0.058 Uiso 1 1 calc R . .
CE2_21 C 0.67716(6) 0.46431(6) 0.18250(5) 0.048 Uani 1 1 d U B .
HE2_21 H 0.6773 0.4759 0.1898 0.058 Uiso 1 1 calc R . .
CZ_21 C 0.69000(6) 0.47108(6) 0.16793(5) 0.051 Uani 1 1 d U . .
HZ_21 H 0.6990 0.4873 0.1651 0.062 Uiso 1 1 calc R B .
C_21 C 0.61089(5) 0.36112(5) 0.17698(3) 0.033 Uani 1 1 d U . .
O_21 O 0.60024(4) 0.35553(4) 0.19064(2) 0.038 Uani 1 1 d U B .
N_22 N 0.61336(4) 0.34618(4) 0.16715(3) 0.034 Uani 1 1 d U B .
H0_22 H 0.6198 0.3510 0.1572 0.040 Uiso 1 1 calc R . .
CA_22 C 0.60588(5) 0.32211(5) 0.17211(3) 0.033 Uani 1 1 d U . .
HA_22 H 0.5887 0.3135 0.1749 0.040 Uiso 1 1 calc R B .
CB_22 C 0.61084(6) 0.30983(6) 0.15744(3) 0.041 Uani 1 1 d U B .
HB1_22 H 0.6276 0.3191 0.1542 0.049 Uiso 1 1 calc R . .
HB2_22 H 0.6076 0.2941 0.1611 0.049 Uiso 1 1 calc R . .
OG_22 O 0.59661(5) 0.30757(6) 0.14356(3) 0.062 Uani 1 1 d U . .
HG_22 H 0.6050 0.3129 0.1349 0.094 Uiso 1 1 calc R B .
C_22 C 0.62026(5) 0.32200(5) 0.18745(3) 0.033 Uani 1 1 d U B .
O_22 O 0.64200(4) 0.33446(4) 0.18754(2) 0.039 Uani 1 1 d U . .
N_23 N 0.60765(4) 0.30690(4) 0.19960(3) 0.033 Uani 1 1 d U . .
H0_23 H 0.5923 0.2982 0.1983 0.040 Uiso 1 1 calc R B .
CA_23 C 0.61822(5) 0.30427(5) 0.21500(3) 0.035 Uani 1 1 d U B .
HA_23 H 0.6351 0.3094 0.2128 0.042 Uiso 1 1 calc R . .
CB_23 C 0.61659(6) 0.31876(6) 0.22983(3) 0.040 Uani 1 1 d U . .
HB_23 H 0.6234 0.3154 0.2400 0.048 Uiso 1 1 calc R B .
CG1_23 C 0.63138(7) 0.34517(6) 0.22626(4) 0.048 Uani 1 1 d U B .
HG1A_23 H 0.6477 0.3493 0.2240 0.072 Uiso 1 1 calc R . .
HG1B_23 H 0.6310 0.3540 0.2361 0.072 Uiso 1 1 calc R . .
HG1C_23 H 0.6250 0.3491 0.2165 0.072 Uiso 1 1 calc R . .
CG2_23 C 0.59133(6) 0.31174(7) 0.23395(4) 0.048 Uani 1 1 d U B .
HG2A_23 H 0.5822 0.2947 0.2359 0.072 Uiso 1 1 calc R . .
HG2B_23 H 0.5845 0.3159 0.2245 0.072 Uiso 1 1 calc R . .
HG2C_23 H 0.5910 0.3201 0.2441 0.072 Uiso 1 1 calc R . .
C_23 C 0.60522(6) 0.27821(6) 0.21995(3) 0.037 Uani 1 1 d U . .
O_23 O 0.58552(4) 0.26447(4) 0.21451(3) 0.045 Uani 1 1 d U B .
N_24 N 0.61659(5) 0.27223(5) 0.23128(3) 0.044 Uani 1 1 d U B .
H0_24 H 0.6314 0.2822 0.2336 0.053 Uiso 1 1 calc R . .
CA_24 C 0.60476(7) 0.24968(6) 0.23972(4) 0.049 Uani 1 1 d DU . .
HA_24 H 0.5879 0.2410 0.2362 0.059 Uiso 1 1 calc R B .
CB_24 C 0.61600(9) 0.23462(8) 0.23551(5) 0.066 Uani 1 1 d U B .
HB_24 H 0.6073 0.2194 0.2418 0.080 Uiso 1 1 calc R . .
OG1_24 O 0.63983(6) 0.24634(6) 0.24094(4) 0.074 Uani 1 1 d U . .
HG1_24 H 0.6480 0.2575 0.2343 0.111 Uiso 1 1 calc R B .
CG2_24 C 0.61454(12) 0.22923(10) 0.21692(6) 0.084 Uani 1 1 d U . .
HG2A_24 H 0.6228 0.2205 0.2146 0.126 Uiso 1 1 calc R B .
HG2B_24 H 0.6219 0.2440 0.2105 0.126 Uiso 1 1 calc R . .
HG2C_24 H 0.5980 0.2197 0.2136 0.126 Uiso 1 1 calc R . .
C_24 C 0.60619(7) 0.25378(6) 0.25889(4) 0.049 Uani 1 1 d DU B .
O_24 O 0.62171(5) 0.27138(4) 0.26556(3) 0.054 Uani 1 1 d DU . .
N_25 N 0.58889(14) 0.23509(9) 0.26694(6) 0.060 Uani 0.74 1 d PDU B 1
H0_25 H 0.5780 0.2234 0.2610 0.072 Uiso 0.74 1 calc PR B 1
N_25 N 0.5898(3) 0.2373(3) 0.26820(17) 0.067 Uani 0.26 1 d PDU B 2
H0A_25 H 0.5776 0.2261 0.2629 0.081 Uiso 0.26 1 calc PR B 2
CA_25 C 0.58787(15) 0.23378(13) 0.28540(8) 0.062 Uani 0.74 1 d PDU B 1
HA_25 H 0.6037 0.2454 0.2900 0.075 Uiso 0.74 1 calc PR B 1
CA_25 C 0.5896(2) 0.2357(3) 0.28642(19) 0.045 Uani 0.26 1 d PDU B 2
HA1_25 H 0.6057 0.2471 0.2908 0.055 Uiso 0.26 1 calc PR B 2
CB_25 C 0.57019(16) 0.23952(16) 0.29226(7) 0.066 Uani 0.74 1 d PDU B 1
HB1_25 H 0.5542 0.2260 0.2904 0.080 Uiso 0.74 1 calc PR B 1
HB2_25 H 0.5715 0.2533 0.2862 0.080 Uiso 0.74 1 calc PR B 1
CB_25 C 0.5718(3) 0.2409(3) 0.29473(18) 0.047 Uani 0.26 1 d PDU B 2
HB3_25 H 0.5557 0.2285 0.2916 0.057 Uiso 0.26 1 calc PR B 2
HB4_25 H 0.5741 0.2561 0.2904 0.057 Uiso 0.26 1 calc PR B 2
CG_25 C 0.57400(10) 0.24519(11) 0.31166(6) 0.048 Uani 0.74 1 d PDU B 1
HG1_25 H 0.5734 0.2318 0.3178 0.058 Uiso 0.74 1 calc PR B 1
HG2_25 H 0.5895 0.2593 0.3136 0.058 Uiso 0.74 1 calc PR B 1
CG_25 C 0.5737(6) 0.2422(7) 0.3139(2) 0.124 Uani 0.26 1 d PDU B 2
HG3_25 H 0.5729 0.2274 0.3175 0.149 Uiso 0.26 1 calc PR B 2
HG4_25 H 0.5899 0.2550 0.3165 0.149 Uiso 0.26 1 calc PR B 2
CD_25 C 0.55469(9) 0.24944(9) 0.31770(6) 0.050 Uani 0.74 1 d PDU B 1
HD1_25 H 0.5550 0.2622 0.3109 0.060 Uiso 0.74 1 calc PR B 1
HD2_25 H 0.5394 0.2350 0.3158 0.060 Uiso 0.74 1 calc PR B 1
CD_25 C 0.5576(4) 0.2457(4) 0.3253(3) 0.116 Uani 0.26 1 d PDU B 2
HD3_25 H 0.5648 0.2505 0.3366 0.139 Uiso 0.26 1 calc PR B 2
HD4_25 H 0.5554 0.2585 0.3208 0.139 Uiso 0.26 1 calc PR B 2
NE_25 N 0.55645(7) 0.25577(7) 0.33539(5) 0.051 Uani 0.74 1 d PDU B 1
HE_25 H 0.5648 0.2708 0.3379 0.061 Uiso 0.74 1 calc PR B 1
NE_25 N 0.5352(3) 0.2249(4) 0.3268(2) 0.115 Uani 0.26 1 d PDU B 2
HE1_25 H 0.5336 0.2127 0.3211 0.138 Uiso 0.26 1 calc PR B 2
CZ_25 C 0.54665(8) 0.24107(8) 0.34799(6) 0.050 Uani 0.74 1 d PDU B 1
CZ_25 C 0.5169(4) 0.2213(4) 0.3355(3) 0.159 Uani 0.26 1 d PDU B 2
NH1_25 N 0.54912(9) 0.25015(9) 0.36348(5) 0.063 Uani 0.74 1 d PDU B 1
HH1A_25 H 0.5571 0.2655 0.3649 0.075 Uiso 0.74 1 calc PR B 1
HH1B_25 H 0.5428 0.2408 0.3722 0.075 Uiso 0.74 1 calc PR B 1
NH1_25 N 0.4980(5) 0.2003(4) 0.3348(4) 0.186 Uani 0.26 1 d PDU B 2
HH1C_25 H 0.4981 0.1892 0.3286 0.223 Uiso 0.26 1 calc PR B 2
HH1D_25 H 0.4854 0.1973 0.3405 0.223 Uiso 0.26 1 calc PR B 2
NH2_25 N 0.53465(8) 0.21806(7) 0.34571(5) 0.055 Uani 0.74 1 d PDU B 1
HH2A_25 H 0.5330 0.2122 0.3355 0.066 Uiso 0.74 1 calc PR B 1
HH2B_25 H 0.5283 0.2086 0.3544 0.066 Uiso 0.74 1 calc PR B 1
NH2_25 N 0.5180(7) 0.2389(5) 0.3448(5) 0.204 Uani 0.26 1 d PDU B 2
HH2C_25 H 0.5309 0.2526 0.3449 0.245 Uiso 0.26 1 calc PR B 2
HH2D_25 H 0.5057 0.2366 0.3507 0.245 Uiso 0.26 1 calc PR B 2
C_25 C 0.58288(14) 0.20889(13) 0.28956(8) 0.062 Uani 0.74 1 d PDU B 1
C_25 C 0.5839(3) 0.2107(2) 0.29056(19) 0.051 Uani 0.26 1 d PDU B 2
O_25 O 0.56239(12) 0.19270(11) 0.29051(7) 0.059 Uani 0.74 1 d PDU B 1
O_25 O 0.5633(3) 0.1947(3) 0.2922(2) 0.056 Uani 0.26 1 d PDU B 2
N_26 N 0.60116(7) 0.20606(7) 0.29126(5) 0.071 Uani 1 1 d DU . .
H0_26 H 0.6155 0.2182 0.2921 0.085 Uiso 1 1 calc R B 1
CA_26 C 0.59701(10) 0.18210(9) 0.29175(6) 0.074 Uani 1 1 d DU B .
HA1_26 H 0.5870 0.1737 0.3015 0.089 Uiso 1 1 calc R . .
HA2_26 H 0.6122 0.1824 0.2930 0.089 Uiso 1 1 calc R . .
C_26 C 0.58507(9) 0.16951(9) 0.27575(6) 0.075 Uani 1 1 d U . .
O_26 O 0.59302(8) 0.17861(7) 0.26194(5) 0.094 Uani 1 1 d U B .
N_27 N 0.56580(7) 0.14867(7) 0.27724(4) 0.066 Uani 1 1 d U B .
H0_27 H 0.5608 0.1428 0.2873 0.080 Uiso 1 1 calc R . .
CA_27 C 0.55281(10) 0.13525(9) 0.26262(6) 0.077 Uani 1 1 d U . .
HA_27 H 0.5643 0.1359 0.2541 0.093 Uiso 1 1 calc R B .
CB_27 C 0.53659(13) 0.10946(10) 0.26753(8) 0.097 Uani 1 1 d U B .
HB1_27 H 0.5460 0.1029 0.2719 0.146 Uiso 1 1 calc R . .
HB2_27 H 0.5278 0.1005 0.2576 0.146 Uiso 1 1 calc R . .
HB3_27 H 0.5255 0.1085 0.2762 0.146 Uiso 1 1 calc R . .
C_27 C 0.53804(11) 0.14458(9) 0.25442(6) 0.078 Uani 1 1 d U B .
O_27 O 0.52863(12) 0.13682(11) 0.24076(6) 0.135 Uani 1 1 d U . .
N_28 N 0.53473(7) 0.16001(6) 0.26282(4) 0.058 Uani 1 1 d U . .
H0_28 H 0.5422 0.1656 0.2724 0.070 Uiso 1 1 calc R B .
CA_28 C 0.51911(7) 0.16804(7) 0.25674(5) 0.056 Uani 1 1 d U B .
HA_28 H 0.5051 0.1545 0.2514 0.067 Uiso 1 1 calc R . .
CB_28 C 0.51062(9) 0.17711(8) 0.27148(5) 0.064 Uani 1 1 d U . .
HB_28 H 0.5244 0.1917 0.2760 0.077 Uiso 1 1 calc R B .
OG1_28 O 0.50181(8) 0.15976(7) 0.28441(4) 0.090 Uani 1 1 d U B .
HG1_28 H 0.4902 0.1474 0.2808 0.135 Uiso 1 1 calc R . .
CG2_28 C 0.49230(9) 0.18286(9) 0.26604(6) 0.070 Uani 1 1 d U B .
HG2A_28 H 0.4869 0.1880 0.2758 0.105 Uiso 1 1 calc R . .
HG2B_28 H 0.4790 0.1689 0.2611 0.105 Uiso 1 1 calc R . .
HG2C_28 H 0.4990 0.1955 0.2577 0.105 Uiso 1 1 calc R . .
C_28 C 0.53164(7) 0.18763(6) 0.24356(4) 0.051 Uani 1 1 d U . .
O_28 O 0.55117(6) 0.20453(5) 0.24619(4) 0.075 Uani 1 1 d U B .
N_29 N 0.51945(6) 0.18507(5) 0.22979(3) 0.048 Uani 1 1 d U B .
H0_29 H 0.5059 0.1721 0.2284 0.057 Uiso 1 1 calc R . .
CA_29 C 0.52788(6) 0.20324(6) 0.21668(4) 0.045 Uani 1 1 d U . .
HA_29 H 0.5454 0.2113 0.2160 0.054 Uiso 1 1 calc R B .
CB_29 C 0.51727(7) 0.19146(6) 0.19971(4) 0.050 Uani 1 1 d U B .
HB1_29 H 0.4999 0.1835 0.2005 0.060 Uiso 1 1 calc R . .
HB2_29 H 0.5223 0.2037 0.1909 0.060 Uiso 1 1 calc R . .
CG_29 C 0.52444(8) 0.17357(7) 0.19439(5) 0.058 Uani 1 1 d U . .
HG1_29 H 0.5418 0.1814 0.1940 0.069 Uiso 1 1 calc R B .
HG2_29 H 0.5188 0.1609 0.2029 0.069 Uiso 1 1 calc R . .
CD_29 C 0.51457(10) 0.16286(8) 0.17740(5) 0.066 Uani 1 1 d U B .
HD1_29 H 0.5205 0.1754 0.1687 0.080 Uiso 1 1 calc R . .
HD2_29 H 0.4972 0.1552 0.1777 0.080 Uiso 1 1 calc R . .
CE_29 C 0.52166(11) 0.14475(9) 0.17288(6) 0.078 Uani 1 1 d U . .
HE1_29 H 0.5389 0.1520 0.1738 0.094 Uiso 1 1 calc R B .
HE2_29 H 0.5143 0.1315 0.1809 0.094 Uiso 1 1 calc R . .
NZ_29 N 0.51423(10) 0.13575(8) 0.15539(5) 0.089 Uani 1 1 d U B .
HZ1_29 H 0.5193 0.1255 0.1528 0.133 Uiso 1 1 calc R . .
HZ2_29 H 0.5206 0.1480 0.1480 0.133 Uiso 1 1 calc R . .
HZ3_29 H 0.4983 0.1282 0.1547 0.133 Uiso 1 1 calc R . .
C_29 C 0.52030(6) 0.22119(6) 0.22071(4) 0.041 Uani 1 1 d U B .
O_29 O 0.50141(4) 0.21505(4) 0.22776(3) 0.048 Uani 1 1 d U . .
N_30 N 0.53467(5) 0.24320(5) 0.21550(3) 0.041 Uani 1 1 d U . .
H0_30 H 0.5477 0.2468 0.2101 0.049 Uiso 1 1 calc R B .
CA_30 C 0.52842(6) 0.26101(6) 0.21890(4) 0.040 Uani 1 1 d U B .
HA1_30 H 0.5325 0.2663 0.2307 0.048 Uiso 1 1 calc R . .
HA2_30 H 0.5112 0.2541 0.2176 0.048 Uiso 1 1 calc R . .
C_30 C 0.54092(5) 0.28199(5) 0.20726(3) 0.034 Uani 1 1 d U . .
O_30 O 0.55648(4) 0.28455(4) 0.19758(2) 0.037 Uani 1 1 d U B .
N_31 N 0.53398(4) 0.29802(4) 0.20908(3) 0.036 Uani 1 1 d U B .
H0_31 H 0.5206 0.2942 0.2141 0.043 Uiso 1 1 calc R . .
CA_31 C 0.54902(5) 0.32180(5) 0.20269(3) 0.032 Uani 1 1 d U . .
HA_31 H 0.5653 0.3242 0.2019 0.039 Uiso 1 1 calc R B .
CB_31 C 0.54234(6) 0.32626(6) 0.18500(3) 0.036 Uani 1 1 d U B .
HB1_31 H 0.5548 0.3420 0.1813 0.044 Uiso 1 1 calc R . .
HB2_31 H 0.5426 0.3146 0.1772 0.044 Uiso 1 1 calc R . .
CG_31 C 0.51890(6) 0.32521(6) 0.18293(3) 0.038 Uani 1 1 d U . .
CD1_31 C 0.51607(6) 0.34414(6) 0.18769(4) 0.042 Uani 1 1 d U B .
HD1_31 H 0.5287 0.3574 0.1930 0.050 Uiso 1 1 calc R . .
CD2_31 C 0.50010(6) 0.30612(6) 0.17541(4) 0.045 Uani 1 1 d U B .
HD2_31 H 0.5016 0.2930 0.1721 0.054 Uiso 1 1 calc R . .
CE1_31 C 0.49529(7) 0.34395(7) 0.18488(4) 0.048 Uani 1 1 d U . .
HE1_31 H 0.4938 0.3570 0.1882 0.058 Uiso 1 1 calc R B .
CE2_31 C 0.47889(7) 0.30580(7) 0.17257(4) 0.052 Uani 1 1 d U . .
HE2_31 H 0.4661 0.2925 0.1674 0.062 Uiso 1 1 calc R B .
CZ_31 C 0.47645(7) 0.32477(7) 0.17721(4) 0.050 Uani 1 1 d U B .
HZ_31 H 0.4622 0.3247 0.1752 0.061 Uiso 1 1 calc R . .
C_31 C 0.54988(5) 0.33930(5) 0.21556(3) 0.032 Uani 1 1 d U B .
O_31 O 0.53267(4) 0.33496(4) 0.22441(2) 0.041 Uani 1 1 d U . .
N_32 N 0.57017(4) 0.35961(4) 0.21660(3) 0.033 Uani 1 1 d U . .
H0_32 H 0.5825 0.3612 0.2111 0.040 Uiso 1 1 calc R B .
CA_32 C 0.57219(5) 0.37907(5) 0.22663(3) 0.036 Uani 1 1 d U B .
HA_32 H 0.5609 0.3722 0.2362 0.043 Uiso 1 1 calc R . .
CB_32 C 0.59693(6) 0.39449(6) 0.23420(4) 0.040 Uani 1 1 d U . .
HB_32 H 0.5968 0.4076 0.2405 0.048 Uiso 1 1 calc R B .
CG1_32 C 0.60212(7) 0.38032(7) 0.24687(4) 0.050 Uani 1 1 d U B .
HG1A_32 H 0.5905 0.3750 0.2560 0.075 Uiso 1 1 calc R . .
HG1B_32 H 0.6179 0.3902 0.2515 0.075 Uiso 1 1 calc R . .
HG1C_32 H 0.6013 0.3666 0.2413 0.075 Uiso 1 1 calc R . .
CG2_32 C 0.61593(6) 0.40549(7) 0.22102(4) 0.047 Uani 1 1 d U B .
HG2A_32 H 0.6119 0.4142 0.2130 0.070 Uiso 1 1 calc R . .
HG2B_32 H 0.6173 0.3931 0.2151 0.070 Uiso 1 1 calc R . .
HG2C_32 H 0.6309 0.4162 0.2264 0.070 Uiso 1 1 calc R . .
C_32 C 0.56482(5) 0.39384(5) 0.21618(3) 0.033 Uani 1 1 d U . .
O_32 O 0.56715(4) 0.39525(4) 0.20066(2) 0.038 Uani 1 1 d U B .
N_33 N 0.55626(5) 0.40509(5) 0.22498(3) 0.037 Uani 1 1 d U B .
H0_33 H 0.5557 0.4037 0.2360 0.044 Uiso 1 1 calc R . .
CA_33 C 0.54771(6) 0.41945(5) 0.21734(3) 0.036 Uani 1 1 d U . .
HA_33 H 0.5589 0.4293 0.2083 0.044 Uiso 1 1 calc R B .
CB_33 C 0.52350(6) 0.40322(6) 0.20932(4) 0.039 Uani 1 1 d DU B .
HB_33 H 0.5249 0.3914 0.2022 0.047 Uiso 1 1 calc R . .
OG1_33 O 0.51650(4) 0.41630(4) 0.19855(3) 0.043 Uani 1 1 d DU . .
HG1_33 H 0.5218(7) 0.4174(8) 0.1888(3) 0.064 Uiso 1 1 d D . .
CG2_33 C 0.50432(6) 0.38994(7) 0.22205(4) 0.048 Uani 1 1 d U . .
HG2A_33 H 0.4905 0.3774 0.2164 0.072 Uiso 1 1 calc R B .
HG2B_33 H 0.5002 0.4007 0.2275 0.072 Uiso 1 1 calc R . .
HG2C_33 H 0.5099 0.3830 0.2305 0.072 Uiso 1 1 calc R . .
C_33 C 0.54767(5) 0.43578(5) 0.23121(3) 0.036 Uani 1 1 d U B .
O_33 O 0.55687(4) 0.43721(4) 0.24497(2) 0.042 Uani 1 1 d U . .
N_34 N 0.53764(5) 0.44874(5) 0.22718(3) 0.040 Uani 1 1 d U . .
H0_34 H 0.5318 0.4476 0.2170 0.048 Uiso 1 1 calc R B .
CA_34 C 0.53647(6) 0.46459(6) 0.23952(4) 0.043 Uani 1 1 d U B .
HA_34 H 0.5510 0.4716 0.2466 0.052 Uiso 1 1 calc R . .
CB_34 C 0.53481(8) 0.48442(7) 0.23063(5) 0.056 Uani 1 1 d U . .
HB1_34 H 0.5485 0.4930 0.2232 0.084 Uiso 1 1 calc R B .
HB2_34 H 0.5345 0.4952 0.2390 0.084 Uiso 1 1 calc R . .
HB3_34 H 0.5204 0.4777 0.2239 0.084 Uiso 1 1 calc R . .
C_34 C 0.51493(6) 0.45094(6) 0.25084(4) 0.041 Uani 1 1 d U . .
O_34 O 0.49583(5) 0.43512(5) 0.24554(3) 0.057 Uani 1 1 d U B .
N_35 N 0.51811(5) 0.45809(5) 0.26691(3) 0.044 Uani 1 1 d U B .
H0_35 H 0.5321 0.4693 0.2702 0.053 Uiso 1 1 calc R . .
CA_35 C 0.49893(7) 0.44769(7) 0.27902(4) 0.050 Uani 1 1 d U . .
HA1_35 H 0.5052 0.4542 0.2903 0.060 Uiso 1 1 calc R B .
HA2_35 H 0.4929 0.4305 0.2795 0.060 Uiso 1 1 calc R . .
C_35 C 0.47855(6) 0.45172(7) 0.27528(4) 0.047 Uani 1 1 d U B .
O_35 O 0.45844(5) 0.43636(5) 0.27906(3) 0.060 Uani 1 1 d U . .
N_36 N 0.48335(5) 0.47185(5) 0.26782(3) 0.045 Uani 1 1 d U . .
H0_36 H 0.4978 0.4821 0.2648 0.053 Uiso 1 1 calc R B .
CA_36 C 0.46428(6) 0.47641(7) 0.26475(4) 0.049 Uani 1 1 d U B .
HA_36 H 0.4547 0.4721 0.2753 0.058 Uiso 1 1 calc R . .
CB_36 C 0.47293(7) 0.50229(7) 0.26142(4) 0.051 Uani 1 1 d U . .
HB1_36 H 0.4596 0.5051 0.2630 0.061 Uiso 1 1 calc R B .
HB2_36 H 0.4850 0.5117 0.2700 0.061 Uiso 1 1 calc R . .
CG_36 C 0.48324(6) 0.51104(7) 0.24434(4) 0.048 Uani 1 1 d U B .
CD2_36 C 0.47194(7) 0.51045(8) 0.22989(5) 0.056 Uani 1 1 d U . .
HD2_36 H 0.4544(9) 0.5022(8) 0.2278(5) 0.067 Uiso 1 1 d . . .
ND1_36 N 0.50692(6) 0.52328(6) 0.24066(4) 0.052 Uani 1 1 d U . .
HD1_36 H 0.5183(8) 0.5267(8) 0.2479(5) 0.062 Uiso 1 1 d . . .
CE1_36 C 0.50948(8) 0.52922(7) 0.22456(5) 0.057 Uani 1 1 d U B .
HE1_36 H 0.5232(9) 0.5358(8) 0.2199(6) 0.068 Uiso 1 1 d . . .
NE2_36 N 0.48866(6) 0.52178(6) 0.21765(4) 0.059 Uani 1 1 d U B .
HE2_36 H 0.4895(8) 0.5267(9) 0.2061(6) 0.071 Uiso 1 1 d . . .
C_36 C 0.44809(7) 0.46067(7) 0.25072(5) 0.053 Uani 1 1 d U . .
O_36 O 0.42924(5) 0.46010(6) 0.24807(4) 0.073 Uani 1 1 d U B .
N_37 N 0.45489(5) 0.44806(5) 0.24171(3) 0.050 Uani 1 1 d DU B .
H0_37 H 0.4685 0.4490 0.2439 0.060 Uiso 1 1 calc R C 1
C_37 C 0.41869(6) 0.41020(7) 0.23457(5) 0.055 Uani 1 1 d DU . .
O_37 O 0.40210(5) 0.39945(6) 0.22473(3) 0.067 Uani 1 1 d DU B .
CA_37 C 0.44004(12) 0.43279(12) 0.22827(8) 0.055 Uani 0.75 1 d PDU B 1
HA_37 H 0.4342 0.4417 0.2215 0.066 Uiso 0.75 1 calc PR B 1
CA_37 C 0.4408(3) 0.4321(3) 0.2285(2) 0.048 Uani 0.19 1 d PDU B 2
HA1_37 H 0.4360 0.4407 0.2206 0.058 Uiso 0.19 1 calc PR B 2
CA_37 C 0.4402(7) 0.4325(6) 0.2283(2) 0.054 Uani 0.06 1 d PDU B 3
HA1_37 H 0.4347 0.4414 0.2212 0.065 Uiso 0.06 1 calc PR B 3
CB_37 C 0.45456(14) 0.42610(18) 0.21654(11) 0.061 Uani 0.75 1 d PDU B 1
HB1_37 H 0.4438 0.4134 0.2088 0.073 Uiso 0.75 1 calc PR B 1
HB2_37 H 0.4629 0.4200 0.2234 0.073 Uiso 0.75 1 calc PR B 1
CB_37 C 0.4564(5) 0.4247(4) 0.2186(3) 0.053 Uani 0.19 1 d PDU B 2
HB3_37 H 0.4470 0.4142 0.2093 0.063 Uiso 0.19 1 calc PR B 2
HB4_37 H 0.4608 0.4155 0.2262 0.063 Uiso 0.19 1 calc PR B 2
CB_37 C 0.4552(13) 0.4259(18) 0.2172(14) 0.065 Uani 0.06 1 d PDU B 3
HB3_37 H 0.4460 0.4133 0.2090 0.077 Uiso 0.06 1 calc PR B 3
HB4_37 H 0.4664 0.4228 0.2235 0.077 Uiso 0.06 1 calc PR B 3
SG_37 S 0.47565(3) 0.45075(3) 0.204320(19) 0.069 Uani 0.75 1 d PDU B 1
SG1_37 S 0.48314(11) 0.44898(10) 0.20985(7) 0.065 Uani 0.19 1 d PDU B 2
SG1_37 S 0.4703(6) 0.4605(7) 0.2071(5) 0.114 Uani 0.06 1 d PU B 3
N_38 N 0.41847(6) 0.40244(6) 0.25005(4) 0.059 Uani 1 1 d DU B .
H0_38 H 0.4305 0.4105 0.2568 0.071 Uiso 1 1 calc R D 1
CA_38 C 0.3984(2) 0.3806(2) 0.25577(11) 0.069 Uani 0.70 1 d PDU B 1
HA1_38 H 0.3977 0.3674 0.2493 0.083 Uiso 0.70 1 calc PR B 1
HA2_38 H 0.3838 0.3811 0.2534 0.083 Uiso 0.70 1 calc PR B 1
CA_38 C 0.3988(5) 0.3801(4) 0.2553(3) 0.067 Uani 0.30 1 d PDU B 2
HA3_38 H 0.4020 0.3673 0.2523 0.080 Uiso 0.30 1 calc PR B 2
HA4_38 H 0.3844 0.3773 0.2492 0.080 Uiso 0.30 1 calc PR B 2
C_38 C 0.39945(11) 0.37639(12) 0.27417(8) 0.064 Uani 0.70 1 d PDU B 1
C_38 C 0.3948(3) 0.3797(3) 0.27397(19) 0.082 Uani 0.30 1 d PDU B 2
O_38 O 0.41786(7) 0.38518(8) 0.28216(5) 0.068 Uani 0.70 1 d PDU B 1
O_38 O 0.4052(3) 0.3976(2) 0.28261(15) 0.112 Uani 0.30 1 d PDU B 2
N_39 N 0.37850(14) 0.36225(13) 0.28109(10) 0.072 Uani 0.70 1 d PDU B 1
H0_39 H 0.3660 0.3577 0.2747 0.086 Uiso 0.70 1 calc PR B 1
N_39 N 0.3794(4) 0.3585(3) 0.2796(3) 0.089 Uani 0.30 1 d PDU B 2
H0A_39 H 0.3717 0.3470 0.2724 0.106 Uiso 0.30 1 calc PR B 2
CA_39 C 0.37491(10) 0.35399(11) 0.29806(7) 0.085 Uani 1 1 d DU . .
HA_39 H 0.3881 0.3660 0.3051 0.102 Uiso 1 1 calc R B 1
CB_39 C 0.35134(13) 0.35164(12) 0.30450(9) 0.106 Uani 1 1 d U B .
HB_39 H 0.3479 0.3445 0.3160 0.127 Uiso 1 1 calc R . .
OG1_39 O 0.33315(8) 0.33647(10) 0.29343(8) 0.124 Uani 1 1 d U . .
HG1_39 H 0.3390 0.3355 0.2843 0.186 Uiso 1 1 calc R B .
CG2_39 C 0.3539(2) 0.37592(19) 0.30553(13) 0.160 Uani 1 1 d U . .
HG2A_39 H 0.3406 0.3750 0.3118 0.240 Uiso 1 1 calc R B .
HG2B_39 H 0.3542 0.3818 0.2941 0.240 Uiso 1 1 calc R . .
HG2C_39 H 0.3686 0.3866 0.3114 0.240 Uiso 1 1 calc R . .
C_39 C 0.37465(8) 0.33099(10) 0.29955(6) 0.073 Uani 1 1 d U B .
O_39 O 0.37059(6) 0.31775(7) 0.28740(4) 0.077 Uani 1 1 d U . .
N_40 N 0.37889(7) 0.32511(9) 0.31492(5) 0.084 Uani 1 1 d U . .
H0_40 H 0.3818 0.3348 0.3234 0.101 Uiso 1 1 calc R B .
CA_40 C 0.37871(9) 0.30326(12) 0.31762(6) 0.086 Uani 1 1 d U B .
HA_40 H 0.3915 0.3036 0.3106 0.103 Uiso 1 1 calc R . .
CB_40 C 0.38410(12) 0.30064(15) 0.33621(7) 0.107 Uani 1 1 d U . .
HB_40 H 0.3723 0.3019 0.3435 0.128 Uiso 1 1 calc R B .
CG1_40 C 0.38181(17) 0.27665(18) 0.33909(9) 0.132 Uani 1 1 d U B .
HG1A_40 H 0.3658 0.2643 0.3363 0.197 Uiso 1 1 calc R . .
HG1B_40 H 0.3851 0.2752 0.3509 0.197 Uiso 1 1 calc R . .
HG1C_40 H 0.3930 0.2750 0.3319 0.197 Uiso 1 1 calc R . .
CG2_40 C 0.40847(14) 0.3208(2) 0.34061(10) 0.152 Uani 1 1 d U B .
HG2A_40 H 0.4095 0.3358 0.3376 0.228 Uiso 1 1 calc R . .
HG2B_40 H 0.4204 0.3191 0.3344 0.228 Uiso 1 1 calc R . .
HG2C_40 H 0.4112 0.3206 0.3527 0.228 Uiso 1 1 calc R . .
C_40 C 0.35574(9) 0.28289(11) 0.31170(6) 0.078 Uani 1 1 d U . .
O_40 O 0.33676(6) 0.28177(8) 0.31583(5) 0.089 Uani 1 1 d U B .
N_41 N 0.35691(8) 0.26700(9) 0.30239(5) 0.080 Uani 1 1 d U B .
H0_41 H 0.3711 0.2695 0.3002 0.096 Uiso 1 1 calc R . .
CA_41 C 0.33780(11) 0.24594(11) 0.29523(7) 0.088 Uani 1 1 d U . .
HA_41 H 0.3445 0.2357 0.2922 0.105 Uiso 1 1 calc R B .
CB_41 C 0.31775(15) 0.23156(14) 0.30762(9) 0.120 Uani 1 1 d U B .
HB1_41 H 0.3108 0.2412 0.3114 0.144 Uiso 1 1 calc R . .
HB2_41 H 0.3053 0.2175 0.3018 0.144 Uiso 1 1 calc R . .
CG_41 C 0.3261(2) 0.22384(19) 0.32284(11) 0.166 Uani 1 1 d U . .
OD1_41 O 0.3162(3) 0.2242(3) 0.33656(12) 0.291 Uani 1 1 d U B .
ND2_41 N 0.3401(2) 0.2169(2) 0.32061(11) 0.212 Uani 1 1 d U B .
HD2A_41 H 0.3444 0.2114 0.3291 0.254 Uiso 1 1 calc R . .
HD2B_41 H 0.3458 0.2175 0.3105 0.254 Uiso 1 1 calc R . .
C_41 C 0.32812(9) 0.24997(10) 0.27904(6) 0.078 Uani 1 1 d U B .
O_41 O 0.31261(8) 0.23288(8) 0.27102(6) 0.102 Uani 1 1 d U . .
N_42 N 0.33701(7) 0.27182(8) 0.27303(5) 0.071 Uani 1 1 d U . .
H0_42 H 0.3479 0.2838 0.2787 0.085 Uiso 1 1 calc R B .
CA_42 C 0.32865(8) 0.27569(9) 0.25712(6) 0.070 Uani 1 1 d U B .
HA_42 H 0.3112 0.2683 0.2576 0.083 Uiso 1 1 calc R . .
CB_42 C 0.33948(9) 0.30207(10) 0.25386(6) 0.074 Uani 1 1 d U . .
HB1_42 H 0.3360 0.3094 0.2634 0.112 Uiso 1 1 calc R B .
HB2_42 H 0.3328 0.3045 0.2435 0.112 Uiso 1 1 calc R . .
HB3_42 H 0.3566 0.3092 0.2526 0.112 Uiso 1 1 calc R . .
C_42 C 0.33503(7) 0.26439(8) 0.24295(6) 0.063 Uani 1 1 d U . .
O_42 O 0.35308(5) 0.26321(6) 0.24310(4) 0.070 Uani 1 1 d U B .
N_43 N 0.31979(6) 0.25623(8) 0.23010(5) 0.070 Uani 1 1 d U B .
H0_43 H 0.3081 0.2592 0.2300 0.084 Uiso 1 1 calc R . .
CA_43 C 0.32166(8) 0.24282(8) 0.21644(6) 0.066 Uani 1 1 d U . .
HA_43 H 0.3296 0.2342 0.2207 0.079 Uiso 1 1 calc R B .
CB_43 C 0.29715(9) 0.22495(10) 0.21016(7) 0.083 Uani 1 1 d U B .
HB_43 H 0.2891 0.2336 0.2062 0.100 Uiso 1 1 calc R . .
OG1_43 O 0.28431(10) 0.21033(12) 0.22381(7) 0.152 Uani 1 1 d U . .
HG1_43 H 0.2861 0.2186 0.2323 0.229 Uiso 1 1 calc R B .
CG2_43 C 0.29788(11) 0.21007(11) 0.19588(9) 0.100 Uani 1 1 d U . .
HG2A_43 H 0.2820 0.1969 0.1938 0.150 Uiso 1 1 calc R B .
HG2B_43 H 0.3083 0.2040 0.1989 0.150 Uiso 1 1 calc R . .
HG2C_43 H 0.3038 0.2197 0.1857 0.150 Uiso 1 1 calc R . .
C_43 C 0.33607(7) 0.25865(8) 0.20162(5) 0.058 Uani 1 1 d U B .
O_43 O 0.33037(5) 0.27202(6) 0.19506(4) 0.065 Uani 1 1 d U . .
N_44 N 0.35376(6) 0.25604(6) 0.19641(4) 0.056 Uani 1 1 d U . .
H0_44 H 0.3567 0.2461 0.2018 0.068 Uiso 1 1 calc R B .
CA_44 C 0.36847(6) 0.26900(7) 0.18218(5) 0.053 Uani 1 1 d U B .
HA_44 H 0.3673 0.2834 0.1802 0.063 Uiso 1 1 calc R . .
CB_44 C 0.39429(7) 0.27628(8) 0.18561(5) 0.059 Uani 1 1 d U . .
HB1_44 H 0.3999 0.2865 0.1956 0.089 Uiso 1 1 calc R B .
HB2_44 H 0.4039 0.2848 0.1759 0.089 Uiso 1 1 calc R . .
HB3_44 H 0.3955 0.2622 0.1876 0.089 Uiso 1 1 calc R . .
C_44 C 0.36015(6) 0.25354(7) 0.16643(5) 0.054 Uani 1 1 d U . .
O_44 O 0.35571(5) 0.23293(5) 0.16702(4) 0.061 Uani 1 1 d U B .
N_45 N 0.35883(6) 0.26408(6) 0.15235(4) 0.056 Uani 1 1 d U B .
H0_45 H 0.3615 0.2786 0.1530 0.067 Uiso 1 1 calc R . .
CA_45 C 0.35322(7) 0.25252(7) 0.13601(5) 0.059 Uani 1 1 d U . .
HA_45 H 0.3528 0.2371 0.1371 0.071 Uiso 1 1 calc R B .
CB_45 C 0.32926(8) 0.24793(9) 0.12932(6) 0.070 Uani 1 1 d U B .
HB1_45 H 0.3290 0.2629 0.1295 0.084 Uiso 1 1 calc R . .
HB2_45 H 0.3276 0.2427 0.1175 0.084 Uiso 1 1 calc R . .
CG_45 C 0.30860(8) 0.22975(9) 0.13919(7) 0.075 Uani 1 1 d U . .
HG1_45 H 0.3112 0.2338 0.1513 0.090 Uiso 1 1 calc R B .
HG2_45 H 0.3075 0.2143 0.1377 0.090 Uiso 1 1 calc R . .
CD_45 C 0.28545(9) 0.22792(11) 0.13366(9) 0.093 Uani 1 1 d U B .
HD1_45 H 0.2860 0.2430 0.1362 0.111 Uiso 1 1 calc R . .
HD2_45 H 0.2838 0.2255 0.1213 0.111 Uiso 1 1 calc R . .
NE_45 N 0.26502(8) 0.20901(9) 0.14178(9) 0.109 Uani 1 1 d U . .
HE_45 H 0.2571 0.1958 0.1361 0.131 Uiso 1 1 calc R B .
CZ_45 C 0.25719(9) 0.20970(12) 0.15675(11) 0.109 Uani 1 1 d U B .
NH1_45 N 0.26771(8) 0.22885(10) 0.16550(7) 0.098 Uani 1 1 d U . .
HH1A_45 H 0.2624 0.2294 0.1755 0.117 Uiso 1 1 calc R B .
HH1B_45 H 0.2802 0.2413 0.1614 0.117 Uiso 1 1 calc R . .
NH2_45 N 0.23864(10) 0.19109(11) 0.16260(12) 0.146 Uani 1 1 d U . .
HH2A_45 H 0.2331 0.1915 0.1726 0.175 Uiso 1 1 calc R B .
HH2B_45 H 0.2316 0.1782 0.1565 0.175 Uiso 1 1 calc R . .
C_45 C 0.37181(8) 0.26754(7) 0.12315(5) 0.061 Uani 1 1 d U B .
O_45 O 0.38117(5) 0.28907(5) 0.12313(4) 0.065 Uani 1 1 d U . .
N_46 N 0.37670(7) 0.25543(6) 0.11189(4) 0.064 Uani 1 1 d DU . .
H0_46 H 0.3706 0.2402 0.1134 0.077 Uiso 1 1 calc R B 1
CA_46 C 0.39155(12) 0.26627(11) 0.09731(6) 0.073 Uani 0.84 1 d PDU B 1
HA_46 H 0.3940 0.2825 0.0958 0.087 Uiso 0.84 1 calc PR B 1
CA_46 C 0.3912(3) 0.2647(3) 0.0969(2) 0.081 Uani 0.16 1 d PDU B 2
HA1_46 H 0.3926 0.2801 0.0938 0.097 Uiso 0.16 1 calc PR B 2
CB_46 C 0.41596(9) 0.26787(8) 0.09934(5) 0.074 Uani 1 1 d DU . .
HB_46 H 0.4131 0.2518 0.1019 0.089 Uiso 1 1 calc R B 1
CG2_46 C 0.42969(14) 0.27593(11) 0.08274(7) 0.101 Uani 1 1 d DU B .
HG2A_46 H 0.4205 0.2650 0.0737 0.152 Uiso 1 1 calc R . .
HG2B_46 H 0.4447 0.2762 0.0839 0.152 Uiso 1 1 calc R . .
HG2C_46 H 0.4327 0.2917 0.0799 0.152 Uiso 1 1 calc R . .
CG1_46 C 0.42955(9) 0.28393(8) 0.11393(6) 0.069 Uani 1 1 d DU B .
HG1A_46 H 0.4334 0.3001 0.1111 0.083 Uiso 1 1 calc R . .
HG1B_46 H 0.4193 0.2790 0.1240 0.083 Uiso 1 1 calc R . .
CD1_46 C 0.45212(10) 0.28428(11) 0.11840(8) 0.091 Uani 1 1 d DU . .
HD1A_46 H 0.4578 0.2920 0.1293 0.137 Uiso 1 1 calc R B .
HD1B_46 H 0.4640 0.2930 0.1098 0.137 Uiso 1 1 calc R . .
HD1C_46 H 0.4492 0.2681 0.1190 0.137 Uiso 1 1 calc R . .
C_46 C 0.37753(14) 0.25117(13) 0.08265(7) 0.091 Uani 0.84 1 d PDU B 1
C_46 C 0.3862(4) 0.2497(4) 0.0812(2) 0.092 Uani 0.16 1 d PDU B 2
O_46 O 0.36757(10) 0.22891(8) 0.08356(6) 0.092 Uani 0.84 1 d PDU B 1
O_46 O 0.3795(4) 0.2288(3) 0.0824(2) 0.071 Uani 0.16 1 d PDU B 2
N_47 N 0.37646(15) 0.26118(13) 0.06870(6) 0.114 Uani 0.84 1 d PDU B 1
H0_47 H 0.3828 0.2766 0.0684 0.136 Uiso 0.84 1 calc PR B 1
N_47 N 0.3906(5) 0.2608(4) 0.0667(2) 0.093 Uani 0.16 1 d PDU B 2
H0A_47 H 0.3981 0.2762 0.0666 0.111 Uiso 0.16 1 calc PR B 2
CA_47 C 0.3651(2) 0.2476(2) 0.05353(10) 0.179 Uani 0.84 1 d PDU B 1
HA1_47 H 0.3732 0.2391 0.0499 0.214 Uiso 0.84 1 calc PR B 1
HA2_47 H 0.3666 0.2585 0.0444 0.214 Uiso 0.84 1 calc PR B 1
CA_47 C 0.3836(5) 0.2483(6) 0.0507(3) 0.118 Uani 0.16 1 d PDU B 2
HA3_47 H 0.3943 0.2423 0.0482 0.142 Uiso 0.16 1 calc PR B 2
HA4_47 H 0.3857 0.2598 0.0418 0.142 Uiso 0.16 1 calc PR B 2
C_47 C 0.3392(2) 0.2300(2) 0.05645(14) 0.202 Uani 0.84 1 d PDU B 1
C_47 C 0.3586(4) 0.2281(5) 0.0497(3) 0.114 Uani 0.16 1 d PDU B 2
O_47 O 0.3295(3) 0.2119(2) 0.04798(12) 0.294 Uani 0.84 1 d PDU B 1
O_47 O 0.3526(5) 0.2109(7) 0.0402(4) 0.168 Uani 0.16 1 d PDU B 2
N_48 N 0.32791(16) 0.2348(2) 0.06825(14) 0.198 Uani 0.84 1 d PDU B 1
H0_48 H 0.3357 0.2477 0.0743 0.237 Uiso 0.84 1 calc PR B 1
N_48 N 0.3421(4) 0.2279(6) 0.0595(4) 0.116 Uani 0.16 1 d PDU B 2
H0A_48 H 0.3467 0.2392 0.0670 0.139 Uiso 0.16 1 calc PR B 2
CA_48 C 0.30324(19) 0.2193(3) 0.0715(2) 0.288 Uani 0.84 1 d PDU B 1
HA1_48 H 0.2954 0.2122 0.0607 0.346 Uiso 0.84 1 calc PR B 1
HA2_48 H 0.2965 0.2289 0.0757 0.346 Uiso 0.84 1 calc PR B 1
CA_48 C 0.3173(5) 0.2108(7) 0.0589(4) 0.122 Uani 0.16 1 d PDU B 2
HA3_48 H 0.3142 0.2020 0.0482 0.146 Uiso 0.16 1 calc PR B 2
HA4_48 H 0.3086 0.2195 0.0584 0.146 Uiso 0.16 1 calc PR B 2
C_48 C 0.29743(17) 0.1996(2) 0.08404(15) 0.183 Uani 0.84 1 d PDU B 1
C_48 C 0.3072(4) 0.1932(4) 0.0731(3) 0.106 Uani 0.16 1 d PDU B 2
O_48 O 0.27675(17) 0.1859(3) 0.0886(2) 0.354 Uani 0.84 1 d PDU B 1
O_48 O 0.2879(5) 0.1750(5) 0.0709(3) 0.125 Uani 0.16 1 d PDU B 2
N_49 N 0.31509(16) 0.19727(14) 0.08970(10) 0.127 Uani 0.84 1 d PDU B 1
H0_49 H 0.3295 0.2081 0.0871 0.153 Uiso 0.84 1 calc PR B 1
N_49 N 0.3179(6) 0.1965(4) 0.0878(3) 0.156 Uani 0.16 1 d PDU B 2
H0A_49 H 0.3292 0.2107 0.0904 0.187 Uiso 0.16 1 calc PR B 2
CA_49 C 0.31179(12) 0.17762(11) 0.10003(8) 0.108 Uani 1 1 d DU . .
CB_49 C 0.32300(17) 0.16418(17) 0.09287(10) 0.140 Uani 1 1 d DU B .
C_49 C 0.32236(9) 0.18678(9) 0.11735(7) 0.084 Uani 1 1 d DU B .
O_49 O 0.34113(6) 0.20560(6) 0.11897(4) 0.079 Uani 1 1 d DU . .
N_50 N 0.31045(8) 0.17331(7) 0.13028(6) 0.083 Uani 1 1 d DU . .
H0_50 H 0.2964 0.1611 0.1285 0.099 Uiso 1 1 calc R B .
CA_50 C 0.32011(8) 0.17834(8) 0.14743(6) 0.073 Uani 1 1 d U B .
HA_50 H 0.3244 0.1948 0.1503 0.087 Uiso 1 1 calc R . .
CB_50 C 0.30176(9) 0.16199(10) 0.15986(8) 0.088 Uani 1 1 d U . .
HB_50 H 0.2962 0.1455 0.1562 0.106 Uiso 1 1 calc R B .
CG1_50 C 0.31268(11) 0.16535(12) 0.17749(8) 0.095 Uani 1 1 d U B .
HG1A_50 H 0.3005 0.1551 0.1855 0.142 Uiso 1 1 calc R . .
HG1B_50 H 0.3193 0.1818 0.1810 0.142 Uiso 1 1 calc R . .
HG1C_50 H 0.3252 0.1614 0.1772 0.142 Uiso 1 1 calc R . .
CG2_50 C 0.28071(11) 0.16543(13) 0.16041(10) 0.106 Uani 1 1 d U B .
HG2A_50 H 0.2733 0.1622 0.1493 0.160 Uiso 1 1 calc R . .
HG2B_50 H 0.2858 0.1817 0.1636 0.160 Uiso 1 1 calc R . .
HG2C_50 H 0.2694 0.1546 0.1687 0.160 Uiso 1 1 calc R . .
C_50 C 0.34247(8) 0.17677(8) 0.14789(5) 0.064 Uani 1 1 d U . .
O_50 O 0.34213(6) 0.15898(5) 0.14260(5) 0.076 Uani 1 1 d U B .
N_51 N 0.36109(6) 0.19460(6) 0.15485(4) 0.056 Uani 1 1 d U B .
H0_51 H 0.3602 0.2069 0.1583 0.067 Uiso 1 1 calc R . .
CA_51 C 0.38303(7) 0.19451(7) 0.15703(5) 0.056 Uani 1 1 d U . .
HA_51 H 0.3806 0.1795 0.1519 0.068 Uiso 1 1 calc R B .
CB_51 C 0.40370(8) 0.21463(8) 0.14748(5) 0.058 Uani 1 1 d U B .
HB_51 H 0.4178 0.2128 0.1491 0.070 Uiso 1 1 calc R . .
CG1_51 C 0.39844(9) 0.21266(9) 0.12870(5) 0.068 Uani 1 1 d U . .
HG1A_51 H 0.3958 0.1975 0.1245 0.102 Uiso 1 1 calc R B .
HG1B_51 H 0.4118 0.2254 0.1227 0.102 Uiso 1 1 calc R . .
HG1C_51 H 0.3843 0.2138 0.1267 0.102 Uiso 1 1 calc R . .
CG2_51 C 0.40986(8) 0.23907(8) 0.15410(5) 0.063 Uani 1 1 d U . .
HG2A_51 H 0.4133 0.2400 0.1662 0.094 Uiso 1 1 calc R B .
HG2B_51 H 0.3965 0.2416 0.1522 0.094 Uiso 1 1 calc R . .
HG2C_51 H 0.4237 0.2512 0.1481 0.094 Uiso 1 1 calc R . .
C_51 C 0.38965(7) 0.19427(7) 0.17534(5) 0.055 Uani 1 1 d U B .
O_51 O 0.40445(5) 0.18854(5) 0.17891(3) 0.057 Uani 1 1 d U . .
N_52 N 0.37973(6) 0.20096(7) 0.18706(4) 0.060 Uani 1 1 d U . .
H0_52 H 0.3695 0.2052 0.1840 0.072 Uiso 1 1 calc R B .
CA_52 C 0.38550(9) 0.20144(10) 0.20481(5) 0.069 Uani 1 1 d U B .
HA1_52 H 0.4028 0.2089 0.2062 0.083 Uiso 1 1 calc R . .
HA2_52 H 0.3782 0.1852 0.2092 0.083 Uiso 1 1 calc R . .
C_52 C 0.37652(7) 0.21519(7) 0.21458(5) 0.054 Uani 1 1 d U . .
O_52 O 0.36174(5) 0.21936(5) 0.20860(3) 0.060 Uani 1 1 d U B .
N_53 N 0.38556(6) 0.22151(6) 0.23002(4) 0.054 Uani 1 1 d U B .
H0_53 H 0.3967 0.2186 0.2332 0.065 Uiso 1 1 calc R . .
CA_53 C 0.37745(7) 0.23322(8) 0.24172(5) 0.057 Uani 1 1 d U . .
HA_53 H 0.3702 0.2408 0.2350 0.068 Uiso 1 1 calc R B .
CB_53 C 0.35891(9) 0.21589(10) 0.25428(6) 0.082 Uani 1 1 d U B .
HB_53 H 0.3534 0.2251 0.2611 0.098 Uiso 1 1 calc R . .
OG1_53 O 0.36979(10) 0.20795(10) 0.26534(6) 0.117 Uani 1 1 d U . .
HG1_53 H 0.3741 0.1996 0.2601 0.175 Uiso 1 1 calc R B .
CG2_53 C 0.33756(11) 0.19646(12) 0.24562(9) 0.109 Uani 1 1 d U . .
HG2A_53 H 0.3248 0.1885 0.2538 0.164 Uiso 1 1 calc R B .
HG2B_53 H 0.3415 0.1851 0.2408 0.164 Uiso 1 1 calc R . .
HG2C_53 H 0.3325 0.2031 0.2366 0.164 Uiso 1 1 calc R . .
C_53 C 0.39838(7) 0.25211(7) 0.25095(4) 0.054 Uani 1 1 d U B .
O_53 O 0.41640(5) 0.25102(6) 0.25305(3) 0.065 Uani 1 1 d U . .
N_54 N 0.39614(5) 0.26971(6) 0.25714(4) 0.053 Uani 1 1 d U . .
H0_54 H 0.3834 0.2704 0.2548 0.064 Uiso 1 1 calc R B .
CA_54 C 0.41432(6) 0.28767(7) 0.26759(4) 0.051 Uani 1 1 d U B .
HA_54 H 0.4297 0.2942 0.2616 0.062 Uiso 1 1 calc R . .
CB_54 C 0.40960(7) 0.30785(8) 0.27112(4) 0.055 Uani 1 1 d U . .
HB1_54 H 0.3926 0.3012 0.2732 0.066 Uiso 1 1 calc R B .
HB2_54 H 0.4181 0.3160 0.2815 0.066 Uiso 1 1 calc R . .
CG_54 C 0.41698(6) 0.32561(7) 0.25705(4) 0.051 Uani 1 1 d U B .
CD1_54 C 0.40513(7) 0.31999(7) 0.24164(5) 0.053 Uani 1 1 d U . .
HD1_54 H 0.3916 0.3049 0.2401 0.064 Uiso 1 1 calc R B .
CD2_54 C 0.43644(7) 0.34806(8) 0.25891(5) 0.057 Uani 1 1 d U . .
HD2_54 H 0.4447 0.3523 0.2693 0.068 Uiso 1 1 calc R B .
CE1_54 C 0.41285(7) 0.33619(8) 0.22856(5) 0.057 Uani 1 1 d U B .
HE1_54 H 0.4047 0.3321 0.2181 0.069 Uiso 1 1 calc R . .
CE2_54 C 0.44392(7) 0.36412(8) 0.24599(5) 0.059 Uani 1 1 d U B .
HE2_54 H 0.4571 0.3794 0.2476 0.070 Uiso 1 1 calc R . .
CZ_54 C 0.43244(7) 0.35830(8) 0.23064(5) 0.057 Uani 1 1 d U . .
HZ_54 H 0.4379 0.3693 0.2216 0.068 Uiso 1 1 calc R B .
C_54 C 0.41608(7) 0.27687(7) 0.28423(5) 0.055 Uani 1 1 d U . .
O_54 O 0.39903(5) 0.26768(7) 0.29380(4) 0.078 Uani 1 1 d U B .
N_55 N 0.43635(5) 0.27838(6) 0.28763(3) 0.051 Uani 1 1 d U B .
H0_55 H 0.4480 0.2854 0.2804 0.061 Uiso 1 1 calc R . .
CA_55 C 0.43995(7) 0.26862(7) 0.30320(5) 0.057 Uani 1 1 d U . .
HA_55 H 0.4251 0.2538 0.3060 0.068 Uiso 1 1 calc R B .
CB_55 C 0.45931(10) 0.26272(10) 0.30063(6) 0.078 Uani 1 1 d U B .
HB1_55 H 0.4543 0.2502 0.2922 0.117 Uiso 1 1 calc R . .
HB2_55 H 0.4626 0.2575 0.3113 0.117 Uiso 1 1 calc R . .
HB3_55 H 0.4736 0.2767 0.2967 0.117 Uiso 1 1 calc R . .
C_55 C 0.44619(7) 0.28546(7) 0.31764(4) 0.055 Uani 1 1 d U B .
O_55 O 0.43971(6) 0.27779(6) 0.33219(3) 0.076 Uani 1 1 d U . .
N_56 N 0.45945(6) 0.30820(6) 0.31450(4) 0.054 Uani 1 1 d U . .
H0_56 H 0.4625 0.3128 0.3039 0.065 Uiso 1 1 calc R B .
CA_56 C 0.46916(7) 0.32588(7) 0.32763(5) 0.056 Uani 1 1 d U B .
HA_56 H 0.4566 0.3229 0.3360 0.067 Uiso 1 1 calc R . .
CB_56 C 0.48945(9) 0.32549(9) 0.33666(6) 0.072 Uani 1 1 d U . .
HB1_56 H 0.4841 0.3097 0.3412 0.107 Uiso 1 1 calc R B .
HB2_56 H 0.4950 0.3369 0.3459 0.107 Uiso 1 1 calc R . .
HB3_56 H 0.5023 0.3296 0.3287 0.107 Uiso 1 1 calc R . .
C_56 C 0.47781(7) 0.34958(7) 0.31950(5) 0.055 Uani 1 1 d U . .
O_56 O 0.48490(5) 0.35284(5) 0.30467(3) 0.060 Uani 1 1 d U B .
N_57 N 0.47776(6) 0.36589(6) 0.32915(4) 0.058 Uani 1 1 d DU B .
H0_57 H 0.4715 0.3622 0.3393 0.069 Uiso 1 1 calc R E 1
C_57 C 0.49467(9) 0.40638(8) 0.33816(5) 0.071 Uani 1 1 d DU . .
O_57 O 0.48459(8) 0.39921(6) 0.35184(4) 0.095 Uani 1 1 d DU . .
CA_57 C 0.4879(2) 0.3898(2) 0.32318(13) 0.064 Uani 0.58 1 d PDU B 1
HA_57 H 0.5023 0.3939 0.3165 0.077 Uiso 0.58 1 calc PR B 1
CA_57 C 0.4865(2) 0.3899(2) 0.32330(16) 0.060 Uani 0.42 1 d PDU B 2
HA1_57 H 0.5005 0.3942 0.3160 0.072 Uiso 0.42 1 calc PR B 2
CB_57 C 0.4701(3) 0.3925(4) 0.31175(16) 0.081 Uani 0.58 1 d PDU B 1
HB1_57 H 0.4784 0.4069 0.3048 0.098 Uiso 0.58 1 calc PR B 1
HB2_57 H 0.4620 0.3788 0.3042 0.098 Uiso 0.58 1 calc PR B 1
CB_57 C 0.4682(3) 0.3927(4) 0.31272(19) 0.077 Uani 0.42 1 d PDU B 2
HB3_57 H 0.4752 0.4094 0.3096 0.092 Uiso 0.42 1 calc PR B 2
HB4_57 H 0.4654 0.3836 0.3022 0.092 Uiso 0.42 1 calc PR B 2
CG_57 C 0.4519(2) 0.3942(2) 0.32338(16) 0.111 Uani 0.58 1 d PDU B 1
HG1_57 H 0.4376 0.3786 0.3243 0.133 Uiso 0.58 1 calc PR B 1
HG2_57 H 0.4587 0.3992 0.3348 0.133 Uiso 0.58 1 calc PR B 1
CG_57 C 0.4444(2) 0.3850(3) 0.32087(19) 0.092 Uani 0.42 1 d PDU B 2
HG3_57 H 0.4318 0.3765 0.3124 0.111 Uiso 0.42 1 calc PR B 2
HG4_57 H 0.4419 0.3739 0.3302 0.111 Uiso 0.42 1 calc PR B 2
CD_57 C 0.4460(3) 0.4107(3) 0.31683(19) 0.168 Uani 0.58 1 d PDU B 1
HD1_57 H 0.4414 0.4067 0.3049 0.201 Uiso 0.58 1 calc PR B 1
HD2_57 H 0.4602 0.4265 0.3171 0.201 Uiso 0.58 1 calc PR B 1
CD_57 C 0.4423(2) 0.4052(3) 0.32766(11) 0.093 Uani 0.42 1 d PDU B 2
HD3_57 H 0.4301 0.3997 0.3365 0.112 Uiso 0.42 1 calc PR B 2
HD4_57 H 0.4575 0.4172 0.3326 0.112 Uiso 0.42 1 calc PR B 2
NE_57 N 0.42693(18) 0.4117(2) 0.32570(12) 0.151 Uani 0.58 1 d PDU B 1
HE_57 H 0.4222 0.4048 0.3356 0.182 Uiso 0.58 1 calc PR B 1
NE_57 N 0.43605(18) 0.4148(2) 0.31351(11) 0.091 Uani 0.42 1 d PDU B 2
HE1_57 H 0.4401 0.4123 0.3035 0.109 Uiso 0.42 1 calc PR B 2
CZ_57 C 0.41710(15) 0.42237(15) 0.31930(10) 0.077 Uani 0.58 1 d PDU B 1
CZ_57 C 0.42491(18) 0.4267(2) 0.31388(15) 0.079 Uani 0.42 1 d PDU B 2
NH1_57 N 0.4241(2) 0.4323(3) 0.30450(12) 0.135 Uani 0.58 1 d PDU B 1
HH1A_57 H 0.4355 0.4315 0.2992 0.162 Uiso 0.58 1 calc PR B 1
HH1B_57 H 0.4175 0.4398 0.2999 0.162 Uiso 0.58 1 calc PR B 1
NH1_57 N 0.4209(2) 0.4338(2) 0.29933(15) 0.093 Uani 0.42 1 d PDU B 2
HH1C_57 H 0.4256 0.4304 0.2899 0.112 Uiso 0.42 1 calc PR B 2
HH1D_57 H 0.4135 0.4419 0.2991 0.112 Uiso 0.42 1 calc PR B 2
NH2_57 N 0.40009(17) 0.4228(2) 0.32769(12) 0.120 Uani 0.58 1 d PDU B 1
HH2A_57 H 0.3957 0.4158 0.3375 0.144 Uiso 0.58 1 calc PR B 1
HH2B_57 H 0.3931 0.4301 0.3235 0.144 Uiso 0.58 1 calc PR B 1
NH2_57 N 0.4177(3) 0.4307(3) 0.32896(16) 0.123 Uani 0.42 1 d PDU B 2
HH2C_57 H 0.4206 0.4253 0.3383 0.147 Uiso 0.42 1 calc PR B 2
HH2D_57 H 0.4103 0.4387 0.3294 0.147 Uiso 0.42 1 calc PR B 2
N_58 N 0.51055(7) 0.42836(6) 0.33485(4) 0.066 Uani 1 1 d DU B .
H0_58 H 0.5183 0.4315 0.3253 0.079 Uiso 1 1 calc R . .
CA_58 C 0.51586(9) 0.44798(8) 0.34658(5) 0.067 Uani 1 1 d U . .
HA_58 H 0.5029 0.4425 0.3550 0.080 Uiso 1 1 calc R B .
CB_58 C 0.53906(10) 0.45741(9) 0.35588(5) 0.075 Uani 1 1 d U B .
HB_58 H 0.5521 0.4657 0.3475 0.090 Uiso 1 1 calc R . .
CG1_58 C 0.54075(11) 0.47568(11) 0.36885(6) 0.085 Uani 1 1 d U . .
HG1A_58 H 0.5401 0.4885 0.3630 0.127 Uiso 1 1 calc R B .
HG1B_58 H 0.5556 0.4820 0.3750 0.127 Uiso 1 1 calc R . .
HG1C_58 H 0.5276 0.4681 0.3768 0.127 Uiso 1 1 calc R . .
CG2_58 C 0.54200(13) 0.43840(11) 0.36400(7) 0.093 Uani 1 1 d U . .
HG2A_58 H 0.5573 0.4454 0.3697 0.140 Uiso 1 1 calc R B .
HG2B_58 H 0.5412 0.4274 0.3554 0.140 Uiso 1 1 calc R . .
HG2C_58 H 0.5294 0.4300 0.3722 0.140 Uiso 1 1 calc R . .
C_58 C 0.51578(8) 0.46713(8) 0.33578(5) 0.061 Uani 1 1 d U B .
O_58 O 0.53019(6) 0.47663(5) 0.32435(4) 0.073 Uani 1 1 d U . .
N_59 N 0.49990(6) 0.47337(6) 0.33996(4) 0.060 Uani 1 1 d U . .
H0_59 H 0.4895 0.4654 0.3478 0.071 Uiso 1 1 calc R B .
CA_59 C 0.49926(8) 0.49298(7) 0.33192(4) 0.057 Uani 1 1 d U B .
HA_59 H 0.5154 0.5071 0.3318 0.068 Uiso 1 1 calc R . .
CB_59 C 0.48927(8) 0.48709(8) 0.31389(5) 0.063 Uani 1 1 d U . .
HB1_59 H 0.4998 0.4840 0.3068 0.076 Uiso 1 1 calc R B .
HB2_59 H 0.4736 0.4727 0.3141 0.076 Uiso 1 1 calc R . .
CG_59 C 0.48701(7) 0.50660(8) 0.30639(5) 0.058 Uani 1 1 d U B .
CD1_59 C 0.46517(8) 0.50562(9) 0.30544(5) 0.069 Uani 1 1 d U . .
HD1_59 H 0.4514 0.4919 0.3092 0.083 Uiso 1 1 calc R B .
CD2_59 C 0.50673(7) 0.52695(7) 0.30058(5) 0.057 Uani 1 1 d U . .
HD2_59 H 0.5217 0.5280 0.3010 0.068 Uiso 1 1 calc R B .
CE1_59 C 0.46333(9) 0.52412(10) 0.29917(6) 0.076 Uani 1 1 d U B .
HE1_59 H 0.4484 0.5231 0.2986 0.091 Uiso 1 1 calc R . .
CE2_59 C 0.50494(8) 0.54556(8) 0.29421(5) 0.063 Uani 1 1 d U B .
HE2_59 H 0.5185 0.5592 0.2902 0.075 Uiso 1 1 calc R . .
CZ_59 C 0.48298(9) 0.54412(9) 0.29370(5) 0.070 Uani 1 1 d U . .
HZ_59 H 0.4817 0.5570 0.2896 0.084 Uiso 1 1 calc R B .
C_59 C 0.48270(7) 0.49807(8) 0.34253(5) 0.060 Uani 1 1 d U . .
O_59 O 0.46342(6) 0.48127(6) 0.34629(4) 0.073 Uani 1 1 d U B .
N_60 N 0.48911(6) 0.51999(6) 0.34660(4) 0.057 Uani 1 1 d U B .
CD_60 C 0.47197(8) 0.52510(9) 0.35476(6) 0.073 Uani 1 1 d U . .
HD1_60 H 0.4661 0.5162 0.3654 0.088 Uiso 1 1 calc R B .
HD2_60 H 0.4585 0.5211 0.3472 0.088 Uiso 1 1 calc R . .
CA_60 C 0.51171(7) 0.54146(7) 0.34393(5) 0.055 Uani 1 1 d U . .
HA_60 H 0.5175 0.5411 0.3324 0.066 Uiso 1 1 calc R B .
CB_60 C 0.50477(8) 0.56061(8) 0.34468(5) 0.062 Uani 1 1 d U B .
HB1_60 H 0.5183 0.5760 0.3480 0.074 Uiso 1 1 calc R . .
HB2_60 H 0.4986 0.5623 0.3337 0.074 Uiso 1 1 calc R . .
CG_60 C 0.48575(8) 0.55127(9) 0.35809(6) 0.074 Uani 1 1 d U B .
HG1_60 H 0.4927 0.5546 0.3695 0.089 Uiso 1 1 calc R . .
HG2_60 H 0.4756 0.5584 0.3570 0.089 Uiso 1 1 calc R . .
C_60 C 0.52986(7) 0.54320(7) 0.35681(4) 0.056 Uani 1 1 d U B .
O_60 O 0.52851(5) 0.52503(5) 0.36274(3) 0.062 Uani 1 1 d U . .
N_61 N 0.54775(6) 0.56434(6) 0.36033(4) 0.057 Uani 1 1 d U . .
H0_61 H 0.5476 0.5767 0.3563 0.068 Uiso 1 1 calc R B .
CA_61 C 0.56743(8) 0.56789(9) 0.37058(5) 0.063 Uani 1 1 d U B .
HA1_61 H 0.5619 0.5558 0.3796 0.076 Uiso 1 1 calc R . .
HA2_61 H 0.5746 0.5836 0.3760 0.076 Uiso 1 1 calc R . .
C_61 C 0.58580(8) 0.56620(8) 0.35972(4) 0.056 Uani 1 1 d U . .
O_61 O 0.60517(5) 0.58322(6) 0.35660(3) 0.064 Uani 1 1 d U B .
N_62 N 0.57835(6) 0.54467(6) 0.35352(3) 0.055 Uani 1 1 d U B .
H0_62 H 0.5660 0.5328 0.3582 0.066 Uiso 1 1 calc R . .
CA_62 C 0.58948(7) 0.53973(7) 0.33955(4) 0.050 Uani 1 1 d U . .
HA_62 H 0.6047 0.5542 0.3369 0.060 Uiso 1 1 calc R B .
CB_62 C 0.59439(8) 0.51987(8) 0.34420(5) 0.060 Uani 1 1 d U B .
HB1_62 H 0.5792 0.5051 0.3455 0.072 Uiso 1 1 calc R . .
HB2_62 H 0.6029 0.5176 0.3348 0.072 Uiso 1 1 calc R . .
CG_62 C 0.60863(9) 0.52425(10) 0.36027(5) 0.068 Uani 1 1 d U . .
OD1_62 O 0.60149(8) 0.50879(9) 0.37108(5) 0.105 Uani 1 1 d U B .
ND2_62 N 0.62774(8) 0.54447(9) 0.36168(4) 0.078 Uani 1 1 d U B .
HD2A_62 H 0.6364 0.5478 0.3708 0.093 Uiso 1 1 calc R . .
HD2B_62 H 0.6320 0.5549 0.3535 0.093 Uiso 1 1 calc R . .
C_62 C 0.57327(6) 0.53325(6) 0.32429(4) 0.045 Uani 1 1 d U B .
O_62 O 0.55504(4) 0.53422(5) 0.32484(3) 0.051 Uani 1 1 d U . .
N_63 N 0.58011(5) 0.52640(5) 0.31045(3) 0.046 Uani 1 1 d U . .
H0_63 H 0.5941 0.5276 0.3100 0.055 Uiso 1 1 calc R B .
CA_63 C 0.56385(6) 0.51686(6) 0.29608(4) 0.041 Uani 1 1 d U B .
HA_63 H 0.5474 0.5086 0.3005 0.050 Uiso 1 1 calc R . .
CB_63 C 0.56647(6) 0.53592(6) 0.28364(4) 0.044 Uani 1 1 d U . .
HB1_63 H 0.5666 0.5490 0.2900 0.053 Uiso 1 1 calc R B .
HB2_63 H 0.5817 0.5423 0.2777 0.053 Uiso 1 1 calc R . .
CG_63 C 0.54683(6) 0.52683(6) 0.27063(4) 0.043 Uani 1 1 d U B .
OD1_63 O 0.54727(5) 0.54088(4) 0.25972(3) 0.051 Uani 1 1 d U . .
OD2_63 O 0.53100(4) 0.50563(4) 0.27159(3) 0.047 Uani 1 1 d U . .
C_63 C 0.56835(6) 0.49859(6) 0.28704(4) 0.040 Uani 1 1 d U . .
O_63 O 0.58033(5) 0.50332(4) 0.27434(3) 0.050 Uani 1 1 d U B .
N_64 N 0.55822(5) 0.47746(5) 0.29452(3) 0.043 Uani 1 1 d U B .
H0_64 H 0.5485 0.4745 0.3030 0.052 Uiso 1 1 calc R . .
CA_64 C 0.56335(6) 0.45939(6) 0.28869(4) 0.043 Uani 1 1 d U . .
HA_64 H 0.5681 0.4623 0.2766 0.051 Uiso 1 1 calc R B .
CB_64 C 0.58352(6) 0.45997(6) 0.29891(4) 0.048 Uani 1 1 d U B .
HB1_64 H 0.5871 0.4481 0.2942 0.057 Uiso 1 1 calc R . .
HB2_64 H 0.5977 0.4756 0.2975 0.057 Uiso 1 1 calc R . .
CG_64 C 0.57825(7) 0.45517(7) 0.31765(4) 0.054 Uani 1 1 d U . .
HG1_64 H 0.5727 0.4657 0.3220 0.064 Uiso 1 1 calc R B .
HG2_64 H 0.5653 0.4388 0.3191 0.064 Uiso 1 1 calc R . .
CD_64 C 0.59904(7) 0.45869(8) 0.32800(5) 0.058 Uani 1 1 d U B .
HD1_64 H 0.5941 0.4541 0.3398 0.070 Uiso 1 1 calc R . .
HD2_64 H 0.6050 0.4486 0.3236 0.070 Uiso 1 1 calc R . .
NE_64 N 0.61755(6) 0.48311(6) 0.32741(4) 0.053 Uani 1 1 d U . .
HE_64 H 0.6174 0.4916 0.3189 0.063 Uiso 1 1 calc R B .
CZ_64 C 0.63482(7) 0.49371(8) 0.33867(4) 0.057 Uani 1 1 d U B .
NH1_64 N 0.63715(7) 0.48173(8) 0.35149(5) 0.077 Uani 1 1 d U . .
HH1A_64 H 0.6486 0.4890 0.3588 0.092 Uiso 1 1 calc R B .
HH1B_64 H 0.6272 0.4666 0.3526 0.092 Uiso 1 1 calc R . .
NH2_64 N 0.64963(6) 0.51632(7) 0.33706(4) 0.062 Uani 1 1 d U . .
HH2A_64 H 0.6481 0.5242 0.3287 0.074 Uiso 1 1 calc R B .
HH2B_64 H 0.6611 0.5236 0.3444 0.074 Uiso 1 1 calc R . .
C_64 C 0.54190(6) 0.43539(6) 0.29037(4) 0.042 Uani 1 1 d U B .
O_64 O 0.52701(4) 0.43083(4) 0.30140(3) 0.049 Uani 1 1 d U . .
N_65 N 0.54090(5) 0.41901(5) 0.27992(3) 0.044 Uani 1 1 d U . .
H0_65 H 0.5519 0.4231 0.2722 0.053 Uiso 1 1 calc R B .
CA_65 C 0.52223(6) 0.39467(6) 0.28097(4) 0.042 Uani 1 1 d U B .
HA_65 H 0.5193 0.3897 0.2930 0.050 Uiso 1 1 calc R . .
CB_65 C 0.49948(7) 0.39080(7) 0.27291(5) 0.052 Uani 1 1 d U . .
HB1_65 H 0.4934 0.3994 0.2793 0.078 Uiso 1 1 calc R B .
HB2_65 H 0.4878 0.3740 0.2729 0.078 Uiso 1 1 calc R . .
HB3_65 H 0.5026 0.3966 0.2613 0.078 Uiso 1 1 calc R . .
C_65 C 0.53016(6) 0.37954(6) 0.27140(4) 0.038 Uani 1 1 d U . .
O_65 O 0.54602(4) 0.38816(4) 0.26074(2) 0.043 Uani 1 1 d U B .
N_66 N 0.51774(5) 0.35666(5) 0.27461(3) 0.040 Uani 1 1 d U B .
H0_66 H 0.5088 0.3515 0.2836 0.048 Uiso 1 1 calc R . .
CA_66 C 0.51911(6) 0.34023(6) 0.26305(4) 0.040 Uani 1 1 d U . .
HA_66 H 0.5248 0.3486 0.2520 0.048 Uiso 1 1 calc R B .
CB_66 C 0.53699(6) 0.33290(6) 0.26862(4) 0.045 Uani 1 1 d U B .
HB1_66 H 0.5407 0.3260 0.2588 0.054 Uiso 1 1 calc R . .
HB2_66 H 0.5517 0.3472 0.2719 0.054 Uiso 1 1 calc R . .
CG_66 C 0.52948(6) 0.31563(6) 0.28289(4) 0.045 Uani 1 1 d U . .
CD2_66 C 0.52301(6) 0.29120(7) 0.28135(4) 0.047 Uani 1 1 d U B .
CE2_66 C 0.51827(7) 0.28182(7) 0.29812(5) 0.053 Uani 1 1 d U . .
CE3_66 C 0.52096(7) 0.27669(7) 0.26799(5) 0.054 Uani 1 1 d U . .
HE3_66 H 0.5239 0.2827 0.2568 0.065 Uiso 1 1 calc R B .
CD1_66 C 0.52841(6) 0.31960(7) 0.29977(4) 0.051 Uani 1 1 d U B .
HD1_66 H 0.5319 0.3343 0.3045 0.061 Uiso 1 1 calc R . .
NE1_66 N 0.52167(6) 0.29956(6) 0.30874(4) 0.055 Uani 1 1 d U B .
HE1_66 H 0.5198 0.2983 0.3197 0.066 Uiso 1 1 calc R . .
CZ2_66 C 0.51131(8) 0.25846(8) 0.30112(5) 0.062 Uani 1 1 d U B .
HZ2_66 H 0.5077 0.2521 0.3122 0.074 Uiso 1 1 calc R . .
CZ3_66 C 0.51464(8) 0.25358(8) 0.27091(5) 0.063 Uani 1 1 d U B .
HZ3_66 H 0.5136 0.2437 0.2618 0.075 Uiso 1 1 calc R . .
CH2_66 C 0.50977(8) 0.24462(8) 0.28725(6) 0.067 Uani 1 1 d U . .
HH2_66 H 0.5053 0.2286 0.2890 0.080 Uiso 1 1 calc R B .
C_66 C 0.49442(6) 0.31965(6) 0.26009(4) 0.039 Uani 1 1 d U B .
O_66 O 0.47904(4) 0.31247(4) 0.27093(3) 0.046 Uani 1 1 d U . .
N_67 N 0.49154(5) 0.31125(5) 0.24445(3) 0.042 Uani 1 1 d U . .
H0_67 H 0.5033 0.3184 0.2374 0.051 Uiso 1 1 calc R B .
CA_67 C 0.47005(6) 0.29093(6) 0.23840(4) 0.041 Uani 1 1 d U B .
HA_67 H 0.4570 0.2874 0.2464 0.049 Uiso 1 1 calc R . .
CB_67 C 0.46366(6) 0.29645(6) 0.22082(4) 0.046 Uani 1 1 d U . .
HB_67 H 0.4776 0.3018 0.2133 0.056 Uiso 1 1 calc R B .
CG1_67 C 0.44314(7) 0.27455(8) 0.21309(5) 0.061 Uani 1 1 d U B .
HG1A_67 H 0.4472 0.2621 0.2122 0.091 Uiso 1 1 calc R . .
HG1B_67 H 0.4398 0.2783 0.2019 0.091 Uiso 1 1 calc R . .
HG1C_67 H 0.4292 0.2691 0.2202 0.091 Uiso 1 1 calc R . .
CG2_67 C 0.45800(8) 0.31615(8) 0.22216(5) 0.062 Uani 1 1 d U B .
HG2A_67 H 0.4713 0.3300 0.2272 0.093 Uiso 1 1 calc R . .
HG2B_67 H 0.4440 0.3110 0.2292 0.093 Uiso 1 1 calc R . .
HG2C_67 H 0.4550 0.3201 0.2109 0.093 Uiso 1 1 calc R . .
C_67 C 0.47417(6) 0.27031(6) 0.23788(4) 0.040 Uani 1 1 d U . .
O_67 O 0.49077(4) 0.27129(4) 0.22993(3) 0.048 Uani 1 1 d U B .
N_68 N 0.45907(5) 0.25162(5) 0.24693(3) 0.045 Uani 1 1 d DU B .
H0_68 H 0.4481 0.2521 0.2530 0.054 Uiso 1 1 calc R F 1
C_68 C 0.44458(6) 0.21435(6) 0.23305(4) 0.047 Uani 1 1 d DU . .
O_68 O 0.42351(5) 0.20867(5) 0.23172(3) 0.060 Uani 1 1 d DU . .
CA_68 C 0.4611(3) 0.2305(3) 0.2465(2) 0.051 Uani 0.15 1 d PDU B 1
HA_68 H 0.4776 0.2351 0.2434 0.062 Uiso 0.15 1 calc PR B 1
CA_68 C 0.45928(8) 0.22991(9) 0.24767(6) 0.047 Uani 0.85 1 d PDU B 2
HA1_68 H 0.4758 0.2332 0.2466 0.057 Uiso 0.85 1 calc PR B 2
CB_68 C 0.4553(4) 0.2176(5) 0.2634(3) 0.065 Uani 0.15 1 d PDU B 1
HB1_68 H 0.4576 0.2039 0.2626 0.078 Uiso 0.15 1 calc PR B 1
HB2_68 H 0.4658 0.2282 0.2723 0.078 Uiso 0.15 1 calc PR B 1
CB_68 C 0.44954(10) 0.21870(10) 0.26476(6) 0.057 Uani 0.85 1 d PDU B 2
HB3_68 H 0.4589 0.2298 0.2738 0.068 Uiso 0.85 1 calc PR B 2
HB4_68 H 0.4331 0.2152 0.2659 0.068 Uiso 0.85 1 calc PR B 2
OG_68 O 0.4317(4) 0.2101(5) 0.2674(2) 0.087 Uani 0.15 1 d PDU B 1
OG_68 O 0.45039(9) 0.19784(7) 0.26637(4) 0.079 Uani 0.85 1 d PDU B 2
N_69 N 0.45559(5) 0.20819(6) 0.22206(3) 0.050 Uani 1 1 d DU B .
H0_69 H 0.4698 0.2111 0.2246 0.060 Uiso 1 1 calc R . .
CA_69 C 0.44547(7) 0.19689(7) 0.20603(4) 0.050 Uani 1 1 d U . .
HA_69 H 0.4325 0.1999 0.2029 0.061 Uiso 1 1 calc R B .
CB_69 C 0.46519(7) 0.20765(7) 0.19255(4) 0.052 Uani 1 1 d U B .
HB1_69 H 0.4782 0.2052 0.1962 0.063 Uiso 1 1 calc R . .
HB2_69 H 0.4589 0.1989 0.1819 0.063 Uiso 1 1 calc R . .
CG_69 C 0.47497(7) 0.23343(7) 0.18913(4) 0.051 Uani 1 1 d U . .
HG_69 H 0.4791 0.2418 0.2002 0.061 Uiso 1 1 calc R B .
CD1_69 C 0.49748(8) 0.24257(8) 0.17888(5) 0.060 Uani 1 1 d U B .
HD1A_69 H 0.5037 0.2592 0.1763 0.090 Uiso 1 1 calc R . .
HD1B_69 H 0.4941 0.2336 0.1684 0.090 Uiso 1 1 calc R . .
HD1C_69 H 0.5091 0.2407 0.1854 0.090 Uiso 1 1 calc R . .
CD2_69 C 0.45741(8) 0.23862(8) 0.18034(6) 0.066 Uani 1 1 d U B .
HD2A_69 H 0.4637 0.2557 0.1800 0.098 Uiso 1 1 calc R . .
HD2B_69 H 0.4425 0.2312 0.1866 0.098 Uiso 1 1 calc R . .
HD2C_69 H 0.4547 0.2324 0.1689 0.098 Uiso 1 1 calc R . .
C_69 C 0.43612(7) 0.17082(8) 0.20686(5) 0.059 Uani 1 1 d U B .
O_69 O 0.44436(6) 0.16225(6) 0.21657(4) 0.073 Uani 1 1 d U . .
N_70 N 0.41892(7) 0.15771(6) 0.19595(4) 0.062 Uani 1 1 d U . .
H0_70 H 0.4124 0.1641 0.1898 0.074 Uiso 1 1 calc R B .
CA_70 C 0.41124(9) 0.13299(8) 0.19452(6) 0.072 Uani 1 1 d U B .
HA_70 H 0.4085 0.1264 0.2062 0.086 Uiso 1 1 calc R . .
CB_70 C 0.38818(10) 0.11945(9) 0.18503(6) 0.082 Uani 1 1 d U . .
HB_70 H 0.3824 0.1023 0.1866 0.098 Uiso 1 1 calc R B .
OG1_70 O 0.39330(8) 0.12480(7) 0.16742(5) 0.100 Uani 1 1 d U B .
HG1_70 H 0.3813 0.1160 0.1617 0.150 Uiso 1 1 calc R . .
CG2_70 C 0.36924(11) 0.12417(13) 0.19130(9) 0.105 Uani 1 1 d U B .
HG2A_70 H 0.3547 0.1144 0.1850 0.158 Uiso 1 1 calc R . .
HG2B_70 H 0.3743 0.1408 0.1896 0.158 Uiso 1 1 calc R . .
HG2C_70 H 0.3665 0.1203 0.2033 0.158 Uiso 1 1 calc R . .
C_70 C 0.43030(10) 0.12951(8) 0.18675(6) 0.075 Uani 1 1 d U . .
O_70 O 0.44630(6) 0.14471(5) 0.17778(4) 0.072 Uani 1 1 d U B .
N_71 N 0.42900(10) 0.10882(9) 0.18983(7) 0.101 Uani 1 1 d DU B .
H0_71 H 0.4171 0.0979 0.1956 0.122 Uiso 1 1 calc R G 1
C_71 C 0.44744(14) 0.10323(10) 0.16472(9) 0.115 Uani 1 1 d DU . .
O_71 O 0.46467(11) 0.10570(9) 0.15698(8) 0.132 Uani 1 1 d DU . .
CA_71 C 0.4473(5) 0.1044(6) 0.1837(2) 0.122 Uani 0.18 1 d PDU B 1
HA_71 H 0.4629 0.1175 0.1875 0.147 Uiso 0.18 1 calc PR B 1
CA_71 C 0.4473(2) 0.1043(2) 0.18342(12) 0.126 Uani 0.82 1 d PDU B 2
HA1_71 H 0.4630 0.1170 0.1874 0.152 Uiso 0.82 1 calc PR B 2
CB_71 C 0.4442(15) 0.0811(10) 0.1904(5) 0.191 Uani 0.18 1 d PDU B 1
HB1_71 H 0.4284 0.0679 0.1876 0.229 Uiso 0.18 1 calc PR B 1
HB2_71 H 0.4562 0.0779 0.1855 0.229 Uiso 0.18 1 calc PR B 1
CB_71 C 0.4423(4) 0.0806(3) 0.1908(2) 0.207 Uani 0.82 1 d PDU B 2
HB3_71 H 0.4549 0.0773 0.1874 0.248 Uiso 0.82 1 calc PR B 2
HB4_71 H 0.4422 0.0812 0.2032 0.248 Uiso 0.82 1 calc PR B 2
OG_71 O 0.4470(8) 0.0837(8) 0.2080(4) 0.203 Uani 0.18 1 d PDU B 1
OG_71 O 0.4202(3) 0.06228(19) 0.1849(3) 0.317 Uani 0.82 1 d PDU B 2
N_72 N 0.42811(12) 0.09956(8) 0.15643(8) 0.113 Uani 1 1 d DU B .
H0_72 H 0.4157 0.0972 0.1622 0.136 Uiso 1 1 calc R . .
CA_72 C 0.42698(15) 0.09931(11) 0.13797(10) 0.132 Uani 1 1 d U . .
HA_72 H 0.4329 0.0889 0.1337 0.158 Uiso 1 1 calc R B .
CB_72 C 0.40174(19) 0.08868(16) 0.13282(14) 0.170 Uani 1 1 d U B .
HB1_72 H 0.3939 0.0715 0.1339 0.254 Uiso 1 1 calc R . .
HB2_72 H 0.4009 0.0928 0.1211 0.254 Uiso 1 1 calc R . .
HB3_72 H 0.3939 0.0948 0.1401 0.254 Uiso 1 1 calc R . .
C_72 C 0.44139(12) 0.12309(10) 0.12994(7) 0.101 Uani 1 1 d U B .
O_72 O 0.44483(12) 0.12406(9) 0.11478(6) 0.145 Uani 1 1 d U . .
N_73 N 0.45007(7) 0.14234(6) 0.13935(5) 0.071 Uani 1 1 d U . .
H0_73 H 0.4472 0.1411 0.1502 0.085 Uiso 1 1 calc R B .
CA_73 C 0.46429(8) 0.16545(8) 0.13188(5) 0.062 Uani 1 1 d U B .
HA_73 H 0.4566 0.1662 0.1212 0.075 Uiso 1 1 calc R . .
CB_73 C 0.46604(8) 0.18466(7) 0.14383(5) 0.058 Uani 1 1 d U . .
HB1_73 H 0.4757 0.1856 0.1537 0.070 Uiso 1 1 calc R B .
HB2_73 H 0.4742 0.2000 0.1380 0.070 Uiso 1 1 calc R . .
CG_73 C 0.44188(8) 0.18002(8) 0.14989(5) 0.064 Uani 1 1 d U B .
HG1_73 H 0.4351 0.1664 0.1577 0.076 Uiso 1 1 calc R . .
HG2_73 H 0.4439 0.1939 0.1562 0.076 Uiso 1 1 calc R . .
CD_73 C 0.42506(8) 0.17514(8) 0.13580(5) 0.064 Uani 1 1 d U . .
OE1_73 O 0.43140(6) 0.18795(6) 0.12308(4) 0.074 Uani 1 1 d U B .
NE2_73 N 0.40362(8) 0.15740(8) 0.13781(5) 0.077 Uani 1 1 d U B .
HE2A_73 H 0.3930 0.1541 0.1300 0.092 Uiso 1 1 calc R . .
HE2B_73 H 0.3999 0.1488 0.1470 0.092 Uiso 1 1 calc R . .
C_73 C 0.48881(8) 0.16972(7) 0.12778(5) 0.060 Uani 1 1 d U . .
O_73 O 0.49723(7) 0.15945(7) 0.13554(4) 0.081 Uani 1 1 d U B .
N_74 N 0.50024(6) 0.18534(6) 0.11562(4) 0.052 Uani 1 1 d U B .
H0_74 H 0.4935 0.1926 0.1108 0.062 Uiso 1 1 calc R . .
CA_74 C 0.52358(7) 0.19072(7) 0.11011(4) 0.051 Uani 1 1 d U . .
HA_74 H 0.5277 0.1797 0.1158 0.062 Uiso 1 1 calc R B .
CB_74 C 0.52392(9) 0.18760(8) 0.09081(5) 0.065 Uani 1 1 d U B .
HB_74 H 0.5191 0.1981 0.0852 0.078 Uiso 1 1 calc R . .
OG1_74 O 0.50767(9) 0.16409(7) 0.08657(4) 0.106 Uani 1 1 d U . .
HG1_74 H 0.4947 0.1601 0.0911 0.158 Uiso 1 1 calc R B .
CG2_74 C 0.54804(11) 0.19381(11) 0.08466(7) 0.092 Uani 1 1 d U . .
HG2A_74 H 0.5479 0.1929 0.0723 0.138 Uiso 1 1 calc R B .
HG2B_74 H 0.5524 0.1828 0.0894 0.138 Uiso 1 1 calc R . .
HG2C_74 H 0.5594 0.2098 0.0882 0.138 Uiso 1 1 calc R . .
C_74 C 0.54149(7) 0.21583(6) 0.11515(4) 0.046 Uani 1 1 d U B .
O_74 O 0.54236(5) 0.23277(5) 0.10798(3) 0.056 Uani 1 1 d U . .
N_75 N 0.55589(6) 0.21809(5) 0.12769(3) 0.048 Uani 1 1 d U . .
H0_75 H 0.5544 0.2054 0.1326 0.057 Uiso 1 1 calc R B .
CA_75 C 0.57402(6) 0.24111(6) 0.13343(4) 0.046 Uani 1 1 d U B .
HA_75 H 0.5675 0.2520 0.1340 0.055 Uiso 1 1 calc R . .
CB_75 C 0.58325(7) 0.23940(7) 0.15071(4) 0.047 Uani 1 1 d U . .
HB1_75 H 0.5893 0.2283 0.1499 0.057 Uiso 1 1 calc R B .
HB2_75 H 0.5967 0.2550 0.1537 0.057 Uiso 1 1 calc R . .
CG_75 C 0.56536(7) 0.23134(7) 0.16493(4) 0.053 Uani 1 1 d U B .
HG_75 H 0.5526 0.2149 0.1626 0.064 Uiso 1 1 calc R . .
CD1_75 C 0.57765(9) 0.23146(11) 0.18139(5) 0.083 Uani 1 1 d U . .
HD1A_75 H 0.5866 0.2234 0.1796 0.124 Uiso 1 1 calc R B .
HD1B_75 H 0.5658 0.2233 0.1902 0.124 Uiso 1 1 calc R . .
HD1C_75 H 0.5883 0.2477 0.1849 0.124 Uiso 1 1 calc R . .
CD2_75 C 0.55454(11) 0.24678(10) 0.16662(7) 0.086 Uani 1 1 d U . .
HD2A_75 H 0.5450 0.2425 0.1769 0.128 Uiso 1 1 calc R B .
HD2B_75 H 0.5446 0.2446 0.1568 0.128 Uiso 1 1 calc R . .
HD2C_75 H 0.5670 0.2633 0.1673 0.128 Uiso 1 1 calc R . .
C_75 C 0.59497(6) 0.25114(6) 0.12136(4) 0.045 Uani 1 1 d U . .
O_75 O 0.60282(6) 0.23884(5) 0.11637(3) 0.066 Uani 1 1 d U B .
N_76 N 0.60426(6) 0.27370(5) 0.11739(3) 0.048 Uani 1 1 d U B .
H0_76 H 0.5983 0.2819 0.1217 0.058 Uiso 1 1 calc R . .
CA_76 C 0.62408(6) 0.28493(6) 0.10599(4) 0.046 Uani 1 1 d U . .
HA_76 H 0.6312 0.2747 0.1046 0.055 Uiso 1 1 calc R B .
CB_76 C 0.61569(7) 0.28874(7) 0.08840(4) 0.049 Uani 1 1 d U B .
HB1_76 H 0.6083 0.2986 0.0898 0.059 Uiso 1 1 calc R . .
HB2_76 H 0.6295 0.2973 0.0809 0.059 Uiso 1 1 calc R . .
CG_76 C 0.59811(7) 0.26546(7) 0.08019(4) 0.054 Uani 1 1 d U . .
HG_76 H 0.5854 0.2561 0.0885 0.065 Uiso 1 1 calc R B .
CD1_76 C 0.58711(9) 0.27078(10) 0.06525(5) 0.071 Uani 1 1 d U B .
HD1A_76 H 0.5762 0.2561 0.0595 0.106 Uiso 1 1 calc R . .
HD1B_76 H 0.5995 0.2812 0.0574 0.106 Uiso 1 1 calc R . .
HD1C_76 H 0.5785 0.2785 0.0692 0.106 Uiso 1 1 calc R . .
CD2_76 C 0.60930(8) 0.25114(8) 0.07498(4) 0.060 Uani 1 1 d U B .
HD2A_76 H 0.5972 0.2358 0.0707 0.091 Uiso 1 1 calc R . .
HD2B_76 H 0.6171 0.2488 0.0847 0.091 Uiso 1 1 calc R . .
HD2C_76 H 0.6210 0.2595 0.0661 0.091 Uiso 1 1 calc R . .
C_76 C 0.64254(6) 0.30868(6) 0.11269(4) 0.043 Uani 1 1 d U B .
O_76 O 0.63713(4) 0.32203(4) 0.11990(2) 0.044 Uani 1 1 d U . .
N_77 N 0.66515(5) 0.31489(5) 0.10964(3) 0.043 Uani 1 1 d U . .
CD_77 C 0.67354(7) 0.29983(7) 0.10193(5) 0.055 Uani 1 1 d U B .
HD1_77 H 0.6674 0.2952 0.0904 0.066 Uiso 1 1 calc R . .
HD2_77 H 0.6687 0.2855 0.1087 0.066 Uiso 1 1 calc R . .
CA_77 C 0.68486(6) 0.33712(7) 0.11618(4) 0.045 Uani 1 1 d U B .
HA_77 H 0.6812 0.3407 0.1276 0.054 Uiso 1 1 calc R . .
CB_77 C 0.70503(7) 0.33185(8) 0.11696(4) 0.056 Uani 1 1 d U . .
HB1_77 H 0.7047 0.3239 0.1276 0.067 Uiso 1 1 calc R B .
HB2_77 H 0.7205 0.3464 0.1158 0.067 Uiso 1 1 calc R . .
CG_77 C 0.70004(8) 0.31547(8) 0.10183(5) 0.062 Uani 1 1 d U B .
HG1_77 H 0.7055 0.3246 0.0912 0.074 Uiso 1 1 calc R . .
HG2_77 H 0.7079 0.3061 0.1032 0.074 Uiso 1 1 calc R . .
C_77 C 0.69064(6) 0.35725(6) 0.10399(3) 0.039 Uani 1 1 d U . .
O_77 O 0.71049(4) 0.36864(4) 0.09777(3) 0.046 Uani 1 1 d U B .
N_78 N 0.67318(5) 0.36123(5) 0.10011(3) 0.038 Uani 1 1 d DU B .
H0_78 H 0.6602 0.3544 0.1061 0.046 Uiso 1 1 calc R H 1
C_78 C 0.66319(5) 0.39055(6) 0.09045(4) 0.040 Uani 1 1 d DU . .
O_78 O 0.64575(4) 0.38211(5) 0.10001(3) 0.054 Uani 1 1 d DU . .
CA_78 C 0.67494(13) 0.37644(14) 0.08641(11) 0.040 Uani 0.57 1 d PDU B 1
HA_78 H 0.6919 0.3874 0.0838 0.048 Uiso 0.57 1 calc PR B 1
CA_78 C 0.67812(19) 0.37888(18) 0.08693(13) 0.045 Uani 0.43 1 d PDU B 2
HA1_78 H 0.6950 0.3913 0.0881 0.054 Uiso 0.43 1 calc PR B 2
CB_78 C 0.66262(8) 0.36201(10) 0.07045(6) 0.033 Uani 0.57 1 d PDU B 1
HB1_78 H 0.6456 0.3522 0.0729 0.040 Uiso 0.57 1 calc PR B 1
HB2_78 H 0.6643 0.3731 0.0614 0.040 Uiso 0.57 1 calc PR B 1
CB_78 C 0.6751(3) 0.3683(2) 0.06944(10) 0.103 Uani 0.43 1 d PDU B 2
HB3_78 H 0.6602 0.3664 0.0650 0.124 Uiso 0.43 1 calc PR B 2
HB4_78 H 0.6878 0.3805 0.0624 0.124 Uiso 0.43 1 calc PR B 2
CG_78 C 0.6704(3) 0.34819(18) 0.06477(10) 0.127 Uani 0.57 1 d PDU B 1
HG1_78 H 0.6645 0.3347 0.0726 0.152 Uiso 0.57 1 calc PR B 1
HG2_78 H 0.6877 0.3571 0.0661 0.152 Uiso 0.57 1 calc PR B 1
CG_78 C 0.67481(15) 0.34690(18) 0.06582(11) 0.045 Uani 0.43 1 d PDU B 2
HG3_78 H 0.6640 0.3349 0.0739 0.054 Uiso 0.43 1 calc PR B 2
HG4_78 H 0.6908 0.3494 0.0679 0.054 Uiso 0.43 1 calc PR B 2
CD_78 C 0.6654(2) 0.3377(2) 0.04670(11) 0.074 Uani 0.57 1 d PDU B 1
HD1_78 H 0.6500 0.3230 0.0460 0.088 Uiso 0.57 1 calc PR B 1
HD2_78 H 0.6660 0.3491 0.0383 0.088 Uiso 0.57 1 calc PR B 1
CD_78 C 0.6676(2) 0.3370(2) 0.04840(10) 0.042 Uani 0.43 1 d PDU B 2
HD3_78 H 0.6515 0.3341 0.0461 0.051 Uiso 0.43 1 calc PR B 2
HD4_78 H 0.6783 0.3487 0.0401 0.051 Uiso 0.43 1 calc PR B 2
NE_78 N 0.68514(12) 0.33328(12) 0.04471(7) 0.075 Uani 0.57 1 d PDU B 1
HE_78 H 0.6984 0.3448 0.0407 0.090 Uiso 0.57 1 calc PR B 1
NE_78 N 0.66790(12) 0.31474(12) 0.04606(7) 0.046 Uani 0.43 1 d PDU B 2
HE1_78 H 0.6547 0.3019 0.0434 0.055 Uiso 0.43 1 calc PR B 2
CZ_78 C 0.68450(15) 0.31349(17) 0.04849(10) 0.073 Uani 0.57 1 d PDU B 1
CZ_78 C 0.6873(2) 0.3133(2) 0.04776(11) 0.052 Uani 0.43 1 d PDU B 2
NH1_78 N 0.66435(11) 0.29364(12) 0.05163(7) 0.069 Uani 0.57 1 d PDU B 1
HH1A_78 H 0.6509 0.2936 0.0512 0.083 Uiso 0.57 1 calc PR B 1
HH1B_78 H 0.6645 0.2807 0.0541 0.083 Uiso 0.57 1 calc PR B 1
NH1_78 N 0.70783(13) 0.33263(14) 0.05001(8) 0.055 Uani 0.43 1 d PDU B 2
HH1C_78 H 0.7207 0.3317 0.0510 0.066 Uiso 0.43 1 calc PR B 2
HH1D_78 H 0.7086 0.3464 0.0505 0.066 Uiso 0.43 1 calc PR B 2
NH2_78 N 0.70430(14) 0.31176(16) 0.04828(11) 0.103 Uani 0.57 1 d PDU B 1
HH2A_78 H 0.7179 0.3240 0.0456 0.123 Uiso 0.57 1 calc PR B 1
HH2B_78 H 0.7035 0.2984 0.0508 0.123 Uiso 0.57 1 calc PR B 1
NH2_78 N 0.68616(17) 0.29274(14) 0.04700(9) 0.065 Uani 0.43 1 d PDU B 2
HH2C_78 H 0.6990 0.2919 0.0480 0.078 Uiso 0.43 1 calc PR B 2
HH2D_78 H 0.6725 0.2799 0.0455 0.078 Uiso 0.43 1 calc PR B 2
N_79 N 0.67179(5) 0.41080(5) 0.08241(3) 0.039 Uani 1 1 d DU B .
H0_79 H 0.6847 0.4153 0.0765 0.047 Uiso 1 1 calc R . .
CA_79 C 0.66205(6) 0.42653(6) 0.08240(3) 0.037 Uani 1 1 d U . .
HA_79 H 0.6465 0.4187 0.0882 0.045 Uiso 1 1 calc R B .
CB_79 C 0.67886(6) 0.44973(6) 0.09148(4) 0.040 Uani 1 1 d U B .
HB_79 H 0.6948 0.4564 0.0862 0.048 Uiso 1 1 calc R . .
CG1_79 C 0.67100(6) 0.46783(6) 0.08987(4) 0.045 Uani 1 1 d U . .
HG1A_79 H 0.6818 0.4820 0.0962 0.067 Uiso 1 1 calc R B .
HG1B_79 H 0.6551 0.4613 0.0944 0.067 Uiso 1 1 calc R . .
HG1C_79 H 0.6711 0.4718 0.0780 0.067 Uiso 1 1 calc R . .
CG2_79 C 0.68102(6) 0.44509(7) 0.11008(4) 0.047 Uani 1 1 d U . .
HG2A_79 H 0.6851 0.4327 0.1111 0.070 Uiso 1 1 calc R B .
HG2B_79 H 0.6660 0.4401 0.1158 0.070 Uiso 1 1 calc R . .
HG2C_79 H 0.6933 0.4595 0.1153 0.070 Uiso 1 1 calc R . .
C_79 C 0.65869(5) 0.43130(6) 0.06401(3) 0.037 Uani 1 1 d U B .
O_79 O 0.67416(4) 0.43545(5) 0.05344(3) 0.048 Uani 1 1 d U . .
N_80 N 0.63910(5) 0.43131(5) 0.06032(3) 0.038 Uani 1 1 d U . .
H0_80 H 0.6288 0.4285 0.0683 0.046 Uiso 1 1 calc R B .
CA_80 C 0.63413(6) 0.43585(6) 0.04322(3) 0.040 Uani 1 1 d U B .
HA_80 H 0.6364 0.4254 0.0352 0.049 Uiso 1 1 calc R . .
CB_80 C 0.60874(6) 0.43049(7) 0.04227(4) 0.051 Uani 1 1 d U . .
HB1_80 H 0.5981 0.4137 0.0444 0.077 Uiso 1 1 calc R B .
HB2_80 H 0.6057 0.4346 0.0311 0.077 Uiso 1 1 calc R . .
HB3_80 H 0.6061 0.4397 0.0508 0.077 Uiso 1 1 calc R . .
C_80 C 0.65014(6) 0.46122(6) 0.03821(4) 0.039 Uani 1 1 d U . .
O_80 O 0.65299(4) 0.47767(4) 0.04733(3) 0.046 Uani 1 1 d U B .
N_81 N 0.65975(5) 0.46464(5) 0.02274(3) 0.043 Uani 1 1 d U B .
H0_81 H 0.6580 0.4523 0.0172 0.052 Uiso 1 1 calc R . .
CA_81 C 0.67278(7) 0.48753(6) 0.01462(4) 0.046 Uani 1 1 d U . .
HA_81 H 0.6697 0.4991 0.0206 0.055 Uiso 1 1 calc R B .
CB_81 C 0.69898(7) 0.49626(8) 0.01460(4) 0.057 Uani 1 1 d U B .
HB1_81 H 0.7051 0.5006 0.0262 0.069 Uiso 1 1 calc R . .
HB2_81 H 0.7017 0.4834 0.0108 0.069 Uiso 1 1 calc R . .
CG_81 C 0.71230(9) 0.51733(10) 0.00324(5) 0.080 Uani 1 1 d U . .
OD1_81 O 0.70362(7) 0.52788(6) -0.00298(4) 0.083 Uani 1 1 d U B .
ND2_81 N 0.73455(10) 0.52198(16) -0.00030(10) 0.168 Uani 1 1 d U B .
HD2A_81 H 0.7433 0.5332 -0.0075 0.202 Uiso 1 1 calc R . .
HD2B_81 H 0.7401 0.5138 0.0046 0.202 Uiso 1 1 calc R . .
C_81 C 0.66338(7) 0.48403(6) -0.00342(4) 0.043 Uani 1 1 d U B .
O_81 O 0.67175(5) 0.47699(5) -0.01455(3) 0.050 Uani 1 1 d U . .
N_82 N 0.64569(6) 0.48766(5) -0.00623(3) 0.050 Uani 1 1 d U . .
H0_82 H 0.6412 0.4940 0.0016 0.060 Uiso 1 1 calc R B .
CA_82 C 0.63370(8) 0.48125(7) -0.02233(4) 0.053 Uani 1 1 d U B .
HA1_82 H 0.6449 0.4900 -0.0315 0.064 Uiso 1 1 calc R . .
HA2_82 H 0.6211 0.4854 -0.0225 0.064 Uiso 1 1 calc R . .
C_82 C 0.62319(7) 0.45503(7) -0.02504(4) 0.054 Uani 1 1 d U . .
O_82 O 0.61120(6) 0.44111(5) -0.01376(3) 0.071 Uani 1 1 d U B .
N_83 N 0.62747(6) 0.44821(5) -0.03976(3) 0.054 Uani 1 1 d DU B .
H0_83 H 0.6350 0.4589 -0.0476 0.065 Uiso 1 1 calc R I 1
C_83 C 0.63741(10) 0.41663(8) -0.03748(5) 0.074 Uani 1 1 d DU . .
O_83 O 0.63200(11) 0.39585(7) -0.03871(6) 0.117 Uani 1 1 d DU . .
CA_83 C 0.62019(19) 0.42380(17) -0.04346(12) 0.069 Uani 0.63 1 d PDU B 1
HA_83 H 0.6049 0.4137 -0.0376 0.083 Uiso 0.63 1 calc PR B 1
CA_83 C 0.6191(3) 0.4234(3) -0.04225(18) 0.067 Uani 0.37 1 d PDU B 2
HA1_83 H 0.6050 0.4143 -0.0349 0.081 Uiso 0.37 1 calc PR B 2
CB_83 C 0.6160(2) 0.4196(3) -0.06261(12) 0.098 Uani 0.63 1 d PDU B 1
HB1_83 H 0.6303 0.4307 -0.0689 0.118 Uiso 0.63 1 calc PR B 1
HB2_83 H 0.6121 0.4034 -0.0655 0.118 Uiso 0.63 1 calc PR B 1
CB_83 C 0.6114(4) 0.4168(4) -0.06060(18) 0.122 Uani 0.37 1 d PDU B 2
HB3_83 H 0.6064 0.4001 -0.0624 0.147 Uiso 0.37 1 calc PR B 2
HB4_83 H 0.5978 0.4190 -0.0630 0.147 Uiso 0.37 1 calc PR B 2
OG_83 O 0.59694(15) 0.42316(14) -0.06687(9) 0.119 Uani 0.63 1 d PDU B 1
OG_83 O 0.6299(5) 0.4309(3) -0.07172(13) 0.239 Uani 0.37 1 d PDU B 2
N_84 N 0.65805(7) 0.43353(6) -0.03127(4) 0.063 Uani 1 1 d DU B .
H0_84 H 0.6605 0.4480 -0.0312 0.076 Uiso 1 1 calc R J 1
C_84 C 0.67479(8) 0.42756(6) -0.00550(4) 0.052 Uani 1 1 d DU . .
O_84 O 0.65791(5) 0.42627(5) 0.00240(3) 0.056 Uani 1 1 d DU . .
CA_84 C 0.67681(17) 0.42981(16) -0.02453(10) 0.075 Uani 0.67 1 d PDU B 1
HA_84 H 0.6742 0.4145 -0.0291 0.090 Uiso 0.67 1 calc PR B 1
CA_84 C 0.6745(3) 0.4272(2) -0.02486(16) 0.060 Uani 0.33 1 d PDU B 2
HA1_84 H 0.6699 0.4110 -0.0288 0.072 Uiso 0.33 1 calc PR B 2
CB_84 C 0.7006(2) 0.4493(2) -0.03124(14) 0.120 Uani 0.67 1 d PDU B 1
HB1_84 H 0.6997 0.4521 -0.0434 0.144 Uiso 0.67 1 calc PR B 1
HB2_84 H 0.7062 0.4641 -0.0250 0.144 Uiso 0.67 1 calc PR B 1
CB_84 C 0.6989(2) 0.44460(19) -0.03195(14) 0.048 Uani 0.33 1 d PDU B 2
HB3_84 H 0.7030 0.4607 -0.0286 0.058 Uiso 0.33 1 calc PR B 2
HB4_84 H 0.7107 0.4413 -0.0268 0.058 Uiso 0.33 1 calc PR B 2
OG_84 O 0.71548(11) 0.43874(12) -0.02806(6) 0.091 Uani 0.67 1 d PDU B 1
OG_84 O 0.7004(3) 0.4437(3) -0.04889(12) 0.130 Uani 0.33 1 d PDU B 2
N_85 N 0.69291(6) 0.42756(6) 0.00190(3) 0.052 Uani 1 1 d DU B .
H0_85 H 0.7050 0.4300 -0.0043 0.063 Uiso 1 1 calc R . .
CA_85 C 0.69356(7) 0.42378(7) 0.01978(4) 0.052 Uani 1 1 d U . .
HA_85 H 0.6823 0.4273 0.0257 0.063 Uiso 1 1 calc R B .
CB_85 C 0.68675(8) 0.39762(8) 0.02309(5) 0.064 Uani 1 1 d U B .
HB1_85 H 0.6991 0.3949 0.0183 0.077 Uiso 1 1 calc R . .
HB2_85 H 0.6862 0.3949 0.0354 0.077 Uiso 1 1 calc R . .
CG_85 C 0.66364(8) 0.38043(7) 0.01560(4) 0.056 Uani 1 1 d U . .
CD1_85 C 0.64260(8) 0.37520(7) 0.02325(4) 0.055 Uani 1 1 d U B .
HD1_85 H 0.6429 0.3820 0.0338 0.067 Uiso 1 1 calc R . .
CD2_85 C 0.66246(9) 0.36990(7) 0.00023(5) 0.064 Uani 1 1 d U B .
HD2_85 H 0.6767 0.3732 -0.0052 0.076 Uiso 1 1 calc R . .
CE1_85 C 0.62115(8) 0.36018(7) 0.01577(5) 0.058 Uani 1 1 d U . .
HE1_85 H 0.6069 0.3568 0.0212 0.070 Uiso 1 1 calc R B .
CE2_85 C 0.64146(9) 0.35485(7) -0.00731(5) 0.068 Uani 1 1 d U . .
HE2_85 H 0.6411 0.3477 -0.0178 0.082 Uiso 1 1 calc R B .
CZ_85 C 0.62064(9) 0.35021(8) 0.00049(5) 0.070 Uani 1 1 d U B .
HZ_85 H 0.6060 0.3401 -0.0048 0.084 Uiso 1 1 calc R . .
C_85 C 0.71787(7) 0.43922(8) 0.02652(4) 0.055 Uani 1 1 d U B .
O_85 O 0.73538(6) 0.44440(7) 0.01771(3) 0.078 Uani 1 1 d U . .
N_86 N 0.71908(5) 0.44586(5) 0.04243(3) 0.047 Uani 1 1 d U . .
H0_86 H 0.7061 0.4437 0.0472 0.056 Uiso 1 1 calc R B .
CA_86 C 0.74054(6) 0.45656(7) 0.05256(4) 0.048 Uani 1 1 d U B .
HA_86 H 0.7543 0.4609 0.0450 0.057 Uiso 1 1 calc R . .
CB_86 C 0.74417(7) 0.47856(7) 0.06174(5) 0.058 Uani 1 1 d U . .
HB_86 H 0.7301 0.4742 0.0689 0.070 Uiso 1 1 calc R B .
CG1_86 C 0.76578(8) 0.48875(9) 0.07301(6) 0.068 Uani 1 1 d U B .
HG1A_86 H 0.7674 0.5026 0.0789 0.102 Uiso 1 1 calc R . .
HG1B_86 H 0.7798 0.4933 0.0661 0.102 Uiso 1 1 calc R . .
HG1C_86 H 0.7641 0.4769 0.0813 0.102 Uiso 1 1 calc R . .
CG2_86 C 0.74635(12) 0.49702(10) 0.04876(8) 0.092 Uani 1 1 d U B .
HG2A_86 H 0.7444 0.5092 0.0545 0.138 Uiso 1 1 calc R . .
HG2B_86 H 0.7341 0.4894 0.0402 0.138 Uiso 1 1 calc R . .
HG2C_86 H 0.7619 0.5042 0.0434 0.138 Uiso 1 1 calc R . .
C_86 C 0.73820(6) 0.43776(6) 0.06499(4) 0.040 Uani 1 1 d U . .
O_86 O 0.72059(4) 0.42736(5) 0.07385(3) 0.050 Uani 1 1 d U B .
N_87 N 0.75594(5) 0.43329(5) 0.06531(3) 0.043 Uani 1 1 d U B .
H0_87 H 0.7679 0.4407 0.0584 0.052 Uiso 1 1 calc R . .
CA_87 C 0.75554(6) 0.41624(6) 0.07714(4) 0.042 Uani 1 1 d U . .
HA_87 H 0.7393 0.4022 0.0774 0.050 Uiso 1 1 calc R B .
CB_87 C 0.77294(7) 0.40834(7) 0.07178(4) 0.048 Uani 1 1 d U B .
HB_87 H 0.7891 0.4223 0.0714 0.057 Uiso 1 1 calc R . .
OG1_87 O 0.76654(5) 0.39830(5) 0.05527(3) 0.055 Uani 1 1 d U . .
HG1_87 H 0.7528 0.3953 0.0531 0.082 Uiso 1 1 calc R B .
CG2_87 C 0.77270(8) 0.39038(8) 0.08366(4) 0.056 Uani 1 1 d U . .
HG2A_87 H 0.7828 0.3846 0.0792 0.084 Uiso 1 1 calc R B .
HG2B_87 H 0.7566 0.3772 0.0848 0.084 Uiso 1 1 calc R . .
HG2C_87 H 0.7786 0.3976 0.0947 0.084 Uiso 1 1 calc R . .
C_87 C 0.76174(6) 0.42688(6) 0.09485(4) 0.041 Uani 1 1 d U B .
O_87 O 0.77903(5) 0.44649(5) 0.09733(3) 0.053 Uani 1 1 d U . .
N_88 N 0.74760(5) 0.41310(5) 0.10696(3) 0.040 Uani 1 1 d U . .
H0_88 H 0.7350 0.3998 0.1042 0.048 Uiso 1 1 calc R B .
CA_88 C 0.75234(6) 0.41919(6) 0.12484(3) 0.039 Uani 1 1 d U B .
HA_88 H 0.7591 0.4365 0.1263 0.047 Uiso 1 1 calc R . .
CB_88 C 0.72954(6) 0.40582(6) 0.13498(4) 0.043 Uani 1 1 d U . .
HB_88 H 0.7233 0.3886 0.1334 0.051 Uiso 1 1 calc R B .
CG1_88 C 0.73457(7) 0.41146(7) 0.15371(4) 0.052 Uani 1 1 d U B .
HG1A_88 H 0.7197 0.4043 0.1600 0.078 Uiso 1 1 calc R . .
HG1B_88 H 0.7428 0.4285 0.1553 0.078 Uiso 1 1 calc R . .
HG1C_88 H 0.7444 0.4052 0.1579 0.078 Uiso 1 1 calc R . .
CG2_88 C 0.71093(6) 0.41155(7) 0.12886(4) 0.048 Uani 1 1 d U B .
HG2A_88 H 0.6962 0.4019 0.1350 0.072 Uiso 1 1 calc R . .
HG2B_88 H 0.7083 0.4082 0.1168 0.072 Uiso 1 1 calc R . .
HG2C_88 H 0.7164 0.4282 0.1309 0.072 Uiso 1 1 calc R . .
C_88 C 0.77034(6) 0.41217(6) 0.13057(4) 0.043 Uani 1 1 d U . .
O_88 O 0.76544(5) 0.39158(5) 0.12994(3) 0.053 Uani 1 1 d U B .
N_89 N 0.79088(5) 0.42971(6) 0.13582(3) 0.048 Uani 1 1 d DU B .
H0_89 H 0.7928 0.4439 0.1366 0.057 Uiso 1 1 calc R K 1
CA_89 C 0.81035(18) 0.4260(2) 0.14032(11) 0.060 Uani 0.63 1 d PDU B 1
HA_89 H 0.8056 0.4093 0.1375 0.072 Uiso 0.63 1 calc PR B 1
CA_89 C 0.8105(3) 0.4267(2) 0.14034(17) 0.047 Uani 0.37 1 d PDU B 2
HA1_89 H 0.8067 0.4106 0.1369 0.056 Uiso 0.37 1 calc PR B 2
CB_89 C 0.83240(19) 0.4422(2) 0.12965(12) 0.063 Uani 0.63 1 d PDU B 1
HB1_89 H 0.8368 0.4588 0.1317 0.076 Uiso 0.63 1 calc PR B 1
HB2_89 H 0.8457 0.4402 0.1334 0.076 Uiso 0.63 1 calc PR B 1
CB_89 C 0.8324(3) 0.4446(3) 0.1306(2) 0.062 Uani 0.37 1 d PDU B 2
HB3_89 H 0.8354 0.4606 0.1329 0.075 Uiso 0.37 1 calc PR B 2
HB4_89 H 0.8462 0.4436 0.1346 0.075 Uiso 0.37 1 calc PR B 2
CG_89 C 0.82882(13) 0.43731(18) 0.11087(9) 0.056 Uani 0.63 1 d PDU B 1
HG1_89 H 0.8148 0.4382 0.1074 0.067 Uiso 0.63 1 calc PR B 1
HG2_89 H 0.8254 0.4210 0.1088 0.067 Uiso 0.63 1 calc PR B 1
CG_89 C 0.8300(4) 0.4405(5) 0.1119(3) 0.119 Uani 0.37 1 d PDU B 2
HG3_89 H 0.8191 0.4454 0.1072 0.142 Uiso 0.37 1 calc PR B 2
HG4_89 H 0.8237 0.4237 0.1094 0.142 Uiso 0.37 1 calc PR B 2
CD_89 C 0.84954(11) 0.45391(16) 0.09963(8) 0.065 Uani 0.63 1 d PDU B 1
HD1_89 H 0.8458 0.4489 0.0877 0.078 Uiso 0.63 1 calc PR B 1
HD2_89 H 0.8521 0.4701 0.1006 0.078 Uiso 0.63 1 calc PR B 1
CD_89 C 0.8544(3) 0.4552(5) 0.1040(2) 0.160 Uani 0.37 1 d PDU B 2
HD3_89 H 0.8530 0.4574 0.0919 0.192 Uiso 0.37 1 calc PR B 2
HD4_89 H 0.8629 0.4708 0.1095 0.192 Uiso 0.37 1 calc PR B 2
NE_89 N 0.87112(9) 0.45381(13) 0.10453(7) 0.072 Uani 0.63 1 d PDU B 1
HE_89 H 0.8734 0.4428 0.1003 0.086 Uiso 0.63 1 calc PR B 1
NE_89 N 0.8673(3) 0.4424(5) 0.1066(2) 0.195 Uani 0.37 1 d PDU B 2
HE1_89 H 0.8618 0.4286 0.1018 0.234 Uiso 0.37 1 calc PR B 2
CZ_89 C 0.88714(12) 0.46903(15) 0.11480(8) 0.077 Uani 0.63 1 d PDU B 1
CZ_89 C 0.8869(3) 0.4504(4) 0.1159(2) 0.132 Uani 0.37 1 d PDU B 2
NH1_89 N 0.90522(11) 0.46617(18) 0.11901(8) 0.095 Uani 0.63 1 d PDU B 1
HH1A_89 H 0.9159 0.4759 0.1261 0.115 Uiso 0.63 1 calc PR B 1
HH1B_89 H 0.9065 0.4545 0.1146 0.115 Uiso 0.63 1 calc PR B 1
NH1_89 N 0.8959(4) 0.4369(4) 0.1168(3) 0.165 Uani 0.37 1 d PDU B 2
HH1C_89 H 0.9090 0.4415 0.1224 0.199 Uiso 0.37 1 calc PR B 2
HH1D_89 H 0.8888 0.4230 0.1119 0.199 Uiso 0.37 1 calc PR B 2
NH2_89 N 0.88548(11) 0.48631(14) 0.12132(8) 0.084 Uani 0.63 1 d PDU B 1
HH2A_89 H 0.8734 0.4880 0.1189 0.101 Uiso 0.63 1 calc PR B 1
HH2B_89 H 0.8965 0.4963 0.1282 0.101 Uiso 0.63 1 calc PR B 1
NH2_89 N 0.8964(5) 0.4714(4) 0.1229(3) 0.191 Uani 0.37 1 d PDU B 2
HH2C_89 H 0.9096 0.4769 0.1286 0.230 Uiso 0.37 1 calc PR B 2
HH2D_89 H 0.8896 0.4800 0.1219 0.230 Uiso 0.37 1 calc PR B 2
C_89 C 0.81626(7) 0.42957(7) 0.15891(5) 0.057 Uani 1 1 d DU . .
O_89 O 0.82963(6) 0.42314(7) 0.16467(4) 0.080 Uani 1 1 d DU B .
N_90 N 0.80701(6) 0.43930(6) 0.16858(4) 0.055 Uani 1 1 d DU B .
H0_90 H 0.7972 0.4432 0.1641 0.066 Uiso 1 1 calc R . .
CA_90 C 0.81242(7) 0.44368(8) 0.18639(5) 0.057 Uani 1 1 d U . .
HA1_90 H 0.8297 0.4519 0.1880 0.069 Uiso 1 1 calc R B .
HA2_90 H 0.8054 0.4286 0.1925 0.069 Uiso 1 1 calc R . .
C_90 C 0.80270(6) 0.45858(7) 0.19323(4) 0.045 Uani 1 1 d U B .
O_90 O 0.78974(4) 0.46270(4) 0.18452(3) 0.046 Uani 1 1 d U . .
N_91 N 0.80946(5) 0.46653(6) 0.20882(3) 0.047 Uani 1 1 d U . .
H0_91 H 0.8197 0.4637 0.2138 0.057 Uiso 1 1 calc R B .
CA_91 C 0.80070(6) 0.47960(7) 0.21790(4) 0.050 Uani 1 1 d U B .
HA_91 H 0.7923 0.4844 0.2097 0.060 Uiso 1 1 calc R . .
CB_91 C 0.78302(8) 0.46407(10) 0.23139(6) 0.078 Uani 1 1 d U . .
HB1_91 H 0.7784 0.4737 0.2383 0.093 Uiso 1 1 calc R B .
HB2_91 H 0.7687 0.4515 0.2259 0.093 Uiso 1 1 calc R . .
OG_91 O 0.79318(8) 0.45377(8) 0.24196(4) 0.100 Uani 1 1 d U B .
HG_91 H 0.7943 0.4588 0.2518 0.150 Uiso 1 1 calc R . .
C_91 C 0.82050(6) 0.50182(7) 0.22600(4) 0.047 Uani 1 1 d U . .
O_91 O 0.81683(4) 0.51003(5) 0.23896(3) 0.054 Uani 1 1 d U B .
N_92 N 0.84131(5) 0.51252(6) 0.21835(4) 0.048 Uani 1 1 d U B .
H0_92 H 0.8436 0.5062 0.2093 0.058 Uiso 1 1 calc R . .
CA_92 C 0.86008(6) 0.53446(7) 0.22484(4) 0.052 Uani 1 1 d U . .
HA_92 H 0.8631 0.5324 0.2369 0.063 Uiso 1 1 calc R B .
CB_92 C 0.88250(6) 0.54258(8) 0.21454(5) 0.055 Uani 1 1 d U B .
HB_92 H 0.8788 0.5445 0.2026 0.067 Uiso 1 1 calc R . .
OG1_92 O 0.88901(5) 0.52490(6) 0.21468(4) 0.066 Uani 1 1 d U . .
HG1_92 H 0.8925 0.5232 0.2245 0.098 Uiso 1 1 calc R B .
CG2_92 C 0.90262(7) 0.56625(9) 0.22034(6) 0.072 Uani 1 1 d U . .
HG2A_92 H 0.9163 0.5710 0.2130 0.109 Uiso 1 1 calc R B .
HG2B_92 H 0.9068 0.5649 0.2320 0.109 Uiso 1 1 calc R . .
HG2C_92 H 0.8977 0.5781 0.2198 0.109 Uiso 1 1 calc R . .
C_92 C 0.85335(6) 0.55364(7) 0.22358(4) 0.048 Uani 1 1 d U B .
O_92 O 0.84779(5) 0.55806(5) 0.20974(3) 0.056 Uani 1 1 d U . .
N_93 N 0.85488(5) 0.56560(6) 0.23744(4) 0.053 Uani 1 1 d DU . .
H0_93 H 0.8598 0.5625 0.2469 0.064 Uiso 1 1 calc R B 1
CA_93 C 0.84840(13) 0.58395(13) 0.23714(10) 0.060 Uani 0.74 1 d PDU B 1
HA_93 H 0.8342 0.5786 0.2298 0.072 Uiso 0.74 1 calc PR B 1
CA_93 C 0.8496(2) 0.5846(3) 0.2376(2) 0.051 Uani 0.26 1 d PDU B 2
HA1_93 H 0.8347 0.5795 0.2312 0.061 Uiso 0.26 1 calc PR B 2
CB_93 C 0.84203(11) 0.58671(11) 0.25531(7) 0.057 Uani 0.74 1 d PDU B 1
HB1_93 H 0.8291 0.5715 0.2594 0.068 Uiso 0.74 1 calc PR B 1
HB2_93 H 0.8558 0.5915 0.2627 0.068 Uiso 0.74 1 calc PR B 1
CB_93 C 0.8478(4) 0.5940(3) 0.2548(2) 0.083 Uani 0.26 1 d PDU B 2
HB3_93 H 0.8617 0.5974 0.2618 0.099 Uiso 0.26 1 calc PR B 2
HB4_93 H 0.8473 0.6087 0.2535 0.099 Uiso 0.26 1 calc PR B 2
CG_93 C 0.83452(12) 0.60502(12) 0.25606(7) 0.069 Uani 0.74 1 d PDU B 1
HG1_93 H 0.8234 0.6020 0.2467 0.083 Uiso 0.74 1 calc PR B 1
HG2_93 H 0.8485 0.6207 0.2541 0.083 Uiso 0.74 1 calc PR B 1
CG_93 C 0.8259(3) 0.5757(3) 0.26309(19) 0.077 Uani 0.26 1 d PDU B 2
HG3_93 H 0.8127 0.5711 0.2552 0.092 Uiso 0.26 1 calc PR B 2
HG4_93 H 0.8275 0.5616 0.2650 0.092 Uiso 0.26 1 calc PR B 2
CD_93 C 0.82308(12) 0.60582(12) 0.27240(7) 0.074 Uani 0.74 1 d PDU B 1
CD_93 C 0.8198(3) 0.5823(3) 0.27914(18) 0.081 Uani 0.26 1 d PDU B 2
OE1_93 O 0.81084(13) 0.58713(12) 0.28002(7) 0.107 Uani 0.74 1 d PDU B 1
OE1_93 O 0.8339(3) 0.6001(3) 0.28708(15) 0.097 Uani 0.26 1 d PDU B 2
OE2_93 O 0.82333(9) 0.62465(9) 0.27593(5) 0.081 Uani 0.74 1 d PDU B 1
OE2_93 O 0.7995(3) 0.5698(3) 0.28494(17) 0.102 Uani 0.26 1 d PDU B 2
C_93 C 0.86872(6) 0.60655(7) 0.22980(5) 0.057 Uani 1 1 d DU . .
O_93 O 0.88892(5) 0.61561(6) 0.23562(4) 0.079 Uani 1 1 d DU B .
N_94 N 0.86306(5) 0.61623(6) 0.21756(4) 0.054 Uani 1 1 d DU B .
H0_94 H 0.8484 0.6091 0.2141 0.065 Uiso 1 1 calc R . .
CA_94 C 0.87973(7) 0.63803(8) 0.20941(5) 0.057 Uani 1 1 d U . .
HA_94 H 0.8951 0.6384 0.2083 0.068 Uiso 1 1 calc R B .
CB_94 C 0.87092(8) 0.63913(8) 0.19197(5) 0.064 Uani 1 1 d U B .
HB1_94 H 0.8683 0.6253 0.1855 0.095 Uiso 1 1 calc R . .
HB2_94 H 0.8827 0.6535 0.1863 0.095 Uiso 1 1 calc R . .
HB3_94 H 0.8561 0.6393 0.1929 0.095 Uiso 1 1 calc R . .
C_94 C 0.88366(7) 0.65930(8) 0.21991(5) 0.060 Uani 1 1 d U B .
O_94 O 0.86817(5) 0.65843(6) 0.22913(4) 0.075 Uani 1 1 d U . .
N_95 N 0.90431(6) 0.67852(7) 0.21786(5) 0.067 Uani 1 1 d U . .
H0_95 H 0.9144 0.6780 0.2109 0.080 Uiso 1 1 calc R B .
CA_95 C 0.91120(8) 0.70055(9) 0.22658(6) 0.070 Uani 1 1 d U B .
HA_95 H 0.9041 0.6969 0.2381 0.084 Uiso 1 1 calc R . .
CB_95 C 0.93814(9) 0.71448(11) 0.22834(7) 0.087 Uani 1 1 d U . .
HB1_95 H 0.9436 0.7043 0.2331 0.131 Uiso 1 1 calc R B .
HB2_95 H 0.9427 0.7280 0.2358 0.131 Uiso 1 1 calc R . .
HB3_95 H 0.9453 0.7200 0.2172 0.131 Uiso 1 1 calc R . .
C_95 C 0.90293(8) 0.71527(8) 0.21744(6) 0.071 Uani 1 1 d U . .
O_95 O 0.89780(6) 0.71270(6) 0.20232(4) 0.077 Uani 1 1 d U B .
N_96 N 0.90223(7) 0.73215(7) 0.22665(5) 0.075 Uani 1 1 d U B .
H0_96 H 0.9037 0.7321 0.2377 0.090 Uiso 1 1 calc R . .
CA_96 C 0.89907(8) 0.75020(9) 0.21893(7) 0.079 Uani 1 1 d U . .
HA_96 H 0.8830 0.7426 0.2139 0.094 Uiso 1 1 calc R B .
CB_96 C 0.90084(10) 0.76829(10) 0.23202(8) 0.093 Uani 1 1 d U B .
HB_96 H 0.9161 0.7744 0.2382 0.111 Uiso 1 1 calc R . .
CG1_96 C 0.90062(16) 0.78872(14) 0.22361(11) 0.122 Uani 1 1 d U . .
HG1A_96 H 0.9012 0.7997 0.2322 0.183 Uiso 1 1 calc R B .
HG1B_96 H 0.8862 0.7830 0.2170 0.183 Uiso 1 1 calc R . .
HG1C_96 H 0.9143 0.7968 0.2162 0.183 Uiso 1 1 calc R . .
CG2_96 C 0.88084(12) 0.75677(14) 0.24482(10) 0.115 Uani 1 1 d U . .
HG2A_96 H 0.8823 0.7685 0.2531 0.172 Uiso 1 1 calc R B .
HG2B_96 H 0.8817 0.7440 0.2506 0.172 Uiso 1 1 calc R . .
HG2C_96 H 0.8657 0.7504 0.2390 0.172 Uiso 1 1 calc R . .
C_96 C 0.91687(8) 0.76175(10) 0.20492(7) 0.083 Uani 1 1 d U B .
O_96 O 0.93765(6) 0.76740(8) 0.20663(6) 0.099 Uani 1 1 d U . .
N_97 N 0.90811(7) 0.76461(8) 0.19054(6) 0.087 Uani 1 1 d U . .
H0_97 H 0.8932 0.7606 0.1903 0.105 Uiso 1 1 calc R B .
CA_97 C 0.92195(11) 0.77397(12) 0.17525(8) 0.100 Uani 1 1 d U B .
HA1_97 H 0.9388 0.7831 0.1783 0.120 Uiso 1 1 calc R . .
HA2_97 H 0.9177 0.7850 0.1699 0.120 Uiso 1 1 calc R . .
C_97 C 0.91863(10) 0.75573(12) 0.16272(8) 0.100 Uani 1 1 d U . .
O_97 O 0.92446(10) 0.76154(10) 0.14771(6) 0.137 Uani 1 1 d U B .
N_98 N 0.90917(7) 0.73350(8) 0.16748(6) 0.082 Uani 1 1 d U B .
H0_98 H 0.9052 0.7298 0.1781 0.098 Uiso 1 1 calc R . .
CA_98 C 0.90525(8) 0.71520(11) 0.15563(6) 0.080 Uani 1 1 d U . .
HA_98 H 0.9200 0.7199 0.1492 0.095 Uiso 1 1 calc R B .
CB_98 C 0.89806(10) 0.69239(11) 0.16503(6) 0.082 Uani 1 1 d U B .
HB1_98 H 0.9110 0.6945 0.1724 0.124 Uiso 1 1 calc R . .
HB2_98 H 0.8945 0.6798 0.1569 0.124 Uiso 1 1 calc R . .
HB3_98 H 0.8841 0.6882 0.1719 0.124 Uiso 1 1 calc R . .
C_98 C 0.88554(8) 0.71053(9) 0.14346(6) 0.069 Uani 1 1 d U B .
O_98 O 0.86858(6) 0.71241(7) 0.14758(4) 0.080 Uani 1 1 d U . .
N_99 N 0.88789(6) 0.70380(8) 0.12830(5) 0.072 Uani 1 1 d U . .
H0_99 H 0.9015 0.7053 0.1254 0.087 Uiso 1 1 calc R B .
CA_99 C 0.86859(7) 0.69394(9) 0.11607(6) 0.070 Uani 1 1 d U B .
HA_99 H 0.8618 0.7046 0.1153 0.084 Uiso 1 1 calc R . .
CB_99 C 0.87757(9) 0.69228(11) 0.09899(6) 0.086 Uani 1 1 d U . .
HB1_99 H 0.8899 0.7079 0.0954 0.130 Uiso 1 1 calc R B .
HB2_99 H 0.8646 0.6861 0.0909 0.130 Uiso 1 1 calc R . .
HB3_99 H 0.8841 0.6818 0.0996 0.130 Uiso 1 1 calc R . .
C_99 C 0.84939(8) 0.66981(9) 0.12237(7) 0.074 Uani 1 1 d U . .
O_99 O 0.85446(6) 0.65657(7) 0.12988(6) 0.100 Uani 1 1 d U B .
N_100 N 0.82761(6) 0.66408(6) 0.11869(5) 0.063 Uani 1 1 d U B .
H0_100 H 0.8250 0.6743 0.1134 0.075 Uiso 1 1 calc R . .
CA_100 C 0.80794(7) 0.64131(7) 0.12315(5) 0.057 Uani 1 1 d U . .
HA_100 H 0.8127 0.6291 0.1217 0.068 Uiso 1 1 calc R B .
CB_100 C 0.80058(7) 0.64118(8) 0.14169(6) 0.064 Uani 1 1 d U B .
HB_100 H 0.8152 0.6481 0.1486 0.077 Uiso 1 1 calc R . .
CG1_100 C 0.78985(8) 0.65705(9) 0.14391(6) 0.072 Uani 1 1 d U . .
HG1A_100 H 0.8011 0.6730 0.1401 0.108 Uiso 1 1 calc R B .
HG1B_100 H 0.7862 0.6575 0.1558 0.108 Uiso 1 1 calc R . .
HG1C_100 H 0.7754 0.6508 0.1373 0.108 Uiso 1 1 calc R . .
CG2_100 C 0.78440(8) 0.61638(9) 0.14827(6) 0.071 Uani 1 1 d U . .
HG2A_100 H 0.7916 0.6066 0.1462 0.106 Uiso 1 1 calc R B .
HG2B_100 H 0.7692 0.6096 0.1425 0.106 Uiso 1 1 calc R . .
HG2C_100 H 0.7820 0.6170 0.1604 0.106 Uiso 1 1 calc R . .
C_100 C 0.78803(7) 0.63602(7) 0.11092(5) 0.058 Uani 1 1 d U B .
O_100 O 0.78621(5) 0.65205(5) 0.10400(4) 0.070 Uani 1 1 d U . .
N_101 N 0.77266(5) 0.61343(6) 0.10845(4) 0.052 Uani 1 1 d U . .
H0_101 H 0.7752 0.6029 0.1133 0.062 Uiso 1 1 calc R B .
CA_101 C 0.75209(6) 0.60540(7) 0.09817(5) 0.052 Uani 1 1 d U B .
HA_101 H 0.7508 0.6193 0.0948 0.062 Uiso 1 1 calc R . .
C_101 C 0.73011(6) 0.58870(6) 0.10820(4) 0.043 Uani 1 1 d U . .
O_101 O 0.73157(4) 0.57997(5) 0.12159(3) 0.055 Uani 1 1 d U B .
CB_101 C 0.75358(8) 0.59319(9) 0.08226(6) 0.074 Uani 1 1 d DU . .
HB1_101 H 0.7395 0.5887 0.0753 0.089 Uiso 1 1 calc R B .
HB2_101 H 0.7535 0.5786 0.0855 0.089 Uiso 1 1 calc R . .
SG_101 S 0.77980(3) 0.61148(3) 0.069734(19) 0.091 Uani 1 1 d DU B .
N_102 N 0.70984(5) 0.58422(5) 0.10132(3) 0.043 Uani 1 1 d U B .
H0_102 H 0.7099 0.5914 0.0920 0.051 Uiso 1 1 calc R . .
CA_102 C 0.68748(5) 0.56754(5) 0.10909(4) 0.038 Uani 1 1 d U . .
HA_102 H 0.6899 0.5560 0.1157 0.045 Uiso 1 1 calc R B .
CB_102 C 0.67851(6) 0.57954(6) 0.12109(4) 0.041 Uani 1 1 d U B .
HB1_102 H 0.6888 0.5851 0.1311 0.049 Uiso 1 1 calc R . .
HB2_102 H 0.6625 0.5678 0.1249 0.049 Uiso 1 1 calc R . .
CG_102 C 0.67765(6) 0.60054(6) 0.11320(4) 0.047 Uani 1 1 d U . .
HG1_102 H 0.6925 0.6152 0.1157 0.056 Uiso 1 1 calc R B .
HG2_102 H 0.6764 0.5986 0.1008 0.056 Uiso 1 1 calc R . .
CD_102 C 0.65704(6) 0.60279(6) 0.11970(4) 0.047 Uani 1 1 d U B .
HD1_102 H 0.6579 0.6040 0.1321 0.056 Uiso 1 1 calc R . .
HD2_102 H 0.6582 0.6174 0.1152 0.056 Uiso 1 1 calc R . .
NE_102 N 0.63443(5) 0.58277(5) 0.11480(3) 0.045 Uani 1 1 d U . .
HE_102 H 0.6255 0.5729 0.1226 0.054 Uiso 1 1 calc R B .
CZ_102 C 0.62682(6) 0.57890(6) 0.09888(4) 0.043 Uani 1 1 d U B .
NH1_102 N 0.63552(6) 0.59595(5) 0.08774(3) 0.049 Uani 1 1 d U . .
HH1A_102 H 0.6303 0.5932 0.0773 0.058 Uiso 1 1 calc R B .
HH1B_102 H 0.6466 0.6101 0.0907 0.058 Uiso 1 1 calc R . .
NH2_102 N 0.61027(5) 0.55764(5) 0.09441(4) 0.048 Uani 1 1 d U . .
HH2A_102 H 0.6051 0.5549 0.0840 0.058 Uiso 1 1 calc R B .
HH2B_102 H 0.6044 0.5462 0.1019 0.058 Uiso 1 1 calc R . .
C_102 C 0.66995(6) 0.55426(6) 0.09512(4) 0.039 Uani 1 1 d U B .
O_102 O 0.67231(5) 0.56224(4) 0.08096(3) 0.052 Uani 1 1 d U . .
N_103 N 0.65182(4) 0.53334(5) 0.09986(3) 0.036 Uani 1 1 d U . .
H0_103 H 0.6502 0.5294 0.1106 0.044 Uiso 1 1 calc R B .
CA_103 C 0.63482(5) 0.51711(5) 0.08776(3) 0.035 Uani 1 1 d U B .
HA_103 H 0.6360 0.5256 0.0770 0.042 Uiso 1 1 calc R . .
CB_103 C 0.64056(6) 0.49744(6) 0.08445(4) 0.040 Uani 1 1 d U . .
HB1_103 H 0.6573 0.5045 0.0812 0.048 Uiso 1 1 calc R B .
HB2_103 H 0.6381 0.4883 0.0949 0.048 Uiso 1 1 calc R . .
OG_103 O 0.62633(4) 0.48218(4) 0.07150(3) 0.045 Uani 1 1 d U B .
HG_103 H 0.6346 0.4790 0.0652 0.067 Uiso 1 1 calc R . .
C_103 C 0.61026(5) 0.50692(5) 0.09505(3) 0.034 Uani 1 1 d U . .
O_103 O 0.60655(4) 0.50026(4) 0.10988(2) 0.040 Uani 1 1 d U B .
N_104 N 0.59338(4) 0.50573(5) 0.08501(3) 0.036 Uani 1 1 d U B .
H0_104 H 0.5967 0.5106 0.0745 0.044 Uiso 1 1 calc R . .
CA_104 C 0.56971(6) 0.49660(6) 0.09116(4) 0.040 Uani 1 1 d U . .
HA1_104 H 0.5694 0.5078 0.0993 0.048 Uiso 1 1 calc R B .
HA2_104 H 0.5646 0.4815 0.0970 0.048 Uiso 1 1 calc R . .
C_104 C 0.55299(6) 0.49277(6) 0.07681(4) 0.041 Uani 1 1 d U B .
O_104 O 0.56005(4) 0.50074(5) 0.06261(3) 0.053 Uani 1 1 d U . .
N_105 N 0.53023(5) 0.48038(5) 0.08086(3) 0.042 Uani 1 1 d DU . .
H0_105 H 0.5260 0.4779 0.0915 0.050 Uiso 1 1 calc R B 1
CA_105 C 0.51218(13) 0.47087(14) 0.06760(9) 0.048 Uani 0.74 1 d PDU B 1
HA_105 H 0.5187 0.4655 0.0584 0.057 Uiso 0.74 1 calc PR B 1
CA_105 C 0.5117(3) 0.4711(3) 0.0683(2) 0.049 Uani 0.26 1 d PDU B 2
HA1_105 H 0.5161 0.4632 0.0594 0.059 Uiso 0.26 1 calc PR B 2
CB_105 C 0.49013(11) 0.44897(11) 0.07384(8) 0.057 Uani 0.74 1 d PDU B 1
HB1_105 H 0.4945 0.4369 0.0765 0.068 Uiso 0.74 1 calc PR B 1
HB2_105 H 0.4788 0.4428 0.0644 0.068 Uiso 0.74 1 calc PR B 1
CB_105 C 0.4888(3) 0.4524(3) 0.0766(2) 0.059 Uani 0.26 1 d PDU B 2
HB3_105 H 0.4777 0.4423 0.0678 0.071 Uiso 0.26 1 calc PR B 2
HB4_105 H 0.4923 0.4422 0.0839 0.071 Uiso 0.26 1 calc PR B 2
CG_105 C 0.47704(9) 0.45121(10) 0.08931(7) 0.053 Uani 0.74 1 d PDU B 1
HG1_105 H 0.4657 0.4352 0.0934 0.064 Uiso 0.74 1 calc PR B 1
HG2_105 H 0.4886 0.4594 0.0984 0.064 Uiso 0.74 1 calc PR B 1
CG_105 C 0.4774(2) 0.4629(3) 0.0870(2) 0.072 Uani 0.26 1 d PDU B 2
HG3_105 H 0.4729 0.4718 0.0793 0.087 Uiso 0.26 1 calc PR B 2
HG4_105 H 0.4895 0.4744 0.0948 0.087 Uiso 0.26 1 calc PR B 2
CD_105 C 0.46379(9) 0.46437(11) 0.08603(8) 0.064 Uani 0.74 1 d PDU B 1
HD1_105 H 0.4563 0.4653 0.0966 0.077 Uiso 0.74 1 calc PR B 1
HD2_105 H 0.4750 0.4806 0.0823 0.077 Uiso 0.74 1 calc PR B 1
CD_105 C 0.4561(3) 0.4469(3) 0.0974(2) 0.077 Uani 0.26 1 d PDU B 2
HD3_105 H 0.4449 0.4335 0.0903 0.093 Uiso 0.26 1 calc PR B 2
HD4_105 H 0.4610 0.4404 0.1068 0.093 Uiso 0.26 1 calc PR B 2
NE_105 N 0.44597(8) 0.45282(9) 0.07331(7) 0.071 Uani 0.74 1 d PDU B 1
HE_105 H 0.4407 0.4378 0.0716 0.085 Uiso 0.74 1 calc PR B 1
NE_105 N 0.4443(2) 0.4590(3) 0.10419(19) 0.085 Uani 0.26 1 d PDU B 2
HE1_105 H 0.4473 0.4638 0.1147 0.102 Uiso 0.26 1 calc PR B 2
CZ_105 C 0.43683(11) 0.46296(13) 0.06401(9) 0.089 Uani 0.74 1 d PDU B 1
CZ_105 C 0.4294(2) 0.4633(3) 0.0958(2) 0.085 Uani 0.26 1 d PDU B 2
NH1_105 N 0.41977(12) 0.44970(14) 0.05339(10) 0.111 Uani 0.74 1 d PDU B 1
HH1A_105 H 0.4148 0.4346 0.0527 0.133 Uiso 0.74 1 calc PR B 1
HH1B_105 H 0.4134 0.4560 0.0471 0.133 Uiso 0.74 1 calc PR B 1
NH1_105 N 0.4201(3) 0.4750(3) 0.1029(2) 0.094 Uani 0.26 1 d PDU B 2
HH1C_105 H 0.4239 0.4801 0.1133 0.113 Uiso 0.26 1 calc PR B 2
HH1D_105 H 0.4102 0.4778 0.0971 0.113 Uiso 0.26 1 calc PR B 2
NH2_105 N 0.44471(13) 0.48615(12) 0.06515(12) 0.117 Uani 0.74 1 d PDU B 1
HH2A_105 H 0.4385 0.4926 0.0588 0.140 Uiso 0.74 1 calc PR B 1
HH2B_105 H 0.4561 0.4949 0.0722 0.140 Uiso 0.74 1 calc PR B 1
NH2_105 N 0.4241(3) 0.4555(4) 0.0801(2) 0.102 Uani 0.26 1 d PDU B 2
HH2C_105 H 0.4143 0.4581 0.0742 0.123 Uiso 0.26 1 calc PR B 2
HH2D_105 H 0.4304 0.4477 0.0756 0.123 Uiso 0.26 1 calc PR B 2
C_105 C 0.50713(7) 0.48904(7) 0.05979(4) 0.052 Uani 1 1 d DU . .
O_105 O 0.49439(6) 0.48305(6) 0.04721(4) 0.075 Uani 1 1 d DU B .
N_106 N 0.51566(5) 0.50987(5) 0.06708(3) 0.048 Uani 1 1 d DU B .
H0_106 H 0.5243 0.5131 0.0762 0.057 Uiso 1 1 calc R . .
CA_106 C 0.51082(7) 0.52770(7) 0.06008(5) 0.053 Uani 1 1 d U . .
HA_106 H 0.4963 0.5193 0.0530 0.063 Uiso 1 1 calc R B .
CB_106 C 0.50553(8) 0.54027(8) 0.07437(5) 0.059 Uani 1 1 d U B .
HB_106 H 0.5187 0.5469 0.0827 0.071 Uiso 1 1 calc R . .
OG1_106 O 0.48483(6) 0.52233(6) 0.08205(5) 0.077 Uani 1 1 d U . .
HG1_106 H 0.4801 0.5283 0.0893 0.115 Uiso 1 1 calc R B .
CG2_106 C 0.50163(9) 0.55973(9) 0.06756(6) 0.074 Uani 1 1 d U . .
HG2A_106 H 0.4992 0.5679 0.0770 0.112 Uiso 1 1 calc R B .
HG2B_106 H 0.4878 0.5529 0.0602 0.112 Uiso 1 1 calc R . .
HG2C_106 H 0.5154 0.5709 0.0611 0.112 Uiso 1 1 calc R . .
C_106 C 0.53032(7) 0.54530(7) 0.04893(5) 0.055 Uani 1 1 d U B .
O_106 O 0.52593(6) 0.54913(7) 0.03463(4) 0.081 Uani 1 1 d U . .
N_107 N 0.55202(6) 0.55625(6) 0.05523(3) 0.049 Uani 1 1 d U . .
H0_107 H 0.5545 0.5527 0.0654 0.059 Uiso 1 1 calc R B .
CA_107 C 0.57170(7) 0.57405(7) 0.04556(4) 0.053 Uani 1 1 d U B .
HA_107 H 0.5650 0.5781 0.0357 0.064 Uiso 1 1 calc R . .
CB_107 C 0.58624(8) 0.59662(7) 0.05553(5) 0.058 Uani 1 1 d DU . .
HB_107 H 0.5988 0.6082 0.0479 0.070 Uiso 1 1 calc R B .
OG1_107 O 0.59755(5) 0.59236(5) 0.06927(3) 0.060 Uani 1 1 d DU B .
HG1_107 H 0.5881 0.5867 0.0774 0.089 Uiso 1 1 calc RD . .
CG2_107 C 0.57165(9) 0.60751(8) 0.06161(5) 0.064 Uani 1 1 d U B .
HG2A_107 H 0.5817 0.6218 0.0681 0.096 Uiso 1 1 calc R . .
HG2B_107 H 0.5587 0.5962 0.0687 0.096 Uiso 1 1 calc R . .
HG2C_107 H 0.5652 0.6116 0.0519 0.096 Uiso 1 1 calc R . .
C_107 C 0.58780(7) 0.56567(8) 0.03874(4) 0.057 Uani 1 1 d U . .
O_107 O 0.60528(6) 0.57934(6) 0.03033(4) 0.077 Uani 1 1 d U B .
N_108 N 0.58241(6) 0.54373(6) 0.04144(4) 0.054 Uani 1 1 d U B .
H0_108 H 0.5697 0.5343 0.0473 0.065 Uiso 1 1 calc R . .
CA_108 C 0.59705(8) 0.53490(9) 0.03497(4) 0.059 Uani 1 1 d U . .
HA1_108 H 0.6001 0.5388 0.0229 0.071 Uiso 1 1 calc R B .
HA2_108 H 0.5886 0.5176 0.0361 0.071 Uiso 1 1 calc R . .
C_108 C 0.62037(7) 0.54523(7) 0.04427(4) 0.051 Uani 1 1 d U B .
O_108 O 0.62118(5) 0.54798(6) 0.05976(3) 0.062 Uani 1 1 d U . .
N_109 N 0.63861(6) 0.54951(6) 0.03479(3) 0.053 Uani 1 1 d U . .
H0_109 H 0.6366 0.5478 0.0238 0.064 Uiso 1 1 calc R B .
CA_109 C 0.66208(7) 0.55693(7) 0.04153(4) 0.051 Uani 1 1 d U B .
HA_109 H 0.6608 0.5528 0.0537 0.061 Uiso 1 1 calc R . .
CB_109 C 0.67265(7) 0.54413(8) 0.03204(5) 0.058 Uani 1 1 d U . .
HB1_109 H 0.6609 0.5271 0.0318 0.069 Uiso 1 1 calc R B .
HB2_109 H 0.6757 0.5498 0.0203 0.069 Uiso 1 1 calc R . .
CG_109 C 0.69514(7) 0.54727(7) 0.03940(5) 0.055 Uani 1 1 d U B .
CD1_109 C 0.71681(9) 0.56257(10) 0.03303(6) 0.076 Uani 1 1 d U . .
HD1_109 H 0.7177 0.5722 0.0238 0.092 Uiso 1 1 calc R B .
CE1_109 C 0.73737(9) 0.56480(11) 0.03920(9) 0.094 Uani 1 1 d U B .
HE1_109 H 0.7521 0.5757 0.0343 0.112 Uiso 1 1 calc R . .
CD2_109 C 0.69440(9) 0.53372(8) 0.05290(6) 0.069 Uani 1 1 d U . .
HD2_109 H 0.6796 0.5228 0.0576 0.083 Uiso 1 1 calc R B .
CE2_109 C 0.71480(11) 0.53566(10) 0.05977(7) 0.088 Uani 1 1 d U B .
HE2_109 H 0.7139 0.5265 0.0693 0.106 Uiso 1 1 calc R . .
CZ_109 C 0.73619(11) 0.55089(11) 0.05266(9) 0.095 Uani 1 1 d U . .
OH_109 O 0.75549(10) 0.55164(10) 0.05992(9) 0.157 Uani 1 1 d U B .
HH_109 H 0.7672 0.5592 0.0537 0.235 Uiso 1 1 calc R . .
C_109 C 0.67693(8) 0.58352(8) 0.03959(4) 0.056 Uani 1 1 d U . .
O_109 O 0.68015(8) 0.59256(6) 0.02546(3) 0.086 Uani 1 1 d U B .
N_110 N 0.68521(6) 0.59591(6) 0.05349(3) 0.052 Uani 1 1 d U B .
H0_110 H 0.6829 0.5882 0.0630 0.062 Uiso 1 1 calc R . .
CA_110 C 0.69791(7) 0.62138(7) 0.05413(4) 0.056 Uani 1 1 d U . .
HA_110 H 0.7024 0.6277 0.0424 0.067 Uiso 1 1 calc R B .
CB_110 C 0.68324(8) 0.63089(8) 0.06208(5) 0.064 Uani 1 1 d U B .
HB1_110 H 0.6793 0.6249 0.0737 0.076 Uiso 1 1 calc R . .
HB2_110 H 0.6929 0.6482 0.0627 0.076 Uiso 1 1 calc R . .
CG_110 C 0.66069(9) 0.62436(9) 0.05271(6) 0.071 Uani 1 1 d U . .
HG1_110 H 0.6517 0.6071 0.0512 0.085 Uiso 1 1 calc R B .
HG2_110 H 0.6511 0.6289 0.0596 0.085 Uiso 1 1 calc R . .
CD_110 C 0.66449(11) 0.63568(11) 0.03591(7) 0.092 Uani 1 1 d U B .
OE1_110 O 0.68284(9) 0.65461(9) 0.03267(7) 0.122 Uani 1 1 d U . .
NE2_110 N 0.64700(12) 0.62567(13) 0.02525(7) 0.135 Uani 1 1 d U . .
HE2A_110 H 0.6479 0.6323 0.0154 0.162 Uiso 1 1 calc R B .
HE2B_110 H 0.6343 0.6124 0.0279 0.162 Uiso 1 1 calc R . .
C_110 C 0.72023(8) 0.62986(7) 0.06466(5) 0.058 Uani 1 1 d U B .
O_110 O 0.71922(5) 0.61919(5) 0.07756(3) 0.069 Uani 1 1 d U . .
N_111 N 0.73900(7) 0.64958(6) 0.06009(4) 0.066 Uani 1 1 d U . .
H0_111 H 0.7380 0.6577 0.0516 0.080 Uiso 1 1 calc R B .
CA_111 C 0.76107(8) 0.65821(8) 0.06861(5) 0.066 Uani 1 1 d U B .
HA_111 H 0.7581 0.6482 0.0788 0.079 Uiso 1 1 calc R . .
C_111 C 0.77065(8) 0.68353(8) 0.07463(5) 0.066 Uani 1 1 d U . .
O_111 O 0.76457(7) 0.69703(6) 0.06805(5) 0.091 Uani 1 1 d U B .
CB_111 C 0.77942(11) 0.65651(11) 0.05808(7) 0.091 Uani 1 1 d DU . .
HB1_111 H 0.7940 0.6622 0.0648 0.109 Uiso 1 1 calc R B .
HB2_111 H 0.7832 0.6669 0.0481 0.109 Uiso 1 1 calc R . .
SG_111 S 0.76980(3) 0.62661(3) 0.050926(19) 0.099 Uani 1 1 d DU B .
N_112 N 0.78547(6) 0.68979(6) 0.08738(4) 0.061 Uani 1 1 d U B .
H0_112 H 0.7883 0.6792 0.0919 0.073 Uiso 1 1 calc R . .
CA_112 C 0.79728(8) 0.71351(8) 0.09427(6) 0.065 Uani 1 1 d U . .
HA1_112 H 0.7858 0.7166 0.1001 0.078 Uiso 1 1 calc R B .
HA2_112 H 0.8047 0.7251 0.0851 0.078 Uiso 1 1 calc R . .
C_112 C 0.81602(7) 0.71560(7) 0.10676(5) 0.062 Uani 1 1 d U B .
O_112 O 0.82661(5) 0.70475(6) 0.10405(4) 0.067 Uani 1 1 d U . .
N_113 N 0.81981(7) 0.72934(7) 0.11981(5) 0.070 Uani 1 1 d DU . .
H0_113 H 0.8120 0.7369 0.1208 0.084 Uiso 1 1 calc R B 1
C_113 C 0.82609(7) 0.73027(8) 0.15000(6) 0.069 Uani 1 1 d DU . .
O_113 O 0.80918(6) 0.73331(7) 0.15241(4) 0.080 Uani 1 1 d DU B .
CA_113 C 0.83698(17) 0.73214(17) 0.13276(14) 0.065 Uani 0.51 1 d PDU B 1
HA_113 H 0.8401 0.7188 0.1316 0.078 Uiso 0.51 1 calc PR B 1
CA_113 C 0.8375(2) 0.7353(2) 0.13279(15) 0.074 Uani 0.49 1 d PDU B 2
HA1_113 H 0.8451 0.7254 0.1312 0.089 Uiso 0.49 1 calc PR B 2
CB_113 C 0.86086(15) 0.75534(16) 0.13220(13) 0.076 Uani 0.51 1 d PDU B 1
HB_113 H 0.8707 0.7558 0.1420 0.092 Uiso 0.51 1 calc PR B 1
CB_113 C 0.85612(18) 0.7614(2) 0.13000(13) 0.090 Uani 0.49 1 d PDU B 2
HB1_113 H 0.8488 0.7712 0.1326 0.108 Uiso 0.49 1 calc PR B 2
OG1_113 O 0.85575(13) 0.77416(12) 0.13382(10) 0.089 Uani 0.51 1 d PDU B 1
OG1_113 O 0.8621(2) 0.76397(19) 0.11195(11) 0.124 Uani 0.49 1 d PDU B 2
CG2_113 C 0.8743(2) 0.7580(2) 0.11598(14) 0.097 Uani 0.51 1 d PDU B 1
CG2_113 C 0.8769(2) 0.7690(3) 0.14121(17) 0.127 Uani 0.49 1 d PDU B 2
N_114 N 0.83624(6) 0.72483(7) 0.16207(4) 0.066 Uani 1 1 d DU B .
H0_114 H 0.8471 0.7214 0.1593 0.079 Uiso 1 1 calc R . .
CA_114 C 0.83033(7) 0.72428(8) 0.17971(5) 0.064 Uani 1 1 d U . .
HA_114 H 0.8130 0.7175 0.1808 0.077 Uiso 1 1 calc R B .
CB_114 C 0.83762(8) 0.70904(9) 0.18996(6) 0.069 Uani 1 1 d U B .
HB_114 H 0.8549 0.7156 0.1885 0.083 Uiso 1 1 calc R . .
CG2_114 C 0.83254(8) 0.70994(10) 0.20876(6) 0.077 Uani 1 1 d U . .
HG2A_114 H 0.8418 0.7262 0.2128 0.116 Uiso 1 1 calc R B .
HG2B_114 H 0.8368 0.6999 0.2151 0.116 Uiso 1 1 calc R . .
HG2C_114 H 0.8158 0.7044 0.2103 0.116 Uiso 1 1 calc R . .
CG1_114 C 0.82504(11) 0.68417(10) 0.18307(9) 0.094 Uani 1 1 d U . .
HG1A_114 H 0.8288 0.6847 0.1710 0.113 Uiso 1 1 calc R B .
HG1B_114 H 0.8079 0.6778 0.1840 0.113 Uiso 1 1 calc R . .
CD1_114 C 0.83140(15) 0.66762(14) 0.19195(15) 0.141 Uani 1 1 d U B .
HD1A_114 H 0.8264 0.6535 0.1851 0.212 Uiso 1 1 calc R . .
HD1B_114 H 0.8235 0.6631 0.2029 0.212 Uiso 1 1 calc R . .
HD1C_114 H 0.8485 0.6755 0.1936 0.212 Uiso 1 1 calc R . .
C_114 C 0.84261(7) 0.74918(8) 0.18624(6) 0.068 Uani 1 1 d U B .
O_114 O 0.86412(5) 0.76163(6) 0.18521(5) 0.082 Uani 1 1 d U . .
N_115 N 0.82909(6) 0.75671(7) 0.19329(5) 0.071 Uani 1 1 d U . .
H0_115 H 0.8140 0.7466 0.1946 0.085 Uiso 1 1 calc R B .
CA_115 C 0.83803(9) 0.78086(9) 0.19895(7) 0.078 Uani 1 1 d U B .
HA_115 H 0.8547 0.7899 0.1949 0.094 Uiso 1 1 calc R . .
CB_115 C 0.82512(12) 0.79171(12) 0.19002(8) 0.096 Uani 1 1 d U . .
HB_115 H 0.8312 0.8080 0.1944 0.115 Uiso 1 1 calc R B .
OG1_115 O 0.80091(8) 0.77790(9) 0.19437(6) 0.108 Uani 1 1 d U B .
HG1_115 H 0.7927 0.7801 0.1873 0.162 Uiso 1 1 calc R . .
CG2_115 C 0.82820(13) 0.79284(13) 0.17125(9) 0.108 Uani 1 1 d U B .
HG2A_115 H 0.8171 0.7967 0.1660 0.163 Uiso 1 1 calc R . .
HG2B_115 H 0.8253 0.7776 0.1671 0.163 Uiso 1 1 calc R . .
HG2C_115 H 0.8443 0.8050 0.1684 0.163 Uiso 1 1 calc R . .
C_115 C 0.83910(9) 0.78401(9) 0.21776(7) 0.076 Uani 1 1 d U . .
O_115 O 0.85278(8) 0.80357(7) 0.22365(5) 0.099 Uani 1 1 d U B .
N_116 N 0.82488(7) 0.76586(7) 0.22772(5) 0.070 Uani 1 1 d U B .
H0_116 H 0.8153 0.7521 0.2232 0.084 Uiso 1 1 calc R . .
CA_116 C 0.82508(8) 0.76863(8) 0.24596(6) 0.070 Uani 1 1 d U . .
HA_116 H 0.8418 0.7774 0.2499 0.084 Uiso 1 1 calc R B .
CB_116 C 0.81261(11) 0.78193(10) 0.25152(7) 0.086 Uani 1 1 d U B .
HB1_116 H 0.8211 0.7980 0.2471 0.128 Uiso 1 1 calc R . .
HB2_116 H 0.8123 0.7824 0.2638 0.128 Uiso 1 1 calc R . .
HB3_116 H 0.7965 0.7739 0.2472 0.128 Uiso 1 1 calc R . .
C_116 C 0.81300(7) 0.74446(8) 0.25395(6) 0.064 Uani 1 1 d U B .
O_116 O 0.79857(5) 0.72709(5) 0.24561(4) 0.070 Uani 1 1 d U . .
N_117 N 0.81788(6) 0.74347(7) 0.26972(5) 0.068 Uani 1 1 d U . .
H0_117 H 0.8289 0.7564 0.2745 0.082 Uiso 1 1 calc R B .
CA_117 C 0.80620(7) 0.72208(8) 0.28006(5) 0.064 Uani 1 1 d U B .
HA_117 H 0.7930 0.7098 0.2732 0.077 Uiso 1 1 calc R . .
CB_117 C 0.82218(8) 0.71252(9) 0.28446(6) 0.070 Uani 1 1 d U . .
HB1_117 H 0.8142 0.6997 0.2928 0.084 Uiso 1 1 calc R B .
HB2_117 H 0.8367 0.7251 0.2898 0.084 Uiso 1 1 calc R . .
CG_117 C 0.82887(8) 0.70317(9) 0.26905(6) 0.069 Uani 1 1 d U B .
HG1_117 H 0.8143 0.6915 0.2632 0.083 Uiso 1 1 calc R . .
HG2_117 H 0.8379 0.7163 0.2611 0.083 Uiso 1 1 calc R . .
CD_117 C 0.84329(11) 0.69186(12) 0.27351(7) 0.090 Uani 1 1 d U . .
HD1_117 H 0.8341 0.6784 0.2812 0.107 Uiso 1 1 calc R B .
HD2_117 H 0.8577 0.7034 0.2795 0.107 Uiso 1 1 calc R . .
CE_117 C 0.85023(10) 0.68314(10) 0.25788(7) 0.084 Uani 1 1 d U B .
HE1_117 H 0.8359 0.6726 0.2514 0.101 Uiso 1 1 calc R . .
HE2_117 H 0.8605 0.6967 0.2506 0.101 Uiso 1 1 calc R . .
NZ_117 N 0.86254(12) 0.67063(12) 0.26224(7) 0.112 Uani 1 1 d U . .
HZ1_117 H 0.8669 0.6662 0.2527 0.169 Uiso 1 1 calc R B .
HZ2_117 H 0.8529 0.6576 0.2684 0.169 Uiso 1 1 calc R . .
HZ3_117 H 0.8755 0.6802 0.2684 0.169 Uiso 1 1 calc R . .
C_117 C 0.79539(7) 0.72619(8) 0.29546(6) 0.066 Uani 1 1 d U . .
O_117 O 0.80149(6) 0.74639(6) 0.30073(4) 0.080 Uani 1 1 d U B .
N_118 N 0.77985(6) 0.70717(7) 0.30342(4) 0.063 Uani 1 1 d U B .
H0_118 H 0.7759 0.6934 0.2989 0.076 Uiso 1 1 calc R . .
CA_118 C 0.76879(8) 0.70747(9) 0.31931(6) 0.070 Uani 1 1 d U . .
HA_118 H 0.7573 0.6907 0.3221 0.084 Uiso 1 1 calc R B .
CB_118 C 0.78609(10) 0.71704(13) 0.33378(6) 0.094 Uani 1 1 d U B .
HB1_118 H 0.7978 0.7118 0.3325 0.113 Uiso 1 1 calc R . .
HB2_118 H 0.7946 0.7344 0.3334 0.113 Uiso 1 1 calc R . .
CG_118 C 0.77418(15) 0.70904(18) 0.35043(8) 0.127 Uani 1 1 d U . .
OD1_118 O 0.75476(15) 0.68962(14) 0.35210(7) 0.184 Uani 1 1 d U B .
ND2_118 N 0.78444(17) 0.7215(2) 0.36368(9) 0.194 Uani 1 1 d U B .
HD2A_118 H 0.7781 0.7166 0.3737 0.232 Uiso 1 1 calc R . .
HD2B_118 H 0.7978 0.7349 0.3627 0.232 Uiso 1 1 calc R . .
C_118 C 0.75452(8) 0.71996(8) 0.31779(6) 0.068 Uani 1 1 d U B .
O_118 O 0.75450(7) 0.73257(7) 0.32953(5) 0.090 Uani 1 1 d U . .
N_119 N 0.74164(6) 0.71586(7) 0.30412(5) 0.065 Uani 1 1 d U . .
H0_119 H 0.7418 0.7061 0.2966 0.078 Uiso 1 1 calc R B .
CA_119 C 0.72737(7) 0.72642(8) 0.30073(6) 0.065 Uani 1 1 d U B .
HA_119 H 0.7346 0.7421 0.3064 0.078 Uiso 1 1 calc R . .
CB_119 C 0.72664(9) 0.72996(9) 0.28167(6) 0.076 Uani 1 1 d U . .
HB_119 H 0.7200 0.7142 0.2761 0.091 Uiso 1 1 calc R B .
CG1_119 C 0.71106(12) 0.74021(12) 0.27716(8) 0.097 Uani 1 1 d U B .
HG1A_119 H 0.6948 0.7291 0.2803 0.146 Uiso 1 1 calc R . .
HG1B_119 H 0.7119 0.7431 0.2650 0.146 Uiso 1 1 calc R . .
HG1C_119 H 0.7165 0.7550 0.2832 0.146 Uiso 1 1 calc R . .
CG2_119 C 0.75167(12) 0.74553(13) 0.27513(8) 0.103 Uani 1 1 d U B .
HG2A_119 H 0.7511 0.7511 0.2638 0.155 Uiso 1 1 calc R . .
HG2B_119 H 0.7598 0.7364 0.2748 0.155 Uiso 1 1 calc R . .
HG2C_119 H 0.7602 0.7590 0.2826 0.155 Uiso 1 1 calc R . .
C_119 C 0.70265(8) 0.71098(8) 0.30770(6) 0.065 Uani 1 1 d U . .
O_119 O 0.69208(5) 0.68991(5) 0.30571(4) 0.070 Uani 1 1 d U B .
N_120 N 0.69297(7) 0.72266(7) 0.31503(6) 0.076 Uani 1 1 d U B .
H0_120 H 0.7015 0.7380 0.3163 0.091 Uiso 1 1 calc R . .
CA_120 C 0.66874(9) 0.71054(10) 0.32082(7) 0.078 Uani 1 1 d U . .
HA_120 H 0.6634 0.6935 0.3226 0.093 Uiso 1 1 calc R B .
CB_120 C 0.66675(10) 0.72138(12) 0.33728(8) 0.095 Uani 1 1 d U B .
HB_120 H 0.6733 0.7387 0.3357 0.114 Uiso 1 1 calc R . .
OG1_120 O 0.68029(8) 0.71750(10) 0.34931(5) 0.114 Uani 1 1 d U . .
HG1_120 H 0.6923 0.7187 0.3447 0.172 Uiso 1 1 calc R B .
CG2_120 C 0.64076(12) 0.70994(17) 0.34339(10) 0.126 Uani 1 1 d U . .
HG2A_120 H 0.6403 0.7164 0.3544 0.189 Uiso 1 1 calc R B .
HG2B_120 H 0.6340 0.6929 0.3443 0.189 Uiso 1 1 calc R . .
HG2C_120 H 0.6316 0.7134 0.3353 0.189 Uiso 1 1 calc R . .
C_120 C 0.65322(9) 0.71281(9) 0.30755(8) 0.081 Uani 1 1 d U B .
O_120 O 0.65840(7) 0.73188(7) 0.30063(7) 0.105 Uani 1 1 d U . .
N_121 N 0.63335(7) 0.69275(7) 0.30379(5) 0.072 Uani 1 1 d U . .
H0_121 H 0.6317 0.6794 0.3076 0.086 Uiso 1 1 calc R B .
CA_121 C 0.61463(8) 0.69190(9) 0.29381(6) 0.071 Uani 1 1 d U B .
HA_121 H 0.6205 0.7071 0.2876 0.085 Uiso 1 1 calc R . .
CB_121 C 0.60498(10) 0.67130(12) 0.28120(7) 0.091 Uani 1 1 d U . .
HB1_121 H 0.6177 0.6731 0.2738 0.137 Uiso 1 1 calc R B .
HB2_121 H 0.5925 0.6713 0.2745 0.137 Uiso 1 1 calc R . .
HB3_121 H 0.5986 0.6564 0.2874 0.137 Uiso 1 1 calc R . .
C_121 C 0.59455(8) 0.68797(9) 0.30554(6) 0.068 Uani 1 1 d U . .
O_121 O 0.58769(7) 0.67287(7) 0.31644(5) 0.090 Uani 1 1 d U B .
N_122 N 0.58467(6) 0.70103(7) 0.30260(5) 0.066 Uani 1 1 d U B .
H0_122 H 0.5905 0.7118 0.2946 0.079 Uiso 1 1 calc R . .
CA_122 C 0.56446(8) 0.69811(9) 0.31215(6) 0.068 Uani 1 1 d U . .
HA_122 H 0.5626 0.6884 0.3223 0.082 Uiso 1 1 calc R B .
CB_122 C 0.56835(11) 0.72182(11) 0.31794(9) 0.096 Uani 1 1 d U B .
HB1_122 H 0.5545 0.7196 0.3244 0.115 Uiso 1 1 calc R . .
HB2_122 H 0.5702 0.7317 0.3080 0.115 Uiso 1 1 calc R . .
CG_122 C 0.59031(15) 0.73407(16) 0.32896(12) 0.132 Uani 1 1 d U . .
OD1_122 O 0.59046(12) 0.72391(15) 0.34228(9) 0.159 Uani 1 1 d U B .
ND2_122 N 0.60731(19) 0.75339(19) 0.32375(17) 0.239 Uani 1 1 d U B .
HD2A_122 H 0.6204 0.7606 0.3296 0.287 Uiso 1 1 calc R . .
HD2B_122 H 0.6060 0.7596 0.3143 0.287 Uiso 1 1 calc R . .
C_122 C 0.54271(8) 0.68487(8) 0.30122(6) 0.066 Uani 1 1 d U B .
O_122 O 0.53527(8) 0.69508(8) 0.29251(6) 0.102 Uani 1 1 d U . .
N_123 N 0.53255(6) 0.66169(7) 0.30124(4) 0.063 Uani 1 1 d U . .
H0_123 H 0.5383 0.6550 0.3078 0.075 Uiso 1 1 calc R B .
CA_123 C 0.51246(7) 0.64710(8) 0.29092(6) 0.062 Uani 1 1 d U B .
HA_123 H 0.5143 0.6551 0.2799 0.074 Uiso 1 1 calc R . .
CB_123 C 0.51060(8) 0.62312(8) 0.28777(6) 0.066 Uani 1 1 d U . .
HB1_123 H 0.5096 0.6156 0.2988 0.079 Uiso 1 1 calc R B .
HB2_123 H 0.4958 0.6130 0.2816 0.079 Uiso 1 1 calc R . .
CG_123 C 0.53073(8) 0.62421(8) 0.27792(5) 0.060 Uani 1 1 d U B .
CD1_123 C 0.54018(8) 0.61046(8) 0.28268(5) 0.061 Uani 1 1 d U . .
HD1_123 H 0.5347 0.6014 0.2927 0.073 Uiso 1 1 calc R B .
CE1_123 C 0.55751(8) 0.60956(8) 0.27319(5) 0.059 Uani 1 1 d U B .
HE1_123 H 0.5638 0.6000 0.2768 0.071 Uiso 1 1 calc R . .
CD2_123 C 0.53990(10) 0.63775(9) 0.26326(6) 0.074 Uani 1 1 d U . .
HD2_123 H 0.5340 0.6476 0.2596 0.089 Uiso 1 1 calc R B .
CE2_123 C 0.55731(11) 0.63702(10) 0.25398(6) 0.080 Uani 1 1 d U B .
HE2_123 H 0.5636 0.6466 0.2443 0.096 Uiso 1 1 calc R . .
CZ_123 C 0.56551(8) 0.62224(8) 0.25885(5) 0.062 Uani 1 1 d U . .
OH_123 O 0.58310(6) 0.62253(6) 0.24917(4) 0.074 Uani 1 1 d U B .
HH_123 H 0.5830 0.6098 0.2504 0.110 Uiso 1 1 calc R . .
C_123 C 0.48997(8) 0.64348(8) 0.29925(5) 0.064 Uani 1 1 d U . .
O_123 O 0.48932(5) 0.64798(6) 0.31436(4) 0.073 Uani 1 1 d U B .
N_124 N 0.47058(7) 0.63325(7) 0.28989(5) 0.070 Uani 1 1 d U B .
H0_124 H 0.4714 0.6296 0.2794 0.084 Uiso 1 1 calc R . .
CA_124 C 0.44824(8) 0.62817(10) 0.29684(6) 0.071 Uani 1 1 d U . .
HA_124 H 0.4487 0.6434 0.2990 0.085 Uiso 1 1 calc R B .
CB_124 C 0.42879(9) 0.61410(12) 0.28371(7) 0.086 Uani 1 1 d U B .
HB1_124 H 0.4303 0.6244 0.2743 0.128 Uiso 1 1 calc R . .
HB2_124 H 0.4133 0.6080 0.2890 0.128 Uiso 1 1 calc R . .
HB3_124 H 0.4304 0.6009 0.2795 0.128 Uiso 1 1 calc R . .
C_124 C 0.44271(8) 0.61473(9) 0.31313(6) 0.070 Uani 1 1 d U B .
O_124 O 0.43323(6) 0.61846(6) 0.32509(4) 0.075 Uani 1 1 d U . .
N_125 N 0.44780(6) 0.59713(7) 0.31387(5) 0.065 Uani 1 1 d U . .
H0_125 H 0.4559 0.5957 0.3056 0.078 Uiso 1 1 calc R B .
CA_125 C 0.44073(7) 0.58071(8) 0.32749(5) 0.065 Uani 1 1 d U B .
HA_125 H 0.4247 0.5770 0.3312 0.078 Uiso 1 1 calc R . .
CB_125 C 0.43914(9) 0.55775(9) 0.32123(6) 0.075 Uani 1 1 d U . .
HB1_125 H 0.4340 0.5463 0.3306 0.089 Uiso 1 1 calc R B .
HB2_125 H 0.4549 0.5610 0.3177 0.089 Uiso 1 1 calc R . .
CG_125 C 0.42189(10) 0.54679(12) 0.30637(9) 0.106 Uani 1 1 d U B .
HG1_125 H 0.4157 0.5296 0.3065 0.127 Uiso 1 1 calc R . .
HG2_125 H 0.4084 0.5494 0.3083 0.127 Uiso 1 1 calc R . .
CD_125 C 0.43162(15) 0.55583(17) 0.28933(8) 0.114 Uani 1 1 d U . .
OE1_125 O 0.45106(9) 0.57186(9) 0.28708(5) 0.101 Uani 1 1 d U B .
OE2_125 O 0.41874(13) 0.54651(19) 0.27595(8) 0.197 Uani 1 1 d U B .
C_125 C 0.45718(7) 0.58961(8) 0.34274(5) 0.060 Uani 1 1 d U . .
O_125 O 0.45084(5) 0.57885(6) 0.35631(4) 0.069 Uani 1 1 d U B .
N_126 N 0.47810(6) 0.60843(7) 0.34057(4) 0.060 Uani 1 1 d U B .
H0_126 H 0.4814 0.6155 0.3307 0.072 Uiso 1 1 calc R . .
CA_126 C 0.49571(7) 0.61794(8) 0.35346(5) 0.061 Uani 1 1 d U . .
HA1_126 H 0.4932 0.6053 0.3615 0.073 Uiso 1 1 calc R B .
HA2_126 H 0.4943 0.6302 0.3598 0.073 Uiso 1 1 calc R . .
C_126 C 0.52002(7) 0.62850(8) 0.34582(5) 0.059 Uani 1 1 d U B .
O_126 O 0.52316(5) 0.62716(6) 0.33077(3) 0.069 Uani 1 1 d U . .
N_127 N 0.53796(6) 0.63951(6) 0.35679(4) 0.058 Uani 1 1 d U . .
H0_127 H 0.5350 0.6410 0.3674 0.070 Uiso 1 1 calc R B .
CA_127 C 0.56211(7) 0.64897(8) 0.35136(5) 0.060 Uani 1 1 d U B .
HA_127 H 0.5649 0.6587 0.3410 0.072 Uiso 1 1 calc R . .
CB_127 C 0.57885(8) 0.66431(10) 0.36528(6) 0.078 Uani 1 1 d U . .
HB1_127 H 0.5758 0.6771 0.3680 0.117 Uiso 1 1 calc R B .
HB2_127 H 0.5951 0.6710 0.3614 0.117 Uiso 1 1 calc R . .
HB3_127 H 0.5764 0.6547 0.3754 0.117 Uiso 1 1 calc R . .
C_127 C 0.56738(7) 0.62939(7) 0.34761(4) 0.053 Uani 1 1 d U . .
O_127 O 0.55892(5) 0.61133(5) 0.35621(3) 0.060 Uani 1 1 d U B .
N_128 N 0.58280(5) 0.63380(6) 0.33526(4) 0.053 Uani 1 1 d U B .
H0_128 H 0.5862 0.6457 0.3285 0.064 Uiso 1 1 calc R . .
CA_128 C 0.59440(6) 0.62023(7) 0.33225(4) 0.050 Uani 1 1 d U . .
HA_128 H 0.5902 0.6085 0.3415 0.060 Uiso 1 1 calc R B .
CB_128 C 0.58705(7) 0.60707(7) 0.31537(4) 0.051 Uani 1 1 d U B .
HB_128 H 0.5895 0.6186 0.3062 0.061 Uiso 1 1 calc R . .
CG1_128 C 0.60201(7) 0.59581(7) 0.31160(5) 0.055 Uani 1 1 d U . .
HG1A_128 H 0.5967 0.5869 0.3011 0.082 Uiso 1 1 calc R B .
HG1B_128 H 0.6004 0.5852 0.3208 0.082 Uiso 1 1 calc R . .
HG1C_128 H 0.6185 0.6081 0.3105 0.082 Uiso 1 1 calc R . .
CG2_128 C 0.56105(7) 0.58832(7) 0.31591(5) 0.054 Uani 1 1 d U . .
HG2A_128 H 0.5518 0.5955 0.3193 0.081 Uiso 1 1 calc R B .
HG2B_128 H 0.5587 0.5761 0.3241 0.081 Uiso 1 1 calc R . .
HG2C_128 H 0.5560 0.5812 0.3047 0.081 Uiso 1 1 calc R . .
C_128 C 0.62062(7) 0.63744(7) 0.33289(4) 0.054 Uani 1 1 d U B .
O_128 O 0.62949(5) 0.65510(6) 0.32375(4) 0.068 Uani 1 1 d U . .
N_129 N 0.63280(6) 0.63251(7) 0.34373(4) 0.063 Uani 1 1 d DU . .
H0_129 H 0.6256 0.6192 0.3494 0.076 Uiso 1 1 calc R B .
CA_129 C 0.65792(7) 0.64843(9) 0.34666(5) 0.070 Uani 1 1 d DU B .
HA_129 H 0.6623 0.6643 0.3421 0.084 Uiso 1 1 calc R . .
CB_129 C 0.66278(10) 0.65064(17) 0.36555(6) 0.114 Uani 0.90 1 d PDU . .
HB1_129 H 0.6799 0.6599 0.3676 0.137 Uiso 0.90 1 calc PR B .
HB2_129 H 0.6568 0.6348 0.3705 0.137 Uiso 0.90 1 calc PR . .
CG_129 C 0.65052(18) 0.6630(3) 0.37394(12) 0.193 Uani 0.90 1 d PDU B .
HG1_129 H 0.6554 0.6780 0.3680 0.231 Uiso 0.90 1 calc PR . .
HG2_129 H 0.6333 0.6530 0.3725 0.231 Uiso 0.90 1 calc PR . .
CD_129 C 0.6558(2) 0.6682(4) 0.39254(13) 0.290 Uani 0.90 1 d PDU . .
HD1_129 H 0.6729 0.6759 0.3947 0.348 Uiso 0.90 1 calc PR B .
HD2_129 H 0.6476 0.6536 0.3993 0.348 Uiso 0.90 1 calc PR . .
NE_129 N 0.6464(3) 0.6846(4) 0.39660(14) 0.377 Uani 0.90 1 d PDU B .
HE_129 H 0.6564 0.6999 0.3964 0.452 Uiso 0.90 1 calc PR . .
CZ_129 C 0.6250(3) 0.6780(4) 0.40031(14) 0.372 Uani 0.90 1 d PDU . .
NH1_129 N 0.6101(3) 0.6547(4) 0.40261(12) 0.337 Uani 0.90 1 d PDU B .
HH1A_129 H 0.6152 0.6447 0.4015 0.404 Uiso 0.90 1 calc PR . .
HH1B_129 H 0.5953 0.6496 0.4052 0.404 Uiso 0.90 1 calc PR . .
NH2_129 N 0.6170(4) 0.6924(4) 0.40303(18) 0.430 Uani 0.90 1 d PDU B .
HH2A_129 H 0.6265 0.7077 0.4023 0.516 Uiso 0.90 1 calc PR . .
HH2B_129 H 0.6021 0.6867 0.4055 0.516 Uiso 0.90 1 calc PR . .
C_129 C 0.67226(7) 0.63957(8) 0.33785(5) 0.058 Uani 1 1 d DU . .
O_129 O 0.66380(6) 0.61951(6) 0.33253(4) 0.075 Uani 1 1 d DU B .
N_130 N 0.69550(6) 0.65539(7) 0.33616(4) 0.059 Uani 1 1 d DU B .
H0_130 H 0.7008 0.6704 0.3381 0.070 Uiso 1 1 calc R . .
CA_130 C 0.71161(7) 0.64742(8) 0.33104(4) 0.057 Uani 1 1 d U . .
HA1_130 H 0.7072 0.6326 0.3370 0.068 Uiso 1 1 calc R B .
HA2_130 H 0.7277 0.6592 0.3347 0.068 Uiso 1 1 calc R . .
C_130 C 0.71221(7) 0.64329(7) 0.31218(4) 0.051 Uani 1 1 d U B .
O_130 O 0.72194(5) 0.63228(5) 0.30732(3) 0.055 Uani 1 1 d U . .
N_131 N 0.70224(5) 0.65133(6) 0.30175(3) 0.049 Uani 1 1 d U . .
H0_131 H 0.6965 0.6599 0.3057 0.059 Uiso 1 1 calc R B .
CA_131 C 0.70061(6) 0.64622(7) 0.28391(4) 0.047 Uani 1 1 d U B .
HA_131 H 0.6972 0.6297 0.2824 0.056 Uiso 1 1 calc R . .
CB_131 C 0.68037(6) 0.64853(7) 0.27618(4) 0.050 Uani 1 1 d U . .
HB1_131 H 0.6837 0.6648 0.2779 0.059 Uiso 1 1 calc R B .
HB2_131 H 0.6800 0.6459 0.2639 0.059 Uiso 1 1 calc R . .
CG_131 C 0.65608(6) 0.63157(7) 0.28344(4) 0.050 Uani 1 1 d U B .
HG_131 H 0.6572 0.6333 0.2960 0.060 Uiso 1 1 calc R . .
CD1_131 C 0.63827(8) 0.63827(11) 0.27751(6) 0.076 Uani 1 1 d U . .
HD1A_131 H 0.6228 0.6274 0.2824 0.114 Uiso 1 1 calc R B .
HD1B_131 H 0.6372 0.6374 0.2652 0.114 Uiso 1 1 calc R . .
HD1C_131 H 0.6432 0.6543 0.2811 0.114 Uiso 1 1 calc R . .
CD2_131 C 0.64826(8) 0.60595(8) 0.27933(7) 0.077 Uani 1 1 d U . .
HD2A_131 H 0.6599 0.6021 0.2837 0.116 Uiso 1 1 calc R B .
HD2B_131 H 0.6470 0.6037 0.2671 0.116 Uiso 1 1 calc R . .
HD2C_131 H 0.6329 0.5957 0.2845 0.116 Uiso 1 1 calc R . .
C_131 C 0.72371(6) 0.66276(6) 0.27500(4) 0.047 Uani 1 1 d U . .
O_131 O 0.73662(5) 0.68284(5) 0.27976(4) 0.064 Uani 1 1 d U B .
N_132 N 0.72832(5) 0.65370(5) 0.26137(3) 0.044 Uani 1 1 d U B .
H0_132 H 0.7192 0.6387 0.2589 0.052 Uiso 1 1 calc R . .
CA_132 C 0.74817(6) 0.66829(6) 0.25071(4) 0.044 Uani 1 1 d U . .
HA_132 H 0.7597 0.6822 0.2574 0.053 Uiso 1 1 calc R B .
CB_132 C 0.76039(6) 0.65489(6) 0.24470(4) 0.045 Uani 1 1 d U B .
HB_132 H 0.7488 0.6400 0.2389 0.054 Uiso 1 1 calc R . .
OG1_132 O 0.76881(5) 0.64943(5) 0.25968(3) 0.052 Uani 1 1 d U . .
HG1_132 H 0.7791 0.6459 0.2571 0.078 Uiso 1 1 calc R B .
CG2_132 C 0.78052(6) 0.66965(7) 0.23291(5) 0.052 Uani 1 1 d U . .
HG2A_132 H 0.7898 0.6619 0.2310 0.078 Uiso 1 1 calc R B .
HG2B_132 H 0.7906 0.6852 0.2379 0.078 Uiso 1 1 calc R . .
HG2C_132 H 0.7743 0.6714 0.2221 0.078 Uiso 1 1 calc R . .
C_132 C 0.73980(6) 0.67710(6) 0.23587(4) 0.046 Uani 1 1 d U B .
O_132 O 0.72093(4) 0.66376(4) 0.22855(3) 0.055 Uani 1 1 d U . .
N_133 N 0.75353(5) 0.69946(5) 0.23155(4) 0.054 Uani 1 1 d DU . .
H0_133 H 0.7668 0.7080 0.2371 0.065 Uiso 1 1 calc R B 1
CA_133 C 0.7475(2) 0.7102(2) 0.21812(14) 0.054 Uani 0.60 1 d PDU B 1
HA_133 H 0.7305 0.7001 0.2152 0.065 Uiso 0.60 1 calc PR B 1
CA_133 C 0.7479(3) 0.7111(3) 0.21832(19) 0.057 Uani 0.40 1 d PDU B 2
HA1_133 H 0.7309 0.7012 0.2154 0.068 Uiso 0.40 1 calc PR B 2
CB_133 C 0.7520(3) 0.7341(2) 0.2244(2) 0.062 Uani 0.60 1 d PDU B 1
HB1_133 H 0.7687 0.7437 0.2278 0.074 Uiso 0.60 1 calc PR B 1
HB2_133 H 0.7423 0.7317 0.2345 0.074 Uiso 0.60 1 calc PR B 1
CB_133 C 0.7524(6) 0.7351(4) 0.2241(3) 0.071 Uani 0.40 1 d PDU B 2
HB3_133 H 0.7453 0.7333 0.2353 0.085 Uiso 0.40 1 calc PR B 2
HB4_133 H 0.7696 0.7456 0.2253 0.085 Uiso 0.40 1 calc PR B 2
CG_133 C 0.74651(18) 0.74791(17) 0.21135(15) 0.064 Uani 0.60 1 d PDU B 1
HG1_133 H 0.7555 0.7498 0.2009 0.077 Uiso 0.60 1 calc PR B 1
HG2_133 H 0.7295 0.7393 0.2086 0.077 Uiso 0.60 1 calc PR B 1
CG_133 C 0.7431(4) 0.7467(3) 0.2126(3) 0.088 Uani 0.40 1 d PDU B 2
HG3_133 H 0.7265 0.7352 0.2099 0.106 Uiso 0.40 1 calc PR B 2
HG4_133 H 0.7520 0.7507 0.2019 0.106 Uiso 0.40 1 calc PR B 2
CD_133 C 0.75332(17) 0.77194(16) 0.21864(13) 0.088 Uani 0.60 1 d PDU B 1
CD_133 C 0.7443(3) 0.7688(2) 0.21942(19) 0.102 Uani 0.40 1 d PDU B 2
OE1_133 O 0.77436(15) 0.78690(12) 0.21913(11) 0.118 Uani 0.60 1 d PDU B 1
OE1_133 O 0.7498(3) 0.7857(2) 0.2101(2) 0.153 Uani 0.40 1 d PDU B 2
NE2_133 N 0.73561(17) 0.77425(17) 0.22384(11) 0.099 Uani 0.60 1 d PDU B 1
HE2A_133 H 0.7382 0.7876 0.2282 0.119 Uiso 0.60 1 calc PR B 1
HE2B_133 H 0.7211 0.7624 0.2229 0.119 Uiso 0.60 1 calc PR B 1
NE2_133 N 0.7391(3) 0.7685(2) 0.23531(18) 0.108 Uani 0.40 1 d PDU B 2
HE2C_133 H 0.7395 0.7809 0.2399 0.130 Uiso 0.40 1 calc PR B 2
HE2D_133 H 0.7353 0.7560 0.2414 0.130 Uiso 0.40 1 calc PR B 2
C_133 C 0.76263(6) 0.71381(7) 0.20269(5) 0.056 Uani 1 1 d DU . .
O_133 O 0.78435(5) 0.72260(6) 0.20395(4) 0.068 Uani 1 1 d DU B .
N_134 N 0.75107(6) 0.70779(6) 0.18823(4) 0.061 Uani 1 1 d DU B .
H0_134 H 0.7356 0.6999 0.1885 0.073 Uiso 1 1 calc R . .
CA_134 C 0.76258(8) 0.71356(9) 0.17212(5) 0.067 Uani 1 1 d U . .
HA1_134 H 0.7603 0.6990 0.1666 0.080 Uiso 1 1 calc R B .
HA2_134 H 0.7797 0.7242 0.1737 0.080 Uiso 1 1 calc R . .
C_134 C 0.75284(7) 0.72533(7) 0.16096(5) 0.059 Uani 1 1 d U B .
O_134 O 0.73594(5) 0.72720(6) 0.16518(4) 0.069 Uani 1 1 d U . .
N_135 N 0.76354(6) 0.73217(7) 0.14583(4) 0.062 Uani 1 1 d U . .
H0_135 H 0.7750 0.7295 0.1432 0.075 Uiso 1 1 calc R B .
CA_135 C 0.75594(8) 0.74395(8) 0.13398(6) 0.067 Uani 1 1 d U B .
HA_135 H 0.7420 0.7439 0.1392 0.081 Uiso 1 1 calc R . .
CB_135 C 0.77480(10) 0.76980(9) 0.13172(7) 0.078 Uani 1 1 d U . .
HB1_135 H 0.7683 0.7777 0.1247 0.094 Uiso 1 1 calc R B .
HB2_135 H 0.7788 0.7776 0.1429 0.094 Uiso 1 1 calc R . .
CG_135 C 0.79677(9) 0.77288(9) 0.12363(7) 0.082 Uani 1 1 d U B .
OD1_135 O 0.79703(6) 0.75626(7) 0.11700(5) 0.081 Uani 1 1 d U . .
ND2_135 N 0.81550(11) 0.79451(9) 0.12441(10) 0.126 Uani 1 1 d U . .
HD2A_135 H 0.8290 0.7974 0.1200 0.152 Uiso 1 1 calc R B .
HD2B_135 H 0.8144 0.8059 0.1294 0.152 Uiso 1 1 calc R . .
C_135 C 0.74774(8) 0.73122(8) 0.11734(6) 0.064 Uani 1 1 d U . .
O_135 O 0.74388(6) 0.74056(6) 0.10526(4) 0.074 Uani 1 1 d U B .
N_136 N 0.74310(7) 0.70868(7) 0.11666(5) 0.067 Uani 1 1 d U B .
H0_136 H 0.7495 0.7036 0.1241 0.080 Uiso 1 1 calc R . .
CA_136 C 0.72784(8) 0.69297(8) 0.10385(5) 0.066 Uani 1 1 d U . .
HA_136 H 0.7343 0.6994 0.0924 0.080 Uiso 1 1 calc R B .
CB_136 C 0.72593(9) 0.66885(9) 0.10605(6) 0.070 Uani 1 1 d U B .
HB1_136 H 0.7417 0.6709 0.1070 0.104 Uiso 1 1 calc R . .
HB2_136 H 0.7179 0.6589 0.0963 0.104 Uiso 1 1 calc R . .
HB3_136 H 0.7170 0.6613 0.1163 0.104 Uiso 1 1 calc R . .
C_136 C 0.70321(8) 0.69010(8) 0.10588(5) 0.062 Uani 1 1 d U B .
O_136 O 0.69531(6) 0.68877(7) 0.12000(4) 0.079 Uani 1 1 d U . .
N_137 N 0.69173(6) 0.68893(6) 0.09184(4) 0.057 Uani 1 1 d DU . .
H0_137 H 0.6983 0.6903 0.0819 0.069 Uiso 1 1 calc R B 1
C_137 C 0.65001(7) 0.65976(6) 0.09611(4) 0.048 Uani 1 1 d DU . .
O_137 O 0.65473(5) 0.64393(4) 0.09445(3) 0.055 Uani 1 1 d DU B .
CA_137 C 0.66824(11) 0.68545(11) 0.09316(9) 0.059 Uani 0.80 1 d PDU B 1
HA_137 H 0.6681 0.6942 0.1034 0.071 Uiso 0.80 1 calc PR B 1
CA_137 C 0.6680(3) 0.6853(3) 0.0923(2) 0.050 Uani 0.20 1 d PDU B 2
HA1_137 H 0.6674 0.6951 0.1018 0.060 Uiso 0.20 1 calc PR B 2
CB_137 C 0.66228(16) 0.69621(12) 0.07856(8) 0.066 Uani 0.80 1 d PDU B 1
HB1_137 H 0.6759 0.7120 0.0764 0.079 Uiso 0.80 1 calc PR B 1
HB2_137 H 0.6490 0.6984 0.0819 0.079 Uiso 0.80 1 calc PR B 1
CB_137 C 0.6629(6) 0.6943(5) 0.0761(2) 0.065 Uani 0.20 1 d PDU B 2
HB3_137 H 0.6744 0.7113 0.0750 0.078 Uiso 0.20 1 calc PR B 2
HB4_137 H 0.6471 0.6927 0.0770 0.078 Uiso 0.20 1 calc PR B 2
SG_137 S 0.65449(4) 0.67951(3) 0.05888(2) 0.086 Uani 0.80 1 d PDU B 1
SG1_137 S 0.66378(13) 0.67958(13) 0.05701(7) 0.071 Uani 0.20 1 d PDU B 2
N_138 N 0.62904(6) 0.65630(5) 0.10106(4) 0.051 Uani 1 1 d DU B .
H0_138 H 0.6269 0.6685 0.1015 0.061 Uiso 1 1 calc R L 1
CA_138 C 0.60966(10) 0.63345(10) 0.10572(9) 0.047 Uani 0.75 1 d PDU B 1
HA_138 H 0.6085 0.6216 0.0973 0.057 Uiso 0.75 1 calc PR B 1
CA_138 C 0.6095(3) 0.6334(3) 0.1056(3) 0.059 Uani 0.13 1 d PDU B 2
HA1_138 H 0.6083 0.6216 0.0971 0.071 Uiso 0.13 1 calc PR B 2
CA_138 C 0.6097(3) 0.6341(3) 0.1067(3) 0.043 Uani 0.12 1 d PDU B 3
HA2_138 H 0.6089 0.6210 0.0998 0.051 Uiso 0.12 1 calc PR B 3
CB_138 C 0.6131(2) 0.62582(16) 0.12327(9) 0.060 Uani 0.75 1 d PDU B 1
HB1_138 H 0.5997 0.6099 0.1256 0.072 Uiso 0.75 1 calc PR B 1
HB2_138 H 0.6276 0.6248 0.1232 0.072 Uiso 0.75 1 calc PR B 1
CB_138 C 0.6129(8) 0.6257(6) 0.1231(4) 0.053 Uani 0.13 1 d PDU B 2
HB3_138 H 0.6232 0.6188 0.1221 0.064 Uiso 0.13 1 calc PR B 2
HB4_138 H 0.5975 0.6134 0.1274 0.064 Uiso 0.13 1 calc PR B 2
CB_138 C 0.6130(7) 0.6302(5) 0.1254(3) 0.054 Uani 0.12 1 d PDU B 3
HB5_138 H 0.5987 0.6160 0.1297 0.065 Uiso 0.12 1 calc PR B 3
HB6_138 H 0.6265 0.6277 0.1268 0.065 Uiso 0.12 1 calc PR B 3
CG_138 C 0.61477(16) 0.64225(15) 0.13748(9) 0.089 Uani 0.75 1 d PDU B 1
HG1_138 H 0.6244 0.6586 0.1335 0.106 Uiso 0.75 1 calc PR B 1
HG2_138 H 0.6233 0.6402 0.1470 0.106 Uiso 0.75 1 calc PR B 1
CG_138 C 0.6238(4) 0.6459(6) 0.1358(4) 0.065 Uani 0.13 1 d PDU B 2
HG3_138 H 0.6371 0.6598 0.1305 0.078 Uiso 0.13 1 calc PR B 2
HG4_138 H 0.6301 0.6412 0.1455 0.078 Uiso 0.13 1 calc PR B 2
CG_138 C 0.6171(7) 0.6517(5) 0.1354(2) 0.083 Uani 0.12 1 d PDU B 3
HG5_138 H 0.6059 0.6564 0.1314 0.099 Uiso 0.12 1 calc PR B 3
HG6_138 H 0.6331 0.6646 0.1327 0.099 Uiso 0.12 1 calc PR B 3
SD_138 S 0.58757(9) 0.63854(11) 0.14534(3) 0.189 Uani 0.75 1 d PDU B 1
SD_138 S 0.60254(14) 0.65394(9) 0.14361(8) 0.049 Uani 0.13 1 d PDU B 2
SD_138 S 0.61457(17) 0.64895(17) 0.15782(10) 0.063 Uani 0.12 1 d PDU B 3
CE_138 C 0.5753(3) 0.6136(3) 0.15722(14) 0.246 Uani 0.75 1 d PDU B 1
HE1_138 H 0.5603 0.6108 0.1618 0.369 Uiso 0.75 1 calc PR B 1
HE2_138 H 0.5859 0.6154 0.1665 0.369 Uiso 0.75 1 calc PR B 1
HE3_138 H 0.5727 0.6002 0.1502 0.369 Uiso 0.75 1 calc PR B 1
CE_138 C 0.5800(3) 0.6291(3) 0.1431(2) 0.049 Uani 0.13 1 d PDU B 2
HE4_138 H 0.5664 0.6304 0.1467 0.073 Uiso 0.13 1 calc PR B 2
HE5_138 H 0.5819 0.6185 0.1507 0.073 Uiso 0.13 1 calc PR B 2
HE6_138 H 0.5774 0.6229 0.1316 0.073 Uiso 0.13 1 calc PR B 2
CE_138 C 0.5928(7) 0.6564(9) 0.1598(4) 0.084 Uani 0.12 1 d PDU B 3
HE7_138 H 0.5891 0.6566 0.1717 0.126 Uiso 0.12 1 calc PR B 3
HE8_138 H 0.5786 0.6447 0.1539 0.126 Uiso 0.12 1 calc PR B 3
HE9_138 H 0.5982 0.6720 0.1549 0.126 Uiso 0.12 1 calc PR B 3
C_138 C 0.58712(6) 0.63485(6) 0.10489(4) 0.048 Uani 1 1 d DU . .
O_138 O 0.58748(5) 0.65363(4) 0.10349(3) 0.057 Uani 1 1 d DU B .
N_139 N 0.56735(6) 0.61424(6) 0.10610(4) 0.055 Uani 1 1 d DU B .
H0_139 H 0.5681 0.6013 0.1066 0.066 Uiso 1 1 calc R . .
CA_139 C 0.54449(7) 0.61272(7) 0.10661(6) 0.063 Uani 1 1 d U . .
HA1_139 H 0.5385 0.6114 0.0950 0.076 Uiso 1 1 calc R B .
HA2_139 H 0.5462 0.6273 0.1116 0.076 Uiso 1 1 calc R . .
C_139 C 0.52705(7) 0.59203(7) 0.11669(5) 0.058 Uani 1 1 d U B .
O_139 O 0.53093(5) 0.57643(5) 0.12166(4) 0.065 Uani 1 1 d U . .
N_140 N 0.5072(5) 0.5911(6) 0.1193(7) 0.063 Uani 0.40 1 d PDU B 1
H0_140 H 0.5046 0.6020 0.1151 0.076 Uiso 0.40 1 calc PR B 1
N_140 N 0.5065(8) 0.5909(7) 0.1192(7) 0.055 Uani 0.13 1 d PDU B 2
H0A_140 H 0.5050 0.6027 0.1155 0.066 Uiso 0.13 1 calc PR B 2
N_140 N 0.5067(6) 0.5912(7) 0.1191(7) 0.058 Uani 0.28 1 d PDU B 3
H0B_140 H 0.5048 0.6026 0.1150 0.070 Uiso 0.28 1 calc PR B 3
N_140 N 0.5071(5) 0.5927(4) 0.1229(3) 0.064 Uani 0.19 1 d PDU B 4
H0C_140 H 0.5050 0.6046 0.1203 0.077 Uiso 0.19 1 calc PR B 4
C_140 C 0.4815(3) 0.5488(4) 0.1206(3) 0.053 Uani 0.40 1 d PDU B 1
C_140 C 0.4812(5) 0.5481(6) 0.1205(5) 0.045 Uani 0.13 1 d PDU B 2
C_140 C 0.4824(4) 0.5489(5) 0.1205(3) 0.061 Uani 0.28 1 d PDU B 3
C_140 C 0.4808(3) 0.5513(4) 0.1232(2) 0.047 Uani 0.19 1 d PDU B 4
O_140 O 0.4768(4) 0.5463(4) 0.1055(2) 0.061 Uani 0.40 1 d PDU B 1
O_140 O 0.4780(8) 0.5450(9) 0.1052(5) 0.046 Uani 0.13 1 d PDU B 2
O_140 O 0.4809(3) 0.5456(4) 0.1052(2) 0.077 Uani 0.28 1 d PDU B 3
O_140 O 0.4749(4) 0.5492(4) 0.1083(2) 0.047 Uani 0.19 1 d PDU B 4
CA_140 C 0.4893(3) 0.5722(3) 0.1292(2) 0.058 Uani 0.40 1 d PDU B 1
HA_140 H 0.4959 0.5721 0.1406 0.069 Uiso 0.40 1 calc PR B 1
CA_140 C 0.4865(7) 0.5719(7) 0.1277(4) 0.049 Uani 0.13 1 d PDU B 2
HA1_140 H 0.4902 0.5724 0.1399 0.059 Uiso 0.13 1 calc PR B 2
CA_140 C 0.4870(5) 0.5720(5) 0.1282(3) 0.071 Uani 0.28 1 d PDU B 3
HA2_140 H 0.4918 0.5725 0.1402 0.085 Uiso 0.28 1 calc PR B 3
CA_140 C 0.4900(4) 0.5736(3) 0.1334(2) 0.059 Uani 0.19 1 d PDU B 4
HA3_140 H 0.4985 0.5723 0.1434 0.071 Uiso 0.19 1 calc PR B 4
CB_140 C 0.4680(3) 0.5757(2) 0.13145(16) 0.060 Uani 0.40 1 d PDU B 1
HB1_140 H 0.4611 0.5752 0.1203 0.072 Uiso 0.40 1 calc PR B 1
HB2_140 H 0.4559 0.5626 0.1383 0.072 Uiso 0.40 1 calc PR B 1
CB_140 C 0.4643(7) 0.5737(7) 0.1258(5) 0.070 Uani 0.13 1 d PDU B 2
HB3_140 H 0.4617 0.5749 0.1136 0.084 Uiso 0.13 1 calc PR B 2
HB4_140 H 0.4508 0.5588 0.1299 0.084 Uiso 0.13 1 calc PR B 2
CB_140 C 0.4651(5) 0.5746(5) 0.1278(4) 0.091 Uani 0.28 1 d PDU B 3
HB5_140 H 0.4589 0.5714 0.1162 0.109 Uiso 0.28 1 calc PR B 3
HB6_140 H 0.4531 0.5621 0.1351 0.109 Uiso 0.28 1 calc PR B 3
CB_140 C 0.4705(4) 0.5783(4) 0.1398(4) 0.078 Uani 0.19 1 d PDU B 4
HB7_140 H 0.4593 0.5752 0.1305 0.093 Uiso 0.19 1 calc PR B 4
HB8_140 H 0.4618 0.5670 0.1489 0.093 Uiso 0.19 1 calc PR B 4
CG_140 C 0.4741(2) 0.5988(2) 0.13990(13) 0.054 Uani 0.40 1 d PDU B 1
HG1_140 H 0.4835 0.6008 0.1502 0.065 Uiso 0.40 1 calc PR B 1
HG2_140 H 0.4838 0.6120 0.1322 0.065 Uiso 0.40 1 calc PR B 1
CG_140 C 0.4638(8) 0.5938(8) 0.1346(4) 0.080 Uani 0.13 1 d PDU B 2
HG3_140 H 0.4486 0.5929 0.1323 0.096 Uiso 0.13 1 calc PR B 2
HG4_140 H 0.4763 0.6088 0.1298 0.096 Uiso 0.13 1 calc PR B 2
CG_140 C 0.4676(5) 0.5978(5) 0.1333(5) 0.129 Uani 0.28 1 d PDU B 3
HG5_140 H 0.4802 0.6106 0.1265 0.155 Uiso 0.28 1 calc PR B 3
HG6_140 H 0.4726 0.6006 0.1452 0.155 Uiso 0.28 1 calc PR B 3
CG_140 C 0.4795(5) 0.6030(4) 0.1462(3) 0.078 Uani 0.19 1 d PDU B 4
HG7_140 H 0.4842 0.6136 0.1363 0.093 Uiso 0.19 1 calc PR B 4
HG8_140 H 0.4939 0.6076 0.1528 0.093 Uiso 0.19 1 calc PR B 4
CD_140 C 0.45197(17) 0.59915(19) 0.14454(12) 0.058 Uani 0.40 1 d PDU B 1
HD1_140 H 0.4444 0.6001 0.1340 0.069 Uiso 0.40 1 calc PR B 1
HD2_140 H 0.4410 0.5839 0.1499 0.069 Uiso 0.40 1 calc PR B 1
CD_140 C 0.4672(6) 0.5945(6) 0.1536(3) 0.080 Uani 0.13 1 d PDU B 2
HD3_140 H 0.4586 0.5783 0.1582 0.096 Uiso 0.13 1 calc PR B 2
HD4_140 H 0.4841 0.6012 0.1562 0.096 Uiso 0.13 1 calc PR B 2
CD_140 C 0.4453(5) 0.5991(4) 0.1315(4) 0.162 Uani 0.28 1 d PDU B 3
HD5_140 H 0.4384 0.5928 0.1203 0.194 Uiso 0.28 1 calc PR B 3
HD6_140 H 0.4339 0.5886 0.1400 0.194 Uiso 0.28 1 calc PR B 3
CD_140 C 0.4631(3) 0.6076(3) 0.15690(19) 0.055 Uani 0.19 1 d PDU B 4
HD7_140 H 0.4691 0.6248 0.1572 0.066 Uiso 0.19 1 calc PR B 4
HD8_140 H 0.4474 0.6000 0.1516 0.066 Uiso 0.19 1 calc PR B 4
NE_140 N 0.45435(15) 0.61788(16) 0.15563(10) 0.063 Uani 0.40 1 d PDU B 1
HE_140 H 0.4551 0.6304 0.1511 0.076 Uiso 0.40 1 calc PR B 1
NE_140 N 0.4585(3) 0.6086(4) 0.1613(3) 0.067 Uani 0.13 1 d PDU B 2
HE1_140 H 0.4449 0.6059 0.1573 0.080 Uiso 0.13 1 calc PR B 2
NE_140 N 0.4474(5) 0.6214(4) 0.1331(3) 0.177 Uani 0.28 1 d PDU B 3
HE2_140 H 0.4585 0.6292 0.1406 0.213 Uiso 0.28 1 calc PR B 3
NE_140 N 0.4610(2) 0.5989(3) 0.17412(17) 0.066 Uani 0.19 1 d PDU B 4
HE3_140 H 0.4654 0.5884 0.1760 0.080 Uiso 0.19 1 calc PR B 4
CZ_140 C 0.45550(14) 0.6170(2) 0.17213(12) 0.069 Uani 0.40 1 d PDU B 1
CZ_140 C 0.4671(6) 0.6246(5) 0.1731(4) 0.120 Uani 0.13 1 d PDU B 2
CZ_140 C 0.4397(4) 0.6351(3) 0.1282(3) 0.151 Uani 0.28 1 d PDU B 3
CZ_140 C 0.4531(3) 0.6054(3) 0.1868(2) 0.066 Uani 0.19 1 d PDU B 4
NH1_140 N 0.4560(2) 0.6341(3) 0.18169(15) 0.110 Uani 0.40 1 d PDU B 1
HH1A_140 H 0.4555 0.6460 0.1769 0.132 Uiso 0.40 1 calc PR B 1
HH1B_140 H 0.4567 0.6335 0.1927 0.132 Uiso 0.40 1 calc PR B 1
NH1_140 N 0.4549(7) 0.6347(7) 0.1779(3) 0.124 Uani 0.13 1 d PDU B 2
HH1C_140 H 0.4412 0.6305 0.1732 0.149 Uiso 0.13 1 calc PR B 2
HH1D_140 H 0.4604 0.6455 0.1858 0.149 Uiso 0.13 1 calc PR B 2
NH1_140 N 0.4494(5) 0.6558(3) 0.1352(2) 0.151 Uani 0.28 1 d PDU B 3
HH1E_140 H 0.4604 0.6597 0.1428 0.182 Uiso 0.28 1 calc PR B 3
HH1F_140 H 0.4449 0.6659 0.1324 0.182 Uiso 0.28 1 calc PR B 3
NH1_140 N 0.4462(3) 0.6209(4) 0.1857(3) 0.075 Uani 0.19 1 d PDU B 4
HH1G_140 H 0.4467 0.6275 0.1760 0.090 Uiso 0.19 1 calc PR B 4
HH1H_140 H 0.4410 0.6247 0.1947 0.090 Uiso 0.19 1 calc PR B 4
NH2_140 N 0.4563(2) 0.5997(3) 0.17991(12) 0.101 Uani 0.40 1 d PDU B 1
HH2A_140 H 0.4561 0.5883 0.1740 0.121 Uiso 0.40 1 calc PR B 1
HH2B_140 H 0.4571 0.5997 0.1910 0.121 Uiso 0.40 1 calc PR B 1
NH2_140 N 0.4877(8) 0.6297(13) 0.1795(8) 0.246 Uani 0.13 1 d PDU B 2
HH2C_140 H 0.4950 0.6224 0.1759 0.296 Uiso 0.13 1 calc PR B 2
HH2D_140 H 0.4941 0.6404 0.1875 0.296 Uiso 0.13 1 calc PR B 2
NH2_140 N 0.4234(6) 0.6283(7) 0.1165(5) 0.283 Uani 0.28 1 d PDU B 3
HH2E_140 H 0.4177 0.6142 0.1120 0.339 Uiso 0.28 1 calc PR B 3
HH2F_140 H 0.4183 0.6377 0.1132 0.339 Uiso 0.28 1 calc PR B 3
NH2_140 N 0.4523(4) 0.5962(3) 0.20185(18) 0.075 Uani 0.19 1 d PDU B 4
HH2G_140 H 0.4570 0.5859 0.2031 0.090 Uiso 0.19 1 calc PR B 4
HH2H_140 H 0.4470 0.6004 0.2106 0.090 Uiso 0.19 1 calc PR B 4
N_141 N 0.47997(6) 0.53224(6) 0.13110(4) 0.056 Uani 1 1 d DU . .
H0_141 H 0.4800(8) 0.5354(8) 0.1441(6) 0.068 Uiso 1 1 d . . .
CA_141 C 0.47501(7) 0.50938(7) 0.12550(5) 0.054 Uani 1 1 d U B .
HA1_141 H 0.4677 0.5063 0.1142 0.065 Uiso 1 1 calc R . .
HA2_141 H 0.4635 0.4974 0.1333 0.065 Uiso 1 1 calc R . .
C_141 C 0.49689(6) 0.50663(6) 0.12456(4) 0.046 Uani 1 1 d U . .
O_141 O 0.49476(4) 0.48697(4) 0.12449(3) 0.050 Uani 1 1 d U B .
N_142 N 0.51753(5) 0.52648(5) 0.12424(3) 0.044 Uani 1 1 d U B .
H0_142 H 0.5179 0.5400 0.1235 0.052 Uiso 1 1 calc R . .
CA_142 C 0.53959(6) 0.52617(6) 0.12507(4) 0.040 Uani 1 1 d U . .
HA_142 H 0.5385 0.5138 0.1172 0.048 Uiso 1 1 calc R B .
CB_142 C 0.56010(6) 0.54972(6) 0.11958(4) 0.040 Uani 1 1 d U B .
HB1_142 H 0.5749 0.5504 0.1230 0.048 Uiso 1 1 calc R . .
HB2_142 H 0.5592 0.5624 0.1257 0.048 Uiso 1 1 calc R . .
CG_142 C 0.56118(6) 0.55477(6) 0.10056(4) 0.042 Uani 1 1 d U . .
OD1_142 O 0.57174(5) 0.57598(4) 0.09652(3) 0.053 Uani 1 1 d U B .
OD2_142 O 0.55242(4) 0.53783(4) 0.09036(3) 0.048 Uani 1 1 d U B .
C_142 C 0.54416(5) 0.52025(5) 0.14296(4) 0.037 Uani 1 1 d U B .
O_142 O 0.55977(4) 0.51518(4) 0.14515(2) 0.039 Uani 1 1 d U . .
N_143 N 0.53160(5) 0.52147(5) 0.15541(3) 0.041 Uani 1 1 d U . .
H0_143 H 0.5227(7) 0.5227(7) 0.1531(5) 0.049 Uiso 1 1 d . . .
CA_143 C 0.53428(6) 0.51625(6) 0.17279(4) 0.040 Uani 1 1 d U B .
HA_143 H 0.5499 0.5288 0.1770 0.048 Uiso 1 1 calc R . .
CB_143 C 0.51509(8) 0.51543(8) 0.18403(5) 0.058 Uani 1 1 d U . .
HB1_143 H 0.4995 0.5054 0.1787 0.070 Uiso 1 1 calc R B .
HB2_143 H 0.5152 0.5084 0.1950 0.070 Uiso 1 1 calc R . .
OG_143 O 0.51861(7) 0.53827(6) 0.18658(4) 0.071 Uani 1 1 d U B .
HG_143 H 0.5057(12) 0.5365(12) 0.1795(8) 0.107 Uiso 1 1 d . . .
C_143 C 0.53319(5) 0.49269(5) 0.17397(3) 0.036 Uani 1 1 d U . .
O_143 O 0.51901(4) 0.47547(4) 0.16588(3) 0.042 Uani 1 1 d U B .
N_144 N 0.54854(4) 0.49261(4) 0.18499(3) 0.034 Uani 1 1 d U B .
H0_144 H 0.5574 0.5054 0.1908 0.041 Uiso 1 1 calc R . .
CA_144 C 0.55099(6) 0.47203(6) 0.18761(4) 0.038 Uani 1 1 d U . .
HA1_144 H 0.5354 0.4578 0.1861 0.045 Uiso 1 1 calc R B .
HA2_144 H 0.5559 0.4721 0.1994 0.045 Uiso 1 1 calc R . .
C_144 C 0.56842(5) 0.47038(5) 0.17603(3) 0.033 Uani 1 1 d U B .
O_144 O 0.57629(4) 0.45746(4) 0.17964(2) 0.041 Uani 1 1 d U . .
N_145 N 0.57429(4) 0.48360(4) 0.16204(3) 0.033 Uani 1 1 d U . .
H0_145 H 0.5698 0.4941 0.1607 0.039 Uiso 1 1 calc R B .
CA_145 C 0.58805(5) 0.48056(5) 0.14921(3) 0.033 Uani 1 1 d U B .
HA1_145 H 0.5865 0.4875 0.1386 0.040 Uiso 1 1 calc R . .
HA2_145 H 0.5817 0.4635 0.1473 0.040 Uiso 1 1 calc R . .
C_145 C 0.61400(5) 0.49188(5) 0.15373(3) 0.030 Uani 1 1 d U . .
O_145 O 0.62375(4) 0.50701(4) 0.16454(2) 0.037 Uani 1 1 d U B .
N_146 N 0.62539(4) 0.48383(4) 0.14441(3) 0.032 Uani 1 1 d U B .
H0_146 H 0.6178 0.4741 0.1361 0.038 Uiso 1 1 calc R . .
CA_146 C 0.64952(5) 0.49023(5) 0.14736(3) 0.031 Uani 1 1 d U . .
HA_146 H 0.6513 0.4849 0.1588 0.037 Uiso 1 1 calc R B .
CB_146 C 0.65635(5) 0.47799(5) 0.13357(3) 0.035 Uani 1 1 d U B .
HB1_146 H 0.6613 0.4879 0.1233 0.042 Uiso 1 1 calc R . .
HB2_146 H 0.6699 0.4766 0.1376 0.042 Uiso 1 1 calc R . .
OG_146 O 0.63791(4) 0.45558(4) 0.12942(2) 0.037 Uani 1 1 d U . .
HG_146 H 0.6346 0.4467 0.1378 0.055 Uiso 1 1 calc R B .
C_146 C 0.66668(5) 0.51655(5) 0.14525(3) 0.031 Uani 1 1 d U B .
O_146 O 0.66526(4) 0.52696(4) 0.13293(2) 0.040 Uani 1 1 d U . .
N_147 N 0.68395(4) 0.52600(4) 0.15653(3) 0.032 Uani 1 1 d U . .
H0_147 H 0.6820 0.5186 0.1662 0.038 Uiso 1 1 calc R B .
CA_147 C 0.70609(5) 0.54800(5) 0.15385(3) 0.032 Uani 1 1 d U B .
HA_147 H 0.7055 0.5547 0.1427 0.039 Uiso 1 1 calc R . .
CB_147 C 0.71132(5) 0.56635(5) 0.16756(3) 0.035 Uani 1 1 d U . .
HB1_147 H 0.7084 0.5587 0.1787 0.042 Uiso 1 1 calc R B .
HB2_147 H 0.7282 0.5785 0.1670 0.042 Uiso 1 1 calc R . .
CG_147 C 0.69670(5) 0.57796(5) 0.16598(3) 0.036 Uani 1 1 d U B .
CD2_147 C 0.70572(5) 0.60249(6) 0.16232(4) 0.038 Uani 1 1 d U . .
CE2_147 C 0.68620(6) 0.60601(6) 0.16193(4) 0.039 Uani 1 1 d U B .
CE3_147 C 0.72808(6) 0.62147(6) 0.15921(4) 0.046 Uani 1 1 d U B .
HE3_147 H 0.7414 0.6194 0.1592 0.055 Uiso 1 1 calc R . .
CD1_147 C 0.67283(5) 0.56791(6) 0.16724(4) 0.038 Uani 1 1 d U . .
HD1_147 H 0.6622 0.5518 0.1694 0.045 Uiso 1 1 calc R B .
NE1_147 N 0.66658(5) 0.58483(5) 0.16486(3) 0.040 Uani 1 1 d U B .
HE1_147 H 0.6521 0.5823 0.1652 0.048 Uiso 1 1 calc R . .
CZ2_147 C 0.68878(7) 0.62817(7) 0.15896(4) 0.050 Uani 1 1 d U . .
HZ2_147 H 0.6755 0.6304 0.1589 0.060 Uiso 1 1 calc R B .
CZ3_147 C 0.73058(7) 0.64335(7) 0.15612(5) 0.056 Uani 1 1 d U . .
HZ3_147 H 0.7458 0.6564 0.1540 0.068 Uiso 1 1 calc R B .
CH2_147 C 0.71108(7) 0.64668(7) 0.15606(5) 0.057 Uani 1 1 d U B .
HH2_147 H 0.7133 0.6619 0.1540 0.068 Uiso 1 1 calc R . .
C_147 C 0.72530(5) 0.54132(5) 0.15346(3) 0.034 Uani 1 1 d U . .
O_147 O 0.72649(4) 0.52928(4) 0.16532(2) 0.038 Uani 1 1 d U B .
N_148 N 0.73967(4) 0.54840(5) 0.14045(3) 0.037 Uani 1 1 d U B .
H0_148 H 0.7391 0.5583 0.1333 0.045 Uiso 1 1 calc R . .
CA_148 C 0.75660(5) 0.54036(6) 0.13749(4) 0.038 Uani 1 1 d U . .
HA_148 H 0.7624 0.5381 0.1486 0.046 Uiso 1 1 calc R B .
CB_148 C 0.74465(6) 0.51666(6) 0.12794(4) 0.043 Uani 1 1 d U B .
HB_148 H 0.7304 0.5057 0.1346 0.052 Uiso 1 1 calc R . .
CG2_148 C 0.73595(7) 0.51853(8) 0.11037(5) 0.057 Uani 1 1 d U . .
HG2A_148 H 0.7263 0.5261 0.1113 0.085 Uiso 1 1 calc R B .
HG2B_148 H 0.7265 0.5028 0.1056 0.085 Uiso 1 1 calc R . .
HG2C_148 H 0.7495 0.5280 0.1031 0.085 Uiso 1 1 calc R . .
CG1_148 C 0.76055(6) 0.50567(6) 0.12741(4) 0.047 Uani 1 1 d U . .
HG1A_148 H 0.7734 0.5145 0.1193 0.056 Uiso 1 1 calc R B .
HG1B_148 H 0.7677 0.5073 0.1386 0.056 Uiso 1 1 calc R . .
CD1_148 C 0.74759(7) 0.47979(8) 0.12241(6) 0.064 Uani 1 1 d U B .
HD1A_148 H 0.7588 0.4741 0.1216 0.096 Uiso 1 1 calc R . .
HD1B_148 H 0.7399 0.4780 0.1115 0.096 Uiso 1 1 calc R . .
HD1C_148 H 0.7357 0.4706 0.1310 0.096 Uiso 1 1 calc R . .
C_148 C 0.77713(6) 0.55939(6) 0.12775(4) 0.040 Uani 1 1 d U B .
O_148 O 0.77404(4) 0.57115(5) 0.11702(3) 0.050 Uani 1 1 d U . .
N_149 N 0.79837(5) 0.56241(5) 0.13128(4) 0.048 Uani 1 1 d U . .
H0_149 H 0.8003 0.5551 0.1399 0.058 Uiso 1 1 calc R B .
CA_149 C 0.81805(7) 0.57773(8) 0.12083(5) 0.059 Uani 1 1 d U B .
HA_149 H 0.8167 0.5918 0.1178 0.071 Uiso 1 1 calc R . .
CB_149 C 0.84142(7) 0.58614(8) 0.13012(6) 0.063 Uani 1 1 d U . .
HB_149 H 0.8545 0.5973 0.1226 0.076 Uiso 1 1 calc R B .
OG1_149 O 0.84398(5) 0.56609(5) 0.13282(4) 0.060 Uani 1 1 d U B .
HG1_149 H 0.8582 0.5705 0.1346 0.091 Uiso 1 1 calc R . .
CG2_149 C 0.84263(8) 0.59895(9) 0.14641(6) 0.071 Uani 1 1 d U B .
HG2A_149 H 0.8584 0.6056 0.1513 0.106 Uiso 1 1 calc R . .
HG2B_149 H 0.8310 0.5878 0.1544 0.106 Uiso 1 1 calc R . .
HG2C_149 H 0.8392 0.6116 0.1440 0.106 Uiso 1 1 calc R . .
C_149 C 0.81762(8) 0.56495(11) 0.10449(5) 0.074 Uani 1 1 d U . .
O_149 O 0.80713(5) 0.54354(7) 0.10342(3) 0.072 Uani 1 1 d U B .
N_150 N 0.83046(10) 0.57887(12) 0.09175(6) 0.111 Uani 1 1 d DU B .
H0_150 H 0.8379 0.5943 0.0927 0.133 Uiso 1 1 calc R M 1
C_150 C 0.8424(2) 0.5523(3) 0.07869(11) 0.136 Uani 0.78 1 d PDU B 1
C_150 C 0.8422(7) 0.5523(7) 0.0779(4) 0.133 Uani 0.22 1 d PDU B 2
O_150 O 0.8365(2) 0.5343(3) 0.06980(9) 0.180 Uani 0.78 1 d PDU B 1
O_150 O 0.8371(12) 0.5364(10) 0.0676(5) 0.232 Uani 0.22 1 d PDU B 2
CA_150 C 0.8318(2) 0.5676(3) 0.07613(12) 0.151 Uani 0.78 1 d PDU B 1
HA_150 H 0.8154 0.5576 0.0717 0.182 Uiso 0.78 1 calc PR B 1
CA_150 C 0.8310(6) 0.5677(6) 0.0760(3) 0.135 Uani 0.22 1 d PDU B 2
HA1_150 H 0.8145 0.5577 0.0719 0.161 Uiso 0.22 1 calc PR B 2
CB_150 C 0.8458(4) 0.5882(4) 0.0634(2) 0.223 Uani 0.78 1 d PDU B 1
HB1_150 H 0.8475 0.5816 0.0526 0.268 Uiso 0.78 1 calc PR B 1
HB2_150 H 0.8366 0.5961 0.0611 0.268 Uiso 0.78 1 calc PR B 1
CB_150 C 0.8449(9) 0.5871(10) 0.0629(5) 0.175 Uani 0.22 1 d PDU B 2
HB3_150 H 0.8605 0.5984 0.0676 0.210 Uiso 0.22 1 calc PR B 2
HB4_150 H 0.8474 0.5800 0.0527 0.210 Uiso 0.22 1 calc PR B 2
OG_150 O 0.8684(3) 0.6052(4) 0.06911(15) 0.327 Uani 0.78 1 d PDU B 1
OG_150 O 0.8328(4) 0.5990(5) 0.0586(2) 0.149 Uani 0.22 1 d PDU B 2
N_151 N 0.85821(17) 0.5581(3) 0.09112(12) 0.102 Uani 0.78 1 d PDU B 1
H0_151 H 0.8620 0.5709 0.0970 0.122 Uiso 0.78 1 calc PR B 1
N_151 N 0.8570(8) 0.5571(11) 0.0907(5) 0.124 Uani 0.22 1 d PDU B 2
H0A_151 H 0.8596 0.5691 0.0970 0.149 Uiso 0.22 1 calc PR B 2
CA_151 C 0.86909(10) 0.54497(16) 0.09534(8) 0.115 Uani 1 1 d DU . .
HA_151 H 0.8733 0.5400 0.0846 0.138 Uiso 1 1 calc R B 1
CB_151 C 0.89172(12) 0.56060(19) 0.10472(11) 0.134 Uani 1 1 d U B .
HB1_151 H 0.9028 0.5731 0.0972 0.201 Uiso 1 1 calc R . .
HB2_151 H 0.8986 0.5512 0.1086 0.201 Uiso 1 1 calc R . .
HB3_151 H 0.8884 0.5676 0.1145 0.201 Uiso 1 1 calc R . .
C_151 C 0.85239(10) 0.52210(13) 0.10552(7) 0.092 Uani 1 1 d U B .
O_151 O 0.85959(9) 0.50930(11) 0.11045(11) 0.161 Uani 1 1 d U . .
N_152 N 0.83078(7) 0.51766(8) 0.10840(4) 0.068 Uani 1 1 d U . .
H0_152 H 0.8270 0.5284 0.1060 0.081 Uiso 1 1 calc R B .
CA_152 C 0.81357(9) 0.49590(9) 0.11528(5) 0.069 Uani 1 1 d U B .
HA1_152 H 0.8173 0.4837 0.1117 0.082 Uiso 1 1 calc R . .
HA2_152 H 0.7982 0.4918 0.1103 0.082 Uiso 1 1 calc R . .
C_152 C 0.81103(6) 0.49472(7) 0.13428(4) 0.051 Uani 1 1 d U . .
O_152 O 0.79962(5) 0.47531(5) 0.14116(3) 0.061 Uani 1 1 d U B .
N_153 N 0.82112(5) 0.51493(6) 0.14273(3) 0.044 Uani 1 1 d U B .
H0_153 H 0.8289 0.5284 0.1373 0.053 Uiso 1 1 calc R . .
CA_153 C 0.81904(6) 0.51449(6) 0.16119(4) 0.041 Uani 1 1 d U . .
HA_153 H 0.8165 0.4990 0.1654 0.049 Uiso 1 1 calc R B .
CB_153 C 0.84119(6) 0.53406(7) 0.16949(4) 0.046 Uani 1 1 d U B .
HB1_153 H 0.8390 0.5333 0.1818 0.055 Uiso 1 1 calc R . .
HB2_153 H 0.8438 0.5495 0.1656 0.055 Uiso 1 1 calc R . .
CG_153 C 0.86284(6) 0.53204(7) 0.16527(4) 0.050 Uani 1 1 d U . .
HG1_153 H 0.8653 0.5335 0.1529 0.060 Uiso 1 1 calc R B .
HG2_153 H 0.8768 0.5453 0.1706 0.060 Uiso 1 1 calc R . .
CD_153 C 0.86096(6) 0.50945(8) 0.17092(5) 0.053 Uani 1 1 d U B .
OE1_153 O 0.85244(5) 0.50070(5) 0.18488(3) 0.060 Uani 1 1 d U . .
NE2_153 N 0.86952(7) 0.49972(8) 0.16070(5) 0.073 Uani 1 1 d U . .
HE2A_153 H 0.8693 0.4867 0.1637 0.088 Uiso 1 1 calc R B .
HE2B_153 H 0.8754 0.5062 0.1509 0.088 Uiso 1 1 calc R . .
C_153 C 0.79741(5) 0.51646(6) 0.16561(4) 0.039 Uani 1 1 d U B .
O_153 O 0.79649(4) 0.53446(4) 0.16228(3) 0.042 Uani 1 1 d U . .
N_154 N 0.78018(5) 0.49775(5) 0.17290(3) 0.039 Uani 1 1 d U . .
H0_154 H 0.7821 0.4857 0.1749 0.046 Uiso 1 1 calc R B .
CA_154 C 0.75779(5) 0.49613(6) 0.17785(3) 0.037 Uani 1 1 d U B .
HA_154 H 0.7514 0.5009 0.1682 0.044 Uiso 1 1 calc R . .
CB_154 C 0.74073(6) 0.47073(6) 0.18238(4) 0.042 Uani 1 1 d U . .
HB1_154 H 0.7383 0.4607 0.1726 0.064 Uiso 1 1 calc R B .
HB2_154 H 0.7257 0.4692 0.1858 0.064 Uiso 1 1 calc R . .
HB3_154 H 0.7472 0.4659 0.1917 0.064 Uiso 1 1 calc R . .
C_154 C 0.76223(5) 0.51253(6) 0.19275(3) 0.036 Uani 1 1 d U . .
O_154 O 0.77197(4) 0.51111(5) 0.20557(3) 0.047 Uani 1 1 d U B .
N_155 N 0.75465(4) 0.52794(5) 0.19076(3) 0.036 Uani 1 1 d U B .
H0_155 H 0.7467 0.5270 0.1816 0.043 Uiso 1 1 calc R . .
CA_155 C 0.75905(5) 0.54599(6) 0.20294(4) 0.037 Uani 1 1 d U . .
HA_155 H 0.7725 0.5482 0.2102 0.044 Uiso 1 1 calc R B .
CB_155 C 0.76613(5) 0.56956(6) 0.19444(4) 0.039 Uani 1 1 d U B .
HB1_155 H 0.7688 0.5813 0.2032 0.047 Uiso 1 1 calc R . .
HB2_155 H 0.7530 0.5677 0.1872 0.047 Uiso 1 1 calc R . .
CG_155 C 0.78847(6) 0.57878(6) 0.18363(4) 0.045 Uani 1 1 d U . .
HG1_155 H 0.7856 0.5677 0.1743 0.054 Uiso 1 1 calc R B .
HG2_155 H 0.7925 0.5942 0.1787 0.054 Uiso 1 1 calc R . .
CD_155 C 0.80864(6) 0.58129(6) 0.19434(4) 0.043 Uani 1 1 d U B .
OE1_155 O 0.81532(4) 0.59440(5) 0.20676(3) 0.053 Uani 1 1 d U . .
NE2_155 N 0.81790(5) 0.56825(6) 0.19010(4) 0.052 Uani 1 1 d U . .
HE2A_155 H 0.8293 0.5687 0.1962 0.062 Uiso 1 1 calc R B .
HE2B_155 H 0.8127 0.5591 0.1812 0.062 Uiso 1 1 calc R . .
C_155 C 0.73845(5) 0.54036(5) 0.21445(3) 0.034 Uani 1 1 d U B .
O_155 O 0.74203(4) 0.54718(4) 0.22930(2) 0.040 Uani 1 1 d U . .
N_156 N 0.71682(4) 0.52903(5) 0.20785(3) 0.035 Uani 1 1 d U . .
H0_156 H 0.7146 0.5231 0.1976 0.042 Uiso 1 1 calc R B .
CA_156 C 0.69707(5) 0.52653(6) 0.21757(4) 0.038 Uani 1 1 d U B .
HA1_156 H 0.7013 0.5417 0.2229 0.045 Uiso 1 1 calc R . .
HA2_156 H 0.6933 0.5148 0.2266 0.045 Uiso 1 1 calc R . .
C_156 C 0.67573(5) 0.51880(5) 0.20643(3) 0.032 Uani 1 1 d U . .
O_156 O 0.67552(4) 0.51233(4) 0.19183(2) 0.037 Uani 1 1 d U B .
N_157 N 0.65769(4) 0.51926(5) 0.21390(3) 0.033 Uani 1 1 d U B .
H0_157 H 0.6595 0.5248 0.2242 0.040 Uiso 1 1 calc R . .
CA_157 C 0.63516(5) 0.51077(5) 0.20545(3) 0.034 Uani 1 1 d U . .
HA_157 H 0.6372 0.5076 0.1934 0.040 Uiso 1 1 calc R B .
CB_157 C 0.61526(6) 0.48794(6) 0.21294(4) 0.041 Uani 1 1 d U B .
HB_157 H 0.6008 0.4834 0.2062 0.049 Uiso 1 1 calc R . .
CG1_157 C 0.62137(7) 0.46847(7) 0.21101(5) 0.056 Uani 1 1 d U . .
HG1A_157 H 0.6264 0.4683 0.1994 0.084 Uiso 1 1 calc R B .
HG1B_157 H 0.6075 0.4533 0.2136 0.084 Uiso 1 1 calc R . .
HG1C_157 H 0.6342 0.4713 0.2188 0.084 Uiso 1 1 calc R . .
CG2_157 C 0.60980(6) 0.49053(7) 0.23125(4) 0.051 Uani 1 1 d U . .
HG2A_157 H 0.5970 0.4754 0.2353 0.077 Uiso 1 1 calc R B .
HG2B_157 H 0.6050 0.5024 0.2320 0.077 Uiso 1 1 calc R . .
HG2C_157 H 0.6239 0.4954 0.2381 0.077 Uiso 1 1 calc R . .
C_157 C 0.62903(5) 0.53044(5) 0.20572(3) 0.033 Uani 1 1 d U B .
O_157 O 0.63294(4) 0.54338(4) 0.21788(2) 0.039 Uani 1 1 d U . .
N_158 N 0.61865(4) 0.53235(4) 0.19182(3) 0.033 Uani 1 1 d DU . .
H0_158 H 0.6149 0.5219 0.1837 0.040 Uiso 1 1 calc R B 1
CA_158 C 0.6133(2) 0.55114(19) 0.18970(14) 0.032 Uani 0.67 1 d PDU B 1
HA_158 H 0.6281 0.5667 0.1903 0.039 Uiso 0.67 1 calc PR B 1
CA_158 C 0.6130(4) 0.5510(3) 0.1896(3) 0.035 Uani 0.33 1 d PDU B 2
HA1_158 H 0.6278 0.5666 0.1902 0.041 Uiso 0.33 1 calc PR B 2
CB_158 C 0.6020(4) 0.5476(3) 0.17209(16) 0.034 Uani 0.67 1 d PDU B 1
HB1_158 H 0.6130 0.5474 0.1637 0.041 Uiso 0.67 1 calc PR B 1
HB2_158 H 0.5876 0.5319 0.1718 0.041 Uiso 0.67 1 calc PR B 1
CB_158 C 0.6022(9) 0.5478(6) 0.1721(3) 0.037 Uani 0.33 1 d PDU B 2
HB3_158 H 0.6135 0.5480 0.1638 0.045 Uiso 0.33 1 calc PR B 2
HB4_158 H 0.5879 0.5321 0.1716 0.045 Uiso 0.33 1 calc PR B 2
CG_158 C 0.5953(2) 0.5657(2) 0.1666(3) 0.038 Uani 0.67 1 d PDU B 1
HG1_158 H 0.5891 0.5701 0.1764 0.045 Uiso 0.67 1 calc PR B 1
HG2_158 H 0.5826 0.5585 0.1581 0.045 Uiso 0.67 1 calc PR B 1
CG_158 C 0.5956(5) 0.5659(4) 0.1668(6) 0.043 Uani 0.33 1 d PDU B 2
HG3_158 H 0.5880 0.5690 0.1765 0.051 Uiso 0.33 1 calc PR B 2
HG4_158 H 0.5839 0.5592 0.1576 0.051 Uiso 0.33 1 calc PR B 2
SD_158 S 0.61955(5) 0.59229(4) 0.15770(2) 0.038 Uani 0.67 1 d PDU B 1
SD_158 S 0.61993(11) 0.59348(11) 0.15978(6) 0.054 Uani 0.33 1 d PDU B 2
CE_158 C 0.63009(14) 0.61142(11) 0.17565(7) 0.063 Uani 0.67 1 d PDU B 1
HE1_158 H 0.6434 0.6266 0.1723 0.094 Uiso 0.67 1 calc PR B 1
HE2_158 H 0.6352 0.6044 0.1844 0.094 Uiso 0.67 1 calc PR B 1
HE3_158 H 0.6175 0.6137 0.1801 0.094 Uiso 0.67 1 calc PR B 1
CE_158 C 0.6210(2) 0.6149(2) 0.17422(15) 0.057 Uani 0.33 1 d PDU B 2
HE4_158 H 0.6340 0.6305 0.1711 0.085 Uiso 0.33 1 calc PR B 2
HE5_158 H 0.6235 0.6109 0.1856 0.085 Uiso 0.33 1 calc PR B 2
HE6_158 H 0.6061 0.6149 0.1738 0.085 Uiso 0.33 1 calc PR B 2
C_158 C 0.59588(5) 0.54971(5) 0.20316(3) 0.034 Uani 1 1 d DU . .
O_158 O 0.57680(4) 0.53156(4) 0.20498(2) 0.040 Uani 1 1 d DU B .
N_159 N 0.60206(4) 0.56924(5) 0.21201(3) 0.034 Uani 1 1 d DU B .
H0_159 H 0.6158 0.5818 0.2101 0.041 Uiso 1 1 calc R . .
CA_159 C 0.58661(6) 0.57035(6) 0.22473(4) 0.039 Uani 1 1 d U . .
HA_159 H 0.5737 0.5539 0.2268 0.046 Uiso 1 1 calc R B .
CB_159 C 0.60006(6) 0.57982(7) 0.24145(4) 0.044 Uani 1 1 d U B .
HB1_159 H 0.6048 0.5687 0.2458 0.053 Uiso 1 1 calc R . .
HB2_159 H 0.6145 0.5951 0.2394 0.053 Uiso 1 1 calc R . .
OG_159 O 0.58608(5) 0.58288(5) 0.25358(3) 0.050 Uani 1 1 d U . .
HG_159 H 0.5729(9) 0.5676(9) 0.2570(6) 0.075 Uiso 1 1 d . . .
C_159 C 0.57530(6) 0.58454(6) 0.21904(4) 0.042 Uani 1 1 d U B .
O_159 O 0.55401(4) 0.57601(5) 0.22097(4) 0.057 Uani 1 1 d U . .
N_160 N 0.58890(5) 0.60580(5) 0.21290(3) 0.045 Uani 1 1 d U . .
H0_160 H 0.6041 0.6112 0.2116 0.054 Uiso 1 1 calc R B .
CA_160 C 0.57874(7) 0.62038(7) 0.20830(5) 0.055 Uani 1 1 d U B .
HA1_160 H 0.5716 0.6232 0.2184 0.066 Uiso 1 1 calc R . .
HA2_160 H 0.5662 0.6121 0.1998 0.066 Uiso 1 1 calc R . .
C_160 C 0.59718(7) 0.64333(8) 0.20131(6) 0.064 Uani 1 1 d U . .
O_160 O 0.61713(5) 0.64751(6) 0.19880(5) 0.077 Uani 1 1 d U B .
N_161 N 0.59022(8) 0.65861(8) 0.19789(9) 0.110 Uani 1 1 d U B .
H0_161 H 0.5756 0.6550 0.1996 0.132 Uiso 1 1 calc R . .
CA_161 C 0.60745(12) 0.68152(13) 0.19116(17) 0.172 Uani 1 1 d U . .
HA1_161 H 0.6150 0.6794 0.1810 0.206 Uiso 1 1 calc R B .
HA2_161 H 0.6198 0.6903 0.1996 0.206 Uiso 1 1 calc R . .
C_161 C 0.59522(9) 0.69530(9) 0.18666(9) 0.088 Uani 1 1 d U B .
O_161 O 0.57411(6) 0.68727(7) 0.18865(6) 0.092 Uani 1 1 d U . .
N_162 N 0.60961(7) 0.71654(6) 0.18017(5) 0.068 Uani 1 1 d U . .
H0_162 H 0.6243 0.7207 0.1779 0.082 Uiso 1 1 calc R B .
CA_162 C 0.60111(9) 0.73267(8) 0.17695(5) 0.066 Uani 1 1 d U B .
HA_162 H 0.5887 0.7295 0.1855 0.079 Uiso 1 1 calc R . .
CB_162 C 0.62018(10) 0.75816(8) 0.17883(6) 0.071 Uani 1 1 d U . .
HB1_162 H 0.6128 0.7681 0.1778 0.086 Uiso 1 1 calc R B .
HB2_162 H 0.6268 0.7604 0.1903 0.086 Uiso 1 1 calc R . .
CG_162 C 0.64033(10) 0.76709(8) 0.16640(6) 0.074 Uani 1 1 d U B .
OD1_162 O 0.64718(6) 0.75417(5) 0.16049(4) 0.069 Uani 1 1 d U . .
ND2_162 N 0.65126(11) 0.79016(8) 0.16322(7) 0.099 Uani 1 1 d U . .
HD2A_162 H 0.6638 0.7966 0.1567 0.119 Uiso 1 1 calc R B .
HD2B_162 H 0.6459 0.7989 0.1676 0.119 Uiso 1 1 calc R . .
C_162 C 0.58938(9) 0.72842(8) 0.15935(6) 0.068 Uani 1 1 d U . .
O_162 O 0.59741(7) 0.74290(6) 0.14810(4) 0.076 Uani 1 1 d U B .
N_163 N 0.56943(8) 0.70811(8) 0.15766(6) 0.081 Uani 1 1 d U B .
H0_163 H 0.5641 0.6981 0.1661 0.097 Uiso 1 1 calc R . .
CA_163 C 0.55644(11) 0.70228(11) 0.14218(8) 0.089 Uani 1 1 d U . .
HA_163 H 0.5675 0.7043 0.1328 0.107 Uiso 1 1 calc R B .
CB_163 C 0.53644(15) 0.67667(12) 0.14209(11) 0.119 Uani 1 1 d U B .
HB_163 H 0.5283 0.6741 0.1310 0.143 Uiso 1 1 calc R . .
CG1_163 C 0.54635(16) 0.66068(13) 0.14252(9) 0.117 Uani 1 1 d U . .
HG1A_163 H 0.5557 0.6630 0.1323 0.175 Uiso 1 1 calc R B .
HG1B_163 H 0.5335 0.6443 0.1430 0.175 Uiso 1 1 calc R . .
HG1C_163 H 0.5564 0.6642 0.1525 0.175 Uiso 1 1 calc R . .
CG2_163 C 0.51821(18) 0.67199(18) 0.15541(17) 0.172 Uani 1 1 d U . .
HG2A_163 H 0.5057 0.6555 0.1548 0.257 Uiso 1 1 calc R B .
HG2B_163 H 0.5115 0.6822 0.1535 0.257 Uiso 1 1 calc R . .
HG2C_163 H 0.5256 0.6752 0.1665 0.257 Uiso 1 1 calc R . .
C_163 C 0.54744(11) 0.71969(11) 0.13932(8) 0.088 Uani 1 1 d U B .
O_163 O 0.54127(9) 0.72785(9) 0.15099(5) 0.108 Uani 1 1 d U . .
N_164 N 0.54723(9) 0.72513(9) 0.12349(6) 0.089 Uani 1 1 d U . .
H0_164 H 0.5518 0.7184 0.1159 0.107 Uiso 1 1 calc R B .
CA_164 C 0.54008(11) 0.74132(11) 0.11775(8) 0.088 Uani 1 1 d U B .
HA_164 H 0.5419 0.7521 0.1273 0.106 Uiso 1 1 calc R . .
CB_164 C 0.55635(12) 0.75599(11) 0.10356(9) 0.102 Uani 1 1 d U . .
HB1_164 H 0.5524 0.7681 0.1003 0.122 Uiso 1 1 calc R B .
HB2_164 H 0.5536 0.7457 0.0937 0.122 Uiso 1 1 calc R . .
CG_164 C 0.58237(13) 0.76802(12) 0.10828(10) 0.105 Uani 1 1 d U B .
HG1_164 H 0.5860 0.7560 0.1126 0.126 Uiso 1 1 calc R . .
HG2_164 H 0.5919 0.7749 0.0980 0.126 Uiso 1 1 calc R . .
CD_164 C 0.58932(15) 0.78677(12) 0.12113(11) 0.119 Uani 1 1 d U . .
OE1_164 O 0.58904(14) 0.80509(9) 0.11785(9) 0.157 Uani 1 1 d U B .
NE2_164 N 0.59557(12) 0.78331(9) 0.13594(9) 0.120 Uani 1 1 d U B .
HE2A_164 H 0.5997 0.7941 0.1438 0.144 Uiso 1 1 calc R . .
HE2B_164 H 0.5957 0.7702 0.1381 0.144 Uiso 1 1 calc R . .
C_164 C 0.51432(12) 0.72810(11) 0.11264(8) 0.091 Uani 1 1 d U . .
O_164 O 0.50223(7) 0.70687(7) 0.11484(5) 0.090 Uani 1 1 d U B .
N_165 N 0.50567(10) 0.74044(10) 0.10446(8) 0.111 Uani 1 1 d DU B .
H0_165 H 0.5150 0.7550 0.1012 0.133 Uiso 1 1 calc R N 1
C_165 C 0.47274(16) 0.70908(19) 0.08837(15) 0.107 Uani 0.72 1 d PDU B 1
C_165 C 0.4723(4) 0.7082(4) 0.0890(3) 0.112 Uani 0.28 1 d PDU B 2
O_165 O 0.45273(16) 0.6936(2) 0.08731(17) 0.167 Uani 0.72 1 d PDU B 1
O_165 O 0.4523(3) 0.6926(4) 0.09074(13) 0.090 Uani 0.28 1 d PDU B 2
CA_165 C 0.48037(17) 0.7286(2) 0.10123(15) 0.115 Uani 0.72 1 d PDU B 1
HA_165 H 0.4720 0.7216 0.1120 0.139 Uiso 0.72 1 calc PR B 1
CA_165 C 0.4813(3) 0.7304(4) 0.0996(3) 0.133 Uani 0.28 1 d PDU B 2
HA1_165 H 0.4715 0.7266 0.1100 0.160 Uiso 0.28 1 calc PR B 2
CB_165 C 0.4737(3) 0.7472(3) 0.09547(18) 0.147 Uani 0.72 1 d PDU B 1
HB1_165 H 0.4564 0.7397 0.0945 0.177 Uiso 0.72 1 calc PR B 1
HB2_165 H 0.4791 0.7599 0.1040 0.177 Uiso 0.72 1 calc PR B 1
CB_165 C 0.4773(4) 0.7476(5) 0.0888(5) 0.164 Uani 0.28 1 d PDU B 2
HB3_165 H 0.4831 0.7627 0.0949 0.197 Uiso 0.28 1 calc PR B 2
HB4_165 H 0.4861 0.7508 0.0781 0.197 Uiso 0.28 1 calc PR B 2
OG_165 O 0.4843(2) 0.75718(19) 0.07948(15) 0.177 Uani 0.72 1 d PDU B 1
OG_165 O 0.4525(4) 0.7372(5) 0.0855(7) 0.281 Uani 0.28 1 d PDU B 2
N_166 N 0.4892(2) 0.7098(2) 0.07786(15) 0.082 Uani 0.72 1 d PDU B 1
H0_166 H 0.5035 0.7221 0.0784 0.099 Uiso 0.72 1 calc PR B 1
N_166 N 0.4879(6) 0.7089(7) 0.0781(5) 0.094 Uani 0.28 1 d PDU B 2
H0A_166 H 0.5020 0.7215 0.0784 0.113 Uiso 0.28 1 calc PR B 2
CA_166 C 0.48443(9) 0.69139(9) 0.06575(7) 0.083 Uani 1 1 d DU . .
HA_166 H 0.4682 0.6856 0.0614 0.099 Uiso 1 1 calc R B 1
CB_166 C 0.50090(11) 0.70088(10) 0.05078(7) 0.092 Uani 1 1 d U B .
HB1_166 H 0.4950 0.6889 0.0417 0.110 Uiso 1 1 calc R . .
HB2_166 H 0.5009 0.7150 0.0464 0.110 Uiso 1 1 calc R . .
CG_166 C 0.52566(9) 0.70721(8) 0.05519(6) 0.074 Uani 1 1 d U . .
OD1_166 O 0.53191(6) 0.70790(6) 0.06978(4) 0.072 Uani 1 1 d U B .
ND2_166 N 0.54060(9) 0.71197(8) 0.04237(5) 0.090 Uani 1 1 d U B .
HD2A_166 H 0.5552 0.7157 0.0444 0.107 Uiso 1 1 calc R . .
HD2B_166 H 0.5358 0.7114 0.0320 0.107 Uiso 1 1 calc R . .
C_166 C 0.48482(8) 0.67025(9) 0.07346(6) 0.072 Uani 1 1 d U B .
O_166 O 0.48228(7) 0.65397(6) 0.06427(4) 0.083 Uani 1 1 d U . .
N_167 N 0.48774(7) 0.67018(7) 0.08987(5) 0.066 Uani 1 1 d U . .
H0_167 H 0.4901 0.6825 0.0958 0.079 Uiso 1 1 calc R B .
CA_167 C 0.48714(8) 0.65014(8) 0.09844(6) 0.065 Uani 1 1 d U B .
HA1_167 H 0.4755 0.6355 0.0927 0.078 Uiso 1 1 calc R . .
HA2_167 H 0.4816 0.6495 0.1101 0.078 Uiso 1 1 calc R . .
C_167 C 0.51042(8) 0.65055(7) 0.09905(5) 0.058 Uani 1 1 d U . .
O_167 O 0.51133(6) 0.63433(6) 0.10572(4) 0.072 Uani 1 1 d U B .
N_168 N 0.52915(6) 0.66893(6) 0.09270(4) 0.056 Uani 1 1 d U B .
H0_168 H 0.5278 0.6805 0.0883 0.068 Uiso 1 1 calc R . .
CA_168 C 0.55220(7) 0.67050(7) 0.09290(4) 0.053 Uani 1 1 d U . .
HA_168 H 0.5524 0.6612 0.1028 0.064 Uiso 1 1 calc R B .
CB_168 C 0.55568(8) 0.65909(7) 0.07704(5) 0.057 Uani 1 1 d U B .
HB1_168 H 0.5704 0.6585 0.0783 0.068 Uiso 1 1 calc R . .
HB2_168 H 0.5425 0.6427 0.0762 0.068 Uiso 1 1 calc R . .
CG_168 C 0.55697(8) 0.67193(8) 0.06112(5) 0.062 Uani 1 1 d U . .
OD1_168 O 0.57284(6) 0.69287(6) 0.05925(4) 0.082 Uani 1 1 d U B .
ND2_168 N 0.54138(7) 0.66044(7) 0.04942(4) 0.071 Uani 1 1 d U B .
HD2A_168 H 0.5418 0.6674 0.0399 0.085 Uiso 1 1 calc R . .
HD2B_168 H 0.5304 0.6457 0.0511 0.085 Uiso 1 1 calc R . .
C_168 C 0.57112(7) 0.69587(7) 0.09588(4) 0.054 Uani 1 1 d U B .
O_168 O 0.56618(6) 0.71170(5) 0.09665(4) 0.065 Uani 1 1 d U . .
N_169 N 0.59314(6) 0.70006(5) 0.09792(4) 0.050 Uani 1 1 d U . .
H0_169 H 0.5957 0.6882 0.0989 0.061 Uiso 1 1 calc R B .
CA_169 C 0.61283(8) 0.72404(7) 0.09844(5) 0.056 Uani 1 1 d U B .
HA_169 H 0.6060 0.7345 0.0968 0.068 Uiso 1 1 calc R . .
CB_169 C 0.62529(8) 0.73081(7) 0.11553(5) 0.057 Uani 1 1 d U . .
HB1_169 H 0.6382 0.7474 0.1150 0.068 Uiso 1 1 calc R B .
HB2_169 H 0.6140 0.7298 0.1242 0.068 Uiso 1 1 calc R . .
CG_169 C 0.63529(7) 0.71537(7) 0.12071(4) 0.052 Uani 1 1 d U B .
OD1_169 O 0.63633(5) 0.70180(5) 0.11059(3) 0.055 Uani 1 1 d U . .
ND2_169 N 0.64342(7) 0.71820(6) 0.13645(4) 0.060 Uani 1 1 d U . .
HD2A_169 H 0.6499 0.7101 0.1400 0.072 Uiso 1 1 calc R B .
HD2B_169 H 0.6423 0.7282 0.1432 0.072 Uiso 1 1 calc R . .
C_169 C 0.62985(8) 0.72923(7) 0.08376(5) 0.059 Uani 1 1 d U . .
O_169 O 0.65033(6) 0.74534(5) 0.08465(4) 0.070 Uani 1 1 d U B .
N_170 N 0.62038(7) 0.71613(6) 0.06995(4) 0.063 Uani 1 1 d DU B .
H0_170 H 0.6054 0.7053 0.0698 0.075 Uiso 1 1 calc R O 1
CA_170 C 0.63505(14) 0.72000(12) 0.05523(8) 0.079 Uani 0.80 1 d PDU B 1
HA_170 H 0.6508 0.7231 0.0592 0.095 Uiso 0.80 1 calc PR B 1
CA_170 C 0.6323(3) 0.7185(3) 0.0541(2) 0.064 Uani 0.20 1 d PDU B 2
HA1_170 H 0.6471 0.7183 0.0564 0.077 Uiso 0.20 1 calc PR B 2
CB_170 C 0.62457(15) 0.69820(12) 0.04437(9) 0.089 Uani 0.80 1 d PDU B 1
HB1_170 H 0.6349 0.7013 0.0345 0.107 Uiso 0.80 1 calc PR B 1
HB2_170 H 0.6091 0.6952 0.0402 0.107 Uiso 0.80 1 calc PR B 1
CB_170 C 0.6175(4) 0.6985(2) 0.04174(18) 0.054 Uani 0.20 1 d PDU B 2
HB3_170 H 0.6271 0.7003 0.0317 0.065 Uiso 0.20 1 calc PR B 2
HB4_170 H 0.6039 0.7000 0.0380 0.065 Uiso 0.20 1 calc PR B 2
SG_170 S 0.62056(4) 0.67195(3) 0.05489(2) 0.093 Uani 0.80 1 d PDU B 1
SG1_170 S 0.60663(14) 0.66934(9) 0.05049(7) 0.073 Uani 0.20 1 d PDU B 2
C_170 C 0.63878(10) 0.74162(9) 0.04498(6) 0.081 Uani 1 1 d DU . .
O_170 O 0.65530(8) 0.75020(8) 0.03501(5) 0.105 Uani 1 1 d DU B .
N_171 N 0.62484(9) 0.75001(7) 0.04777(5) 0.082 Uani 1 1 d DU B .
H0_171 H 0.6141 0.7436 0.0557 0.098 Uiso 1 1 calc R . .
CA_171 C 0.62650(12) 0.76960(10) 0.03816(7) 0.098 Uani 1 1 d U . .
HA1_171 H 0.6105 0.7670 0.0363 0.118 Uiso 1 1 calc R B .
HA2_171 H 0.6333 0.7699 0.0270 0.118 Uiso 1 1 calc R . .
C_171 C 0.64146(13) 0.79348(11) 0.04667(8) 0.104 Uani 1 1 d U B .
O_171 O 0.64193(11) 0.81088(8) 0.04016(7) 0.132 Uani 1 1 d U . .
N_172 N 0.65361(10) 0.79425(8) 0.06002(6) 0.097 Uani 1 1 d U . .
H0_172 H 0.6513 0.7809 0.0643 0.116 Uiso 1 1 calc R B .
CA_172 C 0.67092(12) 0.81639(10) 0.06821(9) 0.101 Uani 1 1 d U B .
HA_172 H 0.6720 0.8298 0.0615 0.122 Uiso 1 1 calc R . .
CB_172 C 0.66378(13) 0.81828(10) 0.08580(9) 0.105 Uani 1 1 d U . .
HB_172 H 0.6762 0.8338 0.0902 0.126 Uiso 1 1 calc R B .
CG2_172 C 0.64021(17) 0.81899(17) 0.08559(13) 0.138 Uani 1 1 d U B .
HG2A_172 H 0.6417 0.8312 0.0778 0.207 Uiso 1 1 calc R . .
HG2B_172 H 0.6369 0.8224 0.0969 0.207 Uiso 1 1 calc R . .
HG2C_172 H 0.6273 0.8037 0.0819 0.207 Uiso 1 1 calc R . .
CG1_172 C 0.66273(17) 0.79987(11) 0.09770(8) 0.114 Uani 1 1 d U B .
HG1A_172 H 0.6782 0.8007 0.0975 0.137 Uiso 1 1 calc R . .
HG1B_172 H 0.6510 0.7842 0.0933 0.137 Uiso 1 1 calc R . .
CD1_172 C 0.65664(14) 0.80136(11) 0.11595(9) 0.105 Uani 1 1 d U . .
HD1A_172 H 0.6558 0.7881 0.1223 0.158 Uiso 1 1 calc R B .
HD1B_172 H 0.6414 0.8007 0.1165 0.158 Uiso 1 1 calc R . .
HD1C_172 H 0.6688 0.8162 0.1209 0.158 Uiso 1 1 calc R . .
C_172 C 0.69461(12) 0.81732(10) 0.06715(8) 0.098 Uani 1 1 d U . .
O_172 O 0.69539(8) 0.79878(7) 0.06587(5) 0.097 Uani 1 1 d U B .
N_173 N 0.71402(11) 0.83804(9) 0.06857(8) 0.112 Uani 1 1 d U B .
CD_173 C 0.71562(17) 0.86144(12) 0.06896(14) 0.152 Uani 1 1 d U . .
HD1_173 H 0.7137 0.8657 0.0806 0.182 Uiso 1 1 calc R B .
HD2_173 H 0.7035 0.8617 0.0616 0.182 Uiso 1 1 calc R . .
CA_173 C 0.73684(14) 0.83993(14) 0.06725(10) 0.127 Uani 1 1 d U . .
HA_173 H 0.7386 0.8335 0.0563 0.152 Uiso 1 1 calc R B .
CB_173 C 0.75388(18) 0.86738(15) 0.06822(14) 0.173 Uani 1 1 d U B .
HB1_173 H 0.7594 0.8723 0.0799 0.207 Uiso 1 1 calc R . .
HB2_173 H 0.7677 0.8723 0.0608 0.207 Uiso 1 1 calc R . .
CG_173 C 0.7397(2) 0.87764(17) 0.06249(19) 0.188 Uani 1 1 d U B .
HG1_173 H 0.7397 0.8785 0.0501 0.225 Uiso 1 1 calc R . .
HG2_173 H 0.7459 0.8936 0.0671 0.225 Uiso 1 1 calc R . .
C_173 C 0.74122(12) 0.82787(10) 0.08211(8) 0.097 Uani 1 1 d U B .
O_173 O 0.73274(7) 0.82655(6) 0.09580(5) 0.096 Uani 1 1 d U . .
N_174 N 0.75680(11) 0.82124(10) 0.07894(7) 0.107 Uani 1 1 d U . .
H0_174 H 0.7632 0.8237 0.0689 0.128 Uiso 1 1 calc R B .
CA_174 C 0.76362(12) 0.80963(11) 0.09217(7) 0.095 Uani 1 1 d U B .
HA_174 H 0.7495 0.7942 0.0951 0.114 Uiso 1 1 calc R . .
CB_174 C 0.78313(14) 0.80508(14) 0.08579(9) 0.112 Uani 1 1 d U . .
HB1_174 H 0.7775 0.7949 0.0759 0.169 Uiso 1 1 calc R B .
HB2_174 H 0.7873 0.7974 0.0947 0.169 Uiso 1 1 calc R . .
HB3_174 H 0.7970 0.8201 0.0828 0.169 Uiso 1 1 calc R . .
C_174 C 0.77189(11) 0.82452(10) 0.10768(8) 0.094 Uani 1 1 d U . .
O_174 O 0.76661(8) 0.81507(7) 0.12187(5) 0.094 Uani 1 1 d U B .
N_175 N 0.78477(9) 0.84817(9) 0.10672(8) 0.108 Uani 1 1 d U B .
H0_175 H 0.7881 0.8546 0.0966 0.130 Uiso 1 1 calc R . .
CA_175 C 0.79316(14) 0.86308(12) 0.12053(11) 0.121 Uani 1 1 d U . .
HA_175 H 0.8033 0.8586 0.1271 0.145 Uiso 1 1 calc R B .
CB_175 C 0.80883(18) 0.88860(15) 0.11481(16) 0.163 Uani 1 1 d U B .
HB1_175 H 0.8157 0.8990 0.1247 0.196 Uiso 1 1 calc R . .
HB2_175 H 0.8218 0.8899 0.1077 0.196 Uiso 1 1 calc R . .
OG_175 O 0.79419(16) 0.89546(11) 0.10526(12) 0.195 Uani 1 1 d U . .
HG_175 H 0.7953 0.8933 0.0949 0.292 Uiso 1 1 calc R B .
C_175 C 0.77428(14) 0.86136(12) 0.13225(10) 0.117 Uani 1 1 d U B .
O_175 O 0.77907(12) 0.86930(12) 0.14698(8) 0.150 Uani 1 1 d U . .
N_176 N 0.7523(3) 0.8521(2) 0.1259(3) 0.098 Uani 0.62 1 d PDU B 1
H0_176 H 0.7499 0.8470 0.1155 0.117 Uiso 0.62 1 calc PR B 1
N_176 N 0.7525(6) 0.8530(6) 0.1263(4) 0.106 Uani 0.38 1 d PDU B 2
H0A_176 H 0.7500 0.8488 0.1157 0.128 Uiso 0.38 1 calc PR B 2
CA_176 C 0.7325(4) 0.8500(3) 0.1353(2) 0.105 Uani 0.62 1 d PDU B 1
HA_176 H 0.7387 0.8608 0.1453 0.126 Uiso 0.62 1 calc PR B 1
CA_176 C 0.7327(6) 0.8503(5) 0.1361(4) 0.105 Uani 0.38 1 d PDU B 2
HA1_176 H 0.7389 0.8607 0.1463 0.126 Uiso 0.38 1 calc PR B 2
CB_176 C 0.7180(3) 0.8575(2) 0.1247(3) 0.111 Uani 0.62 1 d PDU B 1
HB1_176 H 0.7036 0.8540 0.1309 0.134 Uiso 0.62 1 calc PR B 1
HB2_176 H 0.7132 0.8482 0.1142 0.134 Uiso 0.62 1 calc PR B 1
CB_176 C 0.7187(7) 0.8586(5) 0.1255(6) 0.158 Uani 0.38 1 d PDU B 2
HB3_176 H 0.7049 0.8566 0.1320 0.190 Uiso 0.38 1 calc PR B 2
HB4_176 H 0.7129 0.8489 0.1152 0.190 Uiso 0.38 1 calc PR B 2
CG_176 C 0.7317(4) 0.8840(3) 0.1201(3) 0.175 Uani 0.62 1 d PDU B 1
HG1_176 H 0.7346 0.8933 0.1305 0.210 Uiso 0.62 1 calc PR B 1
HG2_176 H 0.7472 0.8879 0.1154 0.210 Uiso 0.62 1 calc PR B 1
CG_176 C 0.7341(7) 0.8847(5) 0.1206(5) 0.230 Uani 0.38 1 d PDU B 2
HG3_176 H 0.7453 0.8860 0.1117 0.276 Uiso 0.38 1 calc PR B 2
HG4_176 H 0.7239 0.8904 0.1157 0.276 Uiso 0.38 1 calc PR B 2
CD_176 C 0.7185(3) 0.8905(2) 0.1075(2) 0.236 Uani 0.62 1 d PDU B 1
CD_176 C 0.7479(5) 0.9005(4) 0.1350(5) 0.265 Uani 0.38 1 d PDU B 2
OE1_176 O 0.6964(3) 0.8783(2) 0.10615(19) 0.206 Uani 0.62 1 d PDU B 1
OE1_176 O 0.7403(10) 0.9023(7) 0.1488(6) 0.448 Uani 0.38 1 d PDU B 2
NE2_176 N 0.7326(4) 0.9103(3) 0.0995(3) 0.276 Uani 0.62 1 d PDU B 1
HE2A_176 H 0.7268 0.9163 0.0923 0.331 Uiso 0.62 1 calc PR B 1
HE2B_176 H 0.7478 0.9175 0.1014 0.331 Uiso 0.62 1 calc PR B 1
NE2_176 N 0.7713(5) 0.9133(5) 0.1323(6) 0.281 Uani 0.38 1 d PDU B 2
HE2C_176 H 0.7806 0.9226 0.1403 0.338 Uiso 0.38 1 calc PR B 2
HE2D_176 H 0.7772 0.9124 0.1226 0.338 Uiso 0.38 1 calc PR B 2
C_176 C 0.7160(3) 0.8253(3) 0.1418(2) 0.091 Uani 0.62 1 d PDU B 1
C_176 C 0.7165(5) 0.8254(6) 0.1421(4) 0.088 Uani 0.38 1 d PDU B 2
O_176 O 0.6990(4) 0.8215(3) 0.1500(3) 0.119 Uani 0.62 1 d PDU B 1
O_176 O 0.6993(5) 0.8205(6) 0.1507(4) 0.104 Uani 0.38 1 d PDU B 2
N_177 N 0.72141(8) 0.80839(7) 0.13750(5) 0.080 Uani 1 1 d DU . .
H0_177 H 0.7344 0.8122 0.1319 0.096 Uiso 1 1 calc R B 1
CA_177 C 0.70574(10) 0.78405(8) 0.14221(6) 0.075 Uani 1 1 d U B .
HA_177 H 0.6893 0.7811 0.1424 0.090 Uiso 1 1 calc R . .
CB_177 C 0.70724(9) 0.76788(8) 0.12946(6) 0.072 Uani 1 1 d U . .
HB1_177 H 0.6972 0.7514 0.1332 0.086 Uiso 1 1 calc R B .
HB2_177 H 0.7236 0.7711 0.1291 0.086 Uiso 1 1 calc R . .
CG_177 C 0.69976(9) 0.77032(8) 0.11169(6) 0.076 Uani 1 1 d U B .
HG1_177 H 0.6833 0.7671 0.1119 0.091 Uiso 1 1 calc R . .
HG2_177 H 0.7099 0.7866 0.1077 0.091 Uiso 1 1 calc R . .
CD_177 C 0.70159(10) 0.75359(9) 0.09974(6) 0.077 Uani 1 1 d U . .
HD1_177 H 0.7166 0.7538 0.1017 0.092 Uiso 1 1 calc R B .
HD2_177 H 0.6885 0.7374 0.1018 0.092 Uiso 1 1 calc R . .
NE_177 N 0.70066(9) 0.76017(8) 0.08254(6) 0.085 Uani 1 1 d U B .
HE_177 H 0.6904 0.7646 0.0801 0.102 Uiso 1 1 calc R . .
CZ_177 C 0.71404(12) 0.76008(10) 0.07017(7) 0.088 Uani 1 1 d U . .
NH1_177 N 0.72824(10) 0.75156(10) 0.07224(6) 0.100 Uani 1 1 d U B .
HH1A_177 H 0.7365 0.7511 0.0637 0.120 Uiso 1 1 calc R . .
HH1B_177 H 0.7295 0.7463 0.0822 0.120 Uiso 1 1 calc R . .
NH2_177 N 0.71251(15) 0.76781(13) 0.05520(7) 0.133 Uani 1 1 d U B .
HH2A_177 H 0.7209 0.7672 0.0468 0.160 Uiso 1 1 calc R . .
HH2B_177 H 0.7031 0.7736 0.0536 0.160 Uiso 1 1 calc R . .
C_177 C 0.71146(9) 0.77821(9) 0.15928(7) 0.079 Uani 1 1 d U . .
O_177 O 0.73205(7) 0.78532(8) 0.16348(6) 0.110 Uani 1 1 d U B .
N_178 N 0.69328(7) 0.76425(6) 0.16872(4) 0.066 Uani 1 1 d DU B .
H0_178 H 0.6794 0.7618 0.1656 0.079 Uiso 1 1 calc R P 1
CA_178 C 0.69461(9) 0.75260(8) 0.18393(6) 0.070 Uani 0.98 1 d PDU B 1
HA_178 H 0.7109 0.7553 0.1851 0.085 Uiso 0.98 1 calc PR B 1
CA_178 C 0.6955(5) 0.7526(4) 0.1836(4) 0.066 Uani 0.02 1 d PDU B 2
HA1_178 H 0.7117 0.7547 0.1838 0.079 Uiso 0.02 1 calc PR B 2
CB_178 C 0.68871(13) 0.76212(11) 0.19944(6) 0.088 Uani 0.98 1 d PDU B 1
HB1_178 H 0.7004 0.7790 0.2009 0.105 Uiso 0.98 1 calc PR B 1
HB2_178 H 0.6730 0.7605 0.1982 0.105 Uiso 0.98 1 calc PR B 1
CB_178 C 0.6917(14) 0.7626(10) 0.1998(5) 0.074 Uani 0.02 1 d PDU B 2
HB3_178 H 0.6903 0.7522 0.2093 0.089 Uiso 0.02 1 calc PR B 2
HB4_178 H 0.7054 0.7783 0.2019 0.089 Uiso 0.02 1 calc PR B 2
OG_178 O 0.68896(11) 0.74931(9) 0.21374(5) 0.117 Uani 0.98 1 d PDU B 1
OG_178 O 0.6712(15) 0.7645(13) 0.1990(7) 0.046 Uani 0.02 1 d PDU B 2
C_178 C 0.67781(8) 0.72661(7) 0.18158(5) 0.064 Uani 1 1 d DU . .
O_178 O 0.65659(6) 0.71866(6) 0.18226(6) 0.096 Uani 1 1 d DU B .
N_179 N 0.68742(6) 0.71356(5) 0.17829(4) 0.052 Uani 1 1 d DU B .
H0_179 H 0.7028 0.7205 0.1776 0.062 Uiso 1 1 calc R . .
CA_179 C 0.67366(6) 0.68813(6) 0.17569(4) 0.048 Uani 1 1 d U . .
HA_179 H 0.6565 0.6827 0.1769 0.057 Uiso 1 1 calc R B .
CB_179 C 0.67820(7) 0.68168(7) 0.15832(4) 0.049 Uani 1 1 d U B .
HB1_179 H 0.6952 0.6873 0.1569 0.059 Uiso 1 1 calc R . .
HB2_179 H 0.6694 0.6644 0.1568 0.059 Uiso 1 1 calc R . .
OG_179 O 0.67063(6) 0.69256(6) 0.14617(3) 0.062 Uani 1 1 d U . .
HG_179 H 0.6777 0.6941 0.1370 0.093 Uiso 1 1 calc R B .
C_179 C 0.68128(6) 0.67699(6) 0.18958(4) 0.046 Uani 1 1 d U B .
O_179 O 0.70189(5) 0.68201(6) 0.19055(3) 0.062 Uani 1 1 d U . .
N_180 N 0.66468(5) 0.66309(5) 0.20042(3) 0.042 Uani 1 1 d U . .
H0_180 H 0.6498 0.6579 0.1979 0.050 Uiso 1 1 calc R B .
CA_180 C 0.67035(6) 0.65615(6) 0.21637(4) 0.042 Uani 1 1 d U B .
HA_180 H 0.6878 0.6650 0.2181 0.051 Uiso 1 1 calc R . .
CB_180 C 0.65839(7) 0.66170(7) 0.23077(4) 0.050 Uani 1 1 d U . .
HB1_180 H 0.6623 0.6567 0.2415 0.061 Uiso 1 1 calc R B .
HB2_180 H 0.6412 0.6522 0.2292 0.061 Uiso 1 1 calc R . .
CG_180 C 0.66533(8) 0.68782(7) 0.23226(5) 0.060 Uani 1 1 d U B .
HG_180 H 0.6612 0.6926 0.2214 0.072 Uiso 1 1 calc R . .
CD1_180 C 0.65098(12) 0.69071(11) 0.24619(8) 0.095 Uani 1 1 d U . .
HD1A_180 H 0.6343 0.6825 0.2430 0.142 Uiso 1 1 calc R B .
HD1B_180 H 0.6565 0.7075 0.2479 0.142 Uiso 1 1 calc R . .
HD1C_180 H 0.6529 0.6840 0.2567 0.142 Uiso 1 1 calc R . .
CD2_180 C 0.69101(10) 0.70344(9) 0.23501(8) 0.087 Uani 1 1 d U . .
HD2A_180 H 0.6996 0.7026 0.2252 0.130 Uiso 1 1 calc R B .
HD2B_180 H 0.6958 0.6983 0.2451 0.130 Uiso 1 1 calc R . .
HD2C_180 H 0.6944 0.7197 0.2366 0.130 Uiso 1 1 calc R . .
C_180 C 0.66167(5) 0.62991(6) 0.21655(4) 0.041 Uani 1 1 d U . .
O_180 O 0.64118(4) 0.61573(4) 0.21278(3) 0.047 Uani 1 1 d U B .
N_181 N 0.67718(5) 0.62379(5) 0.22193(3) 0.040 Uani 1 1 d U B .
H0_181 H 0.6915 0.6348 0.2246 0.048 Uiso 1 1 calc R . .
CA_181 C 0.67088(6) 0.59947(6) 0.22351(4) 0.039 Uani 1 1 d U . .
HA_181 H 0.6536 0.5899 0.2215 0.046 Uiso 1 1 calc R B .
CB_181 C 0.68283(6) 0.59186(6) 0.21005(4) 0.045 Uani 1 1 d U B .
HB1_181 H 0.6755 0.5745 0.2105 0.054 Uiso 1 1 calc R . .
HB2_181 H 0.6793 0.5959 0.1988 0.054 Uiso 1 1 calc R . .
CG_181 C 0.70918(6) 0.60236(6) 0.21138(4) 0.044 Uani 1 1 d U . .
CD1_181 C 0.71876(7) 0.59207(6) 0.22158(4) 0.049 Uani 1 1 d U B .
HD1_181 H 0.7087 0.5793 0.2286 0.059 Uiso 1 1 calc R . .
CD2_181 C 0.72427(7) 0.62169(7) 0.20159(4) 0.050 Uani 1 1 d U B .
HD2_181 H 0.7182 0.6295 0.1950 0.060 Uiso 1 1 calc R . .
CE1_181 C 0.74265(7) 0.60017(8) 0.22162(5) 0.057 Uani 1 1 d U . .
HE1_181 H 0.7489 0.5930 0.2287 0.069 Uiso 1 1 calc R B .
CE2_181 C 0.74829(7) 0.62946(7) 0.20157(5) 0.056 Uani 1 1 d U . .
HE2_181 H 0.7585 0.6424 0.1947 0.067 Uiso 1 1 calc R B .
CZ_181 C 0.75740(7) 0.61867(8) 0.21141(5) 0.060 Uani 1 1 d U B .
HZ_181 H 0.7738 0.6240 0.2112 0.072 Uiso 1 1 calc R . .
C_181 C 0.67517(5) 0.59394(6) 0.24137(4) 0.037 Uani 1 1 d U B .
O_181 O 0.69058(4) 0.60830(4) 0.25052(3) 0.042 Uani 1 1 d U . .
N_182 N 0.66028(5) 0.57163(5) 0.24598(3) 0.038 Uani 1 1 d U . .
H0_182 H 0.6485 0.5628 0.2392 0.045 Uiso 1 1 calc R B .
CA_182 C 0.66247(6) 0.56119(6) 0.26158(3) 0.038 Uani 1 1 d U B .
HA_182 H 0.6681 0.5730 0.2709 0.046 Uiso 1 1 calc R . .
CB_182 C 0.63842(6) 0.54044(6) 0.26585(4) 0.042 Uani 1 1 d U . .
HB1_182 H 0.6324 0.5301 0.2559 0.050 Uiso 1 1 calc R B .
HB2_182 H 0.6275 0.5465 0.2680 0.050 Uiso 1 1 calc R . .
CG_182 C 0.63756(7) 0.52553(7) 0.28100(4) 0.049 Uani 1 1 d U B .
HG1_182 H 0.6236 0.5097 0.2799 0.059 Uiso 1 1 calc R . .
HG2_182 H 0.6516 0.5237 0.2807 0.059 Uiso 1 1 calc R . .
CD_182 C 0.63663(7) 0.53569(7) 0.29795(4) 0.051 Uani 1 1 d U . .
OE1_182 O 0.64987(6) 0.55769(5) 0.30039(3) 0.068 Uani 1 1 d U B .
OE2_182 O 0.62276(5) 0.52201(5) 0.30878(3) 0.052 Uani 1 1 d U B .
C_182 C 0.68004(6) 0.55282(6) 0.25853(3) 0.038 Uani 1 1 d U . .
O_182 O 0.67762(4) 0.53940(4) 0.24669(2) 0.043 Uani 1 1 d U B .
N_183 N 0.69815(5) 0.56087(5) 0.26919(3) 0.042 Uani 1 1 d U B .
H0_183 H 0.6993 0.5705 0.2773 0.050 Uiso 1 1 calc R . .
CA_183 C 0.71603(6) 0.55412(6) 0.26767(4) 0.042 Uani 1 1 d U . .
HA_183 H 0.7243 0.5598 0.2566 0.051 Uiso 1 1 calc R B .
CB_183 C 0.73376(6) 0.56541(6) 0.28206(4) 0.046 Uani 1 1 d U B .
HB1_183 H 0.7251 0.5617 0.2929 0.055 Uiso 1 1 calc R . .
HB2_183 H 0.7441 0.5585 0.2824 0.055 Uiso 1 1 calc R . .
CG_183 C 0.74902(7) 0.59216(7) 0.28035(4) 0.053 Uani 1 1 d U . .
HG1_183 H 0.7595 0.5958 0.2705 0.063 Uiso 1 1 calc R B .
HG2_183 H 0.7387 0.5989 0.2782 0.063 Uiso 1 1 calc R . .
CD_183 C 0.76372(8) 0.60350(8) 0.29586(5) 0.066 Uani 1 1 d U B .
HD1_183 H 0.7744 0.6204 0.2936 0.079 Uiso 1 1 calc R . .
HD2_183 H 0.7532 0.6022 0.3053 0.079 Uiso 1 1 calc R . .
NE_183 N 0.77754(7) 0.59287(7) 0.30089(4) 0.065 Uani 1 1 d U . .
HE_183 H 0.7886 0.5944 0.2939 0.078 Uiso 1 1 calc R B .
CZ_183 C 0.77521(8) 0.58113(8) 0.31489(5) 0.066 Uani 1 1 d U B .
NH1_183 N 0.76044(8) 0.57825(9) 0.32677(5) 0.082 Uani 1 1 d U . .
HH1A_183 H 0.7512 0.5843 0.3257 0.098 Uiso 1 1 calc R B .
HH1B_183 H 0.7597 0.5702 0.3359 0.098 Uiso 1 1 calc R . .
NH2_183 N 0.78858(9) 0.57113(10) 0.31659(6) 0.089 Uani 1 1 d U . .
HH2A_183 H 0.7872 0.5628 0.3256 0.107 Uiso 1 1 calc R B .
HH2B_183 H 0.7987 0.5729 0.3087 0.107 Uiso 1 1 calc R . .
C_183 C 0.70526(6) 0.52773(6) 0.26879(4) 0.041 Uani 1 1 d U B .
O_183 O 0.68983(4) 0.51544(4) 0.27911(3) 0.049 Uani 1 1 d U . .
N_184 N 0.71483(5) 0.51865(5) 0.25842(3) 0.042 Uani 1 1 d U . .
H0_184 H 0.7268 0.5281 0.2520 0.050 Uiso 1 1 calc R B .
CA_184 C 0.70560(6) 0.49341(6) 0.25769(4) 0.040 Uani 1 1 d U B .
HA_184 H 0.6881 0.4854 0.2569 0.048 Uiso 1 1 calc R . .
CB_184 C 0.71500(6) 0.48755(6) 0.24177(4) 0.041 Uani 1 1 d U . .
HB1_184 H 0.7102 0.4933 0.2318 0.050 Uiso 1 1 calc R B .
HB2_184 H 0.7324 0.4963 0.2422 0.050 Uiso 1 1 calc R . .
CG_184 C 0.70673(6) 0.46163(6) 0.23922(4) 0.044 Uani 1 1 d U B .
HG_184 H 0.7123 0.4561 0.2490 0.053 Uiso 1 1 calc R . .
CD1_184 C 0.67991(7) 0.44647(7) 0.23823(4) 0.054 Uani 1 1 d U . .
HD1A_184 H 0.6755 0.4302 0.2357 0.081 Uiso 1 1 calc R B .
HD1B_184 H 0.6740 0.4525 0.2293 0.081 Uiso 1 1 calc R . .
HD1C_184 H 0.6730 0.4471 0.2490 0.081 Uiso 1 1 calc R . .
CD2_184 C 0.71787(8) 0.45875(8) 0.22319(4) 0.058 Uani 1 1 d U . .
HD2A_184 H 0.7143 0.4424 0.2222 0.087 Uiso 1 1 calc R B .
HD2B_184 H 0.7349 0.4692 0.2237 0.087 Uiso 1 1 calc R . .
HD2C_184 H 0.7115 0.4628 0.2134 0.087 Uiso 1 1 calc R . .
C_184 C 0.71201(6) 0.48395(6) 0.27307(3) 0.039 Uani 1 1 d U . .
O_184 O 0.69747(4) 0.46452(4) 0.27904(2) 0.042 Uani 1 1 d U B .
N_185 N 0.73378(5) 0.49679(5) 0.27914(3) 0.045 Uani 1 1 d U B .
H0_185 H 0.7433 0.5109 0.2751 0.054 Uiso 1 1 calc R . .
CA_185 C 0.74150(6) 0.48695(7) 0.29274(4) 0.049 Uani 1 1 d U . .
HA_185 H 0.7412 0.4727 0.2880 0.059 Uiso 1 1 calc R B .
CB_185 C 0.76722(7) 0.50425(9) 0.29751(5) 0.064 Uani 1 1 d U B .
HB1_185 H 0.7694 0.5202 0.2989 0.077 Uiso 1 1 calc R . .
HB2_185 H 0.7709 0.4995 0.3084 0.077 Uiso 1 1 calc R . .
CG_185 C 0.78381(9) 0.50467(11) 0.28408(7) 0.083 Uani 1 1 d U . .
HG1_185 H 0.7828 0.4891 0.2837 0.099 Uiso 1 1 calc R B .
HG2_185 H 0.7787 0.5074 0.2730 0.099 Uiso 1 1 calc R . .
CD_185 C 0.80831(10) 0.52280(16) 0.28688(7) 0.109 Uani 1 1 d U B .
OE1_185 O 0.81508(9) 0.53487(16) 0.29927(7) 0.190 Uani 1 1 d U . .
NE2_185 N 0.82408(9) 0.52589(13) 0.27424(6) 0.115 Uani 1 1 d U . .
HE2A_185 H 0.8390 0.5367 0.2753 0.138 Uiso 1 1 calc R B .
HE2B_185 H 0.8192 0.5171 0.2651 0.138 Uiso 1 1 calc R . .
C_185 C 0.72522(6) 0.47862(6) 0.30799(4) 0.045 Uani 1 1 d U B .
O_185 O 0.71924(4) 0.45897(5) 0.31386(3) 0.049 Uani 1 1 d U . .
N_186 N 0.71763(5) 0.49236(5) 0.31472(3) 0.046 Uani 1 1 d U . .
CD_186 C 0.72519(7) 0.51710(7) 0.31155(5) 0.053 Uani 1 1 d U B .
HD1_186 H 0.7256 0.5203 0.2993 0.064 Uiso 1 1 calc R . .
HD2_186 H 0.7409 0.5276 0.3164 0.064 Uiso 1 1 calc R . .
CA_186 C 0.70227(6) 0.48340(7) 0.32959(4) 0.047 Uani 1 1 d U B .
HA_186 H 0.7102 0.4790 0.3385 0.057 Uiso 1 1 calc R . .
CB_186 C 0.70043(8) 0.50472(7) 0.33557(4) 0.057 Uani 1 1 d U . .
HB1_186 H 0.6844 0.4997 0.3396 0.068 Uiso 1 1 calc R B .
HB2_186 H 0.7117 0.5130 0.3448 0.068 Uiso 1 1 calc R . .
CG_186 C 0.70620(9) 0.52022(8) 0.32048(5) 0.065 Uani 1 1 d U B .
HG1_186 H 0.7123 0.5368 0.3238 0.078 Uiso 1 1 calc R . .
HG2_186 H 0.6922 0.5151 0.3132 0.078 Uiso 1 1 calc R . .
C_186 C 0.67849(6) 0.46232(6) 0.32561(4) 0.042 Uani 1 1 d U . .
O_186 O 0.66697(4) 0.44862(4) 0.33696(3) 0.048 Uani 1 1 d U B .
N_187 N 0.67014(5) 0.45985(5) 0.30990(3) 0.041 Uani 1 1 d U B .
H0_187 H 0.6779 0.4708 0.3023 0.049 Uiso 1 1 calc R . .
CA_187 C 0.64806(6) 0.43886(6) 0.30535(4) 0.041 Uani 1 1 d U . .
HA_187 H 0.6358 0.4369 0.3137 0.049 Uiso 1 1 calc R B .
CB_187 C 0.63952(6) 0.44079(6) 0.28765(4) 0.042 Uani 1 1 d U B .
HB_187 H 0.6504 0.4401 0.2792 0.050 Uiso 1 1 calc R . .
CG2_187 C 0.61506(7) 0.41971(7) 0.28470(4) 0.050 Uani 1 1 d U . .
HG2A_187 H 0.6158 0.4052 0.2855 0.075 Uiso 1 1 calc R B .
HG2B_187 H 0.6095 0.4209 0.2735 0.075 Uiso 1 1 calc R . .
HG2C_187 H 0.6042 0.4196 0.2932 0.075 Uiso 1 1 calc R . .
CG1_187 C 0.63998(6) 0.46419(7) 0.28525(4) 0.046 Uani 1 1 d U . .
HG1A_187 H 0.6297 0.4655 0.2938 0.055 Uiso 1 1 calc R B .
HG1B_187 H 0.6562 0.4773 0.2871 0.055 Uiso 1 1 calc R . .
CD1_187 C 0.63181(7) 0.46660(8) 0.26768(4) 0.055 Uani 1 1 d U B .
HD1A_187 H 0.6351 0.4828 0.2660 0.082 Uiso 1 1 calc R . .
HD1B_187 H 0.6149 0.4558 0.2666 0.082 Uiso 1 1 calc R . .
HD1C_187 H 0.6402 0.4628 0.2592 0.082 Uiso 1 1 calc R . .
C_187 C 0.65085(6) 0.41718(6) 0.30632(3) 0.039 Uani 1 1 d U B .
O_187 O 0.63621(4) 0.39868(4) 0.31303(3) 0.046 Uani 1 1 d U . .
N_188 N 0.67024(5) 0.41935(5) 0.29878(3) 0.038 Uani 1 1 d U . .
H0_188 H 0.6803 0.4327 0.2940 0.045 Uiso 1 1 calc R B .
CA_188 C 0.67463(6) 0.39983(6) 0.29849(3) 0.039 Uani 1 1 d U B .
HA_188 H 0.6610 0.3863 0.2927 0.046 Uiso 1 1 calc R . .
CB_188 C 0.69684(6) 0.40581(6) 0.28856(4) 0.042 Uani 1 1 d U . .
HB1_188 H 0.6996 0.3923 0.2894 0.050 Uiso 1 1 calc R B .
HB2_188 H 0.7103 0.4195 0.2940 0.050 Uiso 1 1 calc R . .
CG_188 C 0.69638(7) 0.41156(6) 0.26975(4) 0.045 Uani 1 1 d U B .
HG_188 H 0.6935 0.4251 0.2689 0.055 Uiso 1 1 calc R . .
CD1_188 C 0.72035(8) 0.41887(9) 0.26188(5) 0.062 Uani 1 1 d U . .
HD1A_188 H 0.7325 0.4331 0.2675 0.093 Uiso 1 1 calc R B .
HD1B_188 H 0.7200 0.4221 0.2499 0.093 Uiso 1 1 calc R . .
HD1C_188 H 0.7239 0.4061 0.2632 0.093 Uiso 1 1 calc R . .
CD2_188 C 0.67699(9) 0.39081(8) 0.26015(4) 0.065 Uani 1 1 d U . .
HD2A_188 H 0.6616 0.3881 0.2639 0.097 Uiso 1 1 calc R B .
HD2B_188 H 0.6782 0.3767 0.2623 0.097 Uiso 1 1 calc R . .
HD2C_188 H 0.6787 0.3943 0.2481 0.097 Uiso 1 1 calc R . .
C_188 C 0.67614(6) 0.39202(6) 0.31638(4) 0.038 Uani 1 1 d U . .
O_188 O 0.66555(4) 0.37105(4) 0.32032(2) 0.045 Uani 1 1 d U B .
N_189 N 0.68996(5) 0.40879(5) 0.32740(3) 0.039 Uani 1 1 d U B .
H0_189 H 0.6976 0.4237 0.3245 0.046 Uiso 1 1 calc R . .
CA_189 C 0.69183(6) 0.40144(6) 0.34438(3) 0.042 Uani 1 1 d U . .
HA_189 H 0.6939 0.3874 0.3432 0.051 Uiso 1 1 calc R B .
CB_189 C 0.71332(6) 0.42024(7) 0.35345(4) 0.048 Uani 1 1 d U B .
HB1_189 H 0.7139 0.4148 0.3650 0.057 Uiso 1 1 calc R . .
HB2_189 H 0.7277 0.4231 0.3474 0.057 Uiso 1 1 calc R . .
OG_189 O 0.71266(5) 0.44144(5) 0.35436(3) 0.054 Uani 1 1 d U . .
HG_189 H 0.7258 0.4527 0.3515 0.080 Uiso 1 1 calc R B .
C_189 C 0.66939(6) 0.39356(6) 0.35449(3) 0.042 Uani 1 1 d U B .
O_189 O 0.66285(5) 0.37680(5) 0.36440(3) 0.053 Uani 1 1 d U . .
N_190 N 0.65732(5) 0.40470(5) 0.35249(3) 0.042 Uani 1 1 d DU . .
H0_190 H 0.6614 0.4162 0.3452 0.051 Uiso 1 1 calc R B 1
CA_190 C 0.63685(11) 0.39646(12) 0.36332(6) 0.043 Uani 0.59 1 d PDU B 1
HA_190 H 0.6419 0.3979 0.3754 0.052 Uiso 0.59 1 calc PR B 1
CA_190 C 0.63414(15) 0.39795(17) 0.36024(9) 0.045 Uani 0.41 1 d PDU B 2
HA1_190 H 0.6370 0.4026 0.3724 0.055 Uiso 0.41 1 calc PR B 2
CB_190 C 0.62490(11) 0.41114(12) 0.36043(8) 0.047 Uani 0.59 1 d PDU B 1
HB1_190 H 0.6360 0.4278 0.3633 0.057 Uiso 0.59 1 calc PR B 1
HB2_190 H 0.6207 0.4104 0.3484 0.057 Uiso 0.59 1 calc PR B 1
CB_190 C 0.62260(15) 0.41142(16) 0.35204(13) 0.050 Uani 0.41 1 d PDU B 2
HB3_190 H 0.6339 0.4285 0.3526 0.060 Uiso 0.41 1 calc PR B 2
HB4_190 H 0.6196 0.4070 0.3400 0.060 Uiso 0.41 1 calc PR B 2
CG_190 C 0.60287(11) 0.40228(12) 0.37109(7) 0.052 Uani 0.59 1 d PDU B 1
HG1_190 H 0.5909 0.3866 0.3668 0.062 Uiso 0.59 1 calc PR B 1
HG2_190 H 0.6067 0.4002 0.3828 0.062 Uiso 0.59 1 calc PR B 1
CG_190 C 0.59967(16) 0.40651(18) 0.36026(11) 0.056 Uani 0.41 1 d PDU B 2
HG3_190 H 0.5897 0.4081 0.3516 0.068 Uiso 0.41 1 calc PR B 2
HG4_190 H 0.5913 0.3900 0.3642 0.068 Uiso 0.41 1 calc PR B 2
CD_190 C 0.59221(15) 0.41756(16) 0.37148(9) 0.072 Uani 0.59 1 d PDU B 1
CD_190 C 0.60218(18) 0.42216(17) 0.37488(11) 0.059 Uani 0.41 1 d PDU B 2
OE1_190 O 0.60146(12) 0.43703(11) 0.36506(8) 0.079 Uani 0.59 1 d PDU B 1
OE1_190 O 0.61288(18) 0.44357(13) 0.37273(10) 0.076 Uani 0.41 1 d PDU B 2
NE2_190 N 0.57168(17) 0.40846(19) 0.37937(14) 0.127 Uani 0.59 1 d PDU B 1
HE2A_190 H 0.5643 0.4165 0.3801 0.152 Uiso 0.59 1 calc PR B 1
HE2B_190 H 0.5654 0.3944 0.3839 0.152 Uiso 0.59 1 calc PR B 1
NE2_190 N 0.5924(2) 0.4120(2) 0.38933(11) 0.088 Uani 0.41 1 d PDU B 2
HE2C_190 H 0.5933 0.4206 0.3981 0.105 Uiso 0.41 1 calc PR B 2
HE2D_190 H 0.5849 0.3965 0.3902 0.105 Uiso 0.41 1 calc PR B 2
C_190 C 0.61883(6) 0.37109(6) 0.35962(4) 0.046 Uani 1 1 d DU . .
O_190 O 0.60735(5) 0.35872(5) 0.37163(3) 0.066 Uani 1 1 d DU B .
N_191 N 0.61657(5) 0.36272(5) 0.34388(3) 0.041 Uani 1 1 d DU B .
H0_191 H 0.6262 0.3718 0.3360 0.049 Uiso 1 1 calc R . .
CA_191 C 0.59847(6) 0.33903(6) 0.33970(4) 0.045 Uani 1 1 d U . .
HA_191 H 0.5879 0.3326 0.3497 0.053 Uiso 1 1 calc R B .
CB_191 C 0.58346(7) 0.33961(7) 0.32512(4) 0.052 Uani 1 1 d U B .
HB1_191 H 0.5936 0.3470 0.3152 0.062 Uiso 1 1 calc R . .
HB2_191 H 0.5715 0.3233 0.3220 0.062 Uiso 1 1 calc R . .
CG_191 C 0.57127(6) 0.35307(7) 0.32971(4) 0.052 Uani 1 1 d U . .
CD1_191 C 0.57368(7) 0.37177(8) 0.31971(5) 0.059 Uani 1 1 d U B .
HD1_191 H 0.5836 0.3761 0.3101 0.071 Uiso 1 1 calc R . .
CE1_191 C 0.56224(8) 0.38404(8) 0.32335(6) 0.069 Uani 1 1 d U . .
HE1_191 H 0.5640 0.3965 0.3162 0.082 Uiso 1 1 calc R B .
CD2_191 C 0.55724(7) 0.34771(8) 0.34385(5) 0.057 Uani 1 1 d U B .
HD2_191 H 0.5554 0.3353 0.3509 0.069 Uiso 1 1 calc R . .
CE2_191 C 0.54582(8) 0.35979(9) 0.34802(6) 0.067 Uani 1 1 d U . .
HE2_191 H 0.5365 0.3558 0.3579 0.080 Uiso 1 1 calc R B .
CZ_191 C 0.54798(8) 0.37787(9) 0.33769(6) 0.069 Uani 1 1 d U B .
OH_191 O 0.53632(7) 0.38980(7) 0.34092(5) 0.089 Uani 1 1 d U . .
HH_191 H 0.5285 0.3846 0.3498 0.134 Uiso 1 1 calc R B .
C_191 C 0.60816(6) 0.32265(6) 0.33611(4) 0.045 Uani 1 1 d U B .
O_191 O 0.59499(5) 0.30244(5) 0.33122(3) 0.055 Uani 1 1 d U . .
N_192 N 0.63104(5) 0.33062(5) 0.33916(3) 0.042 Uani 1 1 d U . .
H0_192 H 0.6401 0.3451 0.3427 0.050 Uiso 1 1 calc R B .
CA_192 C 0.64095(7) 0.31547(7) 0.33668(4) 0.047 Uani 1 1 d U B .
HA1_192 H 0.6317 0.3009 0.3433 0.057 Uiso 1 1 calc R . .
HA2_192 H 0.6572 0.3235 0.3412 0.057 Uiso 1 1 calc R . .
C_192 C 0.64154(6) 0.30884(6) 0.31855(4) 0.043 Uani 1 1 d U . .
O_192 O 0.63922(5) 0.28945(5) 0.31509(3) 0.056 Uani 1 1 d U B .
N_193 N 0.64481(5) 0.32471(5) 0.30697(3) 0.041 Uani 1 1 d U B .
H0_193 H 0.6483 0.3389 0.3102 0.049 Uiso 1 1 calc R . .
CA_193 C 0.64273(6) 0.31944(6) 0.28894(3) 0.040 Uani 1 1 d U . .
HA_193 H 0.6324 0.3021 0.2872 0.048 Uiso 1 1 calc R B .
CB_193 C 0.63193(6) 0.33264(6) 0.28021(3) 0.043 Uani 1 1 d U B .
HB1_193 H 0.6434 0.3497 0.2806 0.051 Uiso 1 1 calc R . .
HB2_193 H 0.6293 0.3280 0.2682 0.051 Uiso 1 1 calc R . .
CG_193 C 0.60878(7) 0.32841(7) 0.28776(4) 0.048 Uani 1 1 d U . .
HG_193 H 0.6115 0.3323 0.3000 0.057 Uiso 1 1 calc R B .
CD1_193 C 0.60163(8) 0.34510(7) 0.27982(4) 0.054 Uani 1 1 d U B .
HD1A_193 H 0.6139 0.3614 0.2819 0.081 Uiso 1 1 calc R . .
HD1B_193 H 0.5868 0.3423 0.2848 0.081 Uiso 1 1 calc R . .
HD1C_193 H 0.5996 0.3423 0.2677 0.081 Uiso 1 1 calc R . .
CD2_193 C 0.58961(7) 0.30315(8) 0.28629(5) 0.062 Uani 1 1 d U B .
HD2A_193 H 0.5752 0.3012 0.2915 0.093 Uiso 1 1 calc R . .
HD2B_193 H 0.5945 0.2931 0.2921 0.093 Uiso 1 1 calc R . .
HD2C_193 H 0.5867 0.2987 0.2744 0.093 Uiso 1 1 calc R . .
C_193 C 0.66690(6) 0.32761(6) 0.28114(4) 0.043 Uani 1 1 d U B .
O_193 O 0.68418(4) 0.34563(5) 0.28590(3) 0.054 Uani 1 1 d U . .
N_194 N 0.66668(5) 0.31390(5) 0.26850(3) 0.046 Uani 1 1 d U . .
H0_194 H 0.6536 0.3006 0.2664 0.055 Uiso 1 1 calc R B .
CA_194 C 0.68720(6) 0.32007(7) 0.25809(4) 0.050 Uani 1 1 d DU B .
HA_194 H 0.7009 0.3346 0.2627 0.059 Uiso 1 1 calc R . .
CB_194 C 0.69322(8) 0.30063(9) 0.25796(5) 0.063 Uani 1 1 d U . .
HB1_194 H 0.6788 0.2854 0.2558 0.076 Uiso 1 1 calc R B .
HB2_194 H 0.7045 0.3035 0.2488 0.076 Uiso 1 1 calc R . .
OG_194 O 0.70321(7) 0.29980(9) 0.27371(4) 0.095 Uani 1 1 d U B .
HG_194 H 0.6924 0.2916 0.2805 0.142 Uiso 1 1 calc R . .
C_194 C 0.68246(6) 0.32509(6) 0.24023(4) 0.045 Uani 1 1 d DU . .
O_194 O 0.66377(4) 0.31143(5) 0.23291(3) 0.054 Uani 1 1 d DU B .
N_195 N 0.69959(12) 0.34430(13) 0.23360(7) 0.052 Uani 0.74 1 d PDU B 1
H0_195 H 0.7125 0.3528 0.2395 0.062 Uiso 0.74 1 calc PR B 1
N_195 N 0.6986(3) 0.3448(3) 0.2322(2) 0.049 Uani 0.26 1 d PDU B 2
H0A_195 H 0.7108 0.3556 0.2378 0.058 Uiso 0.26 1 calc PR B 2
CA_195 C 0.69780(11) 0.35191(10) 0.21659(7) 0.049 Uani 0.74 1 d PDU B 1
HA_195 H 0.6822 0.3509 0.2151 0.058 Uiso 0.74 1 calc PR B 1
CA_195 C 0.6962(3) 0.3483(3) 0.21455(18) 0.061 Uani 0.26 1 d PDU B 2
HA1_195 H 0.6804 0.3466 0.2126 0.073 Uiso 0.26 1 calc PR B 2
CB_195 C 0.71754(8) 0.37757(9) 0.21516(5) 0.045 Uani 0.74 1 d PDU B 1
HB1_195 H 0.7164 0.3865 0.2248 0.054 Uiso 0.74 1 calc PR B 1
HB2_195 H 0.7328 0.3781 0.2160 0.054 Uiso 0.74 1 calc PR B 1
CB_195 C 0.7150(3) 0.3712(2) 0.20611(19) 0.059 Uani 0.26 1 d PDU B 2
HB3_195 H 0.7308 0.3738 0.2092 0.071 Uiso 0.26 1 calc PR B 2
HB4_195 H 0.7134 0.3692 0.1937 0.071 Uiso 0.26 1 calc PR B 2
CG_195 C 0.71718(7) 0.38987(8) 0.19887(5) 0.040 Uani 0.74 1 d PDU B 1
HG_195 H 0.7169 0.3801 0.1891 0.048 Uiso 0.74 1 calc PR B 1
CG_195 C 0.7139(2) 0.3927(2) 0.21077(14) 0.053 Uani 0.26 1 d PDU B 2
HG1_195 H 0.7132 0.3934 0.2233 0.064 Uiso 0.26 1 calc PR B 2
CD1_195 C 0.69582(9) 0.39296(9) 0.19779(6) 0.047 Uani 0.74 1 d PDU B 1
CD1_195 C 0.7364(2) 0.4148(3) 0.2047(2) 0.063 Uani 0.26 1 d PDU B 2
CD2_195 C 0.73991(9) 0.41365(8) 0.19808(6) 0.047 Uani 0.74 1 d PDU B 1
CD2_195 C 0.6919(2) 0.3915(3) 0.2035(2) 0.063 Uani 0.26 1 d PDU B 2
C_195 C 0.70040(11) 0.33639(10) 0.20383(7) 0.054 Uani 0.74 1 d PDU B 1
C_195 C 0.6986(2) 0.3304(2) 0.20380(14) 0.054 Uani 0.26 1 d PDU B 2
O_195 O 0.71666(8) 0.33219(9) 0.20511(5) 0.070 Uani 0.74 1 d PDU B 1
O_195 O 0.7112(3) 0.3223(3) 0.20601(16) 0.093 Uani 0.26 1 d PDU B 2
N_196 N 0.68497(6) 0.32724(7) 0.19076(3) 0.057 Uani 1 1 d DU . .
H0_196 H 0.6729 0.3296 0.1906 0.068 Uiso 1 1 calc R B 1
CA_196 C 0.68719(8) 0.31382(8) 0.17694(4) 0.062 Uani 1 1 d DU B .
HA_196 H 0.6926 0.3031 0.1815 0.074 Uiso 1 1 calc R . .
CB_196 C 0.66368(8) 0.29929(8) 0.16824(5) 0.065 Uani 1 1 d U . .
HB_196 H 0.6580 0.3101 0.1644 0.078 Uiso 1 1 calc R B .
CG1_196 C 0.66565(12) 0.28647(12) 0.15290(6) 0.096 Uani 1 1 d U B .
HG1A_196 H 0.6762 0.2980 0.1446 0.144 Uiso 1 1 calc R . .
HG1B_196 H 0.6501 0.2768 0.1479 0.144 Uiso 1 1 calc R . .
HG1C_196 H 0.6720 0.2764 0.1563 0.144 Uiso 1 1 calc R . .
CG2_196 C 0.64585(10) 0.28166(9) 0.18067(6) 0.073 Uani 1 1 d U B .
HG2A_196 H 0.6433 0.2901 0.1898 0.109 Uiso 1 1 calc R . .
HG2B_196 H 0.6519 0.2719 0.1853 0.109 Uiso 1 1 calc R . .
HG2C_196 H 0.6310 0.2716 0.1749 0.109 Uiso 1 1 calc R . .
C_196 C 0.70588(7) 0.33161(8) 0.16495(4) 0.056 Uani 1 1 d U . .
O_196 O 0.70392(5) 0.34754(5) 0.15851(3) 0.058 Uani 1 1 d U B .
N_197 N 0.72430(7) 0.32859(8) 0.16190(4) 0.068 Uani 1 1 d U B .
H0_197 H 0.7242 0.3160 0.1659 0.081 Uiso 1 1 calc R . .
CA_197 C 0.74453(8) 0.34566(9) 0.15211(5) 0.064 Uani 1 1 d U . .
HA_197 H 0.7405 0.3571 0.1470 0.077 Uiso 1 1 calc R B .
CB_197 C 0.76667(10) 0.35944(13) 0.16302(6) 0.091 Uani 1 1 d U B .
HB_197 H 0.7791 0.3717 0.1557 0.110 Uiso 1 1 calc R . .
OG1_197 O 0.77480(11) 0.34435(14) 0.16817(6) 0.142 Uani 1 1 d U . .
HG1_197 H 0.7807 0.3412 0.1599 0.213 Uiso 1 1 calc R B .
CG2_197 C 0.76309(11) 0.37199(14) 0.17751(6) 0.101 Uani 1 1 d U . .
HG2A_197 H 0.7782 0.3822 0.1830 0.151 Uiso 1 1 calc R B .
HG2B_197 H 0.7522 0.3604 0.1856 0.151 Uiso 1 1 calc R . .
HG2C_197 H 0.7565 0.3815 0.1734 0.151 Uiso 1 1 calc R . .
C_197 C 0.74968(8) 0.33345(9) 0.13789(5) 0.068 Uani 1 1 d U B .
O_197 O 0.74174(8) 0.31211(7) 0.13769(5) 0.100 Uani 1 1 d U . .
N_198 N 0.76319(7) 0.34767(7) 0.12592(4) 0.063 Uani 1 1 d U . .
H0_198 H 0.7678 0.3627 0.1268 0.075 Uiso 1 1 calc R B .
CA_198 C 0.77079(9) 0.33988(9) 0.11143(6) 0.068 Uani 1 1 d U B .
HA1_198 H 0.7600 0.3373 0.1019 0.082 Uiso 1 1 calc R . .
HA2_198 H 0.7697 0.3246 0.1141 0.082 Uiso 1 1 calc R . .
C_198 C 0.79602(8) 0.35739(9) 0.10602(5) 0.067 Uani 1 1 d U . .
OT1_198 O 0.80197(6) 0.35390(8) 0.09170(4) 0.088 Uani 1 1 d U B .
OT2_198 O 0.80877(7) 0.37286(9) 0.11570(5) 0.098 Uani 1 1 d U B .
S_200 S 0.69948(7) 0.25033(7) 0.05041(4) 0.071 Uani 0.31 1 d PDU . .
O1_200 O 0.6822(2) 0.22529(16) 0.05212(12) 0.076 Uani 0.31 1 d PDU . .
O2_200 O 0.7215(2) 0.2553(3) 0.05848(14) 0.103 Uani 0.31 1 d PDU . .
O3_200 O 0.70401(16) 0.25697(16) 0.03278(9) 0.065 Uani 0.31 1 d PDU . .
O4_200 O 0.69100(19) 0.26495(16) 0.05903(10) 0.068 Uani 0.31 1 d PDU . .
S_201 S 0.76668(2) 0.53875(3) 0.359513(15) 0.059 Uani 0.76 1 d PDU . .
O1_201 O 0.77662(8) 0.54182(9) 0.37689(4) 0.076 Uani 0.76 1 d PDU . .
O2_201 O 0.75637(8) 0.55380(9) 0.35761(5) 0.075 Uani 0.76 1 d PDU . .
O3_201 O 0.78455(9) 0.54493(9) 0.34669(5) 0.082 Uani 0.76 1 d PDU . .
O4_201 O 0.74759(9) 0.51393(9) 0.35835(8) 0.099 Uani 0.76 1 d PDU . .
S_202 S 0.46888(4) 0.53922(4) 0.17474(2) 0.087 Uani 0.76 1 d PDU Q 1
S_202 S 0.47012(12) 0.54462(12) 0.17886(7) 0.039 Uani 0.13 1 d PDU R 2
O1_202 O 0.48903(7) 0.54141(9) 0.16569(5) 0.073 Uani 0.76 1 d PDU Q 1
O1_202 O 0.4737(3) 0.5672(3) 0.17166(16) 0.042 Uani 0.13 1 d PDU R 2
O2_202 O 0.46494(8) 0.52451(10) 0.18985(5) 0.086 Uani 0.76 1 d PDU Q 1
O2_202 O 0.4803(4) 0.5487(4) 0.19493(16) 0.057 Uani 0.13 1 d PDU R 2
O3_202 O 0.44842(9) 0.52746(15) 0.16444(8) 0.127 Uani 0.76 1 d PDU Q 1
O3_202 O 0.4805(4) 0.5351(5) 0.1673(2) 0.067 Uani 0.13 1 d PDU R 2
O4_202 O 0.4748(2) 0.56320(14) 0.18043(17) 0.206 Uani 0.76 1 d PDU Q 1
O4_202 O 0.4448(2) 0.5274(3) 0.1776(3) 0.058 Uani 0.13 1 d PDU R 2
S_203 S 0.40659(13) 0.40947(14) 0.37239(8) 0.122 Uani 0.28 1 d PDU S 1
S_203 S 0.37915(12) 0.36387(15) 0.35424(7) 0.123 Uani 0.29 1 d PDU T 2
O1_203 O 0.4144(4) 0.3964(4) 0.3606(2) 0.137 Uani 0.28 1 d PDU S 1
O1_203 O 0.3897(2) 0.3612(2) 0.33885(13) 0.082 Uani 0.29 1 d PDU T 2
O2_203 O 0.3909(4) 0.3927(4) 0.3842(2) 0.165 Uani 0.28 1 d PDU S 1
O2_203 O 0.3542(3) 0.3455(6) 0.3545(3) 0.323 Uani 0.29 1 d PDU T 2
O3_203 O 0.3956(4) 0.4195(4) 0.3624(2) 0.151 Uani 0.28 1 d PDU S 1
O3_203 O 0.3776(6) 0.3850(5) 0.3551(2) 0.226 Uani 0.29 1 d PDU T 2
O4_203 O 0.4273(3) 0.4274(3) 0.3805(2) 0.147 Uani 0.28 1 d PDU S 1
O4_203 O 0.3913(6) 0.3612(7) 0.3686(2) 0.238 Uani 0.29 1 d PDU T 2
S_204 S 0.54683(10) 0.64639(11) 0.41065(6) 0.095 Uani 0.27 1 d PDU . .
O1_204 O 0.5338(3) 0.6465(4) 0.39656(14) 0.129 Uani 0.27 1 d PDU . .
O2_204 O 0.5670(4) 0.6702(3) 0.4136(2) 0.174 Uani 0.27 1 d PDU . .
O3_204 O 0.5316(3) 0.6396(3) 0.42567(15) 0.112 Uani 0.27 1 d PDU . .
O4_204 O 0.5569(3) 0.6308(3) 0.40856(17) 0.111 Uani 0.27 1 d PDU . .
S_205 S 0.67322(19) 0.7501(3) 0.38494(18) 0.239 Uani 0.29 1 d PDU . .
O1_205 O 0.6809(4) 0.7341(5) 0.3794(2) 0.231 Uani 0.29 1 d PDU . .
O2_205 O 0.6877(4) 0.7634(6) 0.3989(3) 0.276 Uani 0.29 1 d PDU . .
O3_205 O 0.6771(5) 0.7655(5) 0.3700(3) 0.258 Uani 0.29 1 d PDU . .
O4_205 O 0.6481(3) 0.7375(7) 0.3895(5) 0.297 Uani 0.29 1 d PDU . .
S_206 S 0.5266(2) 0.80618(19) 0.0949(2) 0.186 Uani 0.28 1 d PDU U 1
S_206 S 0.5328(4) 0.8107(3) 0.0884(3) 0.178 Uani 0.14 1 d PDU V 2
O1_206 O 0.5075(4) 0.8109(5) 0.0991(6) 0.287 Uani 0.28 1 d PDU U 1
O1_206 O 0.5140(7) 0.8088(7) 0.0773(7) 0.219 Uani 0.14 1 d PDU V 2
O2_206 O 0.5487(4) 0.8282(4) 0.0933(5) 0.248 Uani 0.28 1 d PDU U 1
O2_206 O 0.5558(5) 0.8279(7) 0.0815(5) 0.210 Uani 0.14 1 d PDU V 2
O3_206 O 0.5198(6) 0.7938(7) 0.0785(3) 0.285 Uani 0.28 1 d PDU U 1
O3_206 O 0.5311(5) 0.7880(4) 0.0903(4) 0.100 Uani 0.14 1 d PDU V 2
O4_206 O 0.5284(4) 0.7905(3) 0.1068(3) 0.147 Uani 0.28 1 d PDU U 1
O4_206 O 0.5310(9) 0.8199(8) 0.1048(5) 0.238 Uani 0.14 1 d PDU V 2
S_207 S 0.23060(10) 0.20999(13) 0.20394(10) 0.133 Uani 0.30 1 d PDU . .
O1_207 O 0.2100(3) 0.2120(5) 0.2059(5) 0.235 Uani 0.30 1 d PDU . .
O2_207 O 0.2477(3) 0.2288(3) 0.1932(2) 0.137 Uani 0.30 1 d PDU . .
O3_207 O 0.2244(6) 0.1876(3) 0.1960(4) 0.278 Uani 0.30 1 d PDU . .
O4_207 O 0.2404(3) 0.2112(6) 0.2206(2) 0.190 Uani 0.30 1 d PDU . .
S_208 S 0.9185(2) 0.7253(3) 0.27629(11) 0.285 Uani 0.48 1 d PDU . .
O1_208 O 0.9414(3) 0.7282(5) 0.2783(3) 0.395 Uani 0.48 1 d PDU . .
O2_208 O 0.9136(5) 0.7383(4) 0.28907(18) 0.423 Uani 0.48 1 d PDU . .
O3_208 O 0.9141(3) 0.7331(4) 0.26114(11) 0.225 Uani 0.48 1 d PDU . .
O4_208 O 0.9008(3) 0.6994(3) 0.2794(3) 0.273 Uani 0.48 1 d PDU . .
S_209 S 0.3968(5) 0.4806(5) 0.0202(2) 0.239 Uani 0.19 1 d PDU W 1
S_209 S 0.4073(6) 0.5197(7) 0.0271(4) 0.457 Uani 0.23 1 d PDU X 2
O1_209 O 0.4216(6) 0.4917(9) 0.0248(5) 0.259 Uani 0.19 1 d PDU W 1
O1_209 O 0.4229(9) 0.5350(10) 0.0405(6) 0.340 Uani 0.23 1 d PDU X 2
O2_209 O 0.3868(11) 0.4563(6) 0.0150(6) 0.303 Uani 0.19 1 d PDU W 1
O2_209 O 0.4202(9) 0.5136(8) 0.0151(4) 0.300 Uani 0.23 1 d PDU X 2
O3_209 O 0.3956(8) 0.4935(8) 0.0054(3) 0.192 Uani 0.19 1 d PDU W 1
O3_209 O 0.3967(12) 0.5315(11) 0.0183(5) 0.366 Uani 0.23 1 d PDU X 2
O4_209 O 0.3838(9) 0.4826(8) 0.0346(4) 0.251 Uani 0.19 1 d PDU W 1
O4_209 O 0.3896(6) 0.4976(7) 0.0351(6) 0.300 Uani 0.23 1 d PDU X 2
CX1_210 C 0.51109(11) 0.58200(12) 0.23653(8) 0.065 Uani 0.70 1 d PDU Y 1
OX1_210 O 0.52487(9) 0.59314(11) 0.22236(6) 0.086 Uani 0.70 1 d PDU Y 1
CX2_210 C 0.49111(12) 0.58683(14) 0.23667(8) 0.073 Uani 0.70 1 d PDU Y 1
OX2_210 O 0.47787(10) 0.57868(17) 0.22166(6) 0.124 Uani 0.70 1 d PDU Y 1
CX3_210 C 0.47478(12) 0.57411(13) 0.25114(8) 0.069 Uani 0.70 1 d PDU Y 1
OX3_210 O 0.45666(10) 0.57969(11) 0.25193(7) 0.093 Uani 0.70 1 d PDU Y 1
S_211 S 0.62027(19) 0.82399(17) 0.17633(14) 0.134 Uani 0.23 1 d PDU . .
O1_211 O 0.6396(5) 0.8353(6) 0.1631(3) 0.191 Uani 0.23 1 d PDU . .
O2_211 O 0.6312(5) 0.8147(4) 0.1872(3) 0.154 Uani 0.23 1 d PDU . .
O3_211 O 0.6165(6) 0.8414(4) 0.1833(4) 0.175 Uani 0.23 1 d PDU . .
O4_211 O 0.5993(4) 0.8062(6) 0.1678(4) 0.207 Uani 0.23 1 d PDU . .
CX1_212 C 0.7913(3) 0.4524(3) 0.02395(13) 0.121 Uani 0.57 1 d PDU . .
OX1_212 O 0.79052(8) 0.46052(10) 0.04025(6) 0.067 Uani 0.57 1 d PDU . .
CX2_212 C 0.7994(4) 0.4376(3) 0.02086(12) 0.142 Uani 0.57 1 d PDU . .
OX2_212 O 0.80281(10) 0.42756(10) 0.03507(6) 0.068 Uani 0.57 1 d PDU . .
CX3_212 C 0.8007(2) 0.4274(2) 0.00449(11) 0.097 Uani 0.57 1 d PDU . .
OX3_212 O 0.8242(3) 0.4443(4) 0.0003(3) 0.316 Uani 0.57 1 d PDU . .
O_300 O 0.4199 0.2753 0.0338 0.169 Uani 0.70 1 d PU . .
O_300 O 0.4342 0.2731 0.0229 0.221 Uani 0.30 1 d PU Z 2
O_301 O 0.4633 0.3066 0.0464 0.128 Uani 1 1 d U . .
O_302 O 0.4491 0.3337 0.0627 0.095 Uani 1 1 d U . .
O_303 O 0.2923 0.2854 0.1129 0.114 Uani 0.80 1 d PU . .
O_304 O 0.2353 0.2300 0.0997 0.429 Uani 1 1 d U . .
O_305 O 0.2035 0.1877 0.1223 0.425 Uani 1 1 d U . .
O_306 O 0.3216 0.1136 0.1546 0.174 Uani 1 1 d U . .
O_307 O 0.3532 0.0979 0.1493 0.154 Uani 1 1 d U . .
O_308 O 0.3812 0.0626 0.1734 0.282 Uani 1 1 d U . .
O_309 O 0.4741 0.1445 0.2235 0.099 Uani 1 1 d U . .
O_310 O 0.5560 0.1770 0.1407 0.080 Uani 0.80 1 d PU A 1
O_310 O 0.5677 0.1652 0.1320 0.154 Uani 0.20 1 d PU B 2
O_313 O 0.7230 0.3786 0.0380 0.077 Uani 1 1 d U . .
O_314 O 0.7480 0.5771 -0.0099 0.193 Uani 0.70 1 d PU C 1
O_314 O 0.7679 0.5604 -0.0236 0.141 Uani 0.30 1 d PU D 2
O_315 O 0.6759 0.5457 -0.0144 0.094 Uani 1 1 d U . .
O_316 O 0.4882 0.5041 0.0168 0.235 Uani 0.60 1 d PU E 1
O_316 O 0.4672 0.4899 0.0225 0.225 Uani 0.40 1 d PU F 2
O_317 O 0.6128 0.4923 0.0143 0.094 Uani 1 1 d U . .
O_318 O 0.6001 0.4889 0.0472 0.076 Uani 1 1 d U . .
O_319 O 0.5549 0.4508 0.0493 0.118 Uani 1 1 d U . .
O_320 O 0.5583 0.3323 0.0206 0.113 Uani 0.50 1 d PU G 1
O_320 O 0.5467 0.3281 0.0107 0.265 Uani 0.50 1 d PU H 2
O_321 O 0.5751 0.3722 -0.0218 0.140 Uani 1 1 d U . .
O_322 O 0.6087 0.4026 0.0013 0.076 Uani 1 1 d U . .
O_323 O 0.6238 0.3553 -0.0509 0.065 Uani 1 1 d U . .
O_324 O 0.7182 0.6939 0.0614 0.105 Uani 0.80 1 d PU I 1
O_324 O 0.7067 0.6942 0.0568 0.078 Uani 0.20 1 d PU J 2
O_325 O 0.7754 0.7452 0.0722 0.282 Uani 1 1 d U . .
O_326 O 0.8166 0.7718 0.0826 0.151 Uani 0.50 1 d PU . .
O_327 O 0.8879 0.8371 0.2038 0.334 Uani 1 1 d U . .
O_328 O 0.8569 0.7853 0.2837 0.236 Uani 1 1 d U . .
O_329 O 0.8018 0.7875 0.3057 0.283 Uani 1 1 d U . .
O_330 O 0.7225 0.7736 0.3200 0.173 Uani 1 1 d U . .
O_331 O 0.7129 0.7033 0.3489 0.099 Uani 1 1 d U . .
O_332 O 0.7187 0.7074 0.3832 0.331 Uani 1 1 d U . .
O_333 O 0.7252 0.6635 0.3762 0.137 Uani 0.50 1 d PU . .
O_334 O 0.6854 0.5462 0.3597 0.193 Uani 1 1 d U . .
O_335 O 0.7171 0.5394 0.3771 0.063 Uani 0.75 1 d PU K 1
O_335 O 0.7256 0.5424 0.3746 0.148 Uani 0.25 1 d PU L 2
O_336 O 0.4957 0.4923 0.3848 0.128 Uani 1 1 d U . .
O_337 O 0.4763 0.5171 0.3999 0.207 Uani 1 1 d U . .
O_338 O 0.4296 0.5036 0.3878 0.324 Uani 1 1 d U . .
O_339 O 0.4741 0.6286 0.2544 0.108 Uani 1 1 d U . .
O_340 O 0.5178 0.6727 0.2465 0.298 Uani 0.50 1 d PU . .
O_341 O 0.6046 0.5351 0.1289 0.051 Uani 1 1 d U . .
O_342 O 0.7709 0.5416 0.2662 0.081 Uani 1 1 d U . .
O_343 O 0.7863 0.5284 0.2381 0.106 Uani 1 1 d U . .
O_344 O 0.7951 0.6292 0.2525 0.068 Uani 1 1 d U . .
O_345 O 0.8181 0.6331 0.2233 0.101 Uani 1 1 d U . .
O_346 O 0.8281 0.6426 0.3080 0.116 Uani 0.75 1 d PU . .
O_347 O 0.7995 0.6613 0.3161 0.159 Uani 1 1 d U . .
O_348 O 0.7672 0.6592 0.2930 0.060 Uani 1 1 d U . .
O_349 O 0.6978 0.5845 0.2993 0.067 Uani 1 1 d U . .
O_350 O 0.6487 0.5729 0.3317 0.079 Uani 1 1 d U . .
O_351 O 0.5713 0.7009 0.3942 0.188 Uani 1 1 d U . .
O_352 O 0.5735 0.7317 0.4178 0.128 Uani 1 1 d U . .
O_353 O 0.5497 0.7391 0.3672 0.108 Uani 1 1 d U . .
O_354 O 0.4896 0.6909 0.2879 0.114 Uani 1 1 d U . .
O_355 O 0.5868 0.8183 0.0849 0.168 Uani 0.50 1 d PU M 1
O_355 O 0.5922 0.8201 0.0610 0.293 Uani 0.50 1 d PU N 2
O_356 O 0.5747 0.7768 0.0601 0.226 Uani 1 1 d U . .
O_357 O 0.5279 0.7578 0.0657 0.168 Uani 1 1 d U . .
O_358 O 0.4517 0.7415 0.0551 0.321 Uani 1 1 d U . .
O_359 O 0.6317 0.2229 0.1660 0.323 Uani 1 1 d U . .
O_360 O 0.4905 0.7560 -0.0039 0.171 Uani 1 1 d U . .
O_361 O 0.6117 0.7809 -0.0083 0.408 Uani 1 1 d U . .
O_362 O 0.6847 0.7921 0.0191 0.206 Uani 1 1 d U . .
O_363 O 0.7015 0.8364 0.0288 0.292 Uani 1 1 d U . .
O_364 O 0.7736 0.8264 0.0459 0.185 Uani 0.50 1 d PU O 1
O_364 O 0.7831 0.8353 0.0378 0.334 Uani 0.50 1 d PU P 2
O_365 O 0.7727 0.7868 0.1744 0.189 Uani 1 1 d U . .
O_366 O 0.9412 0.8087 0.1384 0.319 Uani 1 1 d U . .
O_367 O 0.9757 0.7795 0.1551 0.240 Uani 1 1 d U . .
O_368 O 0.9660 0.7815 0.2342 0.209 Uani 1 1 d U . .
O_369 O 0.9726 0.6767 0.2368 0.236 Uani 1 1 d U . .
O_370 O 0.9181 0.5408 0.1858 0.065 Uani 1 1 d U . .
O_371 O 0.8781 0.4786 0.2028 0.131 Uani 1 1 d U . .
O_372 O 0.7784 0.4093 0.2319 0.108 Uani 1 1 d U . .
O_373 O 0.7438 0.3714 0.2502 0.071 Uani 1 1 d U . .
O_374 O 0.7606 0.4222 0.2937 0.089 Uani 1 1 d U . .
O_375 O 0.7517 0.4431 0.3192 0.116 Uani 1 1 d U . .
O_377 O 0.7928 0.4592 0.2747 0.131 Uani 0.70 1 d PU . .
O_378 O 0.8731 0.5573 0.2686 0.097 Uani 0.90 1 d PU Q 1
O_378 O 0.8890 0.5529 0.2755 0.073 Uani 0.10 1 d PU R 2
O_379 O 0.8480 0.7163 0.0734 0.202 Uani 0.50 1 d PU S 1
O_379 O 0.8373 0.6986 0.0702 0.140 Uani 0.50 1 d PU T 2
O_380 O 0.7585 0.7610 0.0437 0.155 Uani 0.40 1 d PU U 1
O_380 O 0.7632 0.7776 0.0398 0.254 Uani 0.30 1 d PU V 2
O_381 O 0.5896 0.7159 0.0170 0.217 Uani 1 1 d U . .
O_382 O 0.5875 0.7442 0.0684 0.092 Uani 1 1 d U . .
O_383 O 0.4477 0.5788 -0.0036 0.108 Uani 0.50 1 d PU W 1
O_383 O 0.4319 0.5692 0.0003 0.236 Uani 0.50 1 d PU X 2
O_384 O 0.3943 0.4533 0.2252 0.123 Uani 1 1 d U . .
O_385 O 0.3633 0.4051 0.2245 0.100 Uani 1 1 d U . .
O_387 O 0.3349 0.3539 0.2608 0.091 Uani 0.50 1 d PU . .
O_389 O 0.3019 0.4169 0.1837 0.046 Uani 0.50 1 d PU Y 1
O_389 O 0.3029 0.4161 0.1874 0.153 Uani 0.50 1 d PU Z 2
O_390 O 0.2325 0.3079 0.2110 0.132 Uani 1 1 d U . .
O_391 O 0.3267 0.2974 0.3449 0.318 Uani 1 1 d U . .
O_392 O 0.4613 0.3480 0.3637 0.100 Uani 1 1 d U . .
O_393 O 0.5101 0.3732 0.3702 0.110 Uani 1 1 d U . .
O_394 O 0.5093 0.3366 0.3886 0.160 Uani 0.50 1 d PU . .
O_395 O 0.4969 0.2972 0.3721 0.275 Uani 1 1 d U . .
O_396 O 0.5142 0.2854 0.3444 0.101 Uani 1 1 d U . .
O_397 O 0.4783 0.4122 0.3825 0.165 Uani 1 1 d U . .
O_398 O 0.4715 0.4483 0.3704 0.103 Uani 1 1 d U . .
O_399 O 0.2973 0.3613 0.1105 0.150 Uani 1 1 d U . .
O_400 O 0.2444 0.3461 0.0736 0.212 Uani 1 1 d U . .
O_401 O 0.3620 0.3814 0.0492 0.230 Uani 0.50 1 d PU . .
O_402 O 0.3112 0.2745 0.1619 0.068 Uani 1 1 d U . .
O_403 O 0.3323 0.1499 0.2127 0.210 Uani 1 1 d U . .
O_404 O 0.3103 0.1117 0.1900 0.228 Uani 1 1 d U . .
O_405 O 0.3624 0.1472 0.1159 0.109 Uani 1 1 d U . .
O_406 O 0.3813 0.1640 0.0847 0.127 Uani 1 1 d U . .
O_407 O 0.3759 0.1969 0.0660 0.145 Uani 1 1 d U . .
O_409 O 0.4812 0.2794 0.0559 0.132 Uani 1 1 d U . .
O_410 O 0.4524 0.1117 0.0560 0.212 Uani 0.75 1 d PU A 1
O_410 O 0.4712 0.1167 0.0572 0.099 Uani 0.25 1 d PU B 2
O_411 O 0.5007 0.1602 0.0486 0.183 Uani 1 1 d U . .
O_412 O 0.5264 0.1328 0.0571 0.180 Uani 1 1 d U . .
O_413 O 0.6454 0.2398 0.2753 0.080 Uani 1 1 d U . .
O_414 O 0.6684 0.2776 0.2972 0.084 Uani 1 1 d U . .
O_415 O 0.6390 0.2594 0.3391 0.051 Uani 0.70 1 d PU . .
O_416 O 0.5928 0.2331 0.3500 0.079 Uani 1 1 d U . .
O_417 O 0.4178 0.2005 0.3123 0.259 Uani 1 1 d U . .
O_418 O 0.6434 0.3704 0.1382 0.056 Uani 1 1 d U . .
O_419 O 0.6712 0.3620 0.1598 0.050 Uani 1 1 d U . .
O_420 O 0.7158 0.2908 0.2166 0.186 Uani 0.60 1 d PU . .
O_421 O 0.7635 0.2473 0.0130 0.115 Uani 0.75 1 d PU . .
O_424 O 0.5213 0.1337 0.0930 0.258 Uani 0.50 1 d PU C 1
O_424 O 0.5084 0.1284 0.1026 0.232 Uani 0.50 1 d PU D 2
O_425 O 0.6149 0.7391 0.3721 0.363 Uani 1 1 d U . .
O_426 O 0.6568 0.7487 0.2349 0.193 Uani 0.50 1 d PU E 1
O_426 O 0.6329 0.7268 0.2195 0.258 Uani 0.50 1 d PU F 2
O_427 O 0.6626 0.7528 0.2687 0.301 Uani 1 1 d U . .
O_428 O 0.6746 0.7757 0.3141 0.431 Uani 1 1 d U . .
O_429 O 0.7277 0.2769 0.1144 0.164 Uani 0.50 1 d PU . .
O_430 O 0.7669 0.7123 0.3984 0.325 Uani 1 1 d U . .
O_431 O 0.3010 0.3462 0.2363 0.195 Uani 0.60 1 d PU G 1
O_431 O 0.2831 0.3423 0.2477 0.250 Uani 0.40 1 d PU H 2
O_433 O 0.8746 0.4601 0.1718 0.107 Uani 1 1 d U . .
O_434 O 0.6855 0.7320 0.0223 0.141 Uani 0.50 1 d PU . .
O_435 O 0.8638 0.4790 0.2536 0.139 Uani 0.50 1 d PU I 1
O_435 O 0.8449 0.4761 0.2581 0.243 Uani 0.50 1 d PU J 2
O_437 O 0.5172 0.5596 0.4028 0.219 Uani 1 1 d U . .
O_444 O 0.7976 0.4811 0.3278 0.227 Uani 0.50 1 d PU K 1
O_444 O 0.8205 0.4769 0.3257 0.458 Uani 0.50 1 d PU L 2
O_445 O 0.3880 0.1662 0.2876 0.364 Uani 1 1 d U . .
O_446 O 0.8357 0.8158 0.0694 0.551 Uani 1 1 d U . .
O_447 O 0.6490 0.7731 -0.0105 0.275 Uani 0.50 1 d PU M 1
O_447 O 0.6714 0.7893 -0.0111 0.259 Uani 0.50 1 d PU N 2
O_449 O 0.9047 0.5206 0.2451 0.094 Uani 0.70 1 d PU O 1
O_449 O 0.9008 0.5148 0.2623 0.109 Uani 0.30 1 d PU P 2
O_450 O 0.4168 0.5327 0.3641 0.192 Uani 1 1 d U . .
O_451 O 0.4134 0.2317 0.0454 0.149 Uani 0.75 1 d PU . .
O_452 O 0.2699 0.1286 0.1222 0.242 Uani 1 1 d U . .
O_454 O 0.7455 0.6621 0.0248 0.179 Uani 0.50 1 d PU Q 1
O_454 O 0.7353 0.6737 0.0303 0.152 Uani 0.50 1 d PU R 2
O_455 O 0.4815 0.4435 0.0276 0.221 Uani 1 1 d U . .
O_457 O 0.2482 0.3686 0.0449 0.423 Uani 1 1 d U . .
O_460 O 0.8779 0.8268 0.2523 0.371 Uani 1 1 d U . .
O_461 O 0.4213 0.6638 0.1158 0.362 Uani 1 1 d U . .
O_462 O 0.5517 0.5532 0.4146 0.412 Uani 1 1 d U . .
O_464 O 0.2601 0.3153 0.0694 0.218 Uani 0.50 1 d PU S 1
O_464 O 0.2670 0.2857 0.0702 0.381 Uani 0.50 1 d PU T 2
O_465 O 0.5236 0.4913 0.4101 0.220 Uani 0.50 1 d PU . .
O_466 O 0.2900 0.1842 0.2759 0.257 Uani 1 1 d U . .
O_467 O 0.6734 0.2466 0.2215 0.156 Uani 0.60 1 d PU U 1
O_467 O 0.6798 0.2695 0.2169 0.236 Uani 0.40 1 d PU V 2
O_468 O 0.5215 0.3997 0.3994 0.239 Uani 0.50 1 d PU W 2
O_471 O 0.7927 0.7151 0.0265 0.568 Uani 1 1 d U X 2
O_475 O 0.4639 0.6102 0.2143 0.174 Uani 1 1 d U Y 2
O_476 O 0.5876 0.1818 0.1667 0.271 Uani 1 1 d U Z 2
O_477 O 0.2203 0.2760 0.2385 0.336 Uani 1 1 d U A 2
O_478 O 0.2596 0.1034 0.1807 0.269 Uani 0.50 1 d PU B 2
O_484 O 0.2431 0.1968 0.0936 0.542 Uani 1 1 d U C 2
O_489 O 0.8290 0.6850 0.0232 0.476 Uani 1 1 d U D 2
O_495 O 0.8114 0.8697 0.0760 0.175 Uani 0.80 1 d PU E 1
O_495 O 0.8109 0.8775 0.0475 0.308 Uani 0.50 1 d PU F 2
O_496 O 0.8451 0.8593 0.0919 0.459 Uani 1 1 d U . .
O_499 O 0.7514 0.8463 0.1796 0.637 Uani 1 1 d U . .
O_500 O 0.3182 0.1311 0.2687 0.328 Uani 0.50 1 d PU . .
O_507 O 0.6179 0.1456 0.2819 0.278 Uani 0.50 1 d PU . .
O_508 O 0.6366 0.2295 0.1301 0.463 Uani 1 1 d U . .
O_515 O 0.5336 0.1866 0.3181 0.075 Uani 1 1 d U . .
O_516 O 0.8419 0.4553 0.2252 0.078 Uani 0.50 1 d PU G 1
O_516 O 0.8426 0.4530 0.2246 0.134 Uani 0.50 1 d PU H 2
O_517 O 0.7927 0.2794 -0.0100 0.086 Uani 0.74 1 d PU . .
O_519 O 0.2941 0.4118 0.1484 0.086 Uani 1 1 d U . .
O_520 O 0.5131 0.6766 0.3408 0.063 Uani 0.70 1 d PU . .
O_521 O 0.3413 0.5230 0.2559 0.086 Uani 0.70 1 d PU I 1
O_521 O 0.3553 0.5322 0.2526 0.159 Uani 0.30 1 d PU J 2
O_522 O 0.7541 0.3504 0.0490 0.064 Uani 0.80 1 d PU . .
O_523 O 0.4173 0.4801 0.1672 0.065 Uani 0.50 1 d PU K 1
O_523 O 0.4224 0.4818 0.1647 0.239 Uani 0.50 1 d PU L 2
O_524 O 0.7544 0.4792 0.3479 0.083 Uani 0.70 1 d PU M 1
O_524 O 0.7620 0.4755 0.3579 0.134 Uani 0.30 1 d PU N 2
O_525 O 0.5279 0.5972 0.3842 0.143 Uani 1 1 d U . .
O_529 O 0.5750 0.3757 0.0256 0.098 Uani 0.50 1 d PU O 1
O_529 O 0.5687 0.3817 0.0216 0.159 Uani 0.50 1 d PU P 2
O_530 O 0.4004 0.3103 0.0640 0.158 Uani 1 1 d U . .
O_535 O 0.4776 0.3785 0.0470 0.076 Uani 0.50 1 d PU Q 1
O_535 O 0.4866 0.3961 0.0467 0.178 Uani 0.50 1 d PU R 2
O_539 O 0.5525 0.6993 0.3617 0.096 Uani 0.70 1 d PU . .
O_542 O 0.3864 0.1800 0.2550 0.086 Uani 0.50 1 d PU . .
O_543 O 0.6924 0.5849 0.3476 0.095 Uani 0.60 1 d PU S 1
O_543 O 0.6835 0.5883 0.3564 0.200 Uani 0.40 1 d PU T 2
O_549 O 0.4227 0.4696 0.3617 0.297 Uani 1 1 d U . .
O_551 O 0.8450 0.6275 0.0955 0.230 Uani 1 1 d U . .
O_553 O 0.5536 0.5536 0.0000 0.282 Uani 1 2 d SU . .
O_554 O 0.4450 0.2973 0.3645 0.111 Uani 0.50 1 d PU U 1
O_554 O 0.4362 0.3104 0.3823 0.280 Uani 0.50 1 d PU V 2
O_555 O 0.8879 0.6477 0.1205 0.190 Uani 1 1 d U . .
O_556 O 0.3058 0.2921 0.3023 0.148 Uani 0.60 1 d PU W 1
O_556 O 0.2913 0.2683 0.3032 0.222 Uani 0.40 1 d PU X 2
O_559 O 0.4267 0.5144 0.2599 0.149 Uani 0.70 1 d PU Y 1
O_559 O 0.4429 0.5330 0.2546 0.250 Uani 0.30 1 d PU Z 2
O_561 O 0.4027 0.1263 0.0961 0.196 Uani 0.80 1 d PU . .
O_562 O 0.3837 0.4827 0.2462 0.210 Uani 0.70 1 d PU A 1
O_562 O 0.4144 0.5197 0.2411 0.318 Uani 0.30 1 d PU B 2
O_565 O 0.5391 0.6347 0.2060 0.223 Uani 0.80 1 d PU C 1
O_565 O 0.5210 0.6341 0.1981 0.110 Uani 0.10 1 d PU D 2
O_568 O 0.2850 0.3893 0.2209 0.211 Uani 0.60 1 d PU E 1
O_568 O 0.2784 0.3925 0.2400 0.199 Uani 0.40 1 d PU F 2
O_569 O 0.9335 0.7572 0.1140 0.293 Uani 1 1 d U . .
O_571 O 0.4200 0.6515 0.0828 0.245 Uani 0.40 1 d PU G 1
O_571 O 0.4151 0.6652 0.0700 0.102 Uani 0.60 1 d PU H 2
O_577 O 0.3214 0.3771 0.2066 0.117 Uani 1 1 d U . .
O_578 O 0.7729 0.3269 0.0667 0.127 Uani 1 1 d U . .
O_580 O 0.6350 0.5405 -0.0014 0.147 Uani 0.70 1 d PU I 1
O_580 O 0.6289 0.5427 -0.0074 0.258 Uani 0.30 1 d PU J 2
O_584 O 0.3525 0.4009 0.2584 0.120 Uani 0.70 1 d PU . .
O_589 O 0.5077 0.7405 0.2873 0.118 Uani 0.50 1 d PU . .
O_591 O 0.7356 0.6080 0.3324 0.112 Uani 0.60 1 d PU K 1
O_591 O 0.7216 0.5837 0.3290 0.068 Uani 0.40 1 d PU L 2
O_595 O 0.7956 0.5841 0.0353 0.189 Uani 0.50 1 d PU M 1
O_595 O 0.7934 0.5692 0.0445 0.155 Uani 0.50 1 d PU N 2
O_598 O 0.8086 0.5267 0.3314 0.192 Uani 0.70 1 d PU O 1
O_598 O 0.8223 0.5439 0.3402 0.231 Uani 0.30 1 d PU P 2
O_600 O 0.3764 0.5396 0.2789 0.185 Uani 0.70 1 d PU Q 1
O_600 O 0.3959 0.5598 0.2671 0.199 Uani 0.30 1 d PU R 2
O_604 O 0.4832 0.1051 0.1222 0.324 Uani 1 1 d U . .
O_605 O 0.5239 0.6018 0.1728 0.172 Uani 0.60 1 d PU S 1
O_605 O 0.5068 0.5928 0.1905 0.235 Uani 0.40 1 d PU T 2
O_608 O 0.6951 0.6168 0.3720 0.192 Uani 0.60 1 d PU . .
O_611 O 0.8965 0.8108 0.1793 0.127 Uani 0.50 1 d PU . .
O_613 O 0.7233 0.6220 0.0078 0.239 Uani 0.50 1 d PU U 1
O_613 O 0.7088 0.6230 0.0037 0.187 Uani 0.50 1 d PU V 2
O_616 O 0.5094 0.6516 0.2127 0.263 Uani 0.80 1 d PU W 1
O_616 O 0.5131 0.6436 0.1934 0.103 Uani 0.10 1 d PU X 2
O_621 O 0.6125 0.1747 0.2343 0.387 Uani 1 1 d U . .
O_623 O 0.5002 0.6840 0.2017 0.375 Uani 1 1 d U . .
O_624 O 0.3903 0.4351 0.2768 0.315 Uani 1 1 d U . .
O_625 O 0.3904 0.4718 0.1949 0.061 Uani 0.50 1 d PU Y 1
O_625 O 0.3714 0.4757 0.1990 0.187 Uani 0.50 1 d PU Z 2
O_626 O 0.7448 0.4201 -0.0078 0.060 Uani 0.60 1 d PU A 1
O_626 O 0.7284 0.4201 -0.0139 0.125 Uani 0.40 1 d PU B 2
O_627 O 0.6004 0.7327 0.2749 0.145 Uani 0.60 1 d PU C 1
O_627 O 0.6082 0.7614 0.2767 0.170 Uani 0.40 1 d PU D 2
O_628 O 0.5683 0.7043 0.2512 0.274 Uani 0.40 1 d PU E 1
O_628 O 0.5931 0.7036 0.2440 0.408 Uani 0.60 1 d PU F 2
O_630 O 0.5854 0.7739 0.2939 0.342 Uani 0.60 1 d PU G 1
O_630 O 0.6122 0.7829 0.2915 0.340 Uani 0.40 1 d PU H 2
O_631 O 0.7875 0.5907 0.2358 0.109 Uani 0.50 1 d PU I 1
O_631 O 0.7758 0.5780 0.2511 0.120 Uani 0.50 1 d PU J 2
O_632 O 0.4573 0.1533 0.0848 0.131 Uani 0.60 1 d PU K 1
O_632 O 0.4644 0.1383 0.0853 0.086 Uani 0.40 1 d PU L 2
O_633 O 0.2314 0.1542 0.1144 0.147 Uani 0.30 1 d PU M 1
O_633 O 0.2507 0.1701 0.1182 0.173 Uani 0.50 1 d PU N 2
O_634 O 0.5453 0.4841 0.0268 0.127 Uani 0.50 1 d PU O 1
O_634 O 0.5366 0.4663 0.0247 0.167 Uani 0.50 1 d PU P 2
O_636 O 0.7127 0.2782 0.1704 0.135 Uani 0.50 1 d PU Q 1
O_636 O 0.7319 0.2974 0.1847 0.161 Uani 0.50 1 d PU R 2
O_637 O 0.7720 0.5953 0.3748 0.320 Uani 1 1 d U . .
O_638 O 0.4639 0.5776 0.0882 0.124 Uani 0.50 1 d PU S 1
O_638 O 0.4415 0.5469 0.0828 0.181 Uani 0.30 1 d PU T 2
O_639 O 0.2774 0.2688 0.2761 0.167 Uani 0.50 1 d PU . .
O_640 O 0.3505 0.1417 0.2411 0.164 Uani 0.50 1 d PU . .
O_641 O 0.3754 0.3111 0.0914 0.182 Uani 0.50 1 d PU U 1
O_641 O 0.3789 0.3271 0.0879 0.228 Uani 0.50 1 d PU V 2
O_642 O 0.3493 0.3318 0.0845 0.248 Uani 0.50 1 d PU . .
O_643 O 0.5447 0.7254 0.1858 0.232 Uani 0.60 1 d PU W 1
O_643 O 0.5641 0.7524 0.1809 0.184 Uani 0.40 1 d PU X 2
O_644 O 0.7964 0.8242 0.1502 0.312 Uani 1 1 d U . .
O_645 O 0.3413 0.2781 0.0900 0.430 Uani 1 1 d U . .
O_646 O 0.6679 0.2391 0.1872 0.210 Uani 0.50 1 d PU . .
O_647 O 0.7653 0.7973 0.3075 0.248 Uani 0.50 1 d PU . .
O_648 O 0.3270 0.1067 0.1027 0.207 Uani 0.50 1 d PU Y 1
O_648 O 0.3054 0.0903 0.1024 0.363 Uani 0.50 1 d PU Z 2
O_649 O 0.3499 0.1187 0.0672 0.615 Uani 1 1 d U . .
O_650 O 0.8378 0.7046 0.3281 0.234 Uani 0.50 1 d PU . .
O_651 O 0.8574 0.7997 0.1050 0.374 Uani 1 1 d U . .
O_652 O 0.6053 0.2023 0.1009 0.271 Uani 0.50 1 d PU . .
O_657 O 0.5348 0.5073 0.0207 0.189 Uani 0.50 1 d PU A 1
O_657 O 0.5569 0.5140 0.0008 0.156 Uani 0.50 1 d PU B 2
O_658 O 0.4127 0.5540 -0.0282 0.090 Uani 0.50 1 d PU C 1
O_658 O 0.3868 0.5432 -0.0187 0.192 Uani 0.50 1 d PU D 2
O_659 O 0.9101 0.5514 0.2708 0.180 Uani 0.70 1 d PU E 1
O_659 O 0.8810 0.5149 0.2676 0.199 Uani 0.30 1 d PU F 2
O_661 O 0.4046 0.4715 0.0278 0.258 Uani 0.40 1 d PU G 1
O_661 O 0.4068 0.4922 0.0297 0.115 Uani 0.40 1 d PU H 2
O_662 O 0.5074 0.3823 0.0229 0.161 Uani 0.50 1 d PU I 1
O_662 O 0.5265 0.4115 0.0343 0.188 Uani 0.50 1 d PU J 2
O_663 O 0.6642 0.6336 -0.0111 0.181 Uani 0.50 1 d PU K 1
O_663 O 0.6315 0.5976 -0.0151 0.316 Uani 0.50 1 d PU L 2
O_664 O 0.8003 0.4687 0.0450 0.217 Uani 0.43 1 d PU . .
O_665 O 0.8185 0.5089 0.0399 0.127 Uani 0.50 1 d PU . .
O_666 O 0.3603 0.0975 0.1132 0.181 Uani 0.50 1 d PU . .
O_667 O 0.5837 0.3519 0.4026 0.177 Uani 0.50 1 d PU M 1
O_667 O 0.5742 0.3615 0.3932 0.112 Uani 0.50 1 d PU N 2
O_668 O 0.8459 0.6024 0.3231 0.351 Uani 0.50 1 d PU O 1
O_668 O 0.8488 0.5838 0.3076 0.192 Uani 0.50 1 d PU P 2
O_669 O 0.8198 0.6181 0.0371 0.249 Uani 0.50 1 d PU . .
O_670 O 0.4753 0.5383 0.0263 0.428 Uani 1 1 d U . .
O_671 O 0.3157 0.4071 0.2700 0.200 Uani 0.50 1 d PU . .
O_672 O 0.4497 0.3980 0.0343 0.247 Uani 0.50 1 d PU Q 1
O_672 O 0.4321 0.4098 0.0305 0.274 Uani 0.50 1 d PU R 2
O_674 O 0.6369 0.5929 0.3833 0.322 Uani 0.50 1 d PU . .
O_675 O 0.6272 0.8215 0.0114 0.183 Uani 0.50 1 d PU . .
O_677 O 0.2985 0.2589 0.0891 0.253 Uani 0.50 1 d PU . .
O_678 O 0.6437 0.6128 0.3991 0.314 Uani 0.50 1 d PU S 1
O_678 O 0.6065 0.6075 0.4059 0.247 Uani 0.50 1 d PU T 2
O_679 O 0.8824 0.7370 0.0679 0.175 Uani 0.30 1 d PU . .
O_681 O 0.3395 0.0584 0.1644 0.273 Uani 0.50 1 d PU . .
O_683 O 0.3546 0.4598 0.2755 0.262 Uani 0.50 1 d PU . .
O_685 O 0.5059 0.7645 0.0334 0.357 Uani 0.80 1 d PU U 1
O_685 O 0.4777 0.7618 0.0279 0.160 Uani 0.20 1 d PU V 2
O_686 O 0.5563 0.3946 -0.0497 0.214 Uani 0.50 1 d PU W 1
O_686 O 0.5204 0.3582 -0.0526 0.306 Uani 0.50 1 d PU X 2
O_687 O 0.6541 0.7758 0.3429 0.216 Uani 0.50 1 d PU . .
O_688 O 0.8294 0.6210 0.3409 0.259 Uani 0.50 1 d PU . .
O_690 O 0.3536 0.1744 0.0374 0.747 Uani 1 1 d U . .
O_691 O 0.7139 0.7146 0.0329 0.298 Uani 0.50 1 d PU Y 1
O_691 O 0.7395 0.7384 0.0315 0.250 Uani 0.30 1 d PU Z 2
O_692 O 0.9248 0.4985 0.2315 0.250 Uani 0.74 1 d PU B 1
O_692 O 0.9215 0.4957 0.2038 0.072 Uani 0.26 1 d PU B 2
O_693 O 0.6706 0.2182 0.2788 0.157 Uani 0.50 1 d PU A 1
O_693 O 0.6765 0.2120 0.2963 0.160 Uani 0.30 1 d PU B 2
O_694 O 0.4041 0.0862 0.2212 0.263 Uani 0.50 1 d PU C 1
O_694 O 0.3929 0.0786 0.2120 0.272 Uani 0.50 1 d PU D 2
O_695 O 0.8504 0.6497 0.0666 0.305 Uani 0.50 1 d PU E 1
O_695 O 0.8394 0.6468 0.0611 0.348 Uani 0.50 1 d PU F 2
O_696 O 0.5978 0.5137 0.4064 0.384 Uani 0.60 1 d PU G 1
O_696 O 0.5793 0.5290 0.3978 0.195 Uani 0.30 1 d PU H 2
O_697 O 0.5928 0.5126 -0.0247 0.301 Uani 0.70 1 d PU I 1
O_697 O 0.5957 0.5110 -0.0103 0.166 Uani 0.30 1 d PU J 2
O_698 O 0.7442 0.2869 0.0828 0.145 Uani 0.30 1 d PU K 1
O_698 O 0.7300 0.2848 0.0782 0.151 Uani 0.30 1 d PU L 2
O_699 O 0.5843 0.1598 0.1928 0.269 Uani 0.50 1 d PU M 1
O_699 O 0.5729 0.1618 0.2025 0.360 Uani 0.50 1 d PU N 2
O_700 O 0.2915 0.1432 0.2251 0.177 Uani 0.50 1 d PU O 1
O_700 O 0.2911 0.1623 0.2212 0.224 Uani 0.50 1 d PU P 2
O_701 O 0.4344 0.3648 0.3783 0.258 Uani 0.60 1 d PU Q 1
O_701 O 0.4183 0.3627 0.3826 0.103 Uani 0.20 1 d PU R 2
O_702 O 0.7083 0.7814 0.2451 0.595 Uani 1 1 d U . .
O_703 O 0.3641 0.4332 0.3113 0.279 Uani 0.50 1 d PU S 1
O_703 O 0.3993 0.4661 0.3156 0.266 Uani 0.50 1 d PU T 2
O_704 O 0.5577 0.1493 0.1103 0.284 Uani 0.50 1 d PU U 1
O_704 O 0.5451 0.1413 0.1170 0.383 Uani 0.50 1 d PU V 2
O_705 O 0.2453 0.2648 0.0696 0.258 Uani 0.50 1 d PU . .
O_706 O 0.4429 0.4725 0.0068 0.241 Uani 0.50 1 d PU . .
O_708 O 0.6738 0.2532 0.0882 0.282 Uani 0.50 1 d PU . .
O_709 O 0.6911 0.8516 0.1687 0.342 Uani 0.50 1 d PU . .
O_710 O 0.4919 0.3371 0.0209 0.237 Uani 0.50 1 d PU . .
O_711 O 0.4041 0.4944 0.3457 0.375 Uani 1 1 d U . .
O_712 O 0.7237 0.5835 0.3931 0.318 Uani 0.60 1 d PU W 1
O_712 O 0.7144 0.5631 0.4029 0.082 Uani 0.40 1 d PU X 2
O_713 O 0.4966 0.1014 0.2257 0.284 Uani 0.50 1 d PU Y 1
O_713 O 0.4886 0.1144 0.2109 0.244 Uani 0.50 1 d PU Z 2
O_714 O 0.7282 0.7927 0.0189 0.569 Uani 1 1 d U . .
O_715 O 0.7045 0.6540 0.0006 0.357 Uani 0.50 1 d PU . .
O_716 O 0.3634 0.4950 0.3247 0.351 Uani 0.50 1 d PU A 1
O_716 O 0.3758 0.5314 0.3453 0.176 Uani 0.25 1 d PU B 2
O_717 O 0.6654 0.8637 0.1256 0.304 Uani 0.50 1 d PU . .
O_719 O 0.5925 0.4126 -0.1026 0.209 Uani 0.50 1 d PU C 1
O_719 O 0.5869 0.4286 -0.0978 0.091 Uani 0.50 1 d PU D 2
O_720 O 0.4933 0.6164 0.0651 0.108 Uani 0.50 1 d PU E 1
O_720 O 0.5114 0.6130 0.0520 0.166 Uani 0.50 1 d PU F 2
O_721 O 0.8028 0.3944 0.2136 0.189 Uani 0.50 1 d PU G 1
O_721 O 0.8031 0.3794 0.2272 0.128 Uani 0.25 1 d PU H 2
O_722 O 0.2515 0.1297 0.2040 0.206 Uani 0.50 1 d PU . .
O_723 O 0.6383 0.5761 -0.0090 0.367 Uani 0.50 1 d PU I 1
O_723 O 0.6661 0.5955 -0.0067 0.255 Uani 0.50 1 d PU J 2
O_724 O 0.8003 0.5185 0.0124 0.249 Uani 0.50 1 d PU K 1
O_724 O 0.7930 0.5376 0.0214 0.345 Uani 0.50 1 d PU L 2
O_726 O 0.6029 0.5504 -0.0158 0.598 Uani 1 1 d U . .
O_727 O 0.3639 0.4966 0.2947 0.212 Uani 0.50 1 d PU . .
O_730 O 0.5157 0.3066 0.0334 0.333 Uani 0.50 1 d PU . .
O_731 O 0.5344 0.1080 0.1492 0.476 Uani 1 1 d U . .
O_732 O 0.4099 0.2332 0.3408 0.251 Uani 0.50 1 d PU M 1
O_732 O 0.4397 0.2313 0.3425 0.206 Uani 0.50 1 d PU N 2
O_733 O 0.4754 0.6969 0.1803 0.283 Uani 0.50 1 d PU . .
O_734 O 0.5805 0.4657 -0.0383 0.389 Uani 0.50 1 d PU . .
O_736 O 0.8209 0.4793 0.3003 0.225 Uani 0.50 1 d PU . .
O_737 O 0.2152 0.1432 0.1484 0.230 Uani 0.30 1 d PU O 1
O_737 O 0.2205 0.1403 0.1331 0.318 Uani 0.30 1 d PU P 2
O_738 O 0.4434 0.3579 0.0366 0.146 Uani 0.30 1 d PU . .
O_739 O 0.9714 0.8163 0.2038 0.325 Uani 0.50 1 d PU . .
O_742 O 0.6124 0.1350 0.2465 0.336 Uani 0.50 1 d PU . .
O_744 O 0.5509 0.3631 0.3967 0.218 Uani 0.50 1 d PU . .
O_753 O 0.5564 0.6877 0.2283 0.494 Uani 1 1 d U . .
O_754 O 0.4121 0.4753 0.2813 0.341 Uani 0.50 1 d PU Q 1
O_754 O 0.3988 0.4857 0.2879 0.319 Uani 0.50 1 d PU R 2
O_755 O 0.2686 0.2195 0.2510 0.262 Uani 0.50 1 d PU S 1
O_755 O 0.2677 0.2282 0.2745 0.371 Uani 0.50 1 d PU T 2
O_756 O 0.8371 0.8477 0.1276 0.431 Uani 0.50 1 d PU U 1
O_756 O 0.8401 0.8572 0.1575 0.374 Uani 0.50 1 d PU V 2
O_757 O 0.3092 0.0769 0.2088 0.269 Uani 0.50 1 d PU . .
O_758 O 0.7697 0.7683 0.3524 0.521 Uani 1 1 d U . .
O_759 O 0.8904 0.6501 0.0768 0.412 Uani 0.50 1 d PU W 1
O_759 O 0.8912 0.6573 0.0609 0.518 Uani 0.50 1 d PU X 2
O_760 O 0.6227 0.8501 0.1264 0.386 Uani 0.50 1 d PU . .
O_761 O 0.3935 0.2933 0.0208 0.309 Uani 0.50 1 d PU . .
O_762 O 0.4054 0.2793 0.3846 0.251 Uani 0.30 1 d PU . .
O_763 O 0.5451 0.1268 0.2118 0.177 Uani 0.30 1 d PU . .
O_764 O 0.2759 0.1707 0.2366 0.309 Uani 0.50 1 d PU . .
O_765 O 0.5749 0.1784 0.2284 0.262 Uani 0.50 1 d PU . .
O_766 O 0.3493 0.1943 0.2951 0.335 Uani 0.50 1 d PU Y 1
O_766 O 0.2920 0.1563 0.2896 0.424 Uani 0.50 1 d PU Z 2
O_767 O 0.5481 0.3888 -0.0279 0.366 Uani 0.50 1 d PU A 1
O_767 O 0.5463 0.3928 -0.0100 0.375 Uani 0.50 1 d PU B 2
O_772 O 0.8167 0.9114 0.0749 0.317 Uani 0.50 1 d PU C 1
O_772 O 0.8224 0.8883 0.0669 0.178 Uani 0.50 1 d PU D 2
O_774 O 0.4447 0.0884 0.0937 0.466 Uani 0.50 1 d PU . .
O_775 O 0.3522 0.4128 0.0496 0.371 Uani 0.50 1 d PU . .
O_777 O 0.2429 0.1068 0.1506 0.359 Uani 0.50 1 d PU . .
O_782 O 0.5761 0.4610 0.4103 0.327 Uani 0.50 1 d PU E 1
O_782 O 0.5583 0.4760 0.4172 0.310 Uani 0.50 1 d PU F 2
O_784 O 0.5189 0.4398 0.4100 0.534 Uani 1 1 d U . .
O_785 O 0.8153 0.5645 0.0176 0.251 Uani 0.50 1 d PU G 1
O_785 O 0.8098 0.5717 -0.0085 0.373 Uani 0.50 1 d PU H 2
O_786 O 0.8792 0.8025 0.2811 0.353 Uani 0.50 1 d PU . .
O_787 O 0.6691 0.8646 0.0426 0.510 Uani 0.50 1 d PU . .
O_789 O 0.7977 0.8044 0.0377 0.250 Uani 0.50 1 d PU . .
O_793 O 0.6171 0.7380 0.4283 0.322 Uani 0.50 1 d PU . .
O_797 O 0.8650 0.5173 0.3002 0.246 Uani 0.50 1 d PU . .
O_800 O 0.8486 0.8129 0.2982 0.516 Uani 0.50 1 d PU . .
O_805 O 0.6318 0.8040 0.3486 0.414 Uani 0.50 1 d PU . .
O_807 O 0.3775 0.3588 0.3401 0.145 Uani 0.29 1 d PU T 1
O_808 O 0.4252 0.4202 0.3649 0.214 Uani 0.72 1 d PU . .
O_809 O 0.8260 0.6375 0.2797 0.147 Uani 0.26 1 d PU . .
O_810 O 0.4969 0.5735 0.2467 0.139 Uani 0.30 1 d PU . .
O_815 O 0.6678 0.2083 0.2377 0.327 Uani 0.60 1 d PU . .
O_816 O 0.5986 0.5986 0.0000 0.316 Uani 0.40 2 d SPU I 1
O_816 O 0.6138 0.6138 0.0000 0.404 Uani 0.40 2 d SPU J 2
O_824 O 0.8242 0.7302 0.0524 0.381 Uani 0.50 1 d PU . .
O_825 O 0.7618 0.5157 0.3434 0.122 Uani 0.25 1 d PU . .
O_826 O 0.7819 0.5616 0.3706 0.034 Uani 0.25 1 d PU K 1
O_826 O 0.7954 0.5694 0.3560 0.199 Uani 0.25 1 d PU L 2
O_827 O 0.7037 0.2596 0.0295 0.065 Uani 0.30 1 d PU M 1
O_827 O 0.7139 0.2665 0.0156 0.239 Uani 0.30 1 d PU N 2
O_829 O 0.4632 0.5906 0.0631 0.273 Uani 0.50 1 d PU . .
O_830 O 0.3800 0.2196 0.3168 0.355 Uani 0.50 1 d PU O 1
O_830 O 0.3887 0.2153 0.2951 0.340 Uani 0.50 1 d PU P 2
O_831 O 0.8354 0.5028 0.0602 0.248 Uani 0.50 1 d PU . .
O_832 O 0.8143 0.5407 0.0389 0.251 Uani 0.50 1 d PU . .
O_833 O 0.5554 0.5818 0.1765 0.168 Uani 0.60 1 d PU Q 1
O_833 O 0.5438 0.5872 0.1832 0.152 Uani 0.30 1 d PU R 2
O_834 O 0.8895 0.8150 0.1475 0.254 Uani 0.50 1 d PU . .
O_835 O 0.5706 0.4725 0.0024 0.149 Uani 0.30 1 d PU . .
O_842 O 0.4198 0.2515 0.0081 0.200 Uani 0.30 1 d PU . .
O_843 O 0.3641 0.2085 0.3463 0.308 Uani 0.50 1 d PU S 1
O_844 O 0.7115 0.8011 0.2961 0.335 Uani 0.50 1 d PU T 1
O_844 O 0.7111 0.7969 0.2719 0.357 Uani 0.50 1 d PU U 2
O_849 O 0.8768 0.6764 0.3009 0.312 Uani 0.50 1 d PU V 1
O_849 O 0.8874 0.7007 0.3056 0.363 Uani 0.30 1 d PU W 2
O_850 O 0.5482 0.7373 0.2773 0.264 Uani 0.50 1 d PU . .
O_851 O 0.2734 0.2376 0.3345 0.531 Uani 1 1 d U . .
O_853 O 0.8646 0.5856 0.0217 0.562 Uani 0.50 1 d PU . .
O_854 O 0.8265 0.7721 0.3568 0.391 Uani 0.50 1 d PU . .
O_855 O 0.4916 0.5483 0.4349 0.635 Uani 1 1 d U . .
O_856 O 0.8484 0.7681 0.3197 0.360 Uani 0.50 1 d PU . .
O_857 O 0.7064 0.6761 0.3968 0.775 Uani 0.50 1 d PU . .
O_858 O 0.6688 0.6814 0.0109 0.581 Uani 1 1 d U . .
O_859 O 0.8205 0.8959 0.1632 0.319 Uani 0.50 1 d PU . .
O_860 O 1.0000 0.8271 0.1647 0.451 Uani 0.50 1 d PU . .
O_861 O 0.7713 0.6429 0.3444 0.457 Uani 0.50 1 d PU X 1
O_861 O 0.7424 0.6172 0.3501 0.218 Uani 0.30 1 d PU Y 2
O_862 O 0.4971 0.6983 0.2380 0.394 Uani 0.50 1 d PU Z 1
O_862 O 0.4920 0.6855 0.2518 0.173 Uani 0.30 1 d PU A 2
O_863 O 0.7770 0.8322 0.3313 0.807 Uani 1 1 d U . .
O_864 O 0.4111 0.0401 0.1516 0.395 Uani 0.50 1 d PU . .
O_865 O 0.8935 0.7571 0.0990 0.235 Uani 0.40 1 d PU B 2
O_867 O 0.5286 0.6443 0.3913 0.188 Uani 0.65 1 d PU . .
O_868 O 0.5716 0.6480 0.4285 0.451 Uani 0.40 1 d PU C 1
O_868 O 0.5502 0.6658 0.4157 0.181 Uani 0.30 1 d PU D 2
O_870 O 0.4624 0.6592 0.1881 0.108 Uani 0.20 1 d PU . .
O_871 O 0.3667 0.3041 0.0394 0.408 Uani 0.50 1 d PU . .
O_874 O 0.4307 0.5143 0.0460 0.256 Uani 0.75 1 d PU E 1
O_874 O 0.4476 0.5070 0.0553 0.180 Uani 0.25 1 d PU F 2
O_875 O 0.6681 0.2181 0.3065 0.256 Uani 0.50 1 d PU . .
O_876 O 0.3517 0.0540 0.1951 0.449 Uani 0.50 1 d PU . .
O_877 O 0.4611 0.5547 0.1721 0.072 Uani 0.20 1 d PU . .
O_878 O 0.5423 0.5696 0.1531 0.150 Uani 0.30 1 d PU G 1
O_878 O 0.4962 0.5444 0.1633 0.255 Uani 0.30 1 d PU H 2
O_879 O 0.4178 0.4830 0.2004 0.334 Uani 0.50 1 d PU . .
O_880 O 0.5161 0.5841 0.2135 0.087 Uani 0.25 1 d PU . .
O_881 O 0.8463 0.6796 0.0535 0.237 Uani 0.50 1 d PU . .
O_882 O 0.6495 0.8099 0.2953 0.431 Uani 0.40 1 d PU . .
O_883 O 0.5168 0.4403 0.0127 0.368 Uani 0.50 1 d PU I 1
O_883 O 0.5354 0.4433 -0.0038 0.231 Uani 0.30 1 d PU J 2
O_884 O 0.4521 0.6442 0.1360 0.167 Uani 0.25 1 d PU K 1
O_884 O 0.4733 0.6662 0.1374 0.195 Uani 0.25 1 d PU L 2
O_885 O 0.4599 0.5965 0.1864 0.171 Uani 0.30 1 d PU . .
O_886 O 0.7621 0.8465 0.0218 0.350 Uani 0.50 1 d PU M 1
O_886 O 0.7492 0.8535 0.0130 0.459 Uani 0.50 1 d PU N 2
O_887 O 0.5893 0.7500 0.2209 0.374 Uani 0.50 1 d PU O 1
O_887 O 0.5983 0.7235 0.2246 0.289 Uani 0.30 1 d PU P 2
O_888 O 0.6347 0.8059 0.2083 0.532 Uani 0.50 1 d PU . .
O_889 O 0.2517 0.2937 0.2858 0.364 Uani 0.50 1 d PU . .
O_892 O 0.2442 0.3223 0.2609 0.361 Uani 0.50 1 d PU . .
O_893 O 0.6079 0.3372 0.1239 0.450 Uani 0.50 1 d PU . .
O_894 O 0.9529 0.8372 0.1926 0.706 Uani 1 1 d U . .
O_895 O 0.6751 0.5784 0.3979 0.169 Uani 0.30 1 d PU . .
O_897 O 0.9106 0.6053 0.2621 0.276 Uani 0.30 1 d PU . .
O_898 O 0.2796 0.1117 0.0614 0.433 Uani 0.50 1 d PU . .
O_899 O 0.3221 0.1884 0.0170 0.494 Uani 0.50 1 d PU . .
O_900 O 0.6402 0.7738 0.2218 0.346 Uani 0.50 1 d PU . .
O_901 O 0.6698 0.8855 0.0826 0.308 Uani 0.50 1 d PU . .
O_903 O 0.7589 0.8144 0.2736 0.342 Uani 0.30 1 d PU Q 1
O_903 O 0.7824 0.8156 0.2515 0.260 Uani 0.30 1 d PU R 2
O_905 O 0.3193 0.3719 0.0734 0.408 Uani 0.50 1 d PU . .
O_906 O 0.4935 0.7717 0.1363 0.335 Uani 0.50 1 d PU S 1
O_906 O 0.4709 0.7412 0.1414 0.305 Uani 0.30 1 d PU T 2
O_907 O 0.5134 0.0891 0.1819 0.575 Uani 0.50 1 d PU . .
O_908 O 0.8008 0.8185 0.2783 0.316 Uani 0.30 1 d PU . .
O_910 O 0.5865 0.5256 0.2433 0.153 Uani 0.30 1 d PU . .
O_911 O 0.7082 0.2625 0.1386 0.385 Uani 0.30 1 d PU U 1
O_911 O 0.6830 0.2568 0.1235 0.486 Uani 0.50 1 d PU V 2
O_917 O 0.5329 0.0854 0.1193 0.288 Uani 0.30 1 d PU . .
O_918 O 0.7265 0.2942 0.0666 0.112 Uani 0.20 1 d PU . .
O_919 O 0.5827 0.4365 0.4164 0.194 Uani 0.30 1 d PU W 1
O_919 O 0.5572 0.4412 0.4068 0.148 Uani 0.30 1 d PU X 2
O_920 O 0.5331 0.7912 0.0993 0.131 Uani 0.15 1 d PU Y 1
O_920 O 0.5311 0.7878 0.1244 0.272 Uani 0.30 1 d PU Z 2
O_921 O 0.2368 0.1848 0.2110 0.253 Uani 0.30 1 d PU A 1
O_921 O 0.2196 0.1712 0.2005 0.293 Uani 0.30 1 d PU B 2
O_922 O 0.2410 0.2327 0.1937 0.144 Uani 0.50 1 d PU . .
O_923 O 0.9240 0.7402 0.2731 0.072 Uani 0.30 1 d PU . .
O_926 O 0.2829 0.3716 0.2533 0.267 Uani 0.50 1 d PU . .
O_927 O 0.6188 0.1724 0.2050 0.315 Uani 0.50 1 d PU . .
O_928 O 0.2945 0.0919 0.1261 0.452 Uani 0.50 1 d PU . .
O_929 O 0.5660 0.3350 0.3885 0.206 Uani 0.30 1 d PU . .
O_937 O 0.4799 0.0765 0.1278 0.569 Uani 0.50 1 d PU . .
O1_938 O 0.3880 0.3542 0.3402 0.276 Uani 0.50 1 d PU . .
O_940 O 0.6953 0.7473 0.3926 0.245 Uani 0.40 1 d PU C 1
O_940 O 0.6911 0.7485 0.3762 0.229 Uani 0.30 1 d PU D 2
O_941 O 0.8580 0.6218 0.0217 0.367 Uani 0.50 1 d PU E 1
O_941 O 0.8854 0.6377 0.0356 0.376 Uani 0.50 1 d PU F 2
O_942 O 0.6881 0.1990 0.2920 0.218 Uani 0.30 1 d PU . .
O3_943 O 0.9056 0.7258 0.2621 0.111 Uani 0.25 1 d PU . .
O_944 O 0.4319 0.5352 0.0728 0.140 Uani 0.20 1 d PU . .
O_945 O 0.2251 0.1389 0.1909 0.312 Uani 0.30 1 d PU . .
O_946 O 0.7485 0.6218 0.3803 0.535 Uani 0.50 1 d PU . .
O_947 O 0.6865 0.5888 0.4125 0.254 Uani 0.30 1 d PU . .
O_948 O 0.3817 0.0521 0.2138 0.308 Uani 0.20 1 d PU . .
O_949 O 0.6369 0.7774 0.2802 0.417 Uani 0.50 1 d PU . .
O_950 O 0.7278 0.2446 0.0634 0.248 Uani 0.30 1 d PU . .
O_951 O 0.7106 0.2669 0.0700 0.139 Uani 0.20 1 d PU . .
O_952 O 0.6077 0.8152 0.1808 0.081 Uani 0.20 1 d PU . .
O_953 O 0.6316 0.8340 0.1700 0.077 Uani 0.20 1 d PU . .
O_954 O 0.6176 0.8105 0.1670 0.134 Uani 0.20 1 d PU G 1
O_954 O 0.6380 0.8204 0.1797 0.166 Uani 0.30 1 d PU H 2
O_956 O 0.6941 0.6456 0.4269 0.455 Uani 0.50 1 d PU . .
O_957 O 0.4267 0.0444 0.1185 0.311 Uani 0.30 1 d PU . .
O_962 O 0.3718 0.0281 0.1074 0.301 Uani 0.30 1 d PU . .
O_963 O 0.3927 0.3441 0.0371 0.531 Uani 0.50 1 d PU . .
O_965 O 0.3996 0.2095 0.3761 0.771 Uani 0.50 1 d PU . .
O_966 O 0.3347 0.2224 0.3712 0.417 Uani 0.50 1 d PU . .
O_967 O 0.8618 0.5746 0.2989 0.265 Uani 0.30 1 d PU . .
O_968 O 0.5226 0.6208 0.4119 0.332 Uani 0.30 1 d PU . .
O_969 O 0.6600 0.7563 0.4297 0.217 Uani 0.30 1 d PU . .
O_970 O 0.3693 0.0374 0.2299 0.343 Uani 0.30 1 d PU . .
O_971 O 0.6837 0.1709 0.3216 0.413 Uani 0.30 1 d PU . .
O_972 O 0.7038 0.2133 0.0869 0.409 Uani 0.50 1 d PU . .
O_973 O 0.4675 0.6867 0.1409 0.199 Uani 0.30 1 d PU . .
O_974 O 0.7945 0.5908 -0.0313 0.208 Uani 0.30 1 d PU . .
O_975 O 0.6751 0.8498 -0.0006 0.376 Uani 0.30 1 d PU . .
O_976 O 0.5752 0.5411 -0.0050 0.265 Uani 0.30 1 d PU . .
O_977 O 0.2345 0.1461 0.2490 0.345 Uani 0.30 1 d PU . .
O_980 O 0.5157 0.7500 0.1550 0.227 Uani 0.30 1 d PU . .
O_983 O 0.6675 0.7359 0.4446 0.287 Uani 0.20 1 d PU . .
O_987 O 0.5588 0.8255 0.0404 0.490 Uani 0.30 1 d PU . .

loop_
_atom_site_aniso_label
_atom_site_aniso_U_11
_atom_site_aniso_U_22
_atom_site_aniso_U_33
_atom_site_aniso_U_23
_atom_site_aniso_U_13
_atom_site_aniso_U_12
CB_1 0.069 0.089 0.076 -0.006 0.007 0.046
C_1 0.071 0.053 0.037 -0.007 0.004 0.032
O_1 0.086 0.081 0.049 0.018 0.013 0.048
N_1 0.088 0.067 0.057 -0.008 0.012 0.015
CA_1 0.070 0.060 0.048 -0.007 0.000 0.026
N_2 0.065 0.055 0.035 -0.003 0.000 0.032
CA_2 0.068 0.050 0.032 -0.002 0.001 0.031
CB_2 0.060 0.052 0.043 -0.001 0.001 0.027
CG_2 0.066 0.058 0.034 -0.001 0.002 0.032
OD1_2 0.083 0.053 0.055 -0.005 0.013 0.031
ND2_2 0.068 0.065 0.034 -0.002 0.004 0.033
C_2 0.074 0.049 0.037 -0.004 -0.004 0.036
O_2 0.130 0.071 0.065 -0.022 -0.042 0.070
N_3 0.055 0.043 0.032 0.000 0.003 0.027
CA_3 0.054 0.041 0.034 -0.002 0.004 0.026
CB_3 0.058 0.055 0.031 -0.002 0.006 0.033
CG2_3 0.068 0.065 0.040 -0.012 0.003 0.036
CG1_3 0.071 0.057 0.040 0.007 0.012 0.031
CD1_3 0.062 0.071 0.064 0.006 0.012 0.030
C_3 0.052 0.050 0.036 -0.004 0.002 0.029
O_3 0.057 0.061 0.060 0.006 0.008 0.035
N_4 0.045 0.045 0.044 0.001 0.005 0.025
CA_4 0.045 0.043 0.041 0.000 0.006 0.023
CB_4 0.060 0.050 0.040 -0.005 0.006 0.029
CG1_4 0.068 0.059 0.039 0.003 0.013 0.035
CG2_4 0.090 0.054 0.051 -0.007 0.013 0.036
C_4 0.042 0.045 0.031 0.001 0.005 0.024
O_4 0.043 0.051 0.042 -0.007 0.001 0.025
N_5 0.041 0.045 0.037 0.000 0.002 0.025
CA_5 0.041 0.047 0.033 -0.003 -0.001 0.024
C_5 0.037 0.039 0.035 -0.002 0.002 0.017
O_5 0.054 0.057 0.030 0.004 0.009 0.033
N_6 0.042 0.042 0.028 -0.001 0.002 0.021
CA_6 0.048 0.042 0.037 0.000 0.004 0.025
C_6 0.049 0.047 0.036 0.002 0.002 0.029
O_6 0.060 0.055 0.063 -0.004 -0.010 0.036
N_7 0.048 0.049 0.035 -0.002 -0.004 0.029
CA_7 0.050 0.054 0.033 -0.004 -0.008 0.030
CB_7 0.055 0.057 0.039 -0.011 -0.007 0.034
CG2_7 0.074 0.073 0.043 -0.008 -0.002 0.047
CG1_7 0.049 0.050 0.046 -0.010 -0.005 0.027
CD1_7 0.062 0.050 0.075 -0.011 -0.005 0.030
C_7 0.048 0.041 0.035 -0.004 -0.005 0.028
O_7 0.054 0.053 0.033 -0.006 -0.008 0.035
N_8 0.052 0.058 0.034 -0.006 -0.007 0.034
CA_8 0.046 0.049 0.044 -0.006 -0.009 0.028
CB_8 0.053 0.054 0.052 -0.007 -0.016 0.030
CG_8 0.055 0.074 0.077 -0.001 -0.010 0.038
CD_8 0.068 0.091 0.101 -0.029 -0.033 0.053
OE1_8 0.088 0.119 0.172 -0.044 -0.067 0.052
OE2_8 0.094 0.118 0.113 0.018 -0.037 0.056
C_8 0.049 0.051 0.047 -0.008 -0.008 0.032
O_8 0.071 0.054 0.054 -0.005 0.004 0.037
N_9 0.049 0.046 0.041 -0.007 -0.005 0.027
CA_9 0.051 0.045 0.045 -0.006 -0.004 0.028
CB_9 0.049 0.048 0.050 -0.003 -0.003 0.030
CG_9 0.045 0.048 0.051 0.001 -0.006 0.032
CD1_9 0.038 0.056 0.048 0.005 -0.002 0.023
CE1_9 0.043 0.065 0.045 0.008 0.000 0.031
CD2_9 0.043 0.057 0.048 0.004 0.000 0.030
CE2_9 0.042 0.054 0.040 0.001 -0.005 0.025
CZ_9 0.044 0.056 0.042 0.001 -0.007 0.031
OH_9 0.053 0.067 0.038 -0.004 -0.005 0.031
C_9 0.051 0.053 0.042 -0.005 -0.011 0.033
O_9 0.051 0.052 0.061 -0.010 -0.006 0.032
N_10 0.049 0.050 0.050 -0.005 -0.006 0.028
CA_10 0.045 0.055 0.055 -0.007 -0.008 0.029
CB_10 0.053 0.075 0.060 -0.009 -0.013 0.037
OG_10 0.056 0.070 0.080 -0.009 -0.020 0.028
C_10 0.038 0.055 0.055 -0.006 -0.010 0.024
O_10 0.050 0.059 0.059 -0.002 -0.005 0.034
N_11 0.042 0.058 0.055 -0.002 -0.005 0.032
CA_11 0.043 0.058 0.050 0.000 -0.005 0.031
CB_11 0.049 0.059 0.053 0.000 -0.006 0.031
CG2_11 0.056 0.077 0.055 -0.004 -0.005 0.029
CG1_11 0.045 0.057 0.060 0.003 -0.006 0.028
CD1_11 0.048 0.064 0.068 0.003 -0.005 0.029
C_11 0.047 0.068 0.054 -0.002 -0.007 0.036
O_11 0.049 0.073 0.076 -0.010 -0.009 0.040
N_12 0.039 0.072 0.069 0.004 0.002 0.032
CA_12 0.040 0.091 0.082 0.003 0.004 0.035
CB_12 0.070 0.130 0.077 0.009 0.010 0.066
CG_12 0.077 0.156 0.088 0.021 0.017 0.080
OD1_12 0.093 0.163 0.109 0.039 0.015 0.094
ND2_12 0.186 0.267 0.098 -0.033 -0.037 0.179
C_12 0.039 0.066 0.086 -0.001 -0.002 0.024
O_12 0.040 0.087 0.097 -0.001 -0.003 0.035
N_13 0.045 0.067 0.083 -0.001 -0.013 0.030
CA_13 0.049 0.074 0.082 -0.009 -0.015 0.030
CB_13 0.055 0.078 0.099 -0.011 -0.015 0.026
CG_13 0.062 0.085 0.139 -0.021 -0.031 0.043
OD1_13 0.092 0.121 0.156 -0.066 -0.047 0.064
ND2_13 0.073 0.075 0.269 -0.028 -0.042 0.036
C_13 0.044 0.072 0.080 -0.002 -0.013 0.027
O_13 0.054 0.088 0.095 -0.006 -0.026 0.037
N_14 0.043 0.068 0.093 -0.002 -0.018 0.029
CA_14 0.045 0.069 0.115 -0.006 -0.022 0.035
CB_14 0.046 0.078 0.143 -0.012 0.004 0.033
C_14 0.053 0.066 0.087 -0.005 -0.014 0.041
O_14 0.073 0.074 0.082 -0.011 -0.020 0.041
N_15 0.036 0.075 0.075 -0.002 -0.002 0.034
CA_15 0.044 0.066 0.069 -0.002 -0.001 0.035
CB_15 0.048 0.086 0.071 -0.012 -0.003 0.037
OG_15 0.063 0.089 0.081 -0.018 -0.004 0.042
C_15 0.042 0.061 0.063 -0.002 -0.009 0.035
O_15 0.056 0.066 0.074 0.005 -0.003 0.042
N_16 0.045 0.062 0.074 0.002 0.000 0.039
CA_16 0.053 0.073 0.091 0.009 0.011 0.048
CA_16 0.055 0.044 0.079 -0.004 0.008 0.036
CB_16 0.136 0.129 0.091 0.031 0.040 0.109
CG_16 0.191 0.212 0.066 0.000 0.003 0.179
CD1_16 0.393 0.289 0.076 0.017 0.012 0.303
CD2_16 0.140 0.185 0.085 -0.020 -0.032 0.127
C_16 0.049 0.064 0.133 0.004 0.016 0.039
C_16 0.045 0.048 0.103 -0.005 0.021 0.027
O_16 0.046 0.065 0.389 -0.045 0.004 0.033
O_16 0.058 0.072 0.046 -0.023 -0.015 0.052
N_17 0.047 0.051 0.065 -0.007 0.007 0.029
C_17 0.039 0.042 0.044 0.001 -0.001 0.026
O_17 0.038 0.053 0.049 -0.012 -0.007 0.026
CA_17 0.049 0.045 0.060 -0.004 0.007 0.028
CA_17 0.045 0.065 0.059 -0.014 0.018 0.024
CA_17 0.047 0.044 0.051 0.005 0.013 0.026
CB_17 0.077 0.088 0.047 -0.008 0.010 0.048
CB_17 0.026 0.009 0.054 -0.007 0.030 -0.018
CB_17 0.053 0.030 0.057 0.012 0.014 0.047
SG_17 0.067 0.062 0.051 -0.006 0.006 0.035
SG1_17 0.123 0.129 0.046 -0.002 0.028 0.099
SG1_17 0.073 0.167 0.101 0.020 -0.025 0.070
N_18 0.041 0.043 0.035 -0.006 -0.006 0.025
CA_18 0.039 0.042 0.034 -0.008 -0.007 0.026
CB_18 0.040 0.047 0.042 0.001 -0.008 0.027
OG_18 0.052 0.055 0.039 0.007 -0.001 0.038
C_18 0.032 0.039 0.036 -0.004 -0.005 0.020
O_18 0.046 0.049 0.034 -0.008 -0.011 0.029
N_19 0.041 0.042 0.029 -0.003 -0.007 0.025
CA_19 0.043 0.040 0.025 0.003 0.002 0.026
CB_19 0.047 0.039 0.029 -0.001 -0.002 0.025
CG1_19 0.062 0.046 0.036 0.000 -0.001 0.036
CG2_19 0.053 0.042 0.039 -0.006 -0.006 0.023
C_19 0.042 0.038 0.026 -0.001 -0.001 0.027
O_19 0.044 0.042 0.024 0.004 0.004 0.025
N_20 0.038 0.042 0.025 0.006 0.002 0.026
CA_20 0.040 0.039 0.026 0.002 -0.001 0.023
C_20 0.037 0.037 0.026 -0.001 -0.004 0.022
O_20 0.044 0.047 0.030 0.008 0.006 0.029
N_21 0.039 0.042 0.025 0.004 0.004 0.026
CA_21 0.040 0.040 0.023 0.004 0.001 0.026
CB_21 0.042 0.045 0.035 0.004 -0.001 0.028
CG_21 0.036 0.046 0.031 0.004 -0.002 0.026
CD1_21 0.040 0.054 0.035 0.000 -0.001 0.026
CD2_21 0.044 0.053 0.036 -0.003 -0.004 0.029
CE1_21 0.039 0.060 0.041 0.014 -0.002 0.021
CE2_21 0.047 0.046 0.059 -0.008 -0.016 0.028
CZ_21 0.037 0.045 0.066 0.010 -0.016 0.017
C_21 0.038 0.044 0.024 0.003 0.001 0.027
O_21 0.046 0.044 0.030 0.006 0.010 0.027
N_22 0.044 0.042 0.022 0.007 0.004 0.027
CA_22 0.044 0.040 0.026 0.005 0.002 0.028
CB_22 0.055 0.048 0.028 0.000 -0.003 0.034
OG_22 0.077 0.098 0.037 -0.018 -0.015 0.062
C_22 0.042 0.040 0.026 0.002 0.001 0.026
O_22 0.043 0.049 0.028 0.007 0.003 0.026
N_23 0.040 0.040 0.023 0.004 0.002 0.024
CA_23 0.044 0.044 0.025 0.005 0.001 0.027
CB_23 0.048 0.051 0.025 0.001 0.001 0.028
CG1_23 0.055 0.047 0.043 -0.005 0.003 0.025
CG2_23 0.054 0.065 0.031 -0.002 0.004 0.035
C_23 0.045 0.045 0.025 0.006 0.003 0.025
O_23 0.053 0.045 0.040 0.010 0.001 0.027
N_24 0.052 0.046 0.037 0.012 -0.001 0.027
CA_24 0.061 0.048 0.037 0.011 -0.003 0.027
CB_24 0.106 0.060 0.047 0.007 -0.005 0.052
OG1_24 0.091 0.089 0.063 0.013 0.000 0.061
CG2_24 0.136 0.088 0.054 -0.004 -0.004 0.076
C_24 0.061 0.050 0.038 0.013 -0.003 0.029
O_24 0.064 0.049 0.040 0.005 -0.004 0.022
N_25 0.102 0.043 0.030 0.017 0.003 0.033
N_25 0.029 0.089 0.044 0.006 -0.022 -0.001
CA_25 0.089 0.059 0.034 0.013 -0.001 0.033
CA_25 0.029 0.047 0.041 0.013 -0.005 0.004
CB_25 0.098 0.065 0.038 0.013 -0.002 0.042
CB_25 0.028 0.036 0.069 -0.008 -0.031 0.010
CG_25 0.053 0.049 0.044 0.018 0.002 0.026
CG_25 0.142 0.144 0.063 -0.016 0.015 0.054
CD_25 0.054 0.049 0.049 0.015 -0.002 0.027
CD_25 0.130 0.136 0.100 0.010 0.012 0.080
NE_25 0.050 0.043 0.053 0.006 0.004 0.019
NE_25 0.145 0.122 0.083 -0.008 0.008 0.071
CZ_25 0.048 0.051 0.053 0.009 0.005 0.026
CZ_25 0.174 0.118 0.210 0.046 0.082 0.091
NH1_25 0.069 0.064 0.050 0.002 0.008 0.029
NH1_25 0.198 0.112 0.257 0.058 0.098 0.084
NH2_25 0.056 0.049 0.051 0.013 0.007 0.020
NH2_25 0.190 0.154 0.276 0.003 0.106 0.093
C_25 0.084 0.072 0.032 0.030 0.015 0.041
C_25 0.054 0.039 0.046 -0.023 -0.023 0.012
O_25 0.079 0.062 0.046 0.021 0.019 0.041
O_25 0.063 0.041 0.043 -0.003 -0.009 0.010
N_26 0.072 0.067 0.072 0.022 0.000 0.033
CA_26 0.085 0.077 0.071 0.027 0.007 0.048
C_26 0.085 0.078 0.078 0.027 0.019 0.054
O_26 0.104 0.101 0.080 0.039 0.038 0.054
N_27 0.085 0.068 0.063 0.020 0.011 0.050
CA_27 0.104 0.074 0.075 0.014 0.014 0.060
CB_27 0.130 0.067 0.109 0.004 -0.007 0.060
C_27 0.112 0.079 0.063 0.004 -0.002 0.063
O_27 0.216 0.163 0.097 -0.053 -0.061 0.148
N_28 0.078 0.052 0.052 0.017 0.008 0.038
CA_28 0.066 0.047 0.056 0.017 0.004 0.029
CB_28 0.081 0.069 0.051 0.024 0.014 0.044
OG1_28 0.117 0.111 0.071 0.051 0.037 0.078
CG2_28 0.080 0.079 0.063 0.021 0.017 0.049
C_28 0.068 0.045 0.045 0.010 0.000 0.031
O_28 0.075 0.059 0.060 0.024 -0.010 0.011
N_29 0.060 0.039 0.049 0.012 0.007 0.028
CA_29 0.055 0.042 0.040 0.013 0.006 0.027
CB_29 0.067 0.046 0.044 0.007 0.002 0.034
CG_29 0.079 0.053 0.052 0.003 0.004 0.042
CD_29 0.100 0.054 0.056 0.005 0.007 0.047
CE_29 0.120 0.067 0.064 -0.001 0.004 0.058
NZ_29 0.143 0.075 0.069 -0.004 0.007 0.069
C_29 0.047 0.042 0.038 0.007 0.000 0.023
O_29 0.046 0.048 0.054 0.015 0.011 0.026
N_30 0.049 0.043 0.038 0.011 0.009 0.029
CA_30 0.048 0.042 0.036 0.008 0.009 0.026
C_30 0.040 0.039 0.027 0.004 -0.001 0.022
O_30 0.044 0.042 0.030 0.005 0.006 0.026
N_31 0.038 0.041 0.033 0.006 0.006 0.024
CA_31 0.039 0.039 0.027 0.007 0.007 0.025
CB_31 0.047 0.046 0.025 0.006 0.004 0.029
CG_31 0.048 0.049 0.023 0.006 0.001 0.030
CD1_31 0.049 0.047 0.035 0.002 -0.002 0.028
CD2_31 0.051 0.047 0.041 0.001 -0.003 0.028
CE1_31 0.060 0.060 0.039 0.005 -0.003 0.041
CE2_31 0.049 0.058 0.049 0.005 -0.009 0.026
CZ_31 0.051 0.068 0.042 0.009 -0.004 0.038
C_31 0.040 0.040 0.024 0.008 0.002 0.026
O_31 0.042 0.051 0.035 0.000 0.008 0.026
N_32 0.041 0.041 0.026 0.005 0.008 0.026
CA_32 0.043 0.042 0.027 0.006 0.008 0.026
CB_32 0.050 0.046 0.031 -0.001 -0.003 0.029
CG1_32 0.064 0.061 0.036 0.005 -0.004 0.041
CG2_32 0.044 0.057 0.039 0.001 0.001 0.025
C_32 0.038 0.038 0.026 0.003 0.005 0.021
O_32 0.047 0.048 0.026 0.004 0.005 0.030
N_33 0.044 0.046 0.027 0.002 0.003 0.028
CA_33 0.044 0.040 0.031 0.006 0.006 0.025
CB_33 0.049 0.042 0.036 0.004 0.000 0.029
OG1_33 0.051 0.051 0.035 0.005 0.001 0.032
CG2_33 0.047 0.053 0.051 0.010 0.005 0.029
C_33 0.039 0.041 0.032 0.006 0.009 0.023
O_33 0.052 0.047 0.031 0.001 0.002 0.029
N_34 0.052 0.049 0.031 0.001 0.005 0.033
CA_34 0.055 0.046 0.038 0.000 0.009 0.032
CB_34 0.080 0.056 0.048 0.010 0.022 0.045
C_34 0.050 0.047 0.037 0.001 0.005 0.031
O_34 0.058 0.061 0.048 -0.006 0.012 0.027
N_35 0.049 0.058 0.036 0.001 0.007 0.035
CA_35 0.061 0.065 0.035 0.006 0.012 0.041
C_35 0.049 0.058 0.038 0.000 0.010 0.030
O_35 0.053 0.065 0.060 0.010 0.014 0.029
N_36 0.043 0.054 0.043 -0.004 0.002 0.029
CA_36 0.047 0.061 0.048 -0.003 0.005 0.034
CB_36 0.055 0.063 0.047 -0.008 0.000 0.040
CG_36 0.052 0.056 0.047 -0.005 -0.005 0.035
CD2_36 0.056 0.067 0.051 -0.006 -0.004 0.035
ND1_36 0.052 0.058 0.049 -0.009 -0.003 0.031
CE1_36 0.054 0.059 0.058 -0.001 0.005 0.029
NE2_36 0.062 0.067 0.053 0.000 -0.003 0.036
C_36 0.049 0.058 0.056 -0.003 0.000 0.030
O_36 0.055 0.096 0.081 -0.026 -0.016 0.048
N_37 0.047 0.059 0.045 -0.006 0.000 0.028
C_37 0.051 0.064 0.054 -0.010 -0.004 0.032
O_37 0.059 0.077 0.060 -0.015 -0.010 0.031
CA_37 0.059 0.058 0.048 -0.009 -0.003 0.030
CA_37 0.050 0.069 0.034 -0.002 -0.008 0.036
CA_37 0.063 0.057 0.047 -0.003 -0.011 0.033
CB_37 0.055 0.077 0.048 -0.013 0.002 0.031
CB_37 0.082 0.035 0.037 0.009 0.021 0.026
CB_37 0.063 0.062 0.047 -0.014 0.004 0.015
SG_37 0.065 0.075 0.047 -0.011 0.000 0.020
SG1_37 0.071 0.067 0.040 -0.010 0.023 0.021
SG1_37 0.100 0.111 0.114 0.058 0.016 0.041
N_38 0.052 0.066 0.051 -0.004 0.002 0.023
CA_38 0.053 0.076 0.061 -0.006 0.003 0.019
CA_38 0.069 0.065 0.068 0.002 0.019 0.035
C_38 0.063 0.061 0.063 -0.004 0.013 0.026
C_38 0.072 0.084 0.065 0.001 0.013 0.022
O_38 0.059 0.078 0.045 0.003 0.008 0.019
O_38 0.136 0.090 0.066 -0.003 0.015 0.023
N_39 0.057 0.084 0.065 0.001 0.009 0.028
N_39 0.069 0.099 0.074 0.019 0.015 0.024
CA_39 0.070 0.095 0.077 0.019 0.034 0.031
CB_39 0.110 0.106 0.111 0.024 0.057 0.061
OG1_39 0.073 0.126 0.173 0.031 0.036 0.050
CG2_39 0.195 0.153 0.167 0.002 0.069 0.114
C_39 0.053 0.097 0.064 0.007 0.020 0.032
O_39 0.069 0.107 0.063 0.010 0.019 0.051
N_40 0.067 0.113 0.060 0.008 0.013 0.034
CA_40 0.064 0.129 0.066 0.024 0.016 0.049
CB_40 0.089 0.155 0.066 0.023 0.007 0.053
CG1_40 0.144 0.198 0.083 0.036 0.002 0.108
CG2_40 0.098 0.215 0.103 0.028 -0.025 0.048
C_40 0.065 0.113 0.064 0.023 0.023 0.050
O_40 0.059 0.119 0.088 0.014 0.020 0.044
N_41 0.071 0.114 0.067 0.026 0.018 0.055
CA_41 0.096 0.101 0.078 0.023 0.013 0.058
CB_41 0.128 0.100 0.104 0.033 0.027 0.036
CG_41 0.219 0.138 0.108 0.052 0.032 0.065
OD1_41 0.355 0.360 0.155 0.126 0.118 0.176
ND2_41 0.334 0.219 0.137 0.089 0.015 0.180
C_41 0.067 0.090 0.078 0.016 0.016 0.040
O_41 0.091 0.090 0.109 0.020 0.008 0.032
N_42 0.063 0.091 0.067 0.016 0.009 0.045
CA_42 0.054 0.092 0.074 0.013 0.009 0.045
CB_42 0.082 0.096 0.068 0.003 0.005 0.062
C_42 0.045 0.072 0.075 0.011 0.005 0.032
O_42 0.048 0.086 0.085 -0.004 -0.004 0.039
N_43 0.052 0.097 0.074 0.008 0.003 0.047
CA_43 0.053 0.074 0.075 0.007 0.003 0.034
CB_43 0.056 0.084 0.093 0.011 0.002 0.022
OG1_43 0.100 0.141 0.132 0.037 0.022 -0.003
CG2_43 0.084 0.078 0.122 -0.009 -0.012 0.029
C_43 0.045 0.065 0.070 0.004 -0.006 0.033
O_43 0.054 0.078 0.076 0.008 0.001 0.042
N_44 0.048 0.062 0.066 0.005 -0.001 0.033
CA_44 0.045 0.059 0.060 0.000 -0.007 0.030
CB_44 0.048 0.071 0.064 -0.005 -0.007 0.033
C_44 0.044 0.058 0.065 -0.004 -0.009 0.029
O_44 0.060 0.053 0.071 -0.003 -0.008 0.030
N_45 0.050 0.054 0.066 -0.006 -0.011 0.029
CA_45 0.057 0.057 0.063 -0.008 -0.016 0.027
CB_45 0.070 0.069 0.080 -0.013 -0.027 0.040
CG_45 0.058 0.064 0.102 -0.012 -0.022 0.030
CD_45 0.066 0.090 0.125 -0.022 -0.031 0.041
NE_45 0.048 0.080 0.188 -0.033 -0.034 0.024
CZ_45 0.049 0.088 0.181 -0.007 -0.017 0.028
NH1_45 0.057 0.099 0.131 0.006 -0.002 0.034
NH2_45 0.064 0.094 0.259 0.004 -0.002 0.024
C_45 0.067 0.055 0.065 -0.011 -0.018 0.033
O_45 0.070 0.053 0.072 -0.004 -0.006 0.032
N_46 0.083 0.053 0.055 -0.004 -0.011 0.033
CA_46 0.110 0.070 0.046 -0.002 -0.004 0.051
CA_46 0.104 0.061 0.068 -0.005 -0.001 0.034
CB_46 0.114 0.059 0.055 0.002 0.017 0.048
CG2_46 0.158 0.086 0.070 0.011 0.038 0.068
CG1_46 0.082 0.068 0.068 0.007 0.011 0.045
CD1_46 0.088 0.094 0.097 0.021 0.023 0.049
C_46 0.119 0.096 0.060 -0.009 -0.009 0.056
C_46 0.140 0.075 0.061 -0.003 0.000 0.054
O_46 0.116 0.080 0.077 -0.024 -0.013 0.046
O_46 0.068 0.060 0.070 -0.010 -0.002 0.021
N_47 0.145 0.125 0.055 0.001 -0.028 0.056
N_47 0.096 0.113 0.068 0.016 -0.009 0.051
CA_47 0.200 0.173 0.070 -0.004 -0.049 0.024
CA_47 0.119 0.121 0.071 0.014 0.013 0.027
C_47 0.198 0.164 0.130 0.041 -0.090 0.006
C_47 0.093 0.144 0.106 -0.011 -0.021 0.059
O_47 0.315 0.210 0.152 0.003 -0.155 -0.023
O_47 0.093 0.224 0.140 -0.092 -0.053 0.043
N_48 0.136 0.200 0.198 0.097 -0.073 0.039
N_48 0.096 0.160 0.102 0.022 -0.010 0.072
CA_48 0.120 0.311 0.355 0.183 -0.091 0.049
CA_48 0.095 0.151 0.128 0.025 -0.016 0.067
C_48 0.106 0.192 0.209 0.066 -0.059 0.042
C_48 0.136 0.091 0.068 -0.034 -0.036 0.039
O_48 0.109 0.345 0.495 0.248 -0.067 0.030
O_48 0.114 0.139 0.093 0.005 -0.048 0.040
N_49 0.125 0.123 0.112 -0.002 -0.067 0.045
N_49 0.156 0.130 0.135 0.013 -0.088 0.036
CA_49 0.121 0.085 0.100 -0.023 -0.053 0.038
CB_49 0.166 0.155 0.102 -0.058 -0.053 0.081
C_49 0.080 0.070 0.100 -0.018 -0.042 0.036
O_49 0.083 0.059 0.089 -0.011 -0.028 0.031
N_50 0.068 0.063 0.106 -0.011 -0.036 0.025
CA_50 0.063 0.060 0.092 -0.008 -0.020 0.027
CB_50 0.060 0.068 0.127 -0.003 -0.005 0.024
CG1_50 0.079 0.095 0.107 0.019 0.015 0.041
CG2_50 0.070 0.099 0.144 -0.006 -0.004 0.038
C_50 0.062 0.056 0.067 -0.002 -0.010 0.024
O_50 0.069 0.056 0.100 -0.013 -0.016 0.030
N_51 0.058 0.055 0.056 -0.001 -0.008 0.030
CA_51 0.058 0.059 0.056 -0.003 -0.006 0.033
CB_51 0.063 0.068 0.051 0.005 0.001 0.038
CG1_51 0.079 0.078 0.053 0.005 0.000 0.044
CG2_51 0.058 0.058 0.067 0.004 0.003 0.025
C_51 0.047 0.056 0.060 0.006 0.001 0.024
O_51 0.053 0.065 0.057 0.002 -0.002 0.034
N_52 0.064 0.081 0.047 -0.003 -0.010 0.045
CA_52 0.080 0.100 0.052 -0.004 -0.005 0.062
C_52 0.052 0.061 0.054 0.008 0.004 0.032
O_52 0.060 0.073 0.059 0.007 -0.002 0.042
N_53 0.054 0.069 0.048 0.008 0.006 0.038
CA_53 0.051 0.069 0.055 0.005 0.012 0.032
CB_53 0.070 0.091 0.067 0.014 0.022 0.028
OG1_53 0.119 0.138 0.097 0.045 0.023 0.068
CG2_53 0.082 0.097 0.105 0.022 0.028 0.012
C_53 0.049 0.072 0.045 0.010 0.012 0.034
O_53 0.055 0.094 0.063 -0.009 -0.003 0.051
N_54 0.042 0.069 0.055 0.010 0.007 0.033
CA_54 0.041 0.074 0.041 0.012 0.008 0.030
CB_54 0.052 0.076 0.043 0.005 0.010 0.036
CG_54 0.047 0.073 0.044 0.003 0.008 0.037
CD1_54 0.050 0.064 0.052 0.003 0.000 0.033
CD2_54 0.051 0.074 0.046 0.003 0.001 0.032
CE1_54 0.061 0.071 0.051 0.002 -0.004 0.041
CE2_54 0.053 0.065 0.055 0.003 0.000 0.027
CZ_54 0.062 0.067 0.051 0.009 0.006 0.039
C_54 0.047 0.069 0.049 0.013 0.011 0.028
O_54 0.059 0.116 0.062 0.039 0.023 0.045
N_55 0.047 0.063 0.041 0.013 0.006 0.026
CA_55 0.057 0.057 0.052 0.012 -0.002 0.026
CB_55 0.093 0.097 0.072 -0.010 -0.019 0.068
C_55 0.059 0.061 0.045 0.012 0.004 0.030
O_55 0.089 0.076 0.050 0.021 0.010 0.031
N_56 0.060 0.061 0.042 0.010 0.006 0.032
CA_56 0.063 0.062 0.046 0.006 0.005 0.034
CB_56 0.080 0.076 0.069 -0.006 -0.014 0.046
C_56 0.055 0.057 0.054 0.008 0.010 0.028
O_56 0.073 0.058 0.050 0.010 0.020 0.034
N_57 0.066 0.063 0.049 0.011 0.022 0.036
C_57 0.105 0.065 0.053 0.013 0.038 0.051
O_57 0.142 0.073 0.065 0.013 0.061 0.050
CA_57 0.084 0.063 0.053 0.009 0.020 0.043
CA_57 0.070 0.067 0.048 0.016 0.044 0.037
CB_57 0.091 0.109 0.072 0.034 0.040 0.071
CB_57 0.120 0.075 0.060 0.022 0.033 0.067
CG_57 0.112 0.148 0.106 0.039 0.060 0.090
CG_57 0.073 0.132 0.082 -0.039 -0.021 0.059
CD_57 0.174 0.226 0.183 0.121 0.140 0.160
CD_57 0.117 0.179 0.030 -0.005 0.006 0.108
NE_57 0.154 0.240 0.144 0.119 0.114 0.161
NE_57 0.100 0.147 0.061 -0.021 -0.014 0.089
CZ_57 0.079 0.096 0.069 -0.003 0.016 0.053
CZ_57 0.075 0.103 0.076 -0.011 0.021 0.056
NH1_57 0.102 0.239 0.092 0.070 0.047 0.106
NH1_57 0.079 0.122 0.107 0.008 0.016 0.071
NH2_57 0.092 0.190 0.117 0.011 0.038 0.099
NH2_57 0.150 0.130 0.101 -0.015 0.049 0.079
N_58 0.093 0.065 0.050 0.005 0.030 0.046
CA_58 0.090 0.066 0.054 0.003 0.031 0.046
CB_58 0.107 0.079 0.055 0.006 0.023 0.058
CG1_58 0.096 0.094 0.065 -0.007 0.020 0.049
CG2_58 0.113 0.095 0.083 0.004 0.006 0.061
C_58 0.077 0.065 0.047 -0.002 0.022 0.041
O_58 0.100 0.068 0.066 0.014 0.044 0.054
N_59 0.072 0.063 0.049 0.000 0.022 0.038
CA_59 0.069 0.060 0.047 -0.007 0.014 0.037
CB_59 0.073 0.070 0.048 -0.016 0.004 0.036
CG_59 0.063 0.069 0.048 -0.016 0.004 0.038
CD1_59 0.061 0.087 0.059 -0.015 0.008 0.037
CD2_59 0.063 0.069 0.048 -0.017 -0.005 0.040
CE1_59 0.076 0.114 0.065 -0.018 -0.005 0.069
CE2_59 0.074 0.068 0.053 -0.019 -0.011 0.041
CZ_59 0.090 0.087 0.060 -0.020 -0.013 0.063
C_59 0.057 0.070 0.054 -0.010 0.013 0.033
O_59 0.064 0.074 0.079 -0.008 0.021 0.033
N_60 0.058 0.069 0.052 -0.009 0.012 0.038
CD_60 0.064 0.088 0.077 -0.018 0.019 0.044
CA_60 0.061 0.069 0.048 -0.008 0.010 0.041
CB_60 0.069 0.073 0.062 -0.017 -0.004 0.049
CG_60 0.069 0.084 0.082 -0.027 0.004 0.047
C_60 0.068 0.069 0.043 -0.010 0.012 0.043
O_60 0.071 0.074 0.052 -0.005 0.010 0.045
N_61 0.068 0.070 0.045 -0.011 0.003 0.045
CA_61 0.075 0.082 0.045 -0.017 0.000 0.050
C_61 0.071 0.077 0.035 -0.013 -0.008 0.048
O_61 0.066 0.076 0.057 -0.018 -0.006 0.041
N_62 0.067 0.074 0.036 -0.007 0.002 0.045
CA_62 0.057 0.066 0.039 -0.006 0.000 0.040
CB_62 0.074 0.079 0.047 -0.003 0.000 0.054
CG_62 0.084 0.105 0.042 0.001 0.000 0.067
OD1_62 0.113 0.135 0.069 0.032 -0.004 0.064
ND2_62 0.084 0.111 0.050 -0.004 -0.011 0.057
C_62 0.051 0.055 0.038 -0.003 0.003 0.033
O_62 0.057 0.069 0.042 -0.011 -0.001 0.043
N_63 0.048 0.058 0.041 -0.007 0.002 0.034
CA_63 0.047 0.049 0.037 -0.006 0.001 0.031
CB_63 0.053 0.045 0.042 -0.006 0.000 0.029
CG_63 0.047 0.050 0.041 -0.002 0.005 0.031
OD1_63 0.057 0.054 0.049 0.002 0.001 0.033
OD2_63 0.047 0.052 0.048 -0.003 -0.001 0.028
C_63 0.046 0.049 0.036 -0.003 0.002 0.030
O_63 0.061 0.055 0.042 0.002 0.015 0.035
N_64 0.050 0.051 0.037 -0.001 0.011 0.032
CA_64 0.050 0.049 0.037 -0.001 0.010 0.031
CB_64 0.050 0.052 0.047 -0.002 0.012 0.031
CG_64 0.059 0.063 0.048 0.009 0.015 0.037
CD_64 0.066 0.069 0.051 0.011 0.011 0.043
NE_64 0.065 0.061 0.043 0.006 0.004 0.039
CZ_64 0.066 0.082 0.044 0.009 0.007 0.052
NH1_64 0.075 0.101 0.073 0.026 -0.002 0.058
NH2_64 0.064 0.077 0.052 -0.002 -0.010 0.041
C_64 0.047 0.050 0.036 0.006 0.011 0.029
O_64 0.054 0.055 0.042 0.002 0.015 0.029
N_65 0.050 0.048 0.035 0.003 0.015 0.026
CA_65 0.047 0.045 0.036 0.004 0.010 0.025
CB_65 0.056 0.054 0.054 0.002 0.007 0.035
C_65 0.045 0.046 0.031 0.005 0.004 0.027
O_65 0.051 0.048 0.033 0.005 0.014 0.028
N_66 0.045 0.047 0.030 0.004 0.010 0.025
CA_66 0.043 0.044 0.036 0.003 0.008 0.024
CB_66 0.041 0.050 0.046 0.000 0.001 0.025
CG_66 0.040 0.051 0.047 0.003 -0.003 0.025
CD2_66 0.045 0.058 0.046 0.002 -0.006 0.032
CE2_66 0.050 0.060 0.054 0.007 -0.007 0.032
CE3_66 0.059 0.054 0.056 0.002 -0.008 0.033
CD1_66 0.049 0.060 0.048 -0.004 -0.006 0.031
NE1_66 0.059 0.068 0.044 0.005 -0.004 0.037
CZ2_66 0.070 0.069 0.059 0.016 -0.004 0.043
CZ3_66 0.074 0.061 0.062 -0.006 -0.016 0.041
CH2_66 0.072 0.057 0.076 0.006 -0.011 0.037
C_66 0.041 0.047 0.038 0.004 0.004 0.028
O_66 0.041 0.057 0.038 0.004 0.008 0.023
N_67 0.038 0.052 0.037 0.000 0.007 0.023
CA_67 0.038 0.055 0.033 0.001 0.004 0.025
CB_67 0.046 0.058 0.039 0.005 0.002 0.029
CG1_67 0.057 0.072 0.047 0.007 -0.009 0.027
CG2_67 0.076 0.084 0.052 0.012 0.008 0.059
C_67 0.040 0.054 0.030 0.003 0.001 0.026
O_67 0.048 0.057 0.044 0.006 0.010 0.031
N_68 0.044 0.058 0.038 0.006 0.007 0.029
C_68 0.045 0.049 0.051 0.010 0.002 0.028
O_68 0.049 0.073 0.063 -0.002 -0.001 0.035
CA_68 0.064 0.060 0.038 0.011 -0.005 0.037
CA_68 0.047 0.056 0.045 0.008 0.001 0.030
CB_68 0.082 0.065 0.044 0.012 0.006 0.034
CB_68 0.067 0.071 0.044 0.013 0.005 0.042
OG_68 0.085 0.104 0.047 0.011 0.013 0.028
OG_68 0.126 0.087 0.055 0.025 0.016 0.075
N_69 0.052 0.074 0.034 0.007 0.002 0.038
CA_69 0.052 0.060 0.042 0.006 0.001 0.030
CB_69 0.061 0.062 0.041 0.004 0.005 0.036
CG_69 0.050 0.059 0.042 0.003 0.000 0.026
CD1_69 0.064 0.066 0.048 0.006 0.009 0.031
CD2_69 0.064 0.058 0.073 0.008 -0.009 0.029
C_69 0.059 0.069 0.048 0.010 0.002 0.030
O_69 0.087 0.071 0.069 0.021 -0.001 0.046
N_70 0.071 0.061 0.054 0.012 0.004 0.034
CA_70 0.080 0.058 0.065 0.016 0.014 0.025
CB_70 0.085 0.061 0.075 0.005 0.014 0.018
OG1_70 0.097 0.079 0.080 0.007 -0.004 0.011
CG2_70 0.080 0.109 0.104 0.000 0.001 0.030
C_70 0.089 0.063 0.066 0.016 0.013 0.035
O_70 0.082 0.061 0.070 0.017 0.019 0.034
N_71 0.124 0.078 0.110 0.043 0.055 0.057
C_71 0.131 0.061 0.152 0.034 0.069 0.047
O_71 0.146 0.091 0.166 0.020 0.069 0.065
CA_71 0.148 0.107 0.145 0.077 0.070 0.088
CA_71 0.154 0.111 0.148 0.051 0.059 0.092
CB_71 0.220 0.158 0.258 0.112 0.050 0.142
CB_71 0.282 0.203 0.234 0.126 0.143 0.195
OG_71 0.214 0.243 0.244 0.170 0.085 0.185
OG_71 0.316 0.114 0.522 0.095 0.196 0.109
N_72 0.123 0.051 0.137 0.002 0.053 0.022
CA_72 0.140 0.057 0.141 -0.019 0.043 0.006
CB_72 0.151 0.098 0.170 -0.023 0.012 -0.005
C_72 0.113 0.070 0.087 -0.019 0.024 0.022
O_72 0.197 0.088 0.095 -0.033 0.026 0.030
N_73 0.080 0.053 0.066 -0.007 0.017 0.022
CA_73 0.069 0.060 0.057 -0.002 0.012 0.031
CB_73 0.067 0.056 0.049 0.001 0.008 0.028
CG_73 0.076 0.065 0.055 0.000 0.011 0.040
CD_73 0.079 0.071 0.048 0.003 0.012 0.044
OE1_73 0.088 0.088 0.057 0.007 0.011 0.052
NE2_73 0.078 0.084 0.069 0.004 0.004 0.041
C_73 0.071 0.059 0.051 -0.001 0.004 0.034
O_73 0.092 0.093 0.072 0.036 0.024 0.057
N_74 0.058 0.053 0.048 0.000 0.002 0.030
CA_74 0.064 0.057 0.042 -0.001 0.003 0.036
CB_74 0.083 0.062 0.047 -0.010 0.006 0.034
OG1_74 0.130 0.074 0.066 -0.023 0.013 0.016
CG2_74 0.106 0.093 0.081 -0.004 0.033 0.054
C_74 0.059 0.049 0.038 0.002 0.006 0.033
O_74 0.075 0.052 0.050 0.004 -0.001 0.039
N_75 0.063 0.044 0.041 0.007 0.006 0.030
CA_75 0.059 0.044 0.037 0.005 0.009 0.026
CB_75 0.059 0.053 0.032 0.002 0.008 0.030
CG_75 0.064 0.053 0.037 0.006 0.012 0.025
CD1_75 0.079 0.116 0.034 0.009 0.011 0.034
CD2_75 0.110 0.087 0.077 0.024 0.053 0.062
C_75 0.061 0.052 0.028 0.004 0.005 0.033
O_75 0.090 0.059 0.060 0.014 0.033 0.045
N_76 0.063 0.045 0.037 0.004 0.012 0.028
CA_76 0.056 0.056 0.033 0.004 0.008 0.034
CB_76 0.054 0.058 0.036 0.005 0.007 0.029
CG_76 0.059 0.065 0.035 -0.001 0.005 0.028
CD1_76 0.077 0.092 0.055 -0.012 -0.012 0.052
CD2_76 0.080 0.070 0.038 -0.001 0.002 0.042
C_76 0.055 0.055 0.027 0.010 0.007 0.034
O_76 0.053 0.054 0.030 0.004 0.007 0.031
N_77 0.055 0.053 0.031 0.010 0.005 0.034
CD_77 0.066 0.062 0.052 0.010 0.011 0.043
CA_77 0.048 0.064 0.029 0.006 0.000 0.034
CB_77 0.059 0.081 0.044 0.018 0.002 0.048
CG_77 0.071 0.072 0.064 0.018 0.016 0.052
C_77 0.048 0.047 0.026 -0.005 -0.003 0.026
O_77 0.046 0.053 0.038 0.000 0.000 0.024
N_78 0.048 0.046 0.027 0.003 0.001 0.029
C_78 0.041 0.051 0.032 0.003 -0.002 0.026
O_78 0.044 0.063 0.061 0.020 0.008 0.031
CA_78 0.053 0.044 0.030 0.003 0.005 0.030
CA_78 0.084 0.045 0.018 0.002 0.003 0.042
CB_78 0.019 0.050 0.033 0.011 0.003 0.018
CB_78 0.249 0.088 0.018 -0.007 -0.009 0.117
CG_78 0.286 0.054 0.030 0.002 0.025 0.077
CG_78 0.041 0.085 0.043 -0.020 -0.019 0.057
CD_78 0.084 0.071 0.041 -0.021 -0.006 0.020
CD_78 0.066 0.057 0.014 0.009 -0.001 0.038
NE_78 0.072 0.070 0.055 0.011 -0.019 0.014
NE_78 0.051 0.053 0.032 -0.015 -0.001 0.024
CZ_78 0.060 0.075 0.051 0.012 -0.031 0.008
CZ_78 0.079 0.064 0.027 -0.010 0.001 0.047
NH1_78 0.067 0.070 0.046 0.010 -0.012 0.016
NH1_78 0.059 0.072 0.051 -0.014 -0.003 0.045
NH2_78 0.072 0.087 0.117 0.031 -0.026 0.016
NH2_78 0.088 0.060 0.060 -0.013 -0.021 0.046
N_79 0.042 0.050 0.036 0.005 0.003 0.031
CA_79 0.043 0.051 0.031 0.005 0.003 0.033
CB_79 0.042 0.055 0.036 0.002 0.001 0.032
CG1_79 0.054 0.054 0.038 -0.001 -0.005 0.036
CG2_79 0.051 0.068 0.036 0.003 -0.003 0.041
C_79 0.042 0.046 0.031 0.003 0.002 0.028
O_79 0.051 0.072 0.031 0.007 0.005 0.039
N_80 0.043 0.050 0.027 0.005 0.002 0.028
CA_80 0.052 0.053 0.026 0.001 -0.004 0.034
CB_80 0.051 0.063 0.044 0.004 -0.007 0.031
C_80 0.049 0.051 0.030 -0.001 -0.003 0.034
O_80 0.062 0.054 0.031 -0.001 0.002 0.035
N_81 0.065 0.051 0.028 0.003 0.004 0.039
CA_81 0.063 0.054 0.030 0.003 0.000 0.036
CB_81 0.063 0.072 0.036 0.004 -0.002 0.034
CG_81 0.070 0.091 0.046 0.008 -0.008 0.015
OD1_81 0.120 0.065 0.052 0.012 0.006 0.037
ND2_81 0.062 0.215 0.166 0.105 0.009 0.022
C_81 0.064 0.045 0.029 0.005 0.001 0.034
O_81 0.076 0.062 0.028 0.002 0.001 0.047
N_82 0.072 0.057 0.037 -0.004 -0.004 0.044
CA_82 0.074 0.057 0.043 -0.005 -0.011 0.043
C_82 0.069 0.056 0.042 -0.001 -0.008 0.036
O_82 0.097 0.061 0.053 0.006 0.009 0.036
N_83 0.082 0.051 0.038 -0.002 -0.009 0.039
C_83 0.123 0.059 0.056 -0.013 -0.009 0.058
O_83 0.181 0.071 0.120 -0.027 -0.019 0.080
CA_83 0.101 0.060 0.057 -0.019 -0.013 0.047
CA_83 0.102 0.050 0.044 -0.008 -0.014 0.033
CB_83 0.130 0.118 0.072 -0.050 -0.029 0.081
CB_83 0.228 0.077 0.063 -0.023 -0.065 0.078
OG_83 0.163 0.122 0.110 -0.062 -0.085 0.100
OG_83 0.476 0.093 0.036 -0.004 0.027 0.058
N_84 0.114 0.067 0.039 -0.002 -0.007 0.069
C_84 0.087 0.050 0.038 0.002 0.001 0.047
O_84 0.090 0.065 0.039 0.002 0.000 0.057
CA_84 0.135 0.110 0.048 0.015 0.015 0.111
CA_84 0.099 0.044 0.044 -0.022 -0.022 0.041
CB_84 0.133 0.208 0.094 0.101 0.076 0.142
CB_84 0.087 0.046 0.038 -0.018 -0.015 0.053
OG_84 0.122 0.146 0.059 0.027 0.017 0.108
OG_84 0.212 0.180 0.053 0.044 0.020 0.139
N_85 0.068 0.060 0.036 0.003 0.008 0.037
CA_85 0.059 0.069 0.033 0.008 0.004 0.034
CB_85 0.072 0.073 0.049 0.016 0.000 0.038
CG_85 0.074 0.057 0.045 0.014 0.001 0.038
CD1_85 0.075 0.056 0.042 0.005 0.000 0.038
CD2_85 0.090 0.059 0.054 0.014 0.017 0.047
CE1_85 0.064 0.050 0.057 0.006 0.002 0.026
CE2_85 0.106 0.050 0.045 0.002 0.003 0.037
CZ_85 0.085 0.052 0.059 0.008 -0.014 0.024
C_85 0.059 0.073 0.038 0.009 0.013 0.037
O_85 0.061 0.113 0.049 -0.007 0.013 0.035
N_86 0.047 0.064 0.037 0.005 0.004 0.034
CA_86 0.045 0.061 0.043 0.006 0.006 0.031
CB_86 0.056 0.058 0.069 -0.002 0.000 0.036
CG1_86 0.063 0.069 0.076 -0.012 -0.001 0.035
CG2_86 0.112 0.065 0.104 0.005 -0.024 0.049
C_86 0.039 0.054 0.035 -0.002 0.003 0.027
O_86 0.048 0.073 0.042 0.012 0.011 0.040
N_87 0.047 0.060 0.033 0.002 0.005 0.034
CA_87 0.041 0.057 0.035 -0.003 0.000 0.030
CB_87 0.052 0.070 0.034 -0.010 -0.001 0.040
OG1_87 0.062 0.082 0.037 -0.016 -0.007 0.049
CG2_87 0.071 0.077 0.044 -0.008 -0.004 0.055
C_87 0.044 0.049 0.037 -0.003 0.002 0.028
O_87 0.054 0.060 0.038 -0.001 0.007 0.024
N_88 0.041 0.051 0.034 -0.005 0.001 0.027
CA_88 0.044 0.052 0.029 -0.002 0.002 0.029
CB_88 0.043 0.054 0.037 0.001 0.009 0.029
CG1_88 0.053 0.071 0.037 0.000 0.008 0.035
CG2_88 0.043 0.059 0.050 -0.005 0.003 0.032
C_88 0.047 0.057 0.033 -0.003 0.004 0.033
O_88 0.059 0.059 0.054 -0.005 -0.003 0.039
N_89 0.046 0.062 0.047 -0.001 0.001 0.037
CA_89 0.042 0.097 0.051 0.001 0.008 0.044
CA_89 0.054 0.039 0.061 -0.012 -0.010 0.034
CB_89 0.046 0.091 0.059 -0.003 0.004 0.039
CB_89 0.057 0.075 0.082 0.008 0.012 0.053
CG_89 0.042 0.098 0.048 0.001 0.002 0.049
CG_89 0.110 0.142 0.085 0.001 0.031 0.049
CD_89 0.046 0.100 0.049 -0.004 0.000 0.036
CD_89 0.089 0.285 0.098 0.051 0.022 0.088
NE_89 0.049 0.119 0.054 0.003 0.012 0.047
NE_89 0.087 0.254 0.218 0.085 0.017 0.066
CZ_89 0.055 0.120 0.059 -0.010 0.004 0.047
CZ_89 0.109 0.172 0.139 0.025 0.024 0.089
NH1_89 0.055 0.174 0.065 -0.023 -0.005 0.064
NH1_89 0.138 0.206 0.203 0.052 0.060 0.124
NH2_89 0.059 0.121 0.069 -0.020 -0.007 0.042
NH2_89 0.205 0.235 0.161 -0.042 0.071 0.130
C_89 0.050 0.073 0.062 -0.002 -0.002 0.043
O_89 0.091 0.130 0.066 -0.014 -0.016 0.090
N_90 0.056 0.081 0.049 -0.004 -0.007 0.051
CA_90 0.061 0.077 0.052 -0.002 -0.010 0.048
C_90 0.042 0.061 0.040 0.007 0.000 0.030
O_90 0.046 0.063 0.043 0.004 -0.003 0.038
N_91 0.043 0.063 0.044 0.003 -0.003 0.033
CA_91 0.038 0.070 0.045 -0.001 -0.003 0.029
CB_91 0.052 0.086 0.074 -0.011 0.012 0.019
OG_91 0.118 0.103 0.055 0.020 0.008 0.037
C_91 0.041 0.070 0.037 0.005 0.000 0.033
O_91 0.044 0.074 0.045 -0.005 -0.002 0.031
N_92 0.038 0.065 0.045 0.002 0.001 0.028
CA_92 0.039 0.071 0.047 0.002 -0.002 0.028
CB_92 0.039 0.075 0.055 0.002 0.002 0.030
OG1_92 0.046 0.093 0.072 -0.003 -0.002 0.046
CG2_92 0.039 0.088 0.082 -0.008 0.001 0.025
C_92 0.032 0.063 0.046 0.000 0.001 0.021
O_92 0.053 0.073 0.048 -0.003 -0.005 0.036
N_93 0.043 0.074 0.044 -0.001 0.000 0.030
CA_93 0.052 0.076 0.051 -0.008 0.010 0.032
CA_93 0.036 0.076 0.047 -0.013 -0.032 0.032
CB_93 0.059 0.074 0.045 -0.005 -0.002 0.040
CB_93 0.083 0.093 0.068 -0.011 0.017 0.041
CG_93 0.078 0.086 0.065 -0.007 0.006 0.056
CG_93 0.054 0.082 0.084 -0.020 -0.001 0.026
CD_93 0.089 0.097 0.055 0.003 0.008 0.061
CD_93 0.097 0.082 0.079 0.019 0.024 0.057
OE1_93 0.142 0.117 0.085 0.009 0.037 0.083
OE1_93 0.147 0.096 0.050 -0.008 0.009 0.062
OE2_93 0.095 0.109 0.063 -0.025 -0.007 0.069
OE2_93 0.108 0.127 0.069 0.005 0.026 0.058
C_93 0.046 0.074 0.052 -0.013 -0.006 0.030
O_93 0.048 0.091 0.088 0.003 -0.015 0.027
N_94 0.039 0.072 0.050 -0.009 0.000 0.028
CA_94 0.042 0.070 0.058 -0.009 0.003 0.028
CB_94 0.064 0.075 0.054 -0.005 0.000 0.036
C_94 0.047 0.073 0.059 -0.007 0.004 0.028
O_94 0.058 0.085 0.077 -0.018 0.013 0.032
N_95 0.047 0.075 0.070 -0.016 0.005 0.025
CA_95 0.055 0.080 0.065 -0.013 0.000 0.026
CB_95 0.063 0.095 0.090 -0.030 -0.013 0.029
C_95 0.048 0.067 0.080 -0.017 0.001 0.016
O_95 0.068 0.077 0.075 -0.015 -0.002 0.029
N_96 0.062 0.075 0.079 -0.015 -0.001 0.028
CA_96 0.055 0.078 0.094 -0.024 -0.008 0.026
CB_96 0.068 0.082 0.124 -0.033 -0.018 0.035
CG1_96 0.138 0.100 0.138 -0.036 -0.027 0.067
CG2_96 0.093 0.116 0.133 -0.047 0.002 0.051
C_96 0.052 0.074 0.103 -0.012 -0.011 0.017
O_96 0.052 0.099 0.124 -0.009 -0.005 0.020
N_97 0.053 0.075 0.113 0.001 -0.001 0.016
CA_97 0.072 0.092 0.111 0.015 0.001 0.023
C_97 0.064 0.097 0.102 0.020 0.004 0.012
O_97 0.128 0.112 0.108 0.021 0.024 0.013
N_98 0.057 0.094 0.082 0.006 0.003 0.029
CA_98 0.051 0.115 0.076 0.010 0.010 0.043
CB_98 0.088 0.115 0.074 0.003 0.001 0.072
C_98 0.050 0.080 0.074 0.020 0.012 0.030
O_98 0.057 0.101 0.088 0.022 0.010 0.044
N_99 0.039 0.091 0.080 0.018 0.005 0.027
CA_99 0.043 0.077 0.080 0.018 -0.001 0.023
CB_99 0.057 0.102 0.080 0.020 0.002 0.025
C_99 0.046 0.083 0.091 0.024 0.006 0.030
O_99 0.050 0.100 0.148 0.052 0.001 0.036
N_100 0.043 0.063 0.082 0.014 -0.002 0.025
CA_100 0.044 0.060 0.067 0.010 0.004 0.026
CB_100 0.049 0.068 0.071 0.004 -0.005 0.025
CG1_100 0.057 0.073 0.080 0.000 0.008 0.028
CG2_100 0.064 0.081 0.070 0.015 0.002 0.038
C_100 0.043 0.057 0.072 0.016 0.005 0.024
O_100 0.054 0.055 0.097 0.013 -0.012 0.023
N_101 0.043 0.053 0.061 0.013 0.006 0.025
CA_101 0.045 0.051 0.055 0.011 0.008 0.021
C_101 0.042 0.048 0.041 0.007 0.004 0.025
O_101 0.045 0.066 0.060 0.025 0.006 0.033
CB_101 0.061 0.072 0.074 -0.001 0.029 0.022
SG_101 0.077 0.089 0.091 0.008 0.040 0.031
N_102 0.043 0.047 0.033 0.007 -0.001 0.018
CA_102 0.038 0.042 0.031 0.004 -0.001 0.018
CB_102 0.045 0.047 0.031 0.002 -0.001 0.022
CG_102 0.050 0.047 0.044 0.001 -0.002 0.024
CD_102 0.060 0.049 0.037 -0.004 -0.009 0.032
NE_102 0.053 0.052 0.035 0.003 0.000 0.029
CZ_102 0.046 0.048 0.042 0.001 0.001 0.030
NH1_102 0.059 0.050 0.038 0.003 -0.004 0.027
NH2_102 0.057 0.048 0.042 0.000 -0.006 0.028
C_102 0.044 0.048 0.029 0.003 0.000 0.026
O_102 0.061 0.050 0.033 0.006 -0.006 0.018
N_103 0.041 0.043 0.027 0.000 -0.003 0.023
CA_103 0.041 0.042 0.025 -0.001 -0.004 0.024
CB_103 0.046 0.049 0.034 -0.004 -0.003 0.031
OG_103 0.049 0.051 0.038 -0.009 -0.001 0.028
C_103 0.043 0.038 0.027 -0.002 -0.002 0.025
O_103 0.043 0.053 0.027 0.002 -0.002 0.027
N_104 0.039 0.047 0.030 0.003 -0.002 0.026
CA_104 0.043 0.051 0.035 -0.001 -0.004 0.031
C_104 0.047 0.049 0.039 -0.005 -0.008 0.033
O_104 0.053 0.072 0.038 0.007 -0.003 0.036
N_105 0.042 0.048 0.041 0.000 -0.008 0.027
CA_105 0.044 0.058 0.050 -0.003 -0.010 0.032
CA_105 0.060 0.043 0.043 -0.015 -0.022 0.026
CB_105 0.051 0.055 0.063 -0.003 -0.016 0.026
CB_105 0.050 0.065 0.060 -0.002 -0.030 0.026
CG_105 0.046 0.052 0.064 -0.002 -0.015 0.026
CG_105 0.053 0.087 0.082 -0.021 -0.025 0.038
CD_105 0.046 0.066 0.086 0.000 -0.010 0.031
CD_105 0.082 0.071 0.081 0.007 -0.009 0.040
NE_105 0.054 0.070 0.095 0.000 -0.019 0.037
NE_105 0.077 0.094 0.086 0.013 0.007 0.044
CZ_105 0.063 0.098 0.111 0.013 -0.026 0.045
CZ_105 0.071 0.083 0.101 0.009 0.008 0.037
NH1_105 0.084 0.109 0.141 0.007 -0.052 0.049
NH1_105 0.058 0.114 0.117 0.016 0.021 0.047
NH2_105 0.090 0.095 0.183 0.020 -0.039 0.059
NH2_105 0.079 0.135 0.099 0.009 0.000 0.058
C_105 0.056 0.062 0.045 -0.003 -0.014 0.035
O_105 0.092 0.078 0.066 -0.013 -0.044 0.050
N_106 0.050 0.057 0.045 0.003 -0.013 0.034
CA_106 0.057 0.059 0.055 0.003 -0.014 0.039
CB_106 0.067 0.066 0.062 0.013 0.003 0.047
OG1_106 0.074 0.071 0.098 0.024 0.027 0.045
CG2_106 0.081 0.081 0.086 0.019 0.004 0.059
C_106 0.063 0.066 0.047 0.008 -0.008 0.041
O_106 0.078 0.098 0.057 0.024 -0.021 0.037
N_107 0.061 0.060 0.037 0.007 -0.004 0.038
CA_107 0.062 0.066 0.040 0.012 -0.004 0.038
CB_107 0.066 0.061 0.051 0.016 0.000 0.034
OG1_107 0.061 0.077 0.044 0.008 -0.004 0.037
CG2_107 0.081 0.063 0.059 0.009 -0.004 0.044
C_107 0.064 0.077 0.036 0.009 0.000 0.041
O_107 0.079 0.088 0.069 0.019 0.019 0.046
N_108 0.061 0.069 0.041 0.004 -0.002 0.040
CA_108 0.067 0.087 0.039 -0.003 -0.005 0.050
C_108 0.065 0.066 0.035 -0.001 -0.005 0.042
O_108 0.070 0.099 0.034 -0.006 -0.005 0.055
N_109 0.065 0.076 0.029 -0.005 -0.005 0.044
CA_109 0.059 0.068 0.034 0.000 -0.003 0.037
CB_109 0.061 0.075 0.044 -0.013 -0.008 0.039
CG_109 0.059 0.067 0.048 -0.012 -0.001 0.038
CD1_109 0.073 0.093 0.060 0.003 0.009 0.040
CE1_109 0.056 0.094 0.126 -0.025 0.007 0.034
CD2_109 0.071 0.060 0.073 -0.003 -0.013 0.030
CE2_109 0.109 0.078 0.091 -0.013 -0.038 0.056
CZ_109 0.085 0.084 0.138 -0.047 -0.043 0.058
OH_109 0.120 0.138 0.264 -0.117 -0.113 0.104
C_109 0.071 0.070 0.034 0.005 0.003 0.040
O_109 0.132 0.076 0.037 0.010 0.003 0.044
N_110 0.064 0.055 0.036 0.008 0.000 0.029
CA_110 0.068 0.054 0.042 0.013 0.005 0.028
CB_110 0.072 0.057 0.058 -0.001 0.004 0.029
CG_110 0.078 0.069 0.072 0.010 0.005 0.042
CD_110 0.095 0.092 0.088 0.030 0.013 0.047
OE1_110 0.114 0.105 0.142 0.065 0.029 0.051
NE2_110 0.125 0.154 0.086 0.058 -0.009 0.040
C_110 0.071 0.053 0.046 0.011 0.003 0.028
O_110 0.071 0.060 0.052 0.020 -0.007 0.016
N_111 0.071 0.063 0.047 0.019 0.001 0.020
CA_111 0.065 0.057 0.061 0.013 0.001 0.019
C_111 0.061 0.064 0.062 0.021 0.003 0.023
O_111 0.105 0.061 0.092 0.019 -0.027 0.029
CB_111 0.082 0.085 0.089 0.008 0.018 0.028
SG_111 0.110 0.089 0.081 0.009 0.028 0.038
N_112 0.056 0.060 0.063 0.015 0.001 0.026
CA_112 0.060 0.060 0.070 0.011 -0.005 0.026
C_112 0.053 0.056 0.065 0.015 0.003 0.020
O_112 0.056 0.069 0.072 0.010 0.000 0.030
N_113 0.065 0.077 0.069 0.007 -0.005 0.036
C_113 0.047 0.074 0.075 0.000 -0.006 0.022
O_113 0.060 0.113 0.073 0.009 0.000 0.049
CA_113 0.044 0.066 0.067 0.001 -0.004 0.014
CA_113 0.065 0.095 0.062 0.004 -0.003 0.040
CB_113 0.057 0.067 0.096 0.006 0.006 0.025
CB_113 0.062 0.099 0.091 0.014 0.007 0.026
OG1_113 0.077 0.065 0.112 0.009 0.004 0.026
OG1_113 0.122 0.118 0.088 0.025 0.012 0.027
CG2_113 0.067 0.092 0.088 0.012 0.021 0.008
CG2_113 0.073 0.154 0.102 0.015 -0.001 0.017
N_114 0.050 0.080 0.067 0.002 -0.001 0.032
CA_114 0.044 0.077 0.064 0.002 0.000 0.024
CB_114 0.048 0.073 0.075 0.005 -0.004 0.022
CG2_114 0.056 0.086 0.079 0.015 0.001 0.027
CG1_114 0.084 0.071 0.115 0.007 -0.002 0.030
CD1_114 0.098 0.096 0.236 0.020 -0.007 0.053
C_114 0.049 0.072 0.071 0.006 0.001 0.023
O_114 0.048 0.081 0.097 -0.001 0.004 0.017
N_115 0.050 0.070 0.077 0.001 -0.001 0.019
CA_115 0.069 0.068 0.085 -0.002 0.002 0.025
CB_115 0.095 0.092 0.106 0.004 0.002 0.050
OG1_115 0.089 0.121 0.123 0.024 0.009 0.059
CG2_115 0.103 0.105 0.116 0.026 0.003 0.051
C_115 0.063 0.062 0.089 -0.004 0.001 0.020
O_115 0.095 0.067 0.098 -0.008 0.009 0.013
N_116 0.062 0.062 0.078 -0.013 -0.008 0.026
CA_116 0.060 0.060 0.077 -0.014 -0.006 0.019
CB_116 0.093 0.071 0.093 -0.008 0.006 0.041
C_116 0.049 0.062 0.075 -0.017 -0.009 0.023
O_116 0.057 0.065 0.075 -0.013 -0.018 0.021
N_117 0.053 0.063 0.071 -0.019 -0.009 0.017
CA_117 0.050 0.067 0.066 -0.020 -0.012 0.023
CB_117 0.059 0.088 0.062 -0.017 -0.004 0.036
CG_117 0.057 0.074 0.069 -0.016 -0.002 0.027
CD_117 0.094 0.123 0.071 -0.021 0.004 0.068
CE_117 0.081 0.087 0.078 -0.019 0.013 0.038
NZ_117 0.129 0.147 0.094 -0.028 0.011 0.093
C_117 0.049 0.070 0.073 -0.020 -0.011 0.025
O_117 0.069 0.067 0.093 -0.033 -0.007 0.026
N_118 0.054 0.070 0.064 -0.025 -0.009 0.030
CA_118 0.054 0.084 0.068 -0.024 -0.006 0.032
CB_118 0.082 0.134 0.072 -0.033 -0.020 0.059
CG_118 0.114 0.173 0.078 -0.037 -0.019 0.061
OD1_118 0.181 0.174 0.097 -0.031 0.015 0.014
ND2_118 0.159 0.261 0.103 -0.081 -0.038 0.062
C_118 0.058 0.069 0.071 -0.027 -0.006 0.028
O_118 0.084 0.104 0.084 -0.050 -0.014 0.049
N_119 0.050 0.071 0.073 -0.034 -0.011 0.030
CA_119 0.055 0.059 0.078 -0.027 -0.007 0.026
CB_119 0.075 0.075 0.077 -0.020 -0.003 0.037
CG1_119 0.109 0.099 0.099 -0.019 -0.012 0.064
CG2_119 0.094 0.106 0.095 -0.004 0.019 0.039
C_119 0.062 0.062 0.077 -0.026 -0.009 0.037
O_119 0.056 0.064 0.091 -0.022 0.001 0.031
N_120 0.054 0.062 0.109 -0.033 0.001 0.026
CA_120 0.063 0.078 0.099 -0.030 0.000 0.039
CB_120 0.077 0.108 0.104 -0.040 0.006 0.049
OG1_120 0.084 0.162 0.102 -0.057 -0.008 0.065
CG2_120 0.086 0.174 0.126 -0.058 0.011 0.070
C_120 0.066 0.066 0.114 -0.022 0.003 0.035
O_120 0.082 0.077 0.158 -0.003 0.001 0.043
N_121 0.060 0.077 0.081 -0.006 0.010 0.037
CA_121 0.064 0.081 0.072 0.002 0.013 0.040
CB_121 0.078 0.129 0.083 -0.029 0.001 0.064
C_121 0.065 0.076 0.070 -0.007 0.004 0.041
O_121 0.095 0.104 0.100 0.028 0.041 0.070
N_122 0.057 0.069 0.076 -0.004 0.007 0.035
CA_122 0.061 0.075 0.076 -0.010 0.008 0.040
CB_122 0.082 0.078 0.129 -0.026 0.016 0.041
CG_122 0.112 0.119 0.148 -0.074 -0.002 0.045
OD1_122 0.142 0.218 0.141 -0.087 -0.041 0.107
ND2_122 0.151 0.153 0.273 -0.084 -0.007 -0.029
C_122 0.061 0.071 0.078 -0.009 -0.001 0.042
O_122 0.102 0.088 0.131 -0.005 -0.026 0.059
N_123 0.064 0.073 0.067 -0.016 -0.005 0.046
CA_123 0.057 0.069 0.070 -0.018 -0.007 0.040
CB_123 0.067 0.071 0.072 -0.013 -0.004 0.044
CG_123 0.065 0.067 0.057 -0.013 -0.004 0.041
CD1_123 0.070 0.071 0.054 -0.005 0.000 0.045
CE1_123 0.072 0.070 0.052 -0.006 0.001 0.048
CD2_123 0.095 0.088 0.067 0.000 0.003 0.066
CE2_123 0.110 0.083 0.071 0.009 0.015 0.067
CZ_123 0.076 0.069 0.054 -0.008 0.004 0.046
OH_123 0.097 0.072 0.067 -0.002 0.022 0.054
C_123 0.067 0.073 0.063 -0.021 -0.007 0.043
O_123 0.065 0.083 0.082 -0.030 -0.009 0.045
N_124 0.061 0.089 0.075 -0.018 -0.011 0.050
CA_124 0.065 0.091 0.070 -0.018 -0.007 0.050
CB_124 0.067 0.124 0.085 -0.021 -0.014 0.061
C_124 0.051 0.088 0.083 -0.030 -0.009 0.043
O_124 0.068 0.089 0.081 -0.026 -0.004 0.048
N_125 0.055 0.082 0.070 -0.021 -0.004 0.044
CA_125 0.048 0.076 0.074 -0.026 0.001 0.034
CB_125 0.067 0.071 0.084 -0.026 0.007 0.034
CG_125 0.065 0.110 0.135 -0.065 -0.009 0.038
CD_125 0.129 0.174 0.085 -0.061 -0.021 0.108
OE1_125 0.131 0.127 0.087 -0.028 -0.005 0.096
OE2_125 0.169 0.335 0.142 -0.141 -0.074 0.167
C_125 0.058 0.064 0.067 -0.013 0.012 0.037
O_125 0.061 0.071 0.079 -0.024 0.003 0.037
N_126 0.053 0.072 0.063 -0.015 -0.001 0.037
CA_126 0.057 0.070 0.063 -0.022 -0.001 0.037
C_126 0.058 0.068 0.063 -0.022 -0.004 0.041
O_126 0.062 0.091 0.060 -0.023 -0.002 0.043
N_127 0.055 0.071 0.057 -0.022 0.001 0.037
CA_127 0.053 0.068 0.066 -0.023 0.001 0.036
CB_127 0.059 0.086 0.088 -0.044 -0.008 0.035
C_127 0.051 0.065 0.049 -0.021 -0.001 0.032
O_127 0.064 0.070 0.056 -0.014 0.008 0.039
N_128 0.051 0.061 0.056 -0.013 0.005 0.034
CA_128 0.051 0.063 0.046 -0.010 0.002 0.035
CB_128 0.053 0.062 0.044 -0.012 0.001 0.033
CG1_128 0.059 0.061 0.050 -0.012 0.006 0.035
CG2_128 0.052 0.069 0.047 -0.009 -0.001 0.035
C_128 0.055 0.069 0.046 -0.015 0.003 0.036
O_128 0.054 0.074 0.068 -0.006 0.000 0.027
N_129 0.049 0.080 0.058 -0.014 -0.003 0.031
CA_129 0.050 0.096 0.060 -0.027 -0.008 0.034
CB_129 0.058 0.206 0.051 -0.048 -0.007 0.045
CG_129 0.112 0.295 0.130 -0.121 0.016 0.071
CD_129 0.145 0.526 0.153 -0.205 -0.025 0.134
NE_129 0.270 0.620 0.241 -0.262 0.005 0.222
CZ_129 0.284 0.682 0.198 -0.231 -0.010 0.277
NH1_129 0.249 0.723 0.100 -0.087 -0.004 0.288
NH2_129 0.351 0.748 0.277 -0.316 -0.072 0.340
C_129 0.054 0.074 0.051 -0.012 -0.009 0.036
O_129 0.062 0.068 0.094 -0.015 0.001 0.032
N_130 0.056 0.074 0.049 -0.021 -0.009 0.035
CA_130 0.053 0.082 0.041 -0.014 -0.008 0.038
C_130 0.050 0.060 0.046 -0.010 -0.005 0.029
O_130 0.053 0.070 0.052 -0.010 -0.003 0.038
N_131 0.049 0.063 0.044 -0.015 -0.005 0.035
CA_131 0.047 0.056 0.043 -0.014 -0.005 0.030
CB_131 0.050 0.061 0.044 -0.011 -0.005 0.033
CG_131 0.049 0.066 0.041 -0.013 -0.002 0.034
CD1_131 0.055 0.112 0.072 0.025 0.012 0.049
CD2_131 0.055 0.066 0.102 -0.026 0.018 0.024
C_131 0.047 0.054 0.044 -0.015 -0.010 0.029
O_131 0.051 0.061 0.071 -0.027 0.001 0.021
N_132 0.041 0.048 0.043 -0.014 -0.005 0.023
CA_132 0.039 0.046 0.045 -0.010 -0.006 0.019
CB_132 0.044 0.051 0.043 -0.007 -0.003 0.025
OG1_132 0.053 0.070 0.044 -0.003 -0.002 0.039
CG2_132 0.046 0.056 0.053 -0.007 -0.002 0.025
C_132 0.039 0.050 0.050 -0.009 -0.007 0.022
O_132 0.050 0.047 0.063 -0.007 -0.019 0.020
N_133 0.044 0.049 0.061 -0.003 -0.015 0.017
CA_133 0.052 0.048 0.065 -0.004 -0.008 0.027
CA_133 0.040 0.056 0.059 0.002 -0.013 0.012
CB_133 0.049 0.054 0.084 -0.009 -0.019 0.027
CB_133 0.088 0.059 0.061 0.008 0.006 0.034
CG_133 0.061 0.054 0.084 0.006 0.001 0.033
CG_133 0.101 0.076 0.095 -0.015 -0.030 0.050
CD_133 0.098 0.070 0.109 -0.002 -0.016 0.052
CD_133 0.125 0.065 0.115 -0.023 -0.056 0.047
OE1_133 0.119 0.069 0.137 -0.004 -0.009 0.026
OE1_133 0.190 0.082 0.189 0.012 0.004 0.070
NE2_133 0.126 0.103 0.105 -0.031 -0.018 0.084
NE2_133 0.119 0.085 0.140 -0.028 -0.007 0.065
C_133 0.044 0.054 0.066 0.004 -0.006 0.020
O_133 0.044 0.074 0.077 0.000 -0.009 0.023
N_134 0.046 0.068 0.067 0.006 -0.003 0.026
CA_134 0.057 0.081 0.064 0.011 0.003 0.036
C_134 0.048 0.057 0.064 0.001 -0.003 0.022
O_134 0.061 0.078 0.077 0.015 0.006 0.040
N_135 0.058 0.074 0.056 0.007 -0.003 0.035
CA_135 0.067 0.073 0.071 0.009 -0.001 0.041
CB_135 0.093 0.065 0.082 0.003 -0.014 0.043
CG_135 0.072 0.062 0.103 0.017 -0.013 0.027
OD1_135 0.069 0.082 0.091 0.015 0.003 0.038
ND2_135 0.092 0.070 0.195 0.024 -0.023 0.023
C_135 0.057 0.066 0.069 0.009 -0.002 0.031
O_135 0.074 0.076 0.068 0.016 -0.006 0.034
N_136 0.061 0.065 0.066 0.011 -0.003 0.026
CA_136 0.059 0.073 0.061 0.006 0.005 0.027
CB_136 0.067 0.072 0.068 0.003 0.008 0.033
C_136 0.063 0.064 0.055 0.008 0.005 0.028
O_136 0.074 0.113 0.055 0.001 0.003 0.051
N_137 0.059 0.055 0.053 0.004 0.004 0.024
C_137 0.059 0.046 0.044 0.002 -0.003 0.029
O_137 0.059 0.047 0.064 0.007 0.008 0.029
CA_137 0.059 0.049 0.066 -0.003 -0.004 0.024
CA_137 0.067 0.047 0.041 0.006 0.003 0.034
CB_137 0.082 0.045 0.064 0.006 -0.002 0.027
CB_137 0.090 0.071 0.045 0.019 0.003 0.047
SG_137 0.125 0.078 0.057 0.004 0.001 0.053
SG1_137 0.094 0.102 0.042 0.006 -0.007 0.067
N_138 0.060 0.042 0.057 0.003 -0.003 0.030
CA_138 0.052 0.045 0.053 0.001 -0.004 0.030
CA_138 0.059 0.063 0.069 0.035 0.010 0.040
CA_138 0.057 0.038 0.043 -0.010 -0.004 0.031
CB_138 0.059 0.068 0.057 0.011 -0.004 0.036
CB_138 0.077 0.060 0.052 0.010 0.005 0.056
CB_138 0.050 0.054 0.051 0.006 -0.012 0.021
CG_138 0.114 0.082 0.066 -0.001 -0.013 0.046
CG_138 0.069 0.053 0.093 0.000 -0.009 0.047
CG_138 0.053 0.086 0.050 -0.031 0.023 -0.009
SD_138 0.243 0.399 0.075 -0.063 -0.050 0.272
SD_138 0.073 0.009 0.049 0.008 0.022 0.008
SD_138 0.079 0.071 0.052 0.000 -0.011 0.047
CE_138 0.158 0.499 0.075 0.007 0.040 0.159
CE_138 0.058 0.042 0.007 0.064 0.030 -0.005
CE_138 0.115 0.140 0.041 -0.059 -0.020 0.098
C_138 0.057 0.050 0.048 0.001 -0.007 0.035
O_138 0.063 0.044 0.074 0.001 -0.011 0.034
N_139 0.057 0.047 0.072 0.007 -0.001 0.035
CA_139 0.054 0.055 0.090 0.011 0.001 0.035
C_139 0.056 0.050 0.079 0.003 -0.004 0.034
O_139 0.059 0.057 0.093 0.015 0.002 0.040
N_140 0.062 0.065 0.083 0.015 0.010 0.046
N_140 0.078 0.060 0.054 -0.020 0.015 0.054
N_140 0.062 0.057 0.073 0.033 0.009 0.043
N_140 0.068 0.056 0.086 0.007 0.017 0.045
C_140 0.044 0.067 0.068 0.012 0.005 0.042
C_140 0.055 0.065 0.048 -0.002 0.013 0.054
C_140 0.066 0.059 0.054 0.013 0.009 0.028
C_140 0.030 0.062 0.059 0.015 0.003 0.030
O_140 0.084 0.068 0.062 0.014 0.009 0.061
O_140 0.065 0.081 0.050 -0.005 0.001 0.080
O_140 0.071 0.100 0.051 0.007 0.007 0.037
O_140 0.042 0.057 0.064 0.007 -0.002 0.042
CA_140 0.067 0.072 0.066 0.016 0.012 0.059
CA_140 0.072 0.075 0.050 0.003 0.013 0.072
CA_140 0.091 0.060 0.064 0.026 0.031 0.039
CA_140 0.086 0.066 0.048 0.011 0.025 0.055
CB_140 0.070 0.076 0.067 0.027 0.022 0.062
CB_140 0.079 0.093 0.096 0.010 0.005 0.086
CB_140 0.090 0.099 0.090 0.004 0.045 0.052
CB_140 0.058 0.080 0.107 0.001 0.016 0.044
CG_140 0.056 0.083 0.054 0.016 0.014 0.056
CG_140 0.098 0.108 0.115 0.007 -0.006 0.111
CG_140 0.137 0.127 0.152 -0.034 0.022 0.086
CG_140 0.084 0.085 0.093 0.016 0.051 0.064
CD_140 0.063 0.088 0.051 -0.001 0.007 0.060
CD_140 0.059 0.104 0.106 0.006 0.046 0.062
CD_140 0.157 0.152 0.216 -0.069 -0.019 0.107
CD_140 0.028 0.093 0.068 0.032 0.029 0.047
NE_140 0.067 0.072 0.072 -0.005 0.002 0.051
NE_140 0.025 0.059 0.134 0.016 0.048 0.035
NE_140 0.229 0.153 0.209 0.065 0.134 0.140
NE_140 0.054 0.078 0.075 0.053 0.046 0.038
CZ_140 0.026 0.091 0.079 -0.023 0.004 0.020
CZ_140 0.179 0.126 0.090 -0.007 -0.002 0.103
CZ_140 0.101 0.100 0.238 0.080 0.115 0.040
CZ_140 0.066 0.060 0.058 -0.017 -0.012 0.022
NH1_140 0.112 0.209 0.063 -0.046 -0.023 0.121
NH1_140 0.126 0.197 0.048 -0.102 -0.026 0.080
NH1_140 0.276 0.142 0.115 0.068 0.132 0.164
NH1_140 0.039 0.129 0.079 0.012 0.012 0.058
NH2_140 0.099 0.209 0.043 -0.017 -0.023 0.114
NH2_140 0.089 0.309 0.322 -0.224 -0.018 0.085
NH2_140 0.248 0.186 0.361 0.079 -0.014 0.069
NH2_140 0.101 0.082 0.051 -0.024 -0.023 0.053
N_141 0.059 0.065 0.061 0.007 -0.002 0.043
CA_141 0.047 0.056 0.064 0.008 -0.003 0.030
C_141 0.049 0.054 0.043 0.002 -0.009 0.033
O_141 0.049 0.051 0.056 0.001 -0.006 0.028
N_142 0.048 0.048 0.045 0.000 -0.010 0.032
CA_142 0.046 0.046 0.037 0.000 -0.011 0.029
CB_142 0.048 0.044 0.037 -0.001 -0.009 0.029
CG_142 0.050 0.048 0.039 0.003 -0.005 0.032
OD1_142 0.075 0.051 0.045 0.009 0.005 0.041
OD2_142 0.057 0.054 0.039 0.002 -0.008 0.032
C_142 0.039 0.037 0.037 -0.002 -0.007 0.022
O_142 0.041 0.050 0.035 0.002 -0.005 0.029
N_143 0.044 0.054 0.039 -0.003 -0.007 0.035
CA_143 0.042 0.050 0.035 -0.004 -0.002 0.028
CB_143 0.069 0.074 0.052 0.002 0.007 0.052
OG_143 0.095 0.087 0.064 -0.008 0.003 0.070
C_143 0.036 0.045 0.032 -0.001 0.003 0.024
O_143 0.043 0.045 0.042 -0.008 -0.009 0.024
N_144 0.037 0.040 0.029 -0.003 -0.002 0.021
CA_144 0.044 0.042 0.033 0.002 0.001 0.026
C_144 0.038 0.039 0.026 -0.003 -0.006 0.021
O_144 0.053 0.050 0.032 -0.001 -0.006 0.034
N_145 0.033 0.040 0.032 0.000 -0.002 0.024
CA_145 0.034 0.044 0.027 -0.002 -0.002 0.024
C_145 0.037 0.039 0.022 0.001 -0.002 0.024
O_145 0.036 0.045 0.035 -0.009 -0.006 0.025
N_146 0.032 0.041 0.025 -0.003 -0.004 0.020
CA_146 0.033 0.040 0.023 0.000 -0.002 0.021
CB_146 0.039 0.045 0.029 0.001 0.003 0.027
OG_146 0.048 0.040 0.025 0.002 0.002 0.024
C_146 0.030 0.042 0.025 0.001 -0.002 0.022
O_146 0.041 0.043 0.034 0.004 -0.010 0.019
N_147 0.031 0.042 0.026 0.002 -0.001 0.021
CA_147 0.032 0.038 0.028 0.001 -0.003 0.019
CB_147 0.036 0.043 0.032 -0.001 -0.006 0.023
CG_147 0.039 0.044 0.029 -0.006 -0.008 0.025
CD2_147 0.043 0.045 0.031 -0.003 -0.006 0.026
CE2_147 0.043 0.046 0.035 -0.004 -0.004 0.027
CE3_147 0.042 0.052 0.048 -0.002 -0.002 0.027
CD1_147 0.040 0.044 0.034 -0.003 -0.002 0.024
NE1_147 0.037 0.047 0.041 -0.004 -0.004 0.026
CZ2_147 0.052 0.054 0.056 -0.003 -0.006 0.036
CZ3_147 0.050 0.045 0.072 0.004 0.009 0.021
CH2_147 0.057 0.044 0.074 0.003 -0.001 0.029
C_147 0.031 0.041 0.031 -0.001 -0.007 0.019
O_147 0.033 0.050 0.037 0.006 -0.004 0.026
N_148 0.036 0.047 0.036 0.004 -0.001 0.026
CA_148 0.035 0.052 0.039 0.004 0.001 0.029
CB_148 0.038 0.053 0.045 -0.001 -0.001 0.028
CG2_148 0.061 0.066 0.051 -0.011 -0.016 0.038
CG1_148 0.039 0.056 0.052 -0.004 0.000 0.030
CD1_148 0.049 0.060 0.092 -0.013 0.000 0.033
C_148 0.040 0.049 0.039 0.001 -0.001 0.027
O_148 0.045 0.063 0.048 0.011 0.003 0.030
N_149 0.036 0.060 0.052 0.015 0.007 0.026
CA_149 0.041 0.068 0.069 0.022 0.012 0.028
CB_149 0.037 0.069 0.081 0.019 0.011 0.024
OG1_149 0.041 0.071 0.073 0.004 0.000 0.030
CG2_149 0.046 0.068 0.094 -0.001 -0.005 0.026
C_149 0.051 0.116 0.058 0.028 0.013 0.044
O_149 0.055 0.114 0.051 0.005 0.008 0.045
N_150 0.095 0.160 0.077 0.047 0.030 0.063
C_150 0.104 0.280 0.044 0.011 0.028 0.110
C_150 0.106 0.222 0.072 -0.013 0.000 0.083
O_150 0.169 0.394 0.050 -0.062 -0.017 0.195
O_150 0.255 0.371 0.105 -0.101 -0.006 0.183
CA_150 0.142 0.275 0.058 0.060 0.048 0.120
CA_150 0.110 0.244 0.053 0.052 0.028 0.091
CB_150 0.225 0.319 0.117 0.106 0.103 0.130
CB_150 0.133 0.294 0.067 0.080 0.025 0.084
OG_150 0.287 0.365 0.168 0.068 0.128 0.041
OG_150 0.116 0.201 0.068 0.067 0.024 0.033
N_151 0.065 0.161 0.072 0.014 0.034 0.050
N_151 0.102 0.174 0.087 0.020 0.001 0.062
CA_151 0.058 0.193 0.092 -0.016 0.018 0.062
CB_151 0.065 0.181 0.145 -0.024 0.001 0.054
C_151 0.067 0.130 0.097 -0.036 -0.015 0.062
O_151 0.087 0.143 0.285 -0.063 -0.052 0.082
N_152 0.070 0.104 0.043 -0.013 0.003 0.054
CA_152 0.076 0.093 0.050 -0.022 -0.006 0.052
C_152 0.047 0.067 0.049 -0.014 -0.005 0.035
O_152 0.063 0.065 0.062 -0.017 -0.012 0.036
N_153 0.043 0.062 0.035 -0.004 0.001 0.032
CA_153 0.040 0.058 0.031 -0.003 0.001 0.030
CB_153 0.041 0.061 0.042 -0.006 -0.004 0.030
CG_153 0.038 0.070 0.047 0.001 0.002 0.030
CD_153 0.037 0.076 0.054 -0.002 -0.001 0.034
OE1_153 0.055 0.081 0.055 0.007 0.002 0.044
NE2_153 0.081 0.084 0.076 0.010 0.020 0.057
C_153 0.038 0.054 0.031 -0.004 -0.004 0.027
O_153 0.043 0.054 0.039 0.003 0.002 0.031
N_154 0.039 0.054 0.033 -0.001 0.000 0.031
CA_154 0.038 0.055 0.028 0.001 -0.001 0.032
CB_154 0.041 0.059 0.034 0.003 0.003 0.031
C_154 0.036 0.052 0.028 0.003 0.001 0.029
O_154 0.059 0.063 0.037 -0.007 -0.015 0.044
N_155 0.034 0.053 0.028 -0.001 -0.003 0.028
CA_155 0.033 0.051 0.034 -0.002 -0.004 0.026
CB_155 0.035 0.050 0.038 0.003 -0.001 0.025
CG_155 0.040 0.054 0.039 0.004 0.002 0.022
CD_155 0.033 0.055 0.040 0.000 0.003 0.021
OE1_155 0.039 0.069 0.051 -0.014 -0.004 0.026
NE2_155 0.043 0.068 0.048 -0.008 -0.005 0.031
C_155 0.036 0.044 0.029 0.002 -0.001 0.025
O_155 0.040 0.055 0.029 -0.003 -0.003 0.027
N_156 0.035 0.053 0.026 -0.002 -0.001 0.028
CA_156 0.033 0.058 0.031 0.000 -0.001 0.029
C_156 0.035 0.043 0.024 0.002 -0.002 0.023
O_156 0.040 0.052 0.025 0.000 0.001 0.028
N_157 0.036 0.049 0.024 -0.004 -0.004 0.027
CA_157 0.034 0.046 0.028 -0.005 -0.005 0.025
CB_157 0.038 0.046 0.042 -0.002 -0.008 0.023
CG1_157 0.053 0.049 0.070 -0.002 -0.008 0.028
CG2_157 0.042 0.057 0.047 0.009 0.003 0.019
C_157 0.027 0.043 0.030 -0.002 -0.002 0.018
O_157 0.045 0.050 0.032 -0.011 -0.009 0.031
N_158 0.038 0.041 0.029 -0.004 -0.005 0.025
CA_158 0.039 0.042 0.025 -0.001 -0.004 0.027
CA_158 0.035 0.034 0.038 -0.002 0.000 0.019
CB_158 0.038 0.044 0.027 -0.003 -0.007 0.025
CB_158 0.036 0.041 0.035 0.000 0.000 0.020
CG_158 0.037 0.043 0.037 0.004 -0.007 0.023
CG_158 0.042 0.046 0.042 0.002 0.000 0.023
SD_158 0.045 0.045 0.032 0.004 0.001 0.029
SD_158 0.054 0.052 0.060 0.005 0.004 0.029
CE_158 0.075 0.046 0.055 -0.005 0.005 0.022
CE_158 0.059 0.055 0.064 -0.010 -0.003 0.034
C_158 0.037 0.043 0.030 0.000 -0.004 0.024
O_158 0.039 0.043 0.034 -0.005 0.001 0.018
N_159 0.033 0.041 0.033 -0.004 -0.001 0.021
CA_159 0.040 0.045 0.035 -0.004 0.002 0.024
CB_159 0.047 0.056 0.039 -0.006 -0.001 0.032
OG_159 0.056 0.056 0.040 -0.007 0.004 0.030
C_159 0.041 0.053 0.040 -0.003 0.003 0.029
O_159 0.040 0.062 0.078 0.005 0.005 0.031
N_160 0.042 0.055 0.049 0.001 0.001 0.033
CA_160 0.052 0.061 0.066 0.009 0.004 0.040
C_160 0.053 0.065 0.089 0.014 -0.002 0.041
O_160 0.044 0.064 0.131 0.026 0.005 0.032
N_161 0.057 0.074 0.213 0.059 0.023 0.044
CA_161 0.069 0.098 0.363 0.116 0.037 0.053
C_161 0.068 0.064 0.143 0.018 0.002 0.042
O_161 0.074 0.083 0.141 0.032 0.012 0.056
N_162 0.073 0.057 0.086 0.003 -0.007 0.042
CA_162 0.088 0.065 0.064 -0.008 -0.012 0.053
CB_162 0.104 0.059 0.066 -0.010 -0.012 0.052
CG_162 0.098 0.058 0.075 -0.015 -0.021 0.047
OD1_162 0.084 0.054 0.079 -0.012 -0.013 0.040
ND2_162 0.127 0.059 0.115 -0.004 0.013 0.049
C_162 0.081 0.064 0.077 -0.005 -0.008 0.050
O_162 0.099 0.081 0.066 -0.006 -0.016 0.057
N_163 0.090 0.075 0.084 -0.017 -0.016 0.045
CA_163 0.097 0.089 0.097 -0.025 -0.030 0.059
CB_163 0.122 0.086 0.150 -0.038 -0.042 0.052
CG1_163 0.149 0.096 0.111 -0.029 -0.045 0.065
CG2_163 0.114 0.114 0.253 -0.033 0.014 0.032
C_163 0.088 0.086 0.101 -0.023 -0.019 0.052
O_163 0.130 0.129 0.099 -0.033 -0.015 0.091
N_164 0.104 0.092 0.096 -0.026 -0.019 0.068
CA_164 0.099 0.086 0.103 -0.023 -0.015 0.063
CB_164 0.107 0.081 0.136 -0.016 -0.007 0.061
CG_164 0.103 0.080 0.143 -0.008 -0.008 0.054
CD_164 0.133 0.073 0.153 -0.012 -0.028 0.054
OE1_164 0.227 0.086 0.187 -0.032 -0.078 0.101
NE2_164 0.144 0.072 0.156 -0.025 -0.047 0.062
C_164 0.100 0.095 0.103 -0.012 -0.006 0.067
O_164 0.097 0.096 0.089 -0.002 -0.004 0.058
N_165 0.100 0.102 0.163 0.000 0.000 0.075
C_165 0.067 0.118 0.168 0.022 -0.003 0.071
C_165 0.082 0.098 0.160 0.012 0.019 0.048
O_165 0.074 0.154 0.276 0.004 -0.009 0.060
O_165 0.076 0.140 0.032 0.025 -0.001 0.037
CA_165 0.098 0.119 0.168 0.016 0.012 0.083
CA_165 0.116 0.131 0.182 -0.036 -0.034 0.084
CB_165 0.137 0.168 0.203 0.019 0.017 0.125
CB_165 0.108 0.142 0.295 -0.025 -0.040 0.102
OG_165 0.211 0.148 0.224 0.057 0.024 0.129
OG_165 0.095 0.150 0.622 0.075 -0.046 0.080
N_166 0.078 0.072 0.105 0.020 -0.028 0.044
N_166 0.070 0.077 0.133 0.013 0.002 0.034
CA_166 0.074 0.077 0.092 0.017 -0.031 0.034
CB_166 0.100 0.085 0.088 0.011 -0.043 0.045
CG_166 0.087 0.067 0.061 0.011 -0.022 0.035
OD1_166 0.084 0.075 0.059 0.001 -0.022 0.042
ND2_166 0.103 0.092 0.067 0.008 -0.024 0.044
C_166 0.067 0.072 0.076 0.000 -0.029 0.035
O_166 0.099 0.076 0.069 -0.006 -0.034 0.040
N_167 0.077 0.066 0.070 0.001 -0.020 0.047
CA_167 0.072 0.067 0.070 0.008 -0.011 0.044
C_167 0.071 0.059 0.057 0.003 -0.006 0.042
O_167 0.078 0.067 0.087 0.021 0.004 0.049
N_168 0.069 0.058 0.059 -0.001 -0.017 0.044
CA_168 0.068 0.054 0.048 -0.001 -0.017 0.039
CB_168 0.076 0.052 0.052 -0.007 -0.018 0.039
CG_168 0.081 0.063 0.050 -0.010 -0.017 0.041
OD1_168 0.087 0.069 0.066 0.015 -0.030 0.022
ND2_168 0.085 0.071 0.050 -0.003 -0.020 0.034
C_168 0.072 0.056 0.048 -0.005 -0.020 0.043
O_168 0.083 0.058 0.073 -0.011 -0.029 0.049
N_169 0.066 0.046 0.048 -0.002 -0.013 0.034
CA_169 0.071 0.045 0.057 -0.002 -0.018 0.032
CB_169 0.071 0.052 0.055 -0.008 -0.016 0.036
CG_169 0.063 0.048 0.049 -0.005 -0.011 0.030
OD1_169 0.070 0.050 0.053 -0.007 -0.014 0.035
ND2_169 0.079 0.062 0.054 -0.010 -0.022 0.046
C_169 0.071 0.048 0.060 0.006 -0.016 0.031
O_169 0.079 0.056 0.068 0.006 -0.012 0.029
N_170 0.079 0.054 0.048 0.003 -0.010 0.028
CA_170 0.112 0.066 0.051 0.008 -0.008 0.038
CA_170 0.069 0.057 0.055 0.005 -0.006 0.022
CB_170 0.105 0.072 0.068 -0.002 -0.018 0.028
CB_170 0.073 0.068 0.018 0.016 0.002 0.033
SG_170 0.124 0.068 0.064 -0.001 -0.015 0.031
SG1_170 0.104 0.047 0.056 -0.009 0.006 0.030
C_170 0.096 0.072 0.060 0.020 -0.008 0.029
O_170 0.120 0.096 0.083 0.039 0.009 0.042
N_171 0.103 0.067 0.062 0.015 -0.024 0.032
CA_171 0.116 0.074 0.087 0.021 -0.034 0.035
C_171 0.122 0.077 0.103 0.025 -0.030 0.042
O_171 0.170 0.083 0.140 0.022 -0.055 0.060
N_172 0.115 0.061 0.105 0.009 -0.039 0.037
CA_172 0.106 0.060 0.127 0.015 -0.038 0.033
CB_172 0.113 0.062 0.129 0.002 -0.038 0.036
CG2_172 0.129 0.129 0.164 0.012 -0.030 0.071
CG1_172 0.176 0.074 0.103 -0.008 -0.031 0.071
CD1_172 0.121 0.069 0.117 -0.012 -0.016 0.040
C_172 0.112 0.067 0.098 0.017 -0.024 0.032
O_172 0.116 0.080 0.091 0.014 -0.020 0.046
N_173 0.108 0.081 0.127 0.031 -0.026 0.032
CD_173 0.146 0.061 0.203 0.033 -0.065 0.018
CA_173 0.111 0.107 0.124 0.054 -0.016 0.026
CB_173 0.138 0.108 0.189 0.084 -0.038 0.000
CG_173 0.150 0.091 0.270 0.033 -0.038 0.021
C_173 0.095 0.073 0.101 0.021 -0.019 0.025
O_173 0.095 0.065 0.104 0.019 -0.015 0.023
N_174 0.107 0.099 0.095 0.024 -0.009 0.037
CA_174 0.096 0.081 0.090 0.022 -0.006 0.030
CB_174 0.117 0.115 0.095 0.010 -0.002 0.051
C_174 0.092 0.072 0.103 0.022 -0.007 0.030
O_174 0.099 0.069 0.097 0.011 -0.019 0.030
N_175 0.085 0.077 0.123 0.020 -0.016 0.010
CA_175 0.100 0.078 0.147 0.003 -0.022 0.017
CB_175 0.120 0.082 0.219 0.013 -0.015 -0.002
OG_175 0.195 0.079 0.266 0.041 -0.021 0.036
C_175 0.114 0.072 0.137 -0.003 -0.033 0.026
O_175 0.137 0.134 0.152 -0.043 -0.048 0.048
N_176 0.095 0.033 0.133 0.004 -0.022 0.008
N_176 0.113 0.099 0.086 0.007 -0.022 0.038
CA_176 0.114 0.057 0.115 -0.006 -0.018 0.020
CA_176 0.128 0.065 0.122 0.003 -0.015 0.049
CB_176 0.122 0.054 0.158 -0.010 -0.015 0.043
CB_176 0.137 0.116 0.225 0.071 -0.003 0.065
CG_176 0.187 0.060 0.251 0.013 -0.041 0.041
CG_176 0.130 0.149 0.390 0.143 -0.040 0.054
CD_176 0.249 0.096 0.377 0.064 -0.037 0.097
CD_176 0.240 0.094 0.400 0.063 0.073 0.038
OE1_176 0.266 0.104 0.251 -0.013 -0.106 0.094
OE1_176 0.544 0.263 0.609 -0.037 0.211 0.255
NE2_176 0.293 0.182 0.372 0.136 0.026 0.134
NE2_176 0.189 0.125 0.516 -0.049 -0.042 0.068
C_176 0.100 0.059 0.098 -0.007 -0.013 0.028
C_176 0.097 0.068 0.101 0.001 -0.023 0.042
O_176 0.133 0.055 0.145 -0.010 0.022 0.031
O_176 0.100 0.086 0.127 -0.014 -0.017 0.046
N_177 0.089 0.057 0.083 0.000 -0.017 0.027
CA_177 0.080 0.060 0.080 0.004 -0.014 0.030
CB_177 0.079 0.054 0.079 0.009 -0.010 0.031
CG_177 0.078 0.052 0.086 0.006 -0.017 0.024
CD_177 0.082 0.060 0.084 0.004 -0.005 0.032
NE_177 0.096 0.081 0.084 0.006 -0.014 0.050
CZ_177 0.111 0.080 0.076 0.008 -0.008 0.050
NH1_177 0.112 0.120 0.080 0.019 0.012 0.067
NH2_177 0.201 0.156 0.079 0.018 -0.009 0.116
C_177 0.078 0.065 0.084 0.007 -0.016 0.028
O_177 0.079 0.110 0.109 0.035 -0.020 0.023
N_178 0.079 0.050 0.070 -0.001 -0.014 0.033
CA_178 0.089 0.059 0.069 -0.003 -0.009 0.041
CA_178 0.081 0.057 0.072 -0.002 -0.015 0.043
CB_178 0.124 0.076 0.078 -0.005 -0.008 0.062
CB_178 0.096 0.075 0.071 -0.001 -0.013 0.057
OG_178 0.182 0.118 0.082 0.003 -0.004 0.099
OG_178 0.065 0.052 0.013 0.050 0.022 0.024
C_178 0.069 0.057 0.075 0.009 0.006 0.039
O_178 0.072 0.061 0.169 0.007 0.015 0.044
N_179 0.054 0.050 0.053 0.003 -0.002 0.028
CA_179 0.048 0.046 0.052 0.004 -0.004 0.026
CB_179 0.055 0.055 0.045 0.004 -0.006 0.034
OG_179 0.083 0.079 0.047 0.007 -0.004 0.058
C_179 0.045 0.050 0.046 0.002 -0.005 0.025
O_179 0.044 0.083 0.062 0.024 0.002 0.034
N_180 0.039 0.046 0.043 0.002 -0.005 0.023
CA_180 0.041 0.048 0.039 0.002 -0.004 0.023
CB_180 0.054 0.056 0.046 -0.001 -0.002 0.031
CG_180 0.071 0.057 0.059 -0.003 0.003 0.036
CD1_180 0.103 0.081 0.110 -0.011 0.027 0.054
CD2_180 0.076 0.062 0.115 -0.023 0.000 0.029
C_180 0.035 0.047 0.037 0.002 -0.002 0.019
O_180 0.042 0.047 0.053 0.001 -0.009 0.023
N_181 0.039 0.041 0.039 -0.004 -0.008 0.020
CA_181 0.040 0.045 0.032 -0.003 -0.005 0.022
CB_181 0.051 0.050 0.031 -0.006 0.000 0.023
CG_181 0.049 0.049 0.033 -0.011 0.001 0.024
CD1_181 0.058 0.049 0.046 -0.007 0.004 0.031
CD2_181 0.054 0.054 0.035 -0.006 -0.001 0.023
CE1_181 0.062 0.066 0.058 -0.009 -0.001 0.043
CE2_181 0.052 0.055 0.049 -0.010 0.006 0.018
CZ_181 0.051 0.067 0.063 -0.021 0.002 0.031
C_181 0.039 0.045 0.033 -0.006 -0.003 0.027
O_181 0.043 0.048 0.034 -0.008 -0.007 0.022
N_182 0.042 0.048 0.028 -0.004 -0.006 0.026
CA_182 0.048 0.052 0.023 -0.004 -0.004 0.032
CB_182 0.044 0.051 0.036 -0.001 0.002 0.027
CG_182 0.056 0.055 0.044 0.004 0.005 0.034
CD_182 0.058 0.065 0.043 0.000 0.002 0.040
OE1_182 0.080 0.061 0.053 -0.006 0.014 0.028
OE2_182 0.064 0.063 0.039 0.007 0.008 0.038
C_182 0.046 0.050 0.022 0.000 0.001 0.028
O_182 0.051 0.056 0.030 -0.005 -0.002 0.035
N_183 0.049 0.055 0.032 -0.006 -0.004 0.034
CA_183 0.046 0.053 0.036 0.002 -0.001 0.031
CB_183 0.046 0.057 0.040 0.002 -0.006 0.030
CG_183 0.056 0.055 0.047 0.003 -0.004 0.027
CD_183 0.069 0.063 0.064 0.001 -0.013 0.032
NE_183 0.063 0.077 0.059 -0.001 -0.010 0.038
CZ_183 0.068 0.067 0.061 0.003 -0.012 0.031
NH1_183 0.082 0.102 0.070 0.025 0.004 0.053
NH2_183 0.101 0.116 0.076 0.005 -0.005 0.073
C_183 0.043 0.056 0.032 -0.002 -0.003 0.032
O_183 0.058 0.057 0.037 0.004 0.008 0.032
N_184 0.045 0.050 0.036 0.006 0.002 0.028
CA_184 0.045 0.051 0.031 0.002 -0.001 0.029
CB_184 0.045 0.054 0.032 0.004 0.001 0.030
CG_184 0.051 0.054 0.033 0.000 -0.004 0.030
CD1_184 0.055 0.063 0.043 -0.004 -0.004 0.030
CD2_184 0.075 0.069 0.041 0.001 0.008 0.044
C_184 0.047 0.050 0.027 0.001 0.001 0.029
O_184 0.052 0.053 0.028 -0.001 -0.003 0.030
N_185 0.048 0.057 0.037 0.006 -0.003 0.032
CA_185 0.053 0.066 0.040 0.004 -0.008 0.038
CB_185 0.057 0.089 0.054 0.001 -0.014 0.042
CG_185 0.067 0.108 0.081 0.002 -0.003 0.050
CD_185 0.066 0.181 0.066 -0.012 -0.013 0.051
OE1_185 0.077 0.282 0.110 -0.079 0.011 0.013
NE2_185 0.076 0.181 0.077 -0.007 0.000 0.056
C_185 0.051 0.059 0.033 -0.001 -0.011 0.034
O_185 0.060 0.063 0.036 0.001 -0.009 0.039
N_186 0.050 0.059 0.035 -0.003 -0.011 0.031
CD_186 0.062 0.054 0.048 -0.003 -0.008 0.033
CA_186 0.055 0.064 0.030 -0.003 -0.007 0.035
CB_186 0.063 0.063 0.044 -0.010 -0.006 0.032
CG_186 0.075 0.067 0.061 -0.006 -0.002 0.041
C_186 0.056 0.057 0.028 -0.002 -0.005 0.038
O_186 0.055 0.061 0.033 -0.002 -0.008 0.033
N_187 0.046 0.052 0.032 -0.002 -0.007 0.030
CA_187 0.043 0.058 0.028 -0.003 -0.004 0.030
CB_187 0.046 0.061 0.030 -0.001 -0.005 0.035
CG2_187 0.055 0.061 0.040 -0.006 -0.013 0.035
CG1_187 0.045 0.060 0.043 0.004 -0.004 0.034
CD1_187 0.065 0.073 0.044 0.001 -0.013 0.048
C_187 0.044 0.055 0.024 0.000 -0.005 0.028
O_187 0.048 0.059 0.034 0.000 -0.003 0.031
N_188 0.043 0.052 0.026 0.003 -0.002 0.029
CA_188 0.049 0.050 0.025 -0.001 -0.004 0.031
CB_188 0.053 0.057 0.030 0.002 0.001 0.038
CG_188 0.062 0.058 0.026 0.004 0.004 0.037
CD1_188 0.080 0.090 0.041 0.014 0.016 0.062
CD2_188 0.098 0.068 0.029 0.001 -0.003 0.041
C_188 0.043 0.047 0.032 0.001 0.000 0.029
O_188 0.056 0.053 0.029 -0.001 -0.005 0.031
N_189 0.046 0.052 0.024 0.002 -0.002 0.028
CA_189 0.048 0.060 0.026 0.002 -0.007 0.033
CB_189 0.051 0.062 0.033 -0.002 -0.009 0.031
OG_189 0.059 0.061 0.042 -0.007 -0.008 0.030
C_189 0.051 0.055 0.024 0.000 -0.006 0.029
O_189 0.057 0.064 0.039 0.010 -0.002 0.031
N_190 0.048 0.055 0.027 -0.001 0.000 0.029
CA_190 0.050 0.064 0.023 -0.003 -0.004 0.034
CA_190 0.048 0.063 0.026 -0.003 0.000 0.028
CB_190 0.055 0.069 0.031 -0.005 -0.003 0.041
CB_190 0.048 0.052 0.054 -0.001 0.000 0.028
CG_190 0.057 0.075 0.039 0.015 0.006 0.044
CG_190 0.059 0.065 0.057 -0.005 -0.006 0.040
CD_190 0.081 0.101 0.062 0.029 0.026 0.067
CD_190 0.063 0.065 0.056 0.000 0.002 0.038
OE1_190 0.089 0.092 0.085 0.029 0.022 0.066
OE1_190 0.103 0.065 0.065 -0.003 0.026 0.044
NE2_190 0.130 0.143 0.165 0.089 0.099 0.111
NE2_190 0.117 0.084 0.052 0.003 0.020 0.042
C_190 0.047 0.065 0.031 -0.002 0.003 0.032
O_190 0.070 0.075 0.035 -0.001 0.010 0.023
N_191 0.041 0.054 0.031 0.000 -0.001 0.027
CA_191 0.047 0.057 0.034 -0.001 -0.002 0.029
CB_191 0.052 0.069 0.044 -0.010 -0.011 0.038
CG_191 0.048 0.066 0.048 -0.012 -0.012 0.034
CD1_191 0.054 0.067 0.060 -0.002 -0.002 0.032
CE1_191 0.061 0.067 0.085 0.006 -0.003 0.037
CD2_191 0.048 0.070 0.060 -0.002 -0.003 0.035
CE2_191 0.057 0.085 0.070 -0.002 0.002 0.044
CZ_191 0.059 0.075 0.087 -0.007 -0.004 0.045
OH_191 0.082 0.090 0.123 -0.001 0.008 0.063
C_191 0.052 0.057 0.031 0.002 -0.001 0.031
O_191 0.055 0.055 0.055 0.000 -0.001 0.028
N_192 0.052 0.056 0.026 0.002 0.000 0.033
CA_192 0.057 0.067 0.030 0.010 0.003 0.040
C_192 0.052 0.055 0.035 0.005 0.001 0.036
O_192 0.080 0.060 0.041 0.008 0.005 0.046
N_193 0.053 0.053 0.023 -0.001 -0.004 0.032
CA_193 0.050 0.052 0.025 -0.001 -0.003 0.029
CB_193 0.056 0.055 0.023 0.001 -0.003 0.032
CG_193 0.064 0.068 0.030 0.004 -0.003 0.046
CD1_193 0.080 0.070 0.034 -0.003 -0.009 0.054
CD2_193 0.058 0.072 0.064 0.014 -0.002 0.038
C_193 0.052 0.057 0.029 0.002 -0.003 0.034
O_193 0.050 0.066 0.043 -0.009 -0.005 0.027
N_194 0.050 0.056 0.033 0.001 0.001 0.027
CA_194 0.050 0.071 0.032 0.000 0.001 0.033
CB_194 0.077 0.091 0.045 0.017 0.012 0.059
OG_194 0.099 0.154 0.065 0.029 0.005 0.089
C_194 0.048 0.057 0.035 0.001 0.001 0.031
O_194 0.053 0.062 0.042 0.011 -0.004 0.026
N_195 0.046 0.072 0.034 0.005 0.000 0.028
N_195 0.058 0.038 0.058 0.004 0.007 0.030
CA_195 0.050 0.060 0.044 0.016 0.005 0.034
CA_195 0.071 0.068 0.060 0.025 0.025 0.047
CB_195 0.046 0.062 0.026 0.007 0.001 0.026
CB_195 0.055 0.089 0.044 0.016 0.020 0.044
CG_195 0.045 0.049 0.028 0.003 -0.002 0.025
CG_195 0.054 0.070 0.031 0.017 0.002 0.028
CD1_195 0.045 0.055 0.044 0.008 0.002 0.027
CD1_195 0.038 0.095 0.072 0.036 0.021 0.045
CD2_195 0.042 0.050 0.043 0.008 0.006 0.018
CD2_195 0.047 0.082 0.070 0.052 0.024 0.039
C_195 0.065 0.077 0.039 0.020 0.004 0.050
C_195 0.073 0.096 0.030 0.036 0.044 0.069
O_195 0.082 0.130 0.038 0.009 0.002 0.083
O_195 0.157 0.162 0.042 0.017 0.004 0.141
N_196 0.064 0.090 0.038 0.021 0.014 0.054
CA_196 0.078 0.091 0.042 0.025 0.017 0.060
CB_196 0.080 0.079 0.049 0.019 0.017 0.050
CG1_196 0.107 0.103 0.060 0.008 0.026 0.039
CG2_196 0.088 0.073 0.061 0.016 0.019 0.043
C_196 0.067 0.084 0.037 0.014 0.010 0.054
O_196 0.066 0.083 0.049 0.021 0.018 0.054
N_197 0.080 0.103 0.056 0.035 0.027 0.072
CA_197 0.067 0.094 0.058 0.027 0.015 0.061
CB_197 0.076 0.155 0.069 0.021 0.000 0.076
OG1_197 0.143 0.273 0.094 0.036 0.001 0.167
CG2_197 0.084 0.166 0.055 0.004 -0.006 0.064
C_197 0.074 0.095 0.073 0.031 0.029 0.070
O_197 0.129 0.093 0.117 0.051 0.072 0.085
N_198 0.075 0.075 0.062 0.013 0.018 0.056
CA_198 0.080 0.080 0.066 0.007 0.025 0.056
C_198 0.069 0.098 0.055 0.003 0.006 0.058
OT1_198 0.067 0.135 0.064 -0.004 0.012 0.053
OT2_198 0.074 0.130 0.087 -0.028 -0.001 0.050
S_200 0.085 0.071 0.054 0.002 -0.006 0.036
O1_200 0.099 0.072 0.061 0.011 0.022 0.046
O2_200 0.114 0.134 0.072 -0.015 -0.035 0.070
O3_200 0.060 0.065 0.049 -0.004 -0.004 0.015
O4_200 0.101 0.056 0.045 0.006 -0.010 0.037
S_201 0.059 0.080 0.046 0.014 0.000 0.039
O1_201 0.095 0.112 0.044 0.012 0.001 0.069
O2_201 0.081 0.102 0.060 0.023 0.017 0.060
O3_201 0.093 0.114 0.064 0.032 0.024 0.072
O4_201 0.070 0.090 0.134 0.015 -0.014 0.037
S_202 0.089 0.115 0.083 0.032 0.026 0.069
S_202 0.047 0.058 0.026 -0.026 -0.025 0.038
O1_202 0.059 0.105 0.062 0.022 0.008 0.046
O1_202 0.057 0.065 0.011 -0.002 -0.010 0.037
O2_202 0.070 0.118 0.065 0.018 0.007 0.044
O2_202 0.082 0.113 0.012 -0.012 -0.025 0.077
O3_202 0.073 0.211 0.116 0.067 0.007 0.085
O3_202 0.098 0.121 0.034 -0.015 -0.008 0.093
O4_202 0.220 0.096 0.295 0.022 0.140 0.074
O4_202 0.055 0.049 0.075 -0.022 -0.021 0.030
S_203 0.110 0.141 0.089 0.030 0.050 0.043
S_203 0.110 0.164 0.088 0.015 0.042 0.064
O1_203 0.151 0.176 0.100 0.018 0.030 0.093
O1_203 0.073 0.081 0.072 -0.021 0.001 0.024
O2_203 0.144 0.155 0.133 0.037 0.080 0.028
O2_203 0.175 0.403 0.147 -0.112 0.097 -0.039
O3_203 0.133 0.200 0.142 0.030 0.062 0.100
O3_203 0.403 0.304 0.094 0.023 0.102 0.270
O4_203 0.109 0.147 0.155 -0.002 0.054 0.043
O4_203 0.351 0.382 0.074 0.025 0.022 0.254
S_204 0.086 0.132 0.082 -0.040 0.007 0.066
O1_204 0.176 0.222 0.065 -0.006 0.023 0.156
O2_204 0.254 0.104 0.104 -0.023 0.013 0.044
O3_204 0.145 0.165 0.075 -0.032 0.012 0.112
O4_204 0.138 0.161 0.077 -0.053 -0.013 0.106
S_205 0.141 0.299 0.228 -0.184 -0.014 0.074
O1_205 0.201 0.390 0.134 -0.202 -0.081 0.171
O2_205 0.189 0.308 0.194 -0.202 0.046 0.023
O3_205 0.165 0.316 0.275 -0.157 -0.005 0.107
O4_205 0.148 0.359 0.335 -0.161 0.022 0.089
S_206 0.136 0.106 0.317 0.023 -0.031 0.061
S_206 0.177 0.083 0.299 0.009 -0.053 0.083
O1_206 0.161 0.155 0.595 -0.033 -0.117 0.115
O1_206 0.197 0.124 0.395 0.027 -0.070 0.125
O2_206 0.161 0.111 0.436 0.056 -0.090 0.040
O2_206 0.206 0.114 0.210 0.057 -0.122 0.005
O3_206 0.148 0.283 0.269 0.015 -0.028 -0.009
O3_206 0.113 0.086 0.130 0.013 0.002 0.072
O4_206 0.138 0.075 0.260 -0.020 -0.005 0.078
O4_206 0.160 0.129 0.434 -0.135 -0.066 0.078
S_207 0.071 0.134 0.191 0.024 0.006 0.049
O1_207 0.073 0.210 0.415 0.084 0.020 0.065
O2_207 0.138 0.125 0.154 -0.005 0.035 0.070
O3_207 0.277 0.134 0.313 0.001 0.160 0.021
O4_207 0.092 0.283 0.188 0.080 0.038 0.088
S_208 0.246 0.366 0.166 -0.043 -0.083 0.097
O1_208 0.172 0.448 0.328 0.200 -0.157 -0.022
O2_208 0.536 0.285 0.094 -0.093 0.064 -0.061
O3_208 0.212 0.479 0.073 -0.107 -0.042 0.239
O4_208 0.115 0.313 0.366 -0.113 -0.133 0.090
S_209 0.325 0.324 0.116 0.038 -0.002 0.197
S_209 0.313 0.584 0.427 -0.043 -0.045 0.188
O1_209 0.341 0.414 0.169 -0.077 -0.012 0.299
O1_209 0.303 0.340 0.344 -0.026 0.104 0.136
O2_209 0.433 0.290 0.266 0.083 -0.058 0.240
O2_209 0.513 0.192 0.207 0.048 -0.081 0.185
O3_209 0.261 0.233 0.125 0.061 0.069 0.156
O3_209 0.491 0.417 0.213 -0.071 0.088 0.244
O4_209 0.305 0.310 0.166 0.177 0.104 0.175
O4_209 0.246 0.367 0.403 -0.147 -0.128 0.240
CX1_210 0.056 0.076 0.073 0.005 0.006 0.041
OX1_210 0.077 0.124 0.090 0.039 0.031 0.075
CX2_210 0.060 0.102 0.072 0.010 0.008 0.052
OX2_210 0.073 0.248 0.068 0.026 0.004 0.092
CX3_210 0.068 0.090 0.064 -0.001 0.004 0.052
OX3_210 0.105 0.121 0.098 0.026 0.043 0.090
S_211 0.151 0.114 0.165 -0.032 0.017 0.089
O1_211 0.221 0.213 0.146 0.005 0.032 0.114
O2_211 0.188 0.111 0.196 0.015 0.046 0.100
O3_211 0.284 0.126 0.183 -0.047 -0.004 0.152
O4_211 0.208 0.205 0.185 -0.104 -0.010 0.086
CX1_212 0.171 0.187 0.070 -0.031 -0.028 0.139
OX1_212 0.034 0.092 0.067 -0.001 0.016 0.024
CX2_212 0.280 0.160 0.058 -0.008 -0.003 0.164
OX2_212 0.078 0.076 0.050 0.000 0.007 0.037
CX3_212 0.138 0.102 0.060 -0.011 -0.014 0.069
OX3_212 0.219 0.246 0.332 -0.162 0.125 0.003
O_300 0.206 0.182 0.134 -0.005 -0.046 0.109
O_300 0.270 0.253 0.146 -0.048 0.015 0.135
O_301 0.221 0.148 0.070 -0.012 -0.018 0.132
O_302 0.140 0.081 0.066 -0.011 -0.009 0.057
O_303 0.108 0.111 0.119 -0.026 -0.050 0.052
O_304 0.461 0.446 0.374 -0.323 -0.206 0.223
O_305 0.341 0.243 0.704 -0.260 -0.161 0.155
O_306 0.149 0.096 0.259 0.019 0.000 0.049
O_307 0.137 0.127 0.183 -0.047 -0.039 0.053
O_308 0.219 0.132 0.380 -0.021 0.065 0.001
O_309 0.079 0.071 0.137 0.009 -0.027 0.030
O_310 0.101 0.055 0.095 0.025 0.001 0.047
O_310 0.100 0.190 0.217 0.183 0.090 0.105
O_313 0.052 0.072 0.099 0.017 -0.003 0.026
O_314 0.254 0.110 0.167 0.057 0.028 0.055
O_314 0.083 0.161 0.110 0.072 0.005 0.010
O_315 0.109 0.136 0.047 0.008 0.002 0.070
O_316 0.239 0.146 0.271 -0.021 -0.182 0.060
O_316 0.269 0.285 0.155 -0.015 -0.102 0.164
O_317 0.106 0.146 0.061 -0.018 0.001 0.085
O_318 0.100 0.106 0.056 0.005 0.000 0.077
O_319 0.116 0.134 0.079 0.034 -0.020 0.044
O_320 0.082 0.117 0.163 0.050 0.033 0.067
O_320 0.343 0.157 0.268 -0.027 0.065 0.105
O_321 0.117 0.117 0.184 -0.074 -0.015 0.056
O_322 0.093 0.065 0.069 0.007 0.008 0.037
O_323 0.095 0.056 0.062 -0.006 0.004 0.050
O_324 0.127 0.118 0.081 0.037 0.026 0.070
O_324 0.093 0.088 0.061 0.012 -0.002 0.051
O_325 0.180 0.112 0.527 0.069 -0.059 0.054
O_326 0.208 0.091 0.157 0.019 -0.009 0.077
O_327 0.328 0.169 0.321 0.033 0.110 -0.013
O_328 0.142 0.220 0.169 -0.104 -0.032 -0.042
O_329 0.285 0.145 0.445 -0.124 -0.115 0.126
O_330 0.137 0.087 0.273 -0.078 -0.011 0.040
O_331 0.087 0.108 0.095 -0.045 -0.012 0.043
O_332 0.304 0.557 0.149 -0.128 -0.102 0.228
O_333 0.157 0.150 0.086 0.013 0.016 0.063
O_334 0.227 0.176 0.230 -0.111 -0.177 0.141
O_335 0.059 0.082 0.063 -0.001 -0.002 0.046
O_335 0.158 0.110 0.185 0.005 -0.051 0.074
O_336 0.142 0.138 0.091 0.010 0.044 0.061
O_337 0.243 0.257 0.144 -0.008 0.038 0.142
O_338 0.272 0.342 0.393 0.019 0.174 0.180
O_339 0.110 0.171 0.082 0.012 -0.001 0.099
O_340 0.335 0.272 0.319 0.168 -0.002 0.176
O_341 0.058 0.051 0.049 0.007 0.007 0.032
O_342 0.082 0.093 0.064 0.002 0.022 0.041
O_343 0.128 0.192 0.062 -0.053 -0.041 0.129
O_344 0.059 0.082 0.073 0.000 0.007 0.043
O_345 0.085 0.124 0.103 -0.020 0.005 0.059
O_346 0.110 0.155 0.079 -0.025 -0.018 0.063
O_347 0.164 0.198 0.130 -0.035 -0.072 0.101
O_348 0.059 0.067 0.056 -0.014 -0.006 0.033
O_349 0.076 0.073 0.057 -0.015 -0.003 0.040
O_350 0.106 0.084 0.056 -0.005 -0.002 0.055
O_351 0.196 0.252 0.148 -0.080 0.009 0.135
O_352 0.153 0.173 0.078 -0.018 0.009 0.096
O_353 0.142 0.127 0.081 -0.027 -0.003 0.086
O_354 0.139 0.157 0.090 -0.014 -0.002 0.105
O_355 0.147 0.145 0.207 0.072 -0.047 0.068
O_355 0.261 0.123 0.453 0.055 -0.166 0.066
O_356 0.168 0.173 0.384 0.149 0.057 0.121
O_357 0.145 0.111 0.235 0.032 -0.021 0.055
O_358 0.257 0.304 0.424 -0.207 -0.095 0.156
O_359 0.269 0.248 0.427 -0.009 0.013 0.110
O_360 0.162 0.142 0.185 -0.054 -0.051 0.058
O_361 0.294 0.587 0.223 -0.161 -0.083 0.131
O_362 0.235 0.150 0.163 0.087 0.052 0.043
O_363 0.300 0.295 0.169 0.001 -0.027 0.065
O_364 0.248 0.284 0.083 0.076 0.081 0.178
O_364 0.336 0.508 0.178 -0.025 -0.011 0.227
O_365 0.133 0.253 0.199 0.017 -0.039 0.111
O_366 0.422 0.195 0.238 0.059 0.052 0.079
O_367 0.124 0.257 0.348 0.133 0.040 0.101
O_368 0.127 0.253 0.240 -0.124 -0.088 0.088
O_369 0.200 0.192 0.158 -0.047 -0.008 -0.021
O_370 0.044 0.064 0.082 -0.005 0.002 0.023
O_371 0.158 0.135 0.155 0.047 0.055 0.114
O_372 0.091 0.107 0.119 0.020 -0.001 0.044
O_373 0.056 0.081 0.066 -0.003 -0.004 0.027
O_374 0.092 0.110 0.078 -0.007 -0.018 0.061
O_375 0.151 0.159 0.103 0.033 0.039 0.126
O_377 0.203 0.098 0.067 -0.001 -0.003 0.057
O_378 0.085 0.152 0.063 0.006 -0.009 0.066
O_378 0.049 0.136 0.057 0.020 -0.001 0.063
O_379 0.290 0.247 0.140 0.048 0.075 0.188
O_379 0.078 0.245 0.081 -0.020 0.014 0.069
O_380 0.174 0.162 0.087 0.020 0.048 0.053
O_380 0.298 0.206 0.288 0.044 -0.088 0.149
O_381 0.197 0.261 0.172 -0.095 -0.090 0.100
O_382 0.101 0.065 0.112 0.012 -0.018 0.043
O_383 0.117 0.097 0.080 -0.016 0.023 0.032
O_383 0.248 0.243 0.268 -0.114 -0.111 0.162
O_384 0.104 0.131 0.146 -0.005 -0.040 0.067
O_385 0.089 0.128 0.094 -0.008 -0.017 0.063
O_387 0.077 0.100 0.097 0.008 0.000 0.046
O_389 0.052 0.062 0.036 0.011 0.008 0.038
O_389 0.076 0.066 0.325 -0.017 0.038 0.043
O_390 0.121 0.235 0.105 -0.013 -0.006 0.138
O_391 0.212 0.470 0.263 -0.138 0.071 0.163
O_392 0.104 0.110 0.061 0.018 0.017 0.034
O_393 0.098 0.123 0.127 -0.016 0.011 0.069
O_394 0.225 0.164 0.137 0.060 0.052 0.132
O_395 0.506 0.363 0.111 0.039 0.085 0.334
O_396 0.142 0.111 0.059 0.011 -0.005 0.071
O_397 0.235 0.187 0.098 0.018 0.066 0.125
O_398 0.122 0.112 0.085 0.020 0.050 0.065
O_399 0.180 0.219 0.134 -0.090 -0.076 0.163
O_400 0.139 0.262 0.205 -0.095 -0.012 0.078
O_401 0.268 0.337 0.217 -0.136 -0.179 0.249
O_402 0.053 0.072 0.081 -0.008 -0.009 0.032
O_403 0.200 0.184 0.190 -0.001 -0.002 0.053
O_404 0.178 0.192 0.326 0.053 0.032 0.101
O_405 0.107 0.105 0.109 -0.029 -0.018 0.048
O_406 0.097 0.129 0.116 -0.015 -0.022 0.028
O_407 0.156 0.154 0.116 -0.025 -0.004 0.070
O_409 0.207 0.106 0.121 -0.054 -0.094 0.107
O_410 0.253 0.209 0.179 -0.067 0.037 0.120
O_410 0.125 0.079 0.117 -0.023 0.004 0.068
O_411 0.370 0.231 0.074 -0.038 -0.018 0.244
O_412 0.174 0.157 0.140 0.020 -0.006 0.030
O_413 0.084 0.089 0.070 0.017 -0.004 0.046
O_414 0.128 0.103 0.053 0.016 0.016 0.082
O_415 0.062 0.050 0.046 0.026 0.012 0.032
O_416 0.079 0.069 0.073 0.017 0.000 0.025
O_417 0.226 0.214 0.325 0.043 0.072 0.102
O_418 0.066 0.082 0.033 0.008 0.011 0.047
O_419 0.050 0.062 0.044 0.011 0.009 0.034
O_420 0.203 0.281 0.176 0.115 0.078 0.198
O_421 0.090 0.125 0.111 -0.004 -0.002 0.039
O_424 0.315 0.179 0.354 0.044 0.098 0.178
O_424 0.389 0.158 0.183 0.033 0.068 0.161
O_425 0.434 0.514 0.317 -0.302 -0.218 0.368
O_426 0.260 0.279 0.149 0.093 0.099 0.216
O_426 0.267 0.308 0.248 -0.013 -0.047 0.180
O_427 0.530 0.328 0.196 0.073 0.049 0.327
O_428 0.679 0.145 0.463 -0.083 -0.180 0.202
O_429 0.210 0.093 0.176 -0.008 -0.012 0.065
O_430 0.279 0.492 0.171 -0.062 -0.022 0.168
O_431 0.139 0.177 0.195 0.047 -0.050 0.023
O_431 0.164 0.257 0.207 -0.039 0.052 0.015
O_433 0.067 0.104 0.170 0.024 0.016 0.058
O_434 0.163 0.189 0.066 0.008 0.000 0.085
O_435 0.103 0.205 0.074 0.002 -0.017 0.052
O_435 0.235 0.328 0.246 -0.018 -0.026 0.201
O_437 0.250 0.225 0.164 0.062 0.015 0.105
O_444 0.287 0.228 0.241 -0.001 -0.040 0.185
O_444 0.339 0.353 0.321 0.125 0.018 -0.097
O_445 0.526 0.374 0.290 0.150 0.152 0.299
O_446 0.370 0.389 1.009 0.288 0.361 0.275
O_447 0.346 0.375 0.103 -0.050 -0.056 0.179
O_447 0.409 0.148 0.167 0.000 -0.099 0.100
O_449 0.105 0.140 0.067 0.005 -0.013 0.084
O_449 0.096 0.171 0.100 0.014 0.006 0.097
O_450 0.207 0.097 0.166 -0.041 0.051 -0.003
O_451 0.154 0.142 0.168 -0.008 -0.002 0.088
O_452 0.177 0.130 0.244 -0.023 -0.069 -0.054
O_454 0.194 0.206 0.139 0.104 0.031 0.102
O_454 0.233 0.120 0.100 0.052 -0.017 0.086
O_455 0.334 0.137 0.165 -0.059 -0.030 0.098
O_457 0.485 0.413 0.460 -0.219 -0.089 0.291
O_460 0.296 0.363 0.285 -0.190 -0.066 0.038
O_461 0.213 0.515 0.415 0.128 0.173 0.224
O_462 0.534 0.602 0.216 -0.011 -0.014 0.371
O_464 0.321 0.127 0.168 -0.008 0.083 0.083
O_464 0.246 0.529 0.278 -0.046 -0.074 0.125
O_465 0.242 0.376 0.119 -0.048 -0.058 0.212
O_466 0.247 0.191 0.302 0.004 0.087 0.087
O_467 0.108 0.202 0.179 -0.024 0.034 0.093
O_467 0.220 0.236 0.133 -0.012 0.015 0.024
O_468 0.418 0.155 0.085 0.005 0.094 0.100
O_471 0.721 0.524 0.337 0.076 -0.034 0.220
O_475 0.224 0.214 0.144 -0.016 0.008 0.156
O_476 0.211 0.222 0.393 -0.016 -0.126 0.119
O_477 0.275 0.504 0.336 0.181 0.129 0.276
O_478 0.220 0.133 0.372 0.041 0.099 0.026
O_484 0.732 0.536 0.472 -0.164 0.086 0.404
O_489 0.370 0.673 0.266 -0.069 -0.086 0.171
O_495 0.153 0.140 0.149 0.051 0.015 0.011
O_495 0.292 0.397 0.222 0.100 0.078 0.162
O_496 0.184 0.285 0.830 0.070 -0.116 0.057
O_499 0.507 0.816 0.420 -0.057 -0.275 0.205
O_500 0.243 0.246 0.369 0.044 0.154 0.027
O_507 0.201 0.210 0.488 0.087 0.109 0.152
O_508 0.421 0.555 0.651 -0.261 -0.193 0.423
O_515 0.084 0.073 0.059 0.018 0.015 0.032
O_516 0.066 0.101 0.068 0.046 -0.017 0.042
O_516 0.101 0.165 0.184 -0.024 -0.013 0.103
O_517 0.065 0.081 0.094 -0.025 -0.010 0.022
O_519 0.100 0.100 0.081 0.001 -0.007 0.067
O_520 0.064 0.065 0.057 -0.021 0.003 0.029
O_521 0.103 0.095 0.071 -0.007 -0.026 0.058
O_521 0.165 0.088 0.224 -0.022 -0.095 0.063
O_522 0.076 0.062 0.059 -0.016 -0.014 0.037
O_523 0.051 0.102 0.061 -0.024 -0.010 0.052
O_523 0.136 0.230 0.400 -0.127 -0.061 0.128
O_524 0.052 0.080 0.094 -0.010 -0.001 0.015
O_524 0.166 0.075 0.157 -0.020 0.052 0.056
O_525 0.185 0.142 0.116 0.005 0.073 0.091
O_529 0.082 0.119 0.061 0.028 0.008 0.027
O_529 0.116 0.154 0.128 -0.005 0.030 0.009
O_530 0.152 0.126 0.186 0.029 -0.030 0.061
O_535 0.097 0.104 0.037 0.002 -0.007 0.056
O_535 0.161 0.287 0.068 0.029 0.009 0.099
O_539 0.129 0.094 0.091 -0.033 -0.035 0.075
O_542 0.066 0.085 0.116 0.049 0.036 0.046
O_543 0.104 0.113 0.082 -0.005 -0.005 0.066
O_543 0.197 0.172 0.251 -0.050 -0.125 0.106
O_549 0.159 0.123 0.581 0.010 0.219 0.050
O_551 0.303 0.144 0.211 0.081 0.066 0.087
O_553 0.307 0.307 0.107 -0.012 0.012 0.058
O_554 0.178 0.100 0.033 0.009 0.000 0.053
O_554 0.359 0.236 0.186 0.086 0.040 0.105
O_555 0.188 0.222 0.233 0.053 0.063 0.157
O_556 0.095 0.169 0.201 0.060 0.031 0.081
O_556 0.109 0.285 0.221 0.036 0.012 0.061
O_559 0.113 0.156 0.211 -0.080 -0.058 0.093
O_559 0.187 0.226 0.253 0.080 -0.056 0.040
O_561 0.243 0.164 0.200 0.057 0.061 0.116
O_562 0.180 0.228 0.283 -0.125 -0.148 0.147
O_562 0.307 0.282 0.309 0.002 -0.032 0.104
O_565 0.108 0.208 0.418 0.221 0.135 0.128
O_565 0.031 0.215 0.083 0.062 -0.011 0.060
O_568 0.079 0.223 0.314 0.167 0.007 0.062
O_568 0.264 0.153 0.242 0.086 0.131 0.152
O_569 0.348 0.228 0.231 0.041 0.152 0.091
O_571 0.098 0.271 0.284 -0.117 0.025 0.030
O_571 0.083 0.120 0.095 -0.004 0.010 0.046
O_577 0.085 0.113 0.132 0.023 -0.029 0.034
O_578 0.179 0.123 0.090 -0.017 -0.024 0.082
O_580 0.134 0.345 0.034 -0.049 -0.036 0.172
O_580 0.257 0.264 0.222 -0.117 0.084 0.106
O_584 0.139 0.148 0.100 0.019 0.018 0.092
O_589 0.151 0.100 0.075 0.009 0.038 0.043
O_591 0.126 0.160 0.088 0.017 0.022 0.101
O_591 0.074 0.090 0.053 0.001 -0.001 0.050
O_595 0.109 0.248 0.223 -0.072 -0.007 0.101
O_595 0.091 0.203 0.187 -0.003 -0.011 0.086
O_598 0.208 0.365 0.093 -0.025 -0.002 0.210
O_598 0.160 0.415 0.165 -0.130 -0.026 0.179
O_600 0.164 0.353 0.120 -0.114 -0.072 0.190
O_600 0.179 0.245 0.231 -0.069 -0.069 0.150
O_604 0.479 0.480 0.199 -0.035 0.028 0.380
O_605 0.116 0.157 0.234 0.042 0.038 0.061
O_605 0.320 0.211 0.138 0.038 -0.069 0.107
O_608 0.345 0.158 0.084 -0.018 -0.014 0.134
O_611 0.106 0.099 0.140 0.025 0.015 0.025
O_613 0.266 0.213 0.205 0.088 0.104 0.095
O_613 0.253 0.147 0.087 0.062 0.051 0.044
O_616 0.271 0.155 0.368 -0.022 0.025 0.110
O_616 0.064 0.086 0.156 0.029 -0.068 0.035
O_621 0.609 0.218 0.371 0.124 0.358 0.235
O_623 0.268 0.433 0.359 -0.110 0.010 0.126
O_624 0.368 0.347 0.224 -0.015 -0.118 0.174
O_625 0.070 0.055 0.059 -0.013 -0.007 0.031
O_625 0.136 0.259 0.174 0.078 0.018 0.105
O_626 0.070 0.071 0.052 -0.014 -0.009 0.045
O_626 0.165 0.144 0.105 -0.037 0.000 0.107
O_627 0.148 0.176 0.132 0.094 0.054 0.098
O_627 0.174 0.130 0.211 0.081 0.079 0.080
O_628 0.275 0.334 0.205 -0.069 -0.023 0.146
O_628 0.485 0.272 0.482 0.081 -0.104 0.200
O_630 0.394 0.234 0.250 0.070 -0.031 0.046
O_630 0.321 0.352 0.291 -0.003 0.033 0.126
O_631 0.083 0.127 0.104 -0.031 -0.005 0.042
O_631 0.117 0.116 0.109 -0.018 -0.043 0.046
O_632 0.106 0.091 0.193 -0.060 -0.007 0.048
O_632 0.092 0.101 0.051 -0.010 -0.005 0.036
O_633 0.137 0.098 0.227 -0.054 -0.102 0.074
O_633 0.119 0.107 0.258 -0.094 -0.058 0.030
O_634 0.124 0.174 0.061 0.020 -0.013 0.058
O_634 0.243 0.218 0.107 -0.039 -0.064 0.165
O_636 0.124 0.113 0.202 0.054 0.034 0.084
O_636 0.169 0.200 0.197 0.123 0.081 0.154
O_637 0.241 0.214 0.408 -0.153 0.035 0.041
O_638 0.138 0.198 0.099 0.055 0.025 0.131
O_638 0.141 0.347 0.162 0.173 0.091 0.202
O_639 0.122 0.334 0.104 0.055 0.026 0.158
O_640 0.174 0.113 0.153 0.018 -0.020 0.032
O_641 0.211 0.212 0.120 0.012 -0.053 0.105
O_641 0.321 0.148 0.190 -0.062 -0.037 0.098
O_642 0.436 0.266 0.134 -0.015 -0.023 0.244
O_643 0.206 0.377 0.191 -0.118 -0.060 0.205
O_643 0.207 0.262 0.173 -0.105 -0.068 0.186
O_644 0.455 0.134 0.346 -0.092 -0.290 0.146
O_645 0.406 0.609 0.245 0.102 -0.038 0.231
O_646 0.265 0.377 0.135 -0.048 -0.032 0.271
O_647 0.155 0.108 0.404 -0.060 0.096 0.008
O_648 0.176 0.138 0.266 -0.089 -0.111 0.046
O_648 0.353 0.213 0.357 -0.101 -0.175 0.018
O_649 0.800 0.504 0.378 -0.244 -0.004 0.203
O_650 0.221 0.185 0.209 -0.063 -0.150 0.035
O_651 0.321 0.497 0.436 0.294 0.152 0.302
O_652 0.305 0.226 0.417 -0.143 -0.102 0.234
O_657 0.152 0.146 0.222 0.026 -0.019 0.040
O_657 0.173 0.189 0.107 -0.016 -0.006 0.091
O_658 0.136 0.060 0.051 -0.005 -0.008 0.031
O_658 0.319 0.220 0.131 -0.014 0.015 0.205
O_659 0.118 0.283 0.142 -0.087 -0.017 0.104
O_659 0.130 0.209 0.201 0.075 0.035 0.042
O_661 0.253 0.256 0.276 0.110 -0.105 0.136
O_661 0.171 0.194 0.069 0.068 0.039 0.159
O_662 0.070 0.221 0.123 -0.037 0.006 0.022
O_662 0.262 0.199 0.133 -0.012 -0.037 0.138
O_663 0.236 0.248 0.069 0.030 0.013 0.127
O_663 0.284 0.493 0.179 0.194 0.012 0.201
O_664 0.025 0.140 0.436 0.061 0.006 0.004
O_665 0.120 0.121 0.069 -0.014 -0.012 0.007
O_666 0.174 0.189 0.124 -0.029 -0.010 0.048
O_667 0.183 0.235 0.122 0.042 0.077 0.110
O_667 0.130 0.124 0.112 0.008 0.035 0.087
O_668 0.166 0.497 0.289 0.013 0.005 0.090
O_668 0.163 0.188 0.168 0.000 -0.029 0.045
O_669 0.267 0.415 0.150 0.102 0.112 0.233
O_670 0.308 0.579 0.278 0.014 -0.121 0.133
O_671 0.225 0.336 0.130 0.016 0.006 0.209
O_672 0.203 0.289 0.262 0.124 -0.053 0.133
O_672 0.315 0.353 0.124 0.079 0.055 0.145
O_674 0.417 0.219 0.404 -0.183 -0.371 0.214
O_675 0.276 0.139 0.144 -0.024 -0.094 0.111
O_677 0.397 0.320 0.180 -0.070 -0.037 0.282
O_678 0.222 0.547 0.165 0.054 0.020 0.185
O_678 0.286 0.299 0.142 -0.025 -0.060 0.136
O_679 0.110 0.237 0.131 0.066 0.035 0.051
O_681 0.277 0.091 0.381 0.031 -0.056 0.039
O_683 0.218 0.417 0.206 0.009 -0.067 0.201
O_685 0.356 0.287 0.257 -0.017 -0.060 0.033
O_685 0.220 0.121 0.141 0.022 -0.048 0.087
O_686 0.148 0.126 0.374 0.088 0.057 0.073
O_686 0.305 0.506 0.148 0.016 -0.013 0.233
O_687 0.131 0.212 0.287 -0.131 -0.055 0.072
O_688 0.352 0.187 0.235 -0.089 -0.181 0.133
O_690 0.692 0.924 0.659 -0.377 -0.539 0.429
O_691 0.273 0.546 0.185 0.176 0.079 0.287
O_691 0.261 0.352 0.202 0.004 -0.016 0.203
O_692 0.306 0.216 0.341 0.108 0.168 0.214
O_692 0.047 0.121 0.068 -0.020 -0.009 0.058
O_693 0.243 0.187 0.144 -0.001 -0.002 0.185
O_693 0.353 0.248 0.062 -0.020 -0.047 0.287
O_694 0.221 0.316 0.280 0.232 0.173 0.154
O_694 0.209 0.239 0.350 0.213 0.091 0.098
O_695 0.264 0.223 0.175 -0.045 -0.002 -0.069
O_695 0.164 0.417 0.259 0.131 0.101 -0.008
O_696 0.348 0.443 0.164 -0.149 0.126 0.051
O_696 0.194 0.309 0.098 -0.023 -0.003 0.137
O_697 0.292 0.381 0.272 0.068 -0.011 0.200
O_697 0.150 0.163 0.225 0.007 0.026 0.109
O_698 0.241 0.108 0.075 -0.001 -0.040 0.079
O_698 0.111 0.202 0.111 0.057 -0.010 0.055
O_699 0.236 0.321 0.256 0.142 0.075 0.144
O_699 0.346 0.345 0.392 0.019 -0.188 0.175
O_700 0.170 0.149 0.198 0.021 0.046 0.070
O_700 0.176 0.244 0.160 -0.018 -0.007 0.036
O_701 0.153 0.439 0.192 -0.141 0.019 0.154
O_701 0.094 0.132 0.090 -0.007 0.016 0.062
O_702 0.677 0.671 0.789 0.180 0.220 0.601
O_703 0.351 0.187 0.401 -0.062 -0.091 0.211
O_703 0.448 0.234 0.168 0.029 0.053 0.210
O_704 0.349 0.394 0.291 0.179 0.149 0.323
O_704 0.409 0.445 0.321 -0.082 0.160 0.233
O_705 0.249 0.272 0.188 -0.055 -0.021 0.082
O_706 0.178 0.366 0.130 -0.055 0.004 0.099
O_708 0.519 0.269 0.205 -0.017 0.095 0.308
O_709 0.399 0.110 0.430 -0.061 0.233 0.062
O_710 0.259 0.250 0.188 0.097 0.075 0.117
O_711 0.289 0.272 0.526 -0.193 0.015 0.112
O_712 0.402 0.362 0.132 0.013 -0.048 0.148
O_712 0.088 0.105 0.076 -0.020 -0.032 0.065
O_713 0.356 0.289 0.299 -0.073 -0.060 0.230
O_713 0.342 0.128 0.216 0.071 0.053 0.082
O_714 0.439 0.982 0.294 0.183 0.029 0.362
O_715 0.535 0.292 0.315 0.153 0.276 0.260
O_716 0.310 0.340 0.247 -0.001 0.035 0.046
O_716 0.140 0.186 0.222 -0.058 -0.034 0.096
O_717 0.195 0.163 0.569 -0.084 -0.033 0.100
O_719 0.260 0.203 0.206 -0.034 -0.105 0.148
O_719 0.113 0.086 0.093 -0.012 -0.015 0.064
O_720 0.160 0.114 0.085 0.013 0.005 0.095
O_720 0.144 0.068 0.250 0.047 -0.098 0.026
O_721 0.164 0.181 0.162 -0.014 -0.032 0.041
O_721 0.098 0.111 0.133 0.029 0.009 0.019
O_722 0.141 0.225 0.184 -0.011 -0.020 0.040
O_723 0.412 0.494 0.160 0.194 -0.038 0.201
O_723 0.403 0.319 0.092 -0.006 -0.046 0.218
O_724 0.227 0.375 0.211 -0.129 -0.042 0.200
O_724 0.286 0.374 0.300 0.063 0.121 0.108
O_726 0.186 1.150 0.296 0.326 -0.027 0.212
O_727 0.298 0.196 0.158 -0.016 -0.103 0.136
O_730 0.219 0.101 0.583 -0.094 0.221 0.007
O_731 0.652 0.432 0.581 -0.159 -0.005 0.450
O_732 0.202 0.122 0.288 0.127 -0.073 -0.024
O_732 0.173 0.214 0.244 -0.061 0.006 0.105
O_733 0.042 0.417 0.324 0.081 0.039 0.065
O_734 0.220 0.964 0.107 0.028 -0.036 0.388
O_736 0.177 0.242 0.213 0.013 -0.035 0.072
O_737 0.173 0.170 0.263 -0.089 -0.008 0.022
O_737 0.206 0.284 0.298 0.023 -0.163 -0.003
O_738 0.203 0.169 0.078 0.019 -0.020 0.102
O_739 0.157 0.162 0.557 0.059 -0.045 0.004
O_742 0.477 0.295 0.365 0.167 0.272 0.289
O_744 0.196 0.199 0.283 0.161 0.120 0.116
O_753 0.448 0.848 0.339 -0.013 -0.028 0.439
O_754 0.311 0.250 0.441 -0.164 0.077 0.125
O_754 0.300 0.240 0.189 -0.099 0.068 -0.035
O_755 0.137 0.229 0.296 0.060 0.035 0.000
O_755 0.243 0.274 0.622 0.134 0.102 0.148
O_756 0.380 0.393 0.701 -0.046 0.006 0.328
O_756 0.361 0.153 0.414 -0.017 -0.135 -0.017
O_757 0.264 0.138 0.328 0.122 -0.014 0.044
O_758 0.894 0.208 0.365 -0.172 -0.080 0.204
O_759 0.368 0.490 0.515 -0.149 -0.179 0.318
O_759 0.535 0.504 0.552 -0.016 -0.123 0.289
O_760 0.409 0.137 0.461 -0.095 -0.113 0.022
O_761 0.396 0.393 0.297 0.047 -0.012 0.316
O_762 0.190 0.383 0.062 0.089 0.023 0.056
O_763 0.265 0.198 0.076 -0.044 0.024 0.122
O_764 0.166 0.267 0.529 0.258 0.163 0.135
O_765 0.392 0.194 0.248 0.094 0.123 0.183
O_766 0.630 0.290 0.173 0.133 0.215 0.295
O_766 0.476 0.362 0.359 0.084 -0.032 0.152
O_767 0.336 0.317 0.430 0.009 -0.091 0.151
O_767 0.373 0.333 0.391 -0.042 0.045 0.155
O_772 0.257 0.225 0.245 0.067 -0.045 -0.047
O_772 0.120 0.137 0.204 0.083 0.008 0.010
O_774 0.592 0.358 0.364 -0.263 0.093 0.174
O_775 0.564 0.345 0.384 -0.222 -0.366 0.362
O_777 0.307 0.214 0.241 -0.036 0.112 -0.106
O_782 0.392 0.319 0.244 0.013 0.046 0.158
O_782 0.287 0.316 0.259 -0.004 0.029 0.100
O_784 0.526 0.824 0.255 0.067 0.125 0.339
O_785 0.272 0.234 0.305 0.025 0.122 0.169
O_785 0.218 0.448 0.398 0.002 -0.056 0.124
O_786 0.444 0.315 0.361 -0.188 -0.197 0.237
O_787 0.721 0.190 0.594 0.012 -0.436 0.208
O_789 0.279 0.183 0.243 0.061 0.100 0.082
O_793 0.135 0.535 0.239 -0.055 -0.063 0.124
O_797 0.245 0.218 0.216 -0.058 -0.082 0.072
O_800 0.549 0.199 0.448 -0.196 0.205 -0.077
O_805 0.569 0.300 0.440 0.013 -0.141 0.266
O_807 0.169 0.182 0.112 -0.072 -0.041 0.110
O_808 0.177 0.242 0.137 -0.014 -0.005 0.040
O_809 0.190 0.129 0.116 -0.049 -0.055 0.074
O_810 0.122 0.192 0.133 -0.034 -0.023 0.102
O_815 0.168 0.151 0.595 0.008 0.079 0.030
O_816 0.404 0.404 0.202 0.118 -0.118 0.249
O_816 0.437 0.437 0.351 0.113 -0.113 0.228
O_824 0.312 0.583 0.340 0.352 0.199 0.292
O_825 0.125 0.113 0.120 0.007 -0.046 0.053
O_826 0.039 0.053 0.017 0.019 0.014 0.027
O_826 0.204 0.215 0.110 0.006 0.093 0.054
O_827 0.046 0.067 0.068 0.020 -0.006 0.017
O_827 0.287 0.194 0.330 0.017 -0.072 0.190
O_829 0.148 0.232 0.489 0.177 0.056 0.132
O_830 0.313 0.417 0.323 -0.131 -0.108 0.174
O_830 0.506 0.118 0.272 0.011 -0.242 0.063
O_831 0.183 0.250 0.283 -0.065 0.049 0.088
O_832 0.255 0.403 0.157 -0.049 -0.013 0.210
O_833 0.125 0.149 0.201 -0.039 0.042 0.047
O_833 0.155 0.121 0.165 -0.023 -0.024 0.059
O_834 0.151 0.206 0.326 -0.131 -0.038 0.030
O_835 0.142 0.195 0.098 -0.020 -0.040 0.074
O_842 0.286 0.206 0.213 -0.098 -0.096 0.200
O_843 0.292 0.385 0.262 0.120 -0.053 0.182
O_844 0.370 0.320 0.399 -0.002 -0.009 0.236
O_844 0.423 0.216 0.522 0.108 0.241 0.227
O_849 0.283 0.391 0.341 0.052 -0.081 0.227
O_849 0.297 0.384 0.237 0.107 -0.153 0.042
O_850 0.307 0.241 0.299 0.019 -0.033 0.179
O_851 0.525 0.684 0.464 0.146 0.262 0.361
O_853 0.447 0.669 0.423 -0.187 0.221 0.168
O_854 0.195 0.391 0.328 -0.095 -0.059 -0.049
O_855 0.882 1.127 0.290 0.009 0.084 0.798
O_856 0.162 0.462 0.190 -0.021 -0.079 -0.043
O_857 0.760 0.726 0.778 -0.108 0.068 0.325
O_858 0.657 0.556 0.503 0.391 0.151 0.282
O_859 0.247 0.302 0.230 -0.040 -0.119 0.004
O_860 0.541 0.277 0.671 -0.178 -0.189 0.308
O_861 0.442 0.660 0.203 0.018 0.184 0.226
O_861 0.283 0.196 0.202 -0.075 -0.134 0.139
O_862 0.254 0.467 0.320 -0.051 0.008 0.074
O_862 0.170 0.169 0.087 -0.033 0.021 0.017
O_863 0.475 0.455 1.267 -0.453 0.163 0.065
O_864 0.610 0.178 0.414 -0.074 -0.154 0.210
O_865 0.240 0.265 0.230 -0.069 -0.041 0.150
O_867 0.200 0.418 0.061 -0.062 -0.005 0.242
O_868 0.461 0.653 0.156 -0.070 0.144 0.216
O_868 0.217 0.199 0.132 -0.079 0.025 0.107
O_870 0.120 0.170 0.075 -0.003 0.009 0.105
O_871 0.708 0.434 0.269 -0.207 -0.240 0.425
O_874 0.272 0.306 0.270 0.101 0.023 0.205
O_874 0.126 0.265 0.154 0.015 -0.006 0.102
O_875 0.366 0.176 0.245 -0.080 -0.013 0.151
O_876 0.535 0.185 0.427 -0.050 0.203 0.029
O_877 0.046 0.044 0.104 -0.005 0.000 0.005
O_878 0.222 0.144 0.122 0.041 0.024 0.121
O_878 0.287 0.327 0.222 -0.035 -0.075 0.206
O_879 0.322 0.337 0.271 0.046 -0.152 0.110
O_880 0.068 0.089 0.128 0.006 -0.003 0.059
O_881 0.261 0.458 0.110 0.039 0.039 0.267
O_882 0.427 0.353 0.289 0.095 0.103 0.027
O_883 0.505 0.285 0.316 0.100 0.067 0.198
O_883 0.174 0.301 0.279 0.093 0.007 0.165
O_884 0.151 0.213 0.131 -0.041 0.028 0.086
O_884 0.346 0.201 0.120 0.088 0.141 0.198
O_885 0.162 0.244 0.162 -0.006 0.018 0.142
O_886 0.493 0.366 0.282 0.022 0.065 0.284
O_886 0.445 0.414 0.429 0.112 -0.022 0.149
O_887 0.366 0.515 0.344 -0.016 0.082 0.298
O_887 0.427 0.232 0.204 -0.048 -0.048 0.161
O_888 0.757 0.566 0.341 -0.335 -0.224 0.382
O_889 0.343 0.557 0.368 -0.177 -0.118 0.357
O_892 0.453 0.460 0.345 -0.063 -0.143 0.359
O_893 0.521 0.214 0.313 0.095 -0.235 -0.043
O_894 0.884 0.264 0.919 0.048 0.073 0.249
O_895 0.349 0.247 0.064 -0.021 -0.055 0.263
O_897 0.231 0.432 0.173 0.008 -0.138 0.171
O_898 0.472 0.442 0.396 -0.165 -0.274 0.236
O_899 0.471 0.924 0.170 -0.117 0.009 0.412
O_900 0.553 0.443 0.247 -0.107 -0.139 0.402
O_901 0.291 0.209 0.452 0.005 -0.129 0.145
O_903 0.419 0.236 0.373 -0.150 -0.100 0.166
O_903 0.265 0.297 0.327 -0.068 -0.106 0.223
O_905 0.171 0.562 0.532 0.035 -0.058 0.215
O_906 0.225 0.465 0.207 -0.070 0.005 0.093
O_906 0.278 0.487 0.214 0.078 -0.005 0.239
O_907 0.784 0.366 0.756 0.057 0.164 0.424
O_908 0.462 0.244 0.377 -0.195 -0.236 0.278
O_910 0.190 0.175 0.150 0.033 0.023 0.133
O_911 0.473 0.383 0.313 -0.068 0.159 0.225
O_911 0.477 0.568 0.421 0.033 0.084 0.268
O_917 0.313 0.303 0.169 -0.019 -0.081 0.095
O_918 0.111 0.185 0.077 -0.012 -0.018 0.100
O_919 0.115 0.311 0.141 -0.107 0.003 0.095
O_919 0.190 0.159 0.087 0.011 0.033 0.083
O_920 0.109 0.065 0.252 -0.045 -0.005 0.068
O_920 0.248 0.154 0.472 -0.023 0.071 0.145
O_921 0.128 0.242 0.267 -0.018 0.084 0.000
O_921 0.246 0.265 0.350 0.027 0.066 0.115
O_922 0.094 0.107 0.169 -0.032 0.056 0.003
O_923 0.072 0.106 0.042 -0.028 -0.013 0.047
O_926 0.424 0.354 0.158 -0.020 -0.006 0.297
O_927 0.448 0.327 0.219 0.070 0.111 0.230
O_928 0.369 0.348 0.466 -0.220 -0.175 0.050
O_929 0.144 0.237 0.197 0.064 0.042 0.066
O_937 0.489 0.563 0.558 -0.011 0.020 0.191
O1_938 0.198 0.262 0.262 0.079 -0.027 0.035
O_940 0.318 0.301 0.115 -0.106 -0.069 0.154
O_940 0.265 0.276 0.247 -0.122 -0.081 0.211
O_941 0.256 0.527 0.322 0.054 0.099 0.198
O_941 0.392 0.390 0.392 -0.006 -0.085 0.229
O_942 0.241 0.219 0.270 -0.038 -0.087 0.172
O3_943 0.083 0.165 0.083 -0.007 -0.016 0.060
O_944 0.116 0.113 0.184 0.067 0.077 0.053
O_945 0.175 0.314 0.482 0.142 0.082 0.147
O_946 0.513 0.565 0.663 -0.169 -0.006 0.370
O_947 0.270 0.252 0.279 -0.119 -0.197 0.160
O_948 0.220 0.277 0.212 0.129 0.114 -0.037
O_949 0.365 0.378 0.509 0.143 -0.032 0.186
O_950 0.266 0.194 0.197 0.044 -0.009 0.049
O_951 0.210 0.089 0.107 -0.016 0.018 0.066
O_952 0.096 0.064 0.105 -0.022 0.023 0.055
O_953 0.088 0.053 0.111 -0.026 0.014 0.052
O_954 0.189 0.135 0.125 -0.014 -0.009 0.118
O_954 0.265 0.129 0.158 -0.050 0.004 0.140
O_956 0.626 0.562 0.218 0.009 0.047 0.329
O_957 0.324 0.186 0.394 -0.086 -0.063 0.106
O_962 0.419 0.229 0.326 0.004 0.113 0.215
O_963 0.640 0.567 0.571 -0.131 -0.185 0.440
O_965 0.875 0.752 0.857 0.289 0.017 0.534
O_966 0.437 0.602 0.260 0.226 0.113 0.295
O_967 0.306 0.215 0.247 -0.066 -0.037 0.112
O_968 0.356 0.227 0.292 -0.128 -0.131 0.055
O_969 0.188 0.275 0.200 -0.104 -0.014 0.125
O_970 0.272 0.468 0.190 0.064 0.006 0.110
O_971 0.453 0.435 0.354 0.123 -0.145 0.224
O_972 0.510 0.268 0.476 0.136 0.045 0.215
O_973 0.223 0.162 0.219 0.102 0.134 0.101
O_974 0.231 0.172 0.195 -0.052 -0.070 0.083
O_975 0.491 0.263 0.301 -0.177 -0.168 0.134
O_976 0.297 0.286 0.220 -0.079 -0.116 0.152
O_977 0.360 0.460 0.296 -0.035 0.071 0.266
O_980 0.316 0.387 0.165 0.034 0.049 0.316
O_983 0.229 0.303 0.230 -0.075 0.006 0.058
O_987 0.503 0.567 0.552 0.177 -0.095 0.381

loop_
_atom_type_symbol
_atom_type_description
_atom_type_scat_dispersion_real
_atom_type_scat_dispersion_imag
_atom_type_scat_source
C C 0.0033 0.0000 'International Tables Vol C Tables 4.2.6.8 and 6.1.1.4'
H H 0.0000 0.0000 'International Tables Vol C Tables 4.2.6.8 and 6.1.1.4'
N N 0.0061 0.0000 'International Tables Vol C Tables 4.2.6.8 and 6.1.1.4'
O O 0.0106 0.0000 'International Tables Vol C Tables 4.2.6.8 and 6.1.1.4'
S S 0.1246 0.0000 'International Tables Vol C Tables 4.2.6.8 and 6.1.1.4'

loop_
_geom_angle_atom_site_label_1
_geom_angle_atom_site_label_2
_geom_angle_atom_site_label_3
_geom_angle
CA_1 CB_1 HB1_1 109.5
CA_1 CB_1 HB2_1 109.5
HB1_1 CB_1 HB2_1 109.5
CA_1 CB_1 HB3_1 109.5
HB1_1 CB_1 HB3_1 109.5
HB2_1 CB_1 HB3_1 109.5
O_1 C_1 N_2 123.07(14)
O_1 C_1 CA_1 121.81(16)
N_2 C_1 CA_1 115.0(2)
CA_1 N_1 H0A_1 109.5
CA_1 N_1 H0B_1 109.5
H0A_1 N_1 H0B_1 109.5
CA_1 N_1 H0C_1 109.5
H0A_1 N_1 H0C_1 109.5
H0B_1 N_1 H0C_1 109.5
N_1 CA_1 C_1 109.4(4)
N_1 CA_1 CB_1 110.2(3)
C_1 CA_1 CB_1 109.1(3)
N_1 CA_1 HA_1 109.3
C_1 CA_1 HA_1 109.3
CB_1 CA_1 HA_1 109.3
C_1 N_2 CA_2 122.2(3)
C_1 N_2 H0_2 118.9
CA_2 N_2 H0_2 118.9
N_2 CA_2 C_2 108.4(3)
N_2 CA_2 CB_2 110.4(3)
C_2 CA_2 CB_2 111.7(3)
N_2 CA_2 HA_2 108.8
C_2 CA_2 HA_2 108.8
CB_2 CA_2 HA_2 108.8
CG_2 CB_2 CA_2 112.2(3)
CG_2 CB_2 HB1_2 109.2
CA_2 CB_2 HB1_2 109.2
CG_2 CB_2 HB2_2 109.2
CA_2 CB_2 HB2_2 109.2
HB1_2 CB_2 HB2_2 107.9
OD1_2 CG_2 ND2_2 122.5(4)
OD1_2 CG_2 CB_2 121.1(3)
ND2_2 CG_2 CB_2 116.3(3)
CG_2 ND2_2 HD2A_2 120.0
CG_2 ND2_2 HD2B_2 120.0
HD2A_2 ND2_2 HD2B_2 120.0
O_2 C_2 N_3 122.4(3)
O_2 C_2 CA_2 122.3(3)
N_3 C_2 CA_2 115.2(3)
C_2 N_3 CA_3 122.1(3)
C_2 N_3 H0_3 118.9
CA_3 N_3 H0_3 118.9
N_3 CA_3 C_3 108.1(2)
N_3 CA_3 CB_3 110.1(3)
C_3 CA_3 CB_3 111.5(3)
N_3 CA_3 HA_3 109.0
C_3 CA_3 HA_3 109.0
CB_3 CA_3 HA_3 109.0
CG2_3 CB_3 CG1_3 112.5(3)
CG2_3 CB_3 CA_3 109.9(3)
CG1_3 CB_3 CA_3 111.7(3)
CG2_3 CB_3 HB_3 107.5
CG1_3 CB_3 HB_3 107.5
CA_3 CB_3 HB_3 107.5
CB_3 CG2_3 HG2A_3 109.5
CB_3 CG2_3 HG2B_3 109.5
HG2A_3 CG2_3 HG2B_3 109.5
CB_3 CG2_3 HG2C_3 109.5
HG2A_3 CG2_3 HG2C_3 109.5
HG2B_3 CG2_3 HG2C_3 109.5
CD1_3 CG1_3 CB_3 116.2(3)
CD1_3 CG1_3 HG1A_3 108.2
CB_3 CG1_3 HG1A_3 108.2
CD1_3 CG1_3 HG1B_3 108.2
CB_3 CG1_3 HG1B_3 108.2
HG1A_3 CG1_3 HG1B_3 107.4
CG1_3 CD1_3 HD1A_3 109.5
CG1_3 CD1_3 HD1B_3 109.5
HD1A_3 CD1_3 HD1B_3 109.5
CG1_3 CD1_3 HD1C_3 109.5
HD1A_3 CD1_3 HD1C_3 109.5
HD1B_3 CD1_3 HD1C_3 109.5
O_3 C_3 N_4 123.7(3)
O_3 C_3 CA_3 122.2(3)
N_4 C_3 CA_3 114.1(3)
C_3 N_4 CA_4 125.4(3)
C_3 N_4 H0_4 117.3
CA_4 N_4 H0_4 117.3
N_4 CA_4 C_4 106.8(2)
N_4 CA_4 CB_4 110.6(3)
C_4 CA_4 CB_4 110.6(3)
N_4 CA_4 HA_4 109.6
C_4 CA_4 HA_4 109.6
CB_4 CA_4 HA_4 109.6
CG2_4 CB_4 CG1_4 110.8(3)
CG2_4 CB_4 CA_4 110.5(3)
CG1_4 CB_4 CA_4 111.1(3)
CG2_4 CB_4 HB_4 108.1
CG1_4 CB_4 HB_4 108.1
CA_4 CB_4 HB_4 108.1
CB_4 CG1_4 HG1A_4 109.5
CB_4 CG1_4 HG1B_4 109.5
HG1A_4 CG1_4 HG1B_4 109.5
CB_4 CG1_4 HG1C_4 109.5
HG1A_4 CG1_4 HG1C_4 109.5
HG1B_4 CG1_4 HG1C_4 109.5
CB_4 CG2_4 HG2A_4 109.5
CB_4 CG2_4 HG2B_4 109.5
HG2A_4 CG2_4 HG2B_4 109.5
CB_4 CG2_4 HG2C_4 109.5
HG2A_4 CG2_4 HG2C_4 109.5
HG2B_4 CG2_4 HG2C_4 109.5
O_4 C_4 N_5 123.1(3)
O_4 C_4 CA_4 120.4(3)
N_5 C_4 CA_4 116.6(3)
C_4 N_5 CA_5 119.3(3)
C_4 N_5 H0_5 120.3
CA_5 N_5 H0_5 120.3
N_5 CA_5 C_5 112.0(2)
N_5 CA_5 HA1_5 109.2
C_5 CA_5 HA1_5 109.2
N_5 CA_5 HA2_5 109.2
C_5 CA_5 HA2_5 109.2
HA1_5 CA_5 HA2_5 107.9
O_5 C_5 N_6 123.0(3)
O_5 C_5 CA_5 121.4(3)
N_6 C_5 CA_5 115.5(3)
C_5 N_6 CA_6 122.9(3)
C_5 N_6 H0_6 118.6
CA_6 N_6 H0_6 118.6
N_6 CA_6 C_6 115.6(3)
N_6 CA_6 HA1_6 108.4
C_6 CA_6 HA1_6 108.4
N_6 CA_6 HA2_6 108.4
C_6 CA_6 HA2_6 108.4
HA1_6 CA_6 HA2_6 107.4
O_6 C_6 N_7 122.7(3)
O_6 C_6 CA_6 118.7(3)
N_7 C_6 CA_6 118.6(3)
C_6 N_7 CA_7 120.5(3)
C_6 N_7 H0_7 119.7
CA_7 N_7 H0_7 119.7
N_7 CA_7 C_7 110.4(3)
N_7 CA_7 CB_7 112.4(3)
C_7 CA_7 CB_7 111.7(3)
N_7 CA_7 HA_7 107.4
C_7 CA_7 HA_7 107.4
CB_7 CA_7 HA_7 107.4
CG1_7 CB_7 CG2_7 113.5(3)
CG1_7 CB_7 CA_7 112.4(3)
CG2_7 CB_7 CA_7 110.0(3)
CG1_7 CB_7 HB_7 106.8
CG2_7 CB_7 HB_7 106.8
CA_7 CB_7 HB_7 106.8
CB_7 CG2_7 HG2A_7 109.5
CB_7 CG2_7 HG2B_7 109.5
HG2A_7 CG2_7 HG2B_7 109.5
CB_7 CG2_7 HG2C_7 109.5
HG2A_7 CG2_7 HG2C_7 109.5
HG2B_7 CG2_7 HG2C_7 109.5
CD1_7 CG1_7 CB_7 114.9(3)
CD1_7 CG1_7 HG1A_7 108.6
CB_7 CG1_7 HG1A_7 108.6
CD1_7 CG1_7 HG1B_7 108.6
CB_7 CG1_7 HG1B_7 108.6
HG1A_7 CG1_7 HG1B_7 107.5
CG1_7 CD1_7 HD1A_7 109.5
CG1_7 CD1_7 HD1B_7 109.5
HD1A_7 CD1_7 HD1B_7 109.5
CG1_7 CD1_7 HD1C_7 109.5
HD1A_7 CD1_7 HD1C_7 109.5
HD1B_7 CD1_7 HD1C_7 109.5
O_7 C_7 N_8 121.9(3)
O_7 C_7 CA_7 123.2(3)
N_8 C_7 CA_7 114.9(3)
C_7 N_8 CA_8 122.2(3)
C_7 N_8 H0_8 118.9
CA_8 N_8 H0_8 118.9
N_8 CA_8 C_8 112.5(3)
N_8 CA_8 CB_8 107.9(3)
C_8 CA_8 CB_8 108.0(3)
N_8 CA_8 HA_8 109.4
C_8 CA_8 HA_8 109.4
CB_8 CA_8 HA_8 109.4
CG_8 CB_8 CA_8 115.5(3)
CG_8 CB_8 HB1_8 108.4
CA_8 CB_8 HB1_8 108.4
CG_8 CB_8 HB2_8 108.4
CA_8 CB_8 HB2_8 108.4
HB1_8 CB_8 HB2_8 107.5
CD_8 CG_8 CB_8 111.4(4)
CD_8 CG_8 HG1_8 109.3
CB_8 CG_8 HG1_8 109.3
CD_8 CG_8 HG2_8 109.3
CB_8 CG_8 HG2_8 109.3
HG1_8 CG_8 HG2_8 108.0
OE1_8 CD_8 OE2_8 122.5(5)
OE1_8 CD_8 CG_8 120.3(6)
OE2_8 CD_8 CG_8 117.2(4)
O_8 C_8 N_9 123.5(3)
O_8 C_8 CA_8 120.9(3)
N_9 C_8 CA_8 115.3(3)
C_8 N_9 CA_9 121.6(3)
C_8 N_9 H0_9 119.2
CA_9 N_9 H0_9 119.2
N_9 CA_9 C_9 107.3(3)
N_9 CA_9 CB_9 112.7(3)
C_9 CA_9 CB_9 111.5(3)
N_9 CA_9 HA_9 108.4
C_9 CA_9 HA_9 108.4
CB_9 CA_9 HA_9 108.4
CG_9 CB_9 CA_9 115.1(3)
CG_9 CB_9 HB1_9 108.5
CA_9 CB_9 HB1_9 108.5
CG_9 CB_9 HB2_9 108.5
CA_9 CB_9 HB2_9 108.5
HB1_9 CB_9 HB2_9 107.5
CD1_9 CG_9 CD2_9 117.9(3)
CD1_9 CG_9 CB_9 120.9(3)
CD2_9 CG_9 CB_9 121.2(3)
CG_9 CD1_9 CE1_9 121.3(3)
CG_9 CD1_9 HD1_9 119.3
CE1_9 CD1_9 HD1_9 119.3
CZ_9 CE1_9 CD1_9 120.0(3)
CZ_9 CE1_9 HE1_9 120.0
CD1_9 CE1_9 HE1_9 120.0
CE2_9 CD2_9 CG_9 121.0(3)
CE2_9 CD2_9 HD2_9 119.5
CG_9 CD2_9 HD2_9 119.5
CZ_9 CE2_9 CD2_9 120.0(3)
CZ_9 CE2_9 HE2_9 120.0
CD2_9 CE2_9 HE2_9 120.0
OH_9 CZ_9 CE2_9 122.7(3)
OH_9 CZ_9 CE1_9 117.5(3)
CE2_9 CZ_9 CE1_9 119.8(3)
CZ_9 OH_9 HH_9 109.5
O_9 C_9 N_10 123.2(3)
O_9 C_9 CA_9 120.8(3)
N_10 C_9 CA_9 116.0(3)
C_9 N_10 CA_10 121.2(3)
C_9 N_10 H0_10 119.4
CA_10 N_10 H0_10 119.4
N_10 CA_10 CB_10 113.0(3)
N_10 CA_10 C_10 110.2(3)
CB_10 CA_10 C_10 109.7(3)
N_10 CA_10 HA_10 107.9
CB_10 CA_10 HA_10 107.9
C_10 CA_10 HA_10 107.9
OG_10 CB_10 CA_10 108.8(3)
OG_10 CB_10 HB1_10 109.9
CA_10 CB_10 HB1_10 109.9
OG_10 CB_10 HB2_10 109.9
CA_10 CB_10 HB2_10 109.9
HB1_10 CB_10 HB2_10 108.3
CB_10 OG_10 HG_10 109.5
O_10 C_10 N_11 123.9(3)
O_10 C_10 CA_10 121.9(3)
N_11 C_10 CA_10 114.2(3)
C_10 N_11 CA_11 123.2(3)
C_10 N_11 H0_11 118.4
CA_11 N_11 H0_11 118.4
N_11 CA_11 C_11 108.1(3)
N_11 CA_11 CB_11 112.0(3)
C_11 CA_11 CB_11 110.9(3)
N_11 CA_11 HA_11 108.6
C_11 CA_11 HA_11 108.6
CB_11 CA_11 HA_11 108.6
CG2_11 CB_11 CG1_11 112.0(3)
CG2_11 CB_11 CA_11 109.3(3)
CG1_11 CB_11 CA_11 111.2(3)
CG2_11 CB_11 HB_11 108.1
CG1_11 CB_11 HB_11 108.1
CA_11 CB_11 HB_11 108.1
CB_11 CG2_11 HG2A_11 109.5
CB_11 CG2_11 HG2B_11 109.5
HG2A_11 CG2_11 HG2B_11 109.5
CB_11 CG2_11 HG2C_11 109.5
HG2A_11 CG2_11 HG2C_11 109.5
HG2B_11 CG2_11 HG2C_11 109.5
CD1_11 CG1_11 CB_11 116.1(3)
CD1_11 CG1_11 HG1A_11 108.3
CB_11 CG1_11 HG1A_11 108.3
CD1_11 CG1_11 HG1B_11 108.3
CB_11 CG1_11 HG1B_11 108.3
HG1A_11 CG1_11 HG1B_11 107.4
CG1_11 CD1_11 HD1A_11 109.5
CG1_11 CD1_11 HD1B_11 109.5
HD1A_11 CD1_11 HD1B_11 109.5
CG1_11 CD1_11 HD1C_11 109.5
HD1A_11 CD1_11 HD1C_11 109.5
HD1B_11 CD1_11 HD1C_11 109.5
O_11 C_11 N_12 122.5(3)
O_11 C_11 CA_11 120.6(4)
N_12 C_11 CA_11 116.8(3)
C_11 N_12 CA_12 123.1(4)
C_11 N_12 H0_12 118.4
CA_12 N_12 H0_12 118.4
N_12 CA_12 C_12 112.0(4)
N_12 CA_12 CB_12 111.7(4)
C_12 CA_12 CB_12 112.7(4)
N_12 CA_12 HA_12 106.7
C_12 CA_12 HA_12 106.7
CB_12 CA_12 HA_12 106.7
CG_12 CB_12 CA_12 112.6(5)
CG_12 CB_12 HB1_12 109.1
CA_12 CB_12 HB1_12 109.1
CG_12 CB_12 HB2_12 109.1
CA_12 CB_12 HB2_12 109.1
HB1_12 CB_12 HB2_12 107.8
OD1_12 CG_12 ND2_12 123.0(6)
OD1_12 CG_12 CB_12 123.1(6)
ND2_12 CG_12 CB_12 113.7(7)
CG_12 ND2_12 HD2A_12 120.0
CG_12 ND2_12 HD2B_12 120.0
HD2A_12 ND2_12 HD2B_12 120.0
O_12 C_12 N_13 120.9(4)
O_12 C_12 CA_12 123.3(4)
N_13 C_12 CA_12 115.8(4)
C_12 N_13 CA_13 121.4(4)
C_12 N_13 H0_13 119.3
CA_13 N_13 H0_13 119.3
N_13 CA_13 C_13 113.3(4)
N_13 CA_13 CB_13 111.9(4)
C_13 CA_13 CB_13 111.8(4)
N_13 CA_13 HA_13 106.4
C_13 CA_13 HA_13 106.4
CB_13 CA_13 HA_13 106.4
CG_13 CB_13 CA_13 113.9(5)
CG_13 CB_13 HB1_13 108.8
CA_13 CB_13 HB1_13 108.8
CG_13 CB_13 HB2_13 108.8
CA_13 CB_13 HB2_13 108.8
HB1_13 CB_13 HB2_13 107.7
OD1_13 CG_13 ND2_13 122.2(7)
OD1_13 CG_13 CB_13 119.9(6)
ND2_13 CG_13 CB_13 117.7(7)
CG_13 ND2_13 HD2A_13 120.0
CG_13 ND2_13 HD2B_13 120.0
HD2A_13 ND2_13 HD2B_13 120.0
O_13 C_13 N_14 122.7(4)
O_13 C_13 CA_13 120.1(4)
N_14 C_13 CA_13 117.0(4)
C_13 N_14 CA_14 121.3(3)
C_13 N_14 H0_14 119.4
CA_14 N_14 H0_14 119.4
N_14 CA_14 CB_14 111.0(4)
N_14 CA_14 C_14 109.1(3)
CB_14 CA_14 C_14 116.1(4)
N_14 CA_14 HA_14 106.7
CB_14 CA_14 HA_14 106.7
C_14 CA_14 HA_14 106.7
CA_14 CB_14 HB1_14 109.5
CA_14 CB_14 HB2_14 109.5
HB1_14 CB_14 HB2_14 109.5
CA_14 CB_14 HB3_14 109.5
HB1_14 CB_14 HB3_14 109.5
HB2_14 CB_14 HB3_14 109.5
O_14 C_14 N_15 120.4(4)
O_14 C_14 CA_14 120.4(4)
N_15 C_14 CA_14 119.1(4)
C_14 N_15 CA_15 120.9(4)
C_14 N_15 H0_15 119.5
CA_15 N_15 H0_15 119.5
N_15 CA_15 CB_15 110.5(4)
N_15 CA_15 C_15 111.4(3)
CB_15 CA_15 C_15 108.6(3)
N_15 CA_15 HA_15 108.8
CB_15 CA_15 HA_15 108.8
C_15 CA_15 HA_15 108.8
OG_15 CB_15 CA_15 110.5(3)
OG_15 CB_15 HB1_15 109.5
CA_15 CB_15 HB1_15 109.5
OG_15 CB_15 HB2_15 109.5
CA_15 CB_15 HB2_15 109.5
HB1_15 CB_15 HB2_15 108.1
CB_15 OG_15 HG_15 109.5
O_15 C_15 N_16 124.5(3)
O_15 C_15 CA_15 122.6(4)
N_16 C_15 CA_15 112.9(3)
C_15 N_16 CA_16 124.5(15)
C_15 N_16 CA_16 121.7(6)
CA_16 N_16 CA_16 4.6(17)
C_15 N_16 H0_16 119.2
CA_16 N_16 H0_16 116.2
CA_16 N_16 H0_16 119.2
N_16 CA_16 CB_16 110.6(7)
N_16 CA_16 C_16 106.7(8)
CB_16 CA_16 C_16 106.0(11)
N_16 CA_16 HA_16 111.1
CB_16 CA_16 HA_16 111.1
C_16 CA_16 HA_16 111.1
N_16 CA_16 C_16 112(2)
N_16 CA_16 CB_16 112(2)
C_16 CA_16 CB_16 111(3)
N_16 CA_16 HA1_16 107.1
C_16 CA_16 HA1_16 107.1
CB_16 CA_16 HA1_16 107.1
CA_16 CB_16 CG_16 113.3(7)
CA_16 CB_16 CA_16 5.1(12)
CG_16 CB_16 CA_16 115.4(13)
CA_16 CB_16 HB1_16 108.9
CG_16 CB_16 HB1_16 108.9
CA_16 CB_16 HB1_16 111.7
CA_16 CB_16 HB2_16 108.9
CG_16 CB_16 HB2_16 108.9
CA_16 CB_16 HB2_16 103.8
HB1_16 CB_16 HB2_16 107.7
CD1_16 CG_16 CD2_16 111.6(7)
CD1_16 CG_16 CB_16 110.7(9)
CD2_16 CG_16 CB_16 113.0(5)
CD1_16 CG_16 HG_16 107.1
CD2_16 CG_16 HG_16 107.1
CB_16 CG_16 HG_16 107.1
CG_16 CD1_16 HD1A_16 109.5
CG_16 CD1_16 HD1B_16 109.5
HD1A_16 CD1_16 HD1B_16 109.5
CG_16 CD1_16 HD1C_16 109.5
HD1A_16 CD1_16 HD1C_16 109.5
HD1B_16 CD1_16 HD1C_16 109.5
CG_16 CD2_16 HD2A_16 109.5
CG_16 CD2_16 HD2B_16 109.5
HD2A_16 CD2_16 HD2B_16 109.5
CG_16 CD2_16 HD2C_16 109.5
HD2A_16 CD2_16 HD2C_16 109.5
HD2B_16 CD2_16 HD2C_16 109.5
O_16 C_16 N_17 125.8(14)
O_16 C_16 CA_16 118.8(8)
N_17 C_16 CA_16 114.4(12)
O_16 C_16 N_17 119(3)
O_16 C_16 CA_16 125.5(16)
N_17 C_16 CA_16 115(3)
C_16 N_17 C_16 6(2)
C_16 N_17 CA_17 121.7(11)
C_16 N_17 CA_17 120(2)
C_16 N_17 CA_17 123.3(9)
C_16 N_17 CA_17 122(2)
CA_17 N_17 CA_17 2.9(12)
C_16 N_17 CA_17 125.5(12)
C_16 N_17 CA_17 124(2)
CA_17 N_17 CA_17 6.1(14)
CA_17 N_17 CA_17 3.2(15)
C_16 N_17 H0_17 118.4
C_16 N_17 H0_17 119.7
CA_17 N_17 H0_17 119.9
CA_17 N_17 H0_17 118.4
CA_17 N_17 H0_17 116.1
O_17 C_17 N_18 124.0(3)
O_17 C_17 CA_17 121.0(7)
N_18 C_17 CA_17 115.0(7)
O_17 C_17 CA_17 121.7(8)
N_18 C_17 CA_17 114.2(8)
CA_17 C_17 CA_17 5.8(13)
O_17 C_17 CA_17 121.6(3)
N_18 C_17 CA_17 114.4(3)
CA_17 C_17 CA_17 2.8(11)
CA_17 C_17 CA_17 3.0(13)
N_17 CA_17 C_17 107.6(4)
N_17 CA_17 CB_17 110.6(6)
C_17 CA_17 CB_17 113.3(5)
N_17 CA_17 HA_17 108.4
C_17 CA_17 HA_17 108.4
CB_17 CA_17 HA_17 108.4
N_17 CA_17 C_17 108.3(11)
N_17 CA_17 CB_17 111.7(15)
C_17 CA_17 CB_17 109.1(14)
N_17 CA_17 HA1_17 109.2
C_17 CA_17 HA1_17 109.2
CB_17 CA_17 HA1_17 109.2
N_17 CA_17 C_17 107.7(12)
N_17 CA_17 CB_17 114(2)
C_17 CA_17 CB_17 108(2)
N_17 CA_17 HA1_17 108.8
C_17 CA_17 HA1_17 108.8
CB_17 CA_17 HA1_17 108.8
CA_17 CB_17 SG_17 115.6(7)
CA_17 CB_17 HB1_17 108.4
SG_17 CB_17 HB1_17 108.4
CA_17 CB_17 HB2_17 108.4
SG_17 CB_17 HB2_17 108.4
HB1_17 CB_17 HB2_17 107.4
CA_17 CB_17 SG1_17 99.9(16)
CA_17 CB_17 HB3_17 111.8
SG1_17 CB_17 HB3_17 111.8
CA_17 CB_17 HB4_17 111.8
SG1_17 CB_17 HB4_17 111.8
HB3_17 CB_17 HB4_17 109.5
CA_17 CB_17 SG1_17 139(4)
CA_17 CB_17 HB3_17 102.3
SG1_17 CB_17 HB3_17 102.3
CA_17 CB_17 HB4_17 102.3
SG1_17 CB_17 HB4_17 102.3
HB3_17 CB_17 HB4_17 104.9
CB_17 SG_17 SG_37 102.5(3)
C_17 N_18 CA_18 122.3(2)
C_17 N_18 H0_18 118.9
CA_18 N_18 H0_18 118.9
N_18 CA_18 CB_18 109.0(2)
N_18 CA_18 C_18 109.7(2)
CB_18 CA_18 C_18 110.1(2)
N_18 CA_18 HA_18 109.3
CB_18 CA_18 HA_18 109.3
C_18 CA_18 HA_18 109.3
OG_18 CB_18 CA_18 111.6(2)
OG_18 CB_18 HB1_18 109.3
CA_18 CB_18 HB1_18 109.3
OG_18 CB_18 HB2_18 109.3
CA_18 CB_18 HB2_18 109.3
HB1_18 CB_18 HB2_18 108.0
CB_18 OG_18 HG_18 109.5
O_18 C_18 N_19 122.9(3)
O_18 C_18 CA_18 122.2(3)
N_19 C_18 CA_18 114.8(2)
C_18 N_19 CA_19 121.7(2)
C_18 N_19 H0_19 119.2
CA_19 N_19 H0_19 119.2
N_19 CA_19 C_19 109.6(2)
N_19 CA_19 CB_19 109.3(2)
C_19 CA_19 CB_19 110.8(2)
N_19 CA_19 HA_19 109.0
C_19 CA_19 HA_19 109.0
CB_19 CA_19 HA_19 109.0
CG1_19 CB_19 CG2_19 110.2(3)
CG1_19 CB_19 CA_19 112.5(2)
CG2_19 CB_19 CA_19 110.1(3)
CG1_19 CB_19 HB_19 108.0
CG2_19 CB_19 HB_19 108.0
CA_19 CB_19 HB_19 108.0
CB_19 CG1_19 HG1A_19 109.5
CB_19 CG1_19 HG1B_19 109.5
HG1A_19 CG1_19 HG1B_19 109.5
CB_19 CG1_19 HG1C_19 109.5
HG1A_19 CG1_19 HG1C_19 109.5
HG1B_19 CG1_19 HG1C_19 109.5
CB_19 CG2_19 HG2A_19 109.5
CB_19 CG2_19 HG2B_19 109.5
HG2A_19 CG2_19 HG2B_19 109.5
CB_19 CG2_19 HG2C_19 109.5
HG2A_19 CG2_19 HG2C_19 109.5
HG2B_19 CG2_19 HG2C_19 109.5
O_19 C_19 N_20 121.5(3)
O_19 C_19 CA_19 121.3(2)
N_20 C_19 CA_19 117.0(2)
C_19 N_20 CA_20 121.9(2)
C_19 N_20 H0_20 119.0
CA_20 N_20 H0_20 119.0
N_20 CA_20 C_20 110.9(2)
N_20 CA_20 HA1_20 109.5
C_20 CA_20 HA1_20 109.5
N_20 CA_20 HA2_20 109.5
C_20 CA_20 HA2_20 109.5
HA1_20 CA_20 HA2_20 108.0
O_20 C_20 N_21 121.2(3)
O_20 C_20 CA_20 122.0(2)
N_21 C_20 CA_20 116.8(2)
C_20 N_21 CA_21 121.6(2)
C_20 N_21 H0_21 119.2
CA_21 N_21 H0_21 119.2
N_21 CA_21 C_21 110.7(2)
N_21 CA_21 CB_21 112.9(2)
C_21 CA_21 CB_21 106.0(2)
N_21 CA_21 HA_21 109.1
C_21 CA_21 HA_21 109.1
CB_21 CA_21 HA_21 109.1
CG_21 CB_21 CA_21 113.0(2)
CG_21 CB_21 HB1_21 109.0
CA_21 CB_21 HB1_21 109.0
CG_21 CB_21 HB2_21 109.0
CA_21 CB_21 HB2_21 109.0
HB1_21 CB_21 HB2_21 107.8
CD2_21 CG_21 CD1_21 118.5(3)
CD2_21 CG_21 CB_21 121.2(3)
CD1_21 CG_21 CB_21 120.3(3)
CE1_21 CD1_21 CG_21 120.4(3)
CE1_21 CD1_21 HD1_21 119.8
CG_21 CD1_21 HD1_21 119.8
CE2_21 CD2_21 CG_21 120.5(3)
CE2_21 CD2_21 HD2_21 119.7
CG_21 CD2_21 HD2_21 119.7
CD1_21 CE1_21 CZ_21 120.3(3)
CD1_21 CE1_21 HE1_21 119.9
CZ_21 CE1_21 HE1_21 119.9
CZ_21 CE2_21 CD2_21 120.8(3)
CZ_21 CE2_21 HE2_21 119.6
CD2_21 CE2_21 HE2_21 119.6
CE2_21 CZ_21 CE1_21 119.5(3)
CE2_21 CZ_21 HZ_21 120.2
CE1_21 CZ_21 HZ_21 120.2
O_21 C_21 N_22 123.7(3)
O_21 C_21 CA_21 120.5(2)
N_22 C_21 CA_21 115.6(2)
C_21 N_22 CA_22 123.0(2)
C_21 N_22 H0_22 118.5
CA_22 N_22 H0_22 118.5
N_22 CA_22 CB_22 108.6(2)
N_22 CA_22 C_22 110.1(2)
CB_22 CA_22 C_22 107.7(2)
N_22 CA_22 HA_22 110.1
CB_22 CA_22 HA_22 110.1
C_22 CA_22 HA_22 110.1
OG_22 CB_22 CA_22 110.2(3)
OG_22 CB_22 HB1_22 109.6
CA_22 CB_22 HB1_22 109.6
OG_22 CB_22 HB2_22 109.6
CA_22 CB_22 HB2_22 109.6
HB1_22 CB_22 HB2_22 108.1
CB_22 OG_22 HG_22 109.5
O_22 C_22 N_23 124.6(3)
O_22 C_22 CA_22 120.4(2)
N_23 C_22 CA_22 114.9(3)
C_22 N_23 CA_23 122.6(3)
C_22 N_23 H0_23 118.7
CA_23 N_23 H0_23 118.7
N_23 CA_23 C_23 108.3(2)
N_23 CA_23 CB_23 112.4(2)
C_23 CA_23 CB_23 108.6(2)
N_23 CA_23 HA_23 109.1
C_23 CA_23 HA_23 109.1
CB_23 CA_23 HA_23 109.1
CG2_23 CB_23 CG1_23 111.2(3)
CG2_23 CB_23 CA_23 112.2(3)
CG1_23 CB_23 CA_23 110.8(2)
CG2_23 CB_23 HB_23 107.5
CG1_23 CB_23 HB_23 107.5
CA_23 CB_23 HB_23 107.5
CB_23 CG1_23 HG1A_23 109.5
CB_23 CG1_23 HG1B_23 109.5
HG1A_23 CG1_23 HG1B_23 109.5
CB_23 CG1_23 HG1C_23 109.5
HG1A_23 CG1_23 HG1C_23 109.5
HG1B_23 CG1_23 HG1C_23 109.5
CB_23 CG2_23 HG2A_23 109.5
CB_23 CG2_23 HG2B_23 109.5
HG2A_23 CG2_23 HG2B_23 109.5
CB_23 CG2_23 HG2C_23 109.5
HG2A_23 CG2_23 HG2C_23 109.5
HG2B_23 CG2_23 HG2C_23 109.5
O_23 C_23 N_24 123.7(3)
O_23 C_23 CA_23 121.6(3)
N_24 C_23 CA_23 114.6(3)
C_23 N_24 CA_24 121.0(3)
C_23 N_24 H0_24 119.5
CA_24 N_24 H0_24 119.5
N_24 CA_24 CB_24 111.9(3)
N_24 CA_24 C_24 108.9(3)
CB_24 CA_24 C_24 108.7(3)
N_24 CA_24 HA_24 109.1
CB_24 CA_24 HA_24 109.1
C_24 CA_24 HA_24 109.1
OG1_24 CB_24 CG2_24 110.3(4)
OG1_24 CB_24 CA_24 109.8(3)
CG2_24 CB_24 CA_24 111.7(3)
OG1_24 CB_24 HB_24 108.3
CG2_24 CB_24 HB_24 108.3
CA_24 CB_24 HB_24 108.3
CB_24 OG1_24 HG1_24 109.5
CB_24 CG2_24 HG2A_24 109.5
CB_24 CG2_24 HG2B_24 109.5
HG2A_24 CG2_24 HG2B_24 109.5
CB_24 CG2_24 HG2C_24 109.5
HG2A_24 CG2_24 HG2C_24 109.5
HG2B_24 CG2_24 HG2C_24 109.5
O_24 C_24 N_25 119.4(7)
O_24 C_24 N_25 125.7(4)
N_25 C_24 N_25 6.8(10)
O_24 C_24 CA_24 123.1(3)
N_25 C_24 CA_24 117.5(7)
N_25 C_24 CA_24 111.1(4)
C_24 N_25 CA_25 121.4(6)
C_24 N_25 H0_25 119.3
CA_25 N_25 H0_25 119.3
C_24 N_25 CA_25 126.7(11)
C_24 N_25 H0A_25 116.7
CA_25 N_25 H0A_25 116.7
N_25 CA_25 CB_25 111.6(6)
N_25 CA_25 C_25 104.9(5)
CB_25 CA_25 C_25 114.4(6)
N_25 CA_25 HA_25 108.6
CB_25 CA_25 HA_25 108.6
C_25 CA_25 HA_25 108.6
N_25 CA_25 CB_25 113.3(13)
N_25 CA_25 C_25 106.3(13)
CB_25 CA_25 C_25 110.3(12)
N_25 CA_25 HA1_25 109.0
CB_25 CA_25 HA1_25 109.0
C_25 CA_25 HA1_25 109.0
CA_25 CB_25 CG_25 111.4(6)
CA_25 CB_25 HB1_25 109.3
CG_25 CB_25 HB1_25 109.3
CA_25 CB_25 HB2_25 109.3
CG_25 CB_25 HB2_25 109.3
HB1_25 CB_25 HB2_25 108.0
CA_25 CB_25 CG_25 113.0(14)
CA_25 CB_25 HB3_25 109.0
CG_25 CB_25 HB3_25 109.0
CA_25 CB_25 HB4_25 109.0
CG_25 CB_25 HB4_25 109.0
HB3_25 CB_25 HB4_25 107.8
CD_25 CG_25 CB_25 107.8(5)
CD_25 CG_25 HG1_25 110.1
CB_25 CG_25 HG1_25 110.1
CD_25 CG_25 HG2_25 110.1
CB_25 CG_25 HG2_25 110.1
HG1_25 CG_25 HG2_25 108.4
CD_25 CG_25 CB_25 124(2)
CD_25 CG_25 HG3_25 106.3
CB_25 CG_25 HG3_25 106.3
CD_25 CG_25 HG4_25 106.3
CB_25 CG_25 HG4_25 106.3
HG3_25 CG_25 HG4_25 106.4
NE_25 CD_25 CG_25 114.0(4)
NE_25 CD_25 HD1_25 108.7
CG_25 CD_25 HD1_25 108.7
NE_25 CD_25 HD2_25 108.7
CG_25 CD_25 HD2_25 108.7
HD1_25 CD_25 HD2_25 107.6
NE_25 CD_25 CG_25 112(2)
NE_25 CD_25 HD3_25 109.3
CG_25 CD_25 HD3_25 109.3
NE_25 CD_25 HD4_25 109.3
CG_25 CD_25 HD4_25 109.3
HD3_25 CD_25 HD4_25 107.9
CZ_25 NE_25 CD_25 125.9(4)
CZ_25 NE_25 HE_25 117.0
CD_25 NE_25 HE_25 117.1
CZ_25 NE_25 CD_25 129.2(19)
CZ_25 NE_25 HE1_25 115.4
CD_25 NE_25 HE1_25 115.4
NE_25 CZ_25 NH2_25 121.9(4)
NE_25 CZ_25 NH1_25 117.8(5)
NH2_25 CZ_25 NH1_25 120.3(4)
NE_25 CZ_25 NH1_25 118(2)
NE_25 CZ_25 NH2_25 119(2)
NH1_25 CZ_25 NH2_25 123(2)
CZ_25 NH1_25 HH1A_25 120.0
CZ_25 NH1_25 HH1B_25 120.0
HH1A_25 NH1_25 HH1B_25 120.0
CZ_25 NH1_25 HH1C_25 120.0
CZ_25 NH1_25 HH1D_25 120.0
HH1C_25 NH1_25 HH1D_25 120.0
CZ_25 NH2_25 HH2A_25 120.0
CZ_25 NH2_25 HH2B_25 120.0
HH2A_25 NH2_25 HH2B_25 120.0
CZ_25 NH2_25 HH2C_25 120.0
CZ_25 NH2_25 HH2D_25 120.0
HH2C_25 NH2_25 HH2D_25 120.0
O_25 C_25 N_26 123.7(6)
O_25 C_25 CA_25 119.5(7)
N_26 C_25 CA_25 116.8(6)
O_25 C_25 N_26 120.3(15)
O_25 C_25 CA_25 120.6(15)
N_26 C_25 CA_25 119.0(12)
C_25 N_26 C_25 5.7(9)
C_25 N_26 CA_26 122.3(7)
C_25 N_26 CA_26 117.8(5)
C_25 N_26 H0_26 116.5
C_25 N_26 H0_26 121.1
CA_26 N_26 H0_26 121.1
N_26 CA_26 C_26 109.6(3)
N_26 CA_26 HA1_26 109.8
C_26 CA_26 HA1_26 109.8
N_26 CA_26 HA2_26 109.8
C_26 CA_26 HA2_26 109.8
HA1_26 CA_26 HA2_26 108.2
O_26 C_26 N_27 122.3(5)
O_26 C_26 CA_26 120.5(5)
N_27 C_26 CA_26 117.3(4)
C_26 N_27 CA_27 121.6(4)
C_26 N_27 H0_27 119.2
CA_27 N_27 H0_27 119.2
N_27 CA_27 C_27 113.3(4)
N_27 CA_27 CB_27 109.9(4)
C_27 CA_27 CB_27 108.7(5)
N_27 CA_27 HA_27 108.2
C_27 CA_27 HA_27 108.2
CB_27 CA_27 HA_27 108.2
CA_27 CB_27 HB1_27 109.5
CA_27 CB_27 HB2_27 109.5
HB1_27 CB_27 HB2_27 109.5
CA_27 CB_27 HB3_27 109.5
HB1_27 CB_27 HB3_27 109.5
HB2_27 CB_27 HB3_27 109.5
O_27 C_27 N_28 121.7(5)
O_27 C_27 CA_27 120.0(5)
N_28 C_27 CA_27 118.3(4)
C_27 N_28 CA_28 121.9(4)
C_27 N_28 H0_28 119.0
CA_28 N_28 H0_28 119.0
N_28 CA_28 CB_28 110.3(3)
N_28 CA_28 C_28 110.5(3)
CB_28 CA_28 C_28 109.9(3)
N_28 CA_28 HA_28 108.7
CB_28 CA_28 HA_28 108.7
C_28 CA_28 HA_28 108.7
OG1_28 CB_28 CG2_28 110.8(4)
OG1_28 CB_28 CA_28 108.7(4)
CG2_28 CB_28 CA_28 111.8(4)
OG1_28 CB_28 HB_28 108.5
CG2_28 CB_28 HB_28 108.5
CA_28 CB_28 HB_28 108.5
CB_28 OG1_28 HG1_28 109.5
CB_28 CG2_28 HG2A_28 109.5
CB_28 CG2_28 HG2B_28 109.5
HG2A_28 CG2_28 HG2B_28 109.5
CB_28 CG2_28 HG2C_28 109.5
HG2A_28 CG2_28 HG2C_28 109.5
HG2B_28 CG2_28 HG2C_28 109.5
O_28 C_28 N_29 123.5(3)
O_28 C_28 CA_28 121.5(3)
N_29 C_28 CA_28 114.9(3)
C_28 N_29 CA_29 121.9(3)
C_28 N_29 H0_29 119.1
CA_29 N_29 H0_29 119.1
N_29 CA_29 C_29 110.1(3)
N_29 CA_29 CB_29 108.7(3)
C_29 CA_29 CB_29 109.4(3)
N_29 CA_29 HA_29 109.5
C_29 CA_29 HA_29 109.5
CB_29 CA_29 HA_29 109.5
CG_29 CB_29 CA_29 113.2(3)
CG_29 CB_29 HB1_29 108.9
CA_29 CB_29 HB1_29 108.9
CG_29 CB_29 HB2_29 108.9
CA_29 CB_29 HB2_29 108.9
HB1_29 CB_29 HB2_29 107.8
CD_29 CG_29 CB_29 112.3(3)
CD_29 CG_29 HG1_29 109.1
CB_29 CG_29 HG1_29 109.1
CD_29 CG_29 HG2_29 109.1
CB_29 CG_29 HG2_29 109.1
HG1_29 CG_29 HG2_29 107.9
CG_29 CD_29 CE_29 110.3(4)
CG_29 CD_29 HD1_29 109.6
CE_29 CD_29 HD1_29 109.6
CG_29 CD_29 HD2_29 109.6
CE_29 CD_29 HD2_29 109.6
HD1_29 CD_29 HD2_29 108.1
NZ_29 CE_29 CD_29 111.2(4)
NZ_29 CE_29 HE1_29 109.4
CD_29 CE_29 HE1_29 109.4
NZ_29 CE_29 HE2_29 109.4
CD_29 CE_29 HE2_29 109.4
HE1_29 CE_29 HE2_29 108.0
CE_29 NZ_29 HZ1_29 109.5
CE_29 NZ_29 HZ2_29 109.5
HZ1_29 NZ_29 HZ2_29 109.5
CE_29 NZ_29 HZ3_29 109.5
HZ1_29 NZ_29 HZ3_29 109.5
HZ2_29 NZ_29 HZ3_29 109.5
O_29 C_29 N_30 123.1(3)
O_29 C_29 CA_29 120.5(3)
N_30 C_29 CA_29 116.4(3)
C_29 N_30 CA_30 119.0(3)
C_29 N_30 H0_30 120.5
CA_30 N_30 H0_30 120.5
N_30 CA_30 C_30 112.2(2)
N_30 CA_30 HA1_30 109.2
C_30 CA_30 HA1_30 109.2
N_30 CA_30 HA2_30 109.2
C_30 CA_30 HA2_30 109.2
HA1_30 CA_30 HA2_30 107.9
O_30 C_30 N_31 123.1(3)
O_30 C_30 CA_30 123.0(3)
N_31 C_30 CA_30 113.8(2)
C_30 N_31 CA_31 119.1(2)
C_30 N_31 H0_31 120.5
CA_31 N_31 H0_31 120.5
N_31 CA_31 C_31 108.9(2)
N_31 CA_31 CB_31 114.5(2)
C_31 CA_31 CB_31 112.1(2)
N_31 CA_31 HA_31 106.9
C_31 CA_31 HA_31 106.9
CB_31 CA_31 HA_31 106.9
CG_31 CB_31 CA_31 118.0(2)
CG_31 CB_31 HB1_31 107.8
CA_31 CB_31 HB1_31 107.8
CG_31 CB_31 HB2_31 107.8
CA_31 CB_31 HB2_31 107.8
HB1_31 CB_31 HB2_31 107.2
CD2_31 CG_31 CD1_31 118.0(3)
CD2_31 CG_31 CB_31 121.0(3)
CD1_31 CG_31 CB_31 120.9(3)
CE1_31 CD1_31 CG_31 121.3(3)
CE1_31 CD1_31 HD1_31 119.3
CG_31 CD1_31 HD1_31 119.3
CG_31 CD2_31 CE2_31 121.0(3)
CG_31 CD2_31 HD2_31 119.5
CE2_31 CD2_31 HD2_31 119.5
CD1_31 CE1_31 CZ_31 120.6(3)
CD1_31 CE1_31 HE1_31 119.7
CZ_31 CE1_31 HE1_31 119.7
CZ_31 CE2_31 CD2_31 120.4(3)
CZ_31 CE2_31 HE2_31 119.8
CD2_31 CE2_31 HE2_31 119.8
CE2_31 CZ_31 CE1_31 118.8(3)
CE2_31 CZ_31 HZ_31 120.6
CE1_31 CZ_31 HZ_31 120.6
O_31 C_31 N_32 122.4(3)
O_31 C_31 CA_31 121.6(3)
N_32 C_31 CA_31 116.0(2)
C_31 N_32 CA_32 121.2(2)
C_31 N_32 H0_32 119.4
CA_32 N_32 H0_32 119.4
N_32 CA_32 C_32 110.0(2)
N_32 CA_32 CB_32 113.1(2)
C_32 CA_32 CB_32 111.0(2)
N_32 CA_32 HA_32 107.5
C_32 CA_32 HA_32 107.5
CB_32 CA_32 HA_32 107.5
CG2_32 CB_32 CG1_32 111.6(3)
CG2_32 CB_32 CA_32 113.0(2)
CG1_32 CB_32 CA_32 109.9(3)
CG2_32 CB_32 HB_32 107.3
CG1_32 CB_32 HB_32 107.3
CA_32 CB_32 HB_32 107.3
CB_32 CG1_32 HG1A_32 109.5
CB_32 CG1_32 HG1B_32 109.5
HG1A_32 CG1_32 HG1B_32 109.5
CB_32 CG1_32 HG1C_32 109.5
HG1A_32 CG1_32 HG1C_32 109.5
HG1B_32 CG1_32 HG1C_32 109.5
CB_32 CG2_32 HG2A_32 109.5
CB_32 CG2_32 HG2B_32 109.5
HG2A_32 CG2_32 HG2B_32 109.5
CB_32 CG2_32 HG2C_32 109.5
HG2A_32 CG2_32 HG2C_32 109.5
HG2B_32 CG2_32 HG2C_32 109.5
O_32 C_32 N_33 123.5(3)
O_32 C_32 CA_32 121.4(2)
N_33 C_32 CA_32 115.1(2)
C_32 N_33 CA_33 123.4(2)
C_32 N_33 H0_33 118.3
CA_33 N_33 H0_33 118.3
N_33 CA_33 C_33 106.8(2)
N_33 CA_33 CB_33 108.9(2)
C_33 CA_33 CB_33 114.7(3)
N_33 CA_33 HA_33 108.8
C_33 CA_33 HA_33 108.8
CB_33 CA_33 HA_33 108.8
OG1_33 CB_33 CG2_33 108.6(3)
OG1_33 CB_33 CA_33 111.0(2)
CG2_33 CB_33 CA_33 113.4(3)
OG1_33 CB_33 HB_33 107.8
CG2_33 CB_33 HB_33 107.8
CA_33 CB_33 HB_33 107.8
CB_33 OG1_33 HG1_33 111(3)
CB_33 CG2_33 HG2A_33 109.5
CB_33 CG2_33 HG2B_33 109.5
HG2A_33 CG2_33 HG2B_33 109.5
CB_33 CG2_33 HG2C_33 109.5
HG2A_33 CG2_33 HG2C_33 109.5
HG2B_33 CG2_33 HG2C_33 109.5
O_33 C_33 N_34 122.6(3)
O_33 C_33 CA_33 121.2(3)
N_34 C_33 CA_33 116.2(3)
C_33 N_34 CA_34 120.4(3)
C_33 N_34 H0_34 119.8
CA_34 N_34 H0_34 119.8
N_34 CA_34 C_34 109.9(3)
N_34 CA_34 CB_34 110.3(3)
C_34 CA_34 CB_34 109.3(3)
N_34 CA_34 HA_34 109.1
C_34 CA_34 HA_34 109.1
CB_34 CA_34 HA_34 109.1
CA_34 CB_34 HB1_34 109.5
CA_34 CB_34 HB2_34 109.5
HB1_34 CB_34 HB2_34 109.5
CA_34 CB_34 HB3_34 109.5
HB1_34 CB_34 HB3_34 109.5
HB2_34 CB_34 HB3_34 109.5
O_34 C_34 N_35 122.3(3)
O_34 C_34 CA_34 123.0(3)
N_35 C_34 CA_34 114.7(3)
C_34 N_35 CA_35 121.2(3)
C_34 N_35 H0_35 119.4
CA_35 N_35 H0_35 119.4
N_35 CA_35 C_35 114.9(3)
N_35 CA_35 HA1_35 108.6
C_35 CA_35 HA1_35 108.6
N_35 CA_35 HA2_35 108.6
C_35 CA_35 HA2_35 108.6
HA1_35 CA_35 HA2_35 107.5
O_35 C_35 N_36 123.0(3)
O_35 C_35 CA_35 119.1(3)
N_36 C_35 CA_35 117.9(3)
C_35 N_36 CA_36 118.7(3)
C_35 N_36 H0_36 120.7
CA_36 N_36 H0_36 120.7
N_36 CA_36 CB_36 112.5(3)
N_36 CA_36 C_36 111.4(3)
CB_36 CA_36 C_36 111.9(3)
N_36 CA_36 HA_36 106.9
CB_36 CA_36 HA_36 106.9
C_36 CA_36 HA_36 106.9
CG_36 CB_36 CA_36 115.5(3)
CG_36 CB_36 HB1_36 108.4
CA_36 CB_36 HB1_36 108.4
CG_36 CB_36 HB2_36 108.4
CA_36 CB_36 HB2_36 108.4
HB1_36 CB_36 HB2_36 107.5
CD2_36 CG_36 ND1_36 106.2(3)
CD2_36 CG_36 CB_36 128.3(4)
ND1_36 CG_36 CB_36 125.3(3)
CG_36 CD2_36 NE2_36 107.8(4)
CG_36 CD2_36 HD2_36 128(3)
NE2_36 CD2_36 HD2_36 124(3)
CE1_36 ND1_36 CG_36 108.5(3)
CE1_36 ND1_36 HD1_36 126(3)
CG_36 ND1_36 HD1_36 125(3)
NE2_36 CE1_36 ND1_36 109.7(4)
NE2_36 CE1_36 HE1_36 130(3)
ND1_36 CE1_36 HE1_36 120(3)
CE1_36 NE2_36 CD2_36 107.8(3)
CE1_36 NE2_36 HE2_36 113(3)
CD2_36 NE2_36 HE2_36 139(3)
O_36 C_36 N_37 122.1(4)
O_36 C_36 CA_36 119.4(3)
N_37 C_36 CA_36 118.5(3)
C_36 N_37 CA_37 123.5(9)
C_36 N_37 CA_37 121(3)
CA_37 N_37 CA_37 2(3)
C_36 N_37 CA_37 120.4(4)
CA_37 N_37 CA_37 3.4(11)
CA_37 N_37 CA_37 1(3)
C_36 N_37 H0_37 119.8
CA_37 N_37 H0_37 116.7
CA_37 N_37 H0_37 118.8
CA_37 N_37 H0_37 119.8
O_37 C_37 N_38 121.9(4)
O_37 C_37 CA_37 119.3(7)
N_38 C_37 CA_37 118.6(7)
O_37 C_37 CA_37 118.3(11)
N_38 C_37 CA_37 119.8(12)
CA_37 C_37 CA_37 2(3)
O_37 C_37 CA_37 117.8(4)
N_38 C_37 CA_37 120.3(4)
CA_37 C_37 CA_37 3.3(10)
CA_37 C_37 CA_37 1(3)
N_37 CA_37 C_37 113.7(5)
N_37 CA_37 CB_37 110.0(6)
C_37 CA_37 CB_37 108.5(5)
N_37 CA_37 HA_37 108.2
C_37 CA_37 HA_37 108.2
CB_37 CA_37 HA_37 108.2
N_37 CA_37 C_37 114.4(11)
N_37 CA_37 CB_37 108.3(15)
C_37 CA_37 CB_37 109.6(15)
N_37 CA_37 HA1_37 108.1
C_37 CA_37 HA1_37 108.1
CB_37 CA_37 HA1_37 108.1
N_37 CA_37 C_37 114.1(13)
N_37 CA_37 CB_37 109(2)
C_37 CA_37 CB_37 109(2)
N_37 CA_37 HA1_37 108.0
C_37 CA_37 HA1_37 108.0
CB_37 CA_37 HA1_37 108.0
CA_37 CB_37 SG_37 112.1(6)
CA_37 CB_37 HB1_37 109.2
SG_37 CB_37 HB1_37 109.2
CA_37 CB_37 HB2_37 109.2
SG_37 CB_37 HB2_37 109.2
HB1_37 CB_37 HB2_37 107.9
CA_37 CB_37 SG1_37 114.7(15)
CA_37 CB_37 HB3_37 108.6
SG1_37 CB_37 HB3_37 108.6
CA_37 CB_37 HB4_37 108.6
SG1_37 CB_37 HB4_37 108.6
HB3_37 CB_37 HB4_37 107.6
CA_37 CB_37 SG1_37 87(5)
CA_37 CB_37 HB3_37 114.2
SG1_37 CB_37 HB3_37 114.2
CA_37 CB_37 HB4_37 114.2
SG1_37 CB_37 HB4_37 114.2
HB3_37 CB_37 HB4_37 111.4
CB_37 SG_37 SG_17 104.3(3)
C_37 N_38 CA_38 119.1(11)
C_37 N_38 CA_38 119.9(5)
CA_38 N_38 CA_38 2.7(17)
C_37 N_38 H0_38 120.0
CA_38 N_38 H0_38 120.7
CA_38 N_38 H0_38 120.0
N_38 CA_38 C_38 112.7(7)
N_38 CA_38 HA1_38 109.0
C_38 CA_38 HA1_38 109.0
N_38 CA_38 HA2_38 109.0
C_38 CA_38 HA2_38 109.0
HA1_38 CA_38 HA2_38 107.8
N_38 CA_38 C_38 110.9(15)
N_38 CA_38 HA3_38 109.5
C_38 CA_38 HA3_38 109.5
N_38 CA_38 HA4_38 109.5
C_38 CA_38 HA4_38 109.5
HA3_38 CA_38 HA4_38 108.0
O_38 C_38 N_39 123.1(7)
O_38 C_38 CA_38 123.0(7)
N_39 C_38 CA_38 113.9(7)
O_38 C_38 N_39 125.6(16)
O_38 C_38 CA_38 121.8(14)
N_39 C_38 CA_38 112.6(15)
C_38 N_39 CA_39 124.8(8)
C_38 N_39 H0_39 117.6
CA_39 N_39 H0_39 117.6
C_38 N_39 CA_39 120.7(17)
C_38 N_39 H0A_39 119.6
CA_39 N_39 H0A_39 119.6
N_39 CA_39 N_39 11.6(9)
N_39 CA_39 C_39 111.8(5)
N_39 CA_39 C_39 100.3(8)
N_39 CA_39 CB_39 108.3(6)
N_39 CA_39 CB_39 115.3(10)
C_39 CA_39 CB_39 111.1(4)
N_39 CA_39 HA_39 108.5
N_39 CA_39 HA_39 112.8
C_39 CA_39 HA_39 108.5
CB_39 CA_39 HA_39 108.5
OG1_39 CB_39 CG2_39 112.6(8)
OG1_39 CB_39 CA_39 108.2(5)
CG2_39 CB_39 CA_39 109.2(6)
OG1_39 CB_39 HB_39 108.9
CG2_39 CB_39 HB_39 108.9
CA_39 CB_39 HB_39 108.9
CB_39 OG1_39 HG1_39 109.5
CB_39 CG2_39 HG2A_39 109.5
CB_39 CG2_39 HG2B_39 109.5
HG2A_39 CG2_39 HG2B_39 109.5
CB_39 CG2_39 HG2C_39 109.5
HG2A_39 CG2_39 HG2C_39 109.5
HG2B_39 CG2_39 HG2C_39 109.5
O_39 C_39 N_40 120.5(5)
O_39 C_39 CA_39 122.3(5)
N_40 C_39 CA_39 117.2(5)
C_39 N_40 CA_40 121.1(5)
C_39 N_40 H0_40 119.4
CA_40 N_40 H0_40 119.4
N_40 CA_40 C_40 110.0(4)
N_40 CA_40 CB_40 111.3(6)
C_40 CA_40 CB_40 112.5(5)
N_40 CA_40 HA_40 107.6
C_40 CA_40 HA_40 107.6
CB_40 CA_40 HA_40 107.6
CG1_40 CB_40 CG2_40 112.5(7)
CG1_40 CB_40 CA_40 110.4(6)
CG2_40 CB_40 CA_40 108.7(5)
CG1_40 CB_40 HB_40 108.4
CG2_40 CB_40 HB_40 108.4
CA_40 CB_40 HB_40 108.4
CB_40 CG1_40 HG1A_40 109.5
CB_40 CG1_40 HG1B_40 109.5
HG1A_40 CG1_40 HG1B_40 109.5
CB_40 CG1_40 HG1C_40 109.5
HG1A_40 CG1_40 HG1C_40 109.5
HG1B_40 CG1_40 HG1C_40 109.5
CB_40 CG2_40 HG2A_40 109.5
CB_40 CG2_40 HG2B_40 109.5
HG2A_40 CG2_40 HG2B_40 109.5
CB_40 CG2_40 HG2C_40 109.5
HG2A_40 CG2_40 HG2C_40 109.5
HG2B_40 CG2_40 HG2C_40 109.5
O_40 C_40 N_41 123.5(5)
O_40 C_40 CA_40 119.7(5)
N_41 C_40 CA_40 116.8(4)
C_40 N_41 CA_41 128.1(4)
C_40 N_41 H0_41 115.9
CA_41 N_41 H0_41 115.9
N_41 CA_41 C_41 114.1(5)
N_41 CA_41 CB_41 113.9(5)
C_41 CA_41 CB_41 110.3(5)
N_41 CA_41 HA_41 106.0
C_41 CA_41 HA_41 106.0
CB_41 CA_41 HA_41 106.0
CG_41 CB_41 CA_41 111.9(8)
CG_41 CB_41 HB1_41 109.2
CA_41 CB_41 HB1_41 109.2
CG_41 CB_41 HB2_41 109.2
CA_41 CB_41 HB2_41 109.2
HB1_41 CB_41 HB2_41 107.9
ND2_41 CG_41 OD1_41 128.1(12)
ND2_41 CG_41 CB_41 118.3(9)
OD1_41 CG_41 CB_41 113.5(13)
CG_41 ND2_41 HD2A_41 120.0
CG_41 ND2_41 HD2B_41 120.0
HD2A_41 ND2_41 HD2B_41 120.0
O_41 C_41 N_42 120.2(5)
O_41 C_41 CA_41 120.1(5)
N_42 C_41 CA_41 119.6(5)
C_41 N_42 CA_42 119.9(5)
C_41 N_42 H0_42 120.0
CA_42 N_42 H0_42 120.0
N_42 CA_42 C_42 109.8(4)
N_42 CA_42 CB_42 110.1(4)
C_42 CA_42 CB_42 110.0(4)
N_42 CA_42 HA_42 109.0
C_42 CA_42 HA_42 109.0
CB_42 CA_42 HA_42 109.0
CA_42 CB_42 HB1_42 109.5
CA_42 CB_42 HB2_42 109.5
HB1_42 CB_42 HB2_42 109.5
CA_42 CB_42 HB3_42 109.5
HB1_42 CB_42 HB3_42 109.5
HB2_42 CB_42 HB3_42 109.5
O_42 C_42 N_43 122.3(4)
O_42 C_42 CA_42 122.4(4)
N_43 C_42 CA_42 115.2(4)
C_42 N_43 CA_43 122.9(4)
C_42 N_43 H0_43 118.6
CA_43 N_43 H0_43 118.6
N_43 CA_43 CB_43 109.7(4)
N_43 CA_43 C_43 111.9(4)
CB_43 CA_43 C_43 108.9(4)
N_43 CA_43 HA_43 108.7
CB_43 CA_43 HA_43 108.7
C_43 CA_43 HA_43 108.7
OG1_43 CB_43 CG2_43 109.7(6)
OG1_43 CB_43 CA_43 108.2(5)
CG2_43 CB_43 CA_43 112.3(5)
OG1_43 CB_43 HB_43 108.9
CG2_43 CB_43 HB_43 108.9
CA_43 CB_43 HB_43 108.9
CB_43 OG1_43 HG1_43 109.5
CB_43 CG2_43 HG2A_43 109.5
CB_43 CG2_43 HG2B_43 109.5
HG2A_43 CG2_43 HG2B_43 109.5
CB_43 CG2_43 HG2C_43 109.5
HG2A_43 CG2_43 HG2C_43 109.5
HG2B_43 CG2_43 HG2C_43 109.5
O_43 C_43 N_44 124.1(4)
O_43 C_43 CA_43 120.1(4)
N_44 C_43 CA_43 115.7(3)
C_43 N_44 CA_44 122.5(3)
C_43 N_44 H0_44 118.8
CA_44 N_44 H0_44 118.8
N_44 CA_44 C_44 109.6(3)
N_44 CA_44 CB_44 110.5(3)
C_44 CA_44 CB_44 108.9(3)
N_44 CA_44 HA_44 109.3
C_44 CA_44 HA_44 109.3
CB_44 CA_44 HA_44 109.3
CA_44 CB_44 HB1_44 109.5
CA_44 CB_44 HB2_44 109.5
HB1_44 CB_44 HB2_44 109.5
CA_44 CB_44 HB3_44 109.5
HB1_44 CB_44 HB3_44 109.5
HB2_44 CB_44 HB3_44 109.5
O_44 C_44 N_45 123.8(4)
O_44 C_44 CA_44 120.4(3)
N_45 C_44 CA_44 115.7(3)
C_44 N_45 CA_45 122.7(3)
C_44 N_45 H0_45 118.7
CA_45 N_45 H0_45 118.7
N_45 CA_45 C_45 110.5(3)
N_45 CA_45 CB_45 112.1(4)
C_45 CA_45 CB_45 107.8(3)
N_45 CA_45 HA_45 108.8
C_45 CA_45 HA_45 108.8
CB_45 CA_45 HA_45 108.8
CG_45 CB_45 CA_45 113.8(4)
CG_45 CB_45 HB1_45 108.8
CA_45 CB_45 HB1_45 108.8
CG_45 CB_45 HB2_45 108.8
CA_45 CB_45 HB2_45 108.8
HB1_45 CB_45 HB2_45 107.7
CB_45 CG_45 CD_45 112.3(4)
CB_45 CG_45 HG1_45 109.1
CD_45 CG_45 HG1_45 109.1
CB_45 CG_45 HG2_45 109.1
CD_45 CG_45 HG2_45 109.1
HG1_45 CG_45 HG2_45 107.9
NE_45 CD_45 CG_45 113.5(5)
NE_45 CD_45 HD1_45 108.9
CG_45 CD_45 HD1_45 108.9
NE_45 CD_45 HD2_45 108.9
CG_45 CD_45 HD2_45 108.9
HD1_45 CD_45 HD2_45 107.7
CZ_45 NE_45 CD_45 126.1(5)
CZ_45 NE_45 HE_45 117.0
CD_45 NE_45 HE_45 117.0
NH1_45 CZ_45 NH2_45 120.9(8)
NH1_45 CZ_45 NE_45 119.7(6)
NH2_45 CZ_45 NE_45 119.4(7)
CZ_45 NH1_45 HH1A_45 120.0
CZ_45 NH1_45 HH1B_45 120.0
HH1A_45 NH1_45 HH1B_45 120.0
CZ_45 NH2_45 HH2A_45 120.0
CZ_45 NH2_45 HH2B_45 120.0
HH2A_45 NH2_45 HH2B_45 120.0
O_45 C_45 N_46 123.5(4)
O_45 C_45 CA_45 121.8(4)
N_46 C_45 CA_45 114.7(4)
C_45 N_46 CA_46 123.0(4)
C_45 N_46 CA_46 126.8(8)
CA_46 N_46 CA_46 3.8(9)
C_45 N_46 H0_46 118.5
CA_46 N_46 H0_46 118.5
CA_46 N_46 H0_46 114.7
N_46 CA_46 C_46 104.7(5)
N_46 CA_46 CB_46 111.5(4)
C_46 CA_46 CB_46 113.1(5)
N_46 CA_46 HA_46 109.1
C_46 CA_46 HA_46 109.1
CB_46 CA_46 HA_46 109.1
N_46 CA_46 C_46 120.9(14)
N_46 CA_46 CB_46 112.3(11)
C_46 CA_46 CB_46 93.6(11)
N_46 CA_46 HA1_46 109.6
C_46 CA_46 HA1_46 109.6
CB_46 CA_46 HA1_46 109.6
CG1_46 CB_46 CG2_46 112.1(5)
CG1_46 CB_46 CA_46 113.6(8)
CG2_46 CB_46 CA_46 109.7(7)
CG1_46 CB_46 CA_46 110.6(4)
CG2_46 CB_46 CA_46 109.9(5)
CA_46 CB_46 CA_46 3.5(9)
CG1_46 CB_46 HB_46 108.0
CG2_46 CB_46 HB_46 108.0
CA_46 CB_46 HB_46 105.0
CA_46 CB_46 HB_46 108.0
CB_46 CG2_46 HG2A_46 109.5
CB_46 CG2_46 HG2B_46 109.5
HG2A_46 CG2_46 HG2B_46 109.5
CB_46 CG2_46 HG2C_46 109.5
HG2A_46 CG2_46 HG2C_46 109.5
HG2B_46 CG2_46 HG2C_46 109.5
CD1_46 CG1_46 CB_46 114.8(4)
CD1_46 CG1_46 HG1A_46 108.6
CB_46 CG1_46 HG1A_46 108.6
CD1_46 CG1_46 HG1B_46 108.6
CB_46 CG1_46 HG1B_46 108.6
HG1A_46 CG1_46 HG1B_46 107.5
CG1_46 CD1_46 HD1A_46 109.5
CG1_46 CD1_46 HD1B_46 109.5
HD1A_46 CD1_46 HD1B_46 109.5
CG1_46 CD1_46 HD1C_46 109.5
HD1A_46 CD1_46 HD1C_46 109.5
HD1B_46 CD1_46 HD1C_46 109.5
O_46 C_46 N_47 120.0(6)
O_46 C_46 CA_46 120.5(5)
N_47 C_46 CA_46 119.5(6)
O_46 C_46 N_47 123.1(19)
O_46 C_46 CA_46 120.4(16)
N_47 C_46 CA_46 116.4(16)
C_46 N_47 CA_47 122.0(8)
C_46 N_47 H0_47 119.0
CA_47 N_47 H0_47 119.0
C_46 N_47 CA_47 122(2)
C_46 N_47 H0A_47 118.8
CA_47 N_47 H0A_47 118.8
N_47 CA_47 C_47 111.9(9)
N_47 CA_47 HA1_47 109.2
C_47 CA_47 HA1_47 109.2
N_47 CA_47 HA2_47 109.2
C_47 CA_47 HA2_47 109.2
HA1_47 CA_47 HA2_47 107.9
N_47 CA_47 C_47 116.1(19)
N_47 CA_47 HA3_47 108.3
C_47 CA_47 HA3_47 108.3
N_47 CA_47 HA4_47 108.3
C_47 CA_47 HA4_47 108.3
HA3_47 CA_47 HA4_47 107.4
O_47 C_47 N_48 122.4(14)
O_47 C_47 CA_47 119.3(14)
N_48 C_47 CA_47 118.3(11)
O_47 C_47 N_48 117(2)
O_47 C_47 CA_47 123(2)
N_48 C_47 CA_47 120(2)
C_47 N_48 CA_48 121.7(15)
C_47 N_48 H0_48 119.1
CA_48 N_48 H0_48 119.1
C_47 N_48 CA_48 126(3)
C_47 N_48 H0A_48 117.1
CA_48 N_48 H0A_48 117.1
N_48 CA_48 C_48 115.4(8)
N_48 CA_48 HA1_48 108.4
C_48 CA_48 HA1_48 108.4
N_48 CA_48 HA2_48 108.4
C_48 CA_48 HA2_48 108.4
HA1_48 CA_48 HA2_48 107.5
N_48 CA_48 C_48 118(2)
N_48 CA_48 HA3_48 107.9
C_48 CA_48 HA3_48 107.9
N_48 CA_48 HA4_48 107.9
C_48 CA_48 HA4_48 107.9
HA3_48 CA_48 HA4_48 107.2
O_48 C_48 N_49 121.4(10)
O_48 C_48 CA_48 121.3(9)
N_49 C_48 CA_48 117.3(9)
O_48 C_48 N_49 119(2)
O_48 C_48 CA_48 119(2)
N_49 C_48 CA_48 123(2)
C_48 N_49 CA_49 123.0(9)
C_48 N_49 H0_49 118.5
CA_49 N_49 H0_49 118.5
C_48 N_49 CA_49 123(2)
C_48 N_49 H0A_49 118.3
CA_49 N_49 H0A_49 118.3
N_49 CA_49 N_49 10.3(19)
N_49 CA_49 CB_49 113.9(7)
N_49 CA_49 CB_49 103.7(17)
N_49 CA_49 C_49 108.9(5)
N_49 CA_49 C_49 112.8(11)
CB_49 CA_49 C_49 108.1(5)
O_49 C_49 N_50 123.0(5)
O_49 C_49 CA_49 121.1(5)
N_50 C_49 CA_49 115.9(5)
C_49 N_50 CA_50 121.6(4)
C_49 N_50 H0_50 119.2
CA_50 N_50 H0_50 119.2
N_50 CA_50 CB_50 110.2(4)
N_50 CA_50 C_50 109.2(4)
CB_50 CA_50 C_50 112.9(4)
N_50 CA_50 HA_50 108.1
CB_50 CA_50 HA_50 108.1
C_50 CA_50 HA_50 108.1
CG2_50 CB_50 CA_50 112.1(5)
CG2_50 CB_50 CG1_50 110.4(6)
CA_50 CB_50 CG1_50 110.1(4)
CG2_50 CB_50 HB_50 108.0
CA_50 CB_50 HB_50 108.0
CG1_50 CB_50 HB_50 108.0
CB_50 CG1_50 HG1A_50 109.5
CB_50 CG1_50 HG1B_50 109.5
HG1A_50 CG1_50 HG1B_50 109.5
CB_50 CG1_50 HG1C_50 109.5
HG1A_50 CG1_50 HG1C_50 109.5
HG1B_50 CG1_50 HG1C_50 109.5
CB_50 CG2_50 HG2A_50 109.5
CB_50 CG2_50 HG2B_50 109.5
HG2A_50 CG2_50 HG2B_50 109.5
CB_50 CG2_50 HG2C_50 109.5
HG2A_50 CG2_50 HG2C_50 109.5
HG2B_50 CG2_50 HG2C_50 109.5
O_50 C_50 N_51 123.6(4)
O_50 C_50 CA_50 119.7(4)
N_51 C_50 CA_50 116.6(4)
C_50 N_51 CA_51 121.8(4)
C_50 N_51 H0_51 119.1
CA_51 N_51 H0_51 119.1
N_51 CA_51 C_51 113.8(3)
N_51 CA_51 CB_51 112.8(3)
C_51 CA_51 CB_51 110.3(3)
N_51 CA_51 HA_51 106.5
C_51 CA_51 HA_51 106.5
CB_51 CA_51 HA_51 106.5
CG1_51 CB_51 CG2_51 110.7(3)
CG1_51 CB_51 CA_51 110.2(4)
CG2_51 CB_51 CA_51 112.7(3)
CG1_51 CB_51 HB_51 107.7
CG2_51 CB_51 HB_51 107.7
CA_51 CB_51 HB_51 107.7
CB_51 CG1_51 HG1A_51 109.5
CB_51 CG1_51 HG1B_51 109.5
HG1A_51 CG1_51 HG1B_51 109.5
CB_51 CG1_51 HG1C_51 109.5
HG1A_51 CG1_51 HG1C_51 109.5
HG1B_51 CG1_51 HG1C_51 109.5
CB_51 CG2_51 HG2A_51 109.5
CB_51 CG2_51 HG2B_51 109.5
HG2A_51 CG2_51 HG2B_51 109.5
CB_51 CG2_51 HG2C_51 109.5
HG2A_51 CG2_51 HG2C_51 109.5
HG2B_51 CG2_51 HG2C_51 109.5
O_51 C_51 N_52 121.9(4)
O_51 C_51 CA_51 119.6(4)
N_52 C_51 CA_51 118.4(3)
C_51 N_52 CA_52 121.3(3)
C_51 N_52 H0_52 119.3
CA_52 N_52 H0_52 119.3
N_52 CA_52 C_52 109.5(3)
N_52 CA_52 HA1_52 109.8
C_52 CA_52 HA1_52 109.8
N_52 CA_52 HA2_52 109.8
C_52 CA_52 HA2_52 109.8
HA1_52 CA_52 HA2_52 108.2
O_52 C_52 N_53 124.3(4)
O_52 C_52 CA_52 121.4(4)
N_53 C_52 CA_52 114.3(3)
C_52 N_53 CA_53 121.6(3)
C_52 N_53 H0_53 119.2
CA_53 N_53 H0_53 119.2
N_53 CA_53 C_53 108.6(3)
N_53 CA_53 CB_53 112.4(4)
C_53 CA_53 CB_53 110.6(3)
N_53 CA_53 HA_53 108.3
C_53 CA_53 HA_53 108.3
CB_53 CA_53 HA_53 108.3
OG1_53 CB_53 CG2_53 113.9(6)
OG1_53 CB_53 CA_53 108.8(4)
CG2_53 CB_53 CA_53 112.7(4)
OG1_53 CB_53 HB_53 107.0
CG2_53 CB_53 HB_53 107.0
CA_53 CB_53 HB_53 107.0
CB_53 OG1_53 HG1_53 109.5
CB_53 CG2_53 HG2A_53 109.5
CB_53 CG2_53 HG2B_53 109.5
HG2A_53 CG2_53 HG2B_53 109.5
CB_53 CG2_53 HG2C_53 109.5
HG2A_53 CG2_53 HG2C_53 109.5
HG2B_53 CG2_53 HG2C_53 109.5
O_53 C_53 N_54 121.8(4)
O_53 C_53 CA_53 121.8(4)
N_54 C_53 CA_53 116.4(3)
C_53 N_54 CA_54 121.0(3)
C_53 N_54 H0_54 119.5
CA_54 N_54 H0_54 119.5
N_54 CA_54 CB_54 111.7(3)
N_54 CA_54 C_54 109.9(3)
CB_54 CA_54 C_54 109.7(3)
N_54 CA_54 HA_54 108.5
CB_54 CA_54 HA_54 108.5
C_54 CA_54 HA_54 108.5
CG_54 CB_54 CA_54 114.0(3)
CG_54 CB_54 HB1_54 108.7
CA_54 CB_54 HB1_54 108.7
CG_54 CB_54 HB2_54 108.7
CA_54 CB_54 HB2_54 108.7
HB1_54 CB_54 HB2_54 107.6
CD2_54 CG_54 CD1_54 117.8(3)
CD2_54 CG_54 CB_54 120.6(3)
CD1_54 CG_54 CB_54 121.6(4)
CE1_54 CD1_54 CG_54 120.8(4)
CE1_54 CD1_54 HD1_54 119.6
CG_54 CD1_54 HD1_54 119.6
CE2_54 CD2_54 CG_54 121.3(4)
CE2_54 CD2_54 HD2_54 119.4
CG_54 CD2_54 HD2_54 119.4
CZ_54 CE1_54 CD1_54 120.3(4)
CZ_54 CE1_54 HE1_54 119.8
CD1_54 CE1_54 HE1_54 119.8
CD2_54 CE2_54 CZ_54 120.7(4)
CD2_54 CE2_54 HE2_54 119.7
CZ_54 CE2_54 HE2_54 119.7
CE2_54 CZ_54 CE1_54 119.1(4)
CE2_54 CZ_54 HZ_54 120.4
CE1_54 CZ_54 HZ_54 120.4
O_54 C_54 N_55 123.2(3)
O_54 C_54 CA_54 120.0(3)
N_55 C_54 CA_54 116.8(3)
C_54 N_55 CA_55 121.3(3)
C_54 N_55 H0_55 119.3
CA_55 N_55 H0_55 119.3
N_55 CA_55 C_55 111.5(3)
N_55 CA_55 CB_55 109.7(3)
C_55 CA_55 CB_55 109.7(3)
N_55 CA_55 HA_55 108.6
C_55 CA_55 HA_55 108.6
CB_55 CA_55 HA_55 108.6
CA_55 CB_55 HB1_55 109.5
CA_55 CB_55 HB2_55 109.5
HB1_55 CB_55 HB2_55 109.5
CA_55 CB_55 HB3_55 109.5
HB1_55 CB_55 HB3_55 109.5
HB2_55 CB_55 HB3_55 109.5
O_55 C_55 N_56 122.0(4)
O_55 C_55 CA_55 119.9(4)
N_56 C_55 CA_55 118.1(3)
C_55 N_56 CA_56 123.1(3)
C_55 N_56 H0_56 118.5
CA_56 N_56 H0_56 118.5
N_56 CA_56 C_56 107.8(3)
N_56 CA_56 CB_56 111.3(3)
C_56 CA_56 CB_56 109.7(4)
N_56 CA_56 HA_56 109.3
C_56 CA_56 HA_56 109.3
CB_56 CA_56 HA_56 109.3
CA_56 CB_56 HB1_56 109.5
CA_56 CB_56 HB2_56 109.5
HB1_56 CB_56 HB2_56 109.5
CA_56 CB_56 HB3_56 109.5
HB1_56 CB_56 HB3_56 109.5
HB2_56 CB_56 HB3_56 109.5
O_56 C_56 N_57 124.2(4)
O_56 C_56 CA_56 119.8(3)
N_57 C_56 CA_56 115.9(3)
C_56 N_57 CA_57 120.4(5)
C_56 N_57 CA_57 122.2(5)
CA_57 N_57 CA_57 3.7(9)
C_56 N_57 H0_57 119.8
CA_57 N_57 H0_57 119.8
CA_57 N_57 H0_57 117.9
O_57 C_57 N_58 124.9(4)
O_57 C_57 CA_57 118.9(6)
N_58 C_57 CA_57 115.7(6)
O_57 C_57 CA_57 120.4(6)
N_58 C_57 CA_57 114.6(5)
CA_57 C_57 CA_57 3.5(9)
N_57 CA_57 C_57 109.4(7)
N_57 CA_57 CB_57 110.5(10)
C_57 CA_57 CB_57 110.1(10)
N_57 CA_57 HA_57 109.0
C_57 CA_57 HA_57 109.0
CB_57 CA_57 HA_57 109.0
N_57 CA_57 C_57 109.5(9)
N_57 CA_57 CB_57 113.0(12)
C_57 CA_57 CB_57 110.9(11)
N_57 CA_57 HA1_57 107.7
C_57 CA_57 HA1_57 107.7
CB_57 CA_57 HA1_57 107.7
CG_57 CB_57 CA_57 107.9(10)
CG_57 CB_57 HB1_57 110.1
CA_57 CB_57 HB1_57 110.1
CG_57 CB_57 HB2_57 110.1
CA_57 CB_57 HB2_57 110.1
HB1_57 CB_57 HB2_57 108.4
CG_57 CB_57 CA_57 117.2(12)
CG_57 CB_57 HB3_57 108.0
CA_57 CB_57 HB3_57 108.0
CG_57 CB_57 HB4_57 108.0
CA_57 CB_57 HB4_57 108.0
HB3_57 CB_57 HB4_57 107.2
CD_57 CG_57 CB_57 110.5(9)
CD_57 CG_57 HG1_57 109.6
CB_57 CG_57 HG1_57 109.6
CD_57 CG_57 HG2_57 109.6
CB_57 CG_57 HG2_57 109.6
HG1_57 CG_57 HG2_57 108.1
CD_57 CG_57 CB_57 113.0(13)
CD_57 CG_57 HG3_57 109.0
CB_57 CG_57 HG3_57 109.0
CD_57 CG_57 HG4_57 109.0
CB_57 CG_57 HG4_57 109.0
HG3_57 CG_57 HG4_57 107.8
CG_57 CD_57 NE_57 115.1(9)
CG_57 CD_57 HD1_57 108.5
NE_57 CD_57 HD1_57 108.5
CG_57 CD_57 HD2_57 108.5
NE_57 CD_57 HD2_57 108.5
HD1_57 CD_57 HD2_57 107.5
NE_57 CD_57 CG_57 106.1(9)
NE_57 CD_57 HD3_57 110.5
CG_57 CD_57 HD3_57 110.5
NE_57 CD_57 HD4_57 110.5
CG_57 CD_57 HD4_57 110.5
HD3_57 CD_57 HD4_57 108.7
CZ_57 NE_57 CD_57 120.9(8)
CZ_57 NE_57 HE_57 119.5
CD_57 NE_57 HE_57 119.5
CZ_57 NE_57 CD_57 127.4(9)
CZ_57 NE_57 HE1_57 116.3
CD_57 NE_57 HE1_57 116.3
NE_57 CZ_57 NH1_57 118.8(9)
NE_57 CZ_57 NH2_57 118.7(9)
NH1_57 CZ_57 NH2_57 122.5(10)
NE_57 CZ_57 NH1_57 117.3(10)
NE_57 CZ_57 NH2_57 119.0(12)
NH1_57 CZ_57 NH2_57 123.6(12)
CZ_57 NH1_57 HH1A_57 120.0
CZ_57 NH1_57 HH1B_57 120.0
HH1A_57 NH1_57 HH1B_57 120.0
CZ_57 NH1_57 HH1C_57 120.0
CZ_57 NH1_57 HH1D_57 120.0
HH1C_57 NH1_57 HH1D_57 120.0
CZ_57 NH2_57 HH2A_57 120.0
CZ_57 NH2_57 HH2B_57 120.0
HH2A_57 NH2_57 HH2B_57 120.0
CZ_57 NH2_57 HH2C_57 120.0
CZ_57 NH2_57 HH2D_57 120.0
HH2C_57 NH2_57 HH2D_57 120.0
C_57 N_58 CA_58 122.7(3)
C_57 N_58 H0_58 118.6
CA_58 N_58 H0_58 118.6
N_58 CA_58 CB_58 114.3(4)
N_58 CA_58 C_58 105.5(3)
CB_58 CA_58 C_58 110.7(4)
N_58 CA_58 HA_58 108.7
CB_58 CA_58 HA_58 108.7
C_58 CA_58 HA_58 108.7
CG2_58 CB_58 CA_58 112.9(5)
CG2_58 CB_58 CG1_58 111.8(4)
CA_58 CB_58 CG1_58 108.0(4)
CG2_58 CB_58 HB_58 108.0
CA_58 CB_58 HB_58 108.0
CG1_58 CB_58 HB_58 108.0
CB_58 CG1_58 HG1A_58 109.5
CB_58 CG1_58 HG1B_58 109.5
HG1A_58 CG1_58 HG1B_58 109.5
CB_58 CG1_58 HG1C_58 109.5
HG1A_58 CG1_58 HG1C_58 109.5
HG1B_58 CG1_58 HG1C_58 109.5
CB_58 CG2_58 HG2A_58 109.5
CB_58 CG2_58 HG2B_58 109.5
HG2A_58 CG2_58 HG2B_58 109.5
CB_58 CG2_58 HG2C_58 109.5
HG2A_58 CG2_58 HG2C_58 109.5
HG2B_58 CG2_58 HG2C_58 109.5
O_58 C_58 N_59 123.1(4)
O_58 C_58 CA_58 120.9(4)
N_59 C_58 CA_58 115.9(3)
C_58 N_59 CA_59 122.2(3)
C_58 N_59 H0_59 118.9
CA_59 N_59 H0_59 118.9
N_59 CA_59 C_59 106.7(3)
N_59 CA_59 CB_59 112.5(3)
C_59 CA_59 CB_59 107.8(4)
N_59 CA_59 HA_59 109.9
C_59 CA_59 HA_59 109.9
CB_59 CA_59 HA_59 109.9
CG_59 CB_59 CA_59 111.7(3)
CG_59 CB_59 HB1_59 109.3
CA_59 CB_59 HB1_59 109.3
CG_59 CB_59 HB2_59 109.3
CA_59 CB_59 HB2_59 109.3
HB1_59 CB_59 HB2_59 107.9
CD2_59 CG_59 CD1_59 117.6(4)
CD2_59 CG_59 CB_59 120.9(4)
CD1_59 CG_59 CB_59 121.4(4)
CE1_59 CD1_59 CG_59 121.2(5)
CE1_59 CD1_59 HD1_59 119.4
CG_59 CD1_59 HD1_59 119.4
CE2_59 CD2_59 CG_59 121.3(4)
CE2_59 CD2_59 HD2_59 119.3
CG_59 CD2_59 HD2_59 119.3
CD1_59 CE1_59 CZ_59 120.3(4)
CD1_59 CE1_59 HE1_59 119.8
CZ_59 CE1_59 HE1_59 119.8
CD2_59 CE2_59 CZ_59 119.5(5)
CD2_59 CE2_59 HE2_59 120.3
CZ_59 CE2_59 HE2_59 120.3
CE1_59 CZ_59 CE2_59 120.0(4)
CE1_59 CZ_59 HZ_59 120.0
CE2_59 CZ_59 HZ_59 120.0
O_59 C_59 N_60 122.8(3)
O_59 C_59 CA_59 117.4(4)
N_60 C_59 CA_59 119.7(4)
C_59 N_60 CA_60 129.1(3)
C_59 N_60 CD_60 119.4(4)
CA_60 N_60 CD_60 111.5(3)
N_60 CD_60 CG_60 104.1(4)
N_60 CD_60 HD1_60 110.9
CG_60 CD_60 HD1_60 110.9
N_60 CD_60 HD2_60 110.9
CG_60 CD_60 HD2_60 110.9
HD1_60 CD_60 HD2_60 109.0
N_60 CA_60 C_60 110.6(3)
N_60 CA_60 CB_60 102.1(3)
C_60 CA_60 CB_60 116.8(3)
N_60 CA_60 HA_60 109.0
C_60 CA_60 HA_60 109.0
CB_60 CA_60 HA_60 109.0
CG_60 CB_60 CA_60 102.5(4)
CG_60 CB_60 HB1_60 111.3
CA_60 CB_60 HB1_60 111.3
CG_60 CB_60 HB2_60 111.3
CA_60 CB_60 HB2_60 111.3
HB1_60 CB_60 HB2_60 109.2
CD_60 CG_60 CB_60 103.9(3)
CD_60 CG_60 HG1_60 111.0
CB_60 CG_60 HG1_60 111.0
CD_60 CG_60 HG2_60 111.0
CB_60 CG_60 HG2_60 111.0
HG1_60 CG_60 HG2_60 109.0
O_60 C_60 N_61 121.7(4)
O_60 C_60 CA_60 120.1(4)
N_61 C_60 CA_60 118.0(4)
C_60 N_61 CA_61 122.8(4)
C_60 N_61 H0_61 118.6
CA_61 N_61 H0_61 118.6
N_61 CA_61 C_61 110.1(3)
N_61 CA_61 HA1_61 109.6
C_61 CA_61 HA1_61 109.6
N_61 CA_61 HA2_61 109.6
C_61 CA_61 HA2_61 109.6
HA1_61 CA_61 HA2_61 108.2
O_61 C_61 N_62 123.5(3)
O_61 C_61 CA_61 122.9(4)
N_62 C_61 CA_61 113.5(4)
C_61 N_62 CA_62 124.0(4)
C_61 N_62 H0_62 118.0
CA_62 N_62 H0_62 118.0
N_62 CA_62 C_62 108.1(3)
N_62 CA_62 CB_62 110.4(3)
C_62 CA_62 CB_62 111.5(3)
N_62 CA_62 HA_62 108.9
C_62 CA_62 HA_62 108.9
CB_62 CA_62 HA_62 108.9
CG_62 CB_62 CA_62 114.2(4)
CG_62 CB_62 HB1_62 108.7
CA_62 CB_62 HB1_62 108.7
CG_62 CB_62 HB2_62 108.7
CA_62 CB_62 HB2_62 108.7
HB1_62 CB_62 HB2_62 107.6
OD1_62 CG_62 ND2_62 124.0(4)
OD1_62 CG_62 CB_62 119.0(5)
ND2_62 CG_62 CB_62 117.0(4)
CG_62 ND2_62 HD2A_62 120.0
CG_62 ND2_62 HD2B_62 120.0
HD2A_62 ND2_62 HD2B_62 120.0
O_62 C_62 N_63 122.8(3)
O_62 C_62 CA_62 121.2(3)
N_63 C_62 CA_62 116.0(3)
C_62 N_63 CA_63 118.9(3)
C_62 N_63 H0_63 120.6
CA_63 N_63 H0_63 120.6
N_63 CA_63 CB_63 113.0(3)
N_63 CA_63 C_63 108.1(3)
CB_63 CA_63 C_63 110.2(3)
N_63 CA_63 HA_63 108.5
CB_63 CA_63 HA_63 108.5
C_63 CA_63 HA_63 108.5
CG_63 CB_63 CA_63 112.9(3)
CG_63 CB_63 HB1_63 109.0
CA_63 CB_63 HB1_63 109.0
CG_63 CB_63 HB2_63 109.0
CA_63 CB_63 HB2_63 109.0
HB1_63 CB_63 HB2_63 107.8
OD1_63 CG_63 OD2_63 123.9(3)
OD1_63 CG_63 CB_63 118.5(3)
OD2_63 CG_63 CB_63 117.6(3)
O_63 C_63 N_64 123.6(3)
O_63 C_63 CA_63 122.3(3)
N_64 C_63 CA_63 114.1(3)
C_63 N_64 CA_64 120.3(3)
C_63 N_64 H0_64 119.9
CA_64 N_64 H0_64 119.9
N_64 CA_64 C_64 110.3(3)
N_64 CA_64 CB_64 111.0(3)
C_64 CA_64 CB_64 108.8(3)
N_64 CA_64 HA_64 108.9
C_64 CA_64 HA_64 108.9
CB_64 CA_64 HA_64 108.9
CG_64 CB_64 CA_64 114.0(3)
CG_64 CB_64 HB1_64 108.8
CA_64 CB_64 HB1_64 108.8
CG_64 CB_64 HB2_64 108.8
CA_64 CB_64 HB2_64 108.8
HB1_64 CB_64 HB2_64 107.6
CD_64 CG_64 CB_64 114.0(3)
CD_64 CG_64 HG1_64 108.8
CB_64 CG_64 HG1_64 108.8
CD_64 CG_64 HG2_64 108.8
CB_64 CG_64 HG2_64 108.8
HG1_64 CG_64 HG2_64 107.7
NE_64 CD_64 CG_64 110.2(3)
NE_64 CD_64 HD1_64 109.6
CG_64 CD_64 HD1_64 109.6
NE_64 CD_64 HD2_64 109.6
CG_64 CD_64 HD2_64 109.6
HD1_64 CD_64 HD2_64 108.1
CZ_64 NE_64 CD_64 125.4(3)
CZ_64 NE_64 HE_64 117.3
CD_64 NE_64 HE_64 117.3
NH2_64 CZ_64 NE_64 118.7(3)
NH2_64 CZ_64 NH1_64 120.0(4)
NE_64 CZ_64 NH1_64 121.3(4)
CZ_64 NH1_64 HH1A_64 120.0
CZ_64 NH1_64 HH1B_64 120.0
HH1A_64 NH1_64 HH1B_64 120.0
CZ_64 NH2_64 HH2A_64 120.0
CZ_64 NH2_64 HH2B_64 120.0
HH2A_64 NH2_64 HH2B_64 120.0
O_64 C_64 N_65 122.2(3)
O_64 C_64 CA_64 122.0(3)
N_65 C_64 CA_64 115.6(3)
C_64 N_65 CA_65 121.8(3)
C_64 N_65 H0_65 119.1
CA_65 N_65 H0_65 119.1
N_65 CA_65 CB_65 112.2(3)
N_65 CA_65 C_65 108.1(2)
CB_65 CA_65 C_65 107.8(3)
N_65 CA_65 HA_65 109.6
CB_65 CA_65 HA_65 109.6
C_65 CA_65 HA_65 109.6
CA_65 CB_65 HB1_65 109.5
CA_65 CB_65 HB2_65 109.5
HB1_65 CB_65 HB2_65 109.5
CA_65 CB_65 HB3_65 109.5
HB1_65 CB_65 HB3_65 109.5
HB2_65 CB_65 HB3_65 109.5
O_65 C_65 N_66 123.3(3)
O_65 C_65 CA_65 121.5(3)
N_66 C_65 CA_65 115.0(3)
C_65 N_66 CA_66 119.2(2)
C_65 N_66 H0_66 120.4
CA_66 N_66 H0_66 120.4
N_66 CA_66 C_66 108.8(2)
N_66 CA_66 CB_66 113.0(3)
C_66 CA_66 CB_66 114.0(3)
N_66 CA_66 HA_66 106.9
C_66 CA_66 HA_66 106.9
CB_66 CA_66 HA_66 106.9
CG_66 CB_66 CA_66 116.1(3)
CG_66 CB_66 HB1_66 108.3
CA_66 CB_66 HB1_66 108.3
CG_66 CB_66 HB2_66 108.3
CA_66 CB_66 HB2_66 108.3
HB1_66 CB_66 HB2_66 107.4
CD1_66 CG_66 CD2_66 106.2(3)
CD1_66 CG_66 CB_66 128.5(3)
CD2_66 CG_66 CB_66 125.3(3)
CE3_66 CD2_66 CE2_66 119.3(3)
CE3_66 CD2_66 CG_66 134.5(3)
CE2_66 CD2_66 CG_66 106.2(3)
NE1_66 CE2_66 CZ2_66 131.5(4)
NE1_66 CE2_66 CD2_66 107.4(3)
CZ2_66 CE2_66 CD2_66 121.1(4)
CZ3_66 CE3_66 CD2_66 120.0(4)
CZ3_66 CE3_66 HE3_66 120.0
CD2_66 CE3_66 HE3_66 120.0
NE1_66 CD1_66 CG_66 110.5(3)
NE1_66 CD1_66 HD1_66 124.7
CG_66 CD1_66 HD1_66 124.7
CD1_66 NE1_66 CE2_66 109.7(3)
CD1_66 NE1_66 HE1_66 125.2
CE2_66 NE1_66 HE1_66 125.2
CE2_66 CZ2_66 CH2_66 117.4(4)
CE2_66 CZ2_66 HZ2_66 121.3
CH2_66 CZ2_66 HZ2_66 121.3
CE3_66 CZ3_66 CH2_66 120.0(4)
CE3_66 CZ3_66 HZ3_66 120.0
CH2_66 CZ3_66 HZ3_66 120.0
CZ3_66 CH2_66 CZ2_66 122.1(4)
CZ3_66 CH2_66 HH2_66 118.9
CZ2_66 CH2_66 HH2_66 118.9
O_66 C_66 N_67 125.1(3)
O_66 C_66 CA_66 122.6(3)
N_67 C_66 CA_66 112.3(3)
C_66 N_67 CA_67 123.9(3)
C_66 N_67 H0_67 118.0
CA_67 N_67 H0_67 118.0
N_67 CA_67 C_67 107.7(3)
N_67 CA_67 CB_67 109.5(3)
C_67 CA_67 CB_67 112.0(3)
N_67 CA_67 HA_67 109.2
C_67 CA_67 HA_67 109.2
CB_67 CA_67 HA_67 109.2
CG2_67 CB_67 CG1_67 110.8(3)
CG2_67 CB_67 CA_67 110.2(3)
CG1_67 CB_67 CA_67 110.9(3)
CG2_67 CB_67 HB_67 108.3
CG1_67 CB_67 HB_67 108.3
CA_67 CB_67 HB_67 108.3
CB_67 CG1_67 HG1A_67 109.5
CB_67 CG1_67 HG1B_67 109.5
HG1A_67 CG1_67 HG1B_67 109.5
CB_67 CG1_67 HG1C_67 109.5
HG1A_67 CG1_67 HG1C_67 109.5
HG1B_67 CG1_67 HG1C_67 109.5
CB_67 CG2_67 HG2A_67 109.5
CB_67 CG2_67 HG2B_67 109.5
HG2A_67 CG2_67 HG2B_67 109.5
CB_67 CG2_67 HG2C_67 109.5
HG2A_67 CG2_67 HG2C_67 109.5
HG2B_67 CG2_67 HG2C_67 109.5
O_67 C_67 N_68 123.6(3)
O_67 C_67 CA_67 121.2(3)
N_68 C_67 CA_67 115.2(3)
C_67 N_68 CA_68 124.3(3)
C_67 N_68 CA_68 118.8(8)
CA_68 N_68 CA_68 5.5(9)
C_67 N_68 H0_68 120.6
CA_68 N_68 H0_68 115.1
CA_68 N_68 H0_68 120.6
O_68 C_68 N_69 123.3(3)
O_68 C_68 CA_68 124.7(7)
N_69 C_68 CA_68 111.8(7)
O_68 C_68 CA_68 120.0(3)
N_69 C_68 CA_68 116.6(3)
CA_68 C_68 CA_68 5.3(8)
N_68 CA_68 C_68 107.9(11)
N_68 CA_68 CB_68 113.0(17)
C_68 CA_68 CB_68 109.7(16)
N_68 CA_68 HA_68 108.7
C_68 CA_68 HA_68 108.7
CB_68 CA_68 HA_68 108.7
N_68 CA_68 CB_68 107.9(4)
N_68 CA_68 C_68 108.5(3)
CB_68 CA_68 C_68 112.4(4)
N_68 CA_68 HA1_68 109.3
CB_68 CA_68 HA1_68 109.3
C_68 CA_68 HA1_68 109.3
OG_68 CB_68 CA_68 108.7(16)
OG_68 CB_68 HB1_68 109.9
CA_68 CB_68 HB1_68 109.9
OG_68 CB_68 HB2_68 109.9
CA_68 CB_68 HB2_68 109.9
HB1_68 CB_68 HB2_68 108.3
OG_68 CB_68 CA_68 110.0(4)
OG_68 CB_68 HB3_68 109.7
CA_68 CB_68 HB3_68 109.7
OG_68 CB_68 HB4_68 109.7
CA_68 CB_68 HB4_68 109.7
HB3_68 CB_68 HB4_68 108.2
C_68 N_69 CA_69 123.7(3)
C_68 N_69 H0_69 118.1
CA_69 N_69 H0_69 118.1
N_69 CA_69 C_69 111.4(3)
N_69 CA_69 CB_69 107.9(3)
C_69 CA_69 CB_69 108.8(3)
N_69 CA_69 HA_69 109.6
C_69 CA_69 HA_69 109.6
CB_69 CA_69 HA_69 109.6
CG_69 CB_69 CA_69 115.2(3)
CG_69 CB_69 HB1_69 108.5
CA_69 CB_69 HB1_69 108.5
CG_69 CB_69 HB2_69 108.5
CA_69 CB_69 HB2_69 108.5
HB1_69 CB_69 HB2_69 107.5
CB_69 CG_69 CD1_69 108.9(3)
CB_69 CG_69 CD2_69 112.9(3)
CD1_69 CG_69 CD2_69 111.1(3)
CB_69 CG_69 HG_69 107.9
CD1_69 CG_69 HG_69 107.9
CD2_69 CG_69 HG_69 107.9
CG_69 CD1_69 HD1A_69 109.5
CG_69 CD1_69 HD1B_69 109.5
HD1A_69 CD1_69 HD1B_69 109.5
CG_69 CD1_69 HD1C_69 109.5
HD1A_69 CD1_69 HD1C_69 109.5
HD1B_69 CD1_69 HD1C_69 109.5
CG_69 CD2_69 HD2A_69 109.5
CG_69 CD2_69 HD2B_69 109.5
HD2A_69 CD2_69 HD2B_69 109.5
CG_69 CD2_69 HD2C_69 109.5
HD2A_69 CD2_69 HD2C_69 109.5
HD2B_69 CD2_69 HD2C_69 109.5
O_69 C_69 N_70 122.3(4)
O_69 C_69 CA_69 121.8(4)
N_70 C_69 CA_69 115.9(3)
C_69 N_70 CA_70 118.8(4)
C_69 N_70 H0_70 120.6
CA_70 N_70 H0_70 120.6
N_70 CA_70 C_70 110.6(4)
N_70 CA_70 CB_70 112.5(4)
C_70 CA_70 CB_70 111.5(4)
N_70 CA_70 HA_70 107.3
C_70 CA_70 HA_70 107.3
CB_70 CA_70 HA_70 107.3
OG1_70 CB_70 CG2_70 112.7(5)
OG1_70 CB_70 CA_70 107.3(4)
CG2_70 CB_70 CA_70 113.5(5)
OG1_70 CB_70 HB_70 107.7
CG2_70 CB_70 HB_70 107.7
CA_70 CB_70 HB_70 107.7
CB_70 OG1_70 HG1_70 109.5
CB_70 CG2_70 HG2A_70 109.5
CB_70 CG2_70 HG2B_70 109.5
HG2A_70 CG2_70 HG2B_70 109.5
CB_70 CG2_70 HG2C_70 109.5
HG2A_70 CG2_70 HG2C_70 109.5
HG2B_70 CG2_70 HG2C_70 109.5
O_70 C_70 N_71 121.1(5)
O_70 C_70 CA_70 122.8(4)
N_71 C_70 CA_70 116.1(4)
C_70 N_71 CA_71 119.9(14)
C_70 N_71 CA_71 119.9(6)
CA_71 N_71 CA_71 0.7(14)
C_70 N_71 H0_71 120.0
CA_71 N_71 H0_71 120.0
CA_71 N_71 H0_71 120.1
O_71 C_71 N_72 120.4(7)
O_71 C_71 CA_71 121.6(8)
N_72 C_71 CA_71 118.0(6)
O_71 C_71 CA_71 121.5(11)
N_72 C_71 CA_71 118.1(9)
CA_71 C_71 CA_71 0(3)
N_71 CA_71 C_71 111.9(13)
N_71 CA_71 CB_71 112(2)
C_71 CA_71 CB_71 107(2)
N_71 CA_71 HA_71 108.6
C_71 CA_71 HA_71 108.6
CB_71 CA_71 HA_71 108.6
N_71 CA_71 C_71 112.6(7)
N_71 CA_71 CB_71 107.1(8)
C_71 CA_71 CB_71 109.6(9)
N_71 CA_71 HA1_71 109.2
C_71 CA_71 HA1_71 109.2
CB_71 CA_71 HA1_71 109.2
OG_71 CB_71 CA_71 106(2)
OG_71 CB_71 HB1_71 110.5
CA_71 CB_71 HB1_71 110.5
OG_71 CB_71 HB2_71 110.5
CA_71 CB_71 HB2_71 110.5
HB1_71 CB_71 HB2_71 108.7
OG_71 CB_71 CA_71 109.6(11)
OG_71 CB_71 HB3_71 109.7
CA_71 CB_71 HB3_71 109.7
OG_71 CB_71 HB4_71 109.7
CA_71 CB_71 HB4_71 109.7
HB3_71 CB_71 HB4_71 108.2
C_71 N_72 CA_72 122.1(6)
C_71 N_72 H0_72 119.0
CA_72 N_72 H0_72 119.0
N_72 CA_72 CB_72 108.4(7)
N_72 CA_72 C_72 114.2(5)
CB_72 CA_72 C_72 110.0(9)
N_72 CA_72 HA_72 108.0
CB_72 CA_72 HA_72 108.0
C_72 CA_72 HA_72 108.0
CA_72 CB_72 HB1_72 109.5
CA_72 CB_72 HB2_72 109.5
HB1_72 CB_72 HB2_72 109.5
CA_72 CB_72 HB3_72 109.5
HB1_72 CB_72 HB3_72 109.5
HB2_72 CB_72 HB3_72 109.5
O_72 C_72 N_73 121.7(6)
O_72 C_72 CA_72 118.4(5)
N_73 C_72 CA_72 119.8(5)
C_72 N_73 CA_73 120.7(4)
C_72 N_73 H0_73 119.6
CA_73 N_73 H0_73 119.6
N_73 CA_73 C_73 110.3(4)
N_73 CA_73 CB_73 110.5(3)
C_73 CA_73 CB_73 110.0(4)
N_73 CA_73 HA_73 108.7
C_73 CA_73 HA_73 108.7
CB_73 CA_73 HA_73 108.7
CG_73 CB_73 CA_73 112.7(4)
CG_73 CB_73 HB1_73 109.1
CA_73 CB_73 HB1_73 109.1
CG_73 CB_73 HB2_73 109.1
CA_73 CB_73 HB2_73 109.1
HB1_73 CB_73 HB2_73 107.8
CD_73 CG_73 CB_73 112.8(3)
CD_73 CG_73 HG1_73 109.0
CB_73 CG_73 HG1_73 109.0
CD_73 CG_73 HG2_73 109.0
CB_73 CG_73 HG2_73 109.0
HG1_73 CG_73 HG2_73 107.8
OE1_73 CD_73 NE2_73 123.1(4)
OE1_73 CD_73 CG_73 120.2(4)
NE2_73 CD_73 CG_73 116.7(4)
CD_73 NE2_73 HE2A_73 120.0
CD_73 NE2_73 HE2B_73 120.0
HE2A_73 NE2_73 HE2B_73 120.0
O_73 C_73 N_74 123.4(4)
O_73 C_73 CA_73 121.0(4)
N_74 C_73 CA_73 115.6(4)
C_73 N_74 CA_74 121.5(3)
C_73 N_74 H0_74 119.2
CA_74 N_74 H0_74 119.2
N_74 CA_74 C_74 109.4(3)
N_74 CA_74 CB_74 110.4(3)
C_74 CA_74 CB_74 110.4(3)
N_74 CA_74 HA_74 108.9
C_74 CA_74 HA_74 108.9
CB_74 CA_74 HA_74 108.9
OG1_74 CB_74 CG2_74 109.7(4)
OG1_74 CB_74 CA_74 109.2(3)
CG2_74 CB_74 CA_74 111.6(4)
OG1_74 CB_74 HB_74 108.8
CG2_74 CB_74 HB_74 108.8
CA_74 CB_74 HB_74 108.8
CB_74 OG1_74 HG1_74 109.5
CB_74 CG2_74 HG2A_74 109.5
CB_74 CG2_74 HG2B_74 109.5
HG2A_74 CG2_74 HG2B_74 109.5
CB_74 CG2_74 HG2C_74 109.5
HG2A_74 CG2_74 HG2C_74 109.5
HG2B_74 CG2_74 HG2C_74 109.5
O_74 C_74 N_75 122.6(3)
O_74 C_74 CA_74 121.4(3)
N_75 C_74 CA_74 116.0(3)
C_74 N_75 CA_75 121.2(3)
C_74 N_75 H0_75 119.4
CA_75 N_75 H0_75 119.4
N_75 CA_75 CB_75 110.8(3)
N_75 CA_75 C_75 110.1(3)
CB_75 CA_75 C_75 106.9(3)
N_75 CA_75 HA_75 109.7
CB_75 CA_75 HA_75 109.7
C_75 CA_75 HA_75 109.7
CG_75 CB_75 CA_75 115.3(3)
CG_75 CB_75 HB1_75 108.5
CA_75 CB_75 HB1_75 108.5
CG_75 CB_75 HB2_75 108.5
CA_75 CB_75 HB2_75 108.5
HB1_75 CB_75 HB2_75 107.5
CD2_75 CG_75 CB_75 112.0(3)
CD2_75 CG_75 CD1_75 110.1(4)
CB_75 CG_75 CD1_75 108.6(3)
CD2_75 CG_75 HG_75 108.7
CB_75 CG_75 HG_75 108.7
CD1_75 CG_75 HG_75 108.7
CG_75 CD1_75 HD1A_75 109.5
CG_75 CD1_75 HD1B_75 109.5
HD1A_75 CD1_75 HD1B_75 109.5
CG_75 CD1_75 HD1C_75 109.5
HD1A_75 CD1_75 HD1C_75 109.5
HD1B_75 CD1_75 HD1C_75 109.5
CG_75 CD2_75 HD2A_75 109.5
CG_75 CD2_75 HD2B_75 109.5
HD2A_75 CD2_75 HD2B_75 109.5
CG_75 CD2_75 HD2C_75 109.5
HD2A_75 CD2_75 HD2C_75 109.5
HD2B_75 CD2_75 HD2C_75 109.5
O_75 C_75 N_76 123.4(3)
O_75 C_75 CA_75 120.3(3)
N_76 C_75 CA_75 116.2(3)
C_75 N_76 CA_76 120.7(3)
C_75 N_76 H0_76 119.7
CA_76 N_76 H0_76 119.7
N_76 CA_76 C_76 110.9(3)
N_76 CA_76 CB_76 109.9(3)
C_76 CA_76 CB_76 108.2(3)
N_76 CA_76 HA_76 109.3
C_76 CA_76 HA_76 109.3
CB_76 CA_76 HA_76 109.3
CG_76 CB_76 CA_76 111.8(3)
CG_76 CB_76 HB1_76 109.3
CA_76 CB_76 HB1_76 109.3
CG_76 CB_76 HB2_76 109.3
CA_76 CB_76 HB2_76 109.3
HB1_76 CB_76 HB2_76 107.9
CD2_76 CG_76 CD1_76 111.4(3)
CD2_76 CG_76 CB_76 112.4(3)
CD1_76 CG_76 CB_76 108.2(4)
CD2_76 CG_76 HG_76 108.3
CD1_76 CG_76 HG_76 108.3
CB_76 CG_76 HG_76 108.3
CG_76 CD1_76 HD1A_76 109.5
CG_76 CD1_76 HD1B_76 109.5
HD1A_76 CD1_76 HD1B_76 109.5
CG_76 CD1_76 HD1C_76 109.5
HD1A_76 CD1_76 HD1C_76 109.5
HD1B_76 CD1_76 HD1C_76 109.5
CG_76 CD2_76 HD2A_76 109.5
CG_76 CD2_76 HD2B_76 109.5
HD2A_76 CD2_76 HD2B_76 109.5
CG_76 CD2_76 HD2C_76 109.5
HD2A_76 CD2_76 HD2C_76 109.5
HD2B_76 CD2_76 HD2C_76 109.5
O_76 C_76 N_77 122.0(3)
O_76 C_76 CA_76 121.7(3)
N_77 C_76 CA_76 116.2(3)
C_76 N_77 CA_77 121.5(3)
C_76 N_77 CD_77 126.3(3)
CA_77 N_77 CD_77 111.7(3)
N_77 CD_77 CG_77 103.5(3)
N_77 CD_77 HD1_77 111.1
CG_77 CD_77 HD1_77 111.1
N_77 CD_77 HD2_77 111.1
CG_77 CD_77 HD2_77 111.1
HD1_77 CD_77 HD2_77 109.0
N_77 CA_77 C_77 110.4(2)
N_77 CA_77 CB_77 102.7(3)
C_77 CA_77 CB_77 110.7(3)
N_77 CA_77 HA_77 110.9
C_77 CA_77 HA_77 110.9
CB_77 CA_77 HA_77 110.9
CA_77 CB_77 CG_77 102.8(3)
CA_77 CB_77 HB1_77 111.2
CG_77 CB_77 HB1_77 111.2
CA_77 CB_77 HB2_77 111.2
CG_77 CB_77 HB2_77 111.2
HB1_77 CB_77 HB2_77 109.1
CD_77 CG_77 CB_77 103.9(3)
CD_77 CG_77 HG1_77 111.0
CB_77 CG_77 HG1_77 111.0
CD_77 CG_77 HG2_77 111.0
CB_77 CG_77 HG2_77 111.0
HG1_77 CG_77 HG2_77 109.0
O_77 C_77 N_78 122.6(3)
O_77 C_77 CA_77 120.6(3)
N_78 C_77 CA_77 116.8(3)
C_77 N_78 CA_78 122.1(4)
C_77 N_78 CA_78 116.5(5)
CA_78 N_78 CA_78 7.5(7)
C_77 N_78 H0_78 119.0
CA_78 N_78 H0_78 119.0
CA_78 N_78 H0_78 124.3
O_78 C_78 N_79 125.2(3)
O_78 C_78 CA_78 119.6(4)
N_79 C_78 CA_78 115.0(4)
O_78 C_78 CA_78 124.0(5)
N_79 C_78 CA_78 110.8(5)
CA_78 C_78 CA_78 7.2(6)
N_78 CA_78 C_78 112.1(5)
N_78 CA_78 CB_78 111.0(6)
C_78 CA_78 CB_78 106.2(5)
N_78 CA_78 HA_78 109.2
C_78 CA_78 HA_78 109.1
CB_78 CA_78 HA_78 109.2
N_78 CA_78 CB_78 111.3(8)
N_78 CA_78 C_78 108.5(7)
CB_78 CA_78 C_78 115.1(9)
N_78 CA_78 HA1_78 107.2
CB_78 CA_78 HA1_78 107.2
C_78 CA_78 HA1_78 107.2
CG_78 CB_78 CA_78 115.9(7)
CG_78 CB_78 HB1_78 108.3
CA_78 CB_78 HB1_78 108.3
CG_78 CB_78 HB2_78 108.3
CA_78 CB_78 HB2_78 108.3
HB1_78 CB_78 HB2_78 107.4
CG_78 CB_78 CA_78 124.8(8)
CG_78 CB_78 HB3_78 106.1
CA_78 CB_78 HB3_78 106.1
CG_78 CB_78 HB4_78 106.1
CA_78 CB_78 HB4_78 106.1
HB3_78 CB_78 HB4_78 106.3
CB_78 CG_78 CD_78 123.4(11)
CB_78 CG_78 HG1_78 106.5
CD_78 CG_78 HG1_78 106.5
CB_78 CG_78 HG2_78 106.5
CD_78 CG_78 HG2_78 106.5
HG1_78 CG_78 HG2_78 106.5
CB_78 CG_78 CD_78 117.4(8)
CB_78 CG_78 HG3_78 108.0
CD_78 CG_78 HG3_78 108.0
CB_78 CG_78 HG4_78 108.0
CD_78 CG_78 HG4_78 108.0
HG3_78 CG_78 HG4_78 107.2
NE_78 CD_78 CG_78 100.1(8)
NE_78 CD_78 HD1_78 111.8
CG_78 CD_78 HD1_78 111.8
NE_78 CD_78 HD2_78 111.8
CG_78 CD_78 HD2_78 111.8
HD1_78 CD_78 HD2_78 109.5
NE_78 CD_78 CG_78 112.7(6)
NE_78 CD_78 HD3_78 109.1
CG_78 CD_78 HD3_78 109.1
NE_78 CD_78 HD4_78 109.1
CG_78 CD_78 HD4_78 109.1
HD3_78 CD_78 HD4_78 107.8
CZ_78 NE_78 CD_78 125.1(8)
CZ_78 NE_78 HE_78 117.4
CD_78 NE_78 HE_78 117.4
CZ_78 NE_78 CD_78 123.0(8)
CZ_78 NE_78 HE1_78 118.5
CD_78 NE_78 HE1_78 118.5
NE_78 CZ_78 NH1_78 122.2(8)
NE_78 CZ_78 NH2_78 121.4(8)
NH1_78 CZ_78 NH2_78 116.3(9)
NH2_78 CZ_78 NH1_78 120.0(9)
NH2_78 CZ_78 NE_78 120.3(10)
NH1_78 CZ_78 NE_78 119.7(8)
CZ_78 NH1_78 HH1A_78 120.0
CZ_78 NH1_78 HH1B_78 120.0
HH1A_78 NH1_78 HH1B_78 120.0
CZ_78 NH1_78 HH1C_78 120.0
CZ_78 NH1_78 HH1D_78 120.0
HH1C_78 NH1_78 HH1D_78 120.0
CZ_78 NH2_78 HH2A_78 120.0
CZ_78 NH2_78 HH2B_78 120.0
HH2A_78 NH2_78 HH2B_78 120.0
CZ_78 NH2_78 HH2C_78 120.0
CZ_78 NH2_78 HH2D_78 120.0
HH2C_78 NH2_78 HH2D_78 120.0
C_78 N_79 CA_79 126.4(3)
C_78 N_79 H0_79 116.8
CA_79 N_79 H0_79 116.8
N_79 CA_79 C_79 107.7(2)
N_79 CA_79 CB_79 110.3(2)
C_79 CA_79 CB_79 110.4(3)
N_79 CA_79 HA_79 109.5
C_79 CA_79 HA_79 109.5
CB_79 CA_79 HA_79 109.5
CG1_79 CB_79 CG2_79 109.8(3)
CG1_79 CB_79 CA_79 112.2(3)
CG2_79 CB_79 CA_79 110.3(3)
CG1_79 CB_79 HB_79 108.1
CG2_79 CB_79 HB_79 108.1
CA_79 CB_79 HB_79 108.1
CB_79 CG1_79 HG1A_79 109.5
CB_79 CG1_79 HG1B_79 109.5
HG1A_79 CG1_79 HG1B_79 109.5
CB_79 CG1_79 HG1C_79 109.5
HG1A_79 CG1_79 HG1C_79 109.5
HG1B_79 CG1_79 HG1C_79 109.5
CB_79 CG2_79 HG2A_79 109.5
CB_79 CG2_79 HG2B_79 109.5
HG2A_79 CG2_79 HG2B_79 109.5
CB_79 CG2_79 HG2C_79 109.5
HG2A_79 CG2_79 HG2C_79 109.5
HG2B_79 CG2_79 HG2C_79 109.5
O_79 C_79 N_80 122.8(3)
O_79 C_79 CA_79 120.3(3)
N_80 C_79 CA_79 116.9(2)
C_79 N_80 CA_80 121.6(3)
C_79 N_80 H0_80 119.2
CA_80 N_80 H0_80 119.2
N_80 CA_80 C_80 111.4(3)
N_80 CA_80 CB_80 109.2(3)
C_80 CA_80 CB_80 108.6(3)
N_80 CA_80 HA_80 109.2
C_80 CA_80 HA_80 109.2
CB_80 CA_80 HA_80 109.2
CA_80 CB_80 HB1_80 109.5
CA_80 CB_80 HB2_80 109.5
HB1_80 CB_80 HB2_80 109.5
CA_80 CB_80 HB3_80 109.5
HB1_80 CB_80 HB3_80 109.5
HB2_80 CB_80 HB3_80 109.5
O_80 C_80 N_81 122.4(3)
O_80 C_80 CA_80 121.8(3)
N_81 C_80 CA_80 115.7(3)
C_80 N_81 CA_81 124.1(3)
C_80 N_81 H0_81 118.0
CA_81 N_81 H0_81 118.0
N_81 CA_81 CB_81 111.1(3)
N_81 CA_81 C_81 106.0(3)
CB_81 CA_81 C_81 110.6(3)
N_81 CA_81 HA_81 109.7
CB_81 CA_81 HA_81 109.7
C_81 CA_81 HA_81 109.7
CG_81 CB_81 CA_81 112.0(3)
CG_81 CB_81 HB1_81 109.2
CA_81 CB_81 HB1_81 109.2
CG_81 CB_81 HB2_81 109.2
CA_81 CB_81 HB2_81 109.2
HB1_81 CB_81 HB2_81 107.9
OD1_81 CG_81 ND2_81 123.3(5)
OD1_81 CG_81 CB_81 123.3(5)
ND2_81 CG_81 CB_81 113.2(5)
CG_81 ND2_81 HD2A_81 120.0
CG_81 ND2_81 HD2B_81 120.0
HD2A_81 ND2_81 HD2B_81 120.0
O_81 C_81 N_82 122.7(3)
O_81 C_81 CA_81 120.0(3)
N_82 C_81 CA_81 117.2(3)
C_81 N_82 CA_82 119.8(3)
C_81 N_82 H0_82 120.1
CA_82 N_82 H0_82 120.1
N_82 CA_82 C_82 109.1(3)
N_82 CA_82 HA1_82 109.9
C_82 CA_82 HA1_82 109.9
N_82 CA_82 HA2_82 109.9
C_82 CA_82 HA2_82 109.9
HA1_82 CA_82 HA2_82 108.3
O_82 C_82 N_83 123.3(4)
O_82 C_82 CA_82 119.7(3)
N_83 C_82 CA_82 117.0(3)
C_82 N_83 CA_83 118.2(6)
C_82 N_83 CA_83 122.7(5)
CA_83 N_83 CA_83 4.5(9)
C_82 N_83 H0_83 118.7
CA_83 N_83 H0_83 123.1
CA_83 N_83 H0_83 118.7
O_83 C_83 N_84 123.9(5)
O_83 C_83 CA_83 118.5(6)
N_84 C_83 CA_83 117.6(5)
O_83 C_83 CA_83 118.2(7)
N_84 C_83 CA_83 117.9(6)
CA_83 C_83 CA_83 4.3(9)
N_83 CA_83 C_83 113.4(7)
N_83 CA_83 CB_83 109.1(8)
C_83 CA_83 CB_83 110.5(7)
N_83 CA_83 HA_83 107.9
C_83 CA_83 HA_83 107.9
CB_83 CA_83 HA_83 107.9
N_83 CA_83 C_83 112.5(10)
N_83 CA_83 CB_83 109.5(12)
C_83 CA_83 CB_83 110.5(13)
N_83 CA_83 HA1_83 108.1
C_83 CA_83 HA1_83 108.1
CB_83 CA_83 HA1_83 108.1
OG_83 CB_83 CA_83 107.3(7)
OG_83 CB_83 HB1_83 110.3
CA_83 CB_83 HB1_83 110.3
OG_83 CB_83 HB2_83 110.3
CA_83 CB_83 HB2_83 110.3
HB1_83 CB_83 HB2_83 108.5
OG_83 CB_83 CA_83 110.9(13)
OG_83 CB_83 HB3_83 109.5
CA_83 CB_83 HB3_83 109.5
OG_83 CB_83 HB4_83 109.5
CA_83 CB_83 HB4_83 109.5
HB3_83 CB_83 HB4_83 108.0
C_83 N_84 CA_84 119.1(6)
C_83 N_84 CA_84 125.4(5)
CA_84 N_84 CA_84 6.3(8)
C_83 N_84 H0_84 117.3
CA_84 N_84 H0_84 123.6
CA_84 N_84 H0_84 117.3
O_84 C_84 N_85 123.2(3)
O_84 C_84 CA_84 122.8(4)
N_85 C_84 CA_84 114.0(4)
O_84 C_84 CA_84 120.1(6)
N_85 C_84 CA_84 116.5(6)
CA_84 C_84 CA_84 6.1(8)
N_84 CA_84 C_84 109.8(5)
N_84 CA_84 CB_84 108.8(6)
C_84 CA_84 CB_84 115.5(8)
N_84 CA_84 HA_84 107.5
C_84 CA_84 HA_84 107.5
CB_84 CA_84 HA_84 107.5
N_84 CA_84 CB_84 108.2(10)
N_84 CA_84 C_84 110.8(9)
CB_84 CA_84 C_84 110.8(9)
N_84 CA_84 HA1_84 109.0
CB_84 CA_84 HA1_84 109.0
C_84 CA_84 HA1_84 109.0
OG_84 CB_84 CA_84 100.8(6)
OG_84 CB_84 HB1_84 111.6
CA_84 CB_84 HB1_84 111.6
OG_84 CB_84 HB2_84 111.6
CA_84 CB_84 HB2_84 111.6
HB1_84 CB_84 HB2_84 109.4
OG_84 CB_84 CA_84 113.8(12)
OG_84 CB_84 HB3_84 108.8
CA_84 CB_84 HB3_84 108.8
OG_84 CB_84 HB4_84 108.8
CA_84 CB_84 HB4_84 108.8
HB3_84 CB_84 HB4_84 107.7
C_84 N_85 CA_85 122.6(3)
C_84 N_85 H0_85 118.7
CA_85 N_85 H0_85 118.7
N_85 CA_85 C_85 110.3(3)
N_85 CA_85 CB_85 109.7(3)
C_85 CA_85 CB_85 107.8(3)
N_85 CA_85 HA_85 109.7
C_85 CA_85 HA_85 109.7
CB_85 CA_85 HA_85 109.7
CG_85 CB_85 CA_85 112.9(3)
CG_85 CB_85 HB1_85 109.0
CA_85 CB_85 HB1_85 109.0
CG_85 CB_85 HB2_85 109.0
CA_85 CB_85 HB2_85 109.0
HB1_85 CB_85 HB2_85 107.8
CD1_85 CG_85 CD2_85 117.5(4)
CD1_85 CG_85 CB_85 121.6(4)
CD2_85 CG_85 CB_85 120.8(4)
CG_85 CD1_85 CE1_85 121.4(4)
CG_85 CD1_85 HD1_85 119.3
CE1_85 CD1_85 HD1_85 119.3
CE2_85 CD2_85 CG_85 122.0(4)
CE2_85 CD2_85 HD2_85 119.0
CG_85 CD2_85 HD2_85 119.0
CZ_85 CE1_85 CD1_85 119.5(4)
CZ_85 CE1_85 HE1_85 120.2
CD1_85 CE1_85 HE1_85 120.2
CD2_85 CE2_85 CZ_85 119.3(4)
CD2_85 CE2_85 HE2_85 120.4
CZ_85 CE2_85 HE2_85 120.4
CE1_85 CZ_85 CE2_85 120.2(4)
CE1_85 CZ_85 HZ_85 119.9
CE2_85 CZ_85 HZ_85 119.9
O_85 C_85 N_86 123.6(4)
O_85 C_85 CA_85 120.8(3)
N_86 C_85 CA_85 115.6(3)
C_85 N_86 CA_86 124.6(3)
C_85 N_86 H0_86 117.7
CA_86 N_86 H0_86 117.7
N_86 CA_86 CB_86 112.0(3)
N_86 CA_86 C_86 106.5(3)
CB_86 CA_86 C_86 111.1(3)
N_86 CA_86 HA_86 109.0
CB_86 CA_86 HA_86 109.0
C_86 CA_86 HA_86 109.0
CG1_86 CB_86 CA_86 111.6(3)
CG1_86 CB_86 CG2_86 110.4(4)
CA_86 CB_86 CG2_86 109.5(4)
CG1_86 CB_86 HB_86 108.5
CA_86 CB_86 HB_86 108.5
CG2_86 CB_86 HB_86 108.5
CB_86 CG1_86 HG1A_86 109.5
CB_86 CG1_86 HG1B_86 109.5
HG1A_86 CG1_86 HG1B_86 109.5
CB_86 CG1_86 HG1C_86 109.5
HG1A_86 CG1_86 HG1C_86 109.5
HG1B_86 CG1_86 HG1C_86 109.5
CB_86 CG2_86 HG2A_86 109.5
CB_86 CG2_86 HG2B_86 109.5
HG2A_86 CG2_86 HG2B_86 109.5
CB_86 CG2_86 HG2C_86 109.5
HG2A_86 CG2_86 HG2C_86 109.5
HG2B_86 CG2_86 HG2C_86 109.5
O_86 C_86 N_87 123.3(3)
O_86 C_86 CA_86 120.4(3)
N_87 C_86 CA_86 116.3(3)
C_86 N_87 CA_87 120.0(3)
C_86 N_87 H0_87 120.0
CA_87 N_87 H0_87 120.0
N_87 CA_87 C_87 110.1(3)
N_87 CA_87 CB_87 110.6(3)
C_87 CA_87 CB_87 109.6(3)
N_87 CA_87 HA_87 108.8
C_87 CA_87 HA_87 108.8
CB_87 CA_87 HA_87 108.8
OG1_87 CB_87 CG2_87 109.1(3)
OG1_87 CB_87 CA_87 108.2(3)
CG2_87 CB_87 CA_87 111.9(3)
OG1_87 CB_87 HB_87 109.2
CG2_87 CB_87 HB_87 109.2
CA_87 CB_87 HB_87 109.2
CB_87 OG1_87 HG1_87 109.5
CB_87 CG2_87 HG2A_87 109.5
CB_87 CG2_87 HG2B_87 109.5
HG2A_87 CG2_87 HG2B_87 109.5
CB_87 CG2_87 HG2C_87 109.5
HG2A_87 CG2_87 HG2C_87 109.5
HG2B_87 CG2_87 HG2C_87 109.5
O_87 C_87 N_88 124.0(3)
O_87 C_87 CA_87 121.3(3)
N_88 C_87 CA_87 114.7(3)
C_87 N_88 CA_88 122.3(3)
C_87 N_88 H0_88 118.8
CA_88 N_88 H0_88 118.8
N_88 CA_88 CB_88 109.8(3)
N_88 CA_88 C_88 107.2(2)
CB_88 CA_88 C_88 110.5(3)
N_88 CA_88 HA_88 109.8
CB_88 CA_88 HA_88 109.8
C_88 CA_88 HA_88 109.8
CG2_88 CB_88 CG1_88 110.7(3)
CG2_88 CB_88 CA_88 111.4(3)
CG1_88 CB_88 CA_88 110.0(3)
CG2_88 CB_88 HB_88 108.2
CG1_88 CB_88 HB_88 108.2
CA_88 CB_88 HB_88 108.2
CB_88 CG1_88 HG1A_88 109.5
CB_88 CG1_88 HG1B_88 109.5
HG1A_88 CG1_88 HG1B_88 109.5
CB_88 CG1_88 HG1C_88 109.5
HG1A_88 CG1_88 HG1C_88 109.5
HG1B_88 CG1_88 HG1C_88 109.5
CB_88 CG2_88 HG2A_88 109.5
CB_88 CG2_88 HG2B_88 109.5
HG2A_88 CG2_88 HG2B_88 109.5
CB_88 CG2_88 HG2C_88 109.5
HG2A_88 CG2_88 HG2C_88 109.5
HG2B_88 CG2_88 HG2C_88 109.5
O_88 C_88 N_89 124.2(3)
O_88 C_88 CA_88 120.2(3)
N_89 C_88 CA_88 115.6(3)
C_88 N_89 CA_89 123.3(6)
C_88 N_89 CA_89 121.6(5)
CA_89 N_89 CA_89 1.7(10)
C_88 N_89 H0_89 119.2
CA_89 N_89 H0_89 117.5
CA_89 N_89 H0_89 119.2
N_89 CA_89 C_89 112.9(6)
N_89 CA_89 CB_89 110.1(8)
C_89 CA_89 CB_89 110.3(8)
N_89 CA_89 HA_89 107.8
C_89 CA_89 HA_89 107.8
CB_89 CA_89 HA_89 107.8
N_89 CA_89 C_89 114.4(9)
N_89 CA_89 CB_89 109.3(11)
C_89 CA_89 CB_89 108.5(11)
N_89 CA_89 HA1_89 108.1
C_89 CA_89 HA1_89 108.1
CB_89 CA_89 HA1_89 108.1
CG_89 CB_89 CA_89 113.5(8)
CG_89 CB_89 HB1_89 108.9
CA_89 CB_89 HB1_89 108.9
CG_89 CB_89 HB2_89 108.9
CA_89 CB_89 HB2_89 108.9
HB1_89 CB_89 HB2_89 107.7
CG_89 CB_89 CA_89 112.9(15)
CG_89 CB_89 HB3_89 109.0
CA_89 CB_89 HB3_89 109.0
CG_89 CB_89 HB4_89 109.0
CA_89 CB_89 HB4_89 109.0
HB3_89 CB_89 HB4_89 107.8
CB_89 CG_89 CD_89 115.6(7)
CB_89 CG_89 HG1_89 108.4
CD_89 CG_89 HG1_89 108.4
CB_89 CG_89 HG2_89 108.4
CD_89 CG_89 HG2_89 108.4
HG1_89 CG_89 HG2_89 107.4
CB_89 CG_89 CD_89 107.9(16)
CB_89 CG_89 HG3_89 110.1
CD_89 CG_89 HG3_89 110.1
CB_89 CG_89 HG4_89 110.1
CD_89 CG_89 HG4_89 110.1
HG3_89 CG_89 HG4_89 108.4
NE_89 CD_89 CG_89 110.9(6)
NE_89 CD_89 HD1_89 109.5
CG_89 CD_89 HD1_89 109.5
NE_89 CD_89 HD2_89 109.5
CG_89 CD_89 HD2_89 109.5
HD1_89 CD_89 HD2_89 108.1
NE_89 CD_89 CG_89 107.8(18)
NE_89 CD_89 HD3_89 110.2
CG_89 CD_89 HD3_89 110.2
NE_89 CD_89 HD4_89 110.2
CG_89 CD_89 HD4_89 110.2
HD3_89 CD_89 HD4_89 108.5
CZ_89 NE_89 CD_89 124.6(7)
CZ_89 NE_89 HE_89 117.7
CD_89 NE_89 HE_89 117.7
CZ_89 NE_89 CD_89 125(2)
CZ_89 NE_89 HE1_89 117.7
CD_89 NE_89 HE1_89 117.7
NH2_89 CZ_89 NE_89 121.8(7)
NH2_89 CZ_89 NH1_89 119.5(7)
NE_89 CZ_89 NH1_89 118.7(8)
NH1_89 CZ_89 NH2_89 124(2)
NH1_89 CZ_89 NE_89 116(2)
NH2_89 CZ_89 NE_89 120(2)
CZ_89 NH1_89 HH1A_89 120.0
CZ_89 NH1_89 HH1B_89 120.0
HH1A_89 NH1_89 HH1B_89 120.0
CZ_89 NH1_89 HH1C_89 120.0
CZ_89 NH1_89 HH1D_89 120.0
HH1C_89 NH1_89 HH1D_89 120.0
CZ_89 NH2_89 HH2A_89 120.0
CZ_89 NH2_89 HH2B_89 120.0
HH2A_89 NH2_89 HH2B_89 120.0
CZ_89 NH2_89 HH2C_89 120.0
CZ_89 NH2_89 HH2D_89 120.0
HH2C_89 NH2_89 HH2D_89 120.0
O_89 C_89 N_90 121.6(4)
O_89 C_89 CA_89 119.8(6)
N_90 C_89 CA_89 118.5(6)
O_89 C_89 CA_89 118.5(5)
N_90 C_89 CA_89 119.8(5)
CA_89 C_89 CA_89 1.8(8)
C_89 N_90 CA_90 122.3(3)
C_89 N_90 H0_90 118.8
CA_90 N_90 H0_90 118.8
N_90 CA_90 C_90 109.7(3)
N_90 CA_90 HA1_90 109.7
C_90 CA_90 HA1_90 109.7
N_90 CA_90 HA2_90 109.7
C_90 CA_90 HA2_90 109.7
HA1_90 CA_90 HA2_90 108.2
O_90 C_90 N_91 124.7(3)
O_90 C_90 CA_90 120.3(3)
N_91 C_90 CA_90 115.0(3)
C_90 N_91 CA_91 123.0(3)
C_90 N_91 H0_91 118.5
CA_91 N_91 H0_91 118.5
N_91 CA_91 C_91 112.1(3)
N_91 CA_91 CB_91 110.4(4)
C_91 CA_91 CB_91 109.9(3)
N_91 CA_91 HA_91 108.1
C_91 CA_91 HA_91 108.1
CB_91 CA_91 HA_91 108.1
OG_91 CB_91 CA_91 110.3(4)
OG_91 CB_91 HB1_91 109.6
CA_91 CB_91 HB1_91 109.6
OG_91 CB_91 HB2_91 109.6
CA_91 CB_91 HB2_91 109.6
HB1_91 CB_91 HB2_91 108.1
CB_91 OG_91 HG_91 109.5
O_91 C_91 N_92 121.4(3)
O_91 C_91 CA_91 120.5(3)
N_92 C_91 CA_91 118.1(3)
C_91 N_92 CA_92 120.2(3)
C_91 N_92 H0_92 119.9
CA_92 N_92 H0_92 119.9
N_92 CA_92 CB_92 110.4(3)
N_92 CA_92 C_92 110.1(3)
CB_92 CA_92 C_92 107.6(3)
N_92 CA_92 HA_92 109.6
CB_92 CA_92 HA_92 109.6
C_92 CA_92 HA_92 109.6
OG1_92 CB_92 CG2_92 111.7(3)
OG1_92 CB_92 CA_92 109.9(3)
CG2_92 CB_92 CA_92 112.7(3)
OG1_92 CB_92 HB_92 107.4
CG2_92 CB_92 HB_92 107.4
CA_92 CB_92 HB_92 107.4
CB_92 OG1_92 HG1_92 109.5
CB_92 CG2_92 HG2A_92 109.5
CB_92 CG2_92 HG2B_92 109.5
HG2A_92 CG2_92 HG2B_92 109.5
CB_92 CG2_92 HG2C_92 109.5
HG2A_92 CG2_92 HG2C_92 109.5
HG2B_92 CG2_92 HG2C_92 109.5
O_92 C_92 N_93 122.8(4)
O_92 C_92 CA_92 119.4(3)
N_93 C_92 CA_92 117.7(3)
C_92 N_93 CA_93 122.3(7)
C_92 N_93 CA_93 120.4(4)
CA_93 N_93 CA_93 2.9(8)
C_92 N_93 H0_93 119.8
CA_93 N_93 H0_93 117.9
CA_93 N_93 H0_93 119.8
N_93 CA_93 C_93 109.4(5)
N_93 CA_93 CB_93 106.9(6)
C_93 CA_93 CB_93 113.6(5)
N_93 CA_93 HA_93 109.0
C_93 CA_93 HA_93 109.0
CB_93 CA_93 HA_93 109.0
N_93 CA_93 C_93 112.5(10)
N_93 CA_93 CB_93 116.9(13)
C_93 CA_93 CB_93 100.1(11)
N_93 CA_93 HA1_93 109.0
C_93 CA_93 HA1_93 109.0
CB_93 CA_93 HA1_93 109.0
CG_93 CB_93 CA_93 110.3(5)
CG_93 CB_93 HB1_93 109.6
CA_93 CB_93 HB1_93 109.6
CG_93 CB_93 HB2_93 109.6
CA_93 CB_93 HB2_93 109.6
HB1_93 CB_93 HB2_93 108.1
CG_93 CB_93 CA_93 107.7(13)
CG_93 CB_93 HB3_93 110.2
CA_93 CB_93 HB3_93 110.2
CG_93 CB_93 HB4_93 110.2
CA_93 CB_93 HB4_93 110.2
HB3_93 CB_93 HB4_93 108.5
CB_93 CG_93 CD_93 115.3(5)
CB_93 CG_93 HG1_93 108.5
CD_93 CG_93 HG1_93 108.5
CB_93 CG_93 HG2_93 108.5
CD_93 CG_93 HG2_93 108.5
HG1_93 CG_93 HG2_93 107.5
CD_93 CG_93 CB_93 116.1(13)
CD_93 CG_93 HG3_93 108.3
CB_93 CG_93 HG3_93 108.3
CD_93 CG_93 HG4_93 108.3
CB_93 CG_93 HG4_93 108.3
HG3_93 CG_93 HG4_93 107.4
OE1_93 CD_93 OE2_93 123.2(6)
OE1_93 CD_93 CG_93 118.1(6)
OE2_93 CD_93 CG_93 117.5(6)
OE1_93 CD_93 OE2_93 118.7(15)
OE1_93 CD_93 CG_93 122.2(14)
OE2_93 CD_93 CG_93 119.1(14)
O_93 C_93 N_94 122.5(4)
O_93 C_93 CA_93 119.4(6)
N_94 C_93 CA_93 118.0(6)
O_93 C_93 CA_93 121.9(5)
N_94 C_93 CA_93 115.5(4)
CA_93 C_93 CA_93 2.5(8)
C_93 N_94 CA_94 123.5(3)
C_93 N_94 H0_94 118.2
CA_94 N_94 H0_94 118.2
N_94 CA_94 CB_94 109.7(3)
N_94 CA_94 C_94 110.9(3)
CB_94 CA_94 C_94 110.3(4)
N_94 CA_94 HA_94 108.6
CB_94 CA_94 HA_94 108.6
C_94 CA_94 HA_94 108.6
CA_94 CB_94 HB1_94 109.5
CA_94 CB_94 HB2_94 109.5
HB1_94 CB_94 HB2_94 109.5
CA_94 CB_94 HB3_94 109.5
HB1_94 CB_94 HB3_94 109.5
HB2_94 CB_94 HB3_94 109.5
O_94 C_94 N_95 123.1(4)
O_94 C_94 CA_94 121.5(4)
N_95 C_94 CA_94 115.3(3)
C_94 N_95 CA_95 123.4(4)
C_94 N_95 H0_95 118.3
CA_95 N_95 H0_95 118.3
N_95 CA_95 C_95 112.0(4)
N_95 CA_95 CB_95 109.1(4)
C_95 CA_95 CB_95 109.7(4)
N_95 CA_95 HA_95 108.7
C_95 CA_95 HA_95 108.7
CB_95 CA_95 HA_95 108.7
CA_95 CB_95 HB1_95 109.5
CA_95 CB_95 HB2_95 109.5
HB1_95 CB_95 HB2_95 109.5
CA_95 CB_95 HB3_95 109.5
HB1_95 CB_95 HB3_95 109.5
HB2_95 CB_95 HB3_95 109.5
O_95 C_95 N_96 121.4(5)
O_95 C_95 CA_95 122.7(4)
N_96 C_95 CA_95 115.8(4)
C_95 N_96 CA_96 121.6(4)
C_95 N_96 H0_96 119.2
CA_96 N_96 H0_96 119.2
N_96 CA_96 C_96 109.4(4)
N_96 CA_96 CB_96 111.2(5)
C_96 CA_96 CB_96 111.6(5)
N_96 CA_96 HA_96 108.2
C_96 CA_96 HA_96 108.2
CB_96 CA_96 HA_96 108.2
CG1_96 CB_96 CG2_96 110.3(6)
CG1_96 CB_96 CA_96 111.0(6)
CG2_96 CB_96 CA_96 110.7(5)
CG1_96 CB_96 HB_96 108.3
CG2_96 CB_96 HB_96 108.3
CA_96 CB_96 HB_96 108.3
CB_96 CG1_96 HG1A_96 109.5
CB_96 CG1_96 HG1B_96 109.5
HG1A_96 CG1_96 HG1B_96 109.5
CB_96 CG1_96 HG1C_96 109.5
HG1A_96 CG1_96 HG1C_96 109.5
HG1B_96 CG1_96 HG1C_96 109.5
CB_96 CG2_96 HG2A_96 109.5
CB_96 CG2_96 HG2B_96 109.5
HG2A_96 CG2_96 HG2B_96 109.5
CB_96 CG2_96 HG2C_96 109.5
HG2A_96 CG2_96 HG2C_96 109.5
HG2B_96 CG2_96 HG2C_96 109.5
O_96 C_96 N_97 122.9(5)
O_96 C_96 CA_96 122.2(5)
N_97 C_96 CA_96 114.9(4)
C_96 N_97 CA_97 123.5(5)
C_96 N_97 H0_97 118.2
CA_97 N_97 H0_97 118.2
N_97 CA_97 C_97 114.1(5)
N_97 CA_97 HA1_97 108.7
C_97 CA_97 HA1_97 108.7
N_97 CA_97 HA2_97 108.7
C_97 CA_97 HA2_97 108.7
HA1_97 CA_97 HA2_97 107.6
O_97 C_97 N_98 120.8(7)
O_97 C_97 CA_97 119.5(6)
N_98 C_97 CA_97 119.7(5)
C_97 N_98 CA_98 121.4(5)
C_97 N_98 H0_98 119.3
CA_98 N_98 H0_98 119.3
N_98 CA_98 C_98 111.2(4)
N_98 CA_98 CB_98 109.7(4)
C_98 CA_98 CB_98 107.5(4)
N_98 CA_98 HA_98 109.5
C_98 CA_98 HA_98 109.5
CB_98 CA_98 HA_98 109.5
CA_98 CB_98 HB1_98 109.5
CA_98 CB_98 HB2_98 109.5
HB1_98 CB_98 HB2_98 109.5
CA_98 CB_98 HB3_98 109.5
HB1_98 CB_98 HB3_98 109.5
HB2_98 CB_98 HB3_98 109.5
O_98 C_98 N_99 122.9(4)
O_98 C_98 CA_98 122.4(4)
N_99 C_98 CA_98 114.7(4)
C_98 N_99 CA_99 122.2(4)
C_98 N_99 H0_99 118.9
CA_99 N_99 H0_99 118.9
N_99 CA_99 CB_99 110.3(4)
N_99 CA_99 C_99 108.8(4)
CB_99 CA_99 C_99 111.7(5)
N_99 CA_99 HA_99 108.7
CB_99 CA_99 HA_99 108.7
C_99 CA_99 HA_99 108.7
CA_99 CB_99 HB1_99 109.5
CA_99 CB_99 HB2_99 109.5
HB1_99 CB_99 HB2_99 109.5
CA_99 CB_99 HB3_99 109.5
HB1_99 CB_99 HB3_99 109.5
HB2_99 CB_99 HB3_99 109.5
O_99 C_99 N_100 123.0(4)
O_99 C_99 CA_99 121.0(4)
N_100 C_99 CA_99 115.9(4)
C_99 N_100 CA_100 121.4(4)
C_99 N_100 H0_100 119.3
CA_100 N_100 H0_100 119.3
N_100 CA_100 C_100 107.5(3)
N_100 CA_100 CB_100 110.7(4)
C_100 CA_100 CB_100 112.0(3)
N_100 CA_100 HA_100 108.9
C_100 CA_100 HA_100 108.9
CB_100 CA_100 HA_100 108.9
CG2_100 CB_100 CG1_100 112.0(4)
CG2_100 CB_100 CA_100 112.4(4)
CG1_100 CB_100 CA_100 110.7(4)
CG2_100 CB_100 HB_100 107.1
CG1_100 CB_100 HB_100 107.1
CA_100 CB_100 HB_100 107.1
CB_100 CG1_100 HG1A_100 109.5
CB_100 CG1_100 HG1B_100 109.5
HG1A_100 CG1_100 HG1B_100 109.5
CB_100 CG1_100 HG1C_100 109.5
HG1A_100 CG1_100 HG1C_100 109.5
HG1B_100 CG1_100 HG1C_100 109.5
CB_100 CG2_100 HG2A_100 109.5
CB_100 CG2_100 HG2B_100 109.5
HG2A_100 CG2_100 HG2B_100 109.5
CB_100 CG2_100 HG2C_100 109.5
HG2A_100 CG2_100 HG2C_100 109.5
HG2B_100 CG2_100 HG2C_100 109.5
O_100 C_100 N_101 122.6(4)
O_100 C_100 CA_100 121.5(4)
N_101 C_100 CA_100 115.8(3)
C_100 N_101 CA_101 123.1(3)
C_100 N_101 H0_101 118.5
CA_101 N_101 H0_101 118.5
N_101 CA_101 CB_101 111.7(3)
N_101 CA_101 C_101 110.2(3)
CB_101 CA_101 C_101 109.9(3)
N_101 CA_101 HA_101 108.3
CB_101 CA_101 HA_101 108.3
C_101 CA_101 HA_101 108.3
O_101 C_101 N_102 123.6(3)
O_101 C_101 CA_101 121.2(3)
N_102 C_101 CA_101 115.3(3)
CA_101 CB_101 SG_101 113.1(3)
CA_101 CB_101 HB1_101 108.9
SG_101 CB_101 HB1_101 108.9
CA_101 CB_101 HB2_101 108.9
SG_101 CB_101 HB2_101 108.9
HB1_101 CB_101 HB2_101 107.8
CB_101 SG_101 SG_111 106.7(2)
C_101 N_102 CA_102 120.9(3)
C_101 N_102 H0_102 119.5
CA_102 N_102 H0_102 119.5
N_102 CA_102 C_102 108.1(2)
N_102 CA_102 CB_102 112.3(3)
C_102 CA_102 CB_102 112.0(3)
N_102 CA_102 HA_102 108.1
C_102 CA_102 HA_102 108.1
CB_102 CA_102 HA_102 108.1
CA_102 CB_102 CG_102 113.8(3)
CA_102 CB_102 HB1_102 108.8
CG_102 CB_102 HB1_102 108.8
CA_102 CB_102 HB2_102 108.8
CG_102 CB_102 HB2_102 108.8
HB1_102 CB_102 HB2_102 107.7
CD_102 CG_102 CB_102 112.4(3)
CD_102 CG_102 HG1_102 109.1
CB_102 CG_102 HG1_102 109.1
CD_102 CG_102 HG2_102 109.1
CB_102 CG_102 HG2_102 109.1
HG1_102 CG_102 HG2_102 107.9
NE_102 CD_102 CG_102 112.0(3)
NE_102 CD_102 HD1_102 109.2
CG_102 CD_102 HD1_102 109.2
NE_102 CD_102 HD2_102 109.2
CG_102 CD_102 HD2_102 109.2
HD1_102 CD_102 HD2_102 107.9
CZ_102 NE_102 CD_102 122.6(3)
CZ_102 NE_102 HE_102 118.7
CD_102 NE_102 HE_102 118.7
NH1_102 CZ_102 NH2_102 119.8(3)
NH1_102 CZ_102 NE_102 120.9(3)
NH2_102 CZ_102 NE_102 119.2(3)
CZ_102 NH1_102 HH1A_102 120.0
CZ_102 NH1_102 HH1B_102 120.0
HH1A_102 NH1_102 HH1B_102 120.0
CZ_102 NH2_102 HH2A_102 120.0
CZ_102 NH2_102 HH2B_102 120.0
HH2A_102 NH2_102 HH2B_102 120.0
O_102 C_102 N_103 123.7(3)
O_102 C_102 CA_102 122.0(3)
N_103 C_102 CA_102 114.3(2)
C_102 N_103 CA_103 121.7(2)
C_102 N_103 H0_103 119.1
CA_103 N_103 H0_103 119.1
N_103 CA_103 C_103 109.1(2)
N_103 CA_103 CB_103 107.9(2)
C_103 CA_103 CB_103 110.3(3)
N_103 CA_103 HA_103 109.8
C_103 CA_103 HA_103 109.8
CB_103 CA_103 HA_103 109.8
OG_103 CB_103 CA_103 111.5(2)
OG_103 CB_103 HB1_103 109.3
CA_103 CB_103 HB1_103 109.3
OG_103 CB_103 HB2_103 109.3
CA_103 CB_103 HB2_103 109.3
HB1_103 CB_103 HB2_103 108.0
CB_103 OG_103 HG_103 109.5
O_103 C_103 N_104 122.5(3)
O_103 C_103 CA_103 119.8(2)
N_104 C_103 CA_103 117.7(2)
C_103 N_104 CA_104 120.8(2)
C_103 N_104 H0_104 119.6
CA_104 N_104 H0_104 119.6
N_104 CA_104 C_104 110.8(3)
N_104 CA_104 HA1_104 109.5
C_104 CA_104 HA1_104 109.5
N_104 CA_104 HA2_104 109.5
C_104 CA_104 HA2_104 109.5
HA1_104 CA_104 HA2_104 108.1
O_104 C_104 N_105 123.2(3)
O_104 C_104 CA_104 122.1(3)
N_105 C_104 CA_104 114.7(3)
C_104 N_105 CA_105 122.4(8)
C_104 N_105 CA_105 120.3(4)
CA_105 N_105 CA_105 2.4(9)
C_104 N_105 H0_105 119.8
CA_105 N_105 H0_105 117.7
CA_105 N_105 H0_105 119.8
N_105 CA_105 C_105 113.8(5)
N_105 CA_105 CB_105 110.6(5)
C_105 CA_105 CB_105 113.3(5)
N_105 CA_105 HA_105 106.2
C_105 CA_105 HA_105 106.2
CB_105 CA_105 HA_105 106.2
N_105 CA_105 C_105 115.4(11)
N_105 CA_105 CB_105 108.4(12)
C_105 CA_105 CB_105 108.5(12)
N_105 CA_105 HA1_105 108.1
C_105 CA_105 HA1_105 108.1
CB_105 CA_105 HA1_105 108.1
CA_105 CB_105 CG_105 118.6(5)
CA_105 CB_105 HB1_105 107.7
CG_105 CB_105 HB1_105 107.7
CA_105 CB_105 HB2_105 107.7
CG_105 CB_105 HB2_105 107.7
HB1_105 CB_105 HB2_105 107.1
CG_105 CB_105 CA_105 112.7(13)
CG_105 CB_105 HB3_105 109.1
CA_105 CB_105 HB3_105 109.1
CG_105 CB_105 HB4_105 109.1
CA_105 CB_105 HB4_105 109.1
HB3_105 CB_105 HB4_105 107.8
CD_105 CG_105 CB_105 114.8(5)
CD_105 CG_105 HG1_105 108.6
CB_105 CG_105 HG1_105 108.6
CD_105 CG_105 HG2_105 108.6
CB_105 CG_105 HG2_105 108.6
HG1_105 CG_105 HG2_105 107.5
CB_105 CG_105 CD_105 118.9(15)
CB_105 CG_105 HG3_105 107.6
CD_105 CG_105 HG3_105 107.6
CB_105 CG_105 HG4_105 107.6
CD_105 CG_105 HG4_105 107.6
HG3_105 CG_105 HG4_105 107.0
NE_105 CD_105 CG_105 111.4(5)
NE_105 CD_105 HD1_105 109.3
CG_105 CD_105 HD1_105 109.3
NE_105 CD_105 HD2_105 109.3
CG_105 CD_105 HD2_105 109.3
HD1_105 CD_105 HD2_105 108.0
NE_105 CD_105 CG_105 112.4(12)
NE_105 CD_105 HD3_105 109.1
CG_105 CD_105 HD3_105 109.1
NE_105 CD_105 HD4_105 109.1
CG_105 CD_105 HD4_105 109.1
HD3_105 CD_105 HD4_105 107.9
CZ_105 NE_105 CD_105 125.5(6)
CZ_105 NE_105 HE_105 117.3
CD_105 NE_105 HE_105 117.3
CZ_105 NE_105 CD_105 125.3(15)
CZ_105 NE_105 HE1_105 117.4
CD_105 NE_105 HE1_105 117.4
NH1_105 CZ_105 NE_105 118.2(7)
NH1_105 CZ_105 NH2_105 120.6(6)
NE_105 CZ_105 NH2_105 121.2(6)
NH1_105 CZ_105 NE_105 120.8(16)
NH1_105 CZ_105 NH2_105 121.2(16)
NE_105 CZ_105 NH2_105 118.1(15)
CZ_105 NH1_105 HH1A_105 120.0
CZ_105 NH1_105 HH1B_105 120.0
HH1A_105 NH1_105 HH1B_105 120.0
CZ_105 NH1_105 HH1C_105 120.0
CZ_105 NH1_105 HH1D_105 120.0
HH1C_105 NH1_105 HH1D_105 120.0
CZ_105 NH2_105 HH2A_105 120.0
CZ_105 NH2_105 HH2B_105 120.0
HH2A_105 NH2_105 HH2B_105 120.0
CZ_105 NH2_105 HH2C_105 120.0
CZ_105 NH2_105 HH2D_105 120.0
HH2C_105 NH2_105 HH2D_105 120.0
O_105 C_105 N_106 123.5(3)
O_105 C_105 CA_105 118.6(7)
N_106 C_105 CA_105 117.7(6)
O_105 C_105 CA_105 117.3(4)
N_106 C_105 CA_105 119.1(4)
CA_105 C_105 CA_105 2.4(9)
C_105 N_106 CA_106 120.6(3)
C_105 N_106 H0_106 119.7
CA_106 N_106 H0_106 119.7
N_106 CA_106 C_106 113.2(3)
N_106 CA_106 CB_106 110.2(3)
C_106 CA_106 CB_106 110.7(3)
N_106 CA_106 HA_106 107.5
C_106 CA_106 HA_106 107.5
CB_106 CA_106 HA_106 107.5
OG1_106 CB_106 CG2_106 110.9(4)
OG1_106 CB_106 CA_106 104.6(3)
CG2_106 CB_106 CA_106 111.4(3)
OG1_106 CB_106 HB_106 109.9
CG2_106 CB_106 HB_106 109.9
CA_106 CB_106 HB_106 109.9
CB_106 OG1_106 HG1_106 109.5
CB_106 CG2_106 HG2A_106 109.5
CB_106 CG2_106 HG2B_106 109.5
HG2A_106 CG2_106 HG2B_106 109.5
CB_106 CG2_106 HG2C_106 109.5
HG2A_106 CG2_106 HG2C_106 109.5
HG2B_106 CG2_106 HG2C_106 109.5
O_106 C_106 N_107 122.3(4)
O_106 C_106 CA_106 120.2(4)
N_107 C_106 CA_106 117.5(3)
C_106 N_107 CA_107 121.1(3)
C_106 N_107 H0_107 119.5
CA_107 N_107 H0_107 119.5
N_107 CA_107 C_107 113.5(3)
N_107 CA_107 CB_107 112.3(3)
C_107 CA_107 CB_107 109.1(3)
N_107 CA_107 HA_107 107.2
C_107 CA_107 HA_107 107.2
CB_107 CA_107 HA_107 107.2
OG1_107 CB_107 CA_107 110.0(3)
OG1_107 CB_107 CG2_107 111.1(3)
CA_107 CB_107 CG2_107 112.6(4)
OG1_107 CB_107 HB_107 107.7
CA_107 CB_107 HB_107 107.7
CG2_107 CB_107 HB_107 107.7
CB_107 OG1_107 HG1_107 109.5
CB_107 CG2_107 HG2A_107 109.5
CB_107 CG2_107 HG2B_107 109.5
HG2A_107 CG2_107 HG2B_107 109.5
CB_107 CG2_107 HG2C_107 109.5
HG2A_107 CG2_107 HG2C_107 109.5
HG2B_107 CG2_107 HG2C_107 109.5
O_107 C_107 N_108 121.6(4)
O_107 C_107 CA_107 119.4(4)
N_108 C_107 CA_107 119.0(4)
C_107 N_108 CA_108 120.9(4)
C_107 N_108 H0_108 119.6
CA_108 N_108 H0_108 119.6
N_108 CA_108 C_108 111.9(3)
N_108 CA_108 HA1_108 109.2
C_108 CA_108 HA1_108 109.2
N_108 CA_108 HA2_108 109.2
C_108 CA_108 HA2_108 109.2
HA1_108 CA_108 HA2_108 107.9
O_108 C_108 N_109 124.5(3)
O_108 C_108 CA_108 120.4(3)
N_109 C_108 CA_108 115.0(3)
C_108 N_109 CA_109 123.6(3)
C_108 N_109 H0_109 118.2
CA_109 N_109 H0_109 118.2
N_109 CA_109 C_109 107.9(3)
N_109 CA_109 CB_109 109.1(3)
C_109 CA_109 CB_109 111.9(3)
N_109 CA_109 HA_109 109.3
C_109 CA_109 HA_109 109.3
CB_109 CA_109 HA_109 109.3
CG_109 CB_109 CA_109 114.6(3)
CG_109 CB_109 HB1_109 108.6
CA_109 CB_109 HB1_109 108.6
CG_109 CB_109 HB2_109 108.6
CA_109 CB_109 HB2_109 108.6
HB1_109 CB_109 HB2_109 107.6
CD1_109 CG_109 CD2_109 116.8(4)
CD1_109 CG_109 CB_109 123.2(4)
CD2_109 CG_109 CB_109 119.9(4)
CG_109 CD1_109 CE1_109 123.6(5)
CG_109 CD1_109 HD1_109 118.2
CE1_109 CD1_109 HD1_109 118.2
CD1_109 CE1_109 CZ_109 118.6(5)
CD1_109 CE1_109 HE1_109 120.7
CZ_109 CE1_109 HE1_109 120.7
CG_109 CD2_109 CE2_109 121.6(5)
CG_109 CD2_109 HD2_109 119.2
CE2_109 CD2_109 HD2_109 119.2
CZ_109 CE2_109 CD2_109 119.5(5)
CZ_109 CE2_109 HE2_109 120.2
CD2_109 CE2_109 HE2_109 120.2
OH_109 CZ_109 CE2_109 116.3(7)
OH_109 CZ_109 CE1_109 123.8(7)
CE2_109 CZ_109 CE1_109 119.8(5)
CZ_109 OH_109 HH_109 109.5
O_109 C_109 N_110 123.1(4)
O_109 C_109 CA_109 120.0(3)
N_110 C_109 CA_109 116.9(3)
C_109 N_110 CA_110 124.3(3)
C_109 N_110 H0_110 117.8
CA_110 N_110 H0_110 117.8
N_110 CA_110 CB_110 111.8(3)
N_110 CA_110 C_110 109.4(3)
CB_110 CA_110 C_110 108.1(3)
N_110 CA_110 HA_110 109.2
CB_110 CA_110 HA_110 109.2
C_110 CA_110 HA_110 109.2
CG_110 CB_110 CA_110 114.1(4)
CG_110 CB_110 HB1_110 108.7
CA_110 CB_110 HB1_110 108.7
CG_110 CB_110 HB2_110 108.7
CA_110 CB_110 HB2_110 108.7
HB1_110 CB_110 HB2_110 107.6
CD_110 CG_110 CB_110 113.8(4)
CD_110 CG_110 HG1_110 108.8
CB_110 CG_110 HG1_110 108.8
CD_110 CG_110 HG2_110 108.8
CB_110 CG_110 HG2_110 108.8
HG1_110 CG_110 HG2_110 107.7
OE1_110 CD_110 NE2_110 122.2(5)
OE1_110 CD_110 CG_110 121.2(6)
NE2_110 CD_110 CG_110 116.3(5)
CD_110 NE2_110 HE2A_110 120.0
CD_110 NE2_110 HE2B_110 120.0
HE2A_110 NE2_110 HE2B_110 120.0
O_110 C_110 N_111 123.3(4)
O_110 C_110 CA_110 118.8(4)
N_111 C_110 CA_110 117.6(3)
C_110 N_111 CA_111 121.5(3)
C_110 N_111 H0_111 119.2
CA_111 N_111 H0_111 119.2
N_111 CA_111 CB_111 113.2(4)
N_111 CA_111 C_111 111.2(4)
CB_111 CA_111 C_111 110.0(4)
N_111 CA_111 HA_111 107.4
CB_111 CA_111 HA_111 107.4
C_111 CA_111 HA_111 107.4
O_111 C_111 N_112 123.1(4)
O_111 C_111 CA_111 122.3(4)
N_112 C_111 CA_111 114.6(4)
CA_111 CB_111 SG_111 113.0(4)
CA_111 CB_111 HB1_111 109.0
SG_111 CB_111 HB1_111 109.0
CA_111 CB_111 HB2_111 109.0
SG_111 CB_111 HB2_111 109.0
HB1_111 CB_111 HB2_111 107.8
CB_111 SG_111 SG_101 105.6(2)
C_111 N_112 CA_112 122.5(4)
C_111 N_112 H0_112 118.8
CA_112 N_112 H0_112 118.8
N_112 CA_112 C_112 108.3(3)
N_112 CA_112 HA1_112 110.0
C_112 CA_112 HA1_112 110.0
N_112 CA_112 HA2_112 110.0
C_112 CA_112 HA2_112 110.0
HA1_112 CA_112 HA2_112 108.4
O_112 C_112 N_113 124.4(4)
O_112 C_112 CA_112 119.5(4)
N_113 C_112 CA_112 116.1(4)
C_112 N_113 CA_113 126.6(6)
C_112 N_113 CA_113 120.6(5)
CA_113 N_113 CA_113 7.5(8)
C_112 N_113 H0_113 119.7
CA_113 N_113 H0_113 113.5
CA_113 N_113 H0_113 119.7
O_113 C_113 N_114 123.3(4)
O_113 C_113 CA_113 119.4(6)
N_114 C_113 CA_113 117.0(6)
O_113 C_113 CA_113 123.3(6)
N_114 C_113 CA_113 113.4(5)
CA_113 C_113 CA_113 7.2(7)
N_113 CA_113 C_113 108.7(7)
N_113 CA_113 CB_113 116.1(8)
C_113 CA_113 CB_113 108.0(7)
N_113 CA_113 HA_113 107.9
C_113 CA_113 HA_113 107.9
CB_113 CA_113 HA_113 107.9
N_113 CA_113 C_113 109.9(8)
N_113 CA_113 CB_113 106.2(8)
C_113 CA_113 CB_113 113.7(8)
N_113 CA_113 HA1_113 109.0
C_113 CA_113 HA1_113 109.0
CB_113 CA_113 HA1_113 109.0
OG1_113 CB_113 CG2_113 110.3(9)
OG1_113 CB_113 CA_113 106.6(7)
CG2_113 CB_113 CA_113 112.5(8)
OG1_113 CB_113 HB_113 109.1
CG2_113 CB_113 HB_113 109.1
CA_113 CB_113 HB_113 109.1
OG1_113 CB_113 CG2_113 113.3(9)
OG1_113 CB_113 CA_113 106.6(9)
CG2_113 CB_113 CA_113 111.9(10)
OG1_113 CB_113 HB1_113 108.3
CG2_113 CB_113 HB1_113 108.3
CA_113 CB_113 HB1_113 108.3
C_113 N_114 CA_114 123.1(4)
C_113 N_114 H0_114 118.5
CA_114 N_114 H0_114 118.5
N_114 CA_114 C_114 108.3(4)
N_114 CA_114 CB_114 111.2(4)
C_114 CA_114 CB_114 110.6(4)
N_114 CA_114 HA_114 108.9
C_114 CA_114 HA_114 108.9
CB_114 CA_114 HA_114 108.9
CG1_114 CB_114 CG2_114 112.3(4)
CG1_114 CB_114 CA_114 109.3(4)
CG2_114 CB_114 CA_114 110.2(4)
CG1_114 CB_114 HB_114 108.3
CG2_114 CB_114 HB_114 108.3
CA_114 CB_114 HB_114 108.3
CB_114 CG2_114 HG2A_114 109.5
CB_114 CG2_114 HG2B_114 109.5
HG2A_114 CG2_114 HG2B_114 109.5
CB_114 CG2_114 HG2C_114 109.5
HG2A_114 CG2_114 HG2C_114 109.5
HG2B_114 CG2_114 HG2C_114 109.5
CB_114 CG1_114 CD1_114 114.0(6)
CB_114 CG1_114 HG1A_114 108.8
CD1_114 CG1_114 HG1A_114 108.8
CB_114 CG1_114 HG1B_114 108.8
CD1_114 CG1_114 HG1B_114 108.8
HG1A_114 CG1_114 HG1B_114 107.7
CG1_114 CD1_114 HD1A_114 109.5
CG1_114 CD1_114 HD1B_114 109.5
HD1A_114 CD1_114 HD1B_114 109.5
CG1_114 CD1_114 HD1C_114 109.5
HD1A_114 CD1_114 HD1C_114 109.5
HD1B_114 CD1_114 HD1C_114 109.5
O_114 C_114 N_115 122.4(5)
O_114 C_114 CA_114 120.7(4)
N_115 C_114 CA_114 116.8(4)
C_114 N_115 CA_115 123.4(4)
C_114 N_115 H0_115 118.3
CA_115 N_115 H0_115 118.3
N_115 CA_115 C_115 114.9(4)
N_115 CA_115 CB_115 110.4(4)
C_115 CA_115 CB_115 113.3(5)
N_115 CA_115 HA_115 105.8
C_115 CA_115 HA_115 105.8
CB_115 CA_115 HA_115 105.8
OG1_115 CB_115 CG2_115 110.6(6)
OG1_115 CB_115 CA_115 107.1(5)
CG2_115 CB_115 CA_115 113.1(5)
OG1_115 CB_115 HB_115 108.7
CG2_115 CB_115 HB_115 108.7
CA_115 CB_115 HB_115 108.7
CB_115 OG1_115 HG1_115 109.5
CB_115 CG2_115 HG2A_115 109.5
CB_115 CG2_115 HG2B_115 109.5
HG2A_115 CG2_115 HG2B_115 109.5
CB_115 CG2_115 HG2C_115 109.5
HG2A_115 CG2_115 HG2C_115 109.5
HG2B_115 CG2_115 HG2C_115 109.5
O_115 C_115 N_116 121.4(5)
O_115 C_115 CA_115 118.6(5)
N_116 C_115 CA_115 119.9(4)
C_115 N_116 CA_116 121.0(4)
C_115 N_116 H0_116 119.5
CA_116 N_116 H0_116 119.5
N_116 CA_116 C_116 108.6(4)
N_116 CA_116 CB_116 112.5(4)
C_116 CA_116 CB_116 109.1(4)
N_116 CA_116 HA_116 108.8
C_116 CA_116 HA_116 108.8
CB_116 CA_116 HA_116 108.8
CA_116 CB_116 HB1_116 109.5
CA_116 CB_116 HB2_116 109.5
HB1_116 CB_116 HB2_116 109.5
CA_116 CB_116 HB3_116 109.5
HB1_116 CB_116 HB3_116 109.5
HB2_116 CB_116 HB3_116 109.5
O_116 C_116 N_117 124.0(4)
O_116 C_116 CA_116 119.7(4)
N_117 C_116 CA_116 116.3(4)
C_116 N_117 CA_117 124.1(4)
C_116 N_117 H0_117 117.9
CA_117 N_117 H0_117 117.9
N_117 CA_117 C_117 110.5(4)
N_117 CA_117 CB_117 112.8(4)
C_117 CA_117 CB_117 112.0(4)
N_117 CA_117 HA_117 107.0
C_117 CA_117 HA_117 107.0
CB_117 CA_117 HA_117 107.0
CA_117 CB_117 CG_117 112.4(4)
CA_117 CB_117 HB1_117 109.1
CG_117 CB_117 HB1_117 109.1
CA_117 CB_117 HB2_117 109.1
CG_117 CB_117 HB2_117 109.1
HB1_117 CB_117 HB2_117 107.9
CD_117 CG_117 CB_117 112.8(4)
CD_117 CG_117 HG1_117 109.0
CB_117 CG_117 HG1_117 109.0
CD_117 CG_117 HG2_117 109.0
CB_117 CG_117 HG2_117 109.0
HG1_117 CG_117 HG2_117 107.8
CG_117 CD_117 CE_117 111.8(5)
CG_117 CD_117 HD1_117 109.3
CE_117 CD_117 HD1_117 109.3
CG_117 CD_117 HD2_117 109.3
CE_117 CD_117 HD2_117 109.3
HD1_117 CD_117 HD2_117 107.9
NZ_117 CE_117 CD_117 111.9(5)
NZ_117 CE_117 HE1_117 109.2
CD_117 CE_117 HE1_117 109.2
NZ_117 CE_117 HE2_117 109.2
CD_117 CE_117 HE2_117 109.2
HE1_117 CE_117 HE2_117 107.9
CE_117 NZ_117 HZ1_117 109.5
CE_117 NZ_117 HZ2_117 109.5
HZ1_117 NZ_117 HZ2_117 109.5
CE_117 NZ_117 HZ3_117 109.5
HZ1_117 NZ_117 HZ3_117 109.5
HZ2_117 NZ_117 HZ3_117 109.5
O_117 C_117 N_118 122.1(4)
O_117 C_117 CA_117 122.2(4)
N_118 C_117 CA_117 115.6(4)
C_117 N_118 CA_118 123.9(4)
C_117 N_118 H0_118 118.0
CA_118 N_118 H0_118 118.0
N_118 CA_118 CB_118 112.7(4)
N_118 CA_118 C_118 112.4(4)
CB_118 CA_118 C_118 111.8(4)
N_118 CA_118 HA_118 106.4
CB_118 CA_118 HA_118 106.4
C_118 CA_118 HA_118 106.4
CG_118 CB_118 CA_118 112.0(5)
CG_118 CB_118 HB1_118 109.2
CA_118 CB_118 HB1_118 109.2
CG_118 CB_118 HB2_118 109.2
CA_118 CB_118 HB2_118 109.2
HB1_118 CB_118 HB2_118 107.9
OD1_118 CG_118 ND2_118 119.2(8)
OD1_118 CG_118 CB_118 121.9(6)
ND2_118 CG_118 CB_118 118.8(9)
CG_118 ND2_118 HD2A_118 120.0
CG_118 ND2_118 HD2B_118 120.0
HD2A_118 ND2_118 HD2B_118 120.0
O_118 C_118 N_119 122.5(4)
O_118 C_118 CA_118 120.1(4)
N_119 C_118 CA_118 117.3(4)
C_118 N_119 CA_119 124.0(3)
C_118 N_119 H0_119 118.0
CA_119 N_119 H0_119 118.0
N_119 CA_119 C_119 110.1(4)
N_119 CA_119 CB_119 109.5(3)
C_119 CA_119 CB_119 110.8(4)
N_119 CA_119 HA_119 108.8
C_119 CA_119 HA_119 108.8
CB_119 CA_119 HA_119 108.8
CG1_119 CB_119 CG2_119 111.1(5)
CG1_119 CB_119 CA_119 112.2(4)
CG2_119 CB_119 CA_119 109.4(4)
CG1_119 CB_119 HB_119 108.0
CG2_119 CB_119 HB_119 108.0
CA_119 CB_119 HB_119 108.0
CB_119 CG1_119 HG1A_119 109.5
CB_119 CG1_119 HG1B_119 109.5
HG1A_119 CG1_119 HG1B_119 109.5
CB_119 CG1_119 HG1C_119 109.5
HG1A_119 CG1_119 HG1C_119 109.5
HG1B_119 CG1_119 HG1C_119 109.5
CB_119 CG2_119 HG2A_119 109.5
CB_119 CG2_119 HG2B_119 109.5
HG2A_119 CG2_119 HG2B_119 109.5
CB_119 CG2_119 HG2C_119 109.5
HG2A_119 CG2_119 HG2C_119 109.5
HG2B_119 CG2_119 HG2C_119 109.5
O_119 C_119 N_120 122.9(4)
O_119 C_119 CA_119 121.7(4)
N_120 C_119 CA_119 115.3(4)
C_119 N_120 CA_120 121.6(4)
C_119 N_120 H0_120 119.2
CA_120 N_120 H0_120 119.2
N_120 CA_120 C_120 109.3(5)
N_120 CA_120 CB_120 110.0(4)
C_120 CA_120 CB_120 109.2(4)
N_120 CA_120 HA_120 109.4
C_120 CA_120 HA_120 109.4
CB_120 CA_120 HA_120 109.4
OG1_120 CB_120 CA_120 106.7(4)
OG1_120 CB_120 CG2_120 109.8(6)
CA_120 CB_120 CG2_120 111.7(5)
OG1_120 CB_120 HB_120 109.5
CA_120 CB_120 HB_120 109.5
CG2_120 CB_120 HB_120 109.5
CB_120 OG1_120 HG1_120 109.5
CB_120 CG2_120 HG2A_120 109.5
CB_120 CG2_120 HG2B_120 109.5
HG2A_120 CG2_120 HG2B_120 109.5
CB_120 CG2_120 HG2C_120 109.5
HG2A_120 CG2_120 HG2C_120 109.5
HG2B_120 CG2_120 HG2C_120 109.5
O_120 C_120 N_121 121.9(5)
O_120 C_120 CA_120 122.9(5)
N_121 C_120 CA_120 115.3(5)
C_120 N_121 CA_121 123.5(5)
C_120 N_121 H0_121 118.3
CA_121 N_121 H0_121 118.3
N_121 CA_121 C_121 108.6(4)
N_121 CA_121 CB_121 111.1(4)
C_121 CA_121 CB_121 107.8(4)
N_121 CA_121 HA_121 109.7
C_121 CA_121 HA_121 109.7
CB_121 CA_121 HA_121 109.7
CA_121 CB_121 HB1_121 109.5
CA_121 CB_121 HB2_121 109.5
HB1_121 CB_121 HB2_121 109.5
CA_121 CB_121 HB3_121 109.5
HB1_121 CB_121 HB3_121 109.5
HB2_121 CB_121 HB3_121 109.5
O_121 C_121 N_122 123.2(4)
O_121 C_121 CA_121 120.4(4)
N_122 C_121 CA_121 116.3(4)
C_121 N_122 CA_122 122.0(4)
C_121 N_122 H0_122 119.0
CA_122 N_122 H0_122 119.0
N_122 CA_122 CB_122 110.4(4)
N_122 CA_122 C_122 108.2(4)
CB_122 CA_122 C_122 112.8(4)
N_122 CA_122 HA_122 108.5
CB_122 CA_122 HA_122 108.5
C_122 CA_122 HA_122 108.5
CA_122 CB_122 CG_122 110.1(6)
CA_122 CB_122 HB1_122 109.6
CG_122 CB_122 HB1_122 109.6
CA_122 CB_122 HB2_122 109.6
CG_122 CB_122 HB2_122 109.6
HB1_122 CB_122 HB2_122 108.1
OD1_122 CG_122 ND2_122 124.8(10)
OD1_122 CG_122 CB_122 117.4(8)
ND2_122 CG_122 CB_122 117.8(11)
CG_122 ND2_122 HD2A_122 120.0
CG_122 ND2_122 HD2B_122 120.0
HD2A_122 ND2_122 HD2B_122 120.0
O_122 C_122 N_123 121.5(4)
O_122 C_122 CA_122 121.9(5)
N_123 C_122 CA_122 116.5(4)
C_122 N_123 CA_123 122.2(4)
C_122 N_123 H0_123 118.9
CA_123 N_123 H0_123 118.9
N_123 CA_123 C_123 110.6(3)
N_123 CA_123 CB_123 110.6(3)
C_123 CA_123 CB_123 109.6(4)
N_123 CA_123 HA_123 108.7
C_123 CA_123 HA_123 108.7
CB_123 CA_123 HA_123 108.7
CG_123 CB_123 CA_123 114.7(4)
CG_123 CB_123 HB1_123 108.6
CA_123 CB_123 HB1_123 108.6
CG_123 CB_123 HB2_123 108.6
CA_123 CB_123 HB2_123 108.6
HB1_123 CB_123 HB2_123 107.6
CD1_123 CG_123 CD2_123 116.8(4)
CD1_123 CG_123 CB_123 119.8(4)
CD2_123 CG_123 CB_123 123.3(4)
CG_123 CD1_123 CE1_123 121.6(4)
CG_123 CD1_123 HD1_123 119.2
CE1_123 CD1_123 HD1_123 119.2
CZ_123 CE1_123 CD1_123 120.3(4)
CZ_123 CE1_123 HE1_123 119.9
CD1_123 CE1_123 HE1_123 119.9
CE2_123 CD2_123 CG_123 121.4(4)
CE2_123 CD2_123 HD2_123 119.3
CG_123 CD2_123 HD2_123 119.3
CZ_123 CE2_123 CD2_123 119.7(5)
CZ_123 CE2_123 HE2_123 120.1
CD2_123 CE2_123 HE2_123 120.1
CE1_123 CZ_123 CE2_123 120.1(4)
CE1_123 CZ_123 OH_123 122.8(4)
CE2_123 CZ_123 OH_123 116.9(4)
CZ_123 OH_123 HH_123 109.5
O_123 C_123 N_124 121.5(4)
O_123 C_123 CA_123 121.9(4)
N_124 C_123 CA_123 116.3(4)
C_123 N_124 CA_124 120.6(4)
C_123 N_124 H0_124 119.7
CA_124 N_124 H0_124 119.7
N_124 CA_124 C_124 112.6(4)
N_124 CA_124 CB_124 108.7(4)
C_124 CA_124 CB_124 110.2(5)
N_124 CA_124 HA_124 108.4
C_124 CA_124 HA_124 108.4
CB_124 CA_124 HA_124 108.4
CA_124 CB_124 HB1_124 109.5
CA_124 CB_124 HB2_124 109.5
HB1_124 CB_124 HB2_124 109.5
CA_124 CB_124 HB3_124 109.5
HB1_124 CB_124 HB3_124 109.5
HB2_124 CB_124 HB3_124 109.5
O_124 C_124 N_125 120.2(5)
O_124 C_124 CA_124 123.2(4)
N_125 C_124 CA_124 116.6(4)
C_124 N_125 CA_125 123.4(4)
C_124 N_125 H0_125 118.3
CA_125 N_125 H0_125 118.3
N_125 CA_125 C_125 114.2(4)
N_125 CA_125 CB_125 109.3(4)
C_125 CA_125 CB_125 108.6(4)
N_125 CA_125 HA_125 108.2
C_125 CA_125 HA_125 108.2
CB_125 CA_125 HA_125 108.2
CA_125 CB_125 CG_125 112.2(5)
CA_125 CB_125 HB1_125 109.2
CG_125 CB_125 HB1_125 109.2
CA_125 CB_125 HB2_125 109.2
CG_125 CB_125 HB2_125 109.2
HB1_125 CB_125 HB2_125 107.9
CD_125 CG_125 CB_125 116.2(5)
CD_125 CG_125 HG1_125 108.2
CB_125 CG_125 HG1_125 108.2
CD_125 CG_125 HG2_125 108.2
CB_125 CG_125 HG2_125 108.2
HG1_125 CG_125 HG2_125 107.4
OE1_125 CD_125 OE2_125 116.6(8)
OE1_125 CD_125 CG_125 123.0(6)
OE2_125 CD_125 CG_125 120.4(8)
O_125 C_125 N_126 122.8(4)
O_125 C_125 CA_125 119.9(4)
N_126 C_125 CA_125 117.3(4)
C_125 N_126 CA_126 123.3(4)
C_125 N_126 H0_126 118.3
CA_126 N_126 H0_126 118.3
N_126 CA_126 C_126 110.4(3)
N_126 CA_126 HA1_126 109.6
C_126 CA_126 HA1_126 109.6
N_126 CA_126 HA2_126 109.6
C_126 CA_126 HA2_126 109.6
HA1_126 CA_126 HA2_126 108.1
O_126 C_126 N_127 122.4(4)
O_126 C_126 CA_126 122.4(4)
N_127 C_126 CA_126 115.2(3)
C_126 N_127 CA_127 120.9(3)
C_126 N_127 H0_127 119.6
CA_127 N_127 H0_127 119.6
N_127 CA_127 C_127 111.0(4)
N_127 CA_127 CB_127 109.8(3)
C_127 CA_127 CB_127 107.9(4)
N_127 CA_127 HA_127 109.4
C_127 CA_127 HA_127 109.4
CB_127 CA_127 HA_127 109.4
CA_127 CB_127 HB1_127 109.5
CA_127 CB_127 HB2_127 109.5
HB1_127 CB_127 HB2_127 109.5
CA_127 CB_127 HB3_127 109.5
HB1_127 CB_127 HB3_127 109.5
HB2_127 CB_127 HB3_127 109.5
O_127 C_127 N_128 122.9(3)
O_127 C_127 CA_127 121.4(3)
N_128 C_127 CA_127 115.5(4)
C_127 N_128 CA_128 124.2(3)
C_127 N_128 H0_128 117.9
CA_128 N_128 H0_128 117.9
N_128 CA_128 C_128 106.6(3)
N_128 CA_128 CB_128 112.0(3)
C_128 CA_128 CB_128 111.7(3)
N_128 CA_128 HA_128 108.8
C_128 CA_128 HA_128 108.8
CB_128 CA_128 HA_128 108.8
CG1_128 CB_128 CG2_128 110.3(3)
CG1_128 CB_128 CA_128 110.3(3)
CG2_128 CB_128 CA_128 109.8(3)
CG1_128 CB_128 HB_128 108.8
CG2_128 CB_128 HB_128 108.8
CA_128 CB_128 HB_128 108.8
CB_128 CG1_128 HG1A_128 109.5
CB_128 CG1_128 HG1B_128 109.5
HG1A_128 CG1_128 HG1B_128 109.5
CB_128 CG1_128 HG1C_128 109.5
HG1A_128 CG1_128 HG1C_128 109.5
HG1B_128 CG1_128 HG1C_128 109.5
CB_128 CG2_128 HG2A_128 109.5
CB_128 CG2_128 HG2B_128 109.5
HG2A_128 CG2_128 HG2B_128 109.5
CB_128 CG2_128 HG2C_128 109.5
HG2A_128 CG2_128 HG2C_128 109.5
HG2B_128 CG2_128 HG2C_128 109.5
O_128 C_128 N_129 123.5(4)
O_128 C_128 CA_128 120.3(4)
N_129 C_128 CA_128 116.1(4)
C_128 N_129 CA_129 122.2(4)
C_128 N_129 H0_129 118.9
CA_129 N_129 H0_129 118.9
N_129 CA_129 C_129 110.4(3)
N_129 CA_129 CB_129 109.4(4)
C_129 CA_129 CB_129 110.7(4)
N_129 CA_129 HA_129 108.8
C_129 CA_129 HA_129 108.8
CB_129 CA_129 HA_129 108.8
CA_129 CB_129 CG_129 109.5(7)
CA_129 CB_129 HB1_129 109.8
CG_129 CB_129 HB1_129 109.8
CA_129 CB_129 HB2_129 109.8
CG_129 CB_129 HB2_129 109.8
HB1_129 CB_129 HB2_129 108.2
CD_129 CG_129 CB_129 114.6(10)
CD_129 CG_129 HG1_129 108.6
CB_129 CG_129 HG1_129 108.6
CD_129 CG_129 HG2_129 108.6
CB_129 CG_129 HG2_129 108.6
HG1_129 CG_129 HG2_129 107.6
CG_129 CD_129 NE_129 103.8(10)
CG_129 CD_129 HD1_129 111.0
NE_129 CD_129 HD1_129 111.0
CG_129 CD_129 HD2_129 111.0
NE_129 CD_129 HD2_129 111.0
HD1_129 CD_129 HD2_129 109.0
CZ_129 NE_129 CD_129 124.9(17)
CZ_129 NE_129 HE_129 117.6
CD_129 NE_129 HE_129 117.6
NE_129 CZ_129 NH2_129 124(2)
NE_129 CZ_129 NH1_129 117.9(16)
NH2_129 CZ_129 NH1_129 117.7(18)
CZ_129 NH1_129 HH1A_129 120.0
CZ_129 NH1_129 HH1B_129 120.0
HH1A_129 NH1_129 HH1B_129 120.0
CZ_129 NH2_129 HH2A_129 120.0
CZ_129 NH2_129 HH2B_129 120.0
HH2A_129 NH2_129 HH2B_129 120.0
O_129 C_129 N_130 121.5(4)
O_129 C_129 CA_129 122.9(4)
N_130 C_129 CA_129 115.6(4)
C_129 N_130 CA_130 119.6(4)
C_129 N_130 H0_130 120.2
CA_130 N_130 H0_130 120.2
N_130 CA_130 C_130 115.2(3)
N_130 CA_130 HA1_130 108.5
C_130 CA_130 HA1_130 108.5
N_130 CA_130 HA2_130 108.5
C_130 CA_130 HA2_130 108.5
HA1_130 CA_130 HA2_130 107.5
O_130 C_130 N_131 122.7(3)
O_130 C_130 CA_130 118.3(3)
N_131 C_130 CA_130 118.9(3)
C_130 N_131 CA_131 121.1(3)
C_130 N_131 H0_131 119.5
CA_131 N_131 H0_131 119.5
N_131 CA_131 C_131 110.9(3)
N_131 CA_131 CB_131 109.6(3)
C_131 CA_131 CB_131 110.2(3)
N_131 CA_131 HA_131 108.7
C_131 CA_131 HA_131 108.7
CB_131 CA_131 HA_131 108.7
CG_131 CB_131 CA_131 114.5(3)
CG_131 CB_131 HB1_131 108.6
CA_131 CB_131 HB1_131 108.6
CG_131 CB_131 HB2_131 108.6
CA_131 CB_131 HB2_131 108.6
HB1_131 CB_131 HB2_131 107.6
CD1_131 CG_131 CD2_131 111.7(4)
CD1_131 CG_131 CB_131 110.3(3)
CD2_131 CG_131 CB_131 112.0(3)
CD1_131 CG_131 HG_131 107.5
CD2_131 CG_131 HG_131 107.5
CB_131 CG_131 HG_131 107.5
CG_131 CD1_131 HD1A_131 109.5
CG_131 CD1_131 HD1B_131 109.5
HD1A_131 CD1_131 HD1B_131 109.5
CG_131 CD1_131 HD1C_131 109.5
HD1A_131 CD1_131 HD1C_131 109.5
HD1B_131 CD1_131 HD1C_131 109.5
CG_131 CD2_131 HD2A_131 109.5
CG_131 CD2_131 HD2B_131 109.5
HD2A_131 CD2_131 HD2B_131 109.5
CG_131 CD2_131 HD2C_131 109.5
HD2A_131 CD2_131 HD2C_131 109.5
HD2B_131 CD2_131 HD2C_131 109.5
O_131 C_131 N_132 122.8(3)
O_131 C_131 CA_131 122.2(3)
N_132 C_131 CA_131 115.0(3)
C_131 N_132 CA_132 120.6(3)
C_131 N_132 H0_132 119.7
CA_132 N_132 H0_132 119.7
N_132 CA_132 C_132 109.1(3)
N_132 CA_132 CB_132 111.1(3)
C_132 CA_132 CB_132 111.5(3)
N_132 CA_132 HA_132 108.4
C_132 CA_132 HA_132 108.4
CB_132 CA_132 HA_132 108.4
OG1_132 CB_132 CG2_132 110.6(3)
OG1_132 CB_132 CA_132 105.3(3)
CG2_132 CB_132 CA_132 111.4(3)
OG1_132 CB_132 HB_132 109.8
CG2_132 CB_132 HB_132 109.8
CA_132 CB_132 HB_132 109.8
CB_132 OG1_132 HG1_132 109.5
CB_132 CG2_132 HG2A_132 109.5
CB_132 CG2_132 HG2B_132 109.5
HG2A_132 CG2_132 HG2B_132 109.5
CB_132 CG2_132 HG2C_132 109.5
HG2A_132 CG2_132 HG2C_132 109.5
HG2B_132 CG2_132 HG2C_132 109.5
O_132 C_132 N_133 122.9(3)
O_132 C_132 CA_132 120.8(3)
N_133 C_132 CA_132 116.3(3)
C_132 N_133 CA_133 122.2(6)
C_132 N_133 CA_133 123.9(7)
CA_133 N_133 CA_133 2.0(13)
C_132 N_133 H0_133 118.9
CA_133 N_133 H0_133 118.9
CA_133 N_133 H0_133 117.2
N_133 CA_133 C_133 110.7(6)
N_133 CA_133 CB_133 107.6(9)
C_133 CA_133 CB_133 109.2(10)
N_133 CA_133 HA_133 109.8
C_133 CA_133 HA_133 109.8
CB_133 CA_133 HA_133 109.8
N_133 CA_133 CB_133 110.9(12)
N_133 CA_133 C_133 109.6(9)
CB_133 CA_133 C_133 109.8(14)
N_133 CA_133 HA1_133 108.8
CB_133 CA_133 HA1_133 108.8
C_133 CA_133 HA1_133 108.8
CA_133 CB_133 CG_133 113.8(10)
CA_133 CB_133 HB1_133 108.8
CG_133 CB_133 HB1_133 108.8
CA_133 CB_133 HB2_133 108.8
CG_133 CB_133 HB2_133 108.8
HB1_133 CB_133 HB2_133 107.7
CG_133 CB_133 CA_133 115.1(16)
CG_133 CB_133 HB3_133 108.5
CA_133 CB_133 HB3_133 108.5
CG_133 CB_133 HB4_133 108.5
CA_133 CB_133 HB4_133 108.5
HB3_133 CB_133 HB4_133 107.5
CD_133 CG_133 CB_133 108.7(9)
CD_133 CG_133 HG1_133 110.0
CB_133 CG_133 HG1_133 110.0
CD_133 CG_133 HG2_133 110.0
CB_133 CG_133 HG2_133 110.0
HG1_133 CG_133 HG2_133 108.3
CB_133 CG_133 CD_133 115.4(14)
CB_133 CG_133 HG3_133 108.4
CD_133 CG_133 HG3_133 108.4
CB_133 CG_133 HG4_133 108.4
CD_133 CG_133 HG4_133 108.4
HG3_133 CG_133 HG4_133 107.5
OE1_133 CD_133 NE2_133 127.1(10)
OE1_133 CD_133 CG_133 118.0(9)
NE2_133 CD_133 CG_133 114.9(9)
OE1_133 CD_133 NE2_133 123.5(15)
OE1_133 CD_133 CG_133 120.0(16)
NE2_133 CD_133 CG_133 116.5(13)
CD_133 NE2_133 HE2A_133 120.0
CD_133 NE2_133 HE2B_133 120.0
HE2A_133 NE2_133 HE2B_133 120.0
CD_133 NE2_133 HE2C_133 120.0
CD_133 NE2_133 HE2D_133 120.0
HE2C_133 NE2_133 HE2D_133 120.0
O_133 C_133 N_134 124.1(4)
O_133 C_133 CA_133 121.0(6)
N_134 C_133 CA_133 114.8(6)
O_133 C_133 CA_133 120.0(7)
N_134 C_133 CA_133 115.7(7)
CA_133 C_133 CA_133 1.9(13)
C_133 N_134 CA_134 123.1(4)
C_133 N_134 H0_134 118.5
CA_134 N_134 H0_134 118.5
N_134 CA_134 C_134 110.8(4)
N_134 CA_134 HA1_134 109.5
C_134 CA_134 HA1_134 109.5
N_134 CA_134 HA2_134 109.5
C_134 CA_134 HA2_134 109.5
HA1_134 CA_134 HA2_134 108.1
O_134 C_134 N_135 123.9(4)
O_134 C_134 CA_134 121.8(4)
N_135 C_134 CA_134 114.1(4)
C_134 N_135 CA_135 119.5(4)
C_134 N_135 H0_135 120.3
CA_135 N_135 H0_135 120.3
N_135 CA_135 C_135 113.2(4)
N_135 CA_135 CB_135 111.3(4)
C_135 CA_135 CB_135 112.2(4)
N_135 CA_135 HA_135 106.6
C_135 CA_135 HA_135 106.6
CB_135 CA_135 HA_135 106.6
CG_135 CB_135 CA_135 112.9(4)
CG_135 CB_135 HB1_135 109.0
CA_135 CB_135 HB1_135 109.0
CG_135 CB_135 HB2_135 109.0
CA_135 CB_135 HB2_135 109.0
HB1_135 CB_135 HB2_135 107.8
OD1_135 CG_135 ND2_135 123.7(6)
OD1_135 CG_135 CB_135 120.5(5)
ND2_135 CG_135 CB_135 115.8(6)
CG_135 ND2_135 HD2A_135 120.0
CG_135 ND2_135 HD2B_135 120.0
HD2A_135 ND2_135 HD2B_135 120.0
O_135 C_135 N_136 121.6(4)
O_135 C_135 CA_135 120.7(4)
N_136 C_135 CA_135 117.5(4)
C_135 N_136 CA_136 120.5(4)
C_135 N_136 H0_136 119.8
CA_136 N_136 H0_136 119.8
N_136 CA_136 CB_136 109.1(4)
N_136 CA_136 C_136 109.0(4)
CB_136 CA_136 C_136 108.8(4)
N_136 CA_136 HA_136 110.0
CB_136 CA_136 HA_136 110.0
C_136 CA_136 HA_136 110.0
CA_136 CB_136 HB1_136 109.5
CA_136 CB_136 HB2_136 109.5
HB1_136 CB_136 HB2_136 109.5
CA_136 CB_136 HB3_136 109.5
HB1_136 CB_136 HB3_136 109.5
HB2_136 CB_136 HB3_136 109.5
O_136 C_136 N_137 124.0(4)
O_136 C_136 CA_136 119.2(4)
N_137 C_136 CA_136 116.8(4)
C_136 N_137 CA_137 118.6(4)
C_136 N_137 CA_137 121.2(8)
CA_137 N_137 CA_137 2.6(9)
C_136 N_137 H0_137 120.7
CA_137 N_137 H0_137 120.7
CA_137 N_137 H0_137 118.1
O_137 C_137 N_138 124.1(3)
O_137 C_137 CA_137 121.9(4)
N_138 C_137 CA_137 113.9(4)
O_137 C_137 CA_137 121.7(7)
N_138 C_137 CA_137 114.2(7)
CA_137 C_137 CA_137 2.5(9)
N_137 CA_137 CB_137 112.1(6)
N_137 CA_137 C_137 111.9(5)
CB_137 CA_137 C_137 113.2(5)
N_137 CA_137 HA_137 106.4
CB_137 CA_137 HA_137 106.4
C_137 CA_137 HA_137 106.4
N_137 CA_137 C_137 111.2(11)
N_137 CA_137 CB_137 109.9(17)
C_137 CA_137 CB_137 113.2(16)
N_137 CA_137 HA1_137 107.4
C_137 CA_137 HA1_137 107.4
CB_137 CA_137 HA1_137 107.4
CA_137 CB_137 SG_137 115.9(5)
CA_137 CB_137 HB1_137 108.3
SG_137 CB_137 HB1_137 108.3
CA_137 CB_137 HB2_137 108.3
SG_137 CB_137 HB2_137 108.3
HB1_137 CB_137 HB2_137 107.4
CA_137 CB_137 SG1_137 115.2(14)
CA_137 CB_137 HB3_137 108.5
SG1_137 CB_137 HB3_137 108.5
CA_137 CB_137 HB4_137 108.5
SG1_137 CB_137 HB4_137 108.5
HB3_137 CB_137 HB4_137 107.5
CB_137 SG_137 SG_170 102.8(3)
C_137 N_138 CA_138 124.9(7)
C_137 N_138 CA_138 123.2(3)
CA_138 N_138 CA_138 3.6(10)
C_137 N_138 CA_138 123.4(7)
CA_138 N_138 CA_138 4.1(13)
CA_138 N_138 CA_138 0.7(13)
C_137 N_138 H0_138 118.4
CA_138 N_138 H0_138 116.5
CA_138 N_138 H0_138 118.4
CA_138 N_138 H0_138 118.2
N_138 CA_138 C_138 107.6(4)
N_138 CA_138 CB_138 112.0(6)
C_138 CA_138 CB_138 111.2(6)
N_138 CA_138 HA_138 108.7
C_138 CA_138 HA_138 108.7
CB_138 CA_138 HA_138 108.7
N_138 CA_138 C_138 107.9(11)
N_138 CA_138 CB_138 111(2)
C_138 CA_138 CB_138 111(2)
N_138 CA_138 HA1_138 108.9
C_138 CA_138 HA1_138 108.9
CB_138 CA_138 HA1_138 108.9
N_138 CA_138 C_138 108.5(11)
N_138 CA_138 CB_138 110.3(17)
C_138 CA_138 CB_138 108.5(17)
N_138 CA_138 HA2_138 109.8
C_138 CA_138 HA2_138 109.8
CB_138 CA_138 HA2_138 109.8
CG_138 CB_138 CA_138 114.4(6)
CG_138 CB_138 HB1_138 108.7
CA_138 CB_138 HB1_138 108.7
CG_138 CB_138 HB2_138 108.7
CA_138 CB_138 HB2_138 108.7
HB1_138 CB_138 HB2_138 107.6
CA_138 CB_138 CG_138 114(2)
CA_138 CB_138 HB3_138 108.9
CG_138 CB_138 HB3_138 108.9
CA_138 CB_138 HB4_138 108.9
CG_138 CB_138 HB4_138 108.9
HB3_138 CB_138 HB4_138 107.7
CG_138 CB_138 CA_138 108.9(17)
CG_138 CB_138 HB5_138 109.9
CA_138 CB_138 HB5_138 109.9
CG_138 CB_138 HB6_138 109.9
CA_138 CB_138 HB6_138 109.9
HB5_138 CB_138 HB6_138 108.3
CB_138 CG_138 SD_138 116.5(7)
CB_138 CG_138 HG1_138 108.2
SD_138 CG_138 HG1_138 108.2
CB_138 CG_138 HG2_138 108.2
SD_138 CG_138 HG2_138 108.2
HG1_138 CG_138 HG2_138 107.3
CB_138 CG_138 SD_138 112(2)
CB_138 CG_138 HG3_138 109.1
SD_138 CG_138 HG3_138 109.1
CB_138 CG_138 HG4_138 109.1
SD_138 CG_138 HG4_138 109.1
HG3_138 CG_138 HG4_138 107.9
CB_138 CG_138 SD_138 118(2)
CB_138 CG_138 HG5_138 107.9
SD_138 CG_138 HG5_138 107.9
CB_138 CG_138 HG6_138 107.9
SD_138 CG_138 HG6_138 107.9
HG5_138 CG_138 HG6_138 107.2
CE_138 SD_138 CG_138 106.5(6)
CE_138 SD_138 CG_138 98.9(13)
CE_138 SD_138 CG_138 96.5(15)
SD_138 CE_138 HE1_138 109.5
SD_138 CE_138 HE2_138 109.5
HE1_138 CE_138 HE2_138 109.5
SD_138 CE_138 HE3_138 109.5
HE1_138 CE_138 HE3_138 109.5
HE2_138 CE_138 HE3_138 109.5
SD_138 CE_138 HE4_138 109.5
SD_138 CE_138 HE5_138 109.5
HE4_138 CE_138 HE5_138 109.5
SD_138 CE_138 HE6_138 109.5
HE4_138 CE_138 HE6_138 109.5
HE5_138 CE_138 HE6_138 109.5
SD_138 CE_138 HE7_138 109.5
SD_138 CE_138 HE8_138 109.5
HE7_138 CE_138 HE8_138 109.5
SD_138 CE_138 HE9_138 109.5
HE7_138 CE_138 HE9_138 109.5
HE8_138 CE_138 HE9_138 109.5
O_138 C_138 N_139 123.2(3)
O_138 C_138 CA_138 120.9(7)
N_139 C_138 CA_138 115.7(7)
O_138 C_138 CA_138 122.2(8)
N_139 C_138 CA_138 114.5(7)
CA_138 C_138 CA_138 3.9(12)
O_138 C_138 CA_138 122.1(4)
N_139 C_138 CA_138 114.7(3)
CA_138 C_138 CA_138 3.4(9)
CA_138 C_138 CA_138 0.5(12)
C_138 N_139 CA_139 121.4(3)
C_138 N_139 H0_139 119.3
CA_139 N_139 H0_139 119.3
N_139 CA_139 C_139 111.8(3)
N_139 CA_139 HA1_139 109.3
C_139 CA_139 HA1_139 109.3
N_139 CA_139 HA2_139 109.3
C_139 CA_139 HA2_139 109.3
HA1_139 CA_139 HA2_139 107.9
O_139 C_139 N_140 122.1(13)
O_139 C_139 N_140 122.7(12)
N_140 C_139 N_140 1(4)
O_139 C_139 N_140 122(2)
N_140 C_139 N_140 1(5)
N_140 C_139 N_140 1(3)
O_139 C_139 N_140 119.5(11)
N_140 C_139 N_140 11(3)
N_140 C_139 N_140 12(2)
N_140 C_139 N_140 12(2)
O_139 C_139 CA_139 122.8(4)
N_140 C_139 CA_139 115.1(14)
N_140 C_139 CA_139 114.4(12)
N_140 C_139 CA_139 115(2)
N_140 C_139 CA_139 117.0(10)
C_139 N_140 CA_140 120(2)
C_139 N_140 H0_140 120.1
CA_140 N_140 H0_140 120.1
C_139 N_140 CA_140 125(4)
C_139 N_140 H0A_140 117.4
CA_140 N_140 H0A_140 117.4
C_139 N_140 CA_140 123(2)
C_139 N_140 H0B_140 118.5
CA_140 N_140 H0B_140 118.5
C_139 N_140 CA_140 119.7(19)
C_139 N_140 H0C_140 120.2
CA_140 N_140 H0C_140 120.2
O_140 C_140 N_141 125.8(17)
O_140 C_140 CA_140 120.9(19)
N_141 C_140 CA_140 113.3(16)
O_140 C_140 N_141 124(3)
O_140 C_140 CA_140 118(3)
N_141 C_140 CA_140 118(3)
O_140 C_140 N_141 121(2)
O_140 C_140 CA_140 122(2)
N_141 C_140 CA_140 116.9(17)
O_140 C_140 N_141 118.2(16)
O_140 C_140 CA_140 125.1(19)
N_141 C_140 CA_140 116.7(14)
N_140 CA_140 C_140 110.2(16)
N_140 CA_140 CB_140 110.0(14)
C_140 CA_140 CB_140 109.3(11)
N_140 CA_140 HA_140 109.1
C_140 CA_140 HA_140 109.1
CB_140 CA_140 HA_140 109.1
N_140 CA_140 CB_140 112(2)
N_140 CA_140 C_140 110.8(19)
CB_140 CA_140 C_140 107.9(18)
N_140 CA_140 HA1_140 108.6
CB_140 CA_140 HA1_140 108.6
C_140 CA_140 HA1_140 108.6
N_140 CA_140 C_140 107.8(19)
N_140 CA_140 CB_140 111.7(18)
C_140 CA_140 CB_140 111.9(16)
N_140 CA_140 HA2_140 108.4
C_140 CA_140 HA2_140 108.4
CB_140 CA_140 HA2_140 108.4
N_140 CA_140 C_140 106.6(13)
N_140 CA_140 CB_140 112.0(15)
C_140 CA_140 CB_140 113.6(14)
N_140 CA_140 HA3_140 108.2
C_140 CA_140 HA3_140 108.2
CB_140 CA_140 HA3_140 108.2
CG_140 CB_140 CA_140 113.2(11)
CG_140 CB_140 HB1_140 108.9
CA_140 CB_140 HB1_140 108.9
CG_140 CB_140 HB2_140 108.9
CA_140 CB_140 HB2_140 108.9
HB1_140 CB_140 HB2_140 107.8
CG_140 CB_140 CA_140 117(2)
CG_140 CB_140 HB3_140 108.0
CA_140 CB_140 HB3_140 108.0
CG_140 CB_140 HB4_140 108.0
CA_140 CB_140 HB4_140 108.0
HB3_140 CB_140 HB4_140 107.2
CG_140 CB_140 CA_140 118.0(19)
CG_140 CB_140 HB5_140 107.8
CA_140 CB_140 HB5_140 107.8
CG_140 CB_140 HB6_140 107.8
CA_140 CB_140 HB6_140 107.8
HB5_140 CB_140 HB6_140 107.1
CG_140 CB_140 CA_140 113.8(15)
CG_140 CB_140 HB7_140 108.8
CA_140 CB_140 HB7_140 108.8
CG_140 CB_140 HB8_140 108.8
CA_140 CB_140 HB8_140 108.8
HB7_140 CB_140 HB8_140 107.7
CD_140 CG_140 CB_140 110.2(10)
CD_140 CG_140 HG1_140 109.6
CB_140 CG_140 HG1_140 109.6
CD_140 CG_140 HG2_140 109.6
CB_140 CG_140 HG2_140 109.6
HG1_140 CG_140 HG2_140 108.1
CB_140 CG_140 CD_140 115(2)
CB_140 CG_140 HG3_140 108.5
CD_140 CG_140 HG3_140 108.5
CB_140 CG_140 HG4_140 108.5
CD_140 CG_140 HG4_140 108.5
HG3_140 CG_140 HG4_140 107.5
CB_140 CG_140 CD_140 114(2)
CB_140 CG_140 HG5_140 108.7
CD_140 CG_140 HG5_140 108.7
CB_140 CG_140 HG6_140 108.7
CD_140 CG_140 HG6_140 108.7
HG5_140 CG_140 HG6_140 107.6
CB_140 CG_140 CD_140 117.8(18)
CB_140 CG_140 HG7_140 107.9
CD_140 CG_140 HG7_140 107.9
CB_140 CG_140 HG8_140 107.9
CD_140 CG_140 HG8_140 107.9
HG7_140 CG_140 HG8_140 107.2
NE_140 CD_140 CG_140 117.5(8)
NE_140 CD_140 HD1_140 107.9
CG_140 CD_140 HD1_140 107.9
NE_140 CD_140 HD2_140 107.9
CG_140 CD_140 HD2_140 107.9
HD1_140 CD_140 HD2_140 107.2
NE_140 CD_140 CG_140 109.9(19)
NE_140 CD_140 HD3_140 109.7
CG_140 CD_140 HD3_140 109.7
NE_140 CD_140 HD4_140 109.7
CG_140 CD_140 HD4_140 109.7
HD3_140 CD_140 HD4_140 108.2
NE_140 CD_140 CG_140 117(2)
NE_140 CD_140 HD5_140 108.0
CG_140 CD_140 HD5_140 108.0
NE_140 CD_140 HD6_140 108.0
CG_140 CD_140 HD6_140 108.0
HD5_140 CD_140 HD6_140 107.3
NE_140 CD_140 CG_140 112.6(15)
NE_140 CD_140 HD7_140 109.1
CG_140 CD_140 HD7_140 109.1
NE_140 CD_140 HD8_140 109.1
CG_140 CD_140 HD8_140 109.1
HD7_140 CD_140 HD8_140 107.8
CZ_140 NE_140 CD_140 123.3(9)
CZ_140 NE_140 HE_140 118.3
CD_140 NE_140 HE_140 118.3
CZ_140 NE_140 CD_140 132(2)
CZ_140 NE_140 HE1_140 113.9
CD_140 NE_140 HE1_140 113.9
CZ_140 NE_140 CD_140 146(3)
CZ_140 NE_140 HE2_140 107.1
CD_140 NE_140 HE2_140 107.1
CZ_140 NE_140 CD_140 124.7(15)
CZ_140 NE_140 HE3_140 117.6
CD_140 NE_140 HE3_140 117.6
NE_140 CZ_140 NH2_140 122.3(10)
NE_140 CZ_140 NH1_140 120.2(11)
NH2_140 CZ_140 NH1_140 117.5(11)
NE_140 CZ_140 NH2_140 117(2)
NE_140 CZ_140 NH1_140 119(2)
NH2_140 CZ_140 NH1_140 124(3)
NE_140 CZ_140 NH1_140 116(2)
NE_140 CZ_140 NH2_140 121(2)
NH1_140 CZ_140 NH2_140 124(2)
NE_140 CZ_140 NH1_140 124.0(16)
NE_140 CZ_140 NH2_140 118.6(16)
NH1_140 CZ_140 NH2_140 117.4(17)
CZ_140 NH1_140 HH1A_140 120.0
CZ_140 NH1_140 HH1B_140 120.0
HH1A_140 NH1_140 HH1B_140 120.0
CZ_140 NH1_140 HH1C_140 120.0
CZ_140 NH1_140 HH1D_140 120.0
HH1C_140 NH1_140 HH1D_140 120.0
CZ_140 NH1_140 HH1E_140 120.0
CZ_140 NH1_140 HH1F_140 120.0
HH1E_140 NH1_140 HH1F_140 120.0
CZ_140 NH1_140 HH1G_140 120.0
CZ_140 NH1_140 HH1H_140 120.0
HH1G_140 NH1_140 HH1H_140 120.0
CZ_140 NH2_140 HH2A_140 120.0
CZ_140 NH2_140 HH2B_140 120.0
HH2A_140 NH2_140 HH2B_140 120.0
CZ_140 NH2_140 HH2C_140 120.0
CZ_140 NH2_140 HH2D_140 120.0
HH2C_140 NH2_140 HH2D_140 120.0
CZ_140 NH2_140 HH2E_140 120.0
CZ_140 NH2_140 HH2F_140 120.0
HH2E_140 NH2_140 HH2F_140 120.0
CZ_140 NH2_140 HH2G_140 120.0
CZ_140 NH2_140 HH2H_140 120.0
HH2G_140 NH2_140 HH2H_140 120.0
C_140 N_141 C_140 3(2)
C_140 N_141 C_140 1(2)
C_140 N_141 C_140 2.7(13)
C_140 N_141 C_140 12.8(14)
C_140 N_141 C_140 13.0(11)
C_140 N_141 C_140 11.4(12)
C_140 N_141 CA_141 121.6(16)
C_140 N_141 CA_141 122.5(10)
C_140 N_141 CA_141 123.1(9)
C_140 N_141 CA_141 133.8(8)
C_140 N_141 H0_141 119(3)
C_140 N_141 H0_141 118(3)
C_140 N_141 H0_141 117(3)
C_140 N_141 H0_141 106(3)
CA_141 N_141 H0_141 119(3)
N_141 CA_141 C_141 113.6(3)
N_141 CA_141 HA1_141 108.8
C_141 CA_141 HA1_141 108.8
N_141 CA_141 HA2_141 108.8
C_141 CA_141 HA2_141 108.8
HA1_141 CA_141 HA2_141 107.7
O_141 C_141 N_142 123.7(3)
O_141 C_141 CA_141 120.2(3)
N_142 C_141 CA_141 116.1(3)
C_141 N_142 CA_142 121.1(3)
C_141 N_142 H0_142 119.4
CA_142 N_142 H0_142 119.4
N_142 CA_142 CB_142 110.7(3)
N_142 CA_142 C_142 111.4(3)
CB_142 CA_142 C_142 109.6(2)
N_142 CA_142 HA_142 108.4
CB_142 CA_142 HA_142 108.4
C_142 CA_142 HA_142 108.4
CA_142 CB_142 CG_142 115.0(3)
CA_142 CB_142 HB1_142 108.5
CG_142 CB_142 HB1_142 108.5
CA_142 CB_142 HB2_142 108.5
CG_142 CB_142 HB2_142 108.5
HB1_142 CB_142 HB2_142 107.5
OD1_142 CG_142 OD2_142 125.0(3)
OD1_142 CG_142 CB_142 115.6(3)
OD2_142 CG_142 CB_142 119.3(3)
O_142 C_142 N_143 122.6(3)
O_142 C_142 CA_142 119.3(3)
N_143 C_142 CA_142 118.1(3)
C_142 N_143 CA_143 123.1(3)
C_142 N_143 H0_143 115(3)
CA_143 N_143 H0_143 121(3)
N_143 CA_143 C_143 110.4(2)
N_143 CA_143 CB_143 111.7(3)
C_143 CA_143 CB_143 108.2(3)
N_143 CA_143 HA_143 108.8
C_143 CA_143 HA_143 108.8
CB_143 CA_143 HA_143 108.8
OG_143 CB_143 CA_143 110.7(3)
OG_143 CB_143 HB1_143 109.5
CA_143 CB_143 HB1_143 109.5
OG_143 CB_143 HB2_143 109.5
CA_143 CB_143 HB2_143 109.5
HB1_143 CB_143 HB2_143 108.1
CB_143 OG_143 HG_143 97(4)
O_143 C_143 N_144 124.4(3)
O_143 C_143 CA_143 122.4(3)
N_144 C_143 CA_143 113.2(3)
C_143 N_144 CA_144 122.1(3)
C_143 N_144 H0_144 118.9
CA_144 N_144 H0_144 118.9
N_144 CA_144 C_144 114.8(2)
N_144 CA_144 HA1_144 108.6
C_144 CA_144 HA1_144 108.6
N_144 CA_144 HA2_144 108.6
C_144 CA_144 HA2_144 108.6
HA1_144 CA_144 HA2_144 107.6
O_144 C_144 N_145 123.8(3)
O_144 C_144 CA_144 120.1(3)
N_145 C_144 CA_144 116.1(2)
C_144 N_145 CA_145 119.5(2)
C_144 N_145 H0_145 120.2
CA_145 N_145 H0_145 120.2
N_145 CA_145 C_145 113.1(2)
N_145 CA_145 HA1_145 109.0
C_145 CA_145 HA1_145 109.0
N_145 CA_145 HA2_145 109.0
C_145 CA_145 HA2_145 109.0
HA1_145 CA_145 HA2_145 107.8
O_145 C_145 N_146 122.8(3)
O_145 C_145 CA_145 124.4(2)
N_146 C_145 CA_145 112.8(2)
C_145 N_146 CA_146 123.1(2)
C_145 N_146 H0_146 118.4
CA_146 N_146 H0_146 118.4
N_146 CA_146 C_146 113.2(2)
N_146 CA_146 CB_146 107.2(2)
C_146 CA_146 CB_146 105.5(2)
N_146 CA_146 HA_146 110.3
C_146 CA_146 HA_146 110.3
CB_146 CA_146 HA_146 110.3
OG_146 CB_146 CA_146 112.9(2)
OG_146 CB_146 HB1_146 109.0
CA_146 CB_146 HB1_146 109.0
OG_146 CB_146 HB2_146 109.0
CA_146 CB_146 HB2_146 109.0
HB1_146 CB_146 HB2_146 107.8
CB_146 OG_146 HG_146 109.5
O_146 C_146 N_147 124.3(3)
O_146 C_146 CA_146 120.0(2)
N_147 C_146 CA_146 115.3(2)
C_146 N_147 CA_147 123.8(2)
C_146 N_147 H0_147 118.1
CA_147 N_147 H0_147 118.1
N_147 CA_147 C_147 105.9(2)
N_147 CA_147 CB_147 113.2(2)
C_147 CA_147 CB_147 110.3(2)
N_147 CA_147 HA_147 109.1
C_147 CA_147 HA_147 109.1
CB_147 CA_147 HA_147 109.1
CG_147 CB_147 CA_147 113.1(2)
CG_147 CB_147 HB1_147 109.0
CA_147 CB_147 HB1_147 109.0
CG_147 CB_147 HB2_147 109.0
CA_147 CB_147 HB2_147 109.0
HB1_147 CB_147 HB2_147 107.8
CD1_147 CG_147 CD2_147 106.6(3)
CD1_147 CG_147 CB_147 128.3(3)
CD2_147 CG_147 CB_147 125.1(3)
CE3_147 CD2_147 CE2_147 119.1(3)
CE3_147 CD2_147 CG_147 134.1(3)
CE2_147 CD2_147 CG_147 106.8(3)
NE1_147 CE2_147 CZ2_147 130.7(3)
NE1_147 CE2_147 CD2_147 107.5(3)
CZ2_147 CE2_147 CD2_147 121.8(3)
CZ3_147 CE3_147 CD2_147 119.0(3)
CZ3_147 CE3_147 HE3_147 120.5
CD2_147 CE3_147 HE3_147 120.5
CG_147 CD1_147 NE1_147 109.5(3)
CG_147 CD1_147 HD1_147 125.3
NE1_147 CD1_147 HD1_147 125.3
CE2_147 NE1_147 CD1_147 109.6(3)
CE2_147 NE1_147 HE1_147 125.2
CD1_147 NE1_147 HE1_147 125.2
CH2_147 CZ2_147 CE2_147 118.0(3)
CH2_147 CZ2_147 HZ2_147 121.0
CE2_147 CZ2_147 HZ2_147 121.0
CE3_147 CZ3_147 CH2_147 121.2(3)
CE3_147 CZ3_147 HZ3_147 119.4
CH2_147 CZ3_147 HZ3_147 119.4
CZ2_147 CH2_147 CZ3_147 120.8(3)
CZ2_147 CH2_147 HH2_147 119.6
CZ3_147 CH2_147 HH2_147 119.6
O_147 C_147 N_148 123.5(3)
O_147 C_147 CA_147 119.0(2)
N_148 C_147 CA_147 117.6(2)
C_147 N_148 CA_148 122.4(2)
C_147 N_148 H0_148 118.8
CA_148 N_148 H0_148 118.8
N_148 CA_148 C_148 107.9(3)
N_148 CA_148 CB_148 110.2(2)
C_148 CA_148 CB_148 112.0(3)
N_148 CA_148 HA_148 108.9
C_148 CA_148 HA_148 108.9
CB_148 CA_148 HA_148 108.9
CG2_148 CB_148 CG1_148 112.3(3)
CG2_148 CB_148 CA_148 112.8(3)
CG1_148 CB_148 CA_148 111.3(3)
CG2_148 CB_148 HB_148 106.7
CG1_148 CB_148 HB_148 106.7
CA_148 CB_148 HB_148 106.7
CB_148 CG2_148 HG2A_148 109.5
CB_148 CG2_148 HG2B_148 109.5
HG2A_148 CG2_148 HG2B_148 109.5
CB_148 CG2_148 HG2C_148 109.5
HG2A_148 CG2_148 HG2C_148 109.5
HG2B_148 CG2_148 HG2C_148 109.5
CD1_148 CG1_148 CB_148 113.5(3)
CD1_148 CG1_148 HG1A_148 108.9
CB_148 CG1_148 HG1A_148 108.9
CD1_148 CG1_148 HG1B_148 108.9
CB_148 CG1_148 HG1B_148 108.9
HG1A_148 CG1_148 HG1B_148 107.7
CG1_148 CD1_148 HD1A_148 109.5
CG1_148 CD1_148 HD1B_148 109.5
HD1A_148 CD1_148 HD1B_148 109.5
CG1_148 CD1_148 HD1C_148 109.5
HD1A_148 CD1_148 HD1C_148 109.5
HD1B_148 CD1_148 HD1C_148 109.5
O_148 C_148 N_149 122.5(3)
O_148 C_148 CA_148 120.8(3)
N_149 C_148 CA_148 116.6(3)
C_148 N_149 CA_149 119.3(3)
C_148 N_149 H0_149 120.4
CA_149 N_149 H0_149 120.4
N_149 CA_149 CB_149 111.2(3)
N_149 CA_149 C_149 109.9(4)
CB_149 CA_149 C_149 110.2(3)
N_149 CA_149 HA_149 108.5
CB_149 CA_149 HA_149 108.5
C_149 CA_149 HA_149 108.5
OG1_149 CB_149 CG2_149 112.6(4)
OG1_149 CB_149 CA_149 107.3(4)
CG2_149 CB_149 CA_149 111.9(3)
OG1_149 CB_149 HB_149 108.3
CG2_149 CB_149 HB_149 108.3
CA_149 CB_149 HB_149 108.3
CB_149 OG1_149 HG1_149 109.5
CB_149 CG2_149 HG2A_149 109.5
CB_149 CG2_149 HG2B_149 109.5
HG2A_149 CG2_149 HG2B_149 109.5
CB_149 CG2_149 HG2C_149 109.5
HG2A_149 CG2_149 HG2C_149 109.5
HG2B_149 CG2_149 HG2C_149 109.5
O_149 C_149 N_150 122.1(5)
O_149 C_149 CA_149 122.2(4)
N_150 C_149 CA_149 115.6(5)
C_149 N_150 CA_150 117.9(16)
C_149 N_150 CA_150 118.0(8)
CA_150 N_150 CA_150 2.0(14)
C_149 N_150 H0_150 121.0
CA_150 N_150 H0_150 121.1
CA_150 N_150 H0_150 121.0
O_150 C_150 N_151 120.5(10)
O_150 C_150 CA_150 121.9(9)
N_151 C_150 CA_150 117.6(10)
O_150 C_150 N_151 124(3)
O_150 C_150 CA_150 119(3)
N_151 C_150 CA_150 117(3)
N_150 CA_150 C_150 112.8(8)
N_150 CA_150 CB_150 105.4(11)
C_150 CA_150 CB_150 113.6(10)
N_150 CA_150 HA_150 108.3
C_150 CA_150 HA_150 108.3
CB_150 CA_150 HA_150 108.3
N_150 CA_150 C_150 113.0(17)
N_150 CA_150 CB_150 108(2)
C_150 CA_150 CB_150 109.3(19)
N_150 CA_150 HA1_150 108.7
C_150 CA_150 HA1_150 108.7
CB_150 CA_150 HA1_150 108.7
OG_150 CB_150 CA_150 113.9(13)
OG_150 CB_150 HB1_150 108.8
CA_150 CB_150 HB1_150 108.8
OG_150 CB_150 HB2_150 108.8
CA_150 CB_150 HB2_150 108.8
HB1_150 CB_150 HB2_150 107.7
OG_150 CB_150 CA_150 111(2)
OG_150 CB_150 HB3_150 109.4
CA_150 CB_150 HB3_150 109.4
OG_150 CB_150 HB4_150 109.4
CA_150 CB_150 HB4_150 109.4
HB3_150 CB_150 HB4_150 108.0
C_150 N_151 CA_151 124.0(11)
C_150 N_151 H0_151 118.0
CA_151 N_151 H0_151 118.0
C_150 N_151 CA_151 128(4)
C_150 N_151 H0A_151 116.0
CA_151 N_151 H0A_151 116.0
N_151 CA_151 N_151 3(3)
N_151 CA_151 CB_151 109.2(9)
N_151 CA_151 CB_151 113(2)
N_151 CA_151 C_151 112.5(6)
N_151 CA_151 C_151 110(2)
CB_151 CA_151 C_151 112.0(6)
N_151 CA_151 HA_151 107.6
N_151 CA_151 HA_151 106.3
CB_151 CA_151 HA_151 107.6
C_151 CA_151 HA_151 107.6
CA_151 CB_151 HB1_151 109.5
CA_151 CB_151 HB2_151 109.5
HB1_151 CB_151 HB2_151 109.5
CA_151 CB_151 HB3_151 109.5
HB1_151 CB_151 HB3_151 109.5
HB2_151 CB_151 HB3_151 109.5
O_151 C_151 N_152 122.6(7)
O_151 C_151 CA_151 120.0(6)
N_152 C_151 CA_151 117.4(6)
C_151 N_152 CA_152 121.2(5)
C_151 N_152 H0_152 119.4
CA_152 N_152 H0_152 119.4
N_152 CA_152 C_152 116.6(4)
N_152 CA_152 HA1_152 108.1
C_152 CA_152 HA1_152 108.1
N_152 CA_152 HA2_152 108.1
C_152 CA_152 HA2_152 108.1
HA1_152 CA_152 HA2_152 107.3
O_152 C_152 N_153 123.2(3)
O_152 C_152 CA_152 119.1(4)
N_153 C_152 CA_152 117.6(4)
C_152 N_153 CA_153 119.2(3)
C_152 N_153 H0_153 120.4
CA_153 N_153 H0_153 120.4
N_153 CA_153 CB_153 111.9(3)
N_153 CA_153 C_153 107.9(2)
CB_153 CA_153 C_153 111.3(3)
N_153 CA_153 HA_153 108.5
CB_153 CA_153 HA_153 108.5
C_153 CA_153 HA_153 108.5
CA_153 CB_153 CG_153 111.6(3)
CA_153 CB_153 HB1_153 109.3
CG_153 CB_153 HB1_153 109.3
CA_153 CB_153 HB2_153 109.3
CG_153 CB_153 HB2_153 109.3
HB1_153 CB_153 HB2_153 108.0
CD_153 CG_153 CB_153 113.6(3)
CD_153 CG_153 HG1_153 108.8
CB_153 CG_153 HG1_153 108.8
CD_153 CG_153 HG2_153 108.8
CB_153 CG_153 HG2_153 108.8
HG1_153 CG_153 HG2_153 107.7
OE1_153 CD_153 NE2_153 121.7(4)
OE1_153 CD_153 CG_153 121.4(3)
NE2_153 CD_153 CG_153 116.8(3)
CD_153 NE2_153 HE2A_153 120.0
CD_153 NE2_153 HE2B_153 120.0
HE2A_153 NE2_153 HE2B_153 120.0
O_153 C_153 N_154 123.6(3)
O_153 C_153 CA_153 121.4(3)
N_154 C_153 CA_153 115.0(3)
C_153 N_154 CA_154 123.1(3)
C_153 N_154 H0_154 118.5
CA_154 N_154 H0_154 118.5
N_154 CA_154 CB_154 107.7(3)
N_154 CA_154 C_154 108.9(2)
CB_154 CA_154 C_154 111.6(2)
N_154 CA_154 HA_154 109.5
CB_154 CA_154 HA_154 109.5
C_154 CA_154 HA_154 109.5
CA_154 CB_154 HB1_154 109.5
CA_154 CB_154 HB2_154 109.5
HB1_154 CB_154 HB2_154 109.5
CA_154 CB_154 HB3_154 109.5
HB1_154 CB_154 HB3_154 109.5
HB2_154 CB_154 HB3_154 109.5
O_154 C_154 N_155 123.9(3)
O_154 C_154 CA_154 120.7(3)
N_155 C_154 CA_154 115.4(2)
C_154 N_155 CA_155 122.9(2)
C_154 N_155 H0_155 118.6
CA_155 N_155 H0_155 118.6
N_155 CA_155 C_155 114.6(3)
N_155 CA_155 CB_155 111.6(2)
C_155 CA_155 CB_155 107.1(2)
N_155 CA_155 HA_155 107.7
C_155 CA_155 HA_155 107.7
CB_155 CA_155 HA_155 107.7
CA_155 CB_155 CG_155 113.0(3)
CA_155 CB_155 HB1_155 109.0
CG_155 CB_155 HB1_155 109.0
CA_155 CB_155 HB2_155 109.0
CG_155 CB_155 HB2_155 109.0
HB1_155 CB_155 HB2_155 107.8
CD_155 CG_155 CB_155 109.8(3)
CD_155 CG_155 HG1_155 109.7
CB_155 CG_155 HG1_155 109.7
CD_155 CG_155 HG2_155 109.7
CB_155 CG_155 HG2_155 109.7
HG1_155 CG_155 HG2_155 108.2
OE1_155 CD_155 NE2_155 122.5(3)
OE1_155 CD_155 CG_155 120.8(3)
NE2_155 CD_155 CG_155 116.7(3)
CD_155 NE2_155 HE2A_155 120.0
CD_155 NE2_155 HE2B_155 120.0
HE2A_155 NE2_155 HE2B_155 120.0
O_155 C_155 N_156 122.0(3)
O_155 C_155 CA_155 120.0(3)
N_156 C_155 CA_155 118.0(2)
C_155 N_156 CA_156 119.8(2)
C_155 N_156 H0_156 120.1
CA_156 N_156 H0_156 120.1
N_156 CA_156 C_156 110.7(2)
N_156 CA_156 HA1_156 109.5
C_156 CA_156 HA1_156 109.5
N_156 CA_156 HA2_156 109.5
C_156 CA_156 HA2_156 109.5
HA1_156 CA_156 HA2_156 108.1
O_156 C_156 N_157 124.6(2)
O_156 C_156 CA_156 120.9(3)
N_157 C_156 CA_156 114.5(2)
C_156 N_157 CA_157 121.9(2)
C_156 N_157 H0_157 119.1
CA_157 N_157 H0_157 119.1
N_157 CA_157 CB_157 113.6(2)
N_157 CA_157 C_157 108.4(2)
CB_157 CA_157 C_157 111.3(2)
N_157 CA_157 HA_157 107.7
CB_157 CA_157 HA_157 107.7
C_157 CA_157 HA_157 107.7
CG2_157 CB_157 CG1_157 111.3(3)
CG2_157 CB_157 CA_157 113.2(3)
CG1_157 CB_157 CA_157 109.1(3)
CG2_157 CB_157 HB_157 107.7
CG1_157 CB_157 HB_157 107.7
CA_157 CB_157 HB_157 107.7
CB_157 CG1_157 HG1A_157 109.5
CB_157 CG1_157 HG1B_157 109.5
HG1A_157 CG1_157 HG1B_157 109.5
CB_157 CG1_157 HG1C_157 109.5
HG1A_157 CG1_157 HG1C_157 109.5
HG1B_157 CG1_157 HG1C_157 109.5
CB_157 CG2_157 HG2A_157 109.5
CB_157 CG2_157 HG2B_157 109.5
HG2A_157 CG2_157 HG2B_157 109.5
CB_157 CG2_157 HG2C_157 109.5
HG2A_157 CG2_157 HG2C_157 109.5
HG2B_157 CG2_157 HG2C_157 109.5
O_157 C_157 N_158 121.8(3)
O_157 C_157 CA_157 122.8(2)
N_158 C_157 CA_157 115.4(2)
C_157 N_158 CA_158 121.8(6)
C_157 N_158 CA_158 122.3(12)
CA_158 N_158 CA_158 0.7(19)
C_157 N_158 H0_158 119.1
CA_158 N_158 H0_158 119.1
CA_158 N_158 H0_158 118.6
N_158 CA_158 C_158 110.9(5)
N_158 CA_158 CB_158 106.3(9)
C_158 CA_158 CB_158 109.3(9)
N_158 CA_158 HA_158 110.1
C_158 CA_158 HA_158 110.1
CB_158 CA_158 HA_158 110.1
N_158 CA_158 CB_158 107.1(18)
N_158 CA_158 C_158 111.1(11)
CB_158 CA_158 C_158 110.7(18)
N_158 CA_158 HA1_158 109.3
CB_158 CA_158 HA1_158 109.3
C_158 CA_158 HA1_158 109.3
CG_158 CB_158 CA_158 116.6(11)
CG_158 CB_158 HB1_158 108.2
CA_158 CB_158 HB1_158 108.2
CG_158 CB_158 HB2_158 108.2
CA_158 CB_158 HB2_158 108.2
HB1_158 CB_158 HB2_158 107.3
CG_158 CB_158 CA_158 116(2)
CG_158 CB_158 HB3_158 108.2
CA_158 CB_158 HB3_158 108.2
CG_158 CB_158 HB4_158 108.2
CA_158 CB_158 HB4_158 108.2
HB3_158 CB_158 HB4_158 107.4
CB_158 CG_158 SD_158 114.1(12)
CB_158 CG_158 HG1_158 108.7
SD_158 CG_158 HG1_158 108.7
CB_158 CG_158 HG2_158 108.7
SD_158 CG_158 HG2_158 108.7
HG1_158 CG_158 HG2_158 107.6
CB_158 CG_158 SD_158 115(2)
CB_158 CG_158 HG3_158 108.6
SD_158 CG_158 HG3_158 108.6
CB_158 CG_158 HG4_158 108.6
SD_158 CG_158 HG4_158 108.6
HG3_158 CG_158 HG4_158 107.6
CE_158 SD_158 CG_158 102.1(7)
CE_158 SD_158 CG_158 105.0(16)
SD_158 CE_158 HE1_158 109.5
SD_158 CE_158 HE2_158 109.5
HE1_158 CE_158 HE2_158 109.5
SD_158 CE_158 HE3_158 109.5
HE1_158 CE_158 HE3_158 109.5
HE2_158 CE_158 HE3_158 109.5
SD_158 CE_158 HE4_158 109.5
SD_158 CE_158 HE5_158 109.5
HE4_158 CE_158 HE5_158 109.5
SD_158 CE_158 HE6_158 109.5
HE4_158 CE_158 HE6_158 109.5
HE5_158 CE_158 HE6_158 109.5
O_158 C_158 N_159 122.7(3)
O_158 C_158 CA_158 120.0(9)
N_159 C_158 CA_158 117.2(9)
O_158 C_158 CA_158 120.5(5)
N_159 C_158 CA_158 116.7(5)
CA_158 C_158 CA_158 1(2)
C_158 N_159 CA_159 121.8(3)
C_158 N_159 H0_159 119.1
CA_159 N_159 H0_159 119.1
N_159 CA_159 C_159 112.9(3)
N_159 CA_159 CB_159 110.1(3)
C_159 CA_159 CB_159 111.4(3)
N_159 CA_159 HA_159 107.4
C_159 CA_159 HA_159 107.4
CB_159 CA_159 HA_159 107.4
OG_159 CB_159 CA_159 111.3(3)
OG_159 CB_159 HB1_159 109.4
CA_159 CB_159 HB1_159 109.4
OG_159 CB_159 HB2_159 109.4
CA_159 CB_159 HB2_159 109.4
HB1_159 CB_159 HB2_159 108.0
CB_159 OG_159 HG_159 110(3)
O_159 C_159 N_160 122.9(3)
O_159 C_159 CA_159 118.4(3)
N_160 C_159 CA_159 118.6(3)
C_159 N_160 CA_160 119.8(3)
C_159 N_160 H0_160 120.1
CA_160 N_160 H0_160 120.1
N_160 CA_160 C_160 110.5(3)
N_160 CA_160 HA1_160 109.6
C_160 CA_160 HA1_160 109.6
N_160 CA_160 HA2_160 109.6
C_160 CA_160 HA2_160 109.6
HA1_160 CA_160 HA2_160 108.1
O_160 C_160 N_161 122.6(4)
O_160 C_160 CA_160 122.0(3)
N_161 C_160 CA_160 115.5(4)
C_160 N_161 CA_161 118.3(4)
C_160 N_161 H0_161 120.9
CA_161 N_161 H0_161 120.8
N_161 CA_161 C_161 109.4(5)
N_161 CA_161 HA1_161 109.8
C_161 CA_161 HA1_161 109.8
N_161 CA_161 HA2_161 109.8
C_161 CA_161 HA2_161 109.8
HA1_161 CA_161 HA2_161 108.3
O_161 C_161 N_162 123.9(4)
O_161 C_161 CA_161 122.3(5)
N_162 C_161 CA_161 113.8(5)
C_161 N_162 CA_162 120.2(4)
C_161 N_162 H0_162 119.9
CA_162 N_162 H0_162 119.9
N_162 CA_162 CB_162 112.5(4)
N_162 CA_162 C_162 111.5(3)
CB_162 CA_162 C_162 110.4(4)
N_162 CA_162 HA_162 107.4
CB_162 CA_162 HA_162 107.4
C_162 CA_162 HA_162 107.4
CG_162 CB_162 CA_162 116.3(4)
CG_162 CB_162 HB1_162 108.2
CA_162 CB_162 HB1_162 108.2
CG_162 CB_162 HB2_162 108.2
CA_162 CB_162 HB2_162 108.2
HB1_162 CB_162 HB2_162 107.4
OD1_162 CG_162 ND2_162 122.3(5)
OD1_162 CG_162 CB_162 122.0(4)
ND2_162 CG_162 CB_162 115.6(4)
CG_162 ND2_162 HD2A_162 120.0
CG_162 ND2_162 HD2B_162 120.0
HD2A_162 ND2_162 HD2B_162 120.0
O_162 C_162 N_163 122.4(5)
O_162 C_162 CA_162 122.6(5)
N_163 C_162 CA_162 115.0(4)
C_162 N_163 CA_163 120.7(5)
C_162 N_163 H0_163 119.7
CA_163 N_163 H0_163 119.7
N_163 CA_163 CB_163 111.5(6)
N_163 CA_163 C_163 109.0(4)
CB_163 CA_163 C_163 112.1(5)
N_163 CA_163 HA_163 108.0
CB_163 CA_163 HA_163 108.0
C_163 CA_163 HA_163 108.0
CG1_163 CB_163 CG2_163 115.0(8)
CG1_163 CB_163 CA_163 109.7(7)
CG2_163 CB_163 CA_163 112.2(6)
CG1_163 CB_163 HB_163 106.4
CG2_163 CB_163 HB_163 106.4
CA_163 CB_163 HB_163 106.4
CB_163 CG1_163 HG1A_163 109.5
CB_163 CG1_163 HG1B_163 109.5
HG1A_163 CG1_163 HG1B_163 109.5
CB_163 CG1_163 HG1C_163 109.5
HG1A_163 CG1_163 HG1C_163 109.5
HG1B_163 CG1_163 HG1C_163 109.5
CB_163 CG2_163 HG2A_163 109.5
CB_163 CG2_163 HG2B_163 109.5
HG2A_163 CG2_163 HG2B_163 109.5
CB_163 CG2_163 HG2C_163 109.5
HG2A_163 CG2_163 HG2C_163 109.5
HG2B_163 CG2_163 HG2C_163 109.5
O_163 C_163 N_164 123.5(5)
O_163 C_163 CA_163 122.7(6)
N_164 C_163 CA_163 113.8(5)
C_163 N_164 CA_164 124.0(5)
C_163 N_164 H0_164 118.0
CA_164 N_164 H0_164 118.0
N_164 CA_164 CB_164 108.6(5)
N_164 CA_164 C_164 110.2(5)
CB_164 CA_164 C_164 113.1(5)
N_164 CA_164 HA_164 108.3
CB_164 CA_164 HA_164 108.3
C_164 CA_164 HA_164 108.3
CA_164 CB_164 CG_164 113.3(6)
CA_164 CB_164 HB1_164 108.9
CG_164 CB_164 HB1_164 108.9
CA_164 CB_164 HB2_164 108.9
CG_164 CB_164 HB2_164 108.9
HB1_164 CB_164 HB2_164 107.7
CD_164 CG_164 CB_164 113.5(6)
CD_164 CG_164 HG1_164 108.9
CB_164 CG_164 HG1_164 108.9
CD_164 CG_164 HG2_164 108.9
CB_164 CG_164 HG2_164 108.9
HG1_164 CG_164 HG2_164 107.7
OE1_164 CD_164 NE2_164 121.2(7)
OE1_164 CD_164 CG_164 120.8(7)
NE2_164 CD_164 CG_164 118.0(6)
CD_164 NE2_164 HE2A_164 120.0
CD_164 NE2_164 HE2B_164 120.0
HE2A_164 NE2_164 HE2B_164 120.0
O_164 C_164 N_165 121.2(6)
O_164 C_164 CA_164 121.0(5)
N_165 C_164 CA_164 117.6(6)
C_164 N_165 CA_165 123.5(12)
C_164 N_165 CA_165 118.0(7)
CA_165 N_165 CA_165 6.4(14)
C_164 N_165 H0_165 121.0
CA_165 N_165 H0_165 115.4
CA_165 N_165 H0_165 121.0
O_165 C_165 N_166 120.5(12)
O_165 C_165 CA_165 121.6(10)
N_166 C_165 CA_165 117.8(9)
O_165 C_165 N_166 127(2)
O_165 C_165 CA_165 119.1(19)
N_166 C_165 CA_165 114(2)
N_165 CA_165 C_165 111.9(7)
N_165 CA_165 CB_165 109.1(9)
C_165 CA_165 CB_165 111.3(9)
N_165 CA_165 HA_165 108.1
C_165 CA_165 HA_165 108.1
CB_165 CA_165 HA_165 108.1
N_165 CA_165 C_165 113.2(15)
N_165 CA_165 CB_165 111.8(16)
C_165 CA_165 CB_165 105.4(16)
N_165 CA_165 HA1_165 108.8
C_165 CA_165 HA1_165 108.8
CB_165 CA_165 HA1_165 108.8
OG_165 CB_165 CA_165 110.6(8)
OG_165 CB_165 HB1_165 109.5
CA_165 CB_165 HB1_165 109.5
OG_165 CB_165 HB2_165 109.5
CA_165 CB_165 HB2_165 109.5
HB1_165 CB_165 HB2_165 108.1
OG_165 CB_165 CA_165 109(2)
OG_165 CB_165 HB3_165 109.9
CA_165 CB_165 HB3_165 109.9
OG_165 CB_165 HB4_165 109.9
CA_165 CB_165 HB4_165 109.9
HB3_165 CB_165 HB4_165 108.3
C_165 N_166 CA_166 122.9(10)
C_165 N_166 H0_166 118.5
CA_166 N_166 H0_166 118.5
C_165 N_166 CA_166 127(3)
C_165 N_166 H0A_166 116.4
CA_166 N_166 H0A_166 116.4
N_166 CA_166 N_166 3.1(17)
N_166 CA_166 CB_166 114.2(14)
N_166 CA_166 CB_166 111.3(6)
N_166 CA_166 C_166 112.6(17)
N_166 CA_166 C_166 113.4(6)
CB_166 CA_166 C_166 110.8(5)
N_166 CA_166 HA_166 104.7
N_166 CA_166 HA_166 107.0
CB_166 CA_166 HA_166 107.0
C_166 CA_166 HA_166 107.0
CG_166 CB_166 CA_166 112.4(4)
CG_166 CB_166 HB1_166 109.1
CA_166 CB_166 HB1_166 109.1
CG_166 CB_166 HB2_166 109.1
CA_166 CB_166 HB2_166 109.1
HB1_166 CB_166 HB2_166 107.9
OD1_166 CG_166 ND2_166 121.3(5)
OD1_166 CG_166 CB_166 121.9(5)
ND2_166 CG_166 CB_166 116.9(4)
CG_166 ND2_166 HD2A_166 120.0
CG_166 ND2_166 HD2B_166 120.0
HD2A_166 ND2_166 HD2B_166 120.0
O_166 C_166 N_167 122.6(4)
O_166 C_166 CA_166 119.5(4)
N_167 C_166 CA_166 117.9(4)
C_166 N_167 CA_167 121.6(4)
C_166 N_167 H0_167 119.2
CA_167 N_167 H0_167 119.2
N_167 CA_167 C_167 115.1(4)
N_167 CA_167 HA1_167 108.5
C_167 CA_167 HA1_167 108.5
N_167 CA_167 HA2_167 108.5
C_167 CA_167 HA2_167 108.5
HA1_167 CA_167 HA2_167 107.5
O_167 C_167 N_168 122.4(4)
O_167 C_167 CA_167 119.2(4)
N_168 C_167 CA_167 118.3(3)
C_167 N_168 CA_168 121.2(3)
C_167 N_168 H0_168 119.4
CA_168 N_168 H0_168 119.4
N_168 CA_168 C_168 109.2(3)
N_168 CA_168 CB_168 110.9(3)
C_168 CA_168 CB_168 115.0(4)
N_168 CA_168 HA_168 107.1
C_168 CA_168 HA_168 107.1
CB_168 CA_168 HA_168 107.1
CG_168 CB_168 CA_168 113.4(3)
CG_168 CB_168 HB1_168 108.9
CA_168 CB_168 HB1_168 108.9
CG_168 CB_168 HB2_168 108.9
CA_168 CB_168 HB2_168 108.9
HB1_168 CB_168 HB2_168 107.7
OD1_168 CG_168 ND2_168 122.1(4)
OD1_168 CG_168 CB_168 120.0(4)
ND2_168 CG_168 CB_168 117.9(4)
CG_168 ND2_168 HD2A_168 120.0
CG_168 ND2_168 HD2B_168 120.0
HD2A_168 ND2_168 HD2B_168 120.0
O_168 C_168 N_169 122.1(4)
O_168 C_168 CA_168 121.1(4)
N_169 C_168 CA_168 116.8(3)
C_168 N_169 CA_169 120.7(3)
C_168 N_169 H0_169 119.7
CA_169 N_169 H0_169 119.7
N_169 CA_169 C_169 112.0(3)
N_169 CA_169 CB_169 113.4(3)
C_169 CA_169 CB_169 112.7(4)
N_169 CA_169 HA_169 106.0
C_169 CA_169 HA_169 106.0
CB_169 CA_169 HA_169 106.0
CG_169 CB_169 CA_169 113.2(3)
CG_169 CB_169 HB1_169 108.9
CA_169 CB_169 HB1_169 108.9
CG_169 CB_169 HB2_169 108.9
CA_169 CB_169 HB2_169 108.9
HB1_169 CB_169 HB2_169 107.8
OD1_169 CG_169 ND2_169 123.4(3)
OD1_169 CG_169 CB_169 120.6(3)
ND2_169 CG_169 CB_169 116.0(3)
CG_169 ND2_169 HD2A_169 120.0
CG_169 ND2_169 HD2B_169 120.0
HD2A_169 ND2_169 HD2B_169 120.0
O_169 C_169 N_170 123.8(4)
O_169 C_169 CA_169 120.7(4)
N_170 C_169 CA_169 115.4(4)
C_169 N_170 CA_170 126.2(8)
C_169 N_170 CA_170 119.5(4)
CA_170 N_170 CA_170 7.2(9)
C_169 N_170 H0_170 120.3
CA_170 N_170 H0_170 113.5
CA_170 N_170 H0_170 120.3
N_170 CA_170 CB_170 110.2(6)
N_170 CA_170 C_170 111.8(6)
CB_170 CA_170 C_170 110.9(5)
N_170 CA_170 HA_170 107.9
CB_170 CA_170 HA_170 107.9
C_170 CA_170 HA_170 107.9
N_170 CA_170 C_170 112.8(11)
N_170 CA_170 CB_170 112.7(12)
C_170 CA_170 CB_170 106.8(11)
N_170 CA_170 HA1_170 108.1
C_170 CA_170 HA1_170 108.1
CB_170 CA_170 HA1_170 108.1
CA_170 CB_170 SG_170 114.8(5)
CA_170 CB_170 HB1_170 108.6
SG_170 CB_170 HB1_170 108.6
CA_170 CB_170 HB2_170 108.6
SG_170 CB_170 HB2_170 108.6
HB1_170 CB_170 HB2_170 107.6
CA_170 CB_170 SG1_170 113.9(10)
CA_170 CB_170 HB3_170 108.8
SG1_170 CB_170 HB3_170 108.8
CA_170 CB_170 HB4_170 108.8
SG1_170 CB_170 HB4_170 108.8
HB3_170 CB_170 HB4_170 107.7
CB_170 SG_170 SG_137 102.6(3)
O_170 C_170 N_171 124.2(5)
O_170 C_170 CA_170 120.2(8)
N_171 C_170 CA_170 115.5(7)
O_170 C_170 CA_170 117.3(6)
N_171 C_170 CA_170 118.5(5)
CA_170 C_170 CA_170 6.8(8)
C_170 N_171 CA_171 121.9(5)
C_170 N_171 H0_171 119.1
CA_171 N_171 H0_171 119.1
N_171 CA_171 C_171 113.6(4)
N_171 CA_171 HA1_171 108.8
C_171 CA_171 HA1_171 108.8
N_171 CA_171 HA2_171 108.8
C_171 CA_171 HA2_171 108.8
HA1_171 CA_171 HA2_171 107.7
O_171 C_171 N_172 124.5(6)
O_171 C_171 CA_171 117.8(5)
N_172 C_171 CA_171 117.6(5)
C_171 N_172 CA_172 123.2(5)
C_171 N_172 H0_172 118.4
CA_172 N_172 H0_172 118.4
N_172 CA_172 CB_172 111.9(6)
N_172 CA_172 C_172 106.4(6)
CB_172 CA_172 C_172 113.7(5)
N_172 CA_172 HA_172 108.2
CB_172 CA_172 HA_172 108.2
C_172 CA_172 HA_172 108.2
CA_172 CB_172 CG1_172 114.1(6)
CA_172 CB_172 CG2_172 110.2(6)
CG1_172 CB_172 CG2_172 112.3(7)
CA_172 CB_172 HB_172 106.6
CG1_172 CB_172 HB_172 106.6
CG2_172 CB_172 HB_172 106.6
CB_172 CG2_172 HG2A_172 109.5
CB_172 CG2_172 HG2B_172 109.5
HG2A_172 CG2_172 HG2B_172 109.5
CB_172 CG2_172 HG2C_172 109.5
HG2A_172 CG2_172 HG2C_172 109.5
HG2B_172 CG2_172 HG2C_172 109.5
CB_172 CG1_172 CD1_172 117.0(6)
CB_172 CG1_172 HG1A_172 108.0
CD1_172 CG1_172 HG1A_172 108.0
CB_172 CG1_172 HG1B_172 108.0
CD1_172 CG1_172 HG1B_172 108.0
HG1A_172 CG1_172 HG1B_172 107.3
CG1_172 CD1_172 HD1A_172 109.5
CG1_172 CD1_172 HD1B_172 109.5
HD1A_172 CD1_172 HD1B_172 109.5
CG1_172 CD1_172 HD1C_172 109.5
HD1A_172 CD1_172 HD1C_172 109.5
HD1B_172 CD1_172 HD1C_172 109.5
O_172 C_172 N_173 121.4(7)
O_172 C_172 CA_172 120.2(5)
N_173 C_172 CA_172 118.3(6)
C_172 N_173 CA_173 120.4(7)
C_172 N_173 CD_173 126.7(7)
CA_173 N_173 CD_173 112.2(6)
N_173 CD_173 CG_173 103.4(9)
N_173 CD_173 HD1_173 111.1
CG_173 CD_173 HD1_173 111.1
N_173 CD_173 HD2_173 111.1
CG_173 CD_173 HD2_173 111.1
HD1_173 CD_173 HD2_173 109.0
N_173 CA_173 C_173 110.8(6)
N_173 CA_173 CB_173 102.0(8)
C_173 CA_173 CB_173 110.2(6)
N_173 CA_173 HA_173 111.2
C_173 CA_173 HA_173 111.2
CB_173 CA_173 HA_173 111.2
CG_173 CB_173 CA_173 105.0(7)
CG_173 CB_173 HB1_173 110.7
CA_173 CB_173 HB1_173 110.7
CG_173 CB_173 HB2_173 110.7
CA_173 CB_173 HB2_173 110.7
HB1_173 CB_173 HB2_173 108.8
CB_173 CG_173 CD_173 104.9(8)
CB_173 CG_173 HG1_173 110.8
CD_173 CG_173 HG1_173 110.8
CB_173 CG_173 HG2_173 110.8
CD_173 CG_173 HG2_173 110.8
HG1_173 CG_173 HG2_173 108.9
O_173 C_173 N_174 123.7(6)
O_173 C_173 CA_173 122.3(7)
N_174 C_173 CA_173 113.7(7)
C_173 N_174 CA_174 121.0(6)
C_173 N_174 H0_174 119.5
CA_174 N_174 H0_174 119.5
N_174 CA_174 C_174 110.4(5)
N_174 CA_174 CB_174 111.1(5)
C_174 CA_174 CB_174 109.4(6)
N_174 CA_174 HA_174 108.6
C_174 CA_174 HA_174 108.6
CB_174 CA_174 HA_174 108.6
CA_174 CB_174 HB1_174 109.5
CA_174 CB_174 HB2_174 109.5
HB1_174 CB_174 HB2_174 109.5
CA_174 CB_174 HB3_174 109.5
HB1_174 CB_174 HB3_174 109.5
HB2_174 CB_174 HB3_174 109.5
O_174 C_174 N_175 118.7(6)
O_174 C_174 CA_174 119.9(5)
N_175 C_174 CA_174 121.3(5)
C_174 N_175 CA_175 124.5(6)
C_174 N_175 H0_175 117.7
CA_175 N_175 H0_175 117.7
N_175 CA_175 C_175 114.4(6)
N_175 CA_175 CB_175 110.5(8)
C_175 CA_175 CB_175 110.0(8)
N_175 CA_175 HA_175 107.2
C_175 CA_175 HA_175 107.2
CB_175 CA_175 HA_175 107.2
OG_175 CB_175 CA_175 107.8(7)
OG_175 CB_175 HB1_175 110.2
CA_175 CB_175 HB1_175 110.2
OG_175 CB_175 HB2_175 110.2
CA_175 CB_175 HB2_175 110.2
HB1_175 CB_175 HB2_175 108.5
CB_175 OG_175 HG_175 109.5
O_175 C_175 N_176 119.6(17)
O_175 C_175 N_176 121.5(12)
N_176 C_175 N_176 3(2)
O_175 C_175 CA_175 121.2(7)
N_176 C_175 CA_175 119.0(16)
N_176 C_175 CA_175 117.2(11)
C_175 N_176 CA_176 123.8(17)
C_175 N_176 H0_176 118.1
CA_176 N_176 H0_176 118.1
C_175 N_176 CA_176 125(3)
C_175 N_176 H0A_176 117.5
CA_176 N_176 H0A_176 117.5
N_176 CA_176 C_176 113.6(12)
N_176 CA_176 CB_176 110.9(12)
C_176 CA_176 CB_176 107.8(11)
N_176 CA_176 HA_176 108.1
C_176 CA_176 HA_176 108.1
CB_176 CA_176 HA_176 108.1
N_176 CA_176 C_176 113.7(19)
N_176 CA_176 CB_176 109(2)
C_176 CA_176 CB_176 109.7(17)
N_176 CA_176 HA1_176 108.2
C_176 CA_176 HA1_176 108.2
CB_176 CA_176 HA1_176 108.2
CA_176 CB_176 CG_176 112.6(12)
CA_176 CB_176 HB1_176 109.1
CG_176 CB_176 HB1_176 109.1
CA_176 CB_176 HB2_176 109.1
CG_176 CB_176 HB2_176 109.1
HB1_176 CB_176 HB2_176 107.8
CA_176 CB_176 CG_176 110.9(19)
CA_176 CB_176 HB3_176 109.5
CG_176 CB_176 HB3_176 109.5
CA_176 CB_176 HB4_176 109.5
CG_176 CB_176 HB4_176 109.5
HB3_176 CB_176 HB4_176 108.0
CD_176 CG_176 CB_176 112.1(13)
CD_176 CG_176 HG1_176 109.2
CB_176 CG_176 HG1_176 109.2
CD_176 CG_176 HG2_176 109.2
CB_176 CG_176 HG2_176 109.2
HG1_176 CG_176 HG2_176 107.9
CD_176 CG_176 CB_176 114(2)
CD_176 CG_176 HG3_176 108.8
CB_176 CG_176 HG3_176 108.8
CD_176 CG_176 HG4_176 108.8
CB_176 CG_176 HG4_176 108.8
HG3_176 CG_176 HG4_176 107.7
OE1_176 CD_176 NE2_176 127.3(16)
OE1_176 CD_176 CG_176 120.6(14)
NE2_176 CD_176 CG_176 112.0(17)
OE1_176 CD_176 NE2_176 118(3)
OE1_176 CD_176 CG_176 127(3)
NE2_176 CD_176 CG_176 114(2)
CD_176 NE2_176 HE2A_176 120.0
CD_176 NE2_176 HE2B_176 120.0
HE2A_176 NE2_176 HE2B_176 120.0
CD_176 NE2_176 HE2C_176 120.0
CD_176 NE2_176 HE2D_176 120.0
HE2C_176 NE2_176 HE2D_176 120.0
O_176 C_176 N_177 123.7(16)
O_176 C_176 CA_176 119.7(17)
N_177 C_176 CA_176 116.6(14)
O_176 C_176 N_177 120(3)
O_176 C_176 CA_176 121(3)
N_177 C_176 CA_176 119(2)
C_176 N_177 C_176 1.7(18)
C_176 N_177 CA_177 120.4(14)
C_176 N_177 CA_177 120.1(9)
C_176 N_177 H0_177 119.6
C_176 N_177 H0_177 120.0
CA_177 N_177 H0_177 120.0
N_177 CA_177 CB_177 110.0(4)
N_177 CA_177 C_177 112.5(4)
CB_177 CA_177 C_177 108.3(4)
N_177 CA_177 HA_177 108.7
CB_177 CA_177 HA_177 108.7
C_177 CA_177 HA_177 108.7
CA_177 CB_177 CG_177 114.2(4)
CA_177 CB_177 HB1_177 108.7
CG_177 CB_177 HB1_177 108.7
CA_177 CB_177 HB2_177 108.7
CG_177 CB_177 HB2_177 108.7
HB1_177 CB_177 HB2_177 107.6
CD_177 CG_177 CB_177 111.1(4)
CD_177 CG_177 HG1_177 109.4
CB_177 CG_177 HG1_177 109.4
CD_177 CG_177 HG2_177 109.4
CB_177 CG_177 HG2_177 109.4
HG1_177 CG_177 HG2_177 108.0
NE_177 CD_177 CG_177 110.4(4)
NE_177 CD_177 HD1_177 109.6
CG_177 CD_177 HD1_177 109.6
NE_177 CD_177 HD2_177 109.6
CG_177 CD_177 HD2_177 109.6
HD1_177 CD_177 HD2_177 108.1
CZ_177 NE_177 CD_177 125.1(5)
CZ_177 NE_177 HE_177 117.4
CD_177 NE_177 HE_177 117.4
NH2_177 CZ_177 NH1_177 118.9(6)
NH2_177 CZ_177 NE_177 119.5(6)
NH1_177 CZ_177 NE_177 121.5(5)
CZ_177 NH1_177 HH1A_177 120.0
CZ_177 NH1_177 HH1B_177 120.0
HH1A_177 NH1_177 HH1B_177 120.0
CZ_177 NH2_177 HH2A_177 120.0
CZ_177 NH2_177 HH2B_177 120.0
HH2A_177 NH2_177 HH2B_177 120.0
O_177 C_177 N_178 123.4(5)
O_177 C_177 CA_177 120.8(5)
N_178 C_177 CA_177 115.8(4)
C_177 N_178 CA_178 124.5(4)
C_177 N_178 CA_178 122.2(13)
CA_178 N_178 CA_178 2.6(17)
C_177 N_178 H0_178 117.7
CA_178 N_178 H0_178 117.7
CA_178 N_178 H0_178 120.0
N_178 CA_178 C_178 106.8(4)
N_178 CA_178 CB_178 111.3(4)
C_178 CA_178 CB_178 111.9(4)
N_178 CA_178 HA_178 108.9
C_178 CA_178 HA_178 108.9
CB_178 CA_178 HA_178 108.9
N_178 CA_178 C_178 106.4(12)
N_178 CA_178 CB_178 112(3)
C_178 CA_178 CB_178 112(3)
N_178 CA_178 HA1_178 108.8
C_178 CA_178 HA1_178 108.8
CB_178 CA_178 HA1_178 108.8
OG_178 CB_178 CA_178 109.0(4)
OG_178 CB_178 HB1_178 109.9
CA_178 CB_178 HB1_178 109.9
OG_178 CB_178 HB2_178 109.9
CA_178 CB_178 HB2_178 109.9
HB1_178 CB_178 HB2_178 108.3
OG_178 CB_178 CA_178 112(3)
OG_178 CB_178 HB3_178 109.2
CA_178 CB_178 HB3_178 109.2
OG_178 CB_178 HB4_178 109.2
CA_178 CB_178 HB4_178 109.2
HB3_178 CB_178 HB4_178 107.9
O_178 C_178 N_179 123.1(4)
O_178 C_178 CA_178 120.7(4)
N_179 C_178 CA_178 116.2(4)
O_178 C_178 CA_178 123.1(15)
N_179 C_178 CA_178 113.8(15)
CA_178 C_178 CA_178 2.5(17)
C_178 N_179 CA_179 123.1(3)
C_178 N_179 H0_179 118.4
CA_179 N_179 H0_179 118.4
N_179 CA_179 CB_179 110.6(3)
N_179 CA_179 C_179 106.2(3)
CB_179 CA_179 C_179 111.3(3)
N_179 CA_179 HA_179 109.5
CB_179 CA_179 HA_179 109.5
C_179 CA_179 HA_179 109.5
OG_179 CB_179 CA_179 108.0(3)
OG_179 CB_179 HB1_179 110.1
CA_179 CB_179 HB1_179 110.1
OG_179 CB_179 HB2_179 110.1
CA_179 CB_179 HB2_179 110.1
HB1_179 CB_179 HB2_179 108.4
CB_179 OG_179 HG_179 109.5
O_179 C_179 N_180 124.0(3)
O_179 C_179 CA_179 119.7(3)
N_180 C_179 CA_179 116.2(3)
C_179 N_180 CA_180 121.9(3)
C_179 N_180 H0_180 119.0
CA_180 N_180 H0_180 119.0
N_180 CA_180 C_180 110.7(3)
N_180 CA_180 CB_180 109.5(3)
C_180 CA_180 CB_180 108.4(3)
N_180 CA_180 HA_180 109.4
C_180 CA_180 HA_180 109.4
CB_180 CA_180 HA_180 109.4
CA_180 CB_180 CG_180 114.8(3)
CA_180 CB_180 HB1_180 108.6
CG_180 CB_180 HB1_180 108.6
CA_180 CB_180 HB2_180 108.6
CG_180 CB_180 HB2_180 108.6
HB1_180 CB_180 HB2_180 107.5
CD2_180 CG_180 CD1_180 111.4(4)
CD2_180 CG_180 CB_180 112.4(4)
CD1_180 CG_180 CB_180 109.6(4)
CD2_180 CG_180 HG_180 107.7
CD1_180 CG_180 HG_180 107.7
CB_180 CG_180 HG_180 107.7
CG_180 CD1_180 HD1A_180 109.5
CG_180 CD1_180 HD1B_180 109.5
HD1A_180 CD1_180 HD1B_180 109.5
CG_180 CD1_180 HD1C_180 109.5
HD1A_180 CD1_180 HD1C_180 109.5
HD1B_180 CD1_180 HD1C_180 109.5
CG_180 CD2_180 HD2A_180 109.5
CG_180 CD2_180 HD2B_180 109.5
HD2A_180 CD2_180 HD2B_180 109.5
CG_180 CD2_180 HD2C_180 109.5
HD2A_180 CD2_180 HD2C_180 109.5
HD2B_180 CD2_180 HD2C_180 109.5
O_180 C_180 N_181 124.0(3)
O_180 C_180 CA_180 120.3(3)
N_181 C_180 CA_180 115.7(3)
C_180 N_181 CA_181 121.4(3)
C_180 N_181 H0_181 119.3
CA_181 N_181 H0_181 119.3
N_181 CA_181 C_181 111.1(2)
N_181 CA_181 CB_181 112.7(3)
C_181 CA_181 CB_181 112.4(3)
N_181 CA_181 HA_181 106.7
C_181 CA_181 HA_181 106.7
CB_181 CA_181 HA_181 106.7
CG_181 CB_181 CA_181 117.0(3)
CG_181 CB_181 HB1_181 108.1
CA_181 CB_181 HB1_181 108.1
CG_181 CB_181 HB2_181 108.1
CA_181 CB_181 HB2_181 108.1
HB1_181 CB_181 HB2_181 107.3
CD1_181 CG_181 CD2_181 118.7(3)
CD1_181 CG_181 CB_181 120.8(3)
CD2_181 CG_181 CB_181 120.5(3)
CE1_181 CD1_181 CG_181 121.1(4)
CE1_181 CD1_181 HD1_181 119.4
CG_181 CD1_181 HD1_181 119.4
CG_181 CD2_181 CE2_181 119.6(4)
CG_181 CD2_181 HD2_181 120.2
CE2_181 CD2_181 HD2_181 120.2
CZ_181 CE1_181 CD1_181 120.0(4)
CZ_181 CE1_181 HE1_181 120.0
CD1_181 CE1_181 HE1_181 120.0
CZ_181 CE2_181 CD2_181 121.0(4)
CZ_181 CE2_181 HE2_181 119.5
CD2_181 CE2_181 HE2_181 119.5
CE2_181 CZ_181 CE1_181 119.6(4)
CE2_181 CZ_181 HZ_181 120.2
CE1_181 CZ_181 HZ_181 120.2
O_181 C_181 N_182 123.4(3)
O_181 C_181 CA_181 123.4(3)
N_182 C_181 CA_181 113.1(3)
C_181 N_182 CA_182 123.7(3)
C_181 N_182 H0_182 118.1
CA_182 N_182 H0_182 118.1
N_182 CA_182 CB_182 108.0(2)
N_182 CA_182 C_182 107.7(2)
CB_182 CA_182 C_182 110.3(3)
N_182 CA_182 HA_182 110.3
CB_182 CA_182 HA_182 110.3
C_182 CA_182 HA_182 110.3
CA_182 CB_182 CG_182 115.9(3)
CA_182 CB_182 HB1_182 108.3
CG_182 CB_182 HB1_182 108.3
CA_182 CB_182 HB2_182 108.3
CG_182 CB_182 HB2_182 108.3
HB1_182 CB_182 HB2_182 107.4
CD_182 CG_182 CB_182 114.3(3)
CD_182 CG_182 HG1_182 108.7
CB_182 CG_182 HG1_182 108.7
CD_182 CG_182 HG2_182 108.7
CB_182 CG_182 HG2_182 108.7
HG1_182 CG_182 HG2_182 107.6
OE2_182 CD_182 OE1_182 123.3(3)
OE2_182 CD_182 CG_182 118.1(4)
OE1_182 CD_182 CG_182 118.6(3)
O_182 C_182 N_183 122.3(3)
O_182 C_182 CA_182 121.6(3)
N_183 C_182 CA_182 116.2(3)
C_182 N_183 CA_183 121.5(3)
C_182 N_183 H0_183 119.3
CA_183 N_183 H0_183 119.3
N_183 CA_183 C_183 111.0(3)
N_183 CA_183 CB_183 108.9(3)
C_183 CA_183 CB_183 108.5(3)
N_183 CA_183 HA_183 109.5
C_183 CA_183 HA_183 109.5
CB_183 CA_183 HA_183 109.5
CG_183 CB_183 CA_183 113.1(3)
CG_183 CB_183 HB1_183 109.0
CA_183 CB_183 HB1_183 109.0
CG_183 CB_183 HB2_183 109.0
CA_183 CB_183 HB2_183 109.0
HB1_183 CB_183 HB2_183 107.8
CD_183 CG_183 CB_183 112.5(3)
CD_183 CG_183 HG1_183 109.1
CB_183 CG_183 HG1_183 109.1
CD_183 CG_183 HG2_183 109.1
CB_183 CG_183 HG2_183 109.1
HG1_183 CG_183 HG2_183 107.8
NE_183 CD_183 CG_183 112.7(4)
NE_183 CD_183 HD1_183 109.0
CG_183 CD_183 HD1_183 109.0
NE_183 CD_183 HD2_183 109.0
CG_183 CD_183 HD2_183 109.0
HD1_183 CD_183 HD2_183 107.8
CZ_183 NE_183 CD_183 126.6(4)
CZ_183 NE_183 HE_183 116.7
CD_183 NE_183 HE_183 116.7
NH1_183 CZ_183 NE_183 124.0(4)
NH1_183 CZ_183 NH2_183 118.7(4)
NE_183 CZ_183 NH2_183 117.3(5)
CZ_183 NH1_183 HH1A_183 120.0
CZ_183 NH1_183 HH1B_183 120.0
HH1A_183 NH1_183 HH1B_183 120.0
CZ_183 NH2_183 HH2A_183 120.0
CZ_183 NH2_183 HH2B_183 120.0
HH2A_183 NH2_183 HH2B_183 120.0
O_183 C_183 N_184 122.0(3)
O_183 C_183 CA_183 123.2(3)
N_184 C_183 CA_183 114.7(3)
C_183 N_184 CA_184 120.6(3)
C_183 N_184 H0_184 119.7
CA_184 N_184 H0_184 119.7
N_184 CA_184 C_184 113.0(3)
N_184 CA_184 CB_184 109.1(3)
C_184 CA_184 CB_184 109.3(3)
N_184 CA_184 HA_184 108.5
C_184 CA_184 HA_184 108.5
CB_184 CA_184 HA_184 108.5
CG_184 CB_184 CA_184 115.2(3)
CG_184 CB_184 HB1_184 108.5
CA_184 CB_184 HB1_184 108.5
CG_184 CB_184 HB2_184 108.5
CA_184 CB_184 HB2_184 108.5
HB1_184 CB_184 HB2_184 107.5
CB_184 CG_184 CD2_184 109.0(3)
CB_184 CG_184 CD1_184 112.7(3)
CD2_184 CG_184 CD1_184 110.1(3)
CB_184 CG_184 HG_184 108.3
CD2_184 CG_184 HG_184 108.3
CD1_184 CG_184 HG_184 108.3
CG_184 CD1_184 HD1A_184 109.5
CG_184 CD1_184 HD1B_184 109.5
HD1A_184 CD1_184 HD1B_184 109.5
CG_184 CD1_184 HD1C_184 109.5
HD1A_184 CD1_184 HD1C_184 109.5
HD1B_184 CD1_184 HD1C_184 109.5
CG_184 CD2_184 HD2A_184 109.5
CG_184 CD2_184 HD2B_184 109.5
HD2A_184 CD2_184 HD2B_184 109.5
CG_184 CD2_184 HD2C_184 109.5
HD2A_184 CD2_184 HD2C_184 109.5
HD2B_184 CD2_184 HD2C_184 109.5
O_184 C_184 N_185 122.7(3)
O_184 C_184 CA_184 119.9(3)
N_185 C_184 CA_184 117.4(3)
C_184 N_185 CA_185 118.9(3)
C_184 N_185 H0_185 120.6
CA_185 N_185 H0_185 120.6
N_185 CA_185 C_185 114.0(3)
N_185 CA_185 CB_185 110.4(3)
C_185 CA_185 CB_185 112.5(3)
N_185 CA_185 HA_185 106.5
C_185 CA_185 HA_185 106.5
CB_185 CA_185 HA_185 106.5
CG_185 CB_185 CA_185 110.7(4)
CG_185 CB_185 HB1_185 109.5
CA_185 CB_185 HB1_185 109.5
CG_185 CB_185 HB2_185 109.5
CA_185 CB_185 HB2_185 109.5
HB1_185 CB_185 HB2_185 108.1
CD_185 CG_185 CB_185 113.3(5)
CD_185 CG_185 HG1_185 108.9
CB_185 CG_185 HG1_185 108.9
CD_185 CG_185 HG2_185 108.9
CB_185 CG_185 HG2_185 108.9
HG1_185 CG_185 HG2_185 107.7
OE1_185 CD_185 NE2_185 119.7(6)
OE1_185 CD_185 CG_185 123.7(6)
NE2_185 CD_185 CG_185 116.6(5)
CD_185 NE2_185 HE2A_185 120.0
CD_185 NE2_185 HE2B_185 120.0
HE2A_185 NE2_185 HE2B_185 120.0
O_185 C_185 N_186 121.4(3)
O_185 C_185 CA_185 118.2(3)
N_186 C_185 CA_185 120.4(3)
C_185 N_186 CD_186 130.1(3)
C_185 N_186 CA_186 117.5(3)
CD_186 N_186 CA_186 111.5(3)
N_186 CD_186 CG_186 102.8(3)
N_186 CD_186 HD1_186 111.2
CG_186 CD_186 HD1_186 111.2
N_186 CD_186 HD2_186 111.2
CG_186 CD_186 HD2_186 111.2
HD1_186 CD_186 HD2_186 109.1
N_186 CA_186 C_186 112.7(3)
N_186 CA_186 CB_186 103.5(3)
C_186 CA_186 CB_186 112.5(3)
N_186 CA_186 HA_186 109.3
C_186 CA_186 HA_186 109.3
CB_186 CA_186 HA_186 109.3
CG_186 CB_186 CA_186 105.3(3)
CG_186 CB_186 HB1_186 110.7
CA_186 CB_186 HB1_186 110.7
CG_186 CB_186 HB2_186 110.7
CA_186 CB_186 HB2_186 110.7
HB1_186 CB_186 HB2_186 108.8
CB_186 CG_186 CD_186 103.1(3)
CB_186 CG_186 HG1_186 111.1
CD_186 CG_186 HG1_186 111.2
CB_186 CG_186 HG2_186 111.1
CD_186 CG_186 HG2_186 111.1
HG1_186 CG_186 HG2_186 109.1
O_186 C_186 N_187 121.9(3)
O_186 C_186 CA_186 119.4(3)
N_187 C_186 CA_186 118.5(3)
C_186 N_187 CA_187 119.9(3)
C_186 N_187 H0_187 120.1
CA_187 N_187 H0_187 120.1
N_187 CA_187 C_187 110.0(2)
N_187 CA_187 CB_187 112.2(3)
C_187 CA_187 CB_187 109.9(2)
N_187 CA_187 HA_187 108.2
C_187 CA_187 HA_187 108.2
CB_187 CA_187 HA_187 108.2
CG2_187 CB_187 CG1_187 112.0(3)
CG2_187 CB_187 CA_187 109.0(3)
CG1_187 CB_187 CA_187 111.7(3)
CG2_187 CB_187 HB_187 108.0
CG1_187 CB_187 HB_187 108.0
CA_187 CB_187 HB_187 108.0
CB_187 CG2_187 HG2A_187 109.5
CB_187 CG2_187 HG2B_187 109.5
HG2A_187 CG2_187 HG2B_187 109.5
CB_187 CG2_187 HG2C_187 109.5
HG2A_187 CG2_187 HG2C_187 109.5
HG2B_187 CG2_187 HG2C_187 109.5
CD1_187 CG1_187 CB_187 112.6(3)
CD1_187 CG1_187 HG1A_187 109.1
CB_187 CG1_187 HG1A_187 109.1
CD1_187 CG1_187 HG1B_187 109.1
CB_187 CG1_187 HG1B_187 109.1
HG1A_187 CG1_187 HG1B_187 107.8
CG1_187 CD1_187 HD1A_187 109.5
CG1_187 CD1_187 HD1B_187 109.5
HD1A_187 CD1_187 HD1B_187 109.5
CG1_187 CD1_187 HD1C_187 109.5
HD1A_187 CD1_187 HD1C_187 109.5
HD1B_187 CD1_187 HD1C_187 109.5
O_187 C_187 N_188 121.8(3)
O_187 C_187 CA_187 122.9(3)
N_188 C_187 CA_187 115.2(3)
C_187 N_188 CA_188 120.6(3)
C_187 N_188 H0_188 119.7
CA_188 N_188 H0_188 119.7
N_188 CA_188 CB_188 111.6(3)
N_188 CA_188 C_188 110.9(2)
CB_188 CA_188 C_188 110.6(3)
N_188 CA_188 HA_188 107.9
CB_188 CA_188 HA_188 107.9
C_188 CA_188 HA_188 107.9
CA_188 CB_188 CG_188 115.4(3)
CA_188 CB_188 HB1_188 108.4
CG_188 CB_188 HB1_188 108.4
CA_188 CB_188 HB2_188 108.4
CG_188 CB_188 HB2_188 108.4
HB1_188 CB_188 HB2_188 107.5
CD2_188 CG_188 CD1_188 110.1(3)
CD2_188 CG_188 CB_188 112.0(3)
CD1_188 CG_188 CB_188 109.2(3)
CD2_188 CG_188 HG_188 108.5
CD1_188 CG_188 HG_188 108.5
CB_188 CG_188 HG_188 108.5
CG_188 CD1_188 HD1A_188 109.5
CG_188 CD1_188 HD1B_188 109.5
HD1A_188 CD1_188 HD1B_188 109.5
CG_188 CD1_188 HD1C_188 109.5
HD1A_188 CD1_188 HD1C_188 109.5
HD1B_188 CD1_188 HD1C_188 109.5
CG_188 CD2_188 HD2A_188 109.5
CG_188 CD2_188 HD2B_188 109.5
HD2A_188 CD2_188 HD2B_188 109.5
CG_188 CD2_188 HD2C_188 109.5
HD2A_188 CD2_188 HD2C_188 109.5
HD2B_188 CD2_188 HD2C_188 109.5
O_188 C_188 N_189 121.5(3)
O_188 C_188 CA_188 121.0(3)
N_189 C_188 CA_188 117.4(3)
C_188 N_189 CA_189 117.8(3)
C_188 N_189 H0_189 121.1
CA_189 N_189 H0_189 121.1
N_189 CA_189 CB_189 111.6(3)
N_189 CA_189 C_189 111.9(3)
CB_189 CA_189 C_189 112.0(3)
N_189 CA_189 HA_189 107.0
CB_189 CA_189 HA_189 107.0
C_189 CA_189 HA_189 107.0
OG_189 CB_189 CA_189 110.6(3)
OG_189 CB_189 HB1_189 109.5
CA_189 CB_189 HB1_189 109.5
OG_189 CB_189 HB2_189 109.5
CA_189 CB_189 HB2_189 109.5
HB1_189 CB_189 HB2_189 108.1
CB_189 OG_189 HG_189 109.5
O_189 C_189 N_190 121.8(3)
O_189 C_189 CA_189 118.8(3)
N_190 C_189 CA_189 119.4(3)
C_189 N_190 CA_190 114.8(3)
C_189 N_190 CA_190 126.0(4)
CA_190 N_190 CA_190 13.4(4)
C_189 N_190 H0_190 122.6
CA_190 N_190 H0_190 122.6
CA_190 N_190 H0_190 110.9
N_190 CA_190 C_190 111.3(4)
N_190 CA_190 CB_190 110.2(5)
C_190 CA_190 CB_190 107.4(4)
N_190 CA_190 HA_190 109.3
C_190 CA_190 HA_190 109.3
CB_190 CA_190 HA_190 109.3
N_190 CA_190 C_190 108.3(6)
N_190 CA_190 CB_190 111.8(6)
C_190 CA_190 CB_190 114.4(6)
N_190 CA_190 HA1_190 107.4
C_190 CA_190 HA1_190 107.4
CB_190 CA_190 HA1_190 107.4
CG_190 CB_190 CA_190 111.4(5)
CG_190 CB_190 HB1_190 109.4
CA_190 CB_190 HB1_190 109.4
CG_190 CB_190 HB2_190 109.4
CA_190 CB_190 HB2_190 109.4
HB1_190 CB_190 HB2_190 108.0
CG_190 CB_190 CA_190 114.2(8)
CG_190 CB_190 HB3_190 108.7
CA_190 CB_190 HB3_190 108.7
CG_190 CB_190 HB4_190 108.7
CA_190 CB_190 HB4_190 108.7
HB3_190 CB_190 HB4_190 107.6
CD_190 CG_190 CB_190 115.7(5)
CD_190 CG_190 HG1_190 108.4
CB_190 CG_190 HG1_190 108.4
CD_190 CG_190 HG2_190 108.4
CB_190 CG_190 HG2_190 108.4
HG1_190 CG_190 HG2_190 107.4
CD_190 CG_190 CB_190 115.3(8)
CD_190 CG_190 HG3_190 108.4
CB_190 CG_190 HG3_190 108.4
CD_190 CG_190 HG4_190 108.4
CB_190 CG_190 HG4_190 108.4
HG3_190 CG_190 HG4_190 107.5
OE1_190 CD_190 NE2_190 122.0(7)
OE1_190 CD_190 CG_190 123.0(6)
NE2_190 CD_190 CG_190 115.0(7)
OE1_190 CD_190 NE2_190 123.6(9)
OE1_190 CD_190 CG_190 118.6(8)
NE2_190 CD_190 CG_190 117.7(9)
CD_190 NE2_190 HE2A_190 120.0
CD_190 NE2_190 HE2B_190 120.0
HE2A_190 NE2_190 HE2B_190 120.0
CD_190 NE2_190 HE2C_190 120.0
CD_190 NE2_190 HE2D_190 120.0
HE2C_190 NE2_190 HE2D_190 120.0
O_190 C_190 N_191 122.9(3)
O_190 C_190 CA_190 117.2(3)
N_191 C_190 CA_190 119.8(3)
O_190 C_190 CA_190 124.4(4)
N_191 C_190 CA_190 112.0(4)
CA_190 C_190 CA_190 13.0(3)
C_190 N_191 CA_191 121.1(3)
C_190 N_191 H0_191 119.5
CA_191 N_191 H0_191 119.5
N_191 CA_191 C_191 113.2(3)
N_191 CA_191 CB_191 109.8(3)
C_191 CA_191 CB_191 112.1(3)
N_191 CA_191 HA_191 107.2
C_191 CA_191 HA_191 107.2
CB_191 CA_191 HA_191 107.2
CG_191 CB_191 CA_191 111.6(3)
CG_191 CB_191 HB1_191 109.3
CA_191 CB_191 HB1_191 109.3
CG_191 CB_191 HB2_191 109.3
CA_191 CB_191 HB2_191 109.3
HB1_191 CB_191 HB2_191 108.0
CD2_191 CG_191 CD1_191 116.9(4)
CD2_191 CG_191 CB_191 122.0(4)
CD1_191 CG_191 CB_191 121.1(3)
CE1_191 CD1_191 CG_191 122.4(4)
CE1_191 CD1_191 HD1_191 118.8
CG_191 CD1_191 HD1_191 118.8
CD1_191 CE1_191 CZ_191 118.8(4)
CD1_191 CE1_191 HE1_191 120.6
CZ_191 CE1_191 HE1_191 120.6
CE2_191 CD2_191 CG_191 122.3(4)
CE2_191 CD2_191 HD2_191 118.8
CG_191 CD2_191 HD2_191 118.8
CD2_191 CE2_191 CZ_191 119.8(4)
CD2_191 CE2_191 HE2_191 120.1
CZ_191 CE2_191 HE2_191 120.1
OH_191 CZ_191 CE2_191 122.1(4)
OH_191 CZ_191 CE1_191 118.2(4)
CE2_191 CZ_191 CE1_191 119.7(4)
CZ_191 OH_191 HH_191 109.5
O_191 C_191 N_192 121.6(3)
O_191 C_191 CA_191 120.3(3)
N_192 C_191 CA_191 118.1(3)
C_191 N_192 CA_192 120.5(3)
C_191 N_192 H0_192 119.8
CA_192 N_192 H0_192 119.8
N_192 CA_192 C_192 114.4(3)
N_192 CA_192 HA1_192 108.7
C_192 CA_192 HA1_192 108.7
N_192 CA_192 HA2_192 108.7
C_192 CA_192 HA2_192 108.7
HA1_192 CA_192 HA2_192 107.6
O_192 C_192 N_193 123.0(3)
O_192 C_192 CA_192 120.1(3)
N_193 C_192 CA_192 116.9(3)
C_192 N_193 CA_193 122.3(3)
C_192 N_193 H0_193 118.8
CA_193 N_193 H0_193 118.8
N_193 CA_193 C_193 110.8(3)
N_193 CA_193 CB_193 108.9(3)
C_193 CA_193 CB_193 108.1(3)
N_193 CA_193 HA_193 109.7
C_193 CA_193 HA_193 109.7
CB_193 CA_193 HA_193 109.7
CG_193 CB_193 CA_193 114.8(3)
CG_193 CB_193 HB1_193 108.6
CA_193 CB_193 HB1_193 108.6
CG_193 CB_193 HB2_193 108.6
CA_193 CB_193 HB2_193 108.6
HB1_193 CB_193 HB2_193 107.5
CD2_193 CG_193 CB_193 112.2(3)
CD2_193 CG_193 CD1_193 111.8(3)
CB_193 CG_193 CD1_193 110.0(3)
CD2_193 CG_193 HG_193 107.5
CB_193 CG_193 HG_193 107.5
CD1_193 CG_193 HG_193 107.5
CG_193 CD1_193 HD1A_193 109.5
CG_193 CD1_193 HD1B_193 109.5
HD1A_193 CD1_193 HD1B_193 109.5
CG_193 CD1_193 HD1C_193 109.5
HD1A_193 CD1_193 HD1C_193 109.5
HD1B_193 CD1_193 HD1C_193 109.5
CG_193 CD2_193 HD2A_193 109.5
CG_193 CD2_193 HD2B_193 109.5
HD2A_193 CD2_193 HD2B_193 109.5
CG_193 CD2_193 HD2C_193 109.5
HD2A_193 CD2_193 HD2C_193 109.5
HD2B_193 CD2_193 HD2C_193 109.5
O_193 C_193 N_194 125.1(3)
O_193 C_193 CA_193 120.9(3)
N_194 C_193 CA_193 114.0(3)
C_193 N_194 CA_194 122.7(3)
C_193 N_194 H0_194 118.7
CA_194 N_194 H0_194 118.7
N_194 CA_194 CB_194 111.4(3)
N_194 CA_194 C_194 109.2(3)
CB_194 CA_194 C_194 110.1(3)
N_194 CA_194 HA_194 108.7
CB_194 CA_194 HA_194 108.7
C_194 CA_194 HA_194 108.7
OG_194 CB_194 CA_194 110.2(4)
OG_194 CB_194 HB1_194 109.6
CA_194 CB_194 HB1_194 109.6
OG_194 CB_194 HB2_194 109.6
CA_194 CB_194 HB2_194 109.6
HB1_194 CB_194 HB2_194 108.1
CB_194 OG_194 HG_194 109.5
O_194 C_194 N_195 124.7(4)
O_194 C_194 N_195 119.2(8)
N_195 C_194 N_195 5.7(10)
O_194 C_194 CA_194 120.9(3)
N_195 C_194 CA_194 114.4(4)
N_195 C_194 CA_194 119.9(8)
C_194 N_195 CA_195 121.5(5)
C_194 N_195 H0_195 119.3
CA_195 N_195 H0_195 119.3
C_194 N_195 CA_195 121.1(14)
C_194 N_195 H0A_195 119.5
CA_195 N_195 H0A_195 119.5
N_195 CA_195 C_195 109.5(5)
N_195 CA_195 CB_195 106.0(5)
C_195 CA_195 CB_195 112.0(5)
N_195 CA_195 HA_195 109.8
C_195 CA_195 HA_195 109.8
CB_195 CA_195 HA_195 109.8
N_195 CA_195 C_195 110.9(12)
N_195 CA_195 CB_195 118.8(13)
C_195 CA_195 CB_195 99.7(10)
N_195 CA_195 HA1_195 109.0
C_195 CA_195 HA1_195 109.0
CB_195 CA_195 HA1_195 109.0
CG_195 CB_195 CA_195 114.5(4)
CG_195 CB_195 HB1_195 108.6
CA_195 CB_195 HB1_195 108.6
CG_195 CB_195 HB2_195 108.6
CA_195 CB_195 HB2_195 108.6
HB1_195 CB_195 HB2_195 107.6
CG_195 CB_195 CA_195 114.7(10)
CG_195 CB_195 HB3_195 108.6
CA_195 CB_195 HB3_195 108.6
CG_195 CB_195 HB4_195 108.6
CA_195 CB_195 HB4_195 108.6
HB3_195 CB_195 HB4_195 107.6
CD1_195 CG_195 CD2_195 110.9(4)
CD1_195 CG_195 CB_195 112.2(4)
CD2_195 CG_195 CB_195 108.0(3)
CD1_195 CG_195 HG_195 108.6
CD2_195 CG_195 HG_195 108.6
CB_195 CG_195 HG_195 108.6
CB_195 CG_195 CD2_195 110.6(12)
CB_195 CG_195 CD1_195 109.5(11)
CD2_195 CG_195 CD1_195 111.7(10)
CB_195 CG_195 HG1_195 108.3
CD2_195 CG_195 HG1_195 108.3
CD1_195 CG_195 HG1_195 108.3
O_195 C_195 N_196 120.0(5)
O_195 C_195 CA_195 120.0(5)
N_196 C_195 CA_195 120.0(4)
O_195 C_195 N_196 127.8(12)
O_195 C_195 CA_195 128.2(14)
N_196 C_195 CA_195 103.8(9)
C_195 N_196 C_195 14.9(6)
C_195 N_196 CA_196 115.0(5)
C_195 N_196 CA_196 124.2(4)
C_195 N_196 H0_196 125.6
C_195 N_196 H0_196 117.9
CA_196 N_196 H0_196 117.9
N_196 CA_196 CB_196 110.2(3)
N_196 CA_196 C_196 106.9(4)
CB_196 CA_196 C_196 111.8(3)
N_196 CA_196 HA_196 109.3
CB_196 CA_196 HA_196 109.3
C_196 CA_196 HA_196 109.3
CA_196 CB_196 CG1_196 111.8(4)
CA_196 CB_196 CG2_196 109.6(3)
CG1_196 CB_196 CG2_196 110.1(4)
CA_196 CB_196 HB_196 108.4
CG1_196 CB_196 HB_196 108.4
CG2_196 CB_196 HB_196 108.4
CB_196 CG1_196 HG1A_196 109.5
CB_196 CG1_196 HG1B_196 109.5
HG1A_196 CG1_196 HG1B_196 109.5
CB_196 CG1_196 HG1C_196 109.5
HG1A_196 CG1_196 HG1C_196 109.5
HG1B_196 CG1_196 HG1C_196 109.5
CB_196 CG2_196 HG2A_196 109.5
CB_196 CG2_196 HG2B_196 109.5
HG2A_196 CG2_196 HG2B_196 109.5
CB_196 CG2_196 HG2C_196 109.5
HG2A_196 CG2_196 HG2C_196 109.5
HG2B_196 CG2_196 HG2C_196 109.5
O_196 C_196 N_197 122.5(4)
O_196 C_196 CA_196 121.6(3)
N_197 C_196 CA_196 115.9(3)
C_196 N_197 CA_197 121.5(3)
C_196 N_197 H0_197 119.2
CA_197 N_197 H0_197 119.2
N_197 CA_197 C_197 110.4(4)
N_197 CA_197 CB_197 112.4(4)
C_197 CA_197 CB_197 109.6(4)
N_197 CA_197 HA_197 108.1
C_197 CA_197 HA_197 108.1
CB_197 CA_197 HA_197 108.1
OG1_197 CB_197 CG2_197 112.6(4)
OG1_197 CB_197 CA_197 109.3(6)
CG2_197 CB_197 CA_197 113.2(4)
OG1_197 CB_197 HB_197 107.2
CG2_197 CB_197 HB_197 107.2
CA_197 CB_197 HB_197 107.2
CB_197 OG1_197 HG1_197 109.5
CB_197 CG2_197 HG2A_197 109.5
CB_197 CG2_197 HG2B_197 109.5
HG2A_197 CG2_197 HG2B_197 109.5
CB_197 CG2_197 HG2C_197 109.5
HG2A_197 CG2_197 HG2C_197 109.5
HG2B_197 CG2_197 HG2C_197 109.5
O_197 C_197 N_198 123.5(4)
O_197 C_197 CA_197 122.2(4)
N_198 C_197 CA_197 114.3(4)
C_197 N_198 CA_198 123.6(4)
C_197 N_198 H0_198 118.2
CA_198 N_198 H0_198 118.2
N_198 CA_198 C_198 113.2(4)
N_198 CA_198 HA1_198 108.9
C_198 CA_198 HA1_198 108.9
N_198 CA_198 HA2_198 108.9
C_198 CA_198 HA2_198 108.9
HA1_198 CA_198 HA2_198 107.8
OT2_198 C_198 OT1_198 125.3(5)
OT2_198 C_198 CA_198 119.0(4)
OT1_198 C_198 CA_198 115.7(4)
O3_200 S_200 O2_200 108.9(7)
O3_200 S_200 O1_200 110.7(6)
O2_200 S_200 O1_200 109.6(8)
O3_200 S_200 O4_200 109.5(6)
O2_200 S_200 O4_200 107.4(7)
O1_200 S_200 O4_200 110.5(6)
O3_201 S_201 O2_201 108.8(2)
O3_201 S_201 O4_201 112.7(3)
O2_201 S_201 O4_201 108.3(3)
O3_201 S_201 O1_201 111.9(3)
O2_201 S_201 O1_201 108.8(3)
O4_201 S_201 O1_201 106.1(3)
O3_202 S_202 O1_202 109.6(4)
O3_202 S_202 O2_202 107.6(4)
O1_202 S_202 O2_202 108.6(3)
O3_202 S_202 O4_202 115.2(7)
O1_202 S_202 O4_202 107.5(4)
O2_202 S_202 O4_202 108.2(6)
O2_202 S_202 O3_202 111.9(11)
O2_202 S_202 O4_202 117.0(13)
O3_202 S_202 O4_202 102.6(13)
O2_202 S_202 O1_202 109.7(11)
O3_202 S_202 O1_202 107.9(12)
O4_202 S_202 O1_202 107.2(11)
O2_203 S_203 O4_203 111.2(13)
O2_203 S_203 O3_203 112.7(14)
O4_203 S_203 O3_203 111.1(14)
O2_203 S_203 O1_203 106.4(13)
O4_203 S_203 O1_203 107.1(12)
O3_203 S_203 O1_203 107.9(11)
O3_203 S_203 O4_203 112.8(17)
O3_203 S_203 O1_203 114.9(9)
O4_203 S_203 O1_203 108.6(11)
O3_203 S_203 O2_203 101.9(19)
O4_203 S_203 O2_203 110.1(18)
O1_203 S_203 O2_203 108.2(10)
O1_204 S_204 O3_204 108.7(10)
O1_204 S_204 O2_204 110.2(14)
O3_204 S_204 O2_204 107.8(10)
O1_204 S_204 O4_204 113.4(8)
O3_204 S_204 O4_204 110.5(10)
O2_204 S_204 O4_204 106.1(13)
O2_205 S_205 O1_205 108.0(15)
O2_205 S_205 O4_205 111.4(16)
O1_205 S_205 O4_205 111.3(19)
O2_205 S_205 O3_205 111.4(19)
O1_205 S_205 O3_205 104.3(14)
O4_205 S_205 O3_205 110(2)
O4_206 S_206 O2_206 111.4(15)
O4_206 S_206 O1_206 112.4(17)
O2_206 S_206 O1_206 110.0(18)
O4_206 S_206 O3_206 107.4(19)
O2_206 S_206 O3_206 111(2)
O1_206 S_206 O3_206 104.9(19)
O3_206 S_206 O2_206 111(2)
O3_206 S_206 O1_206 110.4(19)
O2_206 S_206 O1_206 110(2)
O3_206 S_206 O4_206 111(2)
O2_206 S_206 O4_206 106(2)
O1_206 S_206 O4_206 109(2)
O1_207 S_207 O4_207 108.0(17)
O1_207 S_207 O3_207 109.9(18)
O4_207 S_207 O3_207 109.8(19)
O1_207 S_207 O2_207 110.4(14)
O4_207 S_207 O2_207 110.8(13)
O3_207 S_207 O2_207 108.0(13)
O3_208 S_208 O1_208 116.4(12)
O3_208 S_208 O2_208 103.7(13)
O1_208 S_208 O2_208 111.9(15)
O3_208 S_208 O4_208 111.7(11)
O1_208 S_208 O4_208 106.9(14)
O2_208 S_208 O4_208 105.8(14)
O2_209 S_209 O1_209 113(2)
O2_209 S_209 O4_209 111(2)
O1_209 S_209 O4_209 108(2)
O2_209 S_209 O3_209 106(2)
O1_209 S_209 O3_209 106(2)
O4_209 S_209 O3_209 112(2)
O2_209 S_209 O3_209 110(2)
O2_209 S_209 O1_209 111(3)
O3_209 S_209 O1_209 110(3)
O2_209 S_209 O4_209 107(3)
O3_209 S_209 O4_209 112(3)
O1_209 S_209 O4_209 107(2)
OX1_210 CX1_210 CX2_210 107.5(5)
OX2_210 CX2_210 CX1_210 110.7(6)
OX2_210 CX2_210 CX3_210 107.5(6)
CX1_210 CX2_210 CX3_210 110.1(5)
OX3_210 CX3_210 CX2_210 110.4(5)
O3_211 S_211 O2_211 116.1(16)
O3_211 S_211 O4_211 111.1(18)
O2_211 S_211 O4_211 114.1(18)
O3_211 S_211 O1_211 108.7(18)
O2_211 S_211 O1_211 98.6(16)
O4_211 S_211 O1_211 107.0(17)
CX2_212 CX1_212 OX1_212 123.0(9)
CX1_212 CX2_212 OX2_212 114.4(9)
CX1_212 CX2_212 CX3_212 128.4(11)
OX2_212 CX2_212 CX3_212 116.1(9)
OX3_212 CX3_212 CX2_212 98.0(12)

loop_
_geom_bond_atom_site_label_1
_geom_bond_atom_site_label_2
_geom_bond_distance
CB_1 CA_1 1.530(5)
CB_1 HB1_1 0.9800
CB_1 HB2_1 0.9800
CB_1 HB3_1 0.9800
C_1 O_1 1.2414
C_1 N_2 1.339(3)
C_1 CA_1 1.508(5)
N_1 CA_1 1.464(6)
N_1 H0A_1 0.9100
N_1 H0B_1 0.9100
N_1 H0C_1 0.9100
CA_1 HA_1 1.0000
N_2 CA_2 1.452(5)
N_2 H0_2 0.8800
CA_2 C_2 1.525(5)
CA_2 CB_2 1.525(5)
CA_2 HA_2 1.0000
CB_2 CG_2 1.506(5)
CB_2 HB1_2 0.9900
CB_2 HB2_2 0.9900
CG_2 OD1_2 1.242(5)
CG_2 ND2_2 1.326(5)
ND2_2 HD2A_2 0.8800
ND2_2 HD2B_2 0.8800
C_2 O_2 1.238(5)
C_2 N_3 1.339(5)
N_3 CA_3 1.462(4)
N_3 H0_3 0.8800
CA_3 C_3 1.519(5)
CA_3 CB_3 1.537(5)
CA_3 HA_3 1.0000
CB_3 CG2_3 1.525(5)
CB_3 CG1_3 1.526(6)
CB_3 HB_3 1.0000
CG2_3 HG2A_3 0.9800
CG2_3 HG2B_3 0.9800
CG2_3 HG2C_3 0.9800
CG1_3 CD1_3 1.517(7)
CG1_3 HG1A_3 0.9900
CG1_3 HG1B_3 0.9900
CD1_3 HD1A_3 0.9800
CD1_3 HD1B_3 0.9800
CD1_3 HD1C_3 0.9800
C_3 O_3 1.227(4)
C_3 N_4 1.351(5)
N_4 CA_4 1.458(5)
N_4 H0_4 0.8800
CA_4 C_4 1.532(5)
CA_4 CB_4 1.540(5)
CA_4 HA_4 1.0000
CB_4 CG2_4 1.529(5)
CB_4 CG1_4 1.530(6)
CB_4 HB_4 1.0000
CG1_4 HG1A_4 0.9800
CG1_4 HG1B_4 0.9800
CG1_4 HG1C_4 0.9800
CG2_4 HG2A_4 0.9800
CG2_4 HG2B_4 0.9800
CG2_4 HG2C_4 0.9800
C_4 O_4 1.232(4)
C_4 N_5 1.334(4)
N_5 CA_5 1.456(4)
N_5 H0_5 0.8800
CA_5 C_5 1.514(5)
CA_5 HA1_5 0.9900
CA_5 HA2_5 0.9900
C_5 O_5 1.242(4)
C_5 N_6 1.328(4)
N_6 CA_6 1.449(4)
N_6 H0_6 0.8800
CA_6 C_6 1.513(5)
CA_6 HA1_6 0.9900
CA_6 HA2_6 0.9900
C_6 O_6 1.234(4)
C_6 N_7 1.326(5)
N_7 CA_7 1.453(4)
N_7 H0_7 0.8800
CA_7 C_7 1.525(5)
CA_7 CB_7 1.536(5)
CA_7 HA_7 1.0000
CB_7 CG1_7 1.528(5)
CB_7 CG2_7 1.531(5)
CB_7 HB_7 1.0000
CG2_7 HG2A_7 0.9800
CG2_7 HG2B_7 0.9800
CG2_7 HG2C_7 0.9800
CG1_7 CD1_7 1.516(5)
CG1_7 HG1A_7 0.9900
CG1_7 HG1B_7 0.9900
CD1_7 HD1A_7 0.9800
CD1_7 HD1B_7 0.9800
CD1_7 HD1C_7 0.9800
C_7 O_7 1.234(4)
C_7 N_8 1.339(4)
N_8 CA_8 1.442(5)
N_8 H0_8 0.8800
CA_8 C_8 1.524(5)
CA_8 CB_8 1.545(5)
CA_8 HA_8 1.0000
CB_8 CG_8 1.512(6)
CB_8 HB1_8 0.9900
CB_8 HB2_8 0.9900
CG_8 CD_8 1.485(6)
CG_8 HG1_8 0.9900
CG_8 HG2_8 0.9900
CD_8 OE1_8 1.239(7)
CD_8 OE2_8 1.271(7)
C_8 O_8 1.242(4)
C_8 N_9 1.319(5)
N_9 CA_9 1.458(5)
N_9 H0_9 0.8800
CA_9 C_9 1.529(5)
CA_9 CB_9 1.541(5)
CA_9 HA_9 1.0000
CB_9 CG_9 1.498(5)
CB_9 HB1_9 0.9900
CB_9 HB2_9 0.9900
CG_9 CD1_9 1.383(5)
CG_9 CD2_9 1.394(5)
CD1_9 CE1_9 1.387(5)
CD1_9 HD1_9 0.9500
CE1_9 CZ_9 1.380(5)
CE1_9 HE1_9 0.9500
CD2_9 CE2_9 1.389(5)
CD2_9 HD2_9 0.9500
CE2_9 CZ_9 1.380(5)
CE2_9 HE2_9 0.9500
CZ_9 OH_9 1.376(4)
OH_9 HH_9 0.8400
C_9 O_9 1.239(4)
C_9 N_10 1.336(5)
N_10 CA_10 1.450(5)
N_10 H0_10 0.8800
CA_10 CB_10 1.521(5)
CA_10 C_10 1.531(6)
CA_10 HA_10 1.0000
CB_10 OG_10 1.435(6)
CB_10 HB1_10 0.9900
CB_10 HB2_10 0.9900
OG_10 HG_10 0.8400
C_10 O_10 1.234(5)
C_10 N_11 1.338(5)
N_11 CA_11 1.458(5)
N_11 H0_11 0.8800
CA_11 C_11 1.525(5)
CA_11 CB_11 1.537(5)
CA_11 HA_11 1.0000
CB_11 CG2_11 1.513(6)
CB_11 CG1_11 1.536(5)
CB_11 HB_11 1.0000
CG2_11 HG2A_11 0.9800
CG2_11 HG2B_11 0.9800
CG2_11 HG2C_11 0.9800
CG1_11 CD1_11 1.530(6)
CG1_11 HG1A_11 0.9900
CG1_11 HG1B_11 0.9900
CD1_11 HD1A_11 0.9800
CD1_11 HD1B_11 0.9800
CD1_11 HD1C_11 0.9800
C_11 O_11 1.234(5)
C_11 N_12 1.329(6)
N_12 CA_12 1.474(5)
N_12 H0_12 0.8800
CA_12 C_12 1.504(7)
CA_12 CB_12 1.520(7)
CA_12 HA_12 1.0000
CB_12 CG_12 1.513(8)
CB_12 HB1_12 0.9900
CB_12 HB2_12 0.9900
CG_12 OD1_12 1.231(8)
CG_12 ND2_12 1.291(9)
ND2_12 HD2A_12 0.8800
ND2_12 HD2B_12 0.8800
C_12 O_12 1.235(5)
C_12 N_13 1.356(6)
N_13 CA_13 1.451(6)
N_13 H0_13 0.8800
CA_13 C_13 1.518(7)
CA_13 CB_13 1.549(7)
CA_13 HA_13 1.0000
CB_13 CG_13 1.484(8)
CB_13 HB1_13 0.9900
CB_13 HB2_13 0.9900
CG_13 OD1_13 1.259(8)
CG_13 ND2_13 1.276(9)
ND2_13 HD2A_13 0.8800
ND2_13 HD2B_13 0.8800
C_13 O_13 1.232(5)
C_13 N_14 1.331(6)
N_14 CA_14 1.452(6)
N_14 H0_14 0.8800
CA_14 CB_14 1.496(8)
CA_14 C_14 1.534(7)
CA_14 HA_14 1.0000
CB_14 HB1_14 0.9800
CB_14 HB2_14 0.9800
CB_14 HB3_14 0.9800
C_14 O_14 1.242(6)
C_14 N_15 1.302(6)
N_15 CA_15 1.444(6)
N_15 H0_15 0.8800
CA_15 CB_15 1.528(6)
CA_15 C_15 1.529(5)
CA_15 HA_15 1.0000
CB_15 OG_15 1.420(5)
CB_15 HB1_15 0.9900
CB_15 HB2_15 0.9900
OG_15 HG_15 0.8400
C_15 O_15 1.218(5)
C_15 N_16 1.340(5)
N_16 CA_16 1.39(3)
N_16 CA_16 1.490(10)
N_16 H0_16 0.8800
CA_16 CB_16 1.494(15)
CA_16 C_16 1.56(2)
CA_16 HA_16 1.0000
CA_16 C_16 1.53(5)
CA_16 CB_16 1.56(4)
CA_16 HA1_16 1.0000
CB_16 CG_16 1.520(11)
CB_16 HB1_16 0.9900
CB_16 HB2_16 0.9900
CG_16 CD1_16 1.501(10)
CG_16 CD2_16 1.509(12)
CG_16 HG_16 1.0000
CD1_16 HD1A_16 0.9800
CD1_16 HD1B_16 0.9800
CD1_16 HD1C_16 0.9800
CD2_16 HD2A_16 0.9800
CD2_16 HD2B_16 0.9800
CD2_16 HD2C_16 0.9800
C_16 O_16 1.196(17)
C_16 N_17 1.318(8)
C_16 O_16 1.26(4)
C_16 N_17 1.329(18)
N_17 CA_17 1.446(17)
N_17 CA_17 1.450(7)
N_17 CA_17 1.454(19)
N_17 H0_17 0.8800
C_17 O_17 1.228(4)
C_17 N_18 1.333(4)
C_17 CA_17 1.518(16)
C_17 CA_17 1.521(18)
C_17 CA_17 1.526(7)
CA_17 CB_17 1.560(8)
CA_17 HA_17 1.0000
CA_17 CB_17 1.523(18)
CA_17 HA1_17 1.0000
CA_17 CB_17 1.532(19)
CA_17 HA1_17 1.0000
CB_17 SG_17 1.782(9)
CB_17 HB1_17 0.9900
CB_17 HB2_17 0.9900
CB_17 SG1_17 2.03(3)
CB_17 HB3_17 0.9900
CB_17 HB4_17 0.9900
CB_17 SG1_17 1.53(5)
CB_17 HB3_17 0.9900
CB_17 HB4_17 0.9900
SG_17 SG_37 2.016(3)
N_18 CA_18 1.457(4)
N_18 H0_18 0.8800
CA_18 CB_18 1.525(5)
CA_18 C_18 1.533(4)
CA_18 HA_18 1.0000
CB_18 OG_18 1.432(4)
CB_18 HB1_18 0.9900
CB_18 HB2_18 0.9900
OG_18 HG_18 0.8400
C_18 O_18 1.231(4)
C_18 N_19 1.346(4)
N_19 CA_19 1.454(4)
N_19 H0_19 0.8800
CA_19 C_19 1.517(5)
CA_19 CB_19 1.543(4)
CA_19 HA_19 1.0000
CB_19 CG1_19 1.520(5)
CB_19 CG2_19 1.529(5)
CB_19 HB_19 1.0000
CG1_19 HG1A_19 0.9800
CG1_19 HG1B_19 0.9800
CG1_19 HG1C_19 0.9800
CG2_19 HG2A_19 0.9800
CG2_19 HG2B_19 0.9800
CG2_19 HG2C_19 0.9800
C_19 O_19 1.236(4)
C_19 N_20 1.342(4)
N_20 CA_20 1.458(4)
N_20 H0_20 0.8800
CA_20 C_20 1.520(4)
CA_20 HA1_20 0.9900
CA_20 HA2_20 0.9900
C_20 O_20 1.232(4)
C_20 N_21 1.343(4)
N_21 CA_21 1.453(4)
N_21 H0_21 0.8800
CA_21 C_21 1.519(4)
CA_21 CB_21 1.551(4)
CA_21 HA_21 1.0000
CB_21 CG_21 1.491(5)
CB_21 HB1_21 0.9900
CB_21 HB2_21 0.9900
CG_21 CD2_21 1.392(5)
CG_21 CD1_21 1.395(5)
CD1_21 CE1_21 1.384(5)
CD1_21 HD1_21 0.9500
CD2_21 CE2_21 1.381(5)
CD2_21 HD2_21 0.9500
CE1_21 CZ_21 1.387(6)
CE1_21 HE1_21 0.9500
CE2_21 CZ_21 1.369(6)
CE2_21 HE2_21 0.9500
CZ_21 HZ_21 0.9500
C_21 O_21 1.244(4)
C_21 N_22 1.326(4)
N_22 CA_22 1.456(4)
N_22 H0_22 0.8800
CA_22 CB_22 1.542(4)
CA_22 C_22 1.545(4)
CA_22 HA_22 1.0000
CB_22 OG_22 1.404(4)
CB_22 HB1_22 0.9900
CB_22 HB2_22 0.9900
OG_22 HG_22 0.8400
C_22 O_22 1.241(4)
C_22 N_23 1.334(4)
N_23 CA_23 1.460(4)
N_23 H0_23 0.8800
CA_23 C_23 1.533(4)
CA_23 CB_23 1.551(4)
CA_23 HA_23 1.0000
CB_23 CG2_23 1.519(5)
CB_23 CG1_23 1.533(5)
CB_23 HB_23 1.0000
CG1_23 HG1A_23 0.9800
CG1_23 HG1B_23 0.9800
CG1_23 HG1C_23 0.9800
CG2_23 HG2A_23 0.9800
CG2_23 HG2B_23 0.9800
CG2_23 HG2C_23 0.9800
C_23 O_23 1.228(4)
C_23 N_24 1.348(4)
N_24 CA_24 1.448(4)
N_24 H0_24 0.8800
CA_24 CB_24 1.538(6)
CA_24 C_24 1.541(5)
CA_24 HA_24 1.0000
CB_24 OG1_24 1.422(6)
CB_24 CG2_24 1.511(6)
CB_24 HB_24 1.0000
OG1_24 HG1_24 0.8400
CG2_24 HG2A_24 0.9800
CG2_24 HG2B_24 0.9800
CG2_24 HG2C_24 0.9800
C_24 O_24 1.215(5)
C_24 N_25 1.309(13)
C_24 N_25 1.346(7)
N_25 CA_25 1.469(7)
N_25 H0_25 0.8800
N_25 CA_25 1.451(15)
N_25 H0A_25 0.8800
CA_25 CB_25 1.492(10)
CA_25 C_25 1.534(9)
CA_25 HA_25 1.0000
CA_25 CB_25 1.524(16)
CA_25 C_25 1.530(15)
CA_25 HA1_25 1.0000
CB_25 CG_25 1.576(7)
CB_25 HB1_25 0.9900
CB_25 HB2_25 0.9900
CB_25 CG_25 1.524(18)
CB_25 HB3_25 0.9900
CB_25 HB4_25 0.9900
CG_25 CD_25 1.507(7)
CG_25 HG1_25 0.9900
CG_25 HG2_25 0.9900
CG_25 CD_25 1.502(19)
CG_25 HG3_25 0.9900
CG_25 HG4_25 0.9900
CD_25 NE_25 1.453(7)
CD_25 HD1_25 0.9900
CD_25 HD2_25 0.9900
CD_25 NE_25 1.426(18)
CD_25 HD3_25 0.9900
CD_25 HD4_25 0.9900
NE_25 CZ_25 1.315(6)
NE_25 HE_25 0.8800
NE_25 CZ_25 1.303(17)
NE_25 HE1_25 0.8800
CZ_25 NH2_25 1.321(7)
CZ_25 NH1_25 1.342(7)
CZ_25 NH1_25 1.317(18)
CZ_25 NH2_25 1.339(18)
NH1_25 HH1A_25 0.8800
NH1_25 HH1B_25 0.8800
NH1_25 HH1C_25 0.8800
NH1_25 HH1D_25 0.8800
NH2_25 HH2A_25 0.8800
NH2_25 HH2B_25 0.8800
NH2_25 HH2C_25 0.8800
NH2_25 HH2D_25 0.8800
C_25 O_25 1.232(8)
C_25 N_26 1.311(8)
C_25 O_25 1.241(16)
C_25 N_26 1.310(14)
N_26 CA_26 1.457(6)
N_26 H0_26 0.8800
CA_26 C_26 1.505(8)
CA_26 HA1_26 0.9900
CA_26 HA2_26 0.9900
C_26 O_26 1.234(6)
C_26 N_27 1.326(7)
N_27 CA_27 1.450(7)
N_27 H0_27 0.8800
CA_27 C_27 1.529(7)
CA_27 CB_27 1.534(8)
CA_27 HA_27 1.0000
CB_27 HB1_27 0.9800
CB_27 HB2_27 0.9800
CB_27 HB3_27 0.9800
C_27 O_27 1.227(6)
C_27 N_28 1.319(6)
N_28 CA_28 1.451(5)
N_28 H0_28 0.8800
CA_28 CB_28 1.539(6)
CA_28 C_28 1.540(5)
CA_28 HA_28 1.0000
CB_28 OG1_28 1.425(5)
CB_28 CG2_28 1.494(7)
CB_28 HB_28 1.0000
OG1_28 HG1_28 0.8400
CG2_28 HG2A_28 0.9800
CG2_28 HG2B_28 0.9800
CG2_28 HG2C_28 0.9800
C_28 O_28 1.224(5)
C_28 N_29 1.316(5)
N_29 CA_29 1.468(4)
N_29 H0_29 0.8800
CA_29 C_29 1.525(5)
CA_29 CB_29 1.538(5)
CA_29 HA_29 1.0000
CB_29 CG_29 1.528(5)
CB_29 HB1_29 0.9900
CB_29 HB2_29 0.9900
CG_29 CD_29 1.510(6)
CG_29 HG1_29 0.9900
CG_29 HG2_29 0.9900
CD_29 CE_29 1.522(6)
CD_29 HD1_29 0.9900
CD_29 HD2_29 0.9900
CE_29 NZ_29 1.493(7)
CE_29 HE1_29 0.9900
CE_29 HE2_29 0.9900
NZ_29 HZ1_29 0.9100
NZ_29 HZ2_29 0.9100
NZ_29 HZ3_29 0.9100
C_29 O_29 1.231(4)
C_29 N_30 1.337(4)
N_30 CA_30 1.446(4)
N_30 H0_30 0.8800
CA_30 C_30 1.516(4)
CA_30 HA1_30 0.9900
CA_30 HA2_30 0.9900
C_30 O_30 1.222(4)
C_30 N_31 1.348(4)
N_31 CA_31 1.459(4)
N_31 H0_31 0.8800
CA_31 C_31 1.518(4)
CA_31 CB_31 1.544(4)
CA_31 HA_31 1.0000
CB_31 CG_31 1.516(5)
CB_31 HB1_31 0.9900
CB_31 HB2_31 0.9900
CG_31 CD2_31 1.380(5)
CG_31 CD1_31 1.398(5)
CD1_31 CE1_31 1.377(5)
CD1_31 HD1_31 0.9500
CD2_31 CE2_31 1.401(5)
CD2_31 HD2_31 0.9500
CE1_31 CZ_31 1.390(6)
CE1_31 HE1_31 0.9500
CE2_31 CZ_31 1.384(6)
CE2_31 HE2_31 0.9500
CZ_31 HZ_31 0.9500
C_31 O_31 1.237(4)
C_31 N_32 1.336(4)
N_32 CA_32 1.456(4)
N_32 H0_32 0.8800
CA_32 C_32 1.528(4)
CA_32 CB_32 1.544(5)
CA_32 HA_32 1.0000
CB_32 CG2_32 1.508(5)
CB_32 CG1_32 1.521(4)
CB_32 HB_32 1.0000
CG1_32 HG1A_32 0.9800
CG1_32 HG1B_32 0.9800
CG1_32 HG1C_32 0.9800
CG2_32 HG2A_32 0.9800
CG2_32 HG2B_32 0.9800
CG2_32 HG2C_32 0.9800
C_32 O_32 1.241(4)
C_32 N_33 1.329(4)
N_33 CA_33 1.451(4)
N_33 H0_33 0.8800
CA_33 C_33 1.539(4)
CA_33 CB_33 1.541(5)
CA_33 HA_33 1.0000
CB_33 OG1_33 1.441(4)
CB_33 CG2_33 1.508(5)
CB_33 HB_33 1.0000
OG1_33 HG1_33 0.841(19)
CG2_33 HG2A_33 0.9800
CG2_33 HG2B_33 0.9800
CG2_33 HG2C_33 0.9800
C_33 O_33 1.230(4)
C_33 N_34 1.350(4)
N_34 CA_34 1.460(4)
N_34 H0_34 0.8800
CA_34 C_34 1.532(5)
CA_34 CB_34 1.533(5)
CA_34 HA_34 1.0000
CB_34 HB1_34 0.9800
CB_34 HB2_34 0.9800
CB_34 HB3_34 0.9800
C_34 O_34 1.236(5)
C_34 N_35 1.340(4)
N_35 CA_35 1.456(4)
N_35 H0_35 0.8800
CA_35 C_35 1.518(5)
CA_35 HA1_35 0.9900
CA_35 HA2_35 0.9900
C_35 O_35 1.233(5)
C_35 N_36 1.335(5)
N_36 CA_36 1.446(5)
N_36 H0_36 0.8800
CA_36 CB_36 1.522(6)
CA_36 C_36 1.530(5)
CA_36 HA_36 1.0000
CB_36 CG_36 1.497(5)
CB_36 HB1_36 0.9900
CB_36 HB2_36 0.9900
CG_36 CD2_36 1.358(5)
CG_36 ND1_36 1.378(5)
CD2_36 NE2_36 1.374(6)
CD2_36 HD2_36 1.01(5)
ND1_36 CE1_36 1.323(6)
ND1_36 HD1_36 0.88(5)
CE1_36 NE2_36 1.320(6)
CE1_36 HE1_36 0.86(5)
NE2_36 HE2_36 0.97(5)
C_36 O_36 1.238(5)
C_36 N_37 1.329(5)
N_37 CA_37 1.449(17)
N_37 CA_37 1.454(18)
N_37 CA_37 1.456(7)
N_37 H0_37 0.8800
C_37 O_37 1.236(5)
C_37 N_38 1.329(5)
C_37 CA_37 1.524(16)
C_37 CA_37 1.525(17)
C_37 CA_37 1.529(8)
CA_37 CB_37 1.547(8)
CA_37 HA_37 1.0000
CA_37 CB_37 1.547(18)
CA_37 HA1_37 1.0000
CA_37 CB_37 1.538(19)
CA_37 HA1_37 1.0000
CB_37 SG_37 1.800(9)
CB_37 HB1_37 0.9900
CB_37 HB2_37 0.9900
CB_37 SG1_37 1.82(3)
CB_37 HB3_37 0.9900
CB_37 HB4_37 0.9900
CB_37 SG1_37 2.13(14)
CB_37 HB3_37 0.9900
CB_37 HB4_37 0.9900
N_38 CA_38 1.450(17)
N_38 CA_38 1.451(9)
N_38 H0_38 0.8800
CA_38 C_38 1.496(10)
CA_38 HA1_38 0.9900
CA_38 HA2_38 0.9900
CA_38 C_38 1.507(17)
CA_38 HA3_38 0.9900
CA_38 HA4_38 0.9900
C_38 O_38 1.225(8)
C_38 N_39 1.334(9)
C_38 O_38 1.229(15)
C_38 N_39 1.325(16)
N_39 CA_39 1.428(10)
N_39 H0_39 0.8800
N_39 CA_39 1.50(2)
N_39 H0A_39 0.8800
CA_39 C_39 1.507(8)
CA_39 CB_39 1.563(8)
CA_39 HA_39 1.0000
CB_39 OG1_39 1.415(9)
CB_39 CG2_39 1.519(12)
CB_39 HB_39 1.0000
OG1_39 HG1_39 0.8400
CG2_39 HG2A_39 0.9800
CG2_39 HG2B_39 0.9800
CG2_39 HG2C_39 0.9800
C_39 O_39 1.235(6)
C_39 N_40 1.351(7)
N_40 CA_40 1.446(8)
N_40 H0_40 0.8800
CA_40 C_40 1.506(8)
CA_40 CB_40 1.548(8)
CA_40 HA_40 1.0000
CB_40 CG1_40 1.523(12)
CB_40 CG2_40 1.523(11)
CB_40 HB_40 1.0000
CG1_40 HG1A_40 0.9800
CG1_40 HG1B_40 0.9800
CG1_40 HG1C_40 0.9800
CG2_40 HG2A_40 0.9800
CG2_40 HG2B_40 0.9800
CG2_40 HG2C_40 0.9800
C_40 O_40 1.255(6)
C_40 N_41 1.313(7)
N_41 CA_41 1.441(8)
N_41 H0_41 0.8800
CA_41 C_41 1.515(8)
CA_41 CB_41 1.534(9)
CA_41 HA_41 1.0000
CB_41 CG_41 1.517(14)
CB_41 HB1_41 0.9900
CB_41 HB2_41 0.9900
CG_41 ND2_41 1.222(16)
CG_41 OD1_41 1.278(14)
ND2_41 HD2A_41 0.8800
ND2_41 HD2B_41 0.8800
C_41 O_41 1.250(7)
C_41 N_42 1.338(7)
N_42 CA_42 1.450(6)
N_42 H0_42 0.8800
CA_42 C_42 1.518(7)
CA_42 CB_42 1.530(8)
CA_42 HA_42 1.0000
CB_42 HB1_42 0.9800
CB_42 HB2_42 0.9800
CB_42 HB3_42 0.9800
C_42 O_42 1.226(5)
C_42 N_43 1.340(6)
N_43 CA_43 1.441(6)
N_43 H0_43 0.8800
CA_43 CB_43 1.526(7)
CA_43 C_43 1.543(6)
CA_43 HA_43 1.0000
CB_43 OG1_43 1.414(7)
CB_43 CG2_43 1.514(9)
CB_43 HB_43 1.0000
OG1_43 HG1_43 0.8400
CG2_43 HG2A_43 0.9800
CG2_43 HG2B_43 0.9800
CG2_43 HG2C_43 0.9800
C_43 O_43 1.230(5)
C_43 N_44 1.323(5)
N_44 CA_44 1.454(5)
N_44 H0_44 0.8800
CA_44 C_44 1.530(6)
CA_44 CB_44 1.539(5)
CA_44 HA_44 1.0000
CB_44 HB1_44 0.9800
CB_44 HB2_44 0.9800
CB_44 HB3_44 0.9800
C_44 O_44 1.235(5)
C_44 N_45 1.341(5)
N_45 CA_45 1.456(5)
N_45 H0_45 0.8800
CA_45 C_45 1.518(7)
CA_45 CB_45 1.541(6)
CA_45 HA_45 1.0000
CB_45 CG_45 1.504(8)
CB_45 HB1_45 0.9900
CB_45 HB2_45 0.9900
CG_45 CD_45 1.528(7)
CG_45 HG1_45 0.9900
CG_45 HG2_45 0.9900
CD_45 NE_45 1.446(9)
CD_45 HD1_45 0.9900
CD_45 HD2_45 0.9900
NE_45 CZ_45 1.306(10)
NE_45 HE_45 0.8800
CZ_45 NH1_45 1.294(9)
CZ_45 NH2_45 1.306(9)
NH1_45 HH1A_45 0.8800
NH1_45 HH1B_45 0.8800
NH2_45 HH2A_45 0.8800
NH2_45 HH2B_45 0.8800
C_45 O_45 1.228(5)
C_45 N_46 1.338(6)
N_46 CA_46 1.451(7)
N_46 CA_46 1.454(16)
N_46 H0_46 0.8800
CA_46 C_46 1.508(8)
CA_46 CB_46 1.562(8)
CA_46 HA_46 1.0000
CA_46 C_46 1.520(17)
CA_46 CB_46 1.545(16)
CA_46 HA1_46 1.0000
CB_46 CG1_46 1.521(7)
CB_46 CG2_46 1.535(6)
CB_46 HB_46 1.0000
CG2_46 HG2A_46 0.9800
CG2_46 HG2B_46 0.9800
CG2_46 HG2C_46 0.9800
CG1_46 CD1_46 1.513(7)
CG1_46 HG1A_46 0.9900
CG1_46 HG1B_46 0.9900
CD1_46 HD1A_46 0.9800
CD1_46 HD1B_46 0.9800
CD1_46 HD1C_46 0.9800
C_46 O_46 1.270(8)
C_46 N_47 1.309(8)
C_46 O_46 1.219(17)
C_46 N_47 1.319(17)
N_47 CA_47 1.463(10)
N_47 H0_47 0.8800
N_47 CA_47 1.453(18)
N_47 H0A_47 0.8800
CA_47 C_47 1.521(14)
CA_47 HA1_47 0.9900
CA_47 HA2_47 0.9900
CA_47 C_47 1.512(18)
CA_47 HA3_47 0.9900
CA_47 HA4_47 0.9900
C_47 O_47 1.232(13)
C_47 N_48 1.325(15)
C_47 O_47 1.247(18)
C_47 N_48 1.328(18)
N_48 CA_48 1.441(13)
N_48 H0_48 0.8800
N_48 CA_48 1.441(19)
N_48 H0A_48 0.8800
CA_48 C_48 1.527(13)
CA_48 HA1_48 0.9900
CA_48 HA2_48 0.9900
CA_48 C_48 1.514(18)
CA_48 HA3_48 0.9900
CA_48 HA4_48 0.9900
C_48 O_48 1.250(12)
C_48 N_49 1.321(11)
C_48 O_48 1.245(18)
C_48 N_49 1.327(18)
N_49 CA_49 1.451(9)
N_49 H0_49 0.8800
N_49 CA_49 1.461(17)
N_49 H0A_49 0.8800
CA_49 CB_49 1.515(10)
CA_49 C_49 1.523(7)
C_49 O_49 1.241(6)
C_49 N_50 1.326(7)
N_50 CA_50 1.469(7)
N_50 H0_50 0.8800
CA_50 CB_50 1.512(8)
CA_50 C_50 1.523(7)
CA_50 HA_50 1.0000
CB_50 CG2_50 1.509(9)
CB_50 CG1_50 1.538(9)
CB_50 HB_50 1.0000
CG1_50 HG1A_50 0.9800
CG1_50 HG1B_50 0.9800
CG1_50 HG1C_50 0.9800
CG2_50 HG2A_50 0.9800
CG2_50 HG2B_50 0.9800
CG2_50 HG2C_50 0.9800
C_50 O_50 1.232(6)
C_50 N_51 1.320(6)
N_51 CA_51 1.454(5)
N_51 H0_51 0.8800
CA_51 C_51 1.521(6)
CA_51 CB_51 1.540(6)
CA_51 HA_51 1.0000
CB_51 CG1_51 1.522(6)
CB_51 CG2_51 1.539(6)
CB_51 HB_51 1.0000
CG1_51 HG1A_51 0.9800
CG1_51 HG1B_51 0.9800
CG1_51 HG1C_51 0.9800
CG2_51 HG2A_51 0.9800
CG2_51 HG2B_51 0.9800
CG2_51 HG2C_51 0.9800
C_51 O_51 1.239(5)
C_51 N_52 1.331(5)
N_52 CA_52 1.457(5)
N_52 H0_52 0.8800
CA_52 C_52 1.517(6)
CA_52 HA1_52 0.9900
CA_52 HA2_52 0.9900
C_52 O_52 1.229(5)
C_52 N_53 1.335(5)
N_53 CA_53 1.467(5)
N_53 H0_53 0.8800
CA_53 C_53 1.504(6)
CA_53 CB_53 1.545(6)
CA_53 HA_53 1.0000
CB_53 OG1_53 1.388(7)
CB_53 CG2_53 1.510(9)
CB_53 HB_53 1.0000
OG1_53 HG1_53 0.8400
CG2_53 HG2A_53 0.9800
CG2_53 HG2B_53 0.9800
CG2_53 HG2C_53 0.9800
C_53 O_53 1.232(5)
C_53 N_54 1.330(5)
N_54 CA_54 1.449(5)
N_54 H0_54 0.8800
CA_54 CB_54 1.530(6)
CA_54 C_54 1.532(5)
CA_54 HA_54 1.0000
CB_54 CG_54 1.510(6)
CB_54 HB1_54 0.9900
CB_54 HB2_54 0.9900
CG_54 CD2_54 1.395(6)
CG_54 CD1_54 1.398(5)
CD1_54 CE1_54 1.389(6)
CD1_54 HD1_54 0.9500
CD2_54 CE2_54 1.374(6)
CD2_54 HD2_54 0.9500
CE1_54 CZ_54 1.387(6)
CE1_54 HE1_54 0.9500
CE2_54 CZ_54 1.383(6)
CE2_54 HE2_54 0.9500
CZ_54 HZ_54 0.9500
C_54 O_54 1.233(5)
C_54 N_55 1.313(5)
N_55 CA_55 1.466(5)
N_55 H0_55 0.8800
CA_55 C_55 1.501(6)
CA_55 CB_55 1.517(7)
CA_55 HA_55 1.0000
CB_55 HB1_55 0.9800
CB_55 HB2_55 0.9800
CB_55 HB3_55 0.9800
C_55 O_55 1.248(5)
C_55 N_56 1.323(5)
N_56 CA_56 1.451(5)
N_56 H0_56 0.8800
CA_56 C_56 1.509(6)
CA_56 CB_56 1.525(6)
CA_56 HA_56 1.0000
CB_56 HB1_56 0.9800
CB_56 HB2_56 0.9800
CB_56 HB3_56 0.9800
C_56 O_56 1.246(5)
C_56 N_57 1.319(5)
N_57 CA_57 1.447(12)
N_57 CA_57 1.457(14)
N_57 H0_57 0.8800
C_57 O_57 1.237(5)
C_57 N_58 1.317(6)
C_57 CA_57 1.509(14)
C_57 CA_57 1.520(12)
CA_57 CB_57 1.559(13)
CA_57 HA_57 1.0000
CA_57 CB_57 1.552(15)
CA_57 HA1_57 1.0000
CB_57 CG_57 1.557(11)
CB_57 HB1_57 0.9900
CB_57 HB2_57 0.9900
CB_57 CG_57 1.525(15)
CB_57 HB3_57 0.9900
CB_57 HB4_57 0.9900
CG_57 CD_57 1.415(14)
CG_57 HG1_57 0.9900
CG_57 HG2_57 0.9900
CG_57 CD_57 1.500(14)
CG_57 HG3_57 0.9900
CG_57 HG4_57 0.9900
CD_57 NE_57 1.468(10)
CD_57 HD1_57 0.9900
CD_57 HD2_57 0.9900
CD_57 NE_57 1.446(12)
CD_57 HD3_57 0.9900
CD_57 HD4_57 0.9900
NE_57 CZ_57 1.274(11)
NE_57 HE_57 0.8800
NE_57 CZ_57 1.315(12)
NE_57 HE1_57 0.8800
CZ_57 NH1_57 1.312(11)
CZ_57 NH2_57 1.313(10)
CZ_57 NH1_57 1.321(13)
CZ_57 NH2_57 1.360(12)
NH1_57 HH1A_57 0.8800
NH1_57 HH1B_57 0.8800
NH1_57 HH1C_57 0.8800
NH1_57 HH1D_57 0.8800
NH2_57 HH2A_57 0.8800
NH2_57 HH2B_57 0.8800
NH2_57 HH2C_57 0.8800
NH2_57 HH2D_57 0.8800
N_58 CA_58 1.483(5)
N_58 H0_58 0.8800
CA_58 CB_58 1.519(8)
CA_58 C_58 1.525(6)
CA_58 HA_58 1.0000
CB_58 CG2_58 1.501(8)
CB_58 CG1_58 1.543(7)
CB_58 HB_58 1.0000
CG1_58 HG1A_58 0.9800
CG1_58 HG1B_58 0.9800
CG1_58 HG1C_58 0.9800
CG2_58 HG2A_58 0.9800
CG2_58 HG2B_58 0.9800
CG2_58 HG2C_58 0.9800
C_58 O_58 1.232(5)
C_58 N_59 1.339(5)
N_59 CA_59 1.457(6)
N_59 H0_59 0.8800
CA_59 C_59 1.539(5)
CA_59 CB_59 1.543(6)
CA_59 HA_59 1.0000
CB_59 CG_59 1.487(7)
CB_59 HB1_59 0.9900
CB_59 HB2_59 0.9900
CG_59 CD2_59 1.395(6)
CG_59 CD1_59 1.405(6)
CD1_59 CE1_59 1.373(8)
CD1_59 HD1_59 0.9500
CD2_59 CE2_59 1.381(6)
CD2_59 HD2_59 0.9500
CE1_59 CZ_59 1.373(8)
CE1_59 HE1_59 0.9500
CE2_59 CZ_59 1.398(7)
CE2_59 HE2_59 0.9500
CZ_59 HZ_59 0.9500
C_59 O_59 1.230(5)
C_59 N_60 1.323(6)
N_60 CA_60 1.464(6)
N_60 CD_60 1.476(5)
CD_60 CG_60 1.512(7)
CD_60 HD1_60 0.9900
CD_60 HD2_60 0.9900
CA_60 C_60 1.531(6)
CA_60 CB_60 1.538(6)
CA_60 HA_60 1.0000
CB_60 CG_60 1.518(7)
CB_60 HB1_60 0.9900
CB_60 HB2_60 0.9900
CG_60 HG1_60 0.9900
CG_60 HG2_60 0.9900
C_60 O_60 1.244(5)
C_60 N_61 1.325(6)
N_61 CA_61 1.444(6)
N_61 H0_61 0.8800
CA_61 C_61 1.532(5)
CA_61 HA1_61 0.9900
CA_61 HA2_61 0.9900
C_61 O_61 1.228(5)
C_61 N_62 1.338(5)
N_62 CA_62 1.452(4)
N_62 H0_62 0.8800
CA_62 C_62 1.527(5)
CA_62 CB_62 1.537(6)
CA_62 HA_62 1.0000
CB_62 CG_62 1.523(6)
CB_62 HB1_62 0.9900
CB_62 HB2_62 0.9900
CG_62 OD1_62 1.230(6)
CG_62 ND2_62 1.298(7)
ND2_62 HD2A_62 0.8800
ND2_62 HD2B_62 0.8800
C_62 O_62 1.231(4)
C_62 N_63 1.347(4)
N_63 CA_63 1.472(4)
N_63 H0_63 0.8800
CA_63 CB_63 1.535(5)
CA_63 C_63 1.549(4)
CA_63 HA_63 1.0000
CB_63 CG_63 1.522(5)
CB_63 HB1_63 0.9900
CB_63 HB2_63 0.9900
CG_63 OD1_63 1.256(4)
CG_63 OD2_63 1.256(4)
C_63 O_63 1.220(4)
C_63 N_64 1.341(5)
N_64 CA_64 1.462(4)
N_64 H0_64 0.8800
CA_64 C_64 1.505(5)
CA_64 CB_64 1.538(5)
CA_64 HA_64 1.0000
CB_64 CG_64 1.526(5)
CB_64 HB1_64 0.9900
CB_64 HB2_64 0.9900
CG_64 CD_64 1.509(6)
CG_64 HG1_64 0.9900
CG_64 HG2_64 0.9900
CD_64 NE_64 1.450(6)
CD_64 HD1_64 0.9900
CD_64 HD2_64 0.9900
NE_64 CZ_64 1.335(6)
NE_64 HE_64 0.8800
CZ_64 NH2_64 1.312(6)
CZ_64 NH1_64 1.342(5)
NH1_64 HH1A_64 0.8800
NH1_64 HH1B_64 0.8800
NH2_64 HH2A_64 0.8800
NH2_64 HH2B_64 0.8800
C_64 O_64 1.234(4)
C_64 N_65 1.335(4)
N_65 CA_65 1.451(5)
N_65 H0_65 0.8800
CA_65 CB_65 1.525(5)
CA_65 C_65 1.534(4)
CA_65 HA_65 1.0000
CB_65 HB1_65 0.9800
CB_65 HB2_65 0.9800
CB_65 HB3_65 0.9800
C_65 O_65 1.239(4)
C_65 N_66 1.328(4)
N_66 CA_66 1.454(4)
N_66 H0_66 0.8800
CA_66 C_66 1.523(5)
CA_66 CB_66 1.540(5)
CA_66 HA_66 1.0000
CB_66 CG_66 1.502(5)
CB_66 HB1_66 0.9900
CB_66 HB2_66 0.9900
CG_66 CD1_66 1.375(5)
CG_66 CD2_66 1.445(5)
CD2_66 CE3_66 1.388(6)
CD2_66 CE2_66 1.436(5)
CE2_66 NE1_66 1.364(5)
CE2_66 CZ2_66 1.385(6)
CE3_66 CZ3_66 1.379(6)
CE3_66 HE3_66 0.9500
CD1_66 NE1_66 1.362(5)
CD1_66 HD1_66 0.9500
NE1_66 HE1_66 0.8800
CZ2_66 CH2_66 1.400(7)
CZ2_66 HZ2_66 0.9500
CZ3_66 CH2_66 1.395(7)
CZ3_66 HZ3_66 0.9500
CH2_66 HH2_66 0.9500
C_66 O_66 1.228(4)
C_66 N_67 1.334(4)
N_67 CA_67 1.456(5)
N_67 H0_67 0.8800
CA_67 C_67 1.509(5)
CA_67 CB_67 1.553(5)
CA_67 HA_67 1.0000
CB_67 CG2_67 1.518(6)
CB_67 CG1_67 1.524(6)
CB_67 HB_67 1.0000
CG1_67 HG1A_67 0.9800
CG1_67 HG1B_67 0.9800
CG1_67 HG1C_67 0.9800
CG2_67 HG2A_67 0.9800
CG2_67 HG2B_67 0.9800
CG2_67 HG2C_67 0.9800
C_67 O_67 1.234(4)
C_67 N_68 1.338(4)
N_68 CA_68 1.434(6)
N_68 CA_68 1.459(18)
N_68 H0_68 0.8800
C_68 O_68 1.245(4)
C_68 N_69 1.320(5)
C_68 CA_68 1.516(17)
C_68 CA_68 1.529(6)
CA_68 CB_68 1.530(18)
CA_68 HA_68 1.0000
CA_68 CB_68 1.524(6)
CA_68 HA1_68 1.0000
CB_68 OG_68 1.405(19)
CB_68 HB1_68 0.9900
CB_68 HB2_68 0.9900
CB_68 OG_68 1.405(6)
CB_68 HB3_68 0.9900
CB_68 HB4_68 0.9900
N_69 CA_69 1.457(5)
N_69 H0_69 0.8800
CA_69 C_69 1.504(6)
CA_69 CB_69 1.552(5)
CA_69 HA_69 1.0000
CB_69 CG_69 1.506(6)
CB_69 HB1_69 0.9900
CB_69 HB2_69 0.9900
CG_69 CD1_69 1.524(6)
CG_69 CD2_69 1.526(6)
CG_69 HG_69 1.0000
CD1_69 HD1A_69 0.9800
CD1_69 HD1B_69 0.9800
CD1_69 HD1C_69 0.9800
CD2_69 HD2A_69 0.9800
CD2_69 HD2B_69 0.9800
CD2_69 HD2C_69 0.9800
C_69 O_69 1.228(5)
C_69 N_70 1.340(6)
N_70 CA_70 1.443(6)
N_70 H0_70 0.8800
CA_70 C_70 1.512(8)
CA_70 CB_70 1.519(8)
CA_70 HA_70 1.0000
CB_70 OG1_70 1.441(6)
CB_70 CG2_70 1.510(10)
CB_70 HB_70 1.0000
OG1_70 HG1_70 0.8400
CG2_70 HG2A_70 0.9800
CG2_70 HG2B_70 0.9800
CG2_70 HG2C_70 0.9800
C_70 O_70 1.249(6)
C_70 N_71 1.341(7)
N_71 CA_71 1.456(18)
N_71 CA_71 1.464(10)
N_71 H0_71 0.8800
C_71 O_71 1.225(7)
C_71 N_72 1.341(10)
C_71 CA_71 1.488(11)
C_71 CA_71 1.507(17)
CA_71 CB_71 1.537(18)
CA_71 HA_71 1.0000
CA_71 CB_71 1.540(11)
CA_71 HA1_71 1.0000
CB_71 OG_71 1.41(2)
CB_71 HB1_71 0.9900
CB_71 HB2_71 0.9900
CB_71 OG_71 1.428(18)
CB_71 HB3_71 0.9900
CB_71 HB4_71 0.9900
N_72 CA_72 1.468(10)
N_72 H0_72 0.8800
CA_72 CB_72 1.499(15)
CA_72 C_72 1.505(9)
CA_72 HA_72 1.0000
CB_72 HB1_72 0.9800
CB_72 HB2_72 0.9800
CB_72 HB3_72 0.9800
C_72 O_72 1.221(7)
C_72 N_73 1.327(7)
N_73 CA_73 1.453(6)
N_73 H0_73 0.8800
CA_73 C_73 1.526(6)
CA_73 CB_73 1.536(6)
CA_73 HA_73 1.0000
CB_73 CG_73 1.536(6)
CB_73 HB1_73 0.9900
CB_73 HB2_73 0.9900
CG_73 CD_73 1.491(7)
CG_73 HG1_73 0.9900
CG_73 HG2_73 0.9900
CD_73 OE1_73 1.246(5)
CD_73 NE2_73 1.313(6)
NE2_73 HE2A_73 0.8800
NE2_73 HE2B_73 0.8800
C_73 O_73 1.230(5)
C_73 N_74 1.334(5)
N_74 CA_74 1.458(5)
N_74 H0_74 0.8800
CA_74 C_74 1.525(6)
CA_74 CB_74 1.549(5)
CA_74 HA_74 1.0000
CB_74 OG1_74 1.410(6)
CB_74 CG2_74 1.506(8)
CB_74 HB_74 1.0000
OG1_74 HG1_74 0.8400
CG2_74 HG2A_74 0.9800
CG2_74 HG2B_74 0.9800
CG2_74 HG2C_74 0.9800
C_74 O_74 1.225(4)
C_74 N_75 1.330(5)
N_75 CA_75 1.453(5)
N_75 H0_75 0.8800
CA_75 CB_75 1.527(5)
CA_75 C_75 1.530(5)
CA_75 HA_75 1.0000
CB_75 CG_75 1.522(5)
CB_75 HB1_75 0.9900
CB_75 HB2_75 0.9900
CG_75 CD2_75 1.508(7)
CG_75 CD1_75 1.535(6)
CG_75 HG_75 1.0000
CD1_75 HD1A_75 0.9800
CD1_75 HD1B_75 0.9800
CD1_75 HD1C_75 0.9800
CD2_75 HD2A_75 0.9800
CD2_75 HD2B_75 0.9800
CD2_75 HD2C_75 0.9800
C_75 O_75 1.222(4)
C_75 N_76 1.328(5)
N_76 CA_76 1.449(5)
N_76 H0_76 0.8800
CA_76 C_76 1.515(5)
CA_76 CB_76 1.568(5)
CA_76 HA_76 1.0000
CB_76 CG_76 1.527(6)
CB_76 HB1_76 0.9900
CB_76 HB2_76 0.9900
CG_76 CD2_76 1.512(6)
CG_76 CD1_76 1.518(6)
CG_76 HG_76 1.0000
CD1_76 HD1A_76 0.9800
CD1_76 HD1B_76 0.9800
CD1_76 HD1C_76 0.9800
CD2_76 HD2A_76 0.9800
CD2_76 HD2B_76 0.9800
CD2_76 HD2C_76 0.9800
C_76 O_76 1.239(4)
C_76 N_77 1.350(5)
N_77 CA_77 1.479(5)
N_77 CD_77 1.484(5)
CD_77 CG_77 1.516(6)
CD_77 HD1_77 0.9900
CD_77 HD2_77 0.9900
CA_77 C_77 1.526(5)
CA_77 CB_77 1.529(5)
CA_77 HA_77 1.0000
CB_77 CG_77 1.536(6)
CB_77 HB1_77 0.9900
CB_77 HB2_77 0.9900
CG_77 HG1_77 0.9900
CG_77 HG2_77 0.9900
C_77 O_77 1.236(4)
C_77 N_78 1.333(4)
N_78 CA_78 1.443(9)
N_78 CA_78 1.473(11)
N_78 H0_78 0.8800
C_78 O_78 1.250(4)
C_78 N_79 1.321(4)
C_78 CA_78 1.508(9)
C_78 CA_78 1.542(11)
CA_78 CB_78 1.547(9)
CA_78 HA_78 1.0000
CA_78 CB_78 1.522(11)
CA_78 HA1_78 1.0000
CB_78 CG_78 1.324(11)
CB_78 HB1_78 0.9900
CB_78 HB2_78 0.9900
CB_78 CG_78 1.424(11)
CB_78 HB3_78 0.9900
CB_78 HB4_78 0.9900
CG_78 CD_78 1.555(10)
CG_78 HG1_78 0.9900
CG_78 HG2_78 0.9900
CG_78 CD_78 1.502(10)
CG_78 HG3_78 0.9900
CG_78 HG4_78 0.9900
CD_78 NE_78 1.471(12)
CD_78 HD1_78 0.9900
CD_78 HD2_78 0.9900
CD_78 NE_78 1.483(11)
CD_78 HD3_78 0.9900
CD_78 HD4_78 0.9900
NE_78 CZ_78 1.314(11)
NE_78 HE_78 0.8800
NE_78 CZ_78 1.333(11)
NE_78 HE1_78 0.8800
CZ_78 NH1_78 1.337(11)
CZ_78 NH2_78 1.361(12)
CZ_78 NH2_78 1.313(12)
CZ_78 NH1_78 1.324(12)
NH1_78 HH1A_78 0.8800
NH1_78 HH1B_78 0.8800
NH1_78 HH1C_78 0.8800
NH1_78 HH1D_78 0.8800
NH2_78 HH2A_78 0.8800
NH2_78 HH2B_78 0.8800
NH2_78 HH2C_78 0.8800
NH2_78 HH2D_78 0.8800
N_79 CA_79 1.462(4)
N_79 H0_79 0.8800
CA_79 C_79 1.534(4)
CA_79 CB_79 1.542(5)
CA_79 HA_79 1.0000
CB_79 CG1_79 1.520(5)
CB_79 CG2_79 1.530(4)
CB_79 HB_79 1.0000
CG1_79 HG1A_79 0.9800
CG1_79 HG1B_79 0.9800
CG1_79 HG1C_79 0.9800
CG2_79 HG2A_79 0.9800
CG2_79 HG2B_79 0.9800
CG2_79 HG2C_79 0.9800
C_79 O_79 1.239(4)
C_79 N_80 1.320(4)
N_80 CA_80 1.462(4)
N_80 H0_80 0.8800
CA_80 C_80 1.513(5)
CA_80 CB_80 1.525(5)
CA_80 HA_80 1.0000
CB_80 HB1_80 0.9800
CB_80 HB2_80 0.9800
CB_80 HB3_80 0.9800
C_80 O_80 1.235(4)
C_80 N_81 1.348(4)
N_81 CA_81 1.457(5)
N_81 H0_81 0.8800
CA_81 CB_81 1.518(6)
CA_81 C_81 1.532(5)
CA_81 HA_81 1.0000
CB_81 CG_81 1.511(6)
CB_81 HB1_81 0.9900
CB_81 HB2_81 0.9900
CG_81 OD1_81 1.202(7)
CG_81 ND2_81 1.364(9)
ND2_81 HD2A_81 0.8800
ND2_81 HD2B_81 0.8800
C_81 O_81 1.246(4)
C_81 N_82 1.316(5)
N_82 CA_82 1.450(5)
N_82 H0_82 0.8800
CA_82 C_82 1.516(6)
CA_82 HA1_82 0.9900
CA_82 HA2_82 0.9900
C_82 O_82 1.240(5)
C_82 N_83 1.332(5)
N_83 CA_83 1.449(14)
N_83 CA_83 1.455(10)
N_83 H0_83 0.8800
C_83 O_83 1.231(6)
C_83 N_84 1.345(7)
C_83 CA_83 1.503(11)
C_83 CA_83 1.525(15)
CA_83 CB_83 1.546(11)
CA_83 HA_83 1.0000
CA_83 CB_83 1.533(15)
CA_83 HA1_83 1.0000
CB_83 OG_83 1.425(12)
CB_83 HB1_83 0.9900
CB_83 HB2_83 0.9900
CB_83 OG_83 1.411(18)
CB_83 HB3_83 0.9900
CB_83 HB4_83 0.9900
N_84 CA_84 1.433(14)
N_84 CA_84 1.471(9)
N_84 H0_84 0.8800
C_84 O_84 1.240(5)
C_84 N_85 1.327(5)
C_84 CA_84 1.518(8)
C_84 CA_84 1.538(13)
CA_84 CB_84 1.535(12)
CA_84 HA_84 1.0000
CA_84 CB_84 1.538(15)
CA_84 HA1_84 1.0000
CB_84 OG_84 1.476(9)
CB_84 HB1_84 0.9900
CB_84 HB2_84 0.9900
CB_84 OG_84 1.353(13)
CB_84 HB3_84 0.9900
CB_84 HB4_84 0.9900
N_85 CA_85 1.447(5)
N_85 H0_85 0.8800
CA_85 C_85 1.498(6)
CA_85 CB_85 1.566(6)
CA_85 HA_85 1.0000
CB_85 CG_85 1.490(6)
CB_85 HB1_85 0.9900
CB_85 HB2_85 0.9900
CG_85 CD1_85 1.386(6)
CG_85 CD2_85 1.387(6)
CD1_85 CE1_85 1.386(6)
CD1_85 HD1_85 0.9500
CD2_85 CE2_85 1.369(7)
CD2_85 HD2_85 0.9500
CE1_85 CZ_85 1.372(6)
CE1_85 HE1_85 0.9500
CE2_85 CZ_85 1.389(7)
CE2_85 HE2_85 0.9500
CZ_85 HZ_85 0.9500
C_85 O_85 1.240(5)
C_85 N_86 1.327(5)
N_86 CA_86 1.462(5)
N_86 H0_86 0.8800
CA_86 CB_86 1.527(6)
CA_86 C_86 1.528(5)
CA_86 HA_86 1.0000
CB_86 CG1_86 1.521(6)
CB_86 CG2_86 1.543(7)
CB_86 HB_86 1.0000
CG1_86 HG1A_86 0.9800
CG1_86 HG1B_86 0.9800
CG1_86 HG1C_86 0.9800
CG2_86 HG2A_86 0.9800
CG2_86 HG2B_86 0.9800
CG2_86 HG2C_86 0.9800
C_86 O_86 1.229(4)
C_86 N_87 1.337(4)
N_87 CA_87 1.452(4)
N_87 H0_87 0.8800
CA_87 C_87 1.533(4)
CA_87 CB_87 1.533(5)
CA_87 HA_87 1.0000
CB_87 OG1_87 1.434(4)
CB_87 CG2_87 1.505(6)
CB_87 HB_87 1.0000
OG1_87 HG1_87 0.8400
CG2_87 HG2A_87 0.9800
CG2_87 HG2B_87 0.9800
CG2_87 HG2C_87 0.9800
C_87 O_87 1.235(4)
C_87 N_88 1.330(4)
N_88 CA_88 1.466(4)
N_88 H0_88 0.8800
CA_88 CB_88 1.533(5)
CA_88 C_88 1.537(5)
CA_88 HA_88 1.0000
CB_88 CG2_88 1.527(5)
CB_88 CG1_88 1.529(5)
CB_88 HB_88 1.0000
CG1_88 HG1A_88 0.9800
CG1_88 HG1B_88 0.9800
CG1_88 HG1C_88 0.9800
CG2_88 HG2A_88 0.9800
CG2_88 HG2B_88 0.9800
CG2_88 HG2C_88 0.9800
C_88 O_88 1.225(4)
C_88 N_89 1.329(5)
N_89 CA_89 1.440(14)
N_89 CA_89 1.463(10)
N_89 H0_89 0.8800
CA_89 C_89 1.515(10)
CA_89 CB_89 1.552(11)
CA_89 HA_89 1.0000
CA_89 C_89 1.512(14)
CA_89 CB_89 1.538(16)
CA_89 HA1_89 1.0000
CB_89 CG_89 1.520(10)
CB_89 HB1_89 0.9900
CB_89 HB2_89 0.9900
CB_89 CG_89 1.502(18)
CB_89 HB3_89 0.9900
CB_89 HB4_89 0.9900
CG_89 CD_89 1.535(9)
CG_89 HG1_89 0.9900
CG_89 HG2_89 0.9900
CG_89 CD_89 1.529(18)
CG_89 HG3_89 0.9900
CG_89 HG4_89 0.9900
CD_89 NE_89 1.473(8)
CD_89 HD1_89 0.9900
CD_89 HD2_89 0.9900
CD_89 NE_89 1.475(19)
CD_89 HD3_89 0.9900
CD_89 HD4_89 0.9900
NE_89 CZ_89 1.312(9)
NE_89 HE_89 0.8800
NE_89 CZ_89 1.338(17)
NE_89 HE1_89 0.8800
CZ_89 NH2_89 1.301(10)
CZ_89 NH1_89 1.334(9)
CZ_89 NH1_89 1.292(16)
CZ_89 NH2_89 1.323(17)
NH1_89 HH1A_89 0.8800
NH1_89 HH1B_89 0.8800
NH1_89 HH1C_89 0.8800
NH1_89 HH1D_89 0.8800
NH2_89 HH2A_89 0.8800
NH2_89 HH2B_89 0.8800
NH2_89 HH2C_89 0.8800
NH2_89 HH2D_89 0.8800
C_89 O_89 1.237(5)
C_89 N_90 1.326(5)
N_90 CA_90 1.452(5)
N_90 H0_90 0.8800
CA_90 C_90 1.512(5)
CA_90 HA1_90 0.9900
CA_90 HA2_90 0.9900
C_90 O_90 1.228(4)
C_90 N_91 1.332(5)
N_91 CA_91 1.443(5)
N_91 H0_91 0.8800
CA_91 C_91 1.528(6)
CA_91 CB_91 1.534(6)
CA_91 HA_91 1.0000
CB_91 OG_91 1.435(7)
CB_91 HB1_91 0.9900
CB_91 HB2_91 0.9900
OG_91 HG_91 0.8400
C_91 O_91 1.241(4)
C_91 N_92 1.331(5)
N_92 CA_92 1.444(5)
N_92 H0_92 0.8800
CA_92 CB_92 1.529(5)
CA_92 C_92 1.533(6)
CA_92 HA_92 1.0000
CB_92 OG1_92 1.424(5)
CB_92 CG2_92 1.524(7)
CB_92 HB_92 1.0000
OG1_92 HG1_92 0.8400
CG2_92 HG2A_92 0.9800
CG2_92 HG2B_92 0.9800
CG2_92 HG2C_92 0.9800
C_92 O_92 1.238(4)
C_92 N_93 1.327(5)
N_93 CA_93 1.450(15)
N_93 CA_93 1.465(9)
N_93 H0_93 0.8800
CA_93 C_93 1.531(9)
CA_93 CB_93 1.538(8)
CA_93 HA_93 1.0000
CA_93 C_93 1.492(15)
CA_93 CB_93 1.536(16)
CA_93 HA1_93 1.0000
CB_93 CG_93 1.512(8)
CB_93 HB1_93 0.9900
CB_93 HB2_93 0.9900
CB_93 CG_93 1.489(16)
CB_93 HB3_93 0.9900
CB_93 HB4_93 0.9900
CG_93 CD_93 1.514(8)
CG_93 HG1_93 0.9900
CG_93 HG2_93 0.9900
CG_93 CD_93 1.468(16)
CG_93 HG3_93 0.9900
CG_93 HG4_93 0.9900
CD_93 OE1_93 1.238(8)
CD_93 OE2_93 1.260(8)
CD_93 OE1_93 1.242(16)
CD_93 OE2_93 1.249(16)
C_93 O_93 1.240(5)
C_93 N_94 1.313(5)
N_94 CA_94 1.449(6)
N_94 H0_94 0.8800
CA_94 CB_94 1.518(6)
CA_94 C_94 1.534(6)
CA_94 HA_94 1.0000
CB_94 HB1_94 0.9800
CB_94 HB2_94 0.9800
CB_94 HB3_94 0.9800
C_94 O_94 1.232(5)
C_94 N_95 1.322(6)
N_95 CA_95 1.457(6)
N_95 H0_95 0.8800
CA_95 C_95 1.511(8)
CA_95 CB_95 1.539(7)
CA_95 HA_95 1.0000
CB_95 HB1_95 0.9800
CB_95 HB2_95 0.9800
CB_95 HB3_95 0.9800
C_95 O_95 1.236(6)
C_95 N_96 1.348(6)
N_96 CA_96 1.439(7)
N_96 H0_96 0.8800
CA_96 C_96 1.515(8)
CA_96 CB_96 1.539(8)
CA_96 HA_96 1.0000
CB_96 CG1_96 1.505(10)
CB_96 CG2_96 1.530(10)
CB_96 HB_96 1.0000
CG1_96 HG1A_96 0.9800
CG1_96 HG1B_96 0.9800
CG1_96 HG1C_96 0.9800
CG2_96 HG2A_96 0.9800
CG2_96 HG2B_96 0.9800
CG2_96 HG2C_96 0.9800
C_96 O_96 1.230(6)
C_96 N_97 1.334(7)
N_97 CA_97 1.457(8)
N_97 H0_97 0.8800
CA_97 C_97 1.488(10)
CA_97 HA1_97 0.9900
CA_97 HA2_97 0.9900
C_97 O_97 1.252(7)
C_97 N_98 1.324(8)
N_98 CA_98 1.445(8)
N_98 H0_98 0.8800
CA_98 C_98 1.520(7)
CA_98 CB_98 1.523(8)
CA_98 HA_98 1.0000
CB_98 HB1_98 0.9800
CB_98 HB2_98 0.9800
CB_98 HB3_98 0.9800
C_98 O_98 1.224(6)
C_98 N_99 1.318(6)
N_99 CA_99 1.466(6)
N_99 H0_99 0.8800
CA_99 CB_99 1.505(8)
CA_99 C_99 1.534(7)
CA_99 HA_99 1.0000
CB_99 HB1_99 0.9800
CB_99 HB2_99 0.9800
CB_99 HB3_99 0.9800
C_99 O_99 1.229(6)
C_99 N_100 1.317(6)
N_100 CA_100 1.449(5)
N_100 H0_100 0.8800
CA_100 C_100 1.523(6)
CA_100 CB_100 1.549(6)
CA_100 HA_100 1.0000
CB_100 CG2_100 1.524(7)
CB_100 CG1_100 1.533(7)
CB_100 HB_100 1.0000
CG1_100 HG1A_100 0.9800
CG1_100 HG1B_100 0.9800
CG1_100 HG1C_100 0.9800
CG2_100 HG2A_100 0.9800
CG2_100 HG2B_100 0.9800
CG2_100 HG2C_100 0.9800
C_100 O_100 1.245(5)
C_100 N_101 1.327(5)
N_101 CA_101 1.435(5)
N_101 H0_101 0.8800
CA_101 CB_101 1.527(6)
CA_101 C_101 1.529(5)
CA_101 HA_101 1.0000
C_101 O_101 1.235(4)
C_101 N_102 1.329(4)
CB_101 SG_101 1.825(4)
CB_101 HB1_101 0.9900
CB_101 HB2_101 0.9900
SG_101 SG_111 2.075(3)
N_102 CA_102 1.459(4)
N_102 H0_102 0.8800
CA_102 C_102 1.521(4)
CA_102 CB_102 1.530(5)
CA_102 HA_102 1.0000
CB_102 CG_102 1.542(5)
CB_102 HB1_102 0.9900
CB_102 HB2_102 0.9900
CG_102 CD_102 1.523(5)
CG_102 HG1_102 0.9900
CG_102 HG2_102 0.9900
CD_102 NE_102 1.460(5)
CD_102 HD1_102 0.9900
CD_102 HD2_102 0.9900
NE_102 CZ_102 1.337(5)
NE_102 HE_102 0.8800
CZ_102 NH1_102 1.313(5)
CZ_102 NH2_102 1.319(5)
NH1_102 HH1A_102 0.8800
NH1_102 HH1B_102 0.8800
NH2_102 HH2A_102 0.8800
NH2_102 HH2B_102 0.8800
C_102 O_102 1.219(4)
C_102 N_103 1.346(4)
N_103 CA_103 1.455(4)
N_103 H0_103 0.8800
CA_103 C_103 1.518(4)
CA_103 CB_103 1.539(4)
CA_103 HA_103 1.0000
CB_103 OG_103 1.414(4)
CB_103 HB1_103 0.9900
CB_103 HB2_103 0.9900
OG_103 HG_103 0.8400
C_103 O_103 1.238(4)
C_103 N_104 1.337(4)
N_104 CA_104 1.443(4)
N_104 H0_104 0.8800
CA_104 C_104 1.514(4)
CA_104 HA1_104 0.9900
CA_104 HA2_104 0.9900
C_104 O_104 1.232(4)
C_104 N_105 1.336(5)
N_105 CA_105 1.452(16)
N_105 CA_105 1.471(8)
N_105 H0_105 0.8800
CA_105 C_105 1.522(8)
CA_105 CB_105 1.526(9)
CA_105 HA_105 1.0000
CA_105 C_105 1.514(16)
CA_105 CB_105 1.539(17)
CA_105 HA1_105 1.0000
CB_105 CG_105 1.549(8)
CB_105 HB1_105 0.9900
CB_105 HB2_105 0.9900
CB_105 CG_105 1.495(16)
CB_105 HB3_105 0.9900
CB_105 HB4_105 0.9900
CG_105 CD_105 1.525(7)
CG_105 HG1_105 0.9900
CG_105 HG2_105 0.9900
CG_105 CD_105 1.506(16)
CG_105 HG3_105 0.9900
CG_105 HG4_105 0.9900
CD_105 NE_105 1.442(7)
CD_105 HD1_105 0.9900
CD_105 HD2_105 0.9900
CD_105 NE_105 1.467(16)
CD_105 HD3_105 0.9900
CD_105 HD4_105 0.9900
NE_105 CZ_105 1.323(8)
NE_105 HE_105 0.8800
NE_105 CZ_105 1.327(16)
NE_105 HE1_105 0.8800
CZ_105 NH1_105 1.323(9)
CZ_105 NH2_105 1.345(10)
CZ_105 NH1_105 1.323(16)
CZ_105 NH2_105 1.327(16)
NH1_105 HH1A_105 0.8800
NH1_105 HH1B_105 0.8800
NH1_105 HH1C_105 0.8800
NH1_105 HH1D_105 0.8800
NH2_105 HH2A_105 0.8800
NH2_105 HH2B_105 0.8800
NH2_105 HH2C_105 0.8800
NH2_105 HH2D_105 0.8800
C_105 O_105 1.235(4)
C_105 N_106 1.325(5)
N_106 CA_106 1.468(5)
N_106 H0_106 0.8800
CA_106 C_106 1.510(6)
CA_106 CB_106 1.542(6)
CA_106 HA_106 1.0000
CB_106 OG1_106 1.417(6)
CB_106 CG2_106 1.523(6)
CB_106 HB_106 1.0000
OG1_106 HG1_106 0.8400
CG2_106 HG2A_106 0.9800
CG2_106 HG2B_106 0.9800
CG2_106 HG2C_106 0.9800
C_106 O_106 1.229(5)
C_106 N_107 1.332(5)
N_107 CA_107 1.455(5)
N_107 H0_107 0.8800
CA_107 C_107 1.515(6)
CA_107 CB_107 1.524(6)
CA_107 HA_107 1.0000
CB_107 OG1_107 1.424(5)
CB_107 CG2_107 1.532(6)
CB_107 HB_107 1.0000
OG1_107 HG1_107 0.8400
CG2_107 HG2A_107 0.9800
CG2_107 HG2B_107 0.9800
CG2_107 HG2C_107 0.9800
C_107 O_107 1.241(5)
C_107 N_108 1.318(6)
N_108 CA_108 1.443(5)
N_108 H0_108 0.8800
CA_108 C_108 1.521(6)
CA_108 HA1_108 0.9900
CA_108 HA2_108 0.9900
C_108 O_108 1.241(4)
C_108 N_109 1.320(5)
N_109 CA_109 1.466(5)
N_109 H0_109 0.8800
CA_109 C_109 1.524(6)
CA_109 CB_109 1.530(5)
CA_109 HA_109 1.0000
CB_109 CG_109 1.504(6)
CB_109 HB1_109 0.9900
CB_109 HB2_109 0.9900
CG_109 CD1_109 1.364(7)
CG_109 CD2_109 1.379(6)
CD1_109 CE1_109 1.374(8)
CD1_109 HD1_109 0.9500
CE1_109 CZ_109 1.384(10)
CE1_109 HE1_109 0.9500
CD2_109 CE2_109 1.393(7)
CD2_109 HD2_109 0.9500
CE2_109 CZ_109 1.374(10)
CE2_109 HE2_109 0.9500
CZ_109 OH_109 1.370(7)
OH_109 HH_109 0.8400
C_109 O_109 1.238(5)
C_109 N_110 1.317(5)
N_110 CA_110 1.450(5)
N_110 H0_110 0.8800
CA_110 CB_110 1.523(6)
CA_110 C_110 1.531(6)
CA_110 HA_110 1.0000
CB_110 CG_110 1.516(7)
CB_110 HB1_110 0.9900
CB_110 HB2_110 0.9900
CG_110 CD_110 1.487(7)
CG_110 HG1_110 0.9900
CG_110 HG2_110 0.9900
CD_110 OE1_110 1.252(8)
CD_110 NE2_110 1.309(9)
NE2_110 HE2A_110 0.8800
NE2_110 HE2B_110 0.8800
C_110 O_110 1.225(5)
C_110 N_111 1.316(6)
N_111 CA_111 1.435(6)
N_111 H0_111 0.8800
CA_111 CB_111 1.516(8)
CA_111 C_111 1.531(7)
CA_111 HA_111 1.0000
C_111 O_111 1.254(6)
C_111 N_112 1.321(6)
CB_111 SG_111 1.827(7)
CB_111 HB1_111 0.9900
CB_111 HB2_111 0.9900
N_112 CA_112 1.456(6)
N_112 H0_112 0.8800
CA_112 C_112 1.533(6)
CA_112 HA1_112 0.9900
CA_112 HA2_112 0.9900
C_112 O_112 1.239(6)
C_112 N_113 1.314(6)
N_113 CA_113 1.454(13)
N_113 CA_113 1.469(11)
N_113 H0_113 0.8800
C_113 O_113 1.237(6)
C_113 N_114 1.315(6)
C_113 CA_113 1.514(12)
C_113 CA_113 1.522(12)
CA_113 CB_113 1.547(11)
CA_113 HA_113 1.0000
CA_113 CB_113 1.544(13)
CA_113 HA1_113 1.0000
CB_113 OG1_113 1.440(11)
CB_113 CG2_113 1.522(12)
CB_113 HB_113 1.0000
CB_113 OG1_113 1.474(12)
CB_113 CG2_113 1.492(13)
CB_113 HB1_113 1.0000
N_114 CA_114 1.450(6)
N_114 H0_114 0.8800
CA_114 C_114 1.509(7)
CA_114 CB_114 1.540(7)
CA_114 HA_114 1.0000
CB_114 CG1_114 1.517(8)
CB_114 CG2_114 1.538(7)
CB_114 HB_114 1.0000
CG2_114 HG2A_114 0.9800
CG2_114 HG2B_114 0.9800
CG2_114 HG2C_114 0.9800
CG1_114 CD1_114 1.520(10)
CG1_114 HG1A_114 0.9900
CG1_114 HG1B_114 0.9900
CD1_114 HD1A_114 0.9800
CD1_114 HD1B_114 0.9800
CD1_114 HD1C_114 0.9800
C_114 O_114 1.231(6)
C_114 N_115 1.337(6)
N_115 CA_115 1.460(7)
N_115 H0_115 0.8800
CA_115 C_115 1.505(8)
CA_115 CB_115 1.529(9)
CA_115 HA_115 1.0000
CB_115 OG1_115 1.424(8)
CB_115 CG2_115 1.502(10)
CB_115 HB_115 1.0000
OG1_115 HG1_115 0.8400
CG2_115 HG2A_115 0.9800
CG2_115 HG2B_115 0.9800
CG2_115 HG2C_115 0.9800
C_115 O_115 1.234(6)
C_115 N_116 1.344(7)
N_116 CA_116 1.460(6)
N_116 H0_116 0.8800
CA_116 C_116 1.515(7)
CA_116 CB_116 1.532(8)
CA_116 HA_116 1.0000
CB_116 HB1_116 0.9800
CB_116 HB2_116 0.9800
CB_116 HB3_116 0.9800
C_116 O_116 1.248(5)
C_116 N_117 1.303(6)
N_117 CA_117 1.470(6)
N_117 H0_117 0.8800
CA_117 C_117 1.506(6)
CA_117 CB_117 1.509(7)
CA_117 HA_117 1.0000
CB_117 CG_117 1.529(6)
CB_117 HB1_117 0.9900
CB_117 HB2_117 0.9900
CG_117 CD_117 1.509(8)
CG_117 HG1_117 0.9900
CG_117 HG2_117 0.9900
CD_117 CE_117 1.529(7)
CD_117 HD1_117 0.9900
CD_117 HD2_117 0.9900
CE_117 NZ_117 1.454(8)
CE_117 HE1_117 0.9900
CE_117 HE2_117 0.9900
NZ_117 HZ1_117 0.9100
NZ_117 HZ2_117 0.9100
NZ_117 HZ3_117 0.9100
C_117 O_117 1.251(6)
C_117 N_118 1.314(6)
N_118 CA_118 1.462(6)
N_118 H0_118 0.8800
CA_118 CB_118 1.514(7)
CA_118 C_118 1.528(7)
CA_118 HA_118 1.0000
CB_118 CG_118 1.492(10)
CB_118 HB1_118 0.9900
CB_118 HB2_118 0.9900
CG_118 OD1_118 1.283(10)
CG_118 ND2_118 1.297(9)
ND2_118 HD2A_118 0.8800
ND2_118 HD2B_118 0.8800
C_118 O_118 1.248(5)
C_118 N_119 1.319(6)
N_119 CA_119 1.443(6)
N_119 H0_119 0.8800
CA_119 C_119 1.524(7)
CA_119 CB_119 1.537(7)
CA_119 HA_119 1.0000
CB_119 CG1_119 1.522(8)
CB_119 CG2_119 1.529(9)
CB_119 HB_119 1.0000
CG1_119 HG1A_119 0.9800
CG1_119 HG1B_119 0.9800
CG1_119 HG1C_119 0.9800
CG2_119 HG2A_119 0.9800
CG2_119 HG2B_119 0.9800
CG2_119 HG2C_119 0.9800
C_119 O_119 1.209(5)
C_119 N_120 1.349(5)
N_120 CA_120 1.453(7)
N_120 H0_120 0.8800
CA_120 C_120 1.524(8)
CA_120 CB_120 1.526(7)
CA_120 HA_120 1.0000
CB_120 OG1_120 1.413(8)
CB_120 CG2_120 1.559(9)
CB_120 HB_120 1.0000
OG1_120 HG1_120 0.8400
CG2_120 HG2A_120 0.9800
CG2_120 HG2B_120 0.9800
CG2_120 HG2C_120 0.9800
C_120 O_120 1.249(7)
C_120 N_121 1.345(7)
N_121 CA_121 1.440(6)
N_121 H0_121 0.8800
CA_121 C_121 1.528(6)
CA_121 CB_121 1.543(8)
CA_121 HA_121 1.0000
CB_121 HB1_121 0.9800
CB_121 HB2_121 0.9800
CB_121 HB3_121 0.9800
C_121 O_121 1.221(6)
C_121 N_122 1.330(6)
N_122 CA_122 1.456(6)
N_122 H0_122 0.8800
CA_122 CB_122 1.518(7)
CA_122 C_122 1.520(7)
CA_122 HA_122 1.0000
CB_122 CG_122 1.528(11)
CB_122 HB1_122 0.9900
CB_122 HB2_122 0.9900
CG_122 OD1_122 1.254(12)
CG_122 ND2_122 1.269(14)
ND2_122 HD2A_122 0.8800
ND2_122 HD2B_122 0.8800
C_122 O_122 1.222(6)
C_122 N_123 1.322(6)
N_123 CA_123 1.438(6)
N_123 H0_123 0.8800
CA_123 C_123 1.525(6)
CA_123 CB_123 1.538(6)
CA_123 HA_123 1.0000
CB_123 CG_123 1.507(6)
CB_123 HB1_123 0.9900
CB_123 HB2_123 0.9900
CG_123 CD1_123 1.380(6)
CG_123 CD2_123 1.405(7)
CD1_123 CE1_123 1.391(6)
CD1_123 HD1_123 0.9500
CE1_123 CZ_123 1.353(6)
CE1_123 HE1_123 0.9500
CD2_123 CE2_123 1.382(7)
CD2_123 HD2_123 0.9500
CE2_123 CZ_123 1.380(7)
CE2_123 HE2_123 0.9500
CZ_123 OH_123 1.380(5)
OH_123 HH_123 0.8400
C_123 O_123 1.242(5)
C_123 N_124 1.331(6)
N_124 CA_124 1.442(6)
N_124 H0_124 0.8800
CA_124 C_124 1.505(8)
CA_124 CB_124 1.547(7)
CA_124 HA_124 1.0000
CB_124 HB1_124 0.9800
CB_124 HB2_124 0.9800
CB_124 HB3_124 0.9800
C_124 O_124 1.226(5)
C_124 N_125 1.356(6)
N_125 CA_125 1.431(6)
N_125 H0_125 0.8800
CA_125 C_125 1.532(6)
CA_125 CB_125 1.541(6)
CA_125 HA_125 1.0000
CB_125 CG_125 1.543(8)
CB_125 HB1_125 0.9900
CB_125 HB2_125 0.9900
CG_125 CD_125 1.488(11)
CG_125 HG1_125 0.9900
CG_125 HG2_125 0.9900
CD_125 OE1_125 1.194(9)
CD_125 OE2_125 1.305(8)
C_125 O_125 1.241(5)
C_125 N_126 1.322(6)
N_126 CA_126 1.433(5)
N_126 H0_126 0.8800
CA_126 C_126 1.514(6)
CA_126 HA1_126 0.9900
CA_126 HA2_126 0.9900
C_126 O_126 1.224(5)
C_126 N_127 1.349(5)
N_127 CA_127 1.450(5)
N_127 H0_127 0.8800
CA_127 C_127 1.519(6)
CA_127 CB_127 1.530(6)
CA_127 HA_127 1.0000
CB_127 HB1_127 0.9800
CB_127 HB2_127 0.9800
CB_127 HB3_127 0.9800
C_127 O_127 1.234(5)
C_127 N_128 1.334(5)
N_128 CA_128 1.453(5)
N_128 H0_128 0.8800
CA_128 C_128 1.516(6)
CA_128 CB_128 1.537(5)
CA_128 HA_128 1.0000
CB_128 CG1_128 1.526(5)
CB_128 CG2_128 1.527(6)
CB_128 HB_128 1.0000
CG1_128 HG1A_128 0.9800
CG1_128 HG1B_128 0.9800
CG1_128 HG1C_128 0.9800
CG2_128 HG2A_128 0.9800
CG2_128 HG2B_128 0.9800
CG2_128 HG2C_128 0.9800
C_128 O_128 1.239(5)
C_128 N_129 1.321(6)
N_129 CA_129 1.465(6)
N_129 H0_129 0.8800
CA_129 C_129 1.504(6)
CA_129 CB_129 1.526(7)
CA_129 HA_129 1.0000
CB_129 CG_129 1.553(11)
CB_129 HB1_129 0.9900
CB_129 HB2_129 0.9900
CG_129 CD_129 1.517(11)
CG_129 HG1_129 0.9900
CG_129 HG2_129 0.9900
CD_129 NE_129 1.521(16)
CD_129 HD1_129 0.9900
CD_129 HD2_129 0.9900
NE_129 CZ_129 1.277(15)
NE_129 HE_129 0.8800
CZ_129 NH2_129 1.311(16)
CZ_129 NH1_129 1.354(18)
NH1_129 HH1A_129 0.8800
NH1_129 HH1B_129 0.8800
NH2_129 HH2A_129 0.8800
NH2_129 HH2B_129 0.8800
C_129 O_129 1.221(5)
C_129 N_130 1.357(6)
N_130 CA_130 1.454(5)
N_130 H0_130 0.8800
CA_130 C_130 1.527(5)
CA_130 HA1_130 0.9900
CA_130 HA2_130 0.9900
C_130 O_130 1.242(5)
C_130 N_131 1.319(5)
N_131 CA_131 1.449(5)
N_131 H0_131 0.8800
CA_131 C_131 1.528(5)
CA_131 CB_131 1.539(5)
CA_131 HA_131 1.0000
CB_131 CG_131 1.530(6)
CB_131 HB1_131 0.9900
CB_131 HB2_131 0.9900
CG_131 CD1_131 1.516(6)
CG_131 CD2_131 1.529(6)
CG_131 HG_131 1.0000
CD1_131 HD1A_131 0.9800
CD1_131 HD1B_131 0.9800
CD1_131 HD1C_131 0.9800
CD2_131 HD2A_131 0.9800
CD2_131 HD2B_131 0.9800
CD2_131 HD2C_131 0.9800
C_131 O_131 1.218(5)
C_131 N_132 1.341(4)
N_132 CA_132 1.444(5)
N_132 H0_132 0.8800
CA_132 C_132 1.532(5)
CA_132 CB_132 1.534(5)
CA_132 HA_132 1.0000
CB_132 OG1_132 1.431(4)
CB_132 CG2_132 1.512(5)
CB_132 HB_132 1.0000
OG1_132 HG1_132 0.8400
CG2_132 HG2A_132 0.9800
CG2_132 HG2B_132 0.9800
CG2_132 HG2C_132 0.9800
C_132 O_132 1.247(4)
C_132 N_133 1.328(5)
N_133 CA_133 1.441(11)
N_133 CA_133 1.453(15)
N_133 H0_133 0.8800
CA_133 C_133 1.522(11)
CA_133 CB_133 1.529(11)
CA_133 HA_133 1.0000
CA_133 CB_133 1.519(16)
CA_133 C_133 1.530(15)
CA_133 HA1_133 1.0000
CB_133 CG_133 1.533(12)
CB_133 HB1_133 0.9900
CB_133 HB2_133 0.9900
CB_133 CG_133 1.507(17)
CB_133 HB3_133 0.9900
CB_133 HB4_133 0.9900
CG_133 CD_133 1.523(11)
CG_133 HG1_133 0.9900
CG_133 HG2_133 0.9900
CG_133 CD_133 1.514(16)
CG_133 HG3_133 0.9900
CG_133 HG4_133 0.9900
CD_133 OE1_133 1.232(11)
CD_133 NE2_133 1.312(11)
CD_133 OE1_133 1.225(15)
CD_133 NE2_133 1.305(16)
NE2_133 HE2A_133 0.8800
NE2_133 HE2B_133 0.8800
NE2_133 HE2C_133 0.8800
NE2_133 HE2D_133 0.8800
C_133 O_133 1.247(5)
C_133 N_134 1.324(5)
N_134 CA_134 1.438(6)
N_134 H0_134 0.8800
CA_134 C_134 1.513(6)
CA_134 HA1_134 0.9900
CA_134 HA2_134 0.9900
C_134 O_134 1.223(5)
C_134 N_135 1.351(6)
N_135 CA_135 1.456(6)
N_135 H0_135 0.8800
CA_135 C_135 1.513(7)
CA_135 CB_135 1.532(7)
CA_135 HA_135 1.0000
CB_135 CG_135 1.499(8)
CB_135 HB1_135 0.9900
CB_135 HB2_135 0.9900
CG_135 OD1_135 1.220(7)
CG_135 ND2_135 1.337(8)
ND2_135 HD2A_135 0.8800
ND2_135 HD2B_135 0.8800
C_135 O_135 1.231(5)
C_135 N_136 1.355(6)
N_136 CA_136 1.440(6)
N_136 H0_136 0.8800
CA_136 CB_136 1.536(7)
CA_136 C_136 1.541(7)
CA_136 HA_136 1.0000
CB_136 HB1_136 0.9800
CB_136 HB2_136 0.9800
CB_136 HB3_136 0.9800
C_136 O_136 1.221(5)
C_136 N_137 1.327(6)
N_137 CA_137 1.446(8)
N_137 CA_137 1.455(18)
N_137 H0_137 0.8800
C_137 O_137 1.232(4)
C_137 N_138 1.338(5)
C_137 CA_137 1.522(8)
C_137 CA_137 1.523(17)
CA_137 CB_137 1.509(8)
CA_137 HA_137 1.0000
CA_137 CB_137 1.529(17)
CA_137 HA1_137 1.0000
CB_137 SG_137 1.830(6)
CB_137 HB1_137 0.9900
CB_137 HB2_137 0.9900
CB_137 SG1_137 1.814(16)
CB_137 HB3_137 0.9900
CB_137 HB4_137 0.9900
SG_137 SG_170 2.051(4)
N_138 CA_138 1.445(18)
N_138 CA_138 1.449(7)
N_138 CA_138 1.454(19)
N_138 H0_138 0.8800
CA_138 C_138 1.530(7)
CA_138 CB_138 1.535(8)
CA_138 HA_138 1.0000
CA_138 C_138 1.519(17)
CA_138 CB_138 1.533(18)
CA_138 HA1_138 1.0000
CA_138 C_138 1.518(17)
CA_138 CB_138 1.540(18)
CA_138 HA2_138 1.0000
CB_138 CG_138 1.527(10)
CB_138 HB1_138 0.9900
CB_138 HB2_138 0.9900
CB_138 CG_138 1.53(2)
CB_138 HB3_138 0.9900
CB_138 HB4_138 0.9900
CB_138 CG_138 1.520(19)
CB_138 HB5_138 0.9900
CB_138 HB6_138 0.9900
CG_138 SD_138 1.790(10)
CG_138 HG1_138 0.9900
CG_138 HG2_138 0.9900
CG_138 SD_138 1.827(17)
CG_138 HG3_138 0.9900
CG_138 HG4_138 0.9900
CG_138 SD_138 1.788(18)
CG_138 HG5_138 0.9900
CG_138 HG6_138 0.9900
SD_138 CE_138 1.705(16)
SD_138 CE_138 1.562(14)
SD_138 CE_138 1.735(18)
CE_138 HE1_138 0.9800
CE_138 HE2_138 0.9800
CE_138 HE3_138 0.9800
CE_138 HE4_138 0.9800
CE_138 HE5_138 0.9800
CE_138 HE6_138 0.9800
CE_138 HE7_138 0.9800
CE_138 HE8_138 0.9800
CE_138 HE9_138 0.9800
C_138 O_138 1.227(4)
C_138 N_139 1.330(5)
N_139 CA_139 1.455(5)
N_139 H0_139 0.8800
CA_139 C_139 1.498(6)
CA_139 HA1_139 0.9900
CA_139 HA2_139 0.9900
C_139 O_139 1.238(5)
C_139 N_140 1.29(3)
C_139 N_140 1.32(4)
C_139 N_140 1.33(5)
C_139 N_140 1.42(2)
N_140 CA_140 1.446(15)
N_140 H0_140 0.8800
N_140 CA_140 1.449(18)
N_140 H0A_140 0.8800
N_140 CA_140 1.465(16)
N_140 H0B_140 0.8800
N_140 CA_140 1.459(17)
N_140 H0C_140 0.8800
C_140 O_140 1.233(15)
C_140 N_141 1.33(3)
C_140 CA_140 1.514(14)
C_140 O_140 1.23(2)
C_140 N_141 1.31(4)
C_140 CA_140 1.531(18)
C_140 O_140 1.236(17)
C_140 N_141 1.32(3)
C_140 CA_140 1.522(17)
C_140 O_140 1.232(17)
C_140 N_141 1.38(2)
C_140 CA_140 1.515(16)
CA_140 CB_140 1.542(12)
CA_140 HA_140 1.0000
CA_140 CB_140 1.529(17)
CA_140 HA1_140 1.0000
CA_140 CB_140 1.529(17)
CA_140 HA2_140 1.0000
CA_140 CB_140 1.541(16)
CA_140 HA3_140 1.0000
CB_140 CG_140 1.515(14)
CB_140 HB1_140 0.9900
CB_140 HB2_140 0.9900
CB_140 CG_140 1.511(18)
CB_140 HB3_140 0.9900
CB_140 HB4_140 0.9900
CB_140 CG_140 1.515(18)
CB_140 HB5_140 0.9900
CB_140 HB6_140 0.9900
CB_140 CG_140 1.515(18)
CB_140 HB7_140 0.9900
CB_140 HB8_140 0.9900
CG_140 CD_140 1.513(11)
CG_140 HG1_140 0.9900
CG_140 HG2_140 0.9900
CG_140 CD_140 1.521(19)
CG_140 HG3_140 0.9900
CG_140 HG4_140 0.9900
CG_140 CD_140 1.521(19)
CG_140 HG5_140 0.9900
CG_140 HG6_140 0.9900
CG_140 CD_140 1.517(15)
CG_140 HG7_140 0.9900
CG_140 HG8_140 0.9900
CD_140 NE_140 1.456(11)
CD_140 HD1_140 0.9900
CD_140 HD2_140 0.9900
CD_140 NE_140 1.447(17)
CD_140 HD3_140 0.9900
CD_140 HD4_140 0.9900
CD_140 NE_140 1.402(18)
CD_140 HD5_140 0.9900
CD_140 HD6_140 0.9900
CD_140 NE_140 1.464(16)
CD_140 HD7_140 0.9900
CD_140 HD8_140 0.9900
NE_140 CZ_140 1.316(12)
NE_140 HE_140 0.8800
NE_140 CZ_140 1.304(18)
NE_140 HE1_140 0.8800
NE_140 CZ_140 1.299(17)
NE_140 HE2_140 0.8800
NE_140 CZ_140 1.300(16)
NE_140 HE3_140 0.8800
CZ_140 NH2_140 1.317(14)
CZ_140 NH1_140 1.345(13)
CZ_140 NH2_140 1.323(19)
CZ_140 NH1_140 1.329(19)
CZ_140 NH1_140 1.303(18)
CZ_140 NH2_140 1.309(18)
CZ_140 NH1_140 1.308(17)
CZ_140 NH2_140 1.330(16)
NH1_140 HH1A_140 0.8800
NH1_140 HH1B_140 0.8800
NH1_140 HH1C_140 0.8800
NH1_140 HH1D_140 0.8800
NH1_140 HH1E_140 0.8800
NH1_140 HH1F_140 0.8800
NH1_140 HH1G_140 0.8800
NH1_140 HH1H_140 0.8800
NH2_140 HH2A_140 0.8800
NH2_140 HH2B_140 0.8800
NH2_140 HH2C_140 0.8800
NH2_140 HH2D_140 0.8800
NH2_140 HH2E_140 0.8800
NH2_140 HH2F_140 0.8800
NH2_140 HH2G_140 0.8800
NH2_140 HH2H_140 0.8800
N_141 CA_141 1.438(6)
N_141 H0_141 1.05(4)
CA_141 C_141 1.538(5)
CA_141 HA1_141 0.9900
CA_141 HA2_141 0.9900
C_141 O_141 1.227(4)
C_141 N_142 1.331(5)
N_142 CA_142 1.461(4)
N_142 H0_142 0.8800
CA_142 CB_142 1.521(5)
CA_142 C_142 1.542(4)
CA_142 HA_142 1.0000
CB_142 CG_142 1.541(5)
CB_142 HB1_142 0.9900
CB_142 HB2_142 0.9900
CG_142 OD1_142 1.248(4)
CG_142 OD2_142 1.259(4)
C_142 O_142 1.239(4)
C_142 N_143 1.316(4)
N_143 CA_143 1.454(4)
N_143 H0_143 0.65(4)
CA_143 C_143 1.516(5)
CA_143 CB_143 1.524(5)
CA_143 HA_143 1.0000
CB_143 OG_143 1.413(5)
CB_143 HB1_143 0.9900
CB_143 HB2_143 0.9900
OG_143 HG_143 0.98(7)
C_143 O_143 1.227(4)
C_143 N_144 1.337(4)
N_144 CA_144 1.454(4)
N_144 H0_144 0.8800
CA_144 C_144 1.514(4)
CA_144 HA1_144 0.9900
CA_144 HA2_144 0.9900
C_144 O_144 1.228(4)
C_144 N_145 1.343(4)
N_145 CA_145 1.441(4)
N_145 H0_145 0.8800
CA_145 C_145 1.523(4)
CA_145 HA1_145 0.9900
CA_145 HA2_145 0.9900
C_145 O_145 1.224(4)
C_145 N_146 1.335(4)
N_146 CA_146 1.441(4)
N_146 H0_146 0.8800
CA_146 C_146 1.529(4)
CA_146 CB_146 1.552(4)
CA_146 HA_146 1.0000
CB_146 OG_146 1.400(4)
CB_146 HB1_146 0.9900
CB_146 HB2_146 0.9900
OG_146 HG_146 0.8400
C_146 O_146 1.224(4)
C_146 N_147 1.331(4)
N_147 CA_147 1.465(4)
N_147 H0_147 0.8800
CA_147 C_147 1.530(4)
CA_147 CB_147 1.531(4)
CA_147 HA_147 1.0000
CB_147 CG_147 1.500(4)
CB_147 HB1_147 0.9900
CB_147 HB2_147 0.9900
CG_147 CD1_147 1.367(5)
CG_147 CD2_147 1.441(5)
CD2_147 CE3_147 1.393(5)
CD2_147 CE2_147 1.412(5)
CE2_147 NE1_147 1.363(5)
CE2_147 CZ2_147 1.399(5)
CE3_147 CZ3_147 1.384(5)
CE3_147 HE3_147 0.9500
CD1_147 NE1_147 1.377(4)
CD1_147 HD1_147 0.9500
NE1_147 HE1_147 0.8800
CZ2_147 CH2_147 1.377(6)
CZ2_147 HZ2_147 0.9500
CZ3_147 CH2_147 1.403(6)
CZ3_147 HZ3_147 0.9500
CH2_147 HH2_147 0.9500
C_147 O_147 1.258(4)
C_147 N_148 1.318(4)
N_148 CA_148 1.469(4)
N_148 H0_148 0.8800
CA_148 C_148 1.515(5)
CA_148 CB_148 1.547(5)
CA_148 HA_148 1.0000
CB_148 CG2_148 1.537(5)
CB_148 CG1_148 1.538(5)
CB_148 HB_148 1.0000
CG2_148 HG2A_148 0.9800
CG2_148 HG2B_148 0.9800
CG2_148 HG2C_148 0.9800
CG1_148 CD1_148 1.525(6)
CG1_148 HG1A_148 0.9900
CG1_148 HG1B_148 0.9900
CD1_148 HD1A_148 0.9800
CD1_148 HD1B_148 0.9800
CD1_148 HD1C_148 0.9800
C_148 O_148 1.234(4)
C_148 N_149 1.337(4)
N_149 CA_149 1.439(5)
N_149 H0_149 0.8800
CA_149 CB_149 1.535(6)
CA_149 C_149 1.538(7)
CA_149 HA_149 1.0000
CB_149 OG1_149 1.425(6)
CB_149 CG2_149 1.524(7)
CB_149 HB_149 1.0000
OG1_149 HG1_149 0.8400
CG2_149 HG2A_149 0.9800
CG2_149 HG2B_149 0.9800
CG2_149 HG2C_149 0.9800
C_149 O_149 1.221(7)
C_149 N_150 1.342(7)
N_150 CA_150 1.459(18)
N_150 CA_150 1.470(11)
N_150 H0_150 0.8800
C_150 O_150 1.259(12)
C_150 N_151 1.344(10)
C_150 CA_150 1.496(12)
C_150 O_150 1.237(19)
C_150 N_151 1.326(19)
C_150 CA_150 1.521(17)
CA_150 CB_150 1.570(13)
CA_150 HA_150 1.0000
CA_150 CB_150 1.543(18)
CA_150 HA1_150 1.0000
CB_150 OG_150 1.416(19)
CB_150 HB1_150 0.9900
CB_150 HB2_150 0.9900
CB_150 OG_150 1.41(2)
CB_150 HB3_150 0.9900
CB_150 HB4_150 0.9900
N_151 CA_151 1.408(15)
N_151 H0_151 0.8800
N_151 CA_151 1.43(5)
N_151 H0A_151 0.8800
CA_151 CB_151 1.514(10)
CA_151 C_151 1.571(11)
CA_151 HA_151 1.0000
CB_151 HB1_151 0.9800
CB_151 HB2_151 0.9800
CB_151 HB3_151 0.9800
C_151 O_151 1.217(9)
C_151 N_152 1.318(6)
N_152 CA_152 1.416(7)
N_152 H0_152 0.8800
CA_152 C_152 1.517(6)
CA_152 HA1_152 0.9900
CA_152 HA2_152 0.9900
C_152 O_152 1.237(5)
C_152 N_153 1.331(5)
N_153 CA_153 1.472(4)
N_153 H0_153 0.8800
CA_153 CB_153 1.528(5)
CA_153 C_153 1.530(4)
CA_153 HA_153 1.0000
CB_153 CG_153 1.530(5)
CB_153 HB1_153 0.9900
CB_153 HB2_153 0.9900
CG_153 CD_153 1.495(6)
CG_153 HG1_153 0.9900
CG_153 HG2_153 0.9900
CD_153 OE1_153 1.245(5)
CD_153 NE2_153 1.320(5)
NE2_153 HE2A_153 0.8800
NE2_153 HE2B_153 0.8800
C_153 O_153 1.242(4)
C_153 N_154 1.317(5)
N_154 CA_154 1.473(4)
N_154 H0_154 0.8800
CA_154 CB_154 1.516(5)
CA_154 C_154 1.527(4)
CA_154 HA_154 1.0000
CB_154 HB1_154 0.9800
CB_154 HB2_154 0.9800
CB_154 HB3_154 0.9800
C_154 O_154 1.231(4)
C_154 N_155 1.342(4)
N_155 CA_155 1.443(4)
N_155 H0_155 0.8800
CA_155 C_155 1.517(4)
CA_155 CB_155 1.533(5)
CA_155 HA_155 1.0000
CB_155 CG_155 1.539(5)
CB_155 HB1_155 0.9900
CB_155 HB2_155 0.9900
CG_155 CD_155 1.513(5)
CG_155 HG1_155 0.9900
CG_155 HG2_155 0.9900
CD_155 OE1_155 1.237(4)
CD_155 NE2_155 1.318(5)
NE2_155 HE2A_155 0.8800
NE2_155 HE2B_155 0.8800
C_155 O_155 1.242(4)
C_155 N_156 1.338(4)
N_156 CA_156 1.447(4)
N_156 H0_156 0.8800
CA_156 C_156 1.515(4)
CA_156 HA1_156 0.9900
CA_156 HA2_156 0.9900
C_156 O_156 1.234(4)
C_156 N_157 1.339(4)
N_157 CA_157 1.458(4)
N_157 H0_157 0.8800
CA_157 CB_157 1.533(5)
CA_157 C_157 1.533(4)
CA_157 HA_157 1.0000
CB_157 CG2_157 1.528(5)
CB_157 CG1_157 1.528(5)
CB_157 HB_157 1.0000
CG1_157 HG1A_157 0.9800
CG1_157 HG1B_157 0.9800
CG1_157 HG1C_157 0.9800
CG2_157 HG2A_157 0.9800
CG2_157 HG2B_157 0.9800
CG2_157 HG2C_157 0.9800
C_157 O_157 1.226(4)
C_157 N_158 1.336(4)
N_158 CA_158 1.450(9)
N_158 CA_158 1.453(16)
N_158 H0_158 0.8800
CA_158 C_158 1.537(9)
CA_158 CB_158 1.548(9)
CA_158 HA_158 1.0000
CA_158 CB_158 1.529(17)
CA_158 C_158 1.531(16)
CA_158 HA1_158 1.0000
CB_158 CG_158 1.522(10)
CB_158 HB1_158 0.9900
CB_158 HB2_158 0.9900
CB_158 CG_158 1.510(18)
CB_158 HB3_158 0.9900
CB_158 HB4_158 0.9900
CG_158 SD_158 1.816(10)
CG_158 HG1_158 0.9900
CG_158 HG2_158 0.9900
CG_158 SD_158 1.803(19)
CG_158 HG3_158 0.9900
CG_158 HG4_158 0.9900
SD_158 CE_158 1.795(6)
SD_158 CE_158 1.788(11)
CE_158 HE1_158 0.9800
CE_158 HE2_158 0.9800
CE_158 HE3_158 0.9800
CE_158 HE4_158 0.9800
CE_158 HE5_158 0.9800
CE_158 HE6_158 0.9800
C_158 O_158 1.232(4)
C_158 N_159 1.336(4)
N_159 CA_159 1.460(4)
N_159 H0_159 0.8800
CA_159 C_159 1.522(5)
CA_159 CB_159 1.543(5)
CA_159 HA_159 1.0000
CB_159 OG_159 1.413(4)
CB_159 HB1_159 0.9900
CB_159 HB2_159 0.9900
OG_159 HG_159 0.98(5)
C_159 O_159 1.229(4)
C_159 N_160 1.319(5)
N_160 CA_160 1.461(5)
N_160 H0_160 0.8800
CA_160 C_160 1.490(6)
CA_160 HA1_160 0.9900
CA_160 HA2_160 0.9900
C_160 O_160 1.214(5)
C_160 N_161 1.322(6)
N_161 CA_161 1.459(8)
N_161 H0_161 0.8800
CA_161 C_161 1.522(7)
CA_161 HA1_161 0.9900
CA_161 HA2_161 0.9900
C_161 O_161 1.223(6)
C_161 N_162 1.337(7)
N_162 CA_162 1.446(6)
N_162 H0_162 0.8800
CA_162 CB_162 1.516(7)
CA_162 C_162 1.553(6)
CA_162 HA_162 1.0000
CB_162 CG_162 1.515(8)
CB_162 HB1_162 0.9900
CB_162 HB2_162 0.9900
CG_162 OD1_162 1.235(6)
CG_162 ND2_162 1.337(7)
ND2_162 HD2A_162 0.8800
ND2_162 HD2B_162 0.8800
C_162 O_162 1.216(6)
C_162 N_163 1.329(7)
N_163 CA_163 1.436(7)
N_163 H0_163 0.8800
CA_163 CB_163 1.531(10)
CA_163 C_163 1.545(8)
CA_163 HA_163 1.0000
CB_163 CG1_163 1.487(11)
CB_163 CG2_163 1.510(14)
CB_163 HB_163 1.0000
CG1_163 HG1A_163 0.9800
CG1_163 HG1B_163 0.9800
CG1_163 HG1C_163 0.9800
CG2_163 HG2A_163 0.9800
CG2_163 HG2B_163 0.9800
CG2_163 HG2C_163 0.9800
C_163 O_163 1.236(7)
C_163 N_164 1.309(8)
N_164 CA_164 1.435(7)
N_164 H0_164 0.8800
CA_164 CB_164 1.520(10)
CA_164 C_164 1.520(9)
CA_164 HA_164 1.0000
CB_164 CG_164 1.528(10)
CB_164 HB1_164 0.9900
CB_164 HB2_164 0.9900
CG_164 CD_164 1.485(10)
CG_164 HG1_164 0.9900
CG_164 HG2_164 0.9900
CD_164 OE1_164 1.241(8)
CD_164 NE2_164 1.303(10)
NE2_164 HE2A_164 0.8800
NE2_164 HE2B_164 0.8800
C_164 O_164 1.224(7)
C_164 N_165 1.365(8)
N_165 CA_165 1.444(16)
N_165 CA_165 1.463(11)
N_165 H0_165 0.8800
C_165 O_165 1.197(11)
C_165 N_166 1.348(11)
C_165 CA_165 1.517(12)
C_165 O_165 1.203(17)
C_165 N_166 1.325(18)
C_165 CA_165 1.531(17)
CA_165 CB_165 1.559(11)
CA_165 HA_165 1.0000
CA_165 CB_165 1.544(18)
CA_165 HA1_165 1.0000
CB_165 OG_165 1.439(13)
CB_165 HB1_165 0.9900
CB_165 HB2_165 0.9900
CB_165 OG_165 1.444(19)
CB_165 HB3_165 0.9900
CB_165 HB4_165 0.9900
N_166 CA_166 1.454(15)
N_166 H0_166 0.8800
N_166 CA_166 1.44(4)
N_166 H0A_166 0.8800
CA_166 CB_166 1.516(9)
CA_166 C_166 1.530(7)
CA_166 HA_166 1.0000
CB_166 CG_166 1.504(8)
CB_166 HB1_166 0.9900
CB_166 HB2_166 0.9900
CG_166 OD1_166 1.223(5)
CG_166 ND2_166 1.339(7)
ND2_166 HD2A_166 0.8800
ND2_166 HD2B_166 0.8800
C_166 O_166 1.235(6)
C_166 N_167 1.319(6)
N_167 CA_167 1.465(5)
N_167 H0_167 0.8800
CA_167 C_167 1.517(6)
CA_167 HA1_167 0.9900
CA_167 HA2_167 0.9900
C_167 O_167 1.217(5)
C_167 N_168 1.319(6)
N_168 CA_168 1.466(5)
N_168 H0_168 0.8800
CA_168 C_168 1.519(6)
CA_168 CB_168 1.540(6)
CA_168 HA_168 1.0000
CB_168 CG_168 1.499(6)
CB_168 HB1_168 0.9900
CB_168 HB2_168 0.9900
CG_168 OD1_168 1.252(6)
CG_168 ND2_168 1.307(6)
ND2_168 HD2A_168 0.8800
ND2_168 HD2B_168 0.8800
C_168 O_168 1.236(5)
C_168 N_169 1.340(5)
N_169 CA_169 1.455(5)
N_169 H0_169 0.8800
CA_169 C_169 1.532(6)
CA_169 CB_169 1.532(5)
CA_169 HA_169 1.0000
CB_169 CG_169 1.515(6)
CB_169 HB1_169 0.9900
CB_169 HB2_169 0.9900
CG_169 OD1_169 1.227(5)
CG_169 ND2_169 1.336(5)
ND2_169 HD2A_169 0.8800
ND2_169 HD2B_169 0.8800
C_169 O_169 1.229(5)
C_169 N_170 1.340(5)
N_170 CA_170 1.449(16)
N_170 CA_170 1.454(8)
N_170 H0_170 0.8800
CA_170 CB_170 1.511(9)
CA_170 C_170 1.547(8)
CA_170 HA_170 1.0000
CA_170 C_170 1.534(15)
CA_170 CB_170 1.536(17)
CA_170 HA1_170 1.0000
CB_170 SG_170 1.812(7)
CB_170 HB1_170 0.9900
CB_170 HB2_170 0.9900
CB_170 SG1_170 1.817(14)
CB_170 HB3_170 0.9900
CB_170 HB4_170 0.9900
C_170 O_170 1.229(7)
C_170 N_171 1.302(8)
N_171 CA_171 1.453(6)
N_171 H0_171 0.8800
CA_171 C_171 1.530(9)
CA_171 HA1_171 0.9900
CA_171 HA2_171 0.9900
C_171 O_171 1.241(7)
C_171 N_172 1.313(7)
N_172 CA_172 1.476(8)
N_172 H0_172 0.8800
CA_172 CB_172 1.499(11)
CA_172 C_172 1.529(10)
CA_172 HA_172 1.0000
CB_172 CG1_172 1.509(8)
CB_172 CG2_172 1.572(12)
CB_172 HB_172 1.0000
CG2_172 HG2A_172 0.9800
CG2_172 HG2B_172 0.9800
CG2_172 HG2C_172 0.9800
CG1_172 CD1_172 1.521(10)
CG1_172 HG1A_172 0.9900
CG1_172 HG1B_172 0.9900
CD1_172 HD1A_172 0.9800
CD1_172 HD1B_172 0.9800
CD1_172 HD1C_172 0.9800
C_172 O_172 1.248(8)
C_172 N_173 1.325(8)
N_173 CA_173 1.445(11)
N_173 CD_173 1.488(10)
CD_173 CG_173 1.488(15)
CD_173 HD1_173 0.9900
CD_173 HD2_173 0.9900
CA_173 C_173 1.527(9)
CA_173 CB_173 1.578(12)
CA_173 HA_173 1.0000
CB_173 CG_173 1.469(16)
CB_173 HB1_173 0.9900
CB_173 HB2_173 0.9900
CG_173 HG1_173 0.9900
CG_173 HG2_173 0.9900
C_173 O_173 1.205(8)
C_173 N_174 1.321(9)
N_174 CA_174 1.493(8)
N_174 H0_174 0.8800
CA_174 C_174 1.497(9)
CA_174 CB_174 1.540(11)
CA_174 HA_174 1.0000
CB_174 HB1_174 0.9800
CB_174 HB2_174 0.9800
CB_174 HB3_174 0.9800
C_174 O_174 1.250(7)
C_174 N_175 1.349(8)
N_175 CA_175 1.388(10)
N_175 H0_175 0.8800
CA_175 C_175 1.509(13)
CA_175 CB_175 1.533(11)
CA_175 HA_175 1.0000
CB_175 OG_175 1.462(13)
CB_175 HB1_175 0.9900
CB_175 HB2_175 0.9900
OG_175 HG_175 0.8400
C_175 O_175 1.256(9)
C_175 N_176 1.33(3)
C_175 N_176 1.35(2)
N_176 CA_176 1.447(13)
N_176 H0_176 0.8800
N_176 CA_176 1.453(17)
N_176 H0A_176 0.8800
CA_176 C_176 1.520(13)
CA_176 CB_176 1.526(14)
CA_176 HA_176 1.0000
CA_176 C_176 1.515(17)
CA_176 CB_176 1.539(17)
CA_176 HA1_176 1.0000
CB_176 CG_176 1.547(14)
CB_176 HB1_176 0.9900
CB_176 HB2_176 0.9900
CB_176 CG_176 1.543(19)
CB_176 HB3_176 0.9900
CB_176 HB4_176 0.9900
CG_176 CD_176 1.528(17)
CG_176 HG1_176 0.9900
CG_176 HG2_176 0.9900
CG_176 CD_176 1.509(19)
CG_176 HG3_176 0.9900
CG_176 HG4_176 0.9900
CD_176 OE1_176 1.259(16)
CD_176 NE2_176 1.321(16)
CD_176 OE1_176 1.236(19)
CD_176 NE2_176 1.347(19)
NE2_176 HE2A_176 0.8800
NE2_176 HE2B_176 0.8800
NE2_176 HE2C_176 0.8800
NE2_176 HE2D_176 0.8800
C_176 O_176 1.205(14)
C_176 N_177 1.37(3)
C_176 O_176 1.221(18)
C_176 N_177 1.36(4)
N_177 CA_177 1.452(7)
N_177 H0_177 0.8800
CA_177 CB_177 1.506(7)
CA_177 C_177 1.507(7)
CA_177 HA_177 1.0000
CB_177 CG_177 1.529(7)
CB_177 HB1_177 0.9900
CB_177 HB2_177 0.9900
CG_177 CD_177 1.502(8)
CG_177 HG1_177 0.9900
CG_177 HG2_177 0.9900
CD_177 NE_177 1.444(7)
CD_177 HD1_177 0.9900
CD_177 HD2_177 0.9900
NE_177 CZ_177 1.320(8)
NE_177 HE_177 0.8800
CZ_177 NH2_177 1.316(7)
CZ_177 NH1_177 1.317(8)
NH1_177 HH1A_177 0.8800
NH1_177 HH1B_177 0.8800
NH2_177 HH2A_177 0.8800
NH2_177 HH2B_177 0.8800
C_177 O_177 1.235(7)
C_177 N_178 1.317(7)
N_178 CA_178 1.456(6)
N_178 CA_178 1.457(19)
N_178 H0_178 0.8800
CA_178 C_178 1.511(7)
CA_178 CB_178 1.517(7)
CA_178 HA_178 1.0000
CA_178 C_178 1.518(18)
CA_178 CB_178 1.521(19)
CA_178 HA1_178 1.0000
CB_178 OG_178 1.419(7)
CB_178 HB1_178 0.9900
CB_178 HB2_178 0.9900
CB_178 OG_178 1.42(2)
CB_178 HB3_178 0.9900
CB_178 HB4_178 0.9900
C_178 O_178 1.220(6)
C_178 N_179 1.320(5)
N_179 CA_179 1.463(5)
N_179 H0_179 0.8800
CA_179 CB_179 1.517(5)
CA_179 C_179 1.539(5)
CA_179 HA_179 1.0000
CB_179 OG_179 1.430(4)
CB_179 HB1_179 0.9900
CB_179 HB2_179 0.9900
OG_179 HG_179 0.8400
C_179 O_179 1.225(4)
C_179 N_180 1.330(5)
N_180 CA_180 1.456(4)
N_180 H0_180 0.8800
CA_180 C_180 1.520(5)
CA_180 CB_180 1.531(5)
CA_180 HA_180 1.0000
CB_180 CG_180 1.544(6)
CB_180 HB1_180 0.9900
CB_180 HB2_180 0.9900
CG_180 CD2_180 1.488(7)
CG_180 CD1_180 1.526(7)
CG_180 HG_180 1.0000
CD1_180 HD1A_180 0.9800
CD1_180 HD1B_180 0.9800
CD1_180 HD1C_180 0.9800
CD2_180 HD2A_180 0.9800
CD2_180 HD2B_180 0.9800
CD2_180 HD2C_180 0.9800
C_180 O_180 1.231(4)
C_180 N_181 1.338(4)
N_181 CA_181 1.442(4)
N_181 H0_181 0.8800
CA_181 C_181 1.526(4)
CA_181 CB_181 1.550(5)
CA_181 HA_181 1.0000
CB_181 CG_181 1.513(5)
CB_181 HB1_181 0.9900
CB_181 HB2_181 0.9900
CG_181 CD1_181 1.391(5)
CG_181 CD2_181 1.393(5)
CD1_181 CE1_181 1.382(6)
CD1_181 HD1_181 0.9500
CD2_181 CE2_181 1.394(6)
CD2_181 HD2_181 0.9500
CE1_181 CZ_181 1.377(6)
CE1_181 HE1_181 0.9500
CE2_181 CZ_181 1.376(6)
CE2_181 HE2_181 0.9500
CZ_181 HZ_181 0.9500
C_181 O_181 1.220(4)
C_181 N_182 1.344(4)
N_182 CA_182 1.458(4)
N_182 H0_182 0.8800
CA_182 CB_182 1.521(5)
CA_182 C_182 1.526(5)
CA_182 HA_182 1.0000
CB_182 CG_182 1.535(5)
CB_182 HB1_182 0.9900
CB_182 HB2_182 0.9900
CG_182 CD_182 1.518(5)
CG_182 HG1_182 0.9900
CG_182 HG2_182 0.9900
CD_182 OE2_182 1.249(5)
CD_182 OE1_182 1.275(5)
C_182 O_182 1.244(4)
C_182 N_183 1.335(4)
N_183 CA_183 1.453(4)
N_183 H0_183 0.8800
CA_183 C_183 1.512(5)
CA_183 CB_183 1.533(5)
CA_183 HA_183 1.0000
CB_183 CG_183 1.532(6)
CB_183 HB1_183 0.9900
CB_183 HB2_183 0.9900
CG_183 CD_183 1.512(6)
CG_183 HG1_183 0.9900
CG_183 HG2_183 0.9900
CD_183 NE_183 1.451(6)
CD_183 HD1_183 0.9900
CD_183 HD2_183 0.9900
NE_183 CZ_183 1.318(6)
NE_183 HE_183 0.8800
CZ_183 NH1_183 1.297(6)
CZ_183 NH2_183 1.340(7)
NH1_183 HH1A_183 0.8800
NH1_183 HH1B_183 0.8800
NH2_183 HH2A_183 0.8800
NH2_183 HH2B_183 0.8800
C_183 O_183 1.238(4)
C_183 N_184 1.343(4)
N_184 CA_184 1.454(5)
N_184 H0_184 0.8800
CA_184 C_184 1.523(4)
CA_184 CB_184 1.539(4)
CA_184 HA_184 1.0000
CB_184 CG_184 1.520(5)
CB_184 HB1_184 0.9900
CB_184 HB2_184 0.9900
CG_184 CD2_184 1.527(5)
CG_184 CD1_184 1.532(5)
CG_184 HG_184 1.0000
CD1_184 HD1A_184 0.9800
CD1_184 HD1B_184 0.9800
CD1_184 HD1C_184 0.9800
CD2_184 HD2A_184 0.9800
CD2_184 HD2B_184 0.9800
CD2_184 HD2C_184 0.9800
C_184 O_184 1.243(4)
C_184 N_185 1.335(5)
N_185 CA_185 1.473(4)
N_185 H0_185 0.8800
CA_185 C_185 1.526(5)
CA_185 CB_185 1.539(6)
CA_185 HA_185 1.0000
CB_185 CG_185 1.516(7)
CB_185 HB1_185 0.9900
CB_185 HB2_185 0.9900
CG_185 CD_185 1.463(9)
CG_185 HG1_185 0.9900
CG_185 HG2_185 0.9900
CD_185 OE1_185 1.201(8)
CD_185 NE2_185 1.383(8)
NE2_185 HE2A_185 0.8800
NE2_185 HE2B_185 0.8800
C_185 O_185 1.238(4)
C_185 N_186 1.341(5)
N_186 CD_186 1.464(5)
N_186 CA_186 1.471(5)
CD_186 CG_186 1.535(6)
CD_186 HD1_186 0.9900
CD_186 HD2_186 0.9900
CA_186 C_186 1.514(5)
CA_186 CB_186 1.539(6)
CA_186 HA_186 1.0000
CB_186 CG_186 1.494(6)
CB_186 HB1_186 0.9900
CB_186 HB2_186 0.9900
CG_186 HG1_186 0.9900
CG_186 HG2_186 0.9900
C_186 O_186 1.231(4)
C_186 N_187 1.340(4)
N_187 CA_187 1.461(5)
N_187 H0_187 0.8800
CA_187 C_187 1.526(5)
CA_187 CB_187 1.543(4)
CA_187 HA_187 1.0000
CB_187 CG2_187 1.526(5)
CB_187 CG1_187 1.534(5)
CB_187 HB_187 1.0000
CG2_187 HG2A_187 0.9800
CG2_187 HG2B_187 0.9800
CG2_187 HG2C_187 0.9800
CG1_187 CD1_187 1.532(5)
CG1_187 HG1A_187 0.9900
CG1_187 HG1B_187 0.9900
CD1_187 HD1A_187 0.9800
CD1_187 HD1B_187 0.9800
CD1_187 HD1C_187 0.9800
C_187 O_187 1.232(4)
C_187 N_188 1.349(4)
N_188 CA_188 1.448(4)
N_188 H0_188 0.8800
CA_188 CB_188 1.528(5)
CA_188 C_188 1.531(4)
CA_188 HA_188 1.0000
CB_188 CG_188 1.545(4)
CB_188 HB1_188 0.9900
CB_188 HB2_188 0.9900
CG_188 CD2_188 1.525(6)
CG_188 CD1_188 1.531(6)
CG_188 HG_188 1.0000
CD1_188 HD1A_188 0.9800
CD1_188 HD1B_188 0.9800
CD1_188 HD1C_188 0.9800
CD2_188 HD2A_188 0.9800
CD2_188 HD2B_188 0.9800
CD2_188 HD2C_188 0.9800
C_188 O_188 1.233(4)
C_188 N_189 1.343(4)
N_189 CA_189 1.459(4)
N_189 H0_189 0.8800
CA_189 CB_189 1.515(5)
CA_189 C_189 1.524(5)
CA_189 HA_189 1.0000
CB_189 OG_189 1.417(5)
CB_189 HB1_189 0.9900
CB_189 HB2_189 0.9900
OG_189 HG_189 0.8400
C_189 O_189 1.242(4)
C_189 N_190 1.331(5)
N_190 CA_190 1.454(7)
N_190 CA_190 1.489(9)
N_190 H0_190 0.8800
CA_190 C_190 1.514(8)
CA_190 CB_190 1.534(8)
CA_190 HA_190 1.0000
CA_190 C_190 1.534(10)
CA_190 CB_190 1.566(11)
CA_190 HA1_190 1.0000
CB_190 CG_190 1.519(8)
CB_190 HB1_190 0.9900
CB_190 HB2_190 0.9900
CB_190 CG_190 1.521(11)
CB_190 HB3_190 0.9900
CB_190 HB4_190 0.9900
CG_190 CD_190 1.483(9)
CG_190 HG1_190 0.9900
CG_190 HG2_190 0.9900
CG_190 CD_190 1.504(11)
CG_190 HG3_190 0.9900
CG_190 HG4_190 0.9900
CD_190 OE1_190 1.220(9)
CD_190 NE2_190 1.328(10)
CD_190 OE1_190 1.230(11)
CD_190 NE2_190 1.323(12)
NE2_190 HE2A_190 0.8800
NE2_190 HE2B_190 0.8800
NE2_190 HE2C_190 0.8800
NE2_190 HE2D_190 0.8800
C_190 O_190 1.236(4)
C_190 N_191 1.344(4)
N_191 CA_191 1.447(5)
N_191 H0_191 0.8800
CA_191 C_191 1.526(5)
CA_191 CB_191 1.534(5)
CA_191 HA_191 1.0000
CB_191 CG_191 1.505(5)
CB_191 HB1_191 0.9900
CB_191 HB2_191 0.9900
CG_191 CD2_191 1.382(6)
CG_191 CD1_191 1.404(6)
CD1_191 CE1_191 1.379(6)
CD1_191 HD1_191 0.9500
CE1_191 CZ_191 1.400(7)
CE1_191 HE1_191 0.9500
CD2_191 CE2_191 1.377(6)
CD2_191 HD2_191 0.9500
CE2_191 CZ_191 1.391(7)
CE2_191 HE2_191 0.9500
CZ_191 OH_191 1.367(6)
OH_191 HH_191 0.8400
C_191 O_191 1.230(5)
C_191 N_192 1.343(5)
N_192 CA_192 1.449(5)
N_192 H0_192 0.8800
CA_192 C_192 1.510(5)
CA_192 HA1_192 0.9900
CA_192 HA2_192 0.9900
C_192 O_192 1.235(4)
C_192 N_193 1.325(4)
N_193 CA_193 1.464(4)
N_193 H0_193 0.8800
CA_193 C_193 1.529(5)
CA_193 CB_193 1.534(5)
CA_193 HA_193 1.0000
CB_193 CG_193 1.526(5)
CB_193 HB1_193 0.9900
CB_193 HB2_193 0.9900
CG_193 CD2_193 1.504(6)
CG_193 CD1_193 1.528(5)
CG_193 HG_193 1.0000
CD1_193 HD1A_193 0.9800
CD1_193 HD1B_193 0.9800
CD1_193 HD1C_193 0.9800
CD2_193 HD2A_193 0.9800
CD2_193 HD2B_193 0.9800
CD2_193 HD2C_193 0.9800
C_193 O_193 1.220(5)
C_193 N_194 1.344(5)
N_194 CA_194 1.455(5)
N_194 H0_194 0.8800
CA_194 CB_194 1.514(6)
CA_194 C_194 1.524(5)
CA_194 HA_194 1.0000
CB_194 OG_194 1.427(5)
CB_194 HB1_194 0.9900
CB_194 HB2_194 0.9900
OG_194 HG_194 0.8400
C_194 O_194 1.244(4)
C_194 N_195 1.310(7)
C_194 N_195 1.355(14)
N_195 CA_195 1.466(7)
N_195 H0_195 0.8800
N_195 CA_195 1.441(15)
N_195 H0A_195 0.8800
CA_195 C_195 1.507(7)
CA_195 CB_195 1.533(7)
CA_195 HA_195 1.0000
CA_195 C_195 1.526(14)
CA_195 CB_195 1.542(15)
CA_195 HA1_195 1.0000
CB_195 CG_195 1.532(6)
CB_195 HB1_195 0.9900
CB_195 HB2_195 0.9900
CB_195 CG_195 1.498(15)
CB_195 HB3_195 0.9900
CB_195 HB4_195 0.9900
CG_195 CD1_195 1.517(6)
CG_195 CD2_195 1.530(6)
CG_195 HG_195 1.0000
CG_195 CD2_195 1.522(14)
CG_195 CD1_195 1.542(15)
CG_195 HG1_195 1.0000
C_195 O_195 1.233(7)
C_195 N_196 1.363(7)
C_195 O_195 1.200(14)
C_195 N_196 1.315(13)
N_196 CA_196 1.460(5)
N_196 H0_196 0.8800
CA_196 CB_196 1.516(7)
CA_196 C_196 1.532(6)
CA_196 HA_196 1.0000
CB_196 CG1_196 1.523(7)
CB_196 CG2_196 1.527(6)
CB_196 HB_196 1.0000
CG1_196 HG1A_196 0.9800
CG1_196 HG1B_196 0.9800
CG1_196 HG1C_196 0.9800
CG2_196 HG2A_196 0.9800
CG2_196 HG2B_196 0.9800
CG2_196 HG2C_196 0.9800
C_196 O_196 1.228(5)
C_196 N_197 1.343(5)
N_197 CA_197 1.462(6)
N_197 H0_197 0.8800
CA_197 C_197 1.519(6)
CA_197 CB_197 1.539(8)
CA_197 HA_197 1.0000
CB_197 OG1_197 1.402(8)
CB_197 CG2_197 1.501(9)
CB_197 HB_197 1.0000
OG1_197 HG1_197 0.8400
CG2_197 HG2A_197 0.9800
CG2_197 HG2B_197 0.9800
CG2_197 HG2C_197 0.9800
C_197 O_197 1.227(6)
C_197 N_198 1.317(6)
N_198 CA_198 1.446(5)
N_198 H0_198 0.8800
CA_198 C_198 1.532(7)
CA_198 HA1_198 0.9900
CA_198 HA2_198 0.9900
C_198 OT2_198 1.214(6)
C_198 OT1_198 1.261(5)
S_200 O3_200 1.453(9)
S_200 O2_200 1.460(11)
S_200 O1_200 1.464(10)
S_200 O4_200 1.495(10)
S_201 O3_201 1.450(4)
S_201 O2_201 1.459(5)
S_201 O4_201 1.481(6)
S_201 O1_201 1.497(4)
S_202 O3_202 1.426(7)
S_202 O1_202 1.449(5)
S_202 O2_202 1.480(5)
S_202 O4_202 1.490(8)
S_202 O2_202 1.405(12)
S_202 O3_202 1.459(14)
S_202 O4_202 1.474(14)
S_202 O1_202 1.491(14)
S_203 O2_203 1.420(13)
S_203 O4_203 1.433(15)
S_203 O3_203 1.437(15)
S_203 O1_203 1.521(14)
S_203 O3_203 1.439(15)
S_203 O4_203 1.457(16)
S_203 O1_203 1.461(10)
S_203 O2_203 1.470(16)
S_204 O1_204 1.413(13)
S_204 O3_204 1.475(12)
S_204 O2_204 1.477(15)
S_204 O4_204 1.477(12)
S_205 O2_205 1.436(15)
S_205 O1_205 1.448(16)
S_205 O4_205 1.476(17)
S_205 O3_205 1.497(18)
S_206 O4_206 1.448(15)
S_206 O2_206 1.453(17)
S_206 O1_206 1.476(17)
S_206 O3_206 1.481(18)
S_206 O3_206 1.442(16)
S_206 O2_206 1.466(19)
S_206 O1_206 1.471(18)
S_206 O4_206 1.471(19)
S_207 O1_207 1.435(15)
S_207 O4_207 1.455(15)
S_207 O3_207 1.460(16)
S_207 O2_207 1.461(14)
S_208 O3_208 1.393(13)
S_208 O1_208 1.430(16)
S_208 O2_208 1.463(16)
S_208 O4_208 1.528(16)
S_209 O2_209 1.453(19)
S_209 O1_209 1.459(19)
S_209 O4_209 1.468(18)
S_209 O3_209 1.473(18)
S_209 O2_209 1.454(19)
S_209 O3_209 1.454(19)
S_209 O1_209 1.473(19)
S_209 O4_209 1.48(2)
CX1_210 OX1_210 1.400(8)
CX1_210 CX2_210 1.496(8)
CX2_210 OX2_210 1.414(9)
CX2_210 CX3_210 1.509(9)
CX3_210 OX3_210 1.411(8)
S_211 O3_211 1.398(14)
S_211 O2_211 1.442(16)
S_211 O4_211 1.454(17)
S_211 O1_211 1.526(17)
CX1_212 CX2_212 1.342(16)
CX1_212 OX1_212 1.412(11)
CX2_212 OX2_212 1.381(12)
CX2_212 CX3_212 1.486(13)
CX3_212 OX3_212 1.420(19)

loop_
_geom_hbond_atom_site_label_D
_geom_hbond_atom_site_label_H
_geom_hbond_atom_site_label_A
_geom_hbond_distance_DH
_geom_hbond_distance_HA
_geom_hbond_distance_DA
_geom_hbond_angle_DHA
ND1_36 HD1_36 OD2_63 0.88(5) 2.71(5) 3.423(5) 140(4)
ND1_36 HD1_36 OD1_63 0.88(5) 1.90(5) 2.755(5) 165(4)
NE2_36 HE2_36 OG_143 0.97(5) 2.27(5) 3.001(4) 131(4)
NE2_36 HE2_36 O2_202 0.97(5) 2.03(5) 2.764(16) 132(4)
NE2_36 HE2_36 O2_202 0.97(5) 2.02(5) 2.760(5) 132(4)
CE1_36 HE1_36 O_159 0.86(5) 2.39(5) 3.015(5) 129(4)
OG_159 HG_159 OD1_63 0.98(5) 1.73(5) 2.705(4) 169(5)
N_141 H0_141 O_878 1.05(4) 1.78(5) 2.736(4) 148(4)
N_141 H0_141 O1_202 1.05(4) 3.19(5) 4.093(16) 144(3)
N_141 H0_141 O1_202 1.05(4) 1.79(5) 2.813(6) 162(4)
N_141 H0_141 O3_202 1.05(4) 1.84(5) 2.880(18) 168(4)
N_141 H0_141 O3_202 1.05(4) 2.47(5) 3.280(8) 133(3)
OG_143 HG_143 O1_202 0.98(7) 1.69(7) 2.640(6) 164(6)
OG_143 HG_143 O3_202 0.98(7) 1.88(7) 2.85(2) 175(6)
N_36 H0_36 OD2_63 0.88 2.01 2.804(5) 148.9
